data_2107629
loop_
_publ_author_name
'Dey, Somnath'
'Sch\"onleber, Andreas'
'Mondal, Swastik'
'Prathapa, Siriyara Jagannatha'
'van Smaalen, Sander'
'Larsen, Finn Krebs'

_publ_section_title
;
 The <i>Z</i>' = 12 superstructure of \L-cobalt(III) sepulchrate
 trinitrate governed by C---H&#x00B7;&#x00B7;&#x00B7;O hydrogen bonds
;
_journal_coeditor_code DK5043
_journal_issue 3
_journal_name_full 'Acta Crystallographica Section B'
_journal_page_first 372
_journal_page_last 380
_journal_paper_doi 10.1107/S2052520616005503
_journal_volume 72
_journal_year 2016
_chemical_formula_sum 'C12 H30 Co N11 O9'
_chemical_formula_weight 531.4
_chemical_name_systematic ' ?'
_space_group_IT_number 4
_space_group_ssg_name C21(\a\b0)0
_symmetry_cell_setting monoclinic
_symmetry_space_group_name_Hall 'P 2yb (-1/2*x+z,1/2*x,y)'
_symmetry_space_group_name_H-M 'P 1 21 1 (c,2*a+c,b)'
_cell_angle_alpha 90
_cell_angle_beta 90
_cell_angle_gamma 89.9943(3)
_cell_formula_units_Z 4
_cell_length_a 8.42830(10)
_cell_length_b 14.59840(10)
_cell_length_c 15.70570(10)
_cell_measurement_reflns_used 17223
_cell_measurement_temperature 95
_cell_measurement_theta_max 25.08646
_cell_measurement_theta_min 1.88011
_cell_modulation_dimension 1
_cell_volume 1932.42(3)
_diffrn_ambient_temperature 95
_diffrn_measured_fraction_theta_full 0.5
_diffrn_measured_fraction_theta_max 0.48
_diffrn_measurement_device 'four-cycle diffractometer'
_diffrn_measurement_device_type MARCCD
_diffrn_measurement_method \f\w
_diffrn_radiation_probe x-ray
_diffrn_radiation_type synchrotron
_diffrn_radiation_wavelength 0.50917
_diffrn_reflns_av_R_equivalents 0.0225
_diffrn_reflns_av_unetI/netI 0.0429
_diffrn_reflns_limit_h_max 14
_diffrn_reflns_limit_h_min -14
_diffrn_reflns_limit_index_m_1_max 1
_diffrn_reflns_limit_index_m_1_min -1
_diffrn_reflns_limit_k_max 24
_diffrn_reflns_limit_k_min -24
_diffrn_reflns_limit_l_max 25
_diffrn_reflns_limit_l_min -24
_diffrn_reflns_number 86748
_diffrn_reflns_theta_full 17.12
_diffrn_reflns_theta_max 25.25
_diffrn_reflns_theta_min 1.75
_exptl_absorpt_coefficient_mu 0.39
_exptl_absorpt_correction_type multi-scan
_exptl_absorpt_process_details '(SADABS; Sheldrick, 2008)'
_exptl_crystal_colour 'translucent light orange'
_exptl_crystal_density_diffrn 1.8264
_exptl_crystal_description prismatic
_exptl_crystal_F_000 1112
_exptl_crystal_size_max 0.254
_exptl_crystal_size_mid 0.133
_exptl_crystal_size_min 0.103
_refine_diff_density_max 0.58
_refine_diff_density_min -0.60
_refine_ls_abs_structure_details '  13424 of Friedel pairs used in the refinement'
_refine_ls_extinction_method none
_refine_ls_goodness_of_fit_gt 2.11
_refine_ls_goodness_of_fit_ref 1.32
_refine_ls_hydrogen_treatment mixed
_refine_ls_number_constraints 247
_refine_ls_number_parameters 865
_refine_ls_number_reflns 59443
_refine_ls_number_restraints 69
_refine_ls_R_factor_all 0.1519
_refine_ls_R_factor_gt 0.0493
_refine_ls_shift/su_max 0.0036
_refine_ls_shift/su_mean 0.0003
_refine_ls_structure_factor_coef F
_refine_ls_weighting_details w=1/(\s^2^(F)+0.0001F^2^)
_refine_ls_weighting_scheme sigma
_refine_ls_wR_factor_gt 0.0595
_refine_ls_wR_factor_ref 0.0662
_reflns_number_gt 19292
_reflns_number_total 59443
_reflns_threshold_expression I>3\s(I)
_cod_data_source_file dk5043sup1.cif
_cod_data_source_block I
_cod_depositor_comments
;
The following automatic conversions were performed:

'_diffrn_radiation_probe' value 'X-ray' changed to 'x-ray' according
to
/usr/data/users/saulius/crontab/automatic-downloads/rss-feeds/IUCr/lib/dictionaries/cif_core.dic
dictionary named 'cif_core.dic' version 2.4.2 from 2011-04-26.

Automatic conversion script
Id: cif_fix_values 4268 2015-11-12 08:31:59Z antanas 
;
_cod_original_formula_sum 'C12 H30 Co1 N11 O9'
_cod_database_code 2107629
_jana_cell_commen_supercell_matrix_1_1 6
_jana_cell_commen_supercell_matrix_1_2 0
_jana_cell_commen_supercell_matrix_1_3 0
_jana_cell_commen_supercell_matrix_2_1 0
_jana_cell_commen_supercell_matrix_2_2 1
_jana_cell_commen_supercell_matrix_2_3 0
_jana_cell_commen_supercell_matrix_3_1 0
_jana_cell_commen_supercell_matrix_3_2 0
_jana_cell_commen_supercell_matrix_3_3 1
_jana_cell_commen_t_section_1 0

loop_
_space_group_symop_id
_space_group_symop_operation_xyz
1 x,y,z
2 -x,-y,z+0.5
3 x+0.5,y+0.5,z
4 -x+0.5,-y+0.5,z+0.5

loop_
_space_group_symop_ssg_id
_space_group_symop_ssg_operation_algebraic
1 x1,x2,x3,x4
2 -x1,-x2,x3+1/2,-x4+1/2
3 x1+1/2,x2+1/2,x3,x4
4 -x1+1/2,-x2+1/2,x3+1/2,-x4+1/2

loop_
_atom_site_label
_atom_site_type_symbol
_atom_site_fract_x
_atom_site_fract_y
_atom_site_fract_z
_atom_site_adp_type
_atom_site_U_iso_or_equiv
_atom_site_site_symmetry_multiplicity
_atom_site_occupancy
_atom_site_calc_flag
Co1 Co -0.00009(6) 0.33339(4) 0.25148(10) Uani 0.01639(12) 4 1 d
N21 N -0.1969(3) 0.3366(2) 0.18222(18) Uani 0.0250(11) 4 1 d
N22 N 0.1937(2) 0.3372(2) 0.32229(19) Uani 0.0306(13) 4 1 d
N23 N 0.0948(3) 0.23631(19) 0.18052(19) Uani 0.0340(13) 4 1 d
N24 N -0.0897(3) 0.23538(18) 0.32339(17) Uani 0.0285(11) 4 1 d
N25 N 0.1014(3) 0.42813(17) 0.18133(19) Uani 0.0243(11) 4 1 d
N26 N -0.0992(3) 0.42832(17) 0.32324(18) Uani 0.0267(11) 4 1 d
C31 C -0.2826(6) 0.4207(3) 0.2036(2) Uani 0.0271(13) 4 1 d
C32 C 0.2877(5) 0.4192(3) 0.2967(2) Uani 0.0296(13) 4 1 d
C33 C 0.0145(6) 0.1505(3) 0.2032(2) Uani 0.0295(13) 4 1 d
C34 C -0.0056(6) 0.1509(3) 0.2975(3) Uani 0.054(2) 4 1 d
C35 C 0.2732(4) 0.4269(4) 0.2019(2) Uani 0.0379(17) 4 1 d
C36 C -0.2687(4) 0.4293(4) 0.2984(2) Uani 0.0321(15) 4 1 d
C41 C -0.1664(3) 0.3246(3) 0.08743(19) Uani 0.0454(18) 4 1 d
C42 C 0.1662(3) 0.3300(3) 0.41674(19) Uani 0.0536(18) 4 1 d
C43 C 0.0931(4) 0.2570(2) 0.08616(19) Uani 0.054(2) 4 1 d
C44 C -0.0853(4) 0.2533(2) 0.41738(18) Uani 0.0409(17) 4 1 d
C45 C 0.0663(4) 0.4201(2) 0.08773(19) Uani 0.046(2) 4 1 d
C46 C -0.0724(4) 0.4172(2) 0.41800(18) Uani 0.052(2) 4 1 d
N51 N -0.0020(4) 0.3340(2) 0.06497(13) Uani 0.059(2) 4 1 d
N52 N 0.0035(3) 0.3338(2) 0.43940(13) Uani 0.0465(19) 4 1 d
H1n21 H -0.2555(6) 0.2906(4) 0.1986(3) Uiso 0.0301 4 1 d
H1n22 H 0.2498(6) 0.2891(4) 0.3080(3) Uiso 0.0367 4 1 d
H1n23 H 0.1929(7) 0.2310(4) 0.1957(3) Uiso 0.0408 4 1 d
H1n24 H -0.1903(7) 0.2294(4) 0.3090(3) Uiso 0.0342 4 1 d
H1n25 H 0.0639(6) 0.4803(4) 0.1983(3) Uiso 0.0291 4 1 d
H1n26 H -0.0579(6) 0.4812(4) 0.3083(3) Uiso 0.032 4 1 d
H1c31 H -0.392226 0.414118 0.188188 Uiso 0.0325 4 1 d
H2c31 H -0.231492 0.471983 0.176899 Uiso 0.0325 4 1 d
H1c32 H 0.39693 0.410118 0.311749 Uiso 0.0355 4 1 d
H2c32 H 0.243558 0.472798 0.322953 Uiso 0.0355 4 1 d
H1c33 H 0.079717 0.099487 0.186896 Uiso 0.0354 4 1 d
H2c33 H -0.087814 0.148523 0.176387 Uiso 0.0354 4 1 d
H1c34 H -0.066479 0.098442 0.314525 Uiso 0.0648 4 1 d
H2c34 H 0.096673 0.149081 0.324339 Uiso 0.0648 4 1 d
H1c35 H 0.320963 0.483166 0.183278 Uiso 0.0454 4 1 d
H2c35 H 0.321964 0.374731 0.175539 Uiso 0.0454 4 1 d
H1c36 H -0.316335 0.485743 0.316518 Uiso 0.0385 4 1 d
H2c36 H -0.322501 0.378941 0.325127 Uiso 0.0385 4 1 d
H1c41 H -0.204062 0.265569 0.069575 Uiso 0.0545 4 1 d
H2c41 H -0.22811 0.368344 0.056099 Uiso 0.0545 4 1 d
H1c42 H 0.211632 0.274025 0.437527 Uiso 0.0643 4 1 d
H2c42 H 0.222668 0.3782 0.445292 Uiso 0.0643 4 1 d
H1c43 H 0.19969 0.267028 0.066711 Uiso 0.0645 4 1 d
H2c43 H 0.056018 0.20429 0.055554 Uiso 0.0645 4 1 d
H1c44 H -0.191684 0.258924 0.438587 Uiso 0.0491 4 1 d
H2c44 H -0.040995 0.201186 0.446072 Uiso 0.0491 4 1 d
H1c45 H -0.003833 0.468664 0.07088 Uiso 0.0553 4 1 d
H2c45 H 0.162046 0.429468 0.055834 Uiso 0.0553 4 1 d
H1c46 H -0.010557 0.467644 0.438804 Uiso 0.0621 4 1 d
H2c46 H -0.172226 0.421088 0.447249 Uiso 0.0621 4 1 d
N8a N 0.0021(5) -0.0002(3) 0.00078(19) Uani 0.0566(9) 4 0.1667 d
O91a O 0.1382(5) -0.0002(6) -0.0104(4) Uani 0.168(4) 4 0.5 d
N8/1a N 0.0021(5) -0.0002(3) 0.00078(19) Uani 0.0566(9) 4 0.1667 d
O91/1a O -0.0662(9) -0.0690(4) 0.0049(6) Uani 0.172(4) 4 0.5 d
N8/2a N 0.0021(5) -0.0002(3) 0.00078(19) Uani 0.0566(9) 4 0.1667 d
O91/2a O 0.1382(5) -0.0002(6) -0.0104(4) Uani 0.168(4) 4 0.5 d
N8/3a N 0.0021(5) -0.0002(3) 0.00078(19) Uani 0.0566(9) 4 0.1667 d
O91/3a O -0.0655(9) 0.0686(4) 0.0079(6) Uani 0.156(4) 4 0.5 d
N8/4a N 0.0021(5) -0.0002(3) 0.00078(19) Uani 0.0566(9) 4 0.1667 d
O91/4a O -0.0662(9) -0.0690(4) 0.0049(6) Uani 0.172(4) 4 0.5 d
N8/5a N 0.0021(5) -0.0002(3) 0.00078(19) Uani 0.0566(9) 4 0.1667 d
O91/5a O -0.0655(9) 0.0686(4) 0.0079(6) Uani 0.156(4) 4 0.5 d
N6a N 0.4995(5) 0.1654(3) 0.15036(9) Uani 0.0428(9) 4 0.1667 d
O71a O 0.3903(5) 0.1088(3) 0.1509(4) Uani 0.072(2) 4 0.5 d
N6/1a N 0.4995(5) 0.1654(3) 0.15036(9) Uani 0.0428(9) 4 0.1667 d
O71/1a O 0.6389(5) 0.1390(3) 0.1482(5) Uani 0.079(3) 4 0.5 d
N6/2a N 0.4995(5) 0.1654(3) 0.15036(9) Uani 0.0428(9) 4 0.1667 d
O71/2a O 0.3903(5) 0.1088(3) 0.1509(4) Uani 0.072(2) 4 0.5 d
N6/3a N 0.4995(5) 0.1654(3) 0.15036(9) Uani 0.0428(9) 4 0.1667 d
O71/3a O 0.4694(5) 0.2482(3) 0.1520(5) Uani 0.088(3) 4 0.5 d
N6/4a N 0.4995(5) 0.1654(3) 0.15036(9) Uani 0.0428(9) 4 0.1667 d
O71/4a O 0.6389(5) 0.1390(3) 0.1482(5) Uani 0.079(3) 4 0.5 d
N6/5a N 0.4995(5) 0.1654(3) 0.15036(9) Uani 0.0428(9) 4 0.1667 d
O71/5a O 0.4694(5) 0.2482(3) 0.1520(5) Uani 0.088(3) 4 0.5 d
N6b N 0.5031(3) 0.1700(2) 0.34412(11) Uani 0.0395(7) 4 0.1667 d
O71b O 0.6082(4) 0.1112(2) 0.3482(4) Uani 0.071(2) 4 0.5 d
N6/1b N 0.5031(3) 0.1700(2) 0.34412(11) Uani 0.0395(7) 4 0.1667 d
O71/1b O 0.3622(4) 0.1468(2) 0.3400(4) Uani 0.063(2) 4 0.5 d
N6/2b N 0.5031(3) 0.1700(2) 0.34412(11) Uani 0.0395(7) 4 0.1667 d
O71/2b O 0.6082(4) 0.1112(2) 0.3482(4) Uani 0.071(2) 4 0.5 d
N6/3b N 0.5031(3) 0.1700(2) 0.34412(11) Uani 0.0395(7) 4 0.1667 d
O71/3b O 0.5387(4) 0.2522(2) 0.3441(4) Uani 0.070(2) 4 0.5 d
N6/4b N 0.5031(3) 0.1700(2) 0.34412(11) Uani 0.0395(7) 4 0.1667 d
O71/4b O 0.3622(4) 0.1468(2) 0.3400(4) Uani 0.063(2) 4 0.5 d
N6/5b N 0.5031(3) 0.1700(2) 0.34412(11) Uani 0.0395(7) 4 0.1667 d
O71/5b O 0.5387(4) 0.2522(2) 0.3441(4) Uani 0.070(2) 4 0.5 d

loop_
_atom_site_aniso_label
_atom_site_aniso_type_symbol
_atom_site_aniso_U_11
_atom_site_aniso_U_22
_atom_site_aniso_U_33
_atom_site_aniso_U_12
_atom_site_aniso_U_13
_atom_site_aniso_U_23
Co1 Co 0.0067(2) 0.0154(3) 0.02714(12) -0.0027(3) 0.00138(19) -0.0005(2)
N21 N 0.0247(17) 0.0201(19) 0.030(2) -0.0068(15) -0.0079(14) 0.0042(15)
N22 N 0.0194(19) 0.030(2) 0.043(3) -0.0003(16) -0.0078(16) -0.0110(19)
N23 N 0.0184(17) 0.020(2) 0.064(3) 0.0000(15) -0.0051(18) -0.0165(18)
N24 N 0.0231(16) 0.0241(19) 0.038(2) -0.0146(14) 0.0080(14) 0.0022(15)
N25 N 0.0092(12) 0.0156(18) 0.048(2) -0.0039(12) 0.0008(13) 0.0056(15)
N26 N 0.0137(14) 0.0282(19) 0.038(2) -0.0082(13) 0.0017(13) -0.0094(16)
C31 C 0.0180(18) 0.023(2) 0.040(3) 0.0017(16) -0.0069(18) 0.0120(19)
C32 C 0.0063(12) 0.0162(19) 0.066(3) -0.0042(12) 0.0104(15) -0.0097(19)
C33 C 0.0144(16) 0.0242(19) 0.050(3) 0.0015(14) 0.0042(16) -0.016(2)
C34 C 0.025(2) 0.0137(19) 0.123(6) -0.0027(17) -0.030(3) 0.006(3)
C35 C 0.0157(18) 0.021(2) 0.077(4) -0.0076(16) 0.020(2) 0.000(3)
C36 C 0.0149(18) 0.021(2) 0.060(4) -0.0015(16) 0.013(2) 0.004(2)
C41 C 0.047(3) 0.036(3) 0.053(3) 0.007(2) -0.021(3) 0.007(2)
C42 C 0.038(3) 0.075(4) 0.047(3) -0.020(2) -0.026(2) 0.018(3)
C43 C 0.062(4) 0.070(5) 0.029(3) -0.003(3) 0.014(3) -0.015(3)
C44 C 0.042(3) 0.046(3) 0.034(3) -0.010(2) 0.007(2) 0.021(2)
C45 C 0.054(4) 0.055(4) 0.029(3) 0.000(3) 0.010(2) 0.009(3)
C46 C 0.071(5) 0.047(4) 0.037(3) -0.004(3) 0.022(3) -0.015(3)
N51 N 0.089(5) 0.054(4) 0.034(2) 0.014(4) -0.014(3) 0.009(2)
N52 N 0.055(4) 0.058(4) 0.0264(17) -0.016(3) -0.004(2) 0.001(2)
N8a N 0.0751(18) 0.0485(14) 0.0461(14) 0.0083(17) 0.015(2) 0.013(2)
O91a O 0.099(2) 0.136(4) 0.270(10) 0.020(3) 0.111(4) 0.117(9)
N8/1a N 0.0751(18) 0.0485(14) 0.0461(14) 0.0083(17) 0.015(2) 0.013(2)
O91/1a O 0.198(5) 0.080(2) 0.238(11) -0.052(3) 0.197(8) -0.070(6)
N8/2a N 0.0751(18) 0.0485(14) 0.0461(14) 0.0083(17) 0.015(2) 0.013(2)
O91/2a O 0.099(2) 0.136(4) 0.270(10) 0.020(3) 0.111(4) 0.117(9)
N8/3a N 0.0751(18) 0.0485(14) 0.0461(14) 0.0083(17) 0.015(2) 0.013(2)
O91/3a O 0.114(5) 0.082(2) 0.271(11) 0.037(3) -0.098(8) -0.125(6)
N8/4a N 0.0751(18) 0.0485(14) 0.0461(14) 0.0083(17) 0.015(2) 0.013(2)
O91/4a O 0.198(5) 0.080(2) 0.238(11) -0.052(3) 0.197(8) -0.070(6)
N8/5a N 0.0751(18) 0.0485(14) 0.0461(14) 0.0083(17) 0.015(2) 0.013(2)
O91/5a O 0.114(5) 0.082(2) 0.271(11) 0.037(3) -0.098(8) -0.125(6)
N6a N 0.0352(16) 0.0215(16) 0.0717(17) -0.0053(10) 0.003(2) 0.002(2)
O71a O 0.037(2) 0.034(2) 0.145(6) -0.0120(17) 0.043(6) -0.019(7)
N6/1a N 0.0352(16) 0.0215(16) 0.0717(17) -0.0053(10) 0.003(2) 0.002(2)
O71/1a O 0.032(2) 0.037(2) 0.169(8) -0.0045(15) -0.025(6) 0.037(6)
N6/2a N 0.0352(16) 0.0215(16) 0.0717(17) -0.0053(10) 0.003(2) 0.002(2)
O71/2a O 0.037(2) 0.034(2) 0.145(6) -0.0120(17) 0.043(6) -0.019(7)
N6/3a N 0.0352(16) 0.0215(16) 0.0717(17) -0.0053(10) 0.003(2) 0.002(2)
O71/3a O 0.067(2) 0.023(2) 0.172(8) 0.0004(15) 0.001(6) -0.023(6)
N6/4a N 0.0352(16) 0.0215(16) 0.0717(17) -0.0053(10) 0.003(2) 0.002(2)
O71/4a O 0.032(2) 0.037(2) 0.169(8) -0.0045(15) -0.025(6) 0.037(6)
N6/5a N 0.0352(16) 0.0215(16) 0.0717(17) -0.0053(10) 0.003(2) 0.002(2)
O71/5a O 0.067(2) 0.023(2) 0.172(8) 0.0004(15) 0.001(6) -0.023(6)
N6b N 0.0194(12) 0.0318(11) 0.0674(15) -0.0109(8) 0.0039(18) 0.0055(17)
O71b O 0.0282(17) 0.0394(16) 0.144(6) 0.0011(12) 0.034(4) -0.013(4)
N6/1b N 0.0194(12) 0.0318(11) 0.0674(15) -0.0109(8) 0.0039(18) 0.0055(17)
O71/1b O 0.0240(18) 0.0469(17) 0.118(5) -0.0208(13) -0.010(5) 0.043(5)
N6/2b N 0.0194(12) 0.0318(11) 0.0674(15) -0.0109(8) 0.0039(18) 0.0055(17)
O71/2b O 0.0282(17) 0.0394(16) 0.144(6) 0.0011(12) 0.034(4) -0.013(4)
N6/3b N 0.0194(12) 0.0318(11) 0.0674(15) -0.0109(8) 0.0039(18) 0.0055(17)
O71/3b O 0.0286(18) 0.0326(17) 0.148(5) -0.0137(13) -0.014(5) 0.002(5)
N6/4b N 0.0194(12) 0.0318(11) 0.0674(15) -0.0109(8) 0.0039(18) 0.0055(17)
O71/4b O 0.0240(18) 0.0469(17) 0.118(5) -0.0208(13) -0.010(5) 0.043(5)
N6/5b N 0.0194(12) 0.0318(11) 0.0674(15) -0.0109(8) 0.0039(18) 0.0055(17)
O71/5b O 0.0286(18) 0.0326(17) 0.148(5) -0.0137(13) -0.014(5) 0.002(5)

loop_
_atom_site_displace_Fourier_atom_site_label
_atom_site_displace_Fourier_axis
_atom_site_displace_Fourier_wave_vector_seq_id
_atom_site_displace_Fourier_param_cos
_atom_site_displace_Fourier_param_sin
Co1 x 1 0.00043(8) -0.00017(5)
Co1 y 1 0.00140(3) -0.00030(6)
Co1 z 1 0.00005(6) 0.004149(15)
N21 x 1 0.0008(2) -0.0003(2)
N21 y 1 0.00188(13) 0.00104(13)
N21 z 1 0.00017(12) 0.00451(12)
N22 x 1 -0.0001(2) -0.0009(2)
N22 y 1 0.00172(14) -0.00184(14)
N22 z 1 0.00005(13) 0.00490(13)
N23 x 1 0.0015(2) -0.0003(2)
N23 y 1 0.00156(12) 0.00165(12)
N23 z 1 0.00057(14) 0.00284(13)
N24 x 1 0.0001(2) -0.0010(2)
N24 y 1 0.00124(12) -0.00164(12)
N24 z 1 0.00000(14) 0.00339(12)
N25 x 1 0.0007(2) -0.00090(19)
N25 y 1 0.00158(12) 0.00119(12)
N25 z 1 -0.00075(13) 0.00532(12)
N26 x 1 -0.0013(2) 0.0007(2)
N26 y 1 0.00175(13) -0.00143(13)
N26 z 1 0.00001(13) 0.00611(12)
C31 x 1 -0.0002(3) -0.0007(3)
C31 y 1 0.00150(17) 0.00038(17)
C31 z 1 0.00090(15) 0.00628(15)
C32 x 1 -0.0014(2) -0.0001(2)
C32 y 1 0.00211(16) -0.00154(15)
C32 z 1 -0.00049(15) 0.00522(15)
C33 x 1 0.0022(3) 0.0009(3)
C33 y 1 0.00171(16) 0.00083(18)
C33 z 1 0.00075(18) 0.00220(13)
C34 x 1 0.0004(3) -0.0004(3)
C34 y 1 0.00174(16) -0.00035(17)
C34 z 1 0.00079(20) 0.00219(13)
C35 x 1 0.0002(3) -0.0009(3)
C35 y 1 0.00125(18) 0.00024(17)
C35 z 1 -0.00063(15) 0.00579(16)
C36 x 1 -0.0004(2) 0.0012(3)
C36 y 1 0.00139(17) -0.00118(18)
C36 z 1 0.00106(15) 0.00585(15)
C41 x 1 0.0023(2) -0.0010(2)
C41 y 1 0.00245(17) 0.00336(15)
C41 z 1 -0.00003(15) 0.00495(14)
C42 x 1 -0.0019(2) -0.0004(2)
C42 y 1 0.00226(18) -0.00257(16)
C42 z 1 0.00023(15) 0.00486(14)
C43 x 1 0.0032(3) -0.0015(3)
C43 y 1 0.00092(16) 0.00263(15)
C43 z 1 0.00038(15) 0.00385(14)
C44 x 1 -0.0020(3) -0.0008(3)
C44 y 1 0.00173(15) -0.00326(14)
C44 z 1 0.00030(15) 0.00383(13)
C45 x 1 0.0028(3) 0.0001(3)
C45 y 1 0.00095(16) 0.00254(15)
C45 z 1 -0.00080(15) 0.00608(14)
C46 x 1 -0.0012(3) 0.0004(3)
C46 y 1 0.00202(16) -0.00310(15)
C46 z 1 0.00033(15) 0.00638(14)
N51 x 1 0.0033(2) -0.0010(2)
N51 y 1 0.00156(15) 0.00339(13)
N51 z 1 -0.00017(11) 0.00509(10)
N52 x 1 -0.0018(2) -0.0002(2)
N52 y 1 0.00207(15) -0.00314(14)
N52 z 1 0.00022(11) 0.00515(9)
H1n21 x 1 0.0001(7) 0.0000(7)
H1n21 y 1 0.0006(5) 0.0010(5)
H1n21 z 1 -0.0003(4) 0.0034(4)
H1n22 x 1 0.0009(7) -0.0017(7)
H1n22 y 1 0.0014(5) -0.0021(5)
H1n22 z 1 0.0003(4) 0.0043(4)
H1n23 x 1 0.0012(9) 0.0006(9)
H1n23 y 1 0.0012(4) 0.0017(4)
H1n23 z 1 0.0007(4) 0.0027(4)
H1n24 x 1 0.0001(9) -0.0002(9)
H1n24 y 1 0.0005(4) -0.0014(4)
H1n24 z 1 -0.0003(4) 0.0034(4)
H1n25 x 1 0.0001(7) -0.0004(7)
H1n25 y 1 0.0017(5) 0.0013(5)
H1n25 z 1 -0.0009(4) 0.0058(3)
H1n26 x 1 -0.0008(7) 0.0005(7)
H1n26 y 1 0.0020(5) -0.0015(5)
H1n26 z 1 -0.0004(4) 0.0067(4)
H1c31 x 1 -0.0002 -0.001
H1c31 y 1 0.0012 0.0002
H1c31 z 1 0.0016 0.0067
H2c31 x 1 -0.0009 -0.0018
H2c31 y 1 0.0018 0.0011
H2c31 z 1 0.0007 0.0067
H1c32 x 1 -0.0014 -0.0002
H1c32 y 1 0.0032 -0.0017
H1c32 z 1 -0.0004 0.0048
H2c32 x 1 -0.0028 0.0014
H2c32 y 1 0.002 -0.0018
H2c32 z 1 -0.0008 0.0062
H1c33 x 1 0.0027 0.002
H1c33 y 1 0.0018 0.0014
H1c33 z 1 0.001 0.002
H2c33 x 1 0.0028 0.001
H2c33 y 1 0.0012 0.0001
H2c33 z 1 0.0004 0.0018
H1c34 x 1 0 0.0003
H1c34 y 1 0.0017 -0.001
H1c34 z 1 0.0006 0.0014
H2c34 x 1 0.0001 -0.0007
H2c34 y 1 0.0021 -0.0005
H2c34 z 1 0.001 0.0027
H1c35 x 1 0.0009 0.0004
H1c35 y 1 0.0009 0.0002
H1c35 z 1 -0.0012 0.0065
H2c35 x 1 0.0006 -0.0011
H2c35 y 1 0.0009 0.0008
H2c35 z 1 -0.0002 0.0048
H1c36 x 1 -0.0006 0.0011
H1c36 y 1 0.0012 -0.0017
H1c36 z 1 0.0014 0.0069
H2c36 x 1 -0.0004 0.0008
H2c36 y 1 0.0012 -0.0013
H2c36 z 1 0.0013 0.0054
H1c41 x 1 0.0019 -0.002
H1c41 y 1 0.0029 0.0039
H1c41 z 1 -0.0004 0.0038
H2c41 x 1 0.0031 -0.0007
H2c41 y 1 0.0031 0.0042
H2c41 z 1 0.0004 0.0059
H1c42 x 1 -0.0024 -0.0004
H1c42 y 1 0.0025 -0.0026
H1c42 z 1 0.0006 0.0045
H2c42 x 1 -0.0022 -0.0004
H2c42 y 1 0.0025 -0.0026
H2c42 z 1 0 0.0051
H1c43 x 1 0.0038 -0.0013
H1c43 y 1 0.0004 0.0023
H1c43 z 1 0.0005 0.0035
H2c43 x 1 0.0035 -0.0031
H2c43 y 1 0.0009 0.0032
H2c43 z 1 0.0006 0.0035
H1c44 x 1 -0.0026 -0.0005
H1c44 y 1 0.0017 -0.0037
H1c44 z 1 0 0.004
H2c44 x 1 -0.0031 -0.0011
H2c44 y 1 0.0019 -0.0037
H2c44 z 1 0.0007 0.0031
H1c45 x 1 0.0034 0.0008
H1c45 y 1 0.0011 0.003
H1c45 z 1 -0.0011 0.0065
H2c45 x 1 0.0035 0.0009
H2c45 y 1 0.0003 0.0025
H2c45 z 1 -0.0009 0.0064
H1c46 x 1 -0.0008 0.0003
H1c46 y 1 0.0022 -0.0034
H1c46 z 1 -0.0003 0.0072
H2c46 x 1 -0.0011 0.0004
H2c46 y 1 0.002 -0.0038
H2c46 z 1 0.001 0.0063
N8a x 1 0.0034(3) 0.0002(3)
N8a y 1 0.00477(8) 0.00133(8)
N8a z 1 0.00078(13) 0.00310(8)
O91a x 1 0.0054(3) 0.0014(3)
O91a y 1 0.00586(15) 0.00186(12)
O91a z 1 0.0077(2) 0.0055(2)
N8/1a x 1 0.0034(3) 0.0002(3)
N8/1a y 1 0.00477(8) 0.00133(8)
N8/1a z 1 0.00078(13) 0.00310(8)
O91/1a x 1 0.0048(4) -0.0005(4)
O91/1a y 1 0.00418(10) 0.00117(9)
O91/1a z 1 -0.0017(3) 0.0033(3)
N8/2a x 1 0.0034(3) 0.0002(3)
N8/2a y 1 0.00477(8) 0.00133(8)
N8/2a z 1 0.00078(13) 0.00310(8)
O91/2a x 1 0.0054(3) 0.0014(3)
O91/2a y 1 0.00586(15) 0.00186(12)
O91/2a z 1 0.0077(2) 0.0055(2)
N8/3a x 1 0.0034(3) 0.0002(3)
N8/3a y 1 0.00477(8) 0.00133(8)
N8/3a z 1 0.00078(13) 0.00310(8)
O91/3a x 1 -0.0003(4) 0.0003(4)
O91/3a y 1 0.00425(10) 0.00121(9)
O91/3a z 1 -0.0040(3) 0.0021(3)
N8/4a x 1 0.0034(3) 0.0002(3)
N8/4a y 1 0.00477(8) 0.00133(8)
N8/4a z 1 0.00078(13) 0.00310(8)
O91/4a x 1 0.0048(4) -0.0005(4)
O91/4a y 1 0.00418(10) 0.00117(9)
O91/4a z 1 -0.0017(3) 0.0033(3)
N8/5a x 1 0.0034(3) 0.0002(3)
N8/5a y 1 0.00477(8) 0.00133(8)
N8/5a z 1 0.00078(13) 0.00310(8)
O91/5a x 1 -0.0003(4) 0.0003(4)
O91/5a y 1 0.00425(10) 0.00121(9)
O91/5a z 1 -0.0040(3) 0.0021(3)
N6a x 1 0.00236(17) -0.00137(18)
N6a y 1 0.00174(10) 0.00218(10)
N6a z 1 -0.00046(13) 0.00502(12)
O71a x 1 0.0012(2) -0.0017(2)
O71a y 1 0.00262(13) 0.00201(13)
O71a z 1 0.0013(2) 0.0040(3)
N6/1a x 1 0.00236(17) -0.00137(18)
N6/1a y 1 0.00174(10) 0.00218(10)
N6/1a z 1 -0.00046(13) 0.00502(12)
O71/1a x 1 0.0019(2) -0.0011(2)
O71/1a y 1 0.00065(13) 0.00217(13)
O71/1a z 1 -0.0042(3) 0.0051(2)
N6/2a x 1 0.00236(17) -0.00137(18)
N6/2a y 1 0.00174(10) 0.00218(10)
N6/2a z 1 -0.00046(13) 0.00502(12)
O71/2a x 1 0.0012(2) -0.0017(2)
O71/2a y 1 0.00262(13) 0.00201(13)
O71/2a z 1 0.0013(2) 0.0040(3)
N6/3a x 1 0.00236(17) -0.00137(18)
N6/3a y 1 0.00174(10) 0.00218(10)
N6/3a z 1 -0.00046(13) 0.00502(12)
O71/3a x 1 0.0039(2) -0.0013(2)
O71/3a y 1 0.00196(13) 0.00214(13)
O71/3a z 1 0.0014(3) 0.0052(2)
N6/4a x 1 0.00236(17) -0.00137(18)
N6/4a y 1 0.00174(10) 0.00218(10)
N6/4a z 1 -0.00046(13) 0.00502(12)
O71/4a x 1 0.0019(2) -0.0011(2)
O71/4a y 1 0.00065(13) 0.00217(13)
O71/4a z 1 -0.0042(3) 0.0051(2)
N6/5a x 1 0.00236(17) -0.00137(18)
N6/5a y 1 0.00174(10) 0.00218(10)
N6/5a z 1 -0.00046(13) 0.00502(12)
O71/5a x 1 0.0039(2) -0.0013(2)
O71/5a y 1 0.00196(13) 0.00214(13)
O71/5a z 1 0.0014(3) 0.0052(2)
N6b x 1 -0.00120(17) -0.00091(17)
N6b y 1 0.00139(10) -0.00149(10)
N6b z 1 -0.00048(12) 0.00449(12)
O71b x 1 -0.0013(2) -0.0012(2)
O71b y 1 0.00127(12) -0.00156(12)
O71b z 1 -0.0030(2) 0.0026(2)
N6/1b x 1 -0.00120(17) -0.00091(17)
N6/1b y 1 0.00139(10) -0.00149(10)
N6/1b z 1 -0.00048(12) 0.00449(12)
O71/1b x 1 -0.0017(2) -0.0008(2)
O71/1b y 1 0.00156(12) -0.00149(12)
O71/1b z 1 0.0016(2) 0.0046(2)
N6/2b x 1 -0.00120(17) -0.00091(17)
N6/2b y 1 0.00139(10) -0.00149(10)
N6/2b z 1 -0.00048(12) 0.00449(12)
O71/2b x 1 -0.0013(2) -0.0012(2)
O71/2b y 1 0.00127(12) -0.00156(12)
O71/2b z 1 -0.0030(2) 0.0026(2)
N6/3b x 1 -0.00120(17) -0.00091(17)
N6/3b y 1 0.00139(10) -0.00149(10)
N6/3b z 1 -0.00048(12) 0.00449(12)
O71/3b x 1 -0.0006(2) -0.0006(2)
O71/3b y 1 0.00137(12) -0.00148(12)
O71/3b z 1 0.0001(2) 0.0057(2)
N6/4b x 1 -0.00120(17) -0.00091(17)
N6/4b y 1 0.00139(10) -0.00149(10)
N6/4b z 1 -0.00048(12) 0.00449(12)
O71/4b x 1 -0.0017(2) -0.0008(2)
O71/4b y 1 0.00156(12) -0.00149(12)
O71/4b z 1 0.0016(2) 0.0046(2)
N6/5b x 1 -0.00120(17) -0.00091(17)
N6/5b y 1 0.00139(10) -0.00149(10)
N6/5b z 1 -0.00048(12) 0.00449(12)
O71/5b x 1 -0.0006(2) -0.0006(2)
O71/5b y 1 0.00137(12) -0.00148(12)
O71/5b z 1 0.0001(2) 0.0057(2)

loop_
_atom_site_Fourier_wave_vector_seq_id
_jana_atom_site_fourier_wave_vector_q1_coeff
1 1

loop_
_atom_site_U_Fourier_atom_site_label
_atom_site_U_Fourier_tens_elem
_atom_site_U_Fourier_wave_vector_seq_id
_atom_site_U_Fourier_param_cos
_atom_site_U_Fourier_param_sin
Co1 U11 1 -0.00041(13) -0.00503(14)
Co1 U22 1 -0.00007(14) -0.0012(2)
Co1 U33 1 -0.0025(2) 0.0202(3)
Co1 U12 1 -0.00017(16) 0.00054(11)
Co1 U13 1 0.00003(9) -0.00013(17)
Co1 U23 1 0.0022(3) -0.00027(13)
N21 U11 1 -0.0019(11) -0.0024(11)
N21 U22 1 -0.0023(11) -0.0034(11)
N21 U33 1 -0.0041(10) 0.0087(13)
N21 U12 1 0.0020(9) 0.0029(9)
N21 U13 1 -0.0010(8) 0.0050(9)
N21 U23 1 0.0042(10) -0.0039(10)
N22 U11 1 0.0020(11) -0.0015(11)
N22 U22 1 -0.0005(13) -0.0006(14)
N22 U33 1 -0.0002(13) 0.0221(18)
N22 U12 1 -0.0004(10) -0.0003(10)
N22 U13 1 0.0004(9) 0.0001(10)
N22 U23 1 0.0016(12) -0.0048(12)
N23 U11 1 -0.0028(12) -0.0033(12)
N23 U22 1 -0.0056(11) -0.0077(12)
N23 U33 1 -0.0114(18) 0.023(2)
N23 U12 1 -0.0020(9) 0.0022(9)
N23 U13 1 0.0049(12) 0.0030(12)
N23 U23 1 0.0092(12) -0.0012(11)
N24 U11 1 0.0017(13) -0.0046(12)
N24 U22 1 0.0009(12) -0.0034(12)
N24 U33 1 -0.0036(14) 0.0155(14)
N24 U12 1 0.0002(10) -0.0008(10)
N24 U13 1 -0.0010(10) -0.0008(10)
N24 U23 1 0.0051(9) -0.0052(10)
N25 U11 1 -0.0017(10) -0.0053(10)
N25 U22 1 0.0011(10) -0.0032(10)
N25 U33 1 0.0058(14) 0.0296(19)
N25 U12 1 -0.0023(8) -0.0005(8)
N25 U13 1 -0.0051(9) -0.0042(10)
N25 U23 1 0.0023(10) 0.0012(10)
N26 U11 1 0.0013(11) -0.0069(11)
N26 U22 1 0.0004(12) -0.0027(12)
N26 U33 1 0.0022(13) 0.0251(17)
N26 U12 1 -0.0022(9) 0.0033(9)
N26 U13 1 0.0005(9) -0.0087(9)
N26 U23 1 0.0011(10) -0.0003(11)
C31 U11 1 0.0006(13) -0.0045(13)
C31 U22 1 -0.0015(14) -0.0001(13)
C31 U33 1 -0.0024(17) 0.0100(19)
C31 U12 1 -0.0005(11) 0.0037(10)
C31 U13 1 0.0004(11) 0.0097(12)
C31 U23 1 0.0054(12) 0.0013(13)
C32 U11 1 -0.0007(10) -0.0045(11)
C32 U22 1 0.0026(12) -0.0009(12)
C32 U33 1 -0.002(2) 0.023(3)
C32 U12 1 0.0014(9) 0.0019(9)
C32 U13 1 -0.0030(12) -0.0043(12)
C32 U23 1 0.0009(13) -0.0013(14)
C33 U11 1 -0.0033(13) -0.0019(11)
C33 U22 1 -0.0025(17) 0.0029(13)
C33 U33 1 -0.004(2) 0.0054(11)
C33 U12 1 -0.0052(10) -0.0009(11)
C33 U13 1 0.0038(10) -0.0008(12)
C33 U23 1 0.0034(14) -0.0028(11)
C34 U11 1 -0.0012(17) -0.0009(13)
C34 U22 1 0.0015(15) 0.0019(12)
C34 U33 1 0.003(5) 0.004(3)
C34 U12 1 -0.0028(11) 0.0006(12)
C34 U13 1 0.003(2) 0.0003(19)
C34 U23 1 0.0034(18) -0.004(2)
C35 U11 1 0.0030(13) -0.0043(14)
C35 U22 1 0.0027(13) -0.0035(14)
C35 U33 1 -0.013(2) 0.045(3)
C35 U12 1 -0.0001(10) 0.0029(11)
C35 U13 1 0.0012(14) 0.0019(15)
C35 U23 1 0.0006(15) -0.0008(16)
C36 U11 1 -0.0023(13) 0.0023(13)
C36 U22 1 0.0012(14) -0.0088(14)
C36 U33 1 0.004(2) 0.023(3)
C36 U12 1 0.0006(11) -0.0032(10)
C36 U13 1 -0.0030(12) 0.0057(14)
C36 U23 1 0.0037(13) -0.0056(15)
C41 U11 1 -0.004(2) -0.007(2)
C41 U22 1 0.0005(18) 0.0037(18)
C41 U33 1 -0.0032(18) 0.024(2)
C41 U12 1 -0.0020(16) 0.0095(16)
C41 U13 1 0.0080(15) 0.0037(16)
C41 U23 1 0.0100(16) 0.0083(18)
C42 U11 1 0.000(2) -0.002(2)
C42 U22 1 -0.003(3) -0.008(3)
C42 U33 1 -0.0084(17) 0.035(3)
C42 U12 1 0.003(2) -0.0041(19)
C42 U13 1 0.0021(14) -0.0079(16)
C42 U23 1 0.000(2) 0.001(2)
C43 U11 1 -0.008(3) -0.001(3)
C43 U22 1 -0.011(3) -0.002(3)
C43 U33 1 0.0006(17) 0.0101(18)
C43 U12 1 -0.005(2) 0.004(2)
C43 U13 1 -0.0062(16) 0.0065(17)
C43 U23 1 0.0023(17) 0.0025(18)
C44 U11 1 0.006(2) 0.000(2)
C44 U22 1 0.005(2) -0.005(2)
C44 U33 1 -0.0030(17) 0.0118(19)
C44 U12 1 0.0000(16) 0.0028(16)
C44 U13 1 0.0049(14) -0.0058(14)
C44 U23 1 -0.0024(15) 0.0009(15)
C45 U11 1 -0.005(3) 0.001(2)
C45 U22 1 -0.002(2) -0.007(2)
C45 U33 1 0.0043(17) 0.021(2)
C45 U12 1 -0.0012(19) 0.0032(19)
C45 U13 1 0.0061(16) 0.0118(18)
C45 U23 1 -0.0017(17) 0.0005(18)
C46 U11 1 0.002(3) 0.007(3)
C46 U22 1 0.006(2) -0.003(2)
C46 U33 1 -0.001(2) 0.011(3)
C46 U12 1 0.008(2) -0.001(2)
C46 U13 1 -0.0098(19) -0.006(2)
C46 U23 1 -0.0057(18) -0.005(2)
N51 U11 1 -0.005(3) 0.001(2)
N51 U22 1 -0.005(3) -0.005(2)
N51 U33 1 0.004(2) 0.0186(12)
N51 U12 1 -0.007(2) 0.004(2)
N51 U13 1 0.0029(12) 0.000(2)
N51 U23 1 0.013(2) 0.0109(18)
N52 U11 1 0.001(2) 0.0005(18)
N52 U22 1 -0.002(2) -0.010(2)
N52 U33 1 -0.0026(18) 0.0184(10)
N52 U12 1 0.0042(17) 0.005(2)
N52 U13 1 -0.0025(10) -0.0068(16)
N52 U23 1 0.0072(18) -0.0121(15)
N8a U11 1 -0.001695 0.000522
N8a U22 1 -0.004437 0.00492
N8a U33 1 0.030644 0.02969
N8a U12 1 -0.00315 0.003294
N8a U13 1 0.01554 0.001123
N8a U23 1 0.012857 0.01173
O91a U11 1 -0.009334 -0.002499
O91a U22 1 0.008694 -0.012436
O91a U33 1 0.110355 0.042786
O91a U12 1 0.004361 0.004354
O91a U13 1 -0.002949 -0.005006
O91a U23 1 0.054334 0.010108
N8/1a U11 1 -0.001695 0.000522
N8/1a U22 1 -0.004437 0.00492
N8/1a U33 1 0.030644 0.02969
N8/1a U12 1 -0.00315 0.003294
N8/1a U13 1 0.01554 0.001123
N8/1a U23 1 0.012857 0.01173
O91/1a U11 1 -0.00681 -0.003189
O91/1a U22 1 -0.0086 0.005347
O91/1a U33 1 -0.033588 0.049643
O91/1a U12 1 0.000015 0.004139
O91/1a U13 1 -0.015268 0.013978
O91/1a U23 1 0.006905 0.000213
N8/2a U11 1 -0.001695 0.000522
N8/2a U22 1 -0.004437 0.00492
N8/2a U33 1 0.030644 0.02969
N8/2a U12 1 -0.00315 0.003294
N8/2a U13 1 0.01554 0.001123
N8/2a U23 1 0.012857 0.01173
O91/2a U11 1 -0.009334 -0.002499
O91/2a U22 1 0.008694 -0.012436
O91/2a U33 1 0.110355 0.042786
O91/2a U12 1 0.004361 0.004354
O91/2a U13 1 -0.002949 -0.005006
O91/2a U23 1 0.054334 0.010108
N8/3a U11 1 -0.001695 0.000522
N8/3a U22 1 -0.004437 0.00492
N8/3a U33 1 0.030644 0.02969
N8/3a U12 1 -0.00315 0.003294
N8/3a U13 1 0.01554 0.001123
N8/3a U23 1 0.012857 0.01173
O91/3a U11 1 -0.00823 -0.008404
O91/3a U22 1 -0.009349 0.005355
O91/3a U33 1 -0.003729 0.003139
O91/3a U12 1 -0.005425 -0.002417
O91/3a U13 1 -0.007123 0.012296
O91/3a U23 1 0.023167 0.001376
N8/4a U11 1 -0.001695 0.000522
N8/4a U22 1 -0.004437 0.00492
N8/4a U33 1 0.030644 0.02969
N8/4a U12 1 -0.00315 0.003294
N8/4a U13 1 0.01554 0.001123
N8/4a U23 1 0.012857 0.01173
O91/4a U11 1 -0.00681 -0.003189
O91/4a U22 1 -0.0086 0.005347
O91/4a U33 1 -0.033588 0.049643
O91/4a U12 1 0.000015 0.004139
O91/4a U13 1 -0.015268 0.013978
O91/4a U23 1 0.006905 0.000213
N8/5a U11 1 -0.001695 0.000522
N8/5a U22 1 -0.004437 0.00492
N8/5a U33 1 0.030644 0.02969
N8/5a U12 1 -0.00315 0.003294
N8/5a U13 1 0.01554 0.001123
N8/5a U23 1 0.012857 0.01173
O91/5a U11 1 -0.00823 -0.008404
O91/5a U22 1 -0.009349 0.005355
O91/5a U33 1 -0.003729 0.003139
O91/5a U12 1 -0.005425 -0.002417
O91/5a U13 1 -0.007123 0.012296
O91/5a U23 1 0.023167 0.001376
N6a U11 1 -0.005487 -0.004317
N6a U22 1 0.002518 -0.003095
N6a U33 1 0.000569 0.032908
N6a U12 1 -0.001175 0.004234
N6a U13 1 -0.000875 0.002268
N6a U23 1 0.006753 0.002539
O71a U11 1 -0.00945 -0.003015
O71a U22 1 0.000915 -0.001009
O71a U33 1 0.018796 0.023421
O71a U12 1 0.001872 0.003012
O71a U13 1 -0.00117 0.003386
O71a U23 1 0.012657 0.009599
N6/1a U11 1 -0.005487 -0.004317
N6/1a U22 1 0.002518 -0.003095
N6/1a U33 1 0.000569 0.032908
N6/1a U12 1 -0.001175 0.004234
N6/1a U13 1 -0.000875 0.002268
N6/1a U23 1 0.006753 0.002539
O71/1a U11 1 -0.006699 -0.005576
O71/1a U22 1 0.009221 0.001872
O71/1a U33 1 -0.009209 0.011249
O71/1a U12 1 -0.003389 0.003548
O71/1a U13 1 -0.000287 0.004807
O71/1a U23 1 0.018313 -0.002635
N6/2a U11 1 -0.005487 -0.004317
N6/2a U22 1 0.002518 -0.003095
N6/2a U33 1 0.000569 0.032908
N6/2a U12 1 -0.001175 0.004234
N6/2a U13 1 -0.000875 0.002268
N6/2a U23 1 0.006753 0.002539
O71/2a U11 1 -0.00945 -0.003015
O71/2a U22 1 0.000915 -0.001009
O71/2a U33 1 0.018796 0.023421
O71/2a U12 1 0.001872 0.003012
O71/2a U13 1 -0.00117 0.003386
O71/2a U23 1 0.012657 0.009599
N6/3a U11 1 -0.005487 -0.004317
N6/3a U22 1 0.002518 -0.003095
N6/3a U33 1 0.000569 0.032908
N6/3a U12 1 -0.001175 0.004234
N6/3a U13 1 -0.000875 0.002268
N6/3a U23 1 0.006753 0.002539
O71/3a U11 1 0.005494 0.001904
O71/3a U22 1 0.001643 -0.003076
O71/3a U33 1 -0.015256 0.039623
O71/3a U12 1 -0.001727 0.005557
O71/3a U13 1 0.004415 0.005985
O71/3a U23 1 0.008071 0.007299
N6/4a U11 1 -0.005487 -0.004317
N6/4a U22 1 0.002518 -0.003095
N6/4a U33 1 0.000569 0.032908
N6/4a U12 1 -0.001175 0.004234
N6/4a U13 1 -0.000875 0.002268
N6/4a U23 1 0.006753 0.002539
O71/4a U11 1 -0.006699 -0.005576
O71/4a U22 1 0.009221 0.001872
O71/4a U33 1 -0.009209 0.011249
O71/4a U12 1 -0.003389 0.003548
O71/4a U13 1 -0.000287 0.004807
O71/4a U23 1 0.018313 -0.002635
N6/5a U11 1 -0.005487 -0.004317
N6/5a U22 1 0.002518 -0.003095
N6/5a U33 1 0.000569 0.032908
N6/5a U12 1 -0.001175 0.004234
N6/5a U13 1 -0.000875 0.002268
N6/5a U23 1 0.006753 0.002539
O71/5a U11 1 0.005494 0.001904
O71/5a U22 1 0.001643 -0.003076
O71/5a U33 1 -0.015256 0.039623
O71/5a U12 1 -0.001727 0.005557
O71/5a U13 1 0.004415 0.005985
O71/5a U23 1 0.008071 0.007299
N6b U11 1 -0.00042 -0.002062
N6b U22 1 -0.000638 -0.000032
N6b U33 1 -0.001607 0.023072
N6b U12 1 0.001658 0.000605
N6b U13 1 -0.007538 -0.007468
N6b U23 1 0.001079 -0.001062
O71b U11 1 -0.000539 -0.005732
O71b U22 1 -0.001498 0.001292
O71b U33 1 -0.010343 -0.000134
O71b U12 1 0.001142 -0.000252
O71b U13 1 -0.007915 -0.009895
O71b U23 1 -0.00256 -0.005772
N6/1b U11 1 -0.00042 -0.002062
N6/1b U22 1 -0.000638 -0.000032
N6/1b U33 1 -0.001607 0.023072
N6/1b U12 1 0.001658 0.000605
N6/1b U13 1 -0.007538 -0.007468
N6/1b U23 1 0.001079 -0.001062
O71/1b U11 1 -0.002136 -0.003465
O71/1b U22 1 -0.003304 -0.006941
O71/1b U33 1 0.018792 0.026458
O71/1b U12 1 0.002958 0.003543
O71/1b U13 1 -0.00005 -0.003124
O71/1b U23 1 -0.000348 -0.004952
N6/2b U11 1 -0.00042 -0.002062
N6/2b U22 1 -0.000638 -0.000032
N6/2b U33 1 -0.001607 0.023072
N6/2b U12 1 0.001658 0.000605
N6/2b U13 1 -0.007538 -0.007468
N6/2b U23 1 0.001079 -0.001062
O71/2b U11 1 -0.000539 -0.005732
O71/2b U22 1 -0.001498 0.001292
O71/2b U33 1 -0.010343 -0.000134
O71/2b U12 1 0.001142 -0.000252
O71/2b U13 1 -0.007915 -0.009895
O71/2b U23 1 -0.00256 -0.005772
N6/3b U11 1 -0.00042 -0.002062
N6/3b U22 1 -0.000638 -0.000032
N6/3b U33 1 -0.001607 0.023072
N6/3b U12 1 0.001658 0.000605
N6/3b U13 1 -0.007538 -0.007468
N6/3b U23 1 0.001079 -0.001062
O71/3b U11 1 -0.001379 -0.002854
O71/3b U22 1 -0.00065 0.000287
O71/3b U33 1 -0.007955 0.042233
O71/3b U12 1 0.001791 0.000101
O71/3b U13 1 -0.00748 0.000269
O71/3b U23 1 0.002792 -0.020487
N6/4b U11 1 -0.00042 -0.002062
N6/4b U22 1 -0.000638 -0.000032
N6/4b U33 1 -0.001607 0.023072
N6/4b U12 1 0.001658 0.000605
N6/4b U13 1 -0.007538 -0.007468
N6/4b U23 1 0.001079 -0.001062
O71/4b U11 1 -0.002136 -0.003465
O71/4b U22 1 -0.003304 -0.006941
O71/4b U33 1 0.018792 0.026458
O71/4b U12 1 0.002958 0.003543
O71/4b U13 1 -0.00005 -0.003124
O71/4b U23 1 -0.000348 -0.004952
N6/5b U11 1 -0.00042 -0.002062
N6/5b U22 1 -0.000638 -0.000032
N6/5b U33 1 -0.001607 0.023072
N6/5b U12 1 0.001658 0.000605
N6/5b U13 1 -0.007538 -0.007468
N6/5b U23 1 0.001079 -0.001062
O71/5b U11 1 -0.001379 -0.002854
O71/5b U22 1 -0.00065 0.000287
O71/5b U33 1 -0.007955 0.042233
O71/5b U12 1 0.001791 0.000101
O71/5b U13 1 -0.00748 0.000269
O71/5b U23 1 0.002792 -0.020487

loop_
_atom_type_symbol
_atom_type_scat_dispersion_real
_atom_type_scat_dispersion_imag
_atom_type_scat_source
C 0.0010 0.0008 'International Tables Vol C tables 4.2.6.8 and 6.1.1.1'
H 0.0000 0.0000 'International Tables Vol C tables 4.2.6.8 and 6.1.1.1'
Co 0.2805 0.5321 'International Tables Vol C tables 4.2.6.8 and 6.1.1.1'
N 0.0024 0.0016 'International Tables Vol C tables 4.2.6.8 and 6.1.1.1'
O 0.0046 0.0030 'International Tables Vol C tables 4.2.6.8 and 6.1.1.1'

loop_
_cell_wave_vector_seq_id
_cell_wave_vector_x
_cell_wave_vector_y
_cell_wave_vector_z
1 0.166667 0.000000 0.000000

loop_
_geom_angle_atom_site_label_1
_geom_angle_atom_site_label_2
_geom_angle_atom_site_label_3
_geom_angle_site_ssg_symmetry_1
_geom_angle_site_ssg_symmetry_3
_geom_angle_av
_geom_angle_min
_geom_angle_max
N21 Co1 N22 . . 176.86(16) 176.74(16) 176.96(16)
N21 Co1 N23 . . 92.63(16) 92.35(15) 92.90(16)
N21 Co1 N24 . . 90.62(14) 90.44(14) 90.80(14)
N21 Co1 N25 . . 92.30(15) 91.85(15) 92.75(15)
N21 Co1 N26 . . 86.71(14) 86.37(14) 87.04(14)
N21 Co1 C31 . . 29.79(15) 29.65(15) 29.94(15)
N21 Co1 C32 . . 147.84(15) 147.69(15) 148.00(15)
N21 Co1 C33 . . 84.82(15) 84.20(15) 85.44(15)
N21 Co1 C34 . . 98.74(16) 98.31(16) 99.17(16)
N21 Co1 C35 . . 121.73(15) 121.61(15) 121.85(15)
N21 Co1 C36 . . 56.58(14) 56.54(14) 56.61(14)
N21 Co1 C41 . . 28.46(12) 28.33(12) 28.59(12)
N21 Co1 C42 . . 151.63(13) 151.43(13) 151.84(13)
N21 Co1 C43 . . 75.37(14) 75.19(14) 75.56(14)
N21 Co1 C44 . . 106.89(13) 106.85(13) 106.92(13)
N21 Co1 C45 . . 70.56(13) 70.50(13) 70.62(13)
N21 Co1 C46 . . 107.66(13) 107.63(13) 107.70(13)
N21 Co1 N51 . . 56.44(13) 56.33(13) 56.55(13)
N21 Co1 N52 . . 123.82(12) 123.74(12) 123.91(12)
N21 Co1 H1n21 . . 20.4(2) 20.1(2) 20.7(2)
N21 Co1 H1n22 . . 162.3(2) 162.2(2) 162.4(2)
N21 Co1 H1n23 . . 112.6(2) 112.3(2) 113.0(2)
N21 Co1 H1n24 . . 70.2(2) 69.9(2) 70.4(2)
N21 Co1 H1n25 . . 88.6(2) 88.1(2) 89.1(2)
N21 Co1 H1n26 . . 90.8(2) 90.4(2) 91.1(2)
N22 Co1 N23 . . 90.19(15) 90.06(15) 90.31(15)
N22 Co1 N24 . . 90.84(16) 90.37(15) 91.32(16)
N22 Co1 N25 . . 86.32(14) 85.58(14) 87.06(14)
N22 Co1 N26 . . 90.49(15) 90.11(15) 90.88(15)
N22 Co1 C31 . . 147.12(16) 146.99(16) 147.25(16)
N22 Co1 C32 . . 30.15(15) 29.87(15) 30.42(15)
N22 Co1 C33 . . 98.30(16) 97.77(16) 98.84(16)
N22 Co1 C34 . . 83.91(16) 83.37(16) 84.46(16)
N22 Co1 C35 . . 57.38(14) 56.98(14) 57.77(14)
N22 Co1 C36 . . 120.85(15) 120.52(15) 121.16(15)
N22 Co1 C41 . . 152.80(13) 152.35(13) 153.25(13)
N22 Co1 C42 . . 27.49(12) 27.25(12) 27.72(12)
N22 Co1 C43 . . 106.72(13) 106.36(13) 107.07(13)
N22 Co1 C44 . . 73.43(13) 73.08(13) 73.79(13)
N22 Co1 C45 . . 108.96(13) 108.62(13) 109.31(13)
N22 Co1 C46 . . 70.14(13) 69.82(13) 70.46(13)
N22 Co1 N51 . . 124.54(13) 124.14(13) 124.95(13)
N22 Co1 N52 . . 55.17(12) 54.84(12) 55.50(12)
N22 Co1 H1n21 . . 161.3(2) 160.9(2) 161.6(2)
N22 Co1 H1n22 . . 20.7(2) 20.6(2) 20.9(2)
N22 Co1 H1n23 . . 70.1(2) 69.9(2) 70.2(2)
N22 Co1 H1n24 . . 111.1(2) 110.6(2) 111.7(2)
N22 Co1 H1n25 . . 89.1(2) 88.5(2) 89.8(2)
N22 Co1 H1n26 . . 86.1(2) 85.9(2) 86.4(2)
N23 Co1 N24 . . 87.57(14) 87.17(14) 87.96(14)
N23 Co1 N25 . . 90.71(15) 90.65(15) 90.77(15)
N23 Co1 N26 . . 178.56(14) 178.32(14) 178.82(14)
N23 Co1 C31 . . 121.28(15) 121.03(15) 121.52(15)
N23 Co1 C32 . . 96.47(14) 96.18(14) 96.77(14)
N23 Co1 C33 . . 30.38(14) 30.26(14) 30.49(14)
N23 Co1 C34 . . 57.43(14) 57.01(14) 57.85(14)
N23 Co1 C35 . . 81.91(15) 81.73(15) 82.09(15)
N23 Co1 C36 . . 147.92(15) 147.61(15) 148.23(15)
N23 Co1 C41 . . 70.49(14) 70.11(14) 70.86(14)
N23 Co1 C42 . . 107.01(13) 106.87(13) 107.17(13)
N23 Co1 C43 . . 28.12(13) 27.98(13) 28.25(13)
N23 Co1 C44 . . 108.28(13) 107.98(13) 108.59(13)
N23 Co1 C45 . . 74.70(14) 74.59(14) 74.81(13)
N23 Co1 C46 . . 151.94(14) 151.92(14) 151.97(14)
N23 Co1 N51 . . 55.89(13) 55.76(13) 56.01(13)
N23 Co1 N52 . . 124.23(13) 124.04(13) 124.44(13)
N23 Co1 H1n21 . . 88.9(2) 88.8(2) 89.0(2)
N23 Co1 H1n22 . . 69.9(2) 69.7(2) 70.1(2)
N23 Co1 H1n23 . . 20.3(2) 20.2(2) 20.5(2)
N23 Co1 H1n24 . . 91.7(2) 91.3(2) 92.0(2)
N23 Co1 H1n25 . . 111.1(2) 110.9(2) 111.2(2)
N23 Co1 H1n26 . . 160.8(2) 160.6(2) 161.0(2)
N24 Co1 N25 . . 176.67(14) 176.32(14) 177.03(14)
N24 Co1 N26 . . 91.16(15) 90.83(14) 91.50(14)
N24 Co1 C31 . . 99.11(14) 98.87(14) 99.35(14)
N24 Co1 C32 . . 120.46(15) 120.29(15) 120.62(15)
N24 Co1 C33 . . 58.42(14) 58.21(14) 58.63(14)
N24 Co1 C34 . . 31.11(14) 30.89(14) 31.32(14)
N24 Co1 C35 . . 146.22(15) 146.17(15) 146.26(15)
N24 Co1 C36 . . 84.32(15) 84.16(15) 84.49(15)
N24 Co1 C41 . . 106.73(13) 106.41(13) 107.05(13)
N24 Co1 C42 . . 70.51(13) 70.38(13) 70.64(13)
N24 Co1 C43 . . 109.49(13) 109.35(13) 109.63(13)
N24 Co1 C44 . . 27.42(12) 27.23(12) 27.60(12)
N24 Co1 C45 . . 153.08(14) 152.78(14) 153.38(14)
N24 Co1 C46 . . 73.40(13) 73.03(13) 73.77(13)
N24 Co1 N51 . . 124.92(13) 124.64(13) 125.20(13)
N24 Co1 N52 . . 55.47(13) 55.30(13) 55.64(13)
N24 Co1 H1n21 . . 70.4(2) 70.2(2) 70.7(2)
N24 Co1 H1n22 . . 85.9(2) 85.3(2) 86.4(2)
N24 Co1 H1n23 . . 90.9(2) 90.4(2) 91.5(2)
N24 Co1 H1n24 . . 20.7(2) 20.5(2) 20.9(2)
N24 Co1 H1n25 . . 161.4(2) 161.1(2) 161.7(2)
N24 Co1 H1n26 . . 111.3(2) 110.9(2) 111.8(2)
N25 Co1 N26 . . 90.59(14) 90.43(14) 90.75(14)
N25 Co1 C31 . . 84.22(14) 84.06(14) 84.38(14)
N25 Co1 C32 . . 56.92(13) 56.53(13) 57.31(13)
N25 Co1 C33 . . 120.28(15) 120.16(15) 120.38(15)
N25 Co1 C34 . . 146.48(15) 146.09(15) 146.87(15)
N25 Co1 C35 . . 30.55(13) 30.18(13) 30.92(13)
N25 Co1 C36 . . 98.62(15) 98.33(15) 98.91(15)
N25 Co1 C41 . . 75.32(13) 74.85(13) 75.78(13)
N25 Co1 C42 . . 107.34(13) 107.04(13) 107.65(13)
N25 Co1 C43 . . 69.78(13) 69.62(13) 69.94(13)
N25 Co1 C44 . . 151.89(14) 151.80(14) 151.97(14)
N25 Co1 C45 . . 28.05(13) 27.79(13) 28.32(13)
N25 Co1 C46 . . 107.17(13) 107.05(13) 107.29(13)
N25 Co1 N51 . . 55.90(13) 55.60(13) 56.22(13)
N25 Co1 N52 . . 123.70(13) 123.64(13) 123.76(13)
N25 Co1 H1n21 . . 112.4(2) 112.0(2) 112.8(2)
N25 Co1 H1n22 . . 90.9(2) 90.0(2) 91.8(2)
N25 Co1 H1n23 . . 86.5(2) 86.3(2) 86.7(2)
N25 Co1 H1n24 . . 162.4(2) 162.1(2) 162.7(2)
N25 Co1 H1n25 . . 20.5(2) 20.4(2) 20.6(2)
N25 Co1 H1n26 . . 70.2(2) 70.0(2) 70.5(2)
N26 Co1 C31 . . 58.27(13) 58.02(13) 58.53(13)
N26 Co1 C32 . . 84.75(13) 84.71(13) 84.78(13)
N26 Co1 C33 . . 148.22(14) 148.10(14) 148.35(14)
N26 Co1 C34 . . 121.41(15) 121.15(15) 121.67(15)
N26 Co1 C35 . . 99.52(14) 99.45(14) 99.59(14)
N26 Co1 C36 . . 31.13(14) 30.87(14) 31.39(14)
N26 Co1 C41 . . 109.28(13) 108.93(13) 109.63(13)
N26 Co1 C42 . . 73.15(13) 72.78(13) 73.53(13)
N26 Co1 C43 . . 152.44(14) 152.22(14) 152.66(14)
N26 Co1 C44 . . 70.73(13) 70.52(13) 70.93(13)
N26 Co1 C45 . . 106.25(13) 106.18(13) 106.33(13)
N26 Co1 C46 . . 27.70(12) 27.54(13) 27.86(12)
N26 Co1 N51 . . 124.55(13) 124.28(13) 124.84(13)
N26 Co1 N52 . . 55.34(13) 55.03(12) 55.65(13)
N26 Co1 H1n21 . . 90.0(2) 89.8(2) 90.3(2)
N26 Co1 H1n22 . . 110.7(2) 110.3(2) 111.0(2)
N26 Co1 H1n23 . . 160.5(2) 160.1(2) 160.9(2)
N26 Co1 H1n24 . . 86.9(2) 86.6(2) 87.2(2)
N26 Co1 H1n25 . . 70.2(2) 70.1(2) 70.3(2)
N26 Co1 H1n26 . . 20.6(2) 20.5(2) 20.7(2)
C31 Co1 C32 . . 126.59(15) 126.38(15) 126.80(15)
C31 Co1 C33 . . 113.65(15) 113.20(15) 114.09(15)
C31 Co1 C34 . . 119.64(16) 119.61(16) 119.68(16)
C31 Co1 C35 . . 113.81(15) 113.62(15) 114.00(15)
C31 Co1 C36 . . 31.25(13) 31.13(13) 31.38(13)
C31 Co1 C41 . . 51.61(12) 51.52(12) 51.70(12)
C31 Co1 C42 . . 130.34(13) 129.93(13) 130.74(13)
C31 Co1 C43 . . 99.35(13) 99.13(13) 99.57(13)
C31 Co1 C44 . . 102.18(12) 101.78(12) 102.58(12)
C31 Co1 C45 . . 74.28(13) 73.98(13) 74.58(13)
C31 Co1 C46 . . 82.76(12) 82.63(12) 82.90(12)
C31 Co1 N51 . . 74.07(12) 73.95(12) 74.20(12)
C31 Co1 N52 . . 106.03(12) 105.68(12) 106.38(12)
C31 Co1 H1n21 . . 42.3(2) 42.1(2) 42.5(2)
C31 Co1 H1n22 . . 167.7(2) 167.5(3) 167.9(2)
C31 Co1 H1n23 . . 140.2(2) 139.9(2) 140.6(2)
C31 Co1 H1n24 . . 79.6(2) 79.6(2) 79.7(2)
C31 Co1 H1n25 . . 71.7(2) 71.6(2) 71.9(2)
C31 Co1 H1n26 . . 61.0(2) 60.9(2) 61.2(2)
C32 Co1 C33 . . 117.22(15) 116.72(15) 117.72(15)
C32 Co1 C34 . . 112.15(16) 111.82(16) 112.48(16)
C32 Co1 C35 . . 30.98(13) 30.90(13) 31.07(13)
C32 Co1 C36 . . 114.37(15) 114.20(15) 114.55(15)
C32 Co1 C41 . . 130.62(13) 130.52(13) 130.72(13)
C32 Co1 C42 . . 51.48(12) 51.45(12) 51.50(12)
C32 Co1 C43 . . 99.29(13) 99.26(13) 99.32(13)
C32 Co1 C44 . . 99.39(12) 99.34(13) 99.44(12)
C32 Co1 C45 . . 82.22(12) 82.14(12) 82.31(12)
C32 Co1 C46 . . 76.73(12) 76.48(12) 76.98(12)
C32 Co1 N51 . . 104.79(12) 104.73(12) 104.85(12)
C32 Co1 N52 . . 74.83(12) 74.70(12) 74.97(12)
C32 Co1 H1n21 . . 167.9(2) 167.7(2) 168.1(2)
C32 Co1 H1n22 . . 42.6(2) 42.3(2) 43.0(2)
C32 Co1 H1n23 . . 77.5(2) 77.0(2) 78.0(2)
C32 Co1 H1n24 . . 139.9(2) 139.7(2) 140.2(2)
C32 Co1 H1n25 . . 59.3(2) 58.9(2) 59.8(2)
C32 Co1 H1n26 . . 71.3(2) 71.2(2) 71.5(2)
C33 Co1 C34 . . 31.24(13) 31.11(13) 31.38(13)
C33 Co1 C35 . . 110.97(16) 110.78(16) 111.16(16)
C33 Co1 C36 . . 126.60(16) 126.18(16) 127.02(16)
C33 Co1 C41 . . 74.89(13) 74.14(13) 75.63(13)
C33 Co1 C42 . . 101.73(14) 101.49(13) 101.98(13)
C33 Co1 C43 . . 51.77(13) 51.74(13) 51.80(13)
C33 Co1 C44 . . 82.58(12) 82.52(12) 82.64(13)
C33 Co1 C45 . . 99.65(13) 99.43(13) 99.88(13)
C33 Co1 C46 . . 130.51(13) 130.27(13) 130.74(13)
C33 Co1 N51 . . 74.33(13) 73.91(12) 74.76(13)
C33 Co1 N52 . . 105.95(13) 105.85(12) 106.05(12)
C33 Co1 H1n21 . . 72.2(2) 71.8(2) 72.5(2)
C33 Co1 H1n22 . . 78.5(3) 77.8(2) 79.2(3)
C33 Co1 H1n23 . . 42.7(2) 42.5(2) 42.8(2)
C33 Co1 H1n24 . . 61.4(2) 61.2(2) 61.6(2)
C33 Co1 H1n25 . . 139.9(2) 139.8(2) 140.0(2)
C33 Co1 H1n26 . . 168.7(2) 168.5(2) 168.8(2)
C34 Co1 C35 . . 124.04(16) 124.02(16) 124.07(16)
C34 Co1 C36 . . 113.90(17) 113.85(17) 113.95(17)
C34 Co1 C41 . . 100.34(14) 99.66(14) 101.02(14)
C34 Co1 C42 . . 76.21(14) 75.96(14) 76.47(14)
C34 Co1 C43 . . 82.52(13) 82.29(13) 82.74(13)
C34 Co1 C44 . . 51.76(13) 51.60(12) 51.91(12)
C34 Co1 C45 . . 130.71(14) 130.36(13) 131.06(13)
C34 Co1 C46 . . 99.46(13) 99.14(13) 99.78(13)
C34 Co1 N51 . . 105.35(13) 104.82(13) 105.88(13)
C34 Co1 N52 . . 74.95(13) 74.75(13) 75.15(13)
C34 Co1 H1n21 . . 79.8(2) 79.6(2) 80.1(3)
C34 Co1 H1n22 . . 69.8(3) 69.1(3) 70.5(3)
C34 Co1 H1n23 . . 60.1(2) 59.6(2) 60.5(2)
C34 Co1 H1n24 . . 43.6(2) 43.4(2) 43.8(2)
C34 Co1 H1n25 . . 166.4(2) 166.1(2) 166.6(2)
C34 Co1 H1n26 . . 140.5(2) 140.1(2) 140.9(2)
C35 Co1 C36 . . 120.22(17) 120.13(17) 120.30(16)
C35 Co1 C41 . . 99.82(13) 99.66(13) 99.99(13)
C35 Co1 C42 . . 82.03(12) 81.93(12) 82.13(12)
C35 Co1 C43 . . 73.60(13) 73.43(13) 73.78(13)
C35 Co1 C44 . . 130.01(12) 129.98(13) 130.05(13)
C35 Co1 C45 . . 51.95(12) 51.90(12) 51.99(12)
C35 Co1 C46 . . 102.42(13) 102.25(13) 102.60(13)
C35 Co1 N51 . . 73.96(12) 73.81(12) 74.12(12)
C35 Co1 N52 . . 105.65(12) 105.58(12) 105.72(12)
C35 Co1 H1n21 . . 140.8(2) 140.6(2) 140.9(2)
C35 Co1 H1n22 . . 60.4(2) 59.8(2) 60.9(2)
C35 Co1 H1n23 . . 68.9(2) 68.6(2) 69.2(2)
C35 Co1 H1n24 . . 166.5(2) 166.3(2) 166.7(2)
C35 Co1 H1n25 . . 43.0(2) 42.7(2) 43.2(2)
C35 Co1 H1n26 . . 80.2(2) 80.1(2) 80.3(2)
C36 Co1 C41 . . 82.25(12) 82.12(12) 82.39(12)
C36 Co1 C42 . . 99.39(13) 99.04(12) 99.74(12)
C36 Co1 C43 . . 130.42(13) 130.22(13) 130.63(13)
C36 Co1 C44 . . 76.42(13) 76.18(13) 76.66(13)
C36 Co1 C45 . . 99.92(13) 99.76(14) 100.08(13)
C36 Co1 C46 . . 51.98(12) 51.90(12) 52.05(12)
C36 Co1 N51 . . 105.13(13) 105.02(13) 105.24(13)
C36 Co1 N52 . . 74.95(12) 74.70(12) 75.20(12)
C36 Co1 H1n21 . . 59.1(2) 58.8(2) 59.5(2)
C36 Co1 H1n22 . . 139.9(2) 139.6(2) 140.2(2)
C36 Co1 H1n23 . . 168.0(2) 167.5(2) 168.5(2)
C36 Co1 H1n24 . . 70.8(2) 70.5(2) 71.0(2)
C36 Co1 H1n25 . . 79.7(2) 79.5(2) 79.9(2)
C36 Co1 H1n26 . . 43.5(2) 43.3(2) 43.6(2)
C41 Co1 C42 . . 176.53(13) 176.07(13) 176.97(13)
C41 Co1 C43 . . 48.25(11) 48.02(11) 48.49(11)
C41 Co1 C44 . . 129.99(11) 129.83(11) 130.15(11)
C41 Co1 C45 . . 48.52(11) 48.33(11) 48.71(11)
C41 Co1 C46 . . 134.22(11) 134.03(11) 134.41(11)
C41 Co1 N51 . . 28.35(10) 28.31(10) 28.39(10)
C41 Co1 N52 . . 151.95(10) 151.78(10) 152.12(10)
C41 Co1 H1n21 . . 41.7(2) 41.5(2) 42.0(2)
C41 Co1 H1n22 . . 137.7(2) 137.2(2) 138.1(2)
C41 Co1 H1n23 . . 88.6(2) 88.2(2) 89.0(2)
C41 Co1 H1n24 . . 89.1(2) 88.8(2) 89.3(2)
C41 Co1 H1n25 . . 80.7(2) 80.1(2) 81.3(2)
C41 Co1 H1n26 . . 105.7(2) 105.3(2) 106.1(2)
C42 Co1 C43 . . 130.19(11) 129.99(11) 130.40(11)
C42 Co1 C44 . . 48.00(11) 47.94(11) 48.07(11)
C42 Co1 C45 . . 133.70(11) 133.61(11) 133.79(11)
C42 Co1 C46 . . 47.58(11) 47.30(11) 47.85(11)
C42 Co1 N51 . . 151.92(10) 151.71(10) 152.13(10)
C42 Co1 N52 . . 27.81(9) 27.69(9) 27.93(9)
C42 Co1 H1n21 . . 136.8(2) 136.7(2) 137.0(2)
C42 Co1 H1n22 . . 41.0(2) 40.9(2) 41.1(2)
C42 Co1 H1n23 . . 89.3(2) 89.2(2) 89.4(2)
C42 Co1 H1n24 . . 88.6(2) 88.4(2) 88.8(2)
C42 Co1 H1n25 . . 102.6(2) 102.3(2) 102.8(2)
C42 Co1 H1n26 . . 77.5(2) 77.1(2) 77.8(2)
C43 Co1 C44 . . 134.25(11) 134.15(11) 134.34(11)
C43 Co1 C45 . . 48.23(11) 48.05(11) 48.41(11)
C43 Co1 C46 . . 175.97(12) 175.74(12) 176.21(12)
C43 Co1 N51 . . 28.02(11) 27.81(11) 28.23(11)
C43 Co1 N52 . . 152.06(11) 151.95(11) 152.16(11)
C43 Co1 H1n21 . . 80.5(2) 80.2(2) 80.7(2)
C43 Co1 H1n22 . . 89.4(2) 89.1(2) 89.8(2)
C43 Co1 H1n23 . . 41.5(2) 41.5(2) 41.6(2)
C43 Co1 H1n24 . . 105.9(2) 105.6(2) 106.1(2)
C43 Co1 H1n25 . . 88.3(2) 88.2(2) 88.4(2)
C43 Co1 H1n26 . . 136.9(2) 136.6(2) 137.2(2)
C44 Co1 C45 . . 176.33(11) 176.20(11) 176.47(11)
C44 Co1 C46 . . 47.93(11) 47.76(11) 48.11(11)
C44 Co1 N51 . . 152.21(11) 151.99(11) 152.42(11)
C44 Co1 N52 . . 28.19(10) 28.16(10) 28.22(10)
C44 Co1 H1n21 . . 89.1(2) 88.9(2) 89.3(2)
C44 Co1 H1n22 . . 77.1(2) 76.7(2) 77.5(2)
C44 Co1 H1n23 . . 104.1(2) 103.7(2) 104.4(2)
C44 Co1 H1n24 . . 41.3(2) 41.0(2) 41.5(2)
C44 Co1 H1n25 . . 136.8(2) 136.7(2) 136.8(2)
C44 Co1 H1n26 . . 88.7(2) 88.5(2) 89.0(2)
C45 Co1 C46 . . 129.81(11) 129.76(11) 129.87(11)
C45 Co1 N51 . . 28.26(11) 28.04(11) 28.48(11)
C45 Co1 N52 . . 151.36(11) 151.17(11) 151.54(11)
C45 Co1 H1n21 . . 88.8(2) 88.7(2) 89.0(2)
C45 Co1 H1n22 . . 106.1(2) 105.7(2) 106.6(2)
C45 Co1 H1n23 . . 79.5(2) 79.3(2) 79.6(2)
C45 Co1 H1n24 . . 137.6(2) 137.2(2) 137.9(2)
C45 Co1 H1n25 . . 41.6(2) 41.4(2) 41.7(2)
C45 Co1 H1n26 . . 88.7(2) 88.5(2) 88.8(2)
C46 Co1 N51 . . 152.12(11) 151.97(11) 152.28(11)
C46 Co1 N52 . . 27.74(10) 27.55(10) 27.94(11)
C46 Co1 H1n21 . . 103.3(2) 103.0(2) 103.6(2)
C46 Co1 H1n22 . . 88.0(2) 87.7(2) 88.2(2)
C46 Co1 H1n23 . . 136.8(2) 136.6(2) 137.0(2)
C46 Co1 H1n24 . . 77.9(2) 77.4(2) 78.3(2)
C46 Co1 H1n25 . . 89.1(2) 89.0(2) 89.2(2)
C46 Co1 H1n26 . . 41.5(2) 41.4(2) 41.6(2)
N51 Co1 N52 . . 179.54(11) 179.34(11) 179.81(10)
N51 Co1 H1n21 . . 69.4(2) 69.1(2) 69.7(2)
N51 Co1 H1n22 . . 112.3(2) 111.9(2) 112.7(2)
N51 Co1 H1n23 . . 68.7(2) 68.6(2) 68.9(2)
N51 Co1 H1n24 . . 112.1(2) 111.9(2) 112.3(2)
N51 Co1 H1n25 . . 69.2(2) 68.9(2) 69.5(2)
N51 Co1 H1n26 . . 111.7(2) 111.4(2) 112.1(2)
N52 Co1 H1n21 . . 110.9(2) 110.8(2) 111.1(2)
N52 Co1 H1n22 . . 67.5(2) 67.3(2) 67.8(2)
N52 Co1 H1n23 . . 111.3(2) 111.1(2) 111.4(2)
N52 Co1 H1n24 . . 68.3(2) 68.0(2) 68.6(2)
N52 Co1 H1n25 . . 110.4(2) 110.4(2) 110.5(2)
N52 Co1 H1n26 . . 68.0(2) 67.7(2) 68.3(2)
H1n21 Co1 H1n22 . . 149.0(3) 148.5(3) 149.5(3)
H1n21 Co1 H1n23 . . 108.9(3) 108.7(3) 109.1(3)
H1n21 Co1 H1n24 . . 50.2(3) 49.8(3) 50.6(3)
H1n21 Co1 H1n25 . . 108.6(3) 108.3(3) 109.0(3)
H1n21 Co1 H1n26 . . 100.5(3) 100.3(3) 100.7(3)
H1n22 Co1 H1n23 . . 50.2(3) 50.0(3) 50.4(3)
H1n22 Co1 H1n24 . . 106.3(3) 105.6(3) 107.0(3)
H1n22 Co1 H1n25 . . 100.2(3) 99.4(3) 101.0(3)
H1n22 Co1 H1n26 . . 106.7(3) 106.4(3) 107.0(3)
H1n23 Co1 H1n24 . . 101.5(3) 101.0(3) 101.9(3)
H1n23 Co1 H1n25 . . 106.5(3) 106.3(3) 106.8(3)
H1n23 Co1 H1n26 . . 147.9(3) 147.5(3) 148.2(3)
H1n24 Co1 H1n25 . . 149.8(3) 149.7(3) 149.9(3)
H1n24 Co1 H1n26 . . 107.3(3) 106.9(3) 107.7(3)
H1n25 Co1 H1n26 . . 50.1(3) 49.9(3) 50.2(3)
Co1 N21 N23 . . 43.52(10) 43.25(10) 43.79(10)
Co1 N21 N24 . . 44.53(10) 44.35(10) 44.70(10)
Co1 N21 N25 . . 43.57(10) 43.31(10) 43.83(10)
Co1 N21 N26 . . 46.46(10) 46.27(10) 46.64(10)
Co1 N21 C31 . . 107.8(3) 107.5(3) 108.1(3)
Co1 N21 C36 . . 78.64(16) 78.58(16) 78.70(16)
Co1 N21 C41 . . 113.1(2) 113.0(2) 113.2(2)
Co1 N21 C45 . . 69.82(12) 69.70(12) 69.95(12)
Co1 N21 N51 . . 81.50(13) 81.34(13) 81.66(13)
Co1 N21 H1n21 . . 107.1(6) 106.9(6) 107.3(6)
Co1 N21 H1n24 . . 62.4(2) 62.3(2) 62.5(2)
Co1 N21 H1c31 . . 132.5 132.32 132.69
Co1 N21 H2c31 . . 99.66 98.99 100.32
Co1 N21 H2c33 . . 74.32 73.83 74.82
Co1 N21 H2c36 . . 82.56 82.45 82.66
Co1 N21 H1c41 . . 119.05 118.83 119.27
Co1 N21 H2c41 . . 129.92 129.72 130.12
N23 N21 N24 . . 57.50(12) 57.18(12) 57.83(12)
N23 N21 N25 . . 58.76(11) 58.72(11) 58.79(11)
N23 N21 N26 . . 89.97(13) 89.87(13) 90.06(13)
N23 N21 C31 . . 148.8(3) 148.6(3) 148.9(3)
N23 N21 C36 . . 121.51(18) 121.26(18) 121.77(18)
N23 N21 C41 . . 77.7(2) 77.4(2) 77.9(2)
N23 N21 C45 . . 63.79(12) 63.59(12) 63.99(12)
N23 N21 N51 . . 54.07(12) 53.98(13) 54.16(12)
N23 N21 H1n21 . . 95.5(6) 95.0(6) 96.0(6)
N23 N21 H1n24 . . 70.9(2) 70.5(2) 71.2(2)
N23 N21 H1c31 . . 175.65 175.52 175.73
N23 N21 H2c31 . . 129.07 128.53 129.61
N23 N21 H2c33 . . 40.73 40.55 40.91
N23 N21 H2c36 . . 119.17 118.85 119.49
N23 N21 H1c41 . . 76.04 75.54 76.53
N23 N21 H2c41 . . 102.51 102.25 102.77
N24 N21 N25 . . 88.09(13) 87.82(13) 88.36(13)
N24 N21 N26 . . 61.24(12) 61.10(12) 61.38(12)
N24 N21 C31 . . 114.7(3) 114.4(3) 115.1(3)
N24 N21 C36 . . 76.89(17) 76.72(17) 77.06(17)
N24 N21 C41 . . 131.0(2) 130.6(2) 131.4(3)
N24 N21 C45 . . 111.96(14) 111.79(14) 112.13(14)
N24 N21 N51 . . 111.47(15) 111.21(15) 111.72(16)
N24 N21 H1n21 . . 63.0(6) 62.7(6) 63.2(6)
N24 N21 H1n24 . . 18.0(2) 17.8(2) 18.2(2)
N24 N21 H1c31 . . 121.65 120.95 122.33
N24 N21 H2c31 . . 126.78 126.59 126.97
N24 N21 H2c33 . . 54.92 54.61 55.23
N24 N21 H2c36 . . 64.42 64.25 64.6
N24 N21 H1c41 . . 115.07 114.65 115.5
N24 N21 H2c41 . . 157.05 156.52 157.59
N25 N21 N26 . . 60.32(12) 60.16(12) 60.49(12)
N25 N21 C31 . . 92.5(3) 92.0(3) 92.9(3)
N25 N21 C36 . . 87.75(17) 87.62(17) 87.89(17)
N25 N21 C41 . . 84.2(2) 83.9(2) 84.6(2)
N25 N21 C45 . . 30.11(11) 29.91(11) 30.31(11)
N25 N21 N51 . . 54.25(12) 54.02(12) 54.49(12)
N25 N21 H1n21 . . 149.6(6) 149.4(6) 149.9(6)
N25 N21 H1n24 . . 105.9(3) 105.8(3) 106.1(2)
N25 N21 H1c31 . . 117.47 117 117.93
N25 N21 H2c31 . . 70.39 69.84 70.94
N25 N21 H2c33 . . 99.46 99.25 99.68
N25 N21 H2c36 . . 104.84 104.78 104.9
N25 N21 H1c41 . . 105 104.78 105.22
N25 N21 H2c41 . . 90.13 89.58 90.67
N26 N21 C31 . . 63.2(2) 63.2(2) 63.2(2)
N26 N21 C36 . . 32.98(13) 32.83(13) 33.14(13)
N26 N21 C41 . . 143.5(2) 143.3(2) 143.7(2)
N26 N21 C45 . . 88.76(14) 88.59(14) 88.93(14)
N26 N21 N51 . . 114.47(15) 114.39(15) 114.55(15)
N26 N21 H1n21 . . 108.1(6) 107.3(6) 108.9(6)
N26 N21 H1n24 . . 69.9(2) 69.6(2) 70.3(2)
N26 N21 H1c31 . . 86.11 85.99 86.21
N26 N21 H2c31 . . 65.85 65.64 66.05
N26 N21 H2c33 . . 113.38 113.1 113.67
N26 N21 H2c36 . . 44.81 44.62 44.99
N26 N21 H1c41 . . 164.01 163.77 164.26
N26 N21 H2c41 . . 135.62 135.05 136.19
C31 N21 C36 . . 38.0(2) 37.9(2) 38.2(2)
C31 N21 C41 . . 113.9(3) 113.8(3) 113.9(3)
C31 N21 C45 . . 98.0(3) 97.4(3) 98.7(3)
C31 N21 N51 . . 120.8(3) 120.3(3) 121.3(3)
C31 N21 H1n21 . . 107.4(7) 107.0(7) 107.8(6)
C31 N21 H1n24 . . 110.4(3) 110.0(3) 110.9(3)
C31 N21 H1c31 . . 26.91 26.88 26.93
C31 N21 H2c31 . . 26.91 26.88 26.93
C31 N21 H2c33 . . 163.57 163.12 164.01
C31 N21 H2c36 . . 52.55 52.22 52.87
C31 N21 H1c41 . . 127.38 127.07 127.7
C31 N21 H2c41 . . 88.18 88.01 88.35
C36 N21 C41 . . 150.4(3) 150.2(3) 150.7(3)
C36 N21 C45 . . 110.35(19) 110.07(19) 110.64(19)
C36 N21 N51 . . 139.4(2) 139.3(2) 139.5(2)
C36 N21 H1n21 . . 93.9(6) 93.1(6) 94.8(6)
C36 N21 H1n24 . . 75.6(2) 75.4(2) 75.8(2)
C36 N21 H1c31 . . 54.98 54.83 55.12
C36 N21 H2c31 . . 54.98 54.83 55.12
C36 N21 H2c33 . . 130.67 130.4 130.94
C36 N21 H2c36 . . 22.04 21.97 22.11
C36 N21 H1c41 . . 162.32 162.11 162.52
C36 N21 H2c41 . . 125.91 125.54 126.27
C41 N21 C45 . . 54.89(19) 54.57(19) 55.21(19)
C41 N21 N51 . . 32.36(17) 32.29(17) 32.42(17)
C41 N21 H1n21 . . 107.2(6) 106.7(6) 107.7(6)
C41 N21 H1n24 . . 134.0(3) 133.6(3) 134.4(3)
C41 N21 H1c31 . . 104.51 104.21 104.81
C41 N21 H2c31 . . 95.6 95.4 95.81
C41 N21 H2c33 . . 78.82 78.35 79.3
C41 N21 H2c36 . . 163.13 162.97 163.3
C41 N21 H1c41 . . 26.18 26.03 26.32
C41 N21 H2c41 . . 26.18 26.03 26.32
C45 N21 N51 . . 29.05(12) 28.80(12) 29.31(12)
C45 N21 H1n21 . . 153.8(6) 152.8(6) 154.7(7)
C45 N21 H1n24 . . 129.6(3) 129.4(3) 129.8(3)
C45 N21 H1c31 . . 114.24 113.36 115.12
C45 N21 H2c31 . . 71.22 70.5 71.94
C45 N21 H2c33 . . 97.93 97.63 98.24
C45 N21 H2c36 . . 131.01 130.8 131.22
C45 N21 H1c41 . . 78.23 77.89 78.57
C45 N21 H2c41 . . 60.95 60.65 61.26
N51 N21 H1n21 . . 125.8(6) 125.0(6) 126.6(6)
N51 N21 H1n24 . . 124.2(3) 123.8(3) 124.6(3)
N51 N21 H1c31 . . 126.27 125.52 127.02
N51 N21 H2c31 . . 94.64 94.19 95.1
N51 N21 H2c33 . . 75.55 75.5 75.61
N51 N21 H2c36 . . 159.06 158.82 159.31
N51 N21 H1c41 . . 50.82 50.65 51
N51 N21 H2c41 . . 50.82 50.65 51
H1n21 N21 H1n24 . . 46.0(6) 45.6(6) 46.4(6)
H1n21 N21 H1c31 . . 87.47 87.05 87.9
H1n21 N21 H2c31 . . 133.68 133.33 134.05
H1n21 N21 H2c33 . . 57.3 56.84 57.79
H1n21 N21 H2c36 . . 72.12 71.18 73.06
H1n21 N21 H1c41 . . 81.31 80.64 81.99
H1n21 N21 H2c41 . . 112.72 112.56 112.88
H1n24 N21 H1c31 . . 109.33 108.77 109.9
H1n24 N21 H2c31 . . 130.3 129.98 130.62
H1n24 N21 H2c33 . . 55.41 54.95 55.87
H1n24 N21 H2c36 . . 57.91 57.69 58.12
H1n24 N21 H1c41 . . 111.49 111.21 111.77
H1n24 N21 H2c41 . . 154.36 153.86 154.85
H1c31 N21 H2c31 . . 47.36 47.31 47.41
H1c31 N21 H2c33 . . 143.06 142.79 143.32
H1c31 N21 H2c36 . . 58.76 58.39 59.13
H1c31 N21 H1c41 . . 107.6 107.41 107.8
H1c31 N21 H2c41 . . 79.16 78.85 79.48
H2c31 N21 H2c33 . . 169.02 168.61 169.44
H2c31 N21 H2c36 . . 74.78 74.52 75.04
H2c31 N21 H1c41 . . 117.33 116.89 117.76
H2c31 N21 H2c41 . . 73.59 73.03 74.16
H2c33 N21 H2c36 . . 112.85 112.66 113.04
H2c33 N21 H1c41 . . 60.21 59.54 60.88
H2c33 N21 H2c41 . . 102.97 102.27 103.67
H2c36 N21 H1c41 . . 150.11 149.92 150.3
H2c36 N21 H2c41 . . 137.71 137.39 138.04
H1c41 N21 H2c41 . . 43.75 43.52 43.99
Co1 N22 N23 . . 44.84(11) 44.67(11) 45.00(11)
Co1 N22 N24 . . 44.52(10) 44.23(10) 44.82(10)
Co1 N22 N25 . . 46.65(10) 46.29(10) 47.01(11)
Co1 N22 N26 . . 44.69(10) 44.44(10) 44.94(10)
Co1 N22 C32 . . 108.1(3) 107.4(3) 108.7(3)
Co1 N22 C35 . . 78.61(16) 78.00(16) 79.21(16)
Co1 N22 C42 . . 115.2(2) 114.6(2) 115.8(2)
Co1 N22 C46 . . 70.66(12) 70.26(12) 71.05(12)
Co1 N22 N52 . . 83.15(13) 82.67(13) 83.63(13)
Co1 N22 H1n22 . . 106.2(6) 105.7(6) 106.7(6)
Co1 N22 H1n23 . . 62.4(2) 62.4(2) 62.5(2)
Co1 N22 H1n26 . . 52.65(18) 52.53(18) 52.77(18)
Co1 N22 H1c32 . . 131.94 131.16 132.71
Co1 N22 H2c32 . . 101.67 101.1 102.24
Co1 N22 H2c34 . . 75.13 74.75 75.5
Co1 N22 H2c35 . . 81.43 80.79 82.06
Co1 N22 H1c42 . . 123.26 122.57 123.94
Co1 N22 H2c42 . . 129.86 129.53 130.2
N23 N22 N24 . . 58.23(12) 57.88(12) 58.58(12)
N23 N22 N25 . . 61.28(12) 60.95(12) 61.60(12)
N23 N22 N26 . . 89.52(13) 89.33(13) 89.71(13)
N23 N22 C32 . . 111.5(3) 110.6(3) 112.4(3)
N23 N22 C35 . . 75.10(17) 74.56(17) 75.64(17)
N23 N22 C42 . . 134.6(3) 133.7(3) 135.5(3)
N23 N22 C46 . . 112.87(14) 112.55(14) 113.17(14)
N23 N22 N52 . . 113.18(15) 112.60(15) 113.75(15)
N23 N22 H1n22 . . 62.3(6) 61.9(6) 62.6(6)
N23 N22 H1n23 . . 17.7(2) 17.6(2) 17.9(2)
N23 N22 H1n26 . . 95.75(19) 95.50(19) 96.00(19)
N23 N22 H1c32 . . 117.66 116.79 118.53
N23 N22 H2c32 . . 125.53 124.92 126.14
N23 N22 H2c34 . . 54.49 53.87 55.1
N23 N22 H2c35 . . 61.95 61.43 62.47
N23 N22 H1c42 . . 119.4 118.48 120.32
N23 N22 H2c42 . . 160.98 160.12 161.84
N24 N22 N25 . . 91.16(13) 91.00(13) 91.32(13)
N24 N22 N26 . . 60.21(11) 60.01(11) 60.41(11)
N24 N22 C32 . . 151.3(3) 150.8(3) 151.9(3)
N24 N22 C35 . . 122.08(18) 121.71(18) 122.45(18)
N24 N22 C42 . . 80.0(2) 79.6(2) 80.5(2)
N24 N22 C46 . . 63.85(12) 63.56(12) 64.14(12)
N24 N22 N52 . . 55.04(12) 54.69(12) 55.40(12)
N24 N22 H1n22 . . 92.0(6) 91.5(6) 92.6(6)
N24 N22 H1n23 . . 71.2(2) 70.7(2) 71.7(2)
N24 N22 H1n26 . . 76.71(19) 76.59(19) 76.83(19)
N24 N22 H1c32 . . 175.64 175.07 176.24
N24 N22 H2c32 . . 133.89 133.21 134.57
N24 N22 H2c34 . . 41.52 41.44 41.6
N24 N22 H2c35 . . 117.97 117.62 118.31
N24 N22 H1c42 . . 79.53 79.1 79.97
N24 N22 H2c42 . . 104.55 104.15 104.96
N25 N22 N26 . . 61.12(12) 60.87(12) 61.36(12)
N25 N22 C32 . . 62.4(2) 62.0(2) 62.8(2)
N25 N22 C35 . . 33.21(12) 32.99(12) 33.43(13)
N25 N22 C42 . . 143.1(3) 142.8(3) 143.4(3)
N25 N22 C46 . . 90.25(14) 90.04(14) 90.45(14)
N25 N22 N52 . . 116.07(15) 115.84(15) 116.28(15)
N25 N22 H1n22 . . 109.9(6) 109.6(6) 110.2(6)
N25 N22 H1n23 . . 69.8(2) 69.4(2) 70.1(2)
N25 N22 H1n26 . . 52.40(17) 52.11(17) 52.69(17)
N25 N22 H1c32 . . 85.31 84.9 85.71
N25 N22 H2c32 . . 65.33 65.02 65.64
N25 N22 H2c34 . . 113.49 113.26 113.71
N25 N22 H2c35 . . 44.71 44.47 44.95
N25 N22 H1c42 . . 166.91 166.6 167.22
N25 N22 H2c42 . . 131.98 131.48 132.48
N26 N22 C32 . . 95.1(3) 94.5(3) 95.7(3)
N26 N22 C35 . . 89.49(17) 89.07(17) 89.91(17)
N26 N22 C42 . . 83.8(2) 83.7(2) 83.9(2)
N26 N22 C46 . . 30.44(11) 30.26(11) 30.61(11)
N26 N22 N52 . . 55.06(12) 54.95(12) 55.17(12)
N26 N22 H1n22 . . 149.0(6) 148.6(6) 149.3(6)
N26 N22 H1n23 . . 107.1(3) 106.8(3) 107.3(3)
N26 N22 H1n26 . . 17.03(18) 16.94(18) 17.12(18)
N26 N22 H1c32 . . 119.76 119.2 120.32
N26 N22 H2c32 . . 73.68 73.12 74.25
N26 N22 H2c34 . . 101.73 101.48 101.97
N26 N22 H2c35 . . 105.69 105.24 106.14
N26 N22 H1c42 . . 105.99 105.8 106.17
N26 N22 H2c42 . . 87.78 87.67 87.89
C32 N22 C35 . . 36.8(2) 36.5(2) 37.1(2)
C32 N22 C42 . . 113.8(3) 113.8(3) 113.8(3)
C32 N22 C46 . . 103.0(3) 102.4(3) 103.6(3)
C32 N22 N52 . . 124.7(3) 124.2(3) 125.1(3)
C32 N22 H1n22 . . 106.8(6) 106.2(6) 107.3(6)
C32 N22 H1n23 . . 106.4(3) 105.4(3) 107.5(3)
C32 N22 H1n26 . . 78.1(3) 77.5(3) 78.7(3)
C32 N22 H1c32 . . 26.57 26.51 26.63
C32 N22 H2c32 . . 26.57 26.51 26.63
C32 N22 H2c34 . . 157.54 156.97 158.11
C32 N22 H2c35 . . 51.08 50.6 51.56
C32 N22 H1c42 . . 124.31 124 124.62
C32 N22 H2c42 . . 87.49 87.42 87.56
C35 N22 C42 . . 149.2(3) 148.8(3) 149.6(3)
C35 N22 C46 . . 113.55(19) 113.15(19) 113.95(19)
C35 N22 N52 . . 142.1(2) 141.8(2) 142.5(2)
C35 N22 H1n22 . . 94.9(6) 94.4(6) 95.5(6)
C35 N22 H1n23 . . 73.4(2) 72.8(2) 74.1(2)
C35 N22 H1n26 . . 75.9(2) 75.5(2) 76.3(2)
C35 N22 H1c32 . . 53.93 53.69 54.18
C35 N22 H2c32 . . 53.93 53.69 54.18
C35 N22 H2c34 . . 127.77 127.65 127.89
C35 N22 H2c35 . . 21.62 21.53 21.71
C35 N22 H1c42 . . 158.13 157.69 158.59
C35 N22 H2c42 . . 123.67 123.26 124.07
C42 N22 C46 . . 53.62(18) 53.45(18) 53.78(18)
C42 N22 N52 . . 32.31(15) 32.21(15) 32.40(16)
C42 N22 H1n22 . . 106.2(6) 106.1(6) 106.3(6)
C42 N22 H1n23 . . 137.2(3) 136.1(3) 138.3(3)
C42 N22 H1n26 . . 90.7(3) 90.7(3) 90.7(3)
C42 N22 H1c32 . . 104.32 104.17 104.47
C42 N22 H2c32 . . 95.45 95.25 95.65
C42 N22 H2c34 . . 83.02 82.72 83.31
C42 N22 H2c35 . . 161.96 161.59 162.34
C42 N22 H1c42 . . 26.38 26.35 26.41
C42 N22 H2c42 . . 26.38 26.35 26.41
C46 N22 N52 . . 28.60(12) 28.51(12) 28.69(12)
C46 N22 H1n22 . . 149.4(6) 149.0(6) 149.7(6)
C46 N22 H1n23 . . 130.2(3) 129.6(3) 130.7(3)
C46 N22 H1n26 . . 38.63(17) 38.47(17) 38.78(17)
C46 N22 H1c32 . . 118.59 117.98 119.2
C46 N22 H2c32 . . 76.56 75.89 77.22
C46 N22 H2c34 . . 99.04 98.87 99.2
C46 N22 H2c35 . . 133.27 132.91 133.63
C46 N22 H1c42 . . 77.43 77.29 77.57
C46 N22 H2c42 . . 59.36 59.16 59.56
N52 N22 H1n22 . . 122.1(6) 121.8(6) 122.3(6)
N52 N22 H1n23 . . 125.5(3) 124.6(3) 126.3(3)
N52 N22 H1n26 . . 66.68(19) 66.62(19) 66.74(19)
N52 N22 H1c32 . . 128.93 128.51 129.35
N52 N22 H2c32 . . 98.76 98.33 99.19
N52 N22 H2c34 . . 77.57 77.38 77.76
N52 N22 H2c35 . . 160.75 160.37 161.12
N52 N22 H1c42 . . 50.95 50.85 51.05
N52 N22 H2c42 . . 50.95 50.85 51.05
H1n22 N22 H1n23 . . 46.1(6) 45.8(6) 46.3(6)
H1n22 N22 H1n26 . . 157.9(6) 157.7(6) 158.2(6)
H1n22 N22 H1c32 . . 86.8 86.29 87.31
H1n22 N22 H2c32 . . 132.37 131.83 132.89
H1n22 N22 H2c34 . . 52.27 51.74 52.8
H1n22 N22 H2c35 . . 73.65 73.07 74.23
H1n22 N22 H1c42 . . 79.85 79.79 79.9
H1n22 N22 H2c42 . . 114.41 114.04 114.78
H1n23 N22 H1n26 . . 111.9(3) 111.7(3) 112.1(3)
H1n23 N22 H1c32 . . 105.14 104.03 106.27
H1n23 N22 H2c32 . . 127.33 126.46 128.19
H1n23 N22 H2c34 . . 54.44 53.66 55.22
H1n23 N22 H2c35 . . 55.44 54.78 56.09
H1n23 N22 H1c42 . . 114.96 113.98 115.94
H1n23 N22 H2c42 . . 158.21 157.37 159.06
H1n26 N22 H1c32 . . 102.97 102.39 103.55
H1n26 N22 H2c32 . . 57.37 56.73 58.01
H1n26 N22 H2c34 . . 118.13 117.96 118.3
H1n26 N22 H2c35 . . 94.68 94.23 95.12
H1n26 N22 H1c42 . . 115.83 115.78 115.87
H1n26 N22 H2c42 . . 87.04 86.87 87.2
H1c32 N22 H2c32 . . 46.38 46.21 46.55
H1c32 N22 H2c34 . . 138.29 137.7 138.87
H1c32 N22 H2c35 . . 57.69 57.23 58.17
H1c32 N22 H1c42 . . 104.36 104.02 104.69
H1c32 N22 H2c42 . . 79.72 79.54 79.89
H2c32 N22 H2c34 . . 175.32 174.56 176.07
H2c32 N22 H2c35 . . 73.3 72.88 73.73
H2c32 N22 H1c42 . . 115.02 114.65 115.38
H2c32 N22 H2c42 . . 71.51 71.21 71.81
H2c34 N22 H2c35 . . 109.26 109.1 109.42
H2c34 N22 H1c42 . . 64.99 64.68 65.31
H2c34 N22 H2c42 . . 107.76 107.43 108.1
H2c35 N22 H1c42 . . 148.3 147.82 148.77
H2c35 N22 H2c42 . . 136.7 136.31 137.1
H1c42 N22 H2c42 . . 44.07 44.01 44.13
Co1 N23 N21 . . 43.85(10) 43.81(10) 43.89(10)
Co1 N23 N22 . . 44.97(10) 44.75(10) 45.19(10)
Co1 N23 N24 . . 46.22(11) 46.11(11) 46.34(11)
Co1 N23 N25 . . 44.53(10) 44.33(10) 44.73(10)
Co1 N23 C33 . . 106.8(3) 106.7(3) 106.9(3)
Co1 N23 C34 . . 78.19(18) 77.93(17) 78.46(18)
Co1 N23 C41 . . 70.28(13) 70.07(13) 70.50(13)
Co1 N23 C43 . . 114.0(2) 113.7(2) 114.2(2)
Co1 N23 N51 . . 82.27(15) 82.09(15) 82.43(15)
Co1 N23 H1n22 . . 62.6(2) 62.2(2) 63.0(2)
Co1 N23 H1n23 . . 107.2(6) 107.0(6) 107.5(6)
Co1 N23 H1c33 . . 131.47 131.21 131.72
Co1 N23 H2c33 . . 99.58 99.15 100.01
Co1 N23 H2c34 . . 82.13 81.76 82.49
Co1 N23 H2c35 . . 76.89 76.63 77.15
Co1 N23 H1c43 . . 120.79 120.16 121.42
Co1 N23 H2c43 . . 129.95 129.74 130.15
N21 N23 N22 . . 88.81(13) 88.56(13) 89.06(13)
N21 N23 N24 . . 60.36(12) 60.18(12) 60.54(12)
N21 N23 N25 . . 60.38(12) 60.24(12) 60.51(12)
N21 N23 C33 . . 92.2(3) 91.7(3) 92.7(3)
N21 N23 C34 . . 87.42(18) 87.25(18) 87.58(18)
N21 N23 C41 . . 30.36(11) 30.17(11) 30.56(11)
N21 N23 C43 . . 84.2(2) 83.9(2) 84.4(2)
N21 N23 N51 . . 54.74(13) 54.51(13) 54.97(13)
N21 N23 H1n22 . . 106.4(2) 106.0(2) 106.8(2)
N21 N23 H1n23 . . 150.0(6) 149.7(6) 150.2(6)
N21 N23 H1c33 . . 117.06 116.47 117.64
N21 N23 H2c33 . . 70.58 69.85 71.31
N21 N23 H2c34 . . 104.38 104.13 104.62
N21 N23 H2c35 . . 102.7 102.59 102.81
N21 N23 H1c43 . . 105.52 105.36 105.68
N21 N23 H2c43 . . 89.34 88.97 89.71
N22 N23 N24 . . 61.18(12) 60.98(12) 61.38(12)
N22 N23 N25 . . 57.58(12) 56.93(12) 58.22(12)
N22 N23 C33 . . 113.2(3) 112.4(3) 114.0(3)
N22 N23 C34 . . 76.51(17) 75.92(17) 77.09(17)
N22 N23 C41 . . 112.85(15) 112.63(15) 113.06(15)
N22 N23 C43 . . 132.6(2) 131.8(2) 133.5(2)
N22 N23 N51 . . 112.51(16) 112.18(16) 112.83(16)
N22 N23 H1n22 . . 18.0(2) 17.8(2) 18.2(2)
N22 N23 H1n23 . . 62.8(6) 62.7(6) 62.8(5)
N22 N23 H1c33 . . 120.27 119.18 121.36
N22 N23 H2c33 . . 126.26 126 126.51
N22 N23 H2c34 . . 64.11 63.44 64.77
N22 N23 H2c35 . . 55.62 55.18 56.06
N22 N23 H1c43 . . 116.86 115.98 117.73
N22 N23 H2c43 . . 158.84 157.85 159.83
N24 N23 N25 . . 90.72(14) 90.42(14) 91.02(14)
N24 N23 C33 . . 62.2(2) 62.0(2) 62.5(2)
N24 N23 C34 . . 32.74(15) 32.43(15) 33.05(15)
N24 N23 C41 . . 89.12(14) 88.90(14) 89.32(14)
N24 N23 C43 . . 143.2(3) 142.9(3) 143.6(3)
N24 N23 N51 . . 115.00(17) 114.74(17) 115.26(17)
N24 N23 H1n22 . . 69.0(2) 68.6(2) 69.4(2)
N24 N23 H1n23 . . 108.5(6) 108.2(6) 108.8(6)
N24 N23 H1c33 . . 85.29 85 85.58
N24 N23 H2c33 . . 65.54 65.5 65.59
N24 N23 H2c34 . . 44.36 44.01 44.71
N24 N23 H2c35 . . 114.72 114.42 115.01
N24 N23 H1c43 . . 165.06 164.55 165.58
N24 N23 H2c43 . . 134.19 133.46 134.93
N25 N23 C33 . . 149.5(3) 149.2(3) 149.7(3)
N25 N23 C34 . . 121.86(19) 121.63(19) 122.09(19)
N25 N23 C41 . . 65.11(13) 64.68(13) 65.53(13)
N25 N23 C43 . . 78.7(2) 78.6(2) 78.9(2)
N25 N23 N51 . . 55.09(13) 54.79(13) 55.39(13)
N25 N23 H1n22 . . 71.3(2) 70.4(2) 72.2(2)
N25 N23 H1n23 . . 94.0(6) 93.6(6) 94.4(6)
N25 N23 H1c33 . . 175.97 175.74 176.26
N25 N23 H2c33 . . 130.91 130.32 131.51
N25 N23 H2c34 . . 119.13 118.89 119.38
N25 N23 H2c35 . . 42.35 42.1 42.59
N25 N23 H1c43 . . 77.06 76.62 77.49
N25 N23 H2c43 . . 103.66 103.43 103.89
C33 N23 C34 . . 36.9(2) 36.8(2) 37.1(2)
C33 N23 C41 . . 98.6(3) 97.8(3) 99.4(3)
C33 N23 C43 . . 113.8(3) 113.8(3) 113.9(3)
C33 N23 N51 . . 121.6(3) 120.9(3) 122.2(3)
C33 N23 H1n22 . . 108.0(3) 106.7(3) 109.2(3)
C33 N23 H1n23 . . 107.3(6) 106.8(6) 107.8(6)
C33 N23 H1c33 . . 26.85 26.81 26.89
C33 N23 H2c33 . . 26.85 26.81 26.89
C33 N23 H2c34 . . 51.13 50.78 51.49
C33 N23 H2c35 . . 160.59 159.9 161.28
C33 N23 H1c43 . . 126.78 126.4 127.15
C33 N23 H2c43 . . 87.93 87.76 88.11
C34 N23 C41 . . 110.4(2) 110.1(2) 110.6(2)
C34 N23 C43 . . 149.2(3) 149.0(3) 149.5(3)
C34 N23 N51 . . 139.5(2) 139.2(2) 139.8(2)
C34 N23 H1n22 . . 74.3(3) 73.5(3) 75.1(3)
C34 N23 H1n23 . . 94.6(6) 94.2(6) 94.9(6)
C34 N23 H1c33 . . 54.27 54.16 54.38
C34 N23 H2c33 . . 54.27 54.16 54.38
C34 N23 H2c34 . . 21.72 21.6 21.84
C34 N23 H2c35 . . 130.32 130.2 130.45
C34 N23 H1c43 . . 160.99 160.59 161.38
C34 N23 H2c43 . . 124.45 124.02 124.89
C41 N23 C43 . . 54.4(2) 54.3(2) 54.5(2)
C41 N23 N51 . . 29.14(12) 29.03(12) 29.24(12)
C41 N23 H1n22 . . 130.6(3) 130.2(3) 131.1(3)
C41 N23 H1n23 . . 153.3(6) 153.0(6) 153.7(6)
C41 N23 H1c33 . . 114.47 113.49 115.44
C41 N23 H2c33 . . 71.89 71.06 72.72
C41 N23 H2c34 . . 130.77 130.45 131.09
C41 N23 H2c35 . . 100.53 100.4 100.68
C41 N23 H1c43 . . 78.04 77.94 78.14
C41 N23 H2c43 . . 60.19 60.1 60.28
C43 N23 N51 . . 32.22(19) 32.03(19) 32.40(19)
C43 N23 H1n22 . . 136.4(3) 135.4(3) 137.5(3)
C43 N23 H1n23 . . 107.3(6) 107.2(6) 107.5(6)
C43 N23 H1c33 . . 104.34 104.04 104.65
C43 N23 H2c33 . . 95.11 94.89 95.33
C43 N23 H2c34 . . 162.12 161.99 162.25
C43 N23 H2c35 . . 80.44 80.06 80.81
C43 N23 H1c43 . . 26.28 26.15 26.42
C43 N23 H2c43 . . 26.28 26.15 26.42
N51 N23 H1n22 . . 125.9(3) 125.2(3) 126.5(3)
N51 N23 H1n23 . . 125.2(6) 125.0(6) 125.4(6)
N51 N23 H1c33 . . 126.62 125.83 127.4
N51 N23 H2c33 . . 95.32 94.79 95.86
N51 N23 H2c34 . . 159.06 158.59 159.51
N51 N23 H2c35 . . 77.62 77.48 77.76
N51 N23 H1c43 . . 50.8 50.52 51.08
N51 N23 H2c43 . . 50.8 50.52 51.08
H1n22 N23 H1n23 . . 46.4(6) 46.1(6) 46.7(6)
H1n22 N23 H1c33 . . 107.39 105.95 108.83
H1n22 N23 H2c33 . . 128.4 127.57 129.21
H1n22 N23 H2c34 . . 56.83 55.93 57.73
H1n22 N23 H2c35 . . 56.11 55.38 56.84
H1n22 N23 H1c43 . . 113.89 112.94 114.84
H1n22 N23 H2c43 . . 156.76 155.69 157.84
H1n23 N23 H1c33 . . 87.53 86.91 88.15
H1n23 N23 H2c33 . . 133.31 132.73 133.89
H1n23 N23 H2c34 . . 73.07 72.6 73.54
H1n23 N23 H2c35 . . 54.23 53.78 54.7
H1n23 N23 H1c43 . . 81.25 81.1 81.4
H1n23 N23 H2c43 . . 113.45 113.04 113.87
H1c33 N23 H2c33 . . 46.8 46.69 46.9
H1c33 N23 H2c34 . . 57.82 57.56 58.09
H1c33 N23 H2c35 . . 140.2 139.48 140.92
H1c33 N23 H1c43 . . 106.85 106.49 107.21
H1c33 N23 H2c43 . . 79.05 78.79 79.31
H2c33 N23 H2c34 . . 73.67 73.41 73.93
H2c33 N23 H2c35 . . 172.4 171.64 173.16
H2c33 N23 H1c43 . . 116.37 115.89 116.86
H2c33 N23 H2c43 . . 72.54 71.9 73.18
H2c34 N23 H2c35 . . 112.12 112.01 112.23
H2c34 N23 H1c43 . . 150.1 149.84 150.36
H2c34 N23 H2c43 . . 136.48 136.28 136.69
H2c35 N23 H1c43 . . 61.24 60.81 61.68
H2c35 N23 H2c43 . . 104.42 103.83 105
H1c43 N23 H2c43 . . 43.91 43.7 44.13
Co1 N24 N21 . . 44.86(10) 44.67(10) 45.04(10)
Co1 N24 N22 . . 44.63(11) 44.44(11) 44.82(11)
Co1 N24 N23 . . 46.21(10) 45.82(10) 46.60(10)
Co1 N24 N26 . . 44.40(10) 44.33(10) 44.48(10)
Co1 N24 C33 . . 77.66(17) 77.26(16) 78.07(17)
Co1 N24 C34 . . 105.3(3) 104.7(3) 105.9(3)
Co1 N24 C42 . . 70.43(13) 70.29(13) 70.57(13)
Co1 N24 C44 . . 115.3(2) 115.0(2) 115.6(2)
Co1 N24 N52 . . 82.97(14) 82.82(14) 83.12(14)
Co1 N24 H1n21 . . 62.5(2) 62.0(2) 63.0(2)
Co1 N24 H1n22 . . 52.75(19) 52.40(19) 53.10(19)
Co1 N24 H1n24 . . 107.1(6) 106.9(6) 107.2(6)
Co1 N24 H2c33 . . 81.09 80.83 81.36
Co1 N24 H1c34 . . 130.04 129.5 130.58
Co1 N24 H2c34 . . 99.17 98.78 99.57
Co1 N24 H2c36 . . 74.79 74.74 74.84
Co1 N24 H1c44 . . 123.29 122.88 123.69
Co1 N24 H2c44 . . 130.05 129.85 130.26
N21 N24 N22 . . 89.45(13) 89.26(13) 89.65(13)
N21 N24 N23 . . 62.13(12) 61.83(12) 62.44(12)
N21 N24 N26 . . 57.68(12) 57.48(12) 57.88(12)
N21 N24 C33 . . 76.76(16) 76.51(16) 77.01(16)
N21 N24 C34 . . 112.0(3) 111.5(3) 112.6(3)
N21 N24 C42 . . 112.36(15) 112.14(15) 112.58(15)
N21 N24 C44 . . 133.8(2) 133.3(2) 134.3(2)
N21 N24 N52 . . 112.40(16) 112.22(16) 112.58(16)
N21 N24 H1n21 . . 17.8(2) 17.5(2) 18.2(2)
N21 N24 H1n22 . . 96.1(2) 95.8(2) 96.5(2)
N21 N24 H1n24 . . 62.7(5) 62.6(5) 62.8(5)
N21 N24 H2c33 . . 64.15 63.75 64.54
N21 N24 H1c34 . . 119.87 119.53 120.2
N21 N24 H2c34 . . 125.8 125.29 126.32
N21 N24 H2c36 . . 53.46 53.4 53.53
N21 N24 H1c44 . . 118.49 117.89 119.08
N21 N24 H2c44 . . 160.22 159.63 160.81
N22 N24 N23 . . 60.59(12) 60.44(12) 60.74(12)
N22 N24 N26 . . 59.73(12) 59.51(12) 59.97(12)
N22 N24 C33 . . 87.59(18) 87.14(18) 88.04(18)
N22 N24 C34 . . 91.8(3) 91.4(3) 92.3(3)
N22 N24 C42 . . 30.14(11) 30.07(11) 30.21(11)
N22 N24 C44 . . 83.8(2) 83.8(2) 83.9(2)
N22 N24 N52 . . 54.72(12) 54.69(12) 54.75(12)
N22 N24 H1n21 . . 107.1(2) 106.6(2) 107.7(2)
N22 N24 H1n22 . . 17.1(2) 16.9(2) 17.3(2)
N22 N24 H1n24 . . 150.1(6) 149.7(6) 150.6(6)
N22 N24 H2c33 . . 104.12 103.77 104.48
N22 N24 H1c34 . . 116.22 115.75 116.69
N22 N24 H2c34 . . 70.64 70.14 71.14
N22 N24 H2c36 . . 101.21 101.06 101.37
N22 N24 H1c44 . . 105.97 105.85 106.09
N22 N24 H2c44 . . 87.94 87.85 88.04
N23 N24 N26 . . 90.61(14) 90.28(13) 90.93(14)
N23 N24 C33 . . 32.41(14) 32.31(14) 32.50(14)
N23 N24 C34 . . 60.4(2) 60.0(2) 60.7(2)
N23 N24 C42 . . 89.41(14) 89.23(14) 89.60(14)
N23 N24 C44 . . 142.6(2) 142.4(3) 142.7(3)
N23 N24 N52 . . 115.21(16) 115.04(16) 115.36(16)
N23 N24 H1n21 . . 71.2(2) 70.7(2) 71.6(2)
N23 N24 H1n22 . . 52.03(18) 51.90(18) 52.15(18)
N23 N24 H1n24 . . 109.7(6) 109.4(6) 110.0(6)
N23 N24 H2c33 . . 43.83 43.67 43.98
N23 N24 H1c34 . . 83.85 83.48 84.22
N23 N24 H2c34 . . 64.21 63.84 64.58
N23 N24 H2c36 . . 113.17 112.85 113.49
N23 N24 H1c44 . . 166.35 166.12 166.59
N23 N24 H2c44 . . 131.72 131.2 132.23
N26 N24 C33 . . 121.40(18) 121.14(18) 121.66(18)
N26 N24 C34 . . 147.9(3) 147.2(3) 148.5(3)
N26 N24 C42 . . 63.47(12) 63.24(12) 63.69(12)
N26 N24 C44 . . 80.0(2) 79.8(2) 80.3(2)
N26 N24 N52 . . 54.78(12) 54.72(12) 54.84(12)
N26 N24 H1n21 . . 70.5(2) 70.3(2) 70.7(2)
N26 N24 H1n22 . . 76.4(2) 76.0(2) 76.7(2)
N26 N24 H1n24 . . 94.1(6) 93.7(6) 94.5(6)
N26 N24 H2c33 . . 118.73 118.59 118.86
N26 N24 H1c34 . . 174.37 173.83 174.89
N26 N24 H2c34 . . 130.37 129.85 130.89
N26 N24 H2c36 . . 41.48 41.28 41.68
N26 N24 H1c44 . . 79.61 79.19 80.02
N26 N24 H2c44 . . 104.6 104.39 104.8
C33 N24 C34 . . 35.5(2) 35.2(2) 35.8(2)
C33 N24 C42 . . 111.21(19) 110.80(18) 111.62(19)
C33 N24 C44 . . 147.9(3) 147.6(3) 148.2(3)
C33 N24 N52 . . 139.8(2) 139.3(2) 140.2(2)
C33 N24 H1n21 . . 76.1(2) 76.1(2) 76.2(2)
C33 N24 H1n22 . . 73.9(2) 73.4(2) 74.5(2)
C33 N24 H1n24 . . 95.6(6) 95.3(6) 95.9(6)
C33 N24 H2c33 . . 21.36 21.26 21.46
C33 N24 H1c34 . . 53.35 53.08 53.63
C33 N24 H2c34 . . 53.35 53.08 53.63
C33 N24 H2c36 . . 128.93 128.56 129.29
C33 N24 H1c44 . . 158.96 158.58 159.35
C33 N24 H2c44 . . 122.68 122.29 123.06
C34 N24 C42 . . 100.2(3) 99.8(3) 100.5(3)
C34 N24 C44 . . 113.8(3) 113.8(3) 113.8(3)
C34 N24 N52 . . 122.7(3) 122.3(3) 123.0(3)
C34 N24 H1n21 . . 108.4(3) 108.3(3) 108.6(3)
C34 N24 H1n22 . . 74.7(3) 74.1(3) 75.4(3)
C34 N24 H1n24 . . 107.9(6) 107.5(6) 108.3(6)
C34 N24 H2c33 . . 49.84 49.47 50.2
C34 N24 H1c34 . . 26.71 26.59 26.84
C34 N24 H2c34 . . 26.71 26.59 26.84
C34 N24 H2c36 . . 159.81 159.19 160.43
C34 N24 H1c44 . . 126.02 125.78 126.27
C34 N24 H2c44 . . 87.64 87.54 87.76
C42 N24 C44 . . 53.94(19) 53.82(19) 54.06(19)
C42 N24 N52 . . 28.56(11) 28.48(11) 28.65(11)
C42 N24 H1n21 . . 129.6(3) 129.1(3) 130.0(3)
C42 N24 H1n22 . . 38.22(18) 38.08(18) 38.37(18)
C42 N24 H1n24 . . 151.2(6) 150.8(6) 151.6(6)
C42 N24 H2c33 . . 131.03 130.58 131.48
C42 N24 H1c34 . . 115.35 115.06 115.64
C42 N24 H2c34 . . 73.69 73.24 74.15
C42 N24 H2c36 . . 98.8 98.46 99.13
C42 N24 H1c44 . . 77.74 77.61 77.89
C42 N24 H2c44 . . 59.77 59.66 59.88
C44 N24 N52 . . 32.61(18) 32.52(18) 32.71(18)
C44 N24 H1n21 . . 135.9(3) 135.5(3) 136.3(3)
C44 N24 H1n22 . . 90.6(3) 90.4(3) 90.7(3)
C44 N24 H1n24 . . 107.1(6) 106.9(6) 107.2(6)
C44 N24 H2c33 . . 161.19 160.93 161.45
C44 N24 H1c34 . . 103.82 103.74 103.9
C44 N24 H2c34 . . 94.74 94.53 94.96
C44 N24 H2c36 . . 83.11 82.51 83.72
C44 N24 H1c44 . . 26.44 26.38 26.51
C44 N24 H2c44 . . 26.44 26.37 26.51
N52 N24 H1n21 . . 124.4(3) 124.2(3) 124.5(3)
N52 N24 H1n22 . . 66.27(19) 66.16(19) 66.37(19)
N52 N24 H1n24 . . 123.9(6) 123.5(6) 124.3(6)
N52 N24 H2c33 . . 158.8 158.46 159.16
N52 N24 H1c34 . . 127.07 126.87 127.28
N52 N24 H2c34 . . 96.41 95.92 96.9
N52 N24 H2c36 . . 77.51 77.2 77.82
N52 N24 H1c44 . . 51.27 51.17 51.37
N52 N24 H2c44 . . 51.27 51.16 51.36
H1n21 N24 H1n22 . . 112.5(3) 111.9(3) 113.1(3)
H1n21 N24 H1n24 . . 45.9(6) 45.6(6) 46.3(6)
H1n21 N24 H2c33 . . 58.63 58.42 58.84
H1n21 N24 H1c34 . . 108.38 108.07 108.69
H1n21 N24 H2c34 . . 129.33 128.97 129.71
H1n21 N24 H2c36 . . 53.08 52.68 53.48
H1n21 N24 H1c44 . . 113.63 113.15 114.11
H1n21 N24 H2c44 . . 157.1 156.44 157.76
H1n22 N24 H1n24 . . 158.4(6) 158.1(6) 158.6(6)
H1n22 N24 H2c33 . . 92.87 92.43 93.32
H1n22 N24 H1c34 . . 99.36 98.82 99.9
H1n22 N24 H2c34 . . 54.24 53.6 54.87
H1n22 N24 H2c36 . . 117.74 117.52 117.96
H1n22 N24 H1c44 . . 115.73 115.66 115.79
H1n22 N24 H2c44 . . 86.98 86.84 87.13
H1n24 N24 H2c33 . . 74.51 74.11 74.91
H1n24 N24 H1c34 . . 88.67 88.1 89.25
H1n24 N24 H2c34 . . 133.6 133.19 134.01
H1n24 N24 H2c36 . . 54.41 53.77 55.06
H1n24 N24 H1c44 . . 80.71 80.48 80.94
H1n24 N24 H2c44 . . 114.39 114.08 114.7
H2c33 N24 H1c34 . . 57.37 57.18 57.56
H2c33 N24 H2c34 . . 72.58 72.31 72.86
H2c33 N24 H2c36 . . 111.33 110.7 111.96
H2c33 N24 H1c44 . . 149.79 149.48 150.1
H2c33 N24 H2c44 . . 135.36 135.03 135.69
H1c34 N24 H2c34 . . 45.86 45.6 46.12
H1c34 N24 H2c36 . . 142.35 141.75 142.95
H1c34 N24 H1c44 . . 105.69 105.5 105.9
H1c34 N24 H2c44 . . 78.58 78.46 78.7
H2c34 N24 H2c36 . . 171.78 171.09 172.46
H2c34 N24 H1c44 . . 115.41 115.28 115.54
H2c34 N24 H2c44 . . 71.45 71.29 71.61
H2c36 N24 H1c44 . . 65.11 64.47 65.74
H2c36 N24 H2c44 . . 107.96 107.24 108.67
H1c44 N24 H2c44 . . 44.18 44.06 44.31
Co1 N25 N21 . . 44.13(10) 43.94(10) 44.32(10)
Co1 N25 N22 . . 47.03(10) 46.65(10) 47.41(10)
Co1 N25 N23 . . 44.76(10) 44.58(10) 44.95(10)
Co1 N25 N26 . . 44.81(10) 44.67(10) 44.96(10)
Co1 N25 C32 . . 79.81(17) 79.28(16) 80.33(17)
Co1 N25 C35 . . 107.1(3) 106.2(3) 108.1(3)
Co1 N25 C43 . . 70.94(13) 70.63(12) 71.26(12)
Co1 N25 C45 . . 114.1(2) 113.8(2) 114.3(2)
Co1 N25 N51 . . 82.44(14) 82.23(14) 82.63(14)
Co1 N25 H1n23 . . 52.54(19) 52.33(19) 52.76(19)
Co1 N25 H1n25 . . 106.7(6) 106.1(6) 107.4(6)
Co1 N25 H1n26 . . 62.7(2) 62.6(2) 62.8(2)
Co1 N25 H2c31 . . 75.27 75.09 75.44
Co1 N25 H2c32 . . 84.13 83.63 84.65
Co1 N25 H1c35 . . 132.17 131.28 133.06
Co1 N25 H2c35 . . 98.89 98.2 99.58
Co1 N25 H1c45 . . 119.52 118.85 120.19
Co1 N25 H2c45 . . 131.22 131.1 131.34
N21 N25 N22 . . 91.13(13) 90.93(13) 91.33(13)
N21 N25 N23 . . 60.87(12) 60.70(12) 61.03(12)
N21 N25 N26 . . 57.51(11) 57.32(11) 57.70(11)
N21 N25 C32 . . 123.23(18) 122.87(18) 123.59(19)
N21 N25 C35 . . 148.8(3) 148.1(3) 149.5(3)
N21 N25 C43 . . 65.08(13) 64.90(13) 65.26(13)
N21 N25 C45 . . 78.1(2) 77.8(2) 78.5(2)
N21 N25 N51 . . 54.95(12) 54.69(12) 55.20(13)
N21 N25 H1n23 . . 77.0(2) 76.7(2) 77.3(2)
N21 N25 H1n25 . . 95.1(6) 94.7(6) 95.5(6)
N21 N25 H1n26 . . 70.8(2) 70.7(2) 70.8(2)
N21 N25 H2c31 . . 40.88 40.81 40.94
N21 N25 H2c32 . . 121.24 120.8 121.67
N21 N25 H1c35 . . 175.33 174.66 176.01
N21 N25 H2c35 . . 129.23 128.89 129.57
N21 N25 H1c45 . . 75.88 75.33 76.42
N21 N25 H2c45 . . 103.35 102.92 103.78
N22 N25 N23 . . 61.14(13) 60.83(13) 61.46(13)
N22 N25 N26 . . 61.35(12) 61.08(12) 61.63(12)
N22 N25 C32 . . 33.36(14) 33.11(14) 33.61(14)
N22 N25 C35 . . 62.2(2) 61.7(2) 62.8(2)
N22 N25 C43 . . 90.36(14) 89.95(14) 90.78(14)
N22 N25 C45 . . 145.2(2) 144.8(2) 145.6(2)
N22 N25 N51 . . 116.08(16) 115.87(16) 116.30(16)
N22 N25 H1n23 . . 52.36(18) 52.05(18) 52.65(18)
N22 N25 H1n25 . . 106.6(6) 106.2(6) 107.0(6)
N22 N25 H1n26 . . 69.9(2) 69.6(2) 70.2(2)
N22 N25 H2c31 . . 114.24 113.99 114.48
N22 N25 H2c32 . . 44.81 44.57 45.05
N22 N25 H1c35 . . 85.36 84.88 85.83
N22 N25 H2c35 . . 65.24 64.79 65.68
N22 N25 H1c45 . . 165.55 165.37 165.74
N22 N25 H2c45 . . 136.66 135.96 137.37
N23 N25 N26 . . 89.58(13) 89.45(13) 89.69(13)
N23 N25 C32 . . 87.82(17) 87.19(17) 88.46(17)
N23 N25 C35 . . 90.5(3) 89.8(3) 91.2(3)
N23 N25 C43 . . 30.63(11) 30.46(11) 30.80(11)
N23 N25 C45 . . 85.1(2) 85.0(2) 85.1(2)
N23 N25 N51 . . 55.10(13) 54.90(13) 55.31(13)
N23 N25 H1n23 . . 16.8(2) 16.6(2) 16.9(2)
N23 N25 H1n25 . . 150.8(6) 150.3(6) 151.4(6)
N23 N25 H1n26 . . 107.4(2) 107.3(2) 107.5(2)
N23 N25 H2c31 . . 101.7 101.52 101.87
N23 N25 H2c32 . . 105.25 104.64 105.87
N23 N25 H1c35 . . 114.62 113.86 115.39
N23 N25 H2c35 . . 68.4 67.89 68.93
N23 N25 H1c45 . . 106.14 105.82 106.45
N23 N25 H2c45 . . 90.59 90.31 90.86
N26 N25 C32 . . 78.11(16) 77.87(16) 78.36(16)
N26 N25 C35 . . 114.6(3) 113.9(3) 115.3(3)
N26 N25 C43 . . 113.28(14) 113.16(14) 113.41(14)
N26 N25 C45 . . 131.3(2) 130.6(2) 131.9(2)
N26 N25 N51 . . 112.35(15) 112.17(15) 112.53(15)
N26 N25 H1n23 . . 95.5(2) 95.4(2) 95.7(2)
N26 N25 H1n25 . . 62.2(6) 61.7(6) 62.7(6)
N26 N25 H1n26 . . 18.1(2) 17.9(2) 18.2(2)
N26 N25 H2c31 . . 55.24 55.08 55.41
N26 N25 H2c32 . . 66.31 65.99 66.64
N26 N25 H1c35 . . 122.81 122.46 123.15
N26 N25 H2c35 . . 126.38 125.86 126.9
N26 N25 H1c45 . . 114.53 113.82 115.24
N26 N25 H2c45 . . 157.34 156.48 158.19
C32 N25 C35 . . 36.6(2) 36.1(2) 37.1(2)
C32 N25 C43 . . 110.88(18) 110.25(18) 111.52(18)
C32 N25 C45 . . 149.6(3) 149.0(3) 150.1(3)
C32 N25 N51 . . 140.0(2) 139.5(2) 140.5(2)
C32 N25 H1n23 . . 73.8(2) 73.2(2) 74.5(2)
C32 N25 H1n25 . . 93.1(6) 92.7(6) 93.6(6)
C32 N25 H1n26 . . 76.6(2) 76.4(2) 76.8(2)
C32 N25 H2c31 . . 131.88 131.57 132.2
C32 N25 H2c32 . . 21.58 21.49 21.67
C32 N25 H1c35 . . 53.89 53.58 54.19
C32 N25 H2c35 . . 53.89 53.59 54.19
C32 N25 H1c45 . . 160.66 160.49 160.84
C32 N25 H2c45 . . 124.54 123.89 125.18
C35 N25 C43 . . 97.2(3) 96.9(3) 97.5(3)
C35 N25 C45 . . 113.8(3) 113.8(3) 113.8(3)
C35 N25 N51 . . 120.2(3) 120.1(3) 120.3(3)
C35 N25 H1n23 . . 73.8(3) 72.9(3) 74.6(3)
C35 N25 H1n25 . . 107.4(6) 107.2(6) 107.7(6)
C35 N25 H1n26 . . 110.5(3) 110.0(3) 111.0(3)
C35 N25 H2c31 . . 163.54 163.46 163.62
C35 N25 H2c32 . . 50.89 50.37 51.4
C35 N25 H1c35 . . 26.65 26.62 26.68
C35 N25 H2c35 . . 26.65 26.62 26.68
C35 N25 H1c45 . . 127.88 127.78 127.97
C35 N25 H2c45 . . 88.05 87.88 88.22
C43 N25 C45 . . 55.0(2) 54.94(19) 55.1(2)
C43 N25 N51 . . 29.10(13) 28.93(13) 29.27(13)
C43 N25 H1n23 . . 38.64(18) 38.56(18) 38.71(18)
C43 N25 H1n25 . . 154.5(6) 154.3(6) 154.7(6)
C43 N25 H1n26 . . 131.0(3) 130.7(3) 131.2(3)
C43 N25 H2c31 . . 98.91 98.67 99.15
C43 N25 H2c32 . . 131.54 130.83 132.25
C43 N25 H1c35 . . 111.81 111.49 112.11
C43 N25 H2c35 . . 70.59 70.28 70.89
C43 N25 H1c45 . . 78.55 78.27 78.83
C43 N25 H2c45 . . 61.14 61.06 61.24
C45 N25 N51 . . 32.47(19) 32.32(18) 32.62(19)
C45 N25 H1n23 . . 92.9(3) 92.8(3) 93.0(3)
C45 N25 H1n25 . . 107.2(6) 107.0(6) 107.4(6)
C45 N25 H1n26 . . 133.7(3) 133.0(3) 134.4(3)
C45 N25 H2c31 . . 78.56 77.94 79.19
C45 N25 H2c32 . . 160.56 160.22 160.91
C45 N25 H1c35 . . 103.09 103.06 103.12
C45 N25 H2c35 . . 96.16 95.88 96.44
C45 N25 H1c45 . . 26.39 26.23 26.55
C45 N25 H2c45 . . 26.39 26.23 26.55
N51 N25 H1n23 . . 66.9(2) 66.73(19) 67.0(2)
N51 N25 H1n25 . . 126.4(6) 126.4(6) 126.4(6)
N51 N25 H1n26 . . 124.9(2) 124.7(2) 125.2(2)
N51 N25 H2c31 . . 76.1 75.85 76.36
N51 N25 H2c32 . . 160.14 159.62 160.66
N51 N25 H1c35 . . 124.16 124.02 124.31
N51 N25 H2c35 . . 94.44 94.3 94.58
N51 N25 H1c45 . . 51.09 50.83 51.35
N51 N25 H2c45 . . 51.09 50.83 51.35
H1n23 N25 H1n25 . . 156.6(6) 156.1(6) 157.1(6)
H1n23 N25 H1n26 . . 111.9(3) 111.8(3) 112.0(3)
H1n23 N25 H2c31 . . 117.88 117.6 118.15
H1n23 N25 H2c32 . . 93.31 92.63 93.99
H1n23 N25 H1c35 . . 98.38 97.47 99.3
H1n23 N25 H2c35 . . 52.67 52.02 53.33
H1n23 N25 H1c45 . . 117.18 116.98 117.38
H1n23 N25 H2c45 . . 91.02 90.52 91.52
H1n25 N25 H1n26 . . 45.1(6) 44.5(6) 45.7(6)
H1n25 N25 H2c31 . . 57.07 56.84 57.31
H1n25 N25 H2c32 . . 71.71 71.13 72.29
H1n25 N25 H1c35 . . 88.84 88.49 89.19
H1n25 N25 H2c35 . . 133.59 133.33 133.84
H1n25 N25 H1c45 . . 81.2 80.91 81.47
H1n25 N25 H2c45 . . 112.33 112.04 112.63
H1n26 N25 H2c31 . . 55.44 55.3 55.59
H1n26 N25 H2c32 . . 59.63 59.32 59.93
H1n26 N25 H1c35 . . 110.7 110.58 110.81
H1n26 N25 H2c35 . . 130.08 129.64 130.51
H1n26 N25 H1c45 . . 110.6 109.95 111.26
H1n26 N25 H2c45 . . 153.46 152.53 154.4
H2c31 N25 H2c32 . . 114.36 113.94 114.78
H2c31 N25 H1c35 . . 143.67 143.07 144.27
H2c31 N25 H2c35 . . 169.33 169.16 169.5
H2c31 N25 H1c45 . . 59.35 58.67 60.03
H2c31 N25 H2c45 . . 102.65 101.78 103.53
H2c32 N25 H1c35 . . 57.75 57.32 58.18
H2c32 N25 H2c35 . . 73.26 72.87 73.65
H2c32 N25 H1c45 . . 148.6 148.28 148.94
H2c32 N25 H2c45 . . 135.03 134.47 135.6
H1c35 N25 H2c35 . . 46.34 46.11 46.57
H1c35 N25 H1c45 . . 107.26 107.17 107.34
H1c35 N25 H2c45 . . 77.33 77.19 77.46
H2c35 N25 H1c45 . . 118.37 118.17 118.57
H2c35 N25 H2c45 . . 74.27 73.81 74.73
H1c45 N25 H2c45 . . 44.1 43.84 44.36
Co1 N26 N21 . . 46.83(10) 46.63(10) 47.04(10)
Co1 N26 N22 . . 44.82(10) 44.68(10) 44.96(10)
Co1 N26 N24 . . 44.43(10) 44.17(10) 44.69(10)
Co1 N26 N25 . . 44.59(10) 44.51(10) 44.67(10)
Co1 N26 C31 . . 78.21(17) 78.00(17) 78.41(17)
Co1 N26 C36 . . 105.4(3) 104.9(3) 105.8(3)
Co1 N26 C44 . . 70.21(12) 69.94(12) 70.48(12)
Co1 N26 C46 . . 115.0(2) 114.6(2) 115.4(2)
Co1 N26 N52 . . 83.11(14) 82.68(14) 83.54(14)
Co1 N26 H1n24 . . 52.26(18) 52.01(18) 52.51(19)
Co1 N26 H1n25 . . 62.2(2) 62.1(2) 62.3(2)
Co1 N26 H1n26 . . 107.3(6) 107.0(6) 107.5(6)
Co1 N26 H2c31 . . 81.4 81.11 81.7
Co1 N26 H2c32 . . 74.92 74.74 75.1
Co1 N26 H1c36 . . 130.32 129.89 130.75
Co1 N26 H2c36 . . 98.78 98.61 98.95
Co1 N26 H1c46 . . 123.34 122.79 123.89
Co1 N26 H2c46 . . 129.45 129.32 129.57
N21 N26 N22 . . 91.65(14) 91.58(14) 91.70(14)
N21 N26 N24 . . 61.08(12) 60.99(12) 61.17(12)
N21 N26 N25 . . 62.17(12) 61.88(12) 62.45(12)
N21 N26 C31 . . 32.42(15) 32.41(15) 32.43(15)
N21 N26 C36 . . 59.8(2) 59.5(2) 60.2(2)
N21 N26 C44 . . 89.64(14) 89.53(14) 89.75(14)
N21 N26 C46 . . 142.5(2) 142.3(2) 142.8(2)
N21 N26 N52 . . 115.95(16) 115.73(16) 116.17(16)
N21 N26 H1n24 . . 52.17(17) 52.06(17) 52.28(17)
N21 N26 H1n25 . . 71.2(2) 70.9(2) 71.5(2)
N21 N26 H1n26 . . 109.6(6) 109.3(6) 110.0(6)
N21 N26 H2c31 . . 43.87 43.81 43.94
N21 N26 H2c32 . . 113.75 113.54 113.95
N21 N26 H1c36 . . 83.52 83.24 83.8
N21 N26 H2c36 . . 63.42 63.12 63.72
N21 N26 H1c46 . . 166.63 166.52 166.73
N21 N26 H2c46 . . 131.3 130.75 131.84
N22 N26 N24 . . 60.05(12) 59.74(12) 60.37(12)
N22 N26 N25 . . 57.53(12) 57.09(12) 57.98(12)
N22 N26 C31 . . 122.19(19) 122.05(19) 122.33(19)
N22 N26 C36 . . 148.5(3) 148.1(3) 148.8(3)
N22 N26 C44 . . 63.74(12) 63.54(12) 63.95(12)
N22 N26 C46 . . 79.8(2) 79.4(2) 80.2(2)
N22 N26 N52 . . 54.89(12) 54.64(12) 55.14(12)
N22 N26 H1n24 . . 76.5(2) 76.1(2) 76.9(2)
N22 N26 H1n25 . . 70.0(2) 69.4(2) 70.5(2)
N22 N26 H1n26 . . 93.8(6) 93.6(6) 94.0(6)
N22 N26 H2c31 . . 118.87 118.38 119.36
N22 N26 H2c32 . . 40.98 40.95 41.02
N22 N26 H1c36 . . 175.03 174.73 175.35
N22 N26 H2c36 . . 130.72 130.43 131.03
N22 N26 H1c46 . . 79.4 78.93 79.88
N22 N26 H2c46 . . 104.2 103.75 104.66
N24 N26 N25 . . 88.99(13) 88.79(13) 89.18(13)
N24 N26 C31 . . 88.45(17) 88.33(17) 88.57(17)
N24 N26 C36 . . 92.1(3) 91.9(3) 92.4(3)
N24 N26 C44 . . 30.00(10) 29.94(10) 30.07(10)
N24 N26 C46 . . 83.6(2) 83.5(2) 83.6(2)
N24 N26 N52 . . 54.94(12) 54.81(12) 55.06(12)
N24 N26 H1n24 . . 17.0(2) 16.8(2) 17.1(2)
N24 N26 H1n25 . . 106.7(2) 106.4(2) 107.0(2)
N24 N26 H1n26 . . 150.1(6) 149.7(6) 150.5(6)
N24 N26 H2c31 . . 104.76 104.69 104.82
N24 N26 H2c32 . . 101.03 100.69 101.37
N24 N26 H1c36 . . 116.22 115.88 116.56
N24 N26 H2c36 . . 70.67 70.55 70.8
N24 N26 H1c46 . . 105.63 105.52 105.75
N24 N26 H2c46 . . 87.49 87.18 87.8
N25 N26 C31 . . 76.62(16) 76.52(16) 76.72(16)
N25 N26 C36 . . 111.9(3) 111.3(3) 112.5(3)
N25 N26 C44 . . 111.95(14) 111.69(14) 112.21(14)
N25 N26 C46 . . 133.8(2) 133.3(2) 134.4(2)
N25 N26 N52 . . 112.32(15) 111.90(15) 112.74(15)
N25 N26 H1n24 . . 95.4(2) 95.17(19) 95.6(2)
N25 N26 H1n25 . . 17.8(2) 17.7(2) 17.9(2)
N25 N26 H1n26 . . 63.2(6) 62.9(6) 63.4(6)
N25 N26 H2c31 . . 63.94 63.79 64.08
N25 N26 H2c32 . . 53.79 53.62 53.96
N25 N26 H1c36 . . 120.49 120.17 120.82
N25 N26 H2c36 . . 125.15 124.84 125.45
N25 N26 H1c46 . . 119.1 118.47 119.73
N25 N26 H2c46 . . 160.11 159.6 160.63
C31 N26 C36 . . 35.4(2) 35.0(2) 35.9(2)
C31 N26 C44 . . 111.83(18) 111.63(18) 112.04(18)
C31 N26 C46 . . 148.0(3) 147.6(3) 148.5(3)
C31 N26 N52 . . 140.8(2) 140.7(2) 140.8(2)
C31 N26 H1n24 . . 74.7(2) 74.7(2) 74.8(2)
C31 N26 H1n25 . . 76.0(2) 75.9(2) 76.1(2)
C31 N26 H1n26 . . 94.9(6) 94.8(6) 95.0(6)
C31 N26 H2c31 . . 21.38 21.3 21.46
C31 N26 H2c32 . . 128.89 128.65 129.12
C31 N26 H1c36 . . 53.32 53.04 53.61
C31 N26 H2c36 . . 53.32 53.04 53.6
C31 N26 H1c46 . . 158.36 157.97 158.75
C31 N26 H2c46 . . 122.8 122.36 123.26
C36 N26 C44 . . 100.3(3) 100.1(3) 100.5(3)
C36 N26 C46 . . 113.8(3) 113.8(3) 113.9(3)
C36 N26 N52 . . 122.9(3) 122.7(3) 123.1(3)
C36 N26 H1n24 . . 75.1(3) 75.0(3) 75.3(3)
C36 N26 H1n25 . . 108.6(3) 108.0(3) 109.2(3)
C36 N26 H1n26 . . 107.7(6) 107.4(6) 107.9(6)
C36 N26 H2c31 . . 50.17 49.61 50.73
C36 N26 H2c32 . . 159.83 159.4 160.28
C36 N26 H1c36 . . 26.69 26.62 26.76
C36 N26 H2c36 . . 26.69 26.62 26.76
C36 N26 H1c46 . . 125.71 125.58 125.85
C36 N26 H2c46 . . 87.78 87.62 87.94
C44 N26 C46 . . 53.79(19) 53.72(19) 53.87(19)
C44 N26 N52 . . 28.93(12) 28.81(12) 29.05(11)
C44 N26 H1n24 . . 38.15(17) 38.07(17) 38.22(17)
C44 N26 H1n25 . . 129.1(2) 128.7(2) 129.4(2)
C44 N26 H1n26 . . 151.4(6) 151.1(6) 151.6(6)
C44 N26 H2c31 . . 131.54 131.39 131.69
C44 N26 H2c32 . . 98.72 98.51 98.93
C44 N26 H1c36 . . 114.96 114.68 115.25
C44 N26 H2c36 . . 73.76 73.52 74.01
C44 N26 H1c46 . . 77.53 77.44 77.62
C44 N26 H2c46 . . 59.38 59.2 59.56
C46 N26 N52 . . 32.15(18) 32.00(18) 32.29(18)
C46 N26 H1n24 . . 90.4(2) 90.2(2) 90.7(2)
C46 N26 H1n25 . . 135.9(3) 135.4(3) 136.5(3)
C46 N26 H1n26 . . 107.3(6) 107.0(6) 107.6(6)
C46 N26 H2c31 . . 161.32 160.84 161.8
C46 N26 H2c32 . . 83.07 82.6 83.55
C46 N26 H1c36 . . 103.39 103.27 103.52
C46 N26 H2c36 . . 94.96 94.79 95.14
C46 N26 H1c46 . . 26.27 26.15 26.38
C46 N26 H2c46 . . 26.27 26.15 26.39
N52 N26 H1n24 . . 66.54(19) 66.48(19) 66.60(19)
N52 N26 H1n25 . . 124.0(2) 123.5(2) 124.5(2)
N52 N26 H1n26 . . 123.7(6) 123.5(6) 123.8(6)
N52 N26 H2c31 . . 159.67 159.58 159.75
N52 N26 H2c32 . . 77.26 77 77.51
N52 N26 H1c36 . . 126.52 126.24 126.79
N52 N26 H2c36 . . 96.77 96.55 96.99
N52 N26 H1c46 . . 50.72 50.49 50.95
N52 N26 H2c46 . . 50.72 50.49 50.95
H1n24 N26 H1n25 . . 111.9(3) 111.6(3) 112.1(3)
H1n24 N26 H1n26 . . 158.1(6) 157.8(6) 158.5(6)
H1n24 N26 H2c31 . . 93.48 93.4 93.56
H1n24 N26 H2c32 . . 117.38 116.99 117.78
H1n24 N26 H1c36 . . 99.55 99.27 99.82
H1n24 N26 H2c36 . . 54.43 54.29 54.57
H1n24 N26 H1c46 . . 115.45 115.3 115.61
H1n24 N26 H2c46 . . 86.81 86.3 87.32
H1n25 N26 H1n26 . . 46.3(6) 46.0(6) 46.6(6)
H1n25 N26 H2c31 . . 58.45 58.36 58.55
H1n25 N26 H2c32 . . 53.06 52.72 53.39
H1n25 N26 H1c36 . . 109.28 108.94 109.61
H1n25 N26 H2c36 . . 129.06 128.7 129.41
H1n25 N26 H1c46 . . 114.1 113.56 114.64
H1n25 N26 H2c46 . . 157.47 157.02 157.92
H1n26 N26 H2c31 . . 73.86 73.81 73.92
H1n26 N26 H2c32 . . 54.58 54.39 54.75
H1n26 N26 H1c36 . . 88.87 88.67 89.07
H1n26 N26 H2c36 . . 133.48 133.15 133.81
H1n26 N26 H1c46 . . 81.1 80.75 81.45
H1n26 N26 H2c46 . . 114.75 114.39 115.1
H2c31 N26 H2c32 . . 111.02 110.56 111.47
H2c31 N26 H1c36 . . 57.94 57.58 58.31
H2c31 N26 H2c36 . . 72.79 72.4 73.18
H2c31 N26 H1c46 . . 149.49 149.39 149.59
H2c31 N26 H2c46 . . 135.77 135.29 136.26
H2c32 N26 H1c36 . . 142.6 142.26 142.94
H2c32 N26 H2c36 . . 171.66 171.36 171.97
H2c32 N26 H1c46 . . 65.36 64.81 65.92
H2c32 N26 H2c46 . . 107.83 107.24 108.42
H1c36 N26 H2c36 . . 45.72 45.51 45.94
H1c36 N26 H1c46 . . 105.16 105.02 105.31
H1c36 N26 H2c46 . . 78.37 78.29 78.45
H2c36 N26 H1c46 . . 115.39 115.1 115.67
H2c36 N26 H2c46 . . 71.75 71.54 71.96
H1c46 N26 H2c46 . . 43.89 43.7 44.08
Co1 C31 N21 . . 42.36(19) 42.17(19) 42.56(19)
Co1 C31 N26 . . 43.52(12) 43.43(12) 43.61(12)
Co1 C31 C36 . . 72.8(3) 72.7(3) 73.0(3)
Co1 C31 C41 . . 66.93(15) 66.73(15) 67.15(15)
Co1 C31 H1n21 . . 57.2(3) 57.1(3) 57.4(3)
Co1 C31 H1n26 . . 51.7(2) 51.6(2) 51.8(2)
Co1 C31 H1c31 . . 147.1 146.6 147.61
Co1 C31 H2c31 . . 95.21 94.55 95.87
Co1 C31 H1c36 . . 95.56 95.49 95.64
Co1 C31 H2c36 . . 75.64 75.55 75.74
Co1 C31 H2c41 . . 87.34 87.08 87.59
Co1 C31 H1c331 . 1_4555 140(30) 140(30) 140(30)
N21 C31 N26 . . 84.4(3) 84.4(3) 84.4(3)
N21 C31 C36 . . 105.0(4) 104.9(4) 105.1(4)
N21 C31 C41 . . 33.8(2) 33.6(2) 34.0(2)
N21 C31 H1n21 . . 25.8(3) 25.5(3) 26.0(3)
N21 C31 H1n26 . . 94.0(3) 93.7(3) 94.2(3)
N21 C31 H1c31 . . 109.47 109.47 109.47
N21 C31 H2c31 . . 109.47 109.47 109.47
N21 C31 H1c36 . . 131.38 131.27 131.5
N21 C31 H2c36 . . 92.59 92.17 93.01
N21 C31 H2c41 . . 55.71 55.65 55.78
N21 C31 H1c331 . 1_4555 160(40) 160(40) 160(40)
N26 C31 C36 . . 34.9(2) 34.6(2) 35.2(2)
N26 C31 C41 . . 109.9(2) 109.7(2) 110.1(2)
N26 C31 H1n21 . . 90.1(3) 89.7(3) 90.4(3)
N26 C31 H1n26 . . 19.2(2) 19.1(2) 19.4(2)
N26 C31 H1c31 . . 144.03 143.67 144.38
N26 C31 H2c31 . . 90.94 90.48 91.41
N26 C31 H1c36 . . 52.68 52.53 52.83
N26 C31 H2c36 . . 52.68 52.53 52.83
N26 C31 H2c41 . . 128.09 127.7 128.48
N26 C31 H1c331 . 1_4555 110(40) 110(40) 110(40)
C36 C31 C41 . . 137.8(4) 137.6(4) 138.0(4)
C36 C31 H1n21 . . 96.6(4) 96.0(4) 97.1(4)
C36 C31 H1n26 . . 45.7(3) 45.4(3) 46.1(3)
C36 C31 H1c31 . . 109.47 109.47 109.47
C36 C31 H2c31 . . 109.47 109.46 109.48
C36 C31 H1c36 . . 26.45 26.35 26.55
C36 C31 H2c36 . . 26.45 26.34 26.55
C36 C31 H2c41 . . 159.78 159.54 160.01
C36 C31 H1c331 . 1_4555 90(40) 90(40) 90(40)
C41 C31 H1n21 . . 50.7(3) 50.4(3) 51.1(3)
C41 C31 H1n26 . . 111.0(3) 110.6(3) 111.5(3)
C41 C31 H1c31 . . 97.9 97.52 98.28
C41 C31 H2c31 . . 86.78 86.56 86.99
C41 C31 H1c36 . . 162.48 162.19 162.76
C41 C31 H2c36 . . 125.57 125.21 125.93
C41 C31 H2c41 . . 22.21 22.13 22.29
C41 C31 H1c331 . 1_4555 130(40) 120(40) 130(40)
H1n21 C31 H1n26 . . 105.7(4) 105.3(4) 106.0(4)
H1n21 C31 H1c31 . . 90.31 89.91 90.71
H1n21 C31 H2c31 . . 134.62 134.37 134.87
H1n21 C31 H1c36 . . 121.06 120.47 121.64
H1n21 C31 H2c36 . . 76.15 75.44 76.85
H1n21 C31 H2c41 . . 68.56 68.36 68.75
H1n21 C31 H1c331 . 1_4555 160(30) 160(30) 160(30)
H1n26 C31 H1c31 . . 150.95 150.83 151.08
H1n26 C31 H2c31 . . 72.03 71.57 72.5
H1n26 C31 H1c36 . . 53.44 53.37 53.51
H1n26 C31 H2c36 . . 68.67 68.5 68.83
H1n26 C31 H2c41 . . 123.23 122.51 123.94
H1n26 C31 H1c331 . 1_4555 90(40) 90(40) 90(40)
H1c31 C31 H2c31 . . 113.58 113.49 113.68
H1c31 C31 H1c36 . . 97.56 97.41 97.72
H1c31 C31 H2c36 . . 92.69 92.35 93.03
H1c31 C31 H2c41 . . 84.98 84.23 85.75
H1c31 C31 H1c331 . 1_4555 71.26 70.52 72.01
H2c31 C31 H1c36 . . 94.54 94.42 94.67
H2c31 C31 H2c36 . . 135.9 135.81 135.99
H2c31 C31 H2c41 . . 75.52 74.78 76.26
H2c31 C31 H1c331 . 1_4555 55.39 53.43 57.35
H1c36 C31 H2c36 . . 45.32 45.21 45.43
H1c36 C31 H2c41 . . 169.88 169.12 170.62
H1c36 C31 H1c331 . 1_4555 66.29 64.17 68.4
H2c36 C31 H2c41 . . 144.59 143.87 145.3
H2c36 C31 H1c331 . 1_4555 106.96 104.84 109.07
H2c41 C31 H1c331 . 1_4555 105.65 103.39 107.92
Co1 C32 N22 . . 41.78(17) 41.38(17) 42.18(18)
Co1 C32 N25 . . 43.27(11) 43.06(11) 43.49(11)
Co1 C32 C35 . . 73.3(2) 73.1(2) 73.6(2)
Co1 C32 C42 . . 66.94(14) 66.58(14) 67.30(14)
Co1 C32 H1n22 . . 56.3(3) 55.9(3) 56.7(3)
Co1 C32 H1n25 . . 51.6(2) 51.3(2) 51.8(2)
Co1 C32 H1c32 . . 145.69 145.25 146.14
Co1 C32 H2c32 . . 97.9 97.21 98.59
Co1 C32 H1c35 . . 95.86 95.8 95.93
Co1 C32 H2c35 . . 75.21 75.06 75.35
Co1 C32 H2c42 . . 86.55 86.24 86.86
Co1 C32 H1c341 . . 140(30) 140(30) 140(30)
N22 C32 N25 . . 84.2(2) 83.6(2) 84.8(2)
N22 C32 C35 . . 106.6(4) 106.2(4) 107.0(4)
N22 C32 C42 . . 33.29(19) 33.21(19) 33.37(19)
N22 C32 H1n22 . . 25.7(3) 25.6(3) 25.8(3)
N22 C32 H1n25 . . 92.9(3) 92.3(3) 93.5(3)
N22 C32 H1c32 . . 109.47 109.47 109.47
N22 C32 H2c32 . . 109.47 109.47 109.47
N22 C32 H1c35 . . 132.79 132.28 133.33
N22 C32 H2c35 . . 94.13 93.6 94.65
N22 C32 H2c42 . . 55.46 55.38 55.54
N22 C32 H1c341 . . 160(40) 160(40) 160(40)
N25 C32 C35 . . 36.2(2) 35.9(2) 36.4(2)
N25 C32 C42 . . 109.2(2) 108.8(2) 109.6(2)
N25 C32 H1n22 . . 90.9(3) 90.3(3) 91.4(3)
N25 C32 H1n25 . . 19.5(2) 19.4(2) 19.5(2)
N25 C32 H1c32 . . 145.14 144.92 145.35
N25 C32 H2c32 . . 91.52 91.11 91.94
N25 C32 H1c35 . . 53.37 53.27 53.48
N25 C32 H2c35 . . 53.37 53.27 53.48
N25 C32 H2c42 . . 125.53 125.09 125.96
N25 C32 H1c341 . . 110(40) 110(40) 110(40)
C35 C32 C42 . . 138.8(3) 138.6(3) 139.1(3)
C35 C32 H1n22 . . 98.8(4) 98.3(4) 99.3(4)
C35 C32 H1n25 . . 47.4(3) 47.1(3) 47.7(3)
C35 C32 H1c32 . . 109.47 109.47 109.48
C35 C32 H2c32 . . 109.47 109.47 109.48
C35 C32 H1c35 . . 26.46 26.39 26.53
C35 C32 H2c35 . . 26.46 26.39 26.53
C35 C32 H2c42 . . 159.88 159.71 160.06
C35 C32 H1c341 . . 90(40) 90(40) 100(40)
C42 C32 H1n22 . . 49.8(3) 49.6(3) 49.9(3)
C42 C32 H1n25 . . 109.2(3) 108.8(3) 109.6(3)
C42 C32 H1c32 . . 97.76 97.6 97.93
C42 C32 H2c32 . . 86.7 86.42 86.98
C42 C32 H1c35 . . 162.55 162.22 162.9
C42 C32 H2c35 . . 126.62 126.16 127.08
C42 C32 H2c42 . . 22.21 22.19 22.24
C42 C32 H1c341 . . 120(40) 120(40) 130(40)
H1n22 C32 H1n25 . . 105.8(4) 105.2(4) 106.4(4)
H1n22 C32 H1c32 . . 90.05 90 90.1
H1n22 C32 H2c32 . . 134.24 134.11 134.37
H1n22 C32 H1c35 . . 123.73 123.22 124.24
H1n22 C32 H2c35 . . 78.24 77.69 78.79
H1n22 C32 H2c42 . . 68.82 68.78 68.86
H1n22 C32 H1c341 . . 160(30) 160(30) 160(30)
H1n25 C32 H1c32 . . 152.94 152.45 153.42
H1n25 C32 H2c32 . . 72.19 71.78 72.61
H1n25 C32 H1c35 . . 54.55 54.43 54.67
H1n25 C32 H2c35 . . 69.83 69.69 69.96
H1n25 C32 H2c42 . . 118.99 118.58 119.39
H1n25 C32 H1c341 . . 90(30) 90(30) 90(30)
H1c32 C32 H2c32 . . 112.2 111.83 112.57
H1c32 C32 H1c35 . . 98.43 98.01 98.84
H1c32 C32 H2c35 . . 92.88 92.62 93.15
H1c32 C32 H2c42 . . 86.96 86.57 87.34
H1c32 C32 H1c341 . . 72.18 70.9 73.45
H2c32 C32 H1c35 . . 93.14 92.85 93.45
H2c32 C32 H2c35 . . 135.89 135.83 135.94
H2c32 C32 H2c42 . . 72.9 72.43 73.37
H2c32 C32 H1c341 . . 52.26 51.57 52.9
H1c35 C32 H2c35 . . 46.01 45.92 46.1
H1c35 C32 H2c42 . . 166.04 165.37 166.7
H1c35 C32 H1c341 . . 67.14 65.23 69.04
H2c35 C32 H2c42 . . 147.06 146.51 147.62
H2c35 C32 H1c341 . . 108.51 106.79 110.25
H2c42 C32 H1c341 . . 102.76 101.37 104.15
Co1 C33 N23 . . 42.80(19) 42.73(19) 42.88(19)
Co1 C33 N24 . . 43.92(12) 43.64(11) 44.20(12)
Co1 C33 C34 . . 73.7(3) 73.6(3) 73.8(3)
Co1 C33 C43 . . 67.30(15) 67.12(15) 67.48(15)
Co1 C33 H1n23 . . 57.4(3) 57.3(3) 57.5(3)
Co1 C33 H1n24 . . 52.0(2) 51.8(2) 52.2(2)
Co1 C33 H1c33 . . 147.48 147.14 147.82
Co1 C33 H2c33 . . 96.23 95.52 96.95
Co1 C33 H1c34 . . 96.3 96.24 96.36
Co1 C33 H2c34 . . 76.59 76.51 76.68
Co1 C33 H2c43 . . 87.53 87.32 87.74
Co1 C33 H1c351 . 1_4455 140(30) 140(30) 140(30)
N23 C33 N24 . . 85.4(3) 85.1(3) 85.7(3)
N23 C33 C34 . . 106.8(4) 106.4(4) 107.2(4)
N23 C33 C43 . . 33.6(2) 33.5(2) 33.8(2)
N23 C33 H1n23 . . 25.6(3) 25.3(3) 25.8(3)
N23 C33 H1n24 . . 94.6(3) 94.5(3) 94.8(3)
N23 C33 H1c33 . . 109.47 109.47 109.47
N23 C33 H2c33 . . 109.47 109.47 109.48
N23 C33 H1c34 . . 133.23 132.89 133.56
N23 C33 H2c34 . . 94.51 93.92 95.1
N23 C33 H2c43 . . 55.68 55.59 55.78
N23 C33 H1c351 . 1_4455 160(40) 160(40) 160(40)
N24 C33 C34 . . 35.2(2) 34.8(2) 35.5(2)
N24 C33 C43 . . 110.5(2) 110.4(2) 110.7(2)
N24 C33 H1n23 . . 91.0(3) 90.5(3) 91.6(3)
N24 C33 H1n24 . . 19.3(2) 19.0(2) 19.5(2)
N24 C33 H1c33 . . 144.26 143.94 144.58
N24 C33 H2c33 . . 91.79 91.31 92.26
N24 C33 H1c34 . . 52.91 52.68 53.14
N24 C33 H2c34 . . 52.91 52.67 53.13
N24 C33 H2c43 . . 128.26 128 128.51
N24 C33 H1c351 . 1_4455 110(40) 110(40) 110(40)
C34 C33 C43 . . 139.3(4) 139.1(4) 139.6(4)
C34 C33 H1n23 . . 98.5(4) 97.9(4) 99.1(4)
C34 C33 H1n24 . . 45.8(3) 45.5(3) 46.2(3)
C34 C33 H1c33 . . 109.47 109.47 109.47
C34 C33 H2c33 . . 109.47 109.47 109.48
C34 C33 H1c34 . . 26.54 26.52 26.57
C34 C33 H2c34 . . 26.54 26.52 26.57
C34 C33 H2c43 . . 161.09 160.83 161.35
C34 C33 H1c351 . 1_4455 90(40) 90(40) 90(40)
C43 C33 H1n23 . . 50.5(3) 50.4(3) 50.6(3)
C43 C33 H1n24 . . 111.2(3) 111.0(3) 111.5(3)
C43 C33 H1c33 . . 97.76 97.35 98.17
C43 C33 H2c33 . . 86.24 86.03 86.46
C43 C33 H1c34 . . 163.45 163.22 163.68
C43 C33 H2c34 . . 127.37 126.87 127.87
C43 C33 H2c43 . . 22.26 22.17 22.36
C43 C33 H1c351 . 1_4455 130(40) 120(40) 130(40)
H1n23 C33 H1n24 . . 106.4(4) 106.0(4) 106.8(4)
H1n23 C33 H1c33 . . 90.57 90.2 90.94
H1n23 C33 H2c33 . . 134.27 134.12 134.43
H1n23 C33 H1c34 . . 123.25 122.71 123.79
H1n23 C33 H2c34 . . 78.14 77.5 78.78
H1n23 C33 H2c43 . . 68.67 68.47 68.87
H1n23 C33 H1c351 . 1_4455 160(30) 160(30) 160(30)
H1n24 C33 H1c33 . . 150.95 150.77 151.13
H1n24 C33 H2c33 . . 72.76 72.26 73.26
H1n24 C33 H1c34 . . 53.41 53.17 53.63
H1n24 C33 H2c34 . . 68.84 68.51 69.16
H1n24 C33 H2c43 . . 122.7 122.23 123.17
H1n24 C33 H1c351 . 1_4455 90(30) 90(40) 90(30)
H1c33 C33 H2c33 . . 111.99 111.65 112.33
H1c33 C33 H1c34 . . 97.6 97.45 97.74
H1c33 C33 H2c34 . . 92.68 92.54 92.82
H1c33 C33 H2c43 . . 85.16 84.48 85.84
H1c33 C33 H1c351 . 1_4455 69.33 68.47 70.17
H2c33 C33 H1c34 . . 93.7 93.51 93.9
H2c33 C33 H2c34 . . 135.95 135.89 136
H2c33 C33 H2c43 . . 74.08 73.28 74.9
H2c33 C33 H1c351 . 1_4455 55.46 54.62 56.28
H1c34 C33 H2c34 . . 45.58 45.4 45.75
H1c34 C33 H2c43 . . 167.55 166.67 168.43
H1c34 C33 H1c351 . 1_4455 66.11 64.12 68.09
H2c34 C33 H2c43 . . 146.69 145.79 147.59
H2c34 C33 H1c351 . 1_4455 106.26 104.25 108.26
H2c43 C33 H1c351 . 1_4455 103.99 102.17 105.8
Co1 C34 N23 . . 44.38(12) 44.20(12) 44.56(12)
Co1 C34 N24 . . 43.58(19) 43.07(19) 44.09(19)
Co1 C34 C33 . . 75.1(3) 74.8(3) 75.3(3)
Co1 C34 C44 . . 67.93(15) 67.46(15) 68.41(15)
Co1 C34 H1n22 . . 48.97(19) 48.59(19) 49.36(19)
Co1 C34 H1n23 . . 52.6(2) 52.5(2) 52.7(2)
Co1 C34 H1n24 . . 57.9(3) 57.6(3) 58.2(3)
Co1 C34 H1c33 . . 97.3 97.04 97.56
Co1 C34 H2c33 . . 77.08 76.79 77.38
Co1 C34 H1c34 . . 148.45 147.93 148.98
Co1 C34 H2c34 . . 97.28 97.2 97.37
Co1 C34 H2c44 . . 87.87 87.32 88.42
Co1 C34 H1c361 . 1_5455 140(30) 140(30) 150(30)
N23 C34 N24 . . 86.9(3) 86.4(3) 87.4(3)
N23 C34 C33 . . 36.2(2) 36.0(2) 36.5(2)
N23 C34 C44 . . 111.4(2) 111.0(2) 111.8(2)
N23 C34 H1n22 . . 55.0(2) 54.7(2) 55.2(2)
N23 C34 H1n23 . . 19.4(2) 19.4(2) 19.5(2)
N23 C34 H1n24 . . 92.7(3) 92.5(3) 93.0(3)
N23 C34 H1c33 . . 53.44 53.3 53.59
N23 C34 H2c33 . . 53.44 53.3 53.59
N23 C34 H1c34 . . 145.48 145.24 145.72
N23 C34 H2c34 . . 91.94 91.53 92.36
N23 C34 H2c44 . . 128.26 127.77 128.75
N23 C34 H1c361 . 1_5455 110(40) 110(40) 110(40)
N24 C34 C33 . . 109.3(4) 108.8(4) 109.9(4)
N24 C34 C44 . . 33.35(19) 33.16(19) 33.54(19)
N24 C34 H1n22 . . 76.4(3) 75.7(3) 77.0(3)
N24 C34 H1n23 . . 95.9(3) 95.5(3) 96.3(3)
N24 C34 H1n24 . . 25.6(3) 25.3(3) 25.9(3)
N24 C34 H1c33 . . 135.64 135.07 136.21
N24 C34 H2c33 . . 96.24 95.61 96.87
N24 C34 H1c34 . . 109.47 109.47 109.47
N24 C34 H2c34 . . 109.47 109.47 109.48
N24 C34 H2c44 . . 55.51 55.32 55.69
N24 C34 H1c361 . 1_5455 160(40) 160(40) 160(40)
C33 C34 C44 . . 141.5(4) 140.9(4) 142.1(4)
C33 C34 H1n22 . . 88.6(3) 88.4(3) 88.8(3)
C33 C34 H1n23 . . 46.8(3) 46.4(3) 47.3(3)
C33 C34 H1n24 . . 100.7(4) 100.2(4) 101.3(4)
C33 C34 H1c33 . . 26.55 26.52 26.57
C33 C34 H2c33 . . 26.54 26.52 26.57
C33 C34 H1c34 . . 109.47 109.47 109.47
C33 C34 H2c34 . . 109.47 109.47 109.47
C33 C34 H2c44 . . 162.92 162.4 163.44
C33 C34 H1c361 . 1_5455 90(40) 90(40) 90(40)
C44 C34 H1n22 . . 75.2(2) 74.8(2) 75.7(2)
C44 C34 H1n23 . . 111.7(3) 111.2(3) 112.1(3)
C44 C34 H1n24 . . 50.3(3) 50.0(3) 50.6(3)
C44 C34 H1c33 . . 164.77 164.42 165.11
C44 C34 H2c33 . . 128.84 128.14 129.54
C44 C34 H1c34 . . 97.16 97.08 97.25
C44 C34 H2c34 . . 85.85 85.56 86.14
C44 C34 H2c44 . . 22.31 22.29 22.33
C44 C34 H1c361 . 1_5455 120(40) 120(40) 130(40)
H1n22 C34 H1n23 . . 42.0(2) 41.8(2) 42.1(2)
H1n22 C34 H1n24 . . 100.2(4) 99.5(4) 100.8(4)
H1n22 C34 H1c33 . . 92.42 91.87 92.98
H1n22 C34 H2c33 . . 108.27 108.11 108.44
H1n22 C34 H1c34 . . 156.73 156.33 157.12
H1n22 C34 H2c34 . . 48.71 48.4 49.03
H1n22 C34 H2c44 . . 80.32 79.85 80.79
H1n22 C34 H1c361 . 1_5455 100(30) 100(30) 100(30)
H1n23 C34 H1n24 . . 108.0(4) 107.8(4) 108.2(4)
H1n23 C34 H1c33 . . 53.75 53.32 54.18
H1n23 C34 H2c33 . . 69.47 69.18 69.76
H1n23 C34 H1c34 . . 151.16 150.79 151.53
H1n23 C34 H2c34 . . 72.74 72.32 73.15
H1n23 C34 H2c44 . . 121.86 121.3 122.42
H1n23 C34 H1c361 . 1_5455 90(30) 90(40) 100(30)
H1n24 C34 H1c33 . . 125.68 125.09 126.26
H1n24 C34 H2c33 . . 79.81 79.15 80.47
H1n24 C34 H1c34 . . 90.97 90.62 91.32
H1n24 C34 H2c34 . . 134.14 133.87 134.43
H1n24 C34 H2c44 . . 68.87 68.68 69.08
H1n24 C34 H1c361 . 1_5455 160(30) 160(30) 160(30)
H1c33 C34 H2c33 . . 46.28 46.14 46.42
H1c33 C34 H1c34 . . 97.6 97.45 97.74
H1c33 C34 H2c34 . . 92.68 92.54 92.82
H1c33 C34 H2c44 . . 165 164.5 165.5
H1c33 C34 H1c361 . 1_5455 65.5 63.95 67.03
H2c33 C34 H1c34 . . 93.7 93.51 93.89
H2c33 C34 H2c34 . . 135.95 135.9 136
H2c33 C34 H2c44 . . 148.59 148 149.19
H2c33 C34 H1c361 . 1_5455 105.64 104.59 106.68
H1c34 C34 H2c34 . . 109.6 109.02 110.18
H1c34 C34 H2c44 . . 84.83 84.6 85.06
H1c34 C34 H1c361 . 1_5455 66.59 65.73 67.48
H2c34 C34 H2c44 . . 72.65 72.36 72.93
H2c34 C34 H1c361 . 1_5455 55.85 55.02 56.69
H2c44 C34 H1c361 . 1_5455 102.5 100.59 104.41
Co1 C35 N22 . . 44.02(11) 43.81(11) 44.23(11)
Co1 C35 N25 . . 42.31(18) 41.71(18) 42.90(18)
Co1 C35 C32 . . 75.7(3) 75.5(2) 75.9(3)
Co1 C35 C45 . . 66.74(14) 66.38(14) 67.10(14)
Co1 C35 H1n22 . . 52.0(2) 51.7(2) 52.2(2)
Co1 C35 H1n23 . . 48.9(2) 48.7(2) 49.2(2)
Co1 C35 H1n25 . . 56.7(3) 56.1(3) 57.3(3)
Co1 C35 H1c31 . 1_6555 144.14 143.64 144.64
Co1 C35 H1c32 . . 97.33 97.05 97.62
Co1 C35 H2c32 . . 78.38 77.86 78.9
Co1 C35 H1c35 . . 148.26 147.6 148.92
Co1 C35 H2c35 . . 94.89 94.73 95.05
Co1 C35 H2c45 . . 87.35 87.03 87.66
N22 C35 N25 . . 84.6(2) 83.8(2) 85.3(2)
N22 C35 C32 . . 36.6(2) 36.5(2) 36.7(2)
N22 C35 C45 . . 110.4(2) 109.9(2) 111.0(2)
N22 C35 H1n22 . . 19.4(2) 19.3(2) 19.6(2)
N22 C35 H1n23 . . 55.2(2) 55.0(2) 55.5(2)
N22 C35 H1n25 . . 89.3(3) 88.5(3) 90.2(3)
N22 C35 H1c31 . 1_6555 107.58 106.49 108.66
N22 C35 H1c32 . . 53.63 53.53 53.73
N22 C35 H2c32 . . 53.63 53.53 53.73
N22 C35 H1c35 . . 145.6 145.56 145.65
N22 C35 H2c35 . . 91.49 91.08 91.9
N22 C35 H2c45 . . 129.28 128.86 129.69
N25 C35 C32 . . 107.3(3) 106.5(3) 108.0(3)
N25 C35 C45 . . 33.34(19) 33.16(19) 33.52(19)
N25 C35 H1n22 . . 94.2(3) 93.5(3) 95.0(3)
N25 C35 H1n23 . . 77.3(3) 76.6(3) 78.0(3)
N25 C35 H1n25 . . 25.4(3) 25.3(3) 25.5(3)
N25 C35 H1c31 . 1_6555 162.79 162.05 163.52
N25 C35 H1c32 . . 133.44 132.6 134.28
N25 C35 H2c32 . . 94.6 93.93 95.27
N25 C35 H1c35 . . 109.47 109.47 109.48
N25 C35 H2c35 . . 109.47 109.46 109.48
N25 C35 H2c45 . . 55.21 55.12 55.3
C32 C35 C45 . . 140.0(3) 139.5(3) 140.5(3)
C32 C35 H1n22 . . 46.8(3) 46.7(3) 47.0(3)
C32 C35 H1n23 . . 88.7(3) 88.7(3) 88.7(3)
C32 C35 H1n25 . . 97.7(4) 96.9(4) 98.5(4)
C32 C35 H1c31 . 1_6555 89.39 88.46 90.32
C32 C35 H1c32 . . 26.46 26.39 26.53
C32 C35 H2c32 . . 26.46 26.39 26.53
C32 C35 H1c35 . . 109.47 109.47 109.48
C32 C35 H2c35 . . 109.47 109.47 109.47
C32 C35 H2c45 . . 162.15 161.58 162.73
C45 C35 H1n22 . . 111.9(3) 111.4(3) 112.3(3)
C45 C35 H1n23 . . 77.1(2) 76.9(2) 77.4(2)
C45 C35 H1n25 . . 50.0(3) 49.9(3) 50.2(3)
C45 C35 H1c31 . 1_6555 129.5 128.93 130.09
C45 C35 H1c32 . . 164.03 163.55 164.52
C45 C35 H2c32 . . 126.73 126.18 127.3
C45 C35 H1c35 . . 96.21 96.11 96.32
C45 C35 H2c35 . . 87.59 87.33 87.83
C45 C35 H2c45 . . 22.21 22.12 22.31
H1n22 C35 H1n23 . . 42.0(3) 41.9(3) 42.1(3)
H1n22 C35 H1n25 . . 105.1(4) 104.3(4) 105.8(4)
H1n22 C35 H1c31 . 1_6555 94.15 93.15 95.16
H1n22 C35 H1c32 . . 53.52 53.45 53.59
H1n22 C35 H2c32 . . 69.41 69.33 69.5
H1n22 C35 H1c35 . . 151.87 151.47 152.27
H1n22 C35 H2c35 . . 72.35 71.86 72.83
H1n22 C35 H2c45 . . 124.88 124.68 125.06
H1n23 C35 H1n25 . . 100.5(4) 99.7(4) 101.2(4)
H1n23 C35 H1c31 . 1_6555 99.32 98.95 99.71
H1n23 C35 H1c32 . . 91.62 91.35 91.89
H1n23 C35 H2c32 . . 108.85 108.51 109.19
H1n23 C35 H1c35 . . 156.65 156 157.3
H1n23 C35 H2c35 . . 46.53 46.33 46.74
H1n23 C35 H2c45 . . 84.1 83.98 84.21
H1n25 C35 H1c31 . 1_6555 159.08 158.6 159.56
H1n25 C35 H1c32 . . 122.93 122.15 123.71
H1n25 C35 H2c32 . . 77.43 76.74 78.13
H1n25 C35 H1c35 . . 91.68 91.52 91.85
H1n25 C35 H2c35 . . 134.39 134.32 134.45
H1n25 C35 H2c45 . . 67.73 67.6 67.85
H1c31 C35 H1c32 1_6555 . 62.97 62.02 63.92
H1c31 C35 H2c32 1_6555 . 102.42 101.72 103.11
H1c31 C35 H1c35 1_6555 . 67.41 66.94 67.87
H1c31 C35 H2c35 1_6555 . 59.24 58.83 59.66
H1c31 C35 H2c45 1_6555 . 107.86 107.18 108.55
H1c32 C35 H2c32 . . 46.19 46.15 46.23
H1c32 C35 H1c35 . . 98.43 98.01 98.85
H1c32 C35 H2c35 . . 92.88 92.62 93.15
H1c32 C35 H2c45 . . 169.19 168.5 169.88
H2c32 C35 H1c35 . . 93.14 92.85 93.45
H2c32 C35 H2c35 . . 135.89 135.83 135.94
H2c32 C35 H2c45 . . 144.61 143.94 145.28
H1c35 C35 H2c35 . . 111.58 110.9 112.27
H1c35 C35 H2c45 . . 82.18 82.09 82.26
H2c35 C35 H2c45 . . 76.97 76.46 77.48
Co1 C36 N21 . . 44.79(12) 44.75(12) 44.82(12)
Co1 C36 N26 . . 43.52(19) 43.19(19) 43.85(19)
Co1 C36 C31 . . 75.9(3) 75.6(3) 76.2(3)
Co1 C36 C46 . . 67.90(14) 67.54(14) 68.26(14)
Co1 C36 H1n21 . . 53.2(2) 53.1(2) 53.2(2)
Co1 C36 H1n24 . . 48.7(2) 48.6(2) 48.9(2)
Co1 C36 H1n26 . . 57.9(3) 57.8(3) 58.0(3)
Co1 C36 H1c31 . . 97.9 97.61 98.19
Co1 C36 H2c31 . . 77.19 76.66 77.72
Co1 C36 H1c32 . 1_4555 141.54 141.19 141.92
Co1 C36 H1c36 . . 148.98 148.63 149.33
Co1 C36 H2c36 . . 96.65 96.31 96.99
Co1 C36 H2c46 . . 87.61 87.29 87.93
N21 C36 N26 . . 87.2(3) 86.8(3) 87.6(3)
N21 C36 C31 . . 37.0(3) 36.8(2) 37.1(3)
N21 C36 C46 . . 111.8(2) 111.4(2) 112.1(2)
N21 C36 H1n21 . . 19.8(2) 19.6(2) 20.1(2)
N21 C36 H1n24 . . 55.0(2) 54.7(2) 55.2(2)
N21 C36 H1n26 . . 93.0(3) 92.7(3) 93.2(3)
N21 C36 H1c31 . . 53.69 53.48 53.91
N21 C36 H2c31 . . 53.69 53.48 53.9
N21 C36 H1c32 . 1_4555 104.81 104.42 105.22
N21 C36 H1c36 . . 146.28 146.11 146.45
N21 C36 H2c36 . . 91.15 90.7 91.61
N21 C36 H2c46 . . 128.32 127.96 128.69
N26 C36 C31 . . 109.6(4) 108.9(4) 110.4(4)
N26 C36 C46 . . 33.51(19) 33.34(19) 33.68(19)
N26 C36 H1n21 . . 96.4(3) 96.2(3) 96.7(3)
N26 C36 H1n24 . . 76.3(3) 76.2(3) 76.5(3)
N26 C36 H1n26 . . 25.6(3) 25.5(3) 25.7(3)
N26 C36 H1c31 . . 135.85 135.03 136.68
N26 C36 H2c31 . . 95.82 95.07 96.57
N26 C36 H1c32 . 1_4555 159.54 158.54 160.55
N26 C36 H1c36 . . 109.47 109.47 109.47
N26 C36 H2c36 . . 109.47 109.47 109.47
N26 C36 H2c46 . . 55.56 55.45 55.68
C31 C36 C46 . . 142.1(3) 141.4(3) 142.9(3)
C31 C36 H1n21 . . 47.9(3) 47.7(3) 48.1(3)
C31 C36 H1n24 . . 89.5(3) 89.1(3) 89.8(4)
C31 C36 H1n26 . . 100.6(4) 100.0(4) 101.2(4)
C31 C36 H1c31 . . 26.45 26.34 26.55
C31 C36 H2c31 . . 26.45 26.34 26.55
C31 C36 H1c32 . 1_4555 89.29 87.97 90.61
C31 C36 H1c36 . . 109.47 109.47 109.47
C31 C36 H2c36 . . 109.47 109.47 109.47
C31 C36 H2c46 . . 163.49 162.87 164.11
C46 C36 H1n21 . . 112.0(3) 111.6(3) 112.3(3)
C46 C36 H1n24 . . 75.2(2) 75.0(2) 75.5(2)
C46 C36 H1n26 . . 50.4(3) 50.2(3) 50.7(3)
C46 C36 H1c31 . . 165.41 164.91 165.91
C46 C36 H2c31 . . 128.53 127.68 129.37
C46 C36 H1c32 . 1_4555 126.31 125.54 127.08
C46 C36 H1c36 . . 96.56 96.35 96.77
C46 C36 H2c36 . . 86.01 85.74 86.28
C46 C36 H2c46 . . 22.19 22.14 22.23
H1n21 C36 H1n24 . . 41.9(3) 41.5(3) 42.2(3)
H1n21 C36 H1n26 . . 108.6(4) 108.5(4) 108.6(4)
H1n21 C36 H1c31 . . 54.2 53.95 54.47
H1n21 C36 H2c31 . . 70.19 70.08 70.31
H1n21 C36 H1c32 . 1_4555 90.59 90.38 90.8
H1n21 C36 H1c36 . . 151.36 151.18 151.54
H1n21 C36 H2c36 . . 71.53 71 72.08
H1n21 C36 H2c46 . . 121.66 121.28 122.03
H1n24 C36 H1n26 . . 100.0(4) 99.9(4) 100.2(4)
H1n24 C36 H1c31 . . 93.1 92.73 93.47
H1n24 C36 H2c31 . . 108.47 107.98 108.95
H1n24 C36 H1c32 . 1_4555 96.81 96.11 97.53
H1n24 C36 H1c36 . . 155.79 155.21 156.37
H1n24 C36 H2c36 . . 48.28 48.06 48.5
H1n24 C36 H2c46 . . 80.12 79.67 80.58
H1n26 C36 H1c31 . . 125.49 124.7 126.29
H1n26 C36 H2c31 . . 79.27 78.63 79.92
H1n26 C36 H1c32 . 1_4555 160.45 160.18 160.69
H1n26 C36 H1c36 . . 91.35 91.1 91.6
H1n26 C36 H2c36 . . 134.22 134.1 134.34
H1n26 C36 H2c46 . . 69.04 68.85 69.23
H1c31 C36 H2c31 . . 46.56 46.38 46.74
H1c31 C36 H1c32 . 1_4555 62.85 61.49 64.22
H1c31 C36 H1c36 . . 97.56 97.41 97.72
H1c31 C36 H2c36 . . 92.69 92.35 93.03
H1c31 C36 H2c46 . . 165.13 164.29 165.98
H2c31 C36 H1c32 . 1_4555 104.63 102.93 106.34
H2c31 C36 H1c36 . . 94.54 94.42 94.67
H2c31 C36 H2c36 . . 135.9 135.81 135.98
H2c31 C36 H2c46 . . 148.22 147.52 148.94
H1c32 C36 H1c36 1_4555 . 69.39 68.89 69.91
H1c32 C36 H2c36 1_4555 . 54.8 53.83 55.78
H1c32 C36 H2c46 1_4555 . 104.56 103.78 105.34
H1c36 C36 H2c36 . . 109.29 108.54 110.05
H1c36 C36 H2c46 . . 84.21 83.9 84.52
H2c36 C36 H2c46 . . 72.89 72.46 73.33
Co1 C41 N21 . . 38.44(14) 38.32(14) 38.55(14)
Co1 C41 N23 . . 39.23(8) 39.00(8) 39.46(9)
Co1 C41 C31 . . 61.46(14) 61.15(14) 61.75(14)
Co1 C41 C43 . . 65.81(13) 65.54(13) 66.07(13)
Co1 C41 C45 . . 65.41(13) 65.24(13) 65.57(13)
Co1 C41 N51 . . 75.57(18) 75.40(18) 75.74(18)
Co1 C41 H1n21 . . 54.1(3) 53.8(3) 54.4(3)
Co1 C41 H1c31 . . 78.92 78.75 79.09
Co1 C41 H2c31 . . 66.07 65.48 66.66
Co1 C41 H2c33 . . 61.53 61.22 61.86
Co1 C41 H1c41 . . 116.99 116.63 117.34
Co1 C41 H2c41 . . 132.8 132.55 133.05
Co1 C41 H2c43 . . 81.69 81.31 82.06
Co1 C41 H1c45 . . 78.15 77.81 78.49
Co1 C41 H1c441 . 2_5645 160(40) 160(40) 160(40)
N21 C41 N23 . . 71.97(19) 71.80(19) 72.1(2)
N21 C41 C31 . . 32.3(2) 32.19(19) 32.5(2)
N21 C41 C43 . . 102.1(2) 101.8(2) 102.4(2)
N21 C41 C45 . . 94.0(2) 93.6(2) 94.3(2)
N21 C41 N51 . . 113.1(3) 113.1(3) 113.1(3)
N21 C41 H1n21 . . 25.1(3) 24.6(3) 25.5(3)
N21 C41 H1c31 . . 43.75 43.62 43.89
N21 C41 H2c31 . . 49.22 48.95 49.5
N21 C41 H2c33 . . 71.34 71.16 71.54
N21 C41 H1c41 . . 109.47 109.47 109.47
N21 C41 H2c41 . . 109.47 109.46 109.48
N21 C41 H2c43 . . 112.7 112.13 113.24
N21 C41 H1c45 . . 95.54 94.85 96.24
N21 C41 H1c441 . 2_5645 140(30) 140(30) 140(30)
N23 C41 C31 . . 100.15(18) 99.88(18) 100.43(18)
N23 C41 C43 . . 30.85(12) 30.54(12) 31.16(12)
N23 C41 C45 . . 69.08(14) 68.83(14) 69.33(14)
N23 C41 N51 . . 56.07(19) 55.74(19) 56.40(19)
N23 C41 H1n21 . . 74.6(3) 74.3(3) 74.8(3)
N23 C41 H1c31 . . 115.63 115.33 115.93
N23 C41 H2c31 . . 104.43 103.98 104.88
N23 C41 H2c33 . . 39.42 39.18 39.67
N23 C41 H1c41 . . 89.99 89.42 90.57
N23 C41 H2c41 . . 162.29 161.75 162.83
N23 C41 H2c43 . . 42.67 42.42 42.93
N23 C41 H1c45 . . 90.58 90.44 90.71
N23 C41 H1c441 . 2_5645 120(40) 120(40) 120(40)
C31 C41 C43 . . 126.4(2) 126.2(2) 126.7(2)
C31 C41 C45 . . 89.6(2) 88.8(2) 90.3(2)
C31 C41 N51 . . 120.2(3) 119.7(3) 120.7(3)
C31 C41 H1n21 . . 49.0(3) 48.6(3) 49.3(3)
C31 C41 H1c31 . . 19.85 19.82 19.89
C31 C41 H2c31 . . 21.39 21.32 21.46
C31 C41 H2c33 . . 103.14 102.84 103.44
C31 C41 H1c41 . . 125.94 125.51 126.36
C31 C41 H2c41 . . 77.77 77.55 77.98
C31 C41 H2c43 . . 142.79 142.47 143.13
C31 C41 H1c45 . . 79.63 78.73 80.53
C31 C41 H1c441 . 2_5645 130(30) 130(30) 130(30)
C43 C41 C45 . . 59.70(16) 59.59(16) 59.81(16)
C43 C41 N51 . . 32.6(2) 32.6(2) 32.7(2)
C43 C41 H1n21 . . 104.6(3) 104.1(3) 105.1(3)
C43 C41 H1c31 . . 144.72 144.48 144.98
C43 C41 H2c31 . . 122.09 121.37 122.8
C43 C41 H2c33 . . 56.67 55.89 57.46
C43 C41 H1c41 . . 86.02 85.88 86.17
C43 C41 H2c41 . . 139.77 139.58 139.96
C43 C41 H2c43 . . 21.51 21.43 21.59
C43 C41 H1c45 . . 81.19 81.09 81.31
C43 C41 H1c441 . 2_5645 100(30) 100(30) 100(30)
C45 C41 N51 . . 32.8(2) 32.6(2) 32.9(2)
C45 C41 H1n21 . . 117.1(3) 116.5(3) 117.8(3)
C45 C41 H1c31 . . 106.39 105.52 107.24
C45 C41 H2c31 . . 72.2 71.32 73.09
C45 C41 H2c33 . . 108.42 107.89 108.94
C45 C41 H1c41 . . 142.22 142.07 142.38
C45 C41 H2c41 . . 93.25 92.98 93.53
C45 C41 H2c43 . . 78.8 78.56 79.04
C45 C41 H1c45 . . 22.29 22.23 22.35
C45 C41 H1c441 . 2_5645 130(30) 120(30) 130(30)
N51 C41 H1n21 . . 127.7(3) 127.6(4) 127.8(3)
N51 C41 H1c31 . . 138.59 137.91 139.26
N51 C41 H2c31 . . 104.74 103.96 105.51
N51 C41 H2c33 . . 89.05 88.35 89.76
N51 C41 H1c41 . . 109.47 109.46 109.48
N51 C41 H2c41 . . 109.47 109.47 109.47
N51 C41 H2c43 . . 47.64 47.46 47.82
N51 C41 H1c45 . . 51.05 50.91 51.2
N51 C41 H1c441 . 2_5645 100(30) 100(30) 100(30)
H1n21 C41 H1c31 . . 49.86 49.72 49.99
H1n21 C41 H2c31 . . 69.6 69.12 70.09
H1n21 C41 H2c33 . . 56.91 56.46 57.39
H1n21 C41 H1c41 . . 84.65 84.15 85.15
H1n21 C41 H2c41 . . 114.61 114.28 114.97
H1n21 C41 H2c43 . . 105.94 104.97 106.88
H1n21 C41 H1c45 . . 120.63 119.55 121.71
H1n21 C41 H1c441 . 2_5645 120(40) 120(40) 120(40)
H1c31 C41 H2c31 . . 34.24 34.17 34.31
H1c31 C41 H2c33 . . 106.67 106.38 106.97
H1c31 C41 H1c41 . . 111.05 110.34 111.77
H1c31 C41 H2c41 . . 67.07 66.84 67.33
H1c31 C41 H2c43 . . 155.3 154.43 156.15
H1c31 C41 H1c45 . . 92.18 91.11 93.25
H1c31 C41 H1c441 . 2_5645 111.84 110.85 112.85
H2c31 C41 H2c33 . . 119.91 119.45 120.36
H2c31 C41 H1c41 . . 145.26 144.59 145.93
H2c31 C41 H2c41 . . 67.41 66.7 68.12
H2c31 C41 H2c43 . . 143.25 142.6 143.89
H2c31 C41 H1c45 . . 59.06 58.13 60
H2c31 C41 H1c441 . 2_5645 133.64 132.96 134.31
H2c33 C41 H1c41 . . 55.97 55.33 56.61
H2c33 C41 H2c41 . . 158.29 157.5 159.08
H2c33 C41 H2c43 . . 49.91 48.99 50.84
H2c33 C41 H1c45 . . 129.97 129.6 130.32
H2c33 C41 H1c441 . 2_5645 96.12 95.35 96.9
H1c41 C41 H2c41 . . 105.56 105.53 105.58
H1c41 C41 H2c43 . . 65.11 64.95 65.28
H1c41 C41 H1c45 . . 153.83 153.23 154.42
H1c41 C41 H1c441 . 2_5645 41.38 40.01 42.73
H2c41 C41 H2c43 . . 137.48 136.92 138.04
H2c41 C41 H1c45 . . 71.73 71.31 72.15
H2c41 C41 H1c441 . 2_5645 69.05 67.92 70.18
H2c43 C41 H1c45 . . 98.67 98.45 98.91
H2c43 C41 H1c441 . 2_5645 81.89 80.83 82.95
H1c45 C41 H1c441 . 2_5645 119.48 118.93 120.03
Co1 C42 N22 . . 37.32(14) 36.99(13) 37.65(14)
Co1 C42 N24 . . 39.06(8) 38.96(8) 39.16(8)
Co1 C42 C32 . . 61.59(13) 61.21(13) 61.97(13)
Co1 C42 C44 . . 65.88(12) 65.76(12) 66.00(12)
Co1 C42 C46 . . 66.23(12) 65.98(12) 66.47(12)
Co1 C42 N52 . . 76.14(18) 75.89(18) 76.40(18)
Co1 C42 H1n22 . . 53.4(3) 53.0(3) 53.8(3)
Co1 C42 H1c32 . . 78.78 78.34 79.21
Co1 C42 H2c32 . . 67.2 66.89 67.52
Co1 C42 H1c42 . . 120.17 119.89 120.45
Co1 C42 H2c42 . . 129.36 128.95 129.78
Co1 C42 H2c44 . . 81.32 81.31 81.34
Co1 C42 H1c46 . . 80.05 79.82 80.27
Co1 C42 H1c431 . 2_6655 150(40) 150(40) 150(40)
N22 C42 N24 . . 69.83(19) 69.42(19) 70.25(19)
N22 C42 C32 . . 32.9(2) 32.8(2) 33.0(2)
N22 C42 C44 . . 99.9(2) 99.6(2) 100.3(2)
N22 C42 C46 . . 95.8(2) 95.6(2) 96.0(2)
N22 C42 N52 . . 113.2(3) 113.1(3) 113.2(3)
N22 C42 H1n22 . . 25.7(3) 25.5(3) 25.8(3)
N22 C42 H1c32 . . 44.36 44.26 44.45
N22 C42 H2c32 . . 49.89 49.73 50.04
N22 C42 H1c42 . . 109.47 109.47 109.47
N22 C42 H2c42 . . 109.47 109.47 109.47
N22 C42 H2c44 . . 109.1 108.7 109.51
N22 C42 H1c46 . . 99.82 99.48 100.16
N22 C42 H1c431 . 2_6655 140(30) 140(30) 140(30)
N24 C42 C32 . . 99.65(17) 99.26(17) 100.04(17)
N24 C42 C44 . . 30.37(11) 30.26(11) 30.49(11)
N24 C42 C46 . . 68.70(14) 68.38(14) 69.01(14)
N24 C42 N52 . . 55.67(19) 55.43(19) 55.91(19)
N24 C42 H1n22 . . 71.6(3) 71.0(3) 72.1(3)
N24 C42 H1c32 . . 114.19 113.7 114.68
N24 C42 H2c32 . . 105.87 105.48 106.26
N24 C42 H1c42 . . 93.52 93.24 93.79
N24 C42 H2c42 . . 159.54 159.3 159.8
N24 C42 H2c44 . . 42.32 42.23 42.42
N24 C42 H1c46 . . 90.54 90.22 90.84
N24 C42 H1c431 . 2_6655 120(30) 120(30) 120(30)
C32 C42 C44 . . 127.3(2) 127.0(2) 127.6(2)
C32 C42 C46 . . 94.2(2) 93.8(2) 94.7(2)
C32 C42 N52 . . 124.2(3) 123.9(3) 124.6(3)
C32 C42 H1n22 . . 49.5(3) 49.3(3) 49.7(3)
C32 C42 H1c32 . . 19.82 19.78 19.87
C32 C42 H2c32 . . 21.34 21.32 21.35
C32 C42 H1c42 . . 122.33 121.97 122.69
C32 C42 H2c42 . . 76.65 76.54 76.77
C32 C42 H2c44 . . 141.26 140.87 141.65
C32 C42 H1c46 . . 86.06 85.41 86.7
C32 C42 H1c431 . 2_6655 130(30) 130(30) 130(30)
C44 C42 C46 . . 60.16(15) 60.01(15) 60.30(15)
C44 C42 N52 . . 33.1(2) 33.0(2) 33.2(2)
C44 C42 H1n22 . . 100.4(3) 99.9(3) 100.9(3)
C44 C42 H1c32 . . 144.11 143.7 144.52
C44 C42 H2c32 . . 126.21 125.73 126.69
C44 C42 H1c42 . . 87.3 87.15 87.45
C44 C42 H2c42 . . 141.09 140.86 141.32
C44 C42 H2c44 . . 21.59 21.5 21.67
C44 C42 H1c46 . . 81.33 81.1 81.56
C44 C42 H1c431 . 2_6655 100(30) 100(30) 100(30)
C46 C42 N52 . . 32.8(2) 32.8(2) 32.9(2)
C46 C42 H1n22 . . 118.6(3) 118.3(3) 118.8(3)
C46 C42 H1c32 . . 111.59 111.04 112.15
C46 C42 H2c32 . . 77.93 77.24 78.61
C46 C42 H1c42 . . 142.11 142.04 142.18
C46 C42 H2c42 . . 91.34 91.14 91.54
C46 C42 H2c44 . . 79.51 79.39 79.64
C46 C42 H1c46 . . 22.32 22.29 22.35
C46 C42 H1c431 . 2_6655 120(30) 120(30) 130(30)
N52 C42 H1n22 . . 125.7(3) 125.4(3) 126.0(3)
N52 C42 H1c32 . . 143.3 142.86 143.74
N52 C42 H2c32 . . 110.41 109.76 111.04
N52 C42 H1c42 . . 109.47 109.47 109.47
N52 C42 H2c42 . . 109.47 109.47 109.47
N52 C42 H2c44 . . 48.4 48.37 48.43
N52 C42 H1c46 . . 50.48 50.3 50.66
N52 C42 H1c431 . 2_6655 100(30) 100(30) 100(30)
H1n22 C42 H1c32 . . 50.2 50 50.4
H1n22 C42 H2c32 . . 70.26 69.99 70.52
H1n22 C42 H1c42 . . 83.82 83.69 83.95
H1n22 C42 H2c42 . . 117.18 116.91 117.46
H1n22 C42 H2c44 . . 100.14 99.57 100.72
H1n22 C42 H1c46 . . 125.43 125.06 125.81
H1n22 C42 H1c431 . 2_6655 110(40) 110(40) 120(40)
H1c32 C42 H2c32 . . 33.89 33.78 34
H1c32 C42 H1c42 . . 106.19 105.71 106.67
H1c32 C42 H2c42 . . 68.03 67.86 68.21
H1c32 C42 H2c44 . . 150.32 149.76 150.88
H1c32 C42 H1c46 . . 99.1 98.34 99.86
H1c32 C42 H1c431 . 2_6655 113.65 112.76 114.56
H2c32 C42 H1c42 . . 139.96 139.35 140.57
H2c32 C42 H2c42 . . 63.84 63.39 64.3
H2c32 C42 H2c44 . . 146.64 146.22 147.05
H2c32 C42 H1c46 . . 66 65.24 66.76
H2c32 C42 H1c431 . 2_6655 136.58 135.83 137.33
H1c42 C42 H2c42 . . 105.52 105.47 105.57
H1c42 C42 H2c44 . . 65.94 65.72 66.16
H1c42 C42 H1c46 . . 150.01 149.67 150.35
H1c42 C42 H1c431 . 2_6655 34.2 33.13 35.3
H2c42 C42 H2c44 . . 141.03 140.65 141.41
H2c42 C42 H1c46 . . 69.24 69 69.49
H2c42 C42 H1c431 . 2_6655 77.92 77.57 78.26
H2c44 C42 H1c46 . . 98.88 98.71 99.06
H2c44 C42 H1c431 . 2_6655 76.74 75.89 77.6
H1c46 C42 H1c431 . 2_6655 119.66 118.25 121.06
Co1 C43 N23 . . 37.92(16) 37.72(16) 38.11(16)
Co1 C43 N25 . . 39.28(8) 39.08(8) 39.47(9)
Co1 C43 C33 . . 60.93(14) 60.75(14) 61.11(14)
Co1 C43 C41 . . 65.94(13) 65.86(13) 66.01(13)
Co1 C43 C45 . . 65.62(13) 65.36(13) 65.87(13)
Co1 C43 N51 . . 75.86(19) 75.7(2) 76.02(19)
Co1 C43 H1n23 . . 53.8(3) 53.6(3) 54.0(3)
Co1 C43 H1c33 . . 78.5 78.41 78.59
Co1 C43 H2c33 . . 66.07 65.66 66.48
Co1 C43 H2c35 . . 62.02 61.91 62.12
Co1 C43 H1c41 . . 78.85 78.73 78.99
Co1 C43 H1c43 . . 118.32 117.74 118.91
Co1 C43 H2c43 . . 131.37 130.82 131.92
Co1 C43 H2c45 . . 81.69 81.48 81.91
Co1 C43 H1c421 . 2_6645 160(30) 160(30) 160(40)
N23 C43 N25 . . 70.6(2) 70.6(2) 70.7(2)
N23 C43 C33 . . 32.53(19) 32.37(19) 32.68(19)
N23 C43 C41 . . 94.7(2) 94.4(2) 95.1(2)
N23 C43 C45 . . 100.9(2) 100.8(2) 101.1(2)
N23 C43 N51 . . 113.2(3) 113.1(3) 113.2(3)
N23 C43 H1n23 . . 25.0(3) 24.8(3) 25.2(3)
N23 C43 H1c33 . . 44.02 43.98 44.07
N23 C43 H2c33 . . 49.73 49.38 50.07
N23 C43 H2c35 . . 69.08 68.76 69.39
N23 C43 H1c41 . . 96.92 96.23 97.61
N23 C43 H1c43 . . 109.47 109.47 109.48
N23 C43 H2c43 . . 109.47 109.47 109.47
N23 C43 H2c45 . . 111.54 111.21 111.86
N23 C43 H1c421 . 2_6645 140(40) 140(40) 140(40)
N25 C43 C33 . . 99.37(18) 99.14(18) 99.61(18)
N25 C43 C41 . . 70.44(15) 70.00(15) 70.87(15)
N25 C43 C45 . . 31.02(12) 30.78(12) 31.26(12)
N25 C43 N51 . . 57.0(2) 56.5(2) 57.5(2)
N25 C43 H1n23 . . 72.8(3) 72.6(3) 73.0(3)
N25 C43 H1c33 . . 114.61 114.51 114.71
N25 C43 H2c33 . . 104.79 104.19 105.41
N25 C43 H2c35 . . 40.33 40.17 40.5
N25 C43 H1c41 . . 91.98 91.59 92.38
N25 C43 H1c43 . . 90.59 89.95 91.23
N25 C43 H2c43 . . 162.34 161.68 163
N25 C43 H2c45 . . 42.76 42.56 42.94
N25 C43 H1c421 . 2_6645 120(40) 120(40) 120(40)
C33 C43 C41 . . 90.5(2) 89.6(2) 91.3(2)
C33 C43 C45 . . 126.0(2) 125.7(2) 126.3(2)
C33 C43 N51 . . 121.0(3) 120.4(3) 121.7(3)
C33 C43 H1n23 . . 49.0(3) 48.7(3) 49.3(3)
C33 C43 H1c33 . . 19.9 19.86 19.95
C33 C43 H2c33 . . 21.48 21.38 21.58
C33 C43 H2c35 . . 100.76 100.49 101.03
C33 C43 H1c41 . . 80.98 79.94 82.03
C33 C43 H1c43 . . 125.25 124.72 125.77
C33 C43 H2c43 . . 77.45 77.23 77.66
C33 C43 H2c45 . . 142.08 142.02 142.16
C33 C43 H1c421 . 2_6645 130(40) 130(40) 130(40)
C41 C43 C45 . . 60.30(17) 60.08(17) 60.53(17)
C41 C43 N51 . . 33.1(2) 33.0(2) 33.2(2)
C41 C43 H1n23 . . 117.7(3) 117.3(3) 118.2(3)
C41 C43 H1c33 . . 107.26 106.26 108.26
C41 C43 H2c33 . . 73.32 72.3 74.35
C41 C43 H2c35 . . 110.73 110.46 111
C41 C43 H1c41 . . 22.32 22.23 22.41
C41 C43 H1c43 . . 142.48 142.35 142.62
C41 C43 H2c43 . . 92.11 91.9 92.32
C41 C43 H2c45 . . 79.01 78.88 79.14
C41 C43 H1c421 . 2_6645 130(30) 120(30) 130(30)
C45 C43 N51 . . 33.0(2) 32.8(2) 33.2(2)
C45 C43 H1n23 . . 103.0(3) 102.6(3) 103.4(3)
C45 C43 H1c33 . . 144.07 143.9 144.25
C45 C43 H2c33 . . 122.82 122.01 123.65
C45 C43 H2c35 . . 58.35 58.16 58.55
C45 C43 H1c41 . . 81.83 81.48 82.17
C45 C43 H1c43 . . 86.58 86.27 86.89
C45 C43 H2c43 . . 140.6 140.42 140.77
C45 C43 H2c45 . . 21.39 21.33 21.46
C45 C43 H1c421 . 2_6645 100(40) 100(40) 100(40)
N51 C43 H1n23 . . 127.2(4) 127.0(4) 127.3(4)
N51 C43 H1c33 . . 139.59 138.78 140.4
N51 C43 H2c33 . . 106.09 105.18 107.02
N51 C43 H2c35 . . 91.14 90.84 91.44
N51 C43 H1c41 . . 51.38 51.16 51.6
N51 C43 H1c43 . . 109.47 109.47 109.47
N51 C43 H2c43 . . 109.47 109.47 109.47
N51 C43 H2c45 . . 47.47 47.36 47.59
N51 C43 H1c421 . 2_6645 100(40) 100(40) 110(40)
H1n23 C43 H1c33 . . 50.06 49.88 50.25
H1n23 C43 H2c33 . . 69.86 69.41 70.3
H1n23 C43 H2c35 . . 53.88 53.45 54.31
H1n23 C43 H1c41 . . 121.91 120.98 122.84
H1n23 C43 H1c43 . . 84.66 84.39 84.92
H1n23 C43 H2c43 . . 115.17 114.87 115.49
H1n23 C43 H2c45 . . 104.54 103.91 105.18
H1n23 C43 H1c421 . 2_6645 120(30) 110(30) 120(30)
H1c33 C43 H2c33 . . 34.02 34 34.04
H1c33 C43 H2c35 . . 103.72 103.19 104.26
H1c33 C43 H1c41 . . 93.38 92.12 94.65
H1c33 C43 H1c43 . . 110.07 109.24 110.91
H1c33 C43 H2c43 . . 67.07 66.87 67.26
H1c33 C43 H2c45 . . 154.2 153.66 154.74
H1c33 C43 H1c421 . 2_6645 110.56 109.01 112.12
H2c33 C43 H2c35 . . 118.53 118.31 118.74
H2c33 C43 H1c41 . . 60.45 59.36 61.55
H2c33 C43 H1c43 . . 144.08 143.26 144.9
H2c33 C43 H2c43 . . 66.16 65.36 66.97
H2c33 C43 H2c45 . . 143.84 143.02 144.66
H2c33 C43 H1c421 . 2_6645 132.38 131.24 133.51
H2c35 C43 H1c41 . . 132.24 131.99 132.47
H2c35 C43 H1c43 . . 56.57 55.98 57.15
H2c35 C43 H2c43 . . 157.15 156.68 157.62
H2c35 C43 H2c45 . . 51.79 51.49 52.09
H2c35 C43 H1c421 . 2_6645 95.95 95.21 96.69
H1c41 C43 H1c43 . . 152.77 152.12 153.42
H1c41 C43 H2c43 . . 70.39 70.09 70.69
H1c41 C43 H2c45 . . 98.84 98.55 99.13
H1c41 C43 H1c421 . 2_6645 119.31 117.98 120.64
H1c43 C43 H2c43 . . 105.51 105.48 105.55
H1c43 C43 H2c45 . . 65.77 65.6 65.94
H1c43 C43 H1c421 . 2_6645 40.06 38.89 41.24
H2c43 C43 H2c45 . . 138.57 138.24 138.89
H2c43 C43 H1c421 . 2_6645 69.86 69.53 70.21
H2c45 C43 H1c421 . 2_6645 82.98 82.09 83.87
Co1 C44 N24 . . 37.28(16) 37.20(15) 37.36(16)
Co1 C44 N26 . . 39.06(8) 38.97(8) 39.15(8)
Co1 C44 C34 . . 60.31(14) 59.98(14) 60.64(14)
Co1 C44 C42 . . 66.12(13) 65.99(13) 66.25(13)
Co1 C44 C46 . . 66.17(12) 66.02(12) 66.31(12)
Co1 C44 N52 . . 76.17(18) 76.06(18) 76.27(18)
Co1 C44 H1n24 . . 53.8(3) 53.6(3) 54.0(3)
Co1 C44 H1c34 . . 78.17 77.9 78.44
Co1 C44 H2c34 . . 65.94 65.71 66.18
Co1 C44 H1c42 . . 79.79 79.62 79.95
Co1 C44 H1c44 . . 120.06 119.69 120.42
Co1 C44 H2c44 . . 129.43 129.06 129.8
Co1 C44 H2c46 . . 81.62 81.48 81.76
Co1 C44 H1c411 . 2_5655 150(30) 150(30) 150(40)
N24 C44 N26 . . 69.96(19) 69.79(19) 70.12(19)
N24 C44 C34 . . 32.82(19) 32.62(19) 33.01(19)
N24 C44 C42 . . 95.7(2) 95.6(2) 95.8(2)
N24 C44 C46 . . 100.3(2) 100.1(2) 100.6(2)
N24 C44 N52 . . 113.1(3) 113.1(3) 113.2(3)
N24 C44 H1n24 . . 25.6(3) 25.4(3) 25.8(3)
N24 C44 H1c34 . . 44.63 44.44 44.81
N24 C44 H2c34 . . 50.29 50.13 50.47
N24 C44 H1c42 . . 99.65 99.55 99.76
N24 C44 H1c44 . . 109.47 109.47 109.48
N24 C44 H2c44 . . 109.47 109.47 109.47
N24 C44 H2c46 . . 109.58 109.12 110.03
N24 C44 H1c411 . 2_5655 140(30) 140(30) 140(30)
N26 C44 C34 . . 98.69(17) 98.37(17) 99.01(17)
N26 C44 C42 . . 68.22(15) 67.90(14) 68.55(15)
N26 C44 C46 . . 30.67(12) 30.51(12) 30.83(12)
N26 C44 N52 . . 55.47(18) 55.27(18) 55.67(18)
N26 C44 H1n24 . . 72.5(3) 72.3(3) 72.8(3)
N26 C44 H1c34 . . 114.47 114.33 114.61
N26 C44 H2c34 . . 104.32 104 104.65
N26 C44 H1c42 . . 89.91 89.52 90.31
N26 C44 H1c44 . . 93.59 93.13 94.06
N26 C44 H2c44 . . 159.38 158.9 159.85
N26 C44 H2c46 . . 42.62 42.51 42.73
N26 C44 H1c411 . 2_5655 120(40) 120(40) 120(40)
C34 C44 C42 . . 92.2(2) 91.9(2) 92.5(2)
C34 C44 C46 . . 126.1(2) 125.8(2) 126.4(2)
C34 C44 N52 . . 122.1(3) 121.8(3) 122.5(3)
C34 C44 H1n24 . . 49.9(3) 49.6(3) 50.2(3)
C34 C44 H1c34 . . 20.01 19.98 20.04
C34 C44 H2c34 . . 21.54 21.47 21.6
C34 C44 H1c42 . . 84.27 84.15 84.4
C34 C44 H1c44 . . 124.34 124.07 124.59
C34 C44 H2c44 . . 76.98 76.75 77.23
C34 C44 H2c46 . . 140.92 140.62 141.22
C34 C44 H1c411 . 2_5655 140(40) 130(40) 140(40)
C42 C44 C46 . . 59.55(17) 59.33(17) 59.77(17)
C42 C44 N52 . . 32.62(19) 32.54(19) 32.70(19)
C42 C44 H1n24 . . 118.8(3) 118.5(3) 119.0(3)
C42 C44 H1c34 . . 109.07 108.74 109.4
C42 C44 H2c34 . . 75.54 75.2 75.88
C42 C44 H1c42 . . 22.17 22.09 22.26
C42 C44 H1c44 . . 141.94 141.88 142.01
C42 C44 H2c44 . . 91.63 91.41 91.85
C42 C44 H2c46 . . 79.03 78.78 79.28
C42 C44 H1c411 . 2_5655 120(30) 120(30) 130(30)
C46 C44 N52 . . 32.59(19) 32.47(19) 32.71(19)
C46 C44 H1n24 . . 101.7(3) 101.2(3) 102.2(3)
C46 C44 H1c34 . . 144.21 144.08 144.35
C46 C44 H2c34 . . 123.94 123.56 124.31
C46 C44 H1c42 . . 80.56 80.21 80.89
C46 C44 H1c44 . . 87.46 87.32 87.6
C46 C44 H2c44 . . 140.56 140.41 140.72
C46 C44 H2c46 . . 21.67 21.61 21.73
C46 C44 H1c411 . 2_5655 100(40) 100(40) 100(40)
N52 C44 H1n24 . . 126.4(3) 126.1(3) 126.7(3)
N52 C44 H1c34 . . 140.82 140.44 141.2
N52 C44 H2c34 . . 107.83 107.42 108.24
N52 C44 H1c42 . . 50.15 49.91 50.38
N52 C44 H1c44 . . 109.47 109.46 109.48
N52 C44 H2c44 . . 109.47 109.47 109.47
N52 C44 H2c46 . . 48.07 47.91 48.24
N52 C44 H1c411 . 2_5655 100(40) 100(40) 100(40)
H1n24 C44 H1c34 . . 51.21 50.83 51.6
H1n24 C44 H2c34 . . 70.92 70.69 71.17
H1n24 C44 H1c42 . . 125.23 125 125.47
H1n24 C44 H1c44 . . 83.94 83.73 84.14
H1n24 C44 H2c44 . . 116.38 116.05 116.71
H1n24 C44 H2c46 . . 101.45 100.71 102.18
H1n24 C44 H1c411 . 2_5655 110(30) 110(30) 120(30)
H1c34 C44 H2c34 . . 33.63 33.55 33.72
H1c34 C44 H1c42 . . 96.48 96.32 96.65
H1c34 C44 H1c44 . . 108.9 108.52 109.26
H1c34 C44 H2c44 . . 66.82 66.69 66.96
H1c34 C44 H2c46 . . 152.4 152.08 152.74
H1c34 C44 H1c411 . 2_5655 115.02 113.74 116.31
H2c34 C44 H1c42 . . 63.9 63.73 64.07
H2c34 C44 H1c44 . . 142.5 142.11 142.88
H2c34 C44 H2c44 . . 64.65 64.34 64.96
H2c34 C44 H2c46 . . 144.74 144.39 145.07
H2c34 C44 H1c411 . 2_5655 138 137.17 138.84
H1c42 C44 H1c44 . . 150.08 149.99 150.16
H1c42 C44 H2c44 . . 69.68 69.41 69.97
H1c42 C44 H2c46 . . 98.22 97.82 98.61
H1c42 C44 H1c411 . 2_5655 119.75 118.83 120.67
H1c44 C44 H2c44 . . 105.55 105.51 105.6
H1c44 C44 H2c46 . . 66.03 65.96 66.1
H1c44 C44 H1c411 . 2_5655 34.52 33.58 35.46
H2c44 C44 H2c46 . . 140.52 140.07 140.98
H2c44 C44 H1c411 . 2_5655 77.45 76.89 78.01
H2c46 C44 H1c411 . 2_5655 77.01 76.38 77.64
Co1 C45 N21 . . 39.62(8) 39.56(8) 39.68(8)
Co1 C45 N25 . . 37.89(16) 37.78(15) 38.00(16)
Co1 C45 C35 . . 61.31(14) 60.98(14) 61.64(14)
Co1 C45 C41 . . 66.08(13) 66.03(13) 66.12(13)
Co1 C45 C43 . . 66.15(13) 65.89(13) 66.42(13)
Co1 C45 N51 . . 76.22(19) 76.01(19) 76.42(19)
Co1 C45 H1n25 . . 53.7(3) 53.2(3) 54.2(3)
Co1 C45 H2c31 . . 62.21 62.01 62.42
Co1 C45 H1c35 . . 79.38 79.13 79.64
Co1 C45 H2c35 . . 65.67 65.34 66.01
Co1 C45 H2c41 . . 82.06 82.01 82.09
Co1 C45 H1c43 . . 79.43 79.23 79.64
Co1 C45 H1c45 . . 116.43 115.77 117.09
Co1 C45 H2c45 . . 133.02 132.46 133.59
Co1 C45 H1c46 . 2_5645 157.82 156.74 158.91
N21 C45 N25 . . 71.8(2) 71.5(2) 72.0(2)
N21 C45 C35 . . 100.42(17) 100.05(17) 100.81(17)
N21 C45 C41 . . 31.14(12) 30.98(12) 31.31(12)
N21 C45 C43 . . 70.31(16) 70.11(16) 70.50(16)
N21 C45 N51 . . 57.1(2) 56.8(2) 57.4(2)
N21 C45 H1n25 . . 74.3(3) 73.9(3) 74.6(3)
N21 C45 H2c31 . . 39.58 39.38 39.77
N21 C45 H1c35 . . 116.68 116.37 116.98
N21 C45 H2c35 . . 104.38 104.06 104.7
N21 C45 H2c41 . . 42.78 42.68 42.89
N21 C45 H1c43 . . 92 91.85 92.14
N21 C45 H1c45 . . 88.92 88.41 89.44
N21 C45 H2c45 . . 163.52 163.05 164
N21 C45 H1c46 . 2_5645 121.43 120.52 122.34
N25 C45 C35 . . 32.82(18) 32.63(17) 33.01(18)
N25 C45 C41 . . 102.0(2) 101.8(2) 102.2(2)
N25 C45 C43 . . 94.0(2) 93.8(2) 94.1(2)
N25 C45 N51 . . 113.1(3) 113.1(3) 113.1(3)
N25 C45 H1n25 . . 25.2(3) 24.9(3) 25.4(3)
N25 C45 H2c31 . . 71.7 71.33 72.06
N25 C45 H1c35 . . 45.06 44.87 45.25
N25 C45 H2c35 . . 49.38 48.97 49.78
N25 C45 H2c41 . . 113.03 112.62 113.44
N25 C45 H1c43 . . 96.25 95.83 96.68
N25 C45 H1c45 . . 109.47 109.47 109.47
N25 C45 H2c45 . . 109.47 109.47 109.47
N25 C45 H1c46 . 2_5645 141.04 140.39 141.7
C35 C45 C41 . . 126.3(2) 126.1(2) 126.5(2)
C35 C45 C43 . . 88.9(2) 88.7(2) 89.2(2)
C35 C45 N51 . . 119.7(3) 119.5(3) 119.8(3)
C35 C45 H1n25 . . 49.5(3) 49.1(3) 49.8(3)
C35 C45 H2c31 . . 103.92 103.54 104.3
C35 C45 H1c35 . . 20.1 20.05 20.16
C35 C45 H2c35 . . 21.28 21.17 21.38
C35 C45 H2c41 . . 143.2 142.86 143.53
C35 C45 H1c43 . . 79.55 79.28 79.81
C35 C45 H1c45 . . 126.64 126.53 126.75
C35 C45 H2c45 . . 77.42 77.23 77.62
C35 C45 H1c46 . 2_5645 132 131.25 132.77
C41 C45 C43 . . 60.00(17) 59.71(17) 60.30(17)
C41 C45 N51 . . 33.0(2) 32.8(2) 33.1(2)
C41 C45 H1n25 . . 104.8(3) 104.5(3) 105.1(3)
C41 C45 H2c31 . . 57.36 56.87 57.85
C41 C45 H1c35 . . 145.42 145.2 145.64
C41 C45 H2c35 . . 121.34 121.17 121.51
C41 C45 H2c41 . . 21.28 21.18 21.39
C41 C45 H1c43 . . 81.34 81.06 81.63
C41 C45 H1c45 . . 85.76 85.64 85.89
C41 C45 H2c45 . . 140.07 139.87 140.27
C41 C45 H1c46 . 2_5645 101.21 100.48 101.94
C43 C45 N51 . . 32.8(2) 32.6(2) 32.9(2)
C43 C45 H1n25 . . 117.4(3) 116.9(3) 117.8(3)
C43 C45 H2c31 . . 109.78 109.51 110.05
C43 C45 H1c35 . . 105.22 104.92 105.51
C43 C45 H2c35 . . 71.26 71.02 71.51
C43 C45 H2c41 . . 78.58 78.18 78.99
C43 C45 H1c43 . . 22.32 22.3 22.34
C43 C45 H1c45 . . 142.22 142.05 142.4
C43 C45 H2c45 . . 93.26 92.95 93.57
C43 C45 H1c46 . 2_5645 124.79 123.94 125.64
N51 C45 H1n25 . . 128.1(4) 127.9(4) 128.3(4)
N51 C45 H2c31 . . 90.14 89.69 90.58
N51 C45 H1c35 . . 137.61 137.48 137.74
N51 C45 H2c35 . . 103.78 103.68 103.88
N51 C45 H2c41 . . 47.36 47.1 47.63
N51 C45 H1c43 . . 50.72 50.57 50.87
N51 C45 H1c45 . . 109.47 109.47 109.48
N51 C45 H2c45 . . 109.47 109.47 109.48
N51 C45 H1c46 . 2_5645 103.35 102.82 103.88
H1n25 C45 H2c31 . . 57.04 56.76 57.32
H1n25 C45 H1c35 . . 51.38 51.06 51.71
H1n25 C45 H2c35 . . 69.87 69.33 70.42
H1n25 C45 H2c41 . . 106.71 106.15 107.28
H1n25 C45 H1c43 . . 121.41 120.77 122.05
H1n25 C45 H1c45 . . 84.63 84.37 84.88
H1n25 C45 H2c45 . . 114.19 114.08 114.31
H1n25 C45 H1c46 . 2_5645 117.62 116.78 118.45
H2c31 C45 H1c35 . . 108.28 107.89 108.67
H2c31 C45 H2c35 . . 120.43 119.94 120.92
H2c31 C45 H2c41 . . 50.82 50.2 51.46
H2c31 C45 H1c43 . . 131.57 131.34 131.8
H2c31 C45 H1c45 . . 54.71 54.16 55.26
H2c31 C45 H2c45 . . 156.9 156.31 157.49
H2c31 C45 H1c46 . 2_5645 95.72 94.69 96.76
H1c35 C45 H2c35 . . 33.96 33.91 34
H1c35 C45 H2c41 . . 157.38 157.02 157.73
H1c35 C45 H1c43 . . 91.13 90.87 91.4
H1c35 C45 H1c45 . . 112.34 112.21 112.47
H1c35 C45 H2c45 . . 65.45 65.26 65.64
H1c35 C45 H1c46 . 2_5645 111.99 111.31 112.68
H2c35 C45 H2c41 . . 142.42 142.19 142.66
H2c35 C45 H1c43 . . 58.86 58.64 59.08
H2c35 C45 H1c45 . . 146.18 146.09 146.26
H2c35 C45 H2c45 . . 67.8 67.38 68.23
H2c35 C45 H1c46 . 2_5645 134.09 132.92 135.25
H2c41 C45 H1c43 . . 98.08 97.67 98.5
H2c41 C45 H1c45 . . 65.25 65.11 65.38
H2c41 C45 H2c45 . . 137.11 136.68 137.55
H2c41 C45 H1c46 . 2_5645 81.81 81.02 82.6
H1c43 C45 H1c45 . . 153.14 152.79 153.49
H1c43 C45 H2c45 . . 71.52 71.16 71.89
H1c43 C45 H1c46 . 2_5645 117.9 116.74 119.06
H1c45 C45 H2c45 . . 105.57 105.55 105.6
H1c45 C45 H1c46 . 2_5645 42.21 40.72 43.69
H2c45 C45 H1c46 . 2_5645 68.53 67.09 69.96
Co1 C46 N22 . . 39.20(8) 39.09(8) 39.30(8)
Co1 C46 N26 . . 37.27(15) 37.03(15) 37.51(15)
Co1 C46 C36 . . 60.13(14) 59.77(14) 60.48(14)
Co1 C46 C42 . . 66.20(13) 66.16(13) 66.24(13)
Co1 C46 C44 . . 65.90(12) 65.77(12) 66.03(12)
Co1 C46 N52 . . 76.15(19) 75.96(18) 76.33(19)
Co1 C46 H1n26 . . 53.6(3) 53.3(3) 54.0(3)
Co1 C46 H1c36 . . 78.13 77.85 78.42
Co1 C46 H2c36 . . 65.47 65.3 65.65
Co1 C46 H2c42 . . 81.78 81.67 81.88
Co1 C46 H1c44 . . 79.48 79.25 79.73
Co1 C46 H1c45 . 2_5655 153.82 153.2 154.44
Co1 C46 H1c46 . . 120.5 120.15 120.84
Co1 C46 H2c46 . . 129.03 128.63 129.43
N22 C46 N26 . . 69.76(19) 69.39(19) 70.13(19)
N22 C46 C36 . . 98.51(17) 98.06(17) 98.97(17)
N22 C46 C42 . . 30.60(12) 30.55(12) 30.64(12)
N22 C46 C44 . . 68.66(15) 68.53(15) 68.78(15)
N22 C46 N52 . . 55.63(19) 55.52(19) 55.74(19)
N22 C46 H1n26 . . 72.1(3) 71.8(3) 72.4(3)
N22 C46 H1c36 . . 114.37 114.02 114.72
N22 C46 H2c36 . . 104.12 103.84 104.39
N22 C46 H2c42 . . 42.64 42.61 42.67
N22 C46 H1c44 . . 90.33 90.15 90.51
N22 C46 H1c45 . 2_5655 117.85 116.9 118.8
N22 C46 H1c46 . . 93.68 93.24 94.13
N22 C46 H2c46 . . 159.4 159.04 159.74
N26 C46 C36 . . 32.67(17) 32.47(17) 32.87(17)
N26 C46 C42 . . 100.1(2) 99.7(2) 100.5(2)
N26 C46 C44 . . 95.5(2) 95.3(2) 95.7(2)
N26 C46 N52 . . 113.2(3) 113.1(3) 113.2(3)
N26 C46 H1n26 . . 25.3(3) 25.0(3) 25.6(3)
N26 C46 H1c36 . . 44.7 44.55 44.86
N26 C46 H2c36 . . 49.94 49.75 50.13
N26 C46 H2c42 . . 109.26 108.69 109.83
N26 C46 H1c44 . . 99.42 98.95 99.9
N26 C46 H1c45 . 2_5655 139.55 138.45 140.65
N26 C46 H1c46 . . 109.47 109.47 109.47
N26 C46 H2c46 . . 109.47 109.47 109.47
C36 C46 C42 . . 126.1(2) 125.7(2) 126.4(2)
C36 C46 C44 . . 92.1(2) 91.9(2) 92.4(2)
C36 C46 N52 . . 122.4(3) 122.2(3) 122.6(3)
C36 C46 H1n26 . . 49.5(3) 49.2(3) 49.8(3)
C36 C46 H1c36 . . 20.01 20 20.03
C36 C46 H2c36 . . 21.41 21.4 21.43
C36 C46 H2c42 . . 140.65 140.08 141.21
C36 C46 H1c44 . . 84.17 83.73 84.6
C36 C46 H1c45 . 2_5655 134.68 133.56 135.78
C36 C46 H1c46 . . 123.99 123.86 124.13
C36 C46 H2c46 . . 77.09 76.87 77.3
C42 C46 C44 . . 60.29(17) 60.06(17) 60.51(17)
C42 C46 N52 . . 32.90(19) 32.75(19) 33.05(19)
C42 C46 H1n26 . . 101.2(3) 100.8(3) 101.6(3)
C42 C46 H1c36 . . 144.14 143.82 144.46
C42 C46 H2c36 . . 124.1 123.97 124.22
C42 C46 H2c42 . . 21.77 21.72 21.82
C42 C46 H1c44 . . 81.33 81.13 81.53
C42 C46 H1c45 . 2_5655 97.05 95.94 98.16
C42 C46 H1c46 . . 87.35 87.18 87.52
C42 C46 H2c46 . . 140.9 140.63 141.16
C44 C46 N52 . . 33.13(19) 32.96(19) 33.29(19)
C44 C46 H1n26 . . 118.3(3) 118.0(3) 118.7(3)
C44 C46 H1c36 . . 108.84 108.51 109.17
C44 C46 H2c36 . . 75.45 75.16 75.73
C44 C46 H2c42 . . 79.89 79.59 80.18
C44 C46 H1c44 . . 22.18 22.14 22.21
C44 C46 H1c45 . 2_5655 124.7 123.59 125.81
C44 C46 H1c46 . . 142.43 142.27 142.58
C44 C46 H2c46 . . 91.23 90.98 91.48
N52 C46 H1n26 . . 126.1(4) 125.9(4) 126.3(4)
N52 C46 H1c36 . . 141.07 140.84 141.32
N52 C46 H2c36 . . 108.19 107.91 108.49
N52 C46 H2c42 . . 48.47 48.27 48.66
N52 C46 H1c44 . . 50.7 50.55 50.84
N52 C46 H1c45 . 2_5655 101.02 99.87 102.17
N52 C46 H1c46 . . 109.47 109.47 109.47
N52 C46 H2c46 . . 109.47 109.47 109.47
H1n26 C46 H1c36 . . 51.19 51.08 51.3
H1n26 C46 H2c36 . . 70.33 70.06 70.6
H1n26 C46 H2c42 . . 100.96 100.47 101.46
H1n26 C46 H1c44 . . 124.69 124.19 125.18
H1n26 C46 H1c45 . 2_5655 115.18 114.44 115.92
H1n26 C46 H1c46 . . 84.24 83.97 84.52
H1n26 C46 H2c46 . . 116.5 116.45 116.54
H1c36 C46 H2c36 . . 33.47 33.33 33.62
H1c36 C46 H2c42 . . 151.98 151.42 152.53
H1c36 C46 H1c44 . . 96.18 95.77 96.58
H1c36 C46 H1c45 . 2_5655 114.67 113.54 115.78
H1c36 C46 H1c46 . . 108.66 108.43 108.88
H1c36 C46 H2c46 . . 66.81 66.73 66.9
H2c36 C46 H2c42 . . 144.85 144.7 144.99
H2c36 C46 H1c44 . . 63.85 63.41 64.29
H2c36 C46 H1c45 . 2_5655 137.5 136.43 138.56
H2c36 C46 H1c46 . . 142.11 141.85 142.37
H2c36 C46 H2c46 . . 64.84 64.5 65.18
H2c42 C46 H1c44 . . 99.16 98.84 99.48
H2c42 C46 H1c45 . 2_5655 77.47 76.39 78.55
H2c42 C46 H1c46 . . 65.8 65.62 65.98
H2c42 C46 H2c46 . . 140.89 140.32 141.45
H1c44 C46 H1c45 . 2_5655 119.3 118.6 120
H1c44 C46 H1c46 . . 150.41 149.99 150.84
H1c44 C46 H2c46 . . 69.29 69 69.58
H1c45 C46 H1c46 2_5655 . 35.2 34.61 35.8
H1c45 C46 H2c46 2_5655 . 76.78 76.42 77.13
H1c46 C46 H2c46 . . 105.52 105.5 105.54
Co1 N51 N21 . . 42.06(8) 41.90(8) 42.22(8)
Co1 N51 N23 . . 41.85(9) 41.62(9) 42.07(9)
Co1 N51 N25 . . 41.66(9) 41.40(9) 41.92(9)
Co1 N51 C41 . . 76.08(18) 75.95(18) 76.21(18)
Co1 N51 C43 . . 76.12(19) 75.82(19) 76.43(19)
Co1 N51 C45 . . 75.52(19) 75.23(18) 75.81(19)
Co1 N51 H1c41 . . 88.09 87.83 88.35
Co1 N51 H2c41 . . 94.39 94.3 94.48
Co1 N51 H1c43 . . 88.84 88.58 89.11
Co1 N51 H2c43 . . 94.09 93.63 94.53
Co1 N51 H1c45 . . 87.46 86.89 88.04
Co1 N51 H2c45 . . 94.07 93.89 94.26
N21 N51 N23 . . 71.19(14) 70.88(14) 71.50(14)
N21 N51 N25 . . 70.80(13) 70.58(13) 71.02(13)
N21 N51 C41 . . 34.53(18) 34.45(18) 34.60(18)
N21 N51 C43 . . 102.3(2) 102.1(2) 102.6(2)
N21 N51 C45 . . 93.9(2) 93.5(2) 94.3(2)
N21 N51 H1c41 . . 53.6 53.55 53.65
N21 N51 H2c41 . . 53.6 53.55 53.65
N21 N51 H1c43 . . 125.04 124.79 125.31
N21 N51 H2c43 . . 103.71 103.17 104.25
N21 N51 H1c45 . . 86.8 86.22 87.38
N21 N51 H2c45 . . 120.72 120.26 121.18
N23 N51 N25 . . 69.81(13) 69.61(13) 70.00(13)
N23 N51 C41 . . 94.8(2) 94.4(2) 95.2(2)
N23 N51 C43 . . 34.62(19) 34.41(18) 34.84(19)
N23 N51 C45 . . 101.1(2) 101.0(2) 101.2(2)
N23 N51 H1c41 . . 88.03 87.39 88.67
N23 N51 H2c41 . . 121.44 121.01 121.88
N23 N51 H1c43 . . 53.88 53.65 54.11
N23 N51 H2c43 . . 53.88 53.65 54.11
N23 N51 H1c45 . . 123.33 123.06 123.59
N23 N51 H2c45 . . 103.45 103.02 103.88
N25 N51 C41 . . 102.3(2) 102.2(2) 102.5(2)
N25 N51 C43 . . 93.9(2) 93.6(2) 94.2(2)
N25 N51 C45 . . 34.43(18) 34.26(18) 34.59(18)
N25 N51 H1c41 . . 124.3 124.05 124.54
N25 N51 H2c41 . . 104.68 104.2 105.17
N25 N51 H1c43 . . 87.76 87.19 88.32
N25 N51 H2c43 . . 120.65 120.39 120.92
N25 N51 H1c45 . . 53.6 53.42 53.79
N25 N51 H2c45 . . 53.6 53.42 53.79
C41 N51 C43 . . 114.3(3) 114.2(3) 114.4(3)
C41 N51 C45 . . 114.3(3) 114.2(3) 114.3(3)
C41 N51 H1c41 . . 27.26 27.18 27.35
C41 N51 H2c41 . . 27.26 27.18 27.34
C41 N51 H1c43 . . 141.73 141.62 141.85
C41 N51 H2c43 . . 99.59 99.43 99.76
C41 N51 H1c45 . . 94.37 94.28 94.46
C41 N51 H2c45 . . 139.73 139.52 139.94
C43 N51 C45 . . 114.3(3) 114.2(3) 114.3(3)
C43 N51 H1c41 . . 94.48 94.3 94.66
C43 N51 H2c41 . . 139.65 139.48 139.82
C43 N51 H1c43 . . 27.49 27.4 27.58
C43 N51 H2c43 . . 27.49 27.4 27.58
C43 N51 H1c45 . . 141.62 141.45 141.78
C43 N51 H2c45 . . 100.43 100.23 100.64
C45 N51 H1c41 . . 141.53 141.4 141.66
C45 N51 H2c41 . . 100.51 100.27 100.76
C45 N51 H1c43 . . 94.95 94.7 95.19
C45 N51 H2c43 . . 140.23 140.1 140.37
C45 N51 H1c45 . . 27.37 27.26 27.48
C45 N51 H2c45 . . 27.37 27.26 27.48
H1c41 N51 H2c41 . . 45.52 45.39 45.66
H1c41 N51 H1c43 . . 119.66 119.56 119.74
H1c41 N51 H2c43 . . 74.31 74.1 74.52
H1c41 N51 H1c45 . . 119.75 119.56 119.93
H1c41 N51 H2c45 . . 165.01 164.94 165.09
H2c41 N51 H1c43 . . 164.52 164.49 164.56
H2c41 N51 H2c43 . . 118.71 118.53 118.88
H2c41 N51 H1c45 . . 75.05 74.8 75.3
H2c41 N51 H2c45 . . 119.49 119.43 119.57
H1c43 N51 H2c43 . . 45.88 45.73 46.03
H1c43 N51 H1c45 . . 120.27 120.05 120.48
H1c43 N51 H2c45 . . 75.25 75.19 75.29
H2c43 N51 H1c45 . . 165.92 165.81 166.02
H2c43 N51 H2c45 . . 120.22 120.04 120.39
H1c45 N51 H2c45 . . 45.7 45.52 45.89
Co1 N52 N22 . . 41.68(8) 41.46(8) 41.89(8)
Co1 N52 N24 . . 41.56(9) 41.45(9) 41.67(9)
Co1 N52 N26 . . 41.55(9) 41.44(9) 41.67(9)
Co1 N52 C42 . . 76.05(18) 75.80(18) 76.29(18)
Co1 N52 C44 . . 75.65(17) 75.51(17) 75.78(17)
Co1 N52 C46 . . 76.10(18) 76.00(18) 76.21(18)
Co1 N52 H1n22 . . 47.05(16) 46.78(16) 47.31(16)
Co1 N52 H1c42 . . 89.61 89.43 89.78
Co1 N52 H2c42 . . 93.3 92.92 93.68
Co1 N52 H1c44 . . 89.08 88.81 89.34
Co1 N52 H2c44 . . 92.81 92.65 92.96
Co1 N52 H1c46 . . 89.82 89.67 89.98
Co1 N52 H2c46 . . 93.25 93.03 93.48
N22 N52 N24 . . 70.24(14) 69.90(13) 70.59(14)
N22 N52 N26 . . 70.06(13) 69.79(13) 70.32(13)
N22 N52 C42 . . 34.54(18) 34.48(18) 34.60(18)
N22 N52 C44 . . 100.2(2) 99.9(2) 100.5(2)
N22 N52 C46 . . 95.8(2) 95.6(2) 95.9(2)
N22 N52 H1n22 . . 14.3(2) 14.2(2) 14.4(2)
N22 N52 H1c42 . . 53.82 53.72 53.92
N22 N52 H2c42 . . 53.82 53.72 53.92
N22 N52 H1c44 . . 123.6 123.14 124.06
N22 N52 H2c44 . . 100.63 100.36 100.9
N22 N52 H1c46 . . 90.91 90.61 91.21
N22 N52 H2c46 . . 122.1 121.94 122.26
N24 N52 N26 . . 70.28(13) 70.20(13) 70.36(13)
N24 N52 C42 . . 95.8(2) 95.6(2) 96.0(2)
N24 N52 C44 . . 34.26(17) 34.21(17) 34.32(17)
N24 N52 C46 . . 100.5(2) 100.3(2) 100.8(2)
N24 N52 H1n22 . . 65.32(19) 64.89(19) 65.75(19)
N24 N52 H1c42 . . 90.82 90.68 90.96
N24 N52 H2c42 . . 122.08 121.83 122.33
N24 N52 H1c44 . . 53.38 53.26 53.5
N24 N52 H2c44 . . 53.38 53.26 53.5
N24 N52 H1c46 . . 124.24 124.16 124.33
N24 N52 H2c46 . . 100.73 100.22 101.23
N26 N52 C42 . . 100.2(2) 99.8(2) 100.6(2)
N26 N52 C44 . . 95.6(2) 95.4(2) 95.8(2)
N26 N52 C46 . . 34.70(18) 34.54(18) 34.86(18)
N26 N52 H1n22 . . 81.64(19) 81.3(2) 82.0(2)
N26 N52 H1c42 . . 123.85 123.47 124.23
N26 N52 H2c42 . . 100.52 100.01 101.03
N26 N52 H1c44 . . 90.73 90.3 91.15
N26 N52 H2c44 . . 121.7 121.44 121.95
N26 N52 H1c46 . . 53.99 53.83 54.16
N26 N52 H2c46 . . 53.99 53.83 54.15
C42 N52 C44 . . 114.3(3) 114.3(3) 114.3(3)
C42 N52 C46 . . 114.3(3) 114.2(3) 114.4(3)
C42 N52 H1n22 . . 31.7(2) 31.6(2) 31.9(2)
C42 N52 H1c42 . . 27.5 27.45 27.56
C42 N52 H2c42 . . 27.5 27.45 27.56
C42 N52 H1c44 . . 141.46 141.33 141.58
C42 N52 H2c44 . . 99.12 98.95 99.3
C42 N52 H1c46 . . 95.52 95.38 95.66
C42 N52 H2c46 . . 140.63 140.55 140.71
C44 N52 C46 . . 114.3(3) 114.2(3) 114.4(3)
C44 N52 H1n22 . . 91.0(3) 90.5(3) 91.4(3)
C44 N52 H1c42 . . 95.63 95.47 95.78
C44 N52 H2c42 . . 140.64 140.57 140.71
C44 N52 H1c44 . . 27.27 27.16 27.37
C44 N52 H2c44 . . 27.27 27.16 27.37
C44 N52 H1c46 . . 141.69 141.64 141.74
C44 N52 H2c46 . . 98.85 98.61 99.08
C46 N52 H1n22 . . 109.7(3) 109.4(3) 109.9(3)
C46 N52 H1c42 . . 141.64 141.49 141.8
C46 N52 H2c42 . . 98.82 98.6 99.03
C46 N52 H1c44 . . 95.63 95.56 95.69
C46 N52 H2c44 . . 140.33 140.17 140.5
C46 N52 H1c46 . . 27.55 27.49 27.6
C46 N52 H2c46 . . 27.55 27.49 27.6
H1n22 N52 H1c42 . . 43.36 43.32 43.4
H1n22 N52 H2c42 . . 56.77 56.59 56.94
H1n22 N52 H1c44 . . 116.83 116.29 117.37
H1n22 N52 H2c44 . . 87.38 87.08 87.68
H1n22 N52 H1c46 . . 104.83 104.51 105.16
H1n22 N52 H2c46 . . 135.15 134.84 135.45
H1c42 N52 H2c42 . . 45.9 45.83 45.97
H1c42 N52 H1c44 . . 119.91 119.8 120.01
H1c42 N52 H2c44 . . 74.57 74.28 74.86
H1c42 N52 H1c46 . . 119.91 119.72 120.09
H1c42 N52 H2c46 . . 165.5 165.26 165.74
H2c42 N52 H1c44 . . 165.51 165.29 165.71
H2c42 N52 H2c44 . . 120.02 119.68 120.37
H2c42 N52 H1c46 . . 74.18 73.96 74.39
H2c42 N52 H2c46 . . 119.68 119.41 119.96
H1c44 N52 H2c44 . . 45.53 45.36 45.7
H1c44 N52 H1c46 . . 120.16 120.09 120.24
H1c44 N52 H2c46 . . 74.38 74.23 74.52
H2c44 N52 H1c46 . . 165.33 165.23 165.43
H2c44 N52 H2c46 . . 119.42 119.23 119.6
H1c46 N52 H2c46 . . 45.97 45.88 46.07
Co1 H1n21 N21 . . 52.5(5) 52.3(5) 52.8(5)
Co1 H1n21 N24 . . 47.07(17) 46.84(17) 47.30(17)
Co1 H1n21 C31 . . 80.4(3) 80.0(3) 80.8(4)
Co1 H1n21 C36 . . 67.7(2) 67.3(2) 68.0(2)
Co1 H1n21 C41 . . 84.2(3) 83.8(3) 84.6(3)
Co1 H1n21 H1n24 . . 64.8(3) 64.6(3) 65.0(4)
Co1 H1n21 H1c31 . . 106.88 106.38 107.4
Co1 H1n21 H2c31 . . 73.6 73.17 74.05
Co1 H1n21 H2c33 . . 76.08 75.77 76.4
Co1 H1n21 H2c36 . . 77.69 77.22 78.17
Co1 H1n21 H1c41 . . 101.22 100.85 101.61
Co1 H1n21 H2c41 . . 96.23 95.67 96.78
Co1 H1n21 N6a . 1_4555 155.4(4) 155.1(4) 155.6(4)
Co1 H1n21 O71/1a . 1_4555 131.2(4) 130.9(4) 131.5(4)
Co1 H1n21 O71/3a . 1_4555 176.4(4) 175.6(4) 177.3(4)
Co1 H1n21 O71/3b . 1_4555 108.2(3) 107.7(3) 108.8(3)
N21 H1n21 N24 . . 99.2(6) 98.7(6) 99.8(6)
N21 H1n21 C31 . . 46.8(5) 46.2(5) 47.5(5)
N21 H1n21 C36 . . 66.2(6) 65.4(6) 67.1(6)
N21 H1n21 C41 . . 47.7(5) 47.5(5) 47.9(5)
N21 H1n21 H1n24 . . 116.0(7) 115.4(7) 116.6(7)
N21 H1n21 H1c31 . . 68.59 67.93 69.24
N21 H1n21 H2c31 . . 32.7 32.28 33.14
N21 H1n21 H2c33 . . 105.88 105.45 106.3
N21 H1n21 H2c36 . . 87.96 86.91 89.05
N21 H1n21 H1c41 . . 74.52 74.14 74.89
N21 H1n21 H2c41 . . 48.67 48.52 48.82
N21 H1n21 N6a . 1_4555 145.4(7) 144.3(7) 146.4(7)
N21 H1n21 O71/1a . 1_4555 141.8(7) 140.3(7) 143.3(7)
N21 H1n21 O71/3a . 1_4555 128.8(7) 128.3(7) 129.4(7)
N21 H1n21 O71/3b . 1_4555 135.6(7) 134.2(7) 137.0(7)
N24 H1n21 C31 . . 110.4(4) 109.9(4) 110.9(4)
N24 H1n21 C36 . . 78.6(3) 78.2(3) 79.0(3)
N24 H1n21 C41 . . 123.8(4) 123.3(4) 124.3(4)
N24 H1n21 H1n24 . . 18.2(3) 18.0(3) 18.4(3)
N24 H1n21 H1c31 . . 128.39 127.55 129.23
N24 H1n21 H2c31 . . 111.75 111.36 112.16
N24 H1n21 H2c33 . . 62.57 62.34 62.8
N24 H1n21 H2c36 . . 70.47 70 70.94
N24 H1n21 H1c41 . . 125.09 124.33 125.87
N24 H1n21 H2c41 . . 141.1 140.48 141.72
N24 H1n21 N6a . 1_4555 113.5(3) 112.6(3) 114.4(3)
N24 H1n21 O71/1a . 1_4555 99.1(4) 97.8(4) 100.5(4)
N24 H1n21 O71/3a . 1_4555 131.0(4) 130.1(4) 131.9(4)
N24 H1n21 O71/3b . 1_4555 70.2(2) 69.6(2) 70.9(2)
C31 H1n21 C36 . . 35.5(2) 35.2(2) 35.9(2)
C31 H1n21 C41 . . 80.3(4) 79.8(4) 80.8(4)
C31 H1n21 H1n24 . . 115.8(5) 115.2(5) 116.4(5)
C31 H1n21 H1c31 . . 26.57 26.46 26.68
C31 H1n21 H2c31 . . 14.79 14.65 14.92
C31 H1n21 H2c33 . . 152.14 151.53 152.76
C31 H1n21 H2c36 . . 54.11 53.57 54.66
C31 H1n21 H1c41 . . 103.66 103.1 104.24
C31 H1n21 H2c41 . . 66.45 66.08 66.83
C31 H1n21 N6a . 1_4555 124.0(4) 123.7(4) 124.2(4)
C31 H1n21 O71/1a . 1_4555 147.6(5) 147.1(5) 147.9(5)
C31 H1n21 O71/3a . 1_4555 98.4(4) 98.1(4) 98.8(4)
C31 H1n21 O71/3b . 1_4555 95.0(3) 94.0(3) 96.0(3)
C36 H1n21 C41 . . 111.2(4) 110.4(4) 112.0(4)
C36 H1n21 H1n24 . . 80.6(4) 80.3(4) 80.9(4)
C36 H1n21 H1c31 . . 50.18 49.88 50.48
C36 H1n21 H2c31 . . 45.57 45.34 45.8
C36 H1n21 H2c33 . . 139.01 138.3 139.74
C36 H1n21 H2c36 . . 21.95 21.77 22.14
C36 H1n21 H1c41 . . 137.33 136.51 138.17
C36 H1n21 H2c41 . . 101.05 100.34 101.74
C36 H1n21 N6a . 1_4555 129.5(3) 128.8(3) 130.1(3)
C36 H1n21 O71/1a . 1_4555 150.8(4) 149.3(4) 152.2(4)
C36 H1n21 O71/3a . 1_4555 109.5(4) 109.0(4) 109.9(4)
C36 H1n21 O71/3b . 1_4555 69.4(2) 68.8(2) 69.9(2)
C41 H1n21 H1n24 . . 140.2(5) 139.8(5) 140.6(5)
C41 H1n21 H1c31 . . 85.74 85.19 86.29
C41 H1n21 H2c31 . . 66.95 66.48 67.43
C41 H1n21 H2c33 . . 82.59 81.79 83.39
C41 H1n21 H2c36 . . 132.87 131.95 133.82
C41 H1n21 H1c41 . . 27.01 26.8 27.23
C41 H1n21 H2c41 . . 20.26 20.1 20.43
C41 H1n21 N6a . 1_4555 101.7(3) 100.6(3) 102.7(3)
C41 H1n21 O71/1a . 1_4555 94.5(4) 93.0(4) 95.9(4)
C41 H1n21 O71/3a . 1_4555 99.0(4) 98.0(4) 100.0(4)
C41 H1n21 O71/3b . 1_4555 165.9(4) 165.7(4) 166.1(4)
H1n24 H1n21 H1c31 . . 125.54 124.7 126.38
H1n24 H1n21 H2c31 . . 121.64 121.38 121.9
H1n24 H1n21 H2c33 . . 66.76 66.44 67.08
H1n24 H1n21 H2c36 . . 66.31 66 66.62
H1n24 H1n21 H1c41 . . 133.74 133.02 134.47
H1n24 H1n21 H2c41 . . 158.99 158.42 159.57
H1n24 H1n21 N6a . 1_4555 98.1(4) 97.2(4) 99.0(4)
H1n24 H1n21 O71/1a . 1_4555 88.7(4) 87.2(4) 90.1(4)
H1n24 H1n21 O71/3a . 1_4555 113.0(5) 112.3(5) 113.8(5)
H1n24 H1n21 O71/3b . 1_4555 53.7(3) 53.2(3) 54.2(3)
H1c31 H1n21 H2c31 . . 36.87 36.59 37.16
H1c31 H1n21 H2c33 . . 167.6 166.46 168.76
H1c31 H1n21 H2c36 . . 59.52 58.96 60.07
H1c31 H1n21 H1c41 . . 100.56 100.13 101
H1c31 H1n21 H2c41 . . 66.63 66.27 66.98
H1c31 H1n21 N6a . 1_4555 97.43 97.07 97.77
H1c31 H1n21 O71/1a . 1_4555 121.7 121.56 121.88
H1c31 H1n21 O71/3a . 1_4555 71.86 71.39 72.32
H1c31 H1n21 O71/3b . 1_4555 84.38 83.38 85.39
H2c31 H1n21 H2c33 . . 138.58 137.97 139.2
H2c31 H1n21 H2c36 . . 66.28 65.85 66.71
H2c31 H1n21 H1c41 . . 91.93 91.35 92.52
H2c31 H1n21 H2c41 . . 55.58 55.06 56.09
H2c31 H1n21 N6a . 1_4555 130.77 130.7 130.86
H2c31 H1n21 O71/1a . 1_4555 149.04 148.01 150.06
H2c31 H1n21 O71/3a . 1_4555 106.05 105.74 106.36
H2c31 H1n21 O71/3b . 1_4555 109.51 108.57 110.47
H2c33 H1n21 H2c36 . . 132.45 131.83 133.08
H2c33 H1n21 H1c41 . . 67.07 66.02 68.12
H2c33 H1n21 H2c41 . . 101.26 100.37 102.15
H2c33 H1n21 N6a . 1_4555 80.96 80.5 81.41
H2c33 H1n21 O71/1a . 1_4555 55.5 55.18 55.86
H2c33 H1n21 O71/3a . 1_4555 105.86 105.15 106.58
H2c33 H1n21 O71/3b . 1_4555 106.34 105.89 106.8
H2c36 H1n21 H1c41 . . 157.76 156.88 158.64
H2c36 H1n21 H2c41 . . 120.5 119.75 121.24
H2c36 H1n21 N6a . 1_4555 112.78 111.85 113.7
H2c36 H1n21 O71/1a . 1_4555 129.86 128.09 131.6
H2c36 H1n21 O71/3a . 1_4555 98.89 98.17 99.6
H2c36 H1n21 O71/3b . 1_4555 47.62 47.22 48.04
H1c41 H1n21 H2c41 . . 37.26 36.98 37.55
H1c41 H1n21 N6a . 1_4555 77.45 76.68 78.22
H1c41 H1n21 O71/1a . 1_4555 67.47 66.25 68.7
H1c41 H1n21 O71/3a . 1_4555 82.33 81.64 83.02
H1c41 H1n21 O71/3b . 1_4555 147.32 146.49 148.15
H2c41 H1n21 N6a . 1_4555 96.82 95.68 97.97
H2c41 H1n21 O71/1a . 1_4555 98.6 97 100.19
H2c41 H1n21 O71/3a . 1_4555 86.36 85.37 87.35
H2c41 H1n21 O71/3b . 1_4555 146.61 146.48 146.73
N6a H1n21 O71/1a 1_4555 1_4555 25.58(16) 25.35(16) 25.81(16)
N6a H1n21 O71/3a 1_4555 1_4555 25.57(16) 25.38(16) 25.77(16)
N6a H1n21 O71/3b 1_4555 1_4555 69.9(2) 69.2(2) 70.6(2)
O71/1a H1n21 O71/3a 1_4555 1_4555 50.5(2) 50.1(2) 50.9(2)
O71/1a H1n21 O71/3b 1_4555 1_4555 82.4(3) 80.5(3) 84.2(3)
O71/3a H1n21 O71/3b 1_4555 1_4555 68.4(3) 68.0(3) 68.9(3)
Co1 H1n22 N22 . . 53.0(5) 52.6(5) 53.4(5)
Co1 H1n22 N23 . . 47.50(17) 47.25(17) 47.74(17)
Co1 H1n22 N24 . . 41.39(15) 41.03(15) 41.75(15)
Co1 H1n22 C32 . . 81.1(3) 80.4(3) 81.8(3)
Co1 H1n22 C34 . . 61.2(2) 60.9(2) 61.5(2)
Co1 H1n22 C35 . . 67.7(2) 67.0(2) 68.3(2)
Co1 H1n22 C42 . . 85.6(3) 85.1(3) 86.1(3)
Co1 H1n22 N52 . . 65.4(2) 65.0(2) 65.9(2)
Co1 H1n22 H1n23 . . 64.9(4) 64.7(4) 65.2(4)
Co1 H1n22 H1c32 . . 107.25 106.45 108.06
Co1 H1n22 H2c32 . . 75.18 74.54 75.82
Co1 H1n22 H2c34 . . 78.32 77.89 78.75
Co1 H1n22 H2c35 . . 76.62 75.93 77.3
Co1 H1n22 H1c42 . . 104.98 104.27 105.71
Co1 H1n22 H2c42 . . 95.66 95.39 95.94
Co1 H1n22 N6b . . 156.5(4) 155.6(4) 157.4(4)
Co1 H1n22 O71/1b . . 133.0(4) 132.0(4) 134.0(4)
Co1 H1n22 O71/3b . . 169.8(4) 169.4(4) 170.2(4)
N22 H1n22 N23 . . 99.7(6) 99.2(6) 100.2(6)
N22 H1n22 N24 . . 70.8(6) 70.4(5) 71.3(6)
N22 H1n22 C32 . . 47.5(5) 47.0(5) 48.1(5)
N22 H1n22 C34 . . 99.7(6) 99.2(6) 100.3(6)
N22 H1n22 C35 . . 65.6(6) 65.1(6) 66.1(6)
N22 H1n22 C42 . . 48.1(5) 48.0(5) 48.3(5)
N22 H1n22 N52 . . 43.6(5) 43.4(5) 43.8(5)
N22 H1n22 H1n23 . . 115.7(7) 115.1(7) 116.2(7)
N22 H1n22 H1c32 . . 69.31 68.68 69.95
N22 H1n22 H2c32 . . 33.73 33.25 34.21
N22 H1n22 H2c34 . . 111.17 110.65 111.7
N22 H1n22 H2c35 . . 86.73 86.11 87.35
N22 H1n22 H1c42 . . 75.54 75.37 75.72
N22 H1n22 H2c42 . . 47.2 46.9 47.51
N22 H1n22 N6b . . 148.7(7) 147.5(7) 149.8(7)
N22 H1n22 O71/1b . . 151.2(8) 150.9(8) 151.6(8)
N22 H1n22 O71/3b . . 128.8(7) 127.7(7) 129.8(7)
N23 H1n22 N24 . . 58.9(2) 58.4(2) 59.5(2)
N23 H1n22 C32 . . 108.3(4) 107.3(4) 109.2(4)
N23 H1n22 C34 . . 50.7(2) 50.1(2) 51.4(2)
N23 H1n22 C35 . . 76.6(3) 75.8(3) 77.3(3)
N23 H1n22 C42 . . 127.4(4) 126.6(4) 128.2(4)
N23 H1n22 N52 . . 104.8(3) 104.2(3) 105.4(3)
N23 H1n22 H1n23 . . 18.1(3) 17.9(3) 18.3(3)
N23 H1n22 H1c32 . . 124.82 123.64 126
N23 H1n22 H2c32 . . 111.39 110.65 112.14
N23 H1n22 H2c34 . . 63.26 62.36 64.14
N23 H1n22 H2c35 . . 67.46 66.75 68.16
N23 H1n22 H1c42 . . 132.04 130.89 133.2
N23 H1n22 H2c42 . . 142.24 141.75 142.73
N23 H1n22 N6b . . 111.5(3) 110.6(3) 112.3(3)
N23 H1n22 O71/1b . . 96.3(4) 94.9(4) 97.7(4)
N23 H1n22 O71/3b . . 127.4(4) 126.8(4) 128.0(4)
N24 H1n22 C32 . . 115.1(4) 114.5(4) 115.8(4)
N24 H1n22 C34 . . 28.87(14) 28.77(15) 28.98(15)
N24 H1n22 C35 . . 109.0(3) 108.5(3) 109.6(3)
N24 H1n22 C42 . . 70.2(3) 69.8(3) 70.6(3)
N24 H1n22 N52 . . 48.41(16) 48.09(15) 48.74(16)
N24 H1n22 H1n23 . . 74.4(4) 73.6(4) 75.3(4)
N24 H1n22 H1c32 . . 139.95 139.23 140.67
N24 H1n22 H2c32 . . 103.69 103.02 104.36
N24 H1n22 H2c34 . . 42.24 42.1 42.37
N24 H1n22 H2c35 . . 115.63 115.06 116.21
N24 H1n22 H1c42 . . 75.13 74.59 75.66
N24 H1n22 H2c42 . . 88.84 88.52 89.16
N24 H1n22 N6b . . 123.4(3) 123.0(3) 123.9(3)
N24 H1n22 O71/1b . . 97.9(3) 97.3(3) 98.6(3)
N24 H1n22 O71/3b . . 147.3(4) 147.0(4) 147.7(4)
C32 H1n22 C34 . . 141.8(4) 141.1(4) 142.5(4)
C32 H1n22 C35 . . 34.4(2) 34.0(2) 34.8(2)
C32 H1n22 C42 . . 80.7(4) 80.3(4) 81.1(4)
C32 H1n22 N52 . . 87.9(3) 87.4(3) 88.5(3)
C32 H1n22 H1n23 . . 111.8(5) 110.5(5) 113.2(5)
C32 H1n22 H1c32 . . 26.39 26.27 26.51
C32 H1n22 H2c32 . . 14.8 14.74 14.85
C32 H1n22 H2c34 . . 157.38 156.62 158.14
C32 H1n22 H2c35 . . 52.61 52.1 53.13
C32 H1n22 H1c42 . . 102.72 102.42 103.04
C32 H1n22 H2c42 . . 65.68 65.49 65.87
C32 H1n22 N6b . . 120.0(4) 118.9(4) 121.2(4)
C32 H1n22 O71/1b . . 145.6(4) 144.4(4) 146.9(5)
C32 H1n22 O71/3b . . 94.0(4) 92.9(4) 95.1(4)
C34 H1n22 C35 . . 122.9(3) 122.6(3) 123.3(3)
C34 H1n22 C42 . . 89.7(3) 89.2(3) 90.3(3)
C34 H1n22 N52 . . 71.5(2) 71.2(2) 71.8(2)
C34 H1n22 H1n23 . . 59.4(3) 58.4(3) 60.3(3)
C34 H1n22 H1c32 . . 168.09 167.27 168.93
C34 H1n22 H2c32 . . 132.12 131.37 132.87
C34 H1n22 H2c34 . . 17.26 17.1 17.42
C34 H1n22 H2c35 . . 118.14 117.92 118.37
C34 H1n22 H1c42 . . 82.49 81.82 83.17
C34 H1n22 H2c42 . . 109.46 108.95 109.97
C34 H1n22 N6b . . 98.2(3) 97.6(3) 98.8(3)
C34 H1n22 O71/1b . . 72.6(3) 71.9(3) 73.3(3)
C34 H1n22 O71/3b . . 124.2(4) 123.7(4) 124.7(4)
C35 H1n22 C42 . . 110.5(4) 109.9(4) 111.1(4)
C35 H1n22 N52 . . 108.8(3) 108.2(3) 109.4(3)
C35 H1n22 H1n23 . . 77.6(4) 76.6(4) 78.5(4)
C35 H1n22 H1c32 . . 49.13 48.73 49.54
C35 H1n22 H2c32 . . 44.93 44.62 45.23
C35 H1n22 H2c34 . . 138.82 138.48 139.16
C35 H1n22 H2c35 . . 21.44 21.32 21.55
C35 H1n22 H1c42 . . 135.89 135.19 136.6
C35 H1n22 H2c42 . . 98.86 98.25 99.48
C35 H1n22 N6b . . 123.1(3) 122.7(3) 123.5(3)
C35 H1n22 O71/1b . . 142.0(4) 141.2(4) 142.9(4)
C35 H1n22 O71/3b . . 103.4(3) 102.7(3) 104.0(3)
C42 H1n22 N52 . . 22.59(16) 22.40(16) 22.78(16)
C42 H1n22 H1n23 . . 144.4(5) 143.2(5) 145.6(5)
C42 H1n22 H1c32 . . 86.13 85.8 86.46
C42 H1n22 H2c32 . . 67.02 66.69 67.36
C42 H1n22 H2c34 . . 88.5 88.11 88.9
C42 H1n22 H2c35 . . 131.73 130.99 132.47
C42 H1n22 H1c42 . . 27.45 27.38 27.51
C42 H1n22 H2c42 . . 19.74 19.64 19.85
C42 H1n22 N6b . . 106.8(4) 106.0(3) 107.5(4)
C42 H1n22 O71/1b . . 103.4(4) 103.1(4) 103.7(4)
C42 H1n22 O71/3b . . 102.4(4) 101.7(4) 103.1(4)
N52 H1n22 H1n23 . . 122.0(4) 121.0(4) 122.9(4)
N52 H1n22 H1c32 . . 101.58 101.02 102.15
N52 H1n22 H2c32 . . 73.12 72.63 73.63
N52 H1n22 H2c34 . . 75.12 74.93 75.32
N52 H1n22 H2c35 . . 129.16 128.52 129.81
N52 H1n22 H1c42 . . 40.53 40.37 40.7
N52 H1n22 H2c42 . . 40.42 40.28 40.57
N52 H1n22 N6b . . 121.5(3) 121.0(3) 121.9(3)
N52 H1n22 O71/1b . . 109.0(3) 108.8(3) 109.3(3)
N52 H1n22 O71/3b . . 123.5(3) 123.0(3) 124.1(3)
H1n23 H1n22 H1c32 . . 120.31 118.77 121.84
H1n23 H1n22 H2c32 . . 119.4 118.41 120.37
H1n23 H1n22 H2c34 . . 67.16 65.87 68.45
H1n23 H1n22 H2c35 . . 62.63 61.63 63.62
H1n23 H1n22 H1c42 . . 141.08 139.36 142.81
H1n23 H1n22 H2c42 . . 160.28 159.63 160.94
H1n23 H1n22 N6b . . 95.5(4) 94.8(4) 96.3(4)
H1n23 H1n22 O71/1b . . 84.8(4) 83.3(4) 86.4(4)
H1n23 H1n22 O71/3b . . 109.4(5) 109.0(5) 109.8(5)
H1c32 H1n22 H2c32 . . 36.28 36.06 36.5
H1c32 H1n22 H2c34 . . 171.88 171.58 172.21
H1c32 H1n22 H2c35 . . 58.27 57.76 58.79
H1c32 H1n22 H1c42 . . 98.59 98.41 98.8
H1c32 H1n22 H2c42 . . 66.91 66.68 67.14
H1c32 H1n22 N6b . . 93.68 92.52 94.84
H1c32 H1n22 O71/1b . . 119.23 118 120.47
H1c32 H1n22 O71/3b . . 67.63 66.57 68.69
H2c32 H1n22 H2c34 . . 144.89 144.13 145.66
H2c32 H1n22 H2c35 . . 65.13 64.7 65.57
H2c32 H1n22 H1c42 . . 90.99 90.59 91.39
H2c32 H1n22 H2c42 . . 53.95 53.64 54.27
H2c32 H1n22 N6b . . 127.81 126.42 129.21
H2c32 H1n22 O71/1b . . 150.95 149.67 152.22
H2c32 H1n22 O71/3b . . 102.06 100.8 103.32
H2c34 H1n22 H2c35 . . 129.54 129.28 129.79
H2c34 H1n22 H1c42 . . 74.03 73.59 74.48
H2c34 H1n22 H2c42 . . 107.16 106.78 107.54
H2c34 H1n22 N6b . . 82.07 81.63 82.51
H2c34 H1n22 O71/1b . . 56.32 55.74 56.89
H2c34 H1n22 O71/3b . . 107.77 107.38 108.14
H2c35 H1n22 H1c42 . . 155.15 154.35 155.97
H2c35 H1n22 H2c42 . . 118.29 117.58 119
H2c35 H1n22 N6b . . 106.97 106.58 107.36
H2c35 H1n22 O71/1b . . 121.59 120.68 122.52
H2c35 H1n22 O71/3b . . 93.32 92.61 94.04
H1c42 H1n22 H2c42 . . 37.17 37.06 37.28
H1c42 H1n22 N6b . . 81.62 80.94 82.3
H1c42 H1n22 O71/1b . . 75.97 75.72 76.22
H1c42 H1n22 O71/3b . . 84.71 84.11 85.3
H2c42 H1n22 N6b . . 102.41 101.62 103.2
H2c42 H1n22 O71/1b . . 108.1 107.7 108.5
H2c42 H1n22 O71/3b . . 90.31 89.63 90.98
N6b H1n22 O71/1b . . 25.76(15) 25.62(14) 25.90(15)
N6b H1n22 O71/3b . . 26.09(14) 25.99(14) 26.19(14)
O71/1b H1n22 O71/3b . . 51.6(2) 51.4(2) 51.8(2)
Co1 H1n23 N22 . . 47.49(17) 47.31(17) 47.68(17)
Co1 H1n23 N23 . . 52.4(5) 52.1(5) 52.7(5)
Co1 H1n23 N25 . . 41.00(14) 40.89(14) 41.11(14)
Co1 H1n23 C33 . . 80.0(4) 79.8(4) 80.2(4)
Co1 H1n23 C34 . . 67.3(3) 67.0(3) 67.7(3)
Co1 H1n23 C35 . . 62.18(19) 62.02(19) 62.34(19)
Co1 H1n23 C43 . . 84.7(4) 84.4(4) 84.9(3)
Co1 H1n23 H1n22 . . 64.9(3) 64.5(3) 65.3(3)
Co1 H1n23 H1c33 . . 106.37 106.16 106.59
Co1 H1n23 H2c33 . . 73.69 73.55 73.83
Co1 H1n23 H2c34 . . 77.27 76.83 77.7
Co1 H1n23 H2c35 . . 78.9 78.64 79.15
Co1 H1n23 H1c43 . . 102.52 102.34 102.71
Co1 H1n23 H2c43 . . 96.07 95.58 96.56
Co1 H1n23 N6a . . 157.7(4) 157.3(4) 158.0(4)
Co1 H1n23 O71a . . 173.1(4) 171.9(4) 174.3(4)
Co1 H1n23 O71/3a . . 133.8(4) 133.1(4) 134.5(4)
Co1 H1n23 O71/1b . . 108.1(3) 107.6(3) 108.6(3)
N22 H1n23 N23 . . 99.5(6) 99.3(6) 99.7(6)
N22 H1n23 N25 . . 57.84(19) 57.24(19) 58.45(19)
N22 H1n23 C33 . . 109.4(4) 108.7(4) 110.0(4)
N22 H1n23 C34 . . 78.0(3) 77.3(3) 78.7(3)
N22 H1n23 C35 . . 51.32(19) 50.88(18) 51.76(19)
N22 H1n23 C43 . . 125.2(4) 124.8(4) 125.5(4)
N22 H1n23 H1n22 . . 18.2(3) 18.0(3) 18.5(3)
N22 H1n23 H1c33 . . 127 126.1 127.91
N22 H1n23 H2c33 . . 111.65 111.37 111.93
N22 H1n23 H2c34 . . 69.87 69.02 70.71
N22 H1n23 H2c35 . . 64.04 63.44 64.64
N22 H1n23 H1c43 . . 127.44 126.37 128.52
N22 H1n23 H2c43 . . 141.82 141.63 142
N22 H1n23 N6a . . 113.7(3) 113.5(3) 113.9(3)
N22 H1n23 O71a . . 130.5(4) 130.0(4) 130.9(4)
N22 H1n23 O71/3a . . 99.0(4) 98.3(4) 99.7(4)
N22 H1n23 O71/1b . . 69.5(2) 68.9(2) 70.0(2)
N23 H1n23 N25 . . 69.2(5) 68.8(5) 69.6(5)
N23 H1n23 C33 . . 47.1(5) 46.9(5) 47.4(5)
N23 H1n23 C34 . . 66.0(6) 65.7(6) 66.4(6)
N23 H1n23 C35 . . 98.1(6) 97.7(6) 98.5(6)
N23 H1n23 C43 . . 47.7(5) 47.4(5) 48.0(5)
N23 H1n23 H1n22 . . 115.6(8) 115.0(8) 116.1(8)
N23 H1n23 H1c33 . . 68.76 68.35 69.17
N23 H1n23 H2c33 . . 33.07 32.71 33.44
N23 H1n23 H2c34 . . 87.47 86.99 87.96
N23 H1n23 H2c35 . . 108.66 108.28 109.05
N23 H1n23 H1c43 . . 74.67 74.51 74.82
N23 H1n23 H2c43 . . 48.17 47.72 48.63
N23 H1n23 N6a . . 146.1(7) 145.4(7) 146.7(7)
N23 H1n23 O71a . . 127.9(7) 127.6(7) 128.2(7)
N23 H1n23 O71/3a . . 145.6(7) 144.8(7) 146.4(7)
N23 H1n23 O71/1b . . 135.5(7) 134.7(7) 136.4(7)
N25 H1n23 C33 . . 113.2(4) 113.1(4) 113.2(4)
N25 H1n23 C34 . . 108.3(3) 108.0(3) 108.6(3)
N25 H1n23 C35 . . 28.96(12) 28.79(12) 29.12(12)
N25 H1n23 C43 . . 68.6(3) 68.4(3) 68.7(3)
N25 H1n23 H1n22 . . 73.9(4) 72.9(3) 74.8(4)
N25 H1n23 H1c33 . . 137.82 137.65 138
N25 H1n23 H2c33 . . 101.34 101.13 101.57
N25 H1n23 H2c34 . . 116.16 115.8 116.52
N25 H1n23 H2c35 . . 42.27 42.07 42.47
N25 H1n23 H1c43 . . 72.04 71.7 72.38
N25 H1n23 H2c43 . . 87.96 87.78 88.14
N25 H1n23 N6a . . 122.6(3) 121.7(3) 123.6(3)
N25 H1n23 O71a . . 145.6(4) 144.4(4) 146.7(4)
N25 H1n23 O71/3a . . 97.2(3) 96.6(3) 97.9(3)
N25 H1n23 O71/1b . . 125.8(3) 125.5(3) 126.1(3)
C33 H1n23 C34 . . 34.7(2) 34.5(2) 34.9(2)
C33 H1n23 C35 . . 140.9(5) 140.8(5) 141.0(5)
C33 H1n23 C43 . . 80.5(4) 80.3(4) 80.7(4)
C33 H1n23 H1n22 . . 113.1(5) 111.9(5) 114.3(5)
C33 H1n23 H1c33 . . 26.54 26.42 26.67
C33 H1n23 H2c33 . . 14.91 14.88 14.93
C33 H1n23 H2c34 . . 52.96 52.61 53.3
C33 H1n23 H2c35 . . 155.17 154.9 155.42
C33 H1n23 H1c43 . . 103.58 103.31 103.86
C33 H1n23 H2c43 . . 66.27 65.96 66.59
C33 H1n23 N6a . . 121.5(4) 120.9(4) 122.1(4)
C33 H1n23 O71a . . 95.8(3) 95.0(3) 96.5(4)
C33 H1n23 O71/3a . . 146.2(4) 145.7(4) 146.7(4)
C33 H1n23 O71/1b . . 94.5(3) 93.5(3) 95.4(3)
C34 H1n23 C35 . . 124.5(3) 124.2(3) 124.8(3)
C34 H1n23 C43 . . 110.7(4) 110.1(4) 111.3(4)
C34 H1n23 H1n22 . . 78.7(4) 77.5(4) 79.8(4)
C34 H1n23 H1c33 . . 49.49 49.3 49.69
C34 H1n23 H2c33 . . 45.22 45.07 45.35
C34 H1n23 H2c34 . . 21.66 21.56 21.77
C34 H1n23 H2c35 . . 140.62 140.44 140.78
C34 H1n23 H1c43 . . 136.67 136.13 137.21
C34 H1n23 H2c43 . . 100.01 99.39 100.64
C34 H1n23 N6a . . 126.1(3) 125.2(3) 127.0(3)
C34 H1n23 O71a . . 106.1(3) 105.3(3) 107.0(3)
C34 H1n23 O71/3a . . 146.7(4) 146.2(4) 147.2(4)
C34 H1n23 O71/1b . . 69.5(2) 68.8(2) 70.2(2)
C35 H1n23 C43 . . 86.5(3) 86.0(3) 86.9(3)
C35 H1n23 H1n22 . . 60.5(3) 59.5(3) 61.4(3)
C35 H1n23 H1c33 . . 166.74 166.45 167.03
C35 H1n23 H2c33 . . 130.2 129.83 130.56
C35 H1n23 H2c34 . . 121.1 120.68 121.52
C35 H1n23 H2c35 . . 16.98 16.85 17.11
C35 H1n23 H1c43 . . 77.35 76.66 78.06
C35 H1n23 H2c43 . . 106.54 106.09 106.98
C35 H1n23 N6a . . 97.3(3) 96.7(3) 97.9(3)
C35 H1n23 O71a . . 122.8(4) 122.0(4) 123.6(4)
C35 H1n23 O71/3a . . 71.9(3) 71.4(3) 72.5(3)
C35 H1n23 O71/1b . . 105.6(3) 105.2(3) 106.0(3)
C43 H1n23 H1n22 . . 142.3(5) 141.5(5) 143.1(5)
C43 H1n23 H1c33 . . 85.74 85.56 85.92
C43 H1n23 H2c33 . . 66.8 66.47 67.14
C43 H1n23 H2c34 . . 132.05 131.37 132.73
C43 H1n23 H2c35 . . 84.71 84.22 85.19
C43 H1n23 H1c43 . . 27.15 27.02 27.28
C43 H1n23 H2c43 . . 20.2 20.16 20.23
C43 H1n23 N6a . . 103.6(4) 102.3(3) 105.0(4)
C43 H1n23 O71a . . 100.1(4) 99.2(4) 101.0(4)
C43 H1n23 O71/3a . . 98.2(4) 97.1(4) 99.3(4)
C43 H1n23 O71/1b . . 165.3(4) 165.1(4) 165.6(4)
H1n22 H1n23 H1c33 . . 122.58 121.03 124.13
H1n22 H1n23 H2c33 . . 119.98 119.18 120.77
H1n22 H1n23 H2c34 . . 64.43 63.18 65.68
H1n22 H1n23 H2c35 . . 68.74 67.63 69.86
H1n22 H1n23 H1c43 . . 137.27 135.61 138.94
H1n22 H1n23 H2c43 . . 160.03 159.63 160.52
H1n22 H1n23 N6a . . 98.3(4) 98.1(4) 98.6(4)
H1n22 H1n23 O71a . . 112.5(5) 111.9(5) 113.1(5)
H1n22 H1n23 O71/3a . . 88.6(5) 87.7(5) 89.6(5)
H1n22 H1n23 O71/1b . . 52.2(3) 51.4(3) 53.0(3)
H1c33 H1n23 H2c33 . . 36.56 36.44 36.67
H1c33 H1n23 H2c34 . . 58.49 58.14 58.84
H1c33 H1n23 H2c35 . . 168.6 168.15 169.06
H1c33 H1n23 H1c43 . . 100.02 99.91 100.14
H1c33 H1n23 H2c43 . . 66.51 66.39 66.63
H1c33 H1n23 N6a . . 94.96 94.44 95.48
H1c33 H1n23 O71a . . 69.24 68.5 69.97
H1c33 H1n23 O71/3a . . 119.85 119.36 120.34
H1c33 H1n23 O71/1b . . 83.81 82.89 84.75
H2c33 H1n23 H2c34 . . 65.57 65.28 65.85
H2c33 H1n23 H2c35 . . 141.72 141.31 142.13
H2c33 H1n23 H1c43 . . 91.56 91.18 91.94
H2c33 H1n23 H2c43 . . 54.88 54.32 55.45
H2c33 H1n23 N6a . . 128.6 128.14 129.04
H2c33 H1n23 O71a . . 103.44 102.68 104.2
H2c33 H1n23 O71/3a . . 149.23 148.68 149.78
H2c33 H1n23 O71/1b . . 109.18 108.26 110.1
H2c34 H1n23 H2c35 . . 132.9 132.72 133.08
H2c34 H1n23 H1c43 . . 156.46 155.87 157.06
H2c34 H1n23 H2c43 . . 119.17 118.54 119.81
H2c34 H1n23 N6a . . 109.77 108.93 110.61
H2c34 H1n23 O71a . . 95.83 95.05 96.61
H2c34 H1n23 O71/3a . . 126.18 125.77 126.59
H2c34 H1n23 O71/1b . . 48.08 47.51 48.66
H2c35 H1n23 H1c43 . . 68.76 68.19 69.33
H2c35 H1n23 H2c43 . . 103.23 102.73 103.73
H2c35 H1n23 N6a . . 81.3 80.71 81.9
H2c35 H1n23 O71a . . 106.41 105.65 107.17
H2c35 H1n23 O71/3a . . 55.72 55.26 56.19
H2c35 H1n23 O71/1b . . 104.39 103.85 104.9
H1c43 H1n23 H2c43 . . 37.32 37.27 37.37
H1c43 H1n23 N6a . . 79.49 78.22 80.77
H1c43 H1n23 O71a . . 83.71 82.81 84.61
H1c43 H1n23 O71/3a . . 71.08 70.15 72.02
H1c43 H1n23 O71/1b . . 146.69 145.92 147.45
H2c43 H1n23 N6a . . 98.35 97.1 99.59
H2c43 H1n23 O71a . . 87.09 86.29 87.89
H2c43 H1n23 O71/3a . . 101.95 100.75 103.17
H2c43 H1n23 O71/1b . . 146.15 145.96 146.34
N6a H1n23 O71a . . 25.74(16) 25.47(16) 26.02(17)
N6a H1n23 O71/3a . . 25.61(17) 25.33(16) 25.88(17)
N6a H1n23 O71/1b . . 67.2(2) 66.5(2) 67.9(2)
O71a H1n23 O71/3a . . 50.9(2) 50.3(2) 51.4(2)
O71a H1n23 O71/1b . . 66.6(3) 66.1(3) 67.1(3)
O71/3a H1n23 O71/1b . . 78.3(3) 78.2(3) 78.4(3)
Co1 H1n24 N21 . . 47.47(17) 47.29(16) 47.66(17)
Co1 H1n24 N24 . . 52.2(5) 51.9(5) 52.6(5)
Co1 H1n24 N26 . . 40.82(14) 40.75(14) 40.90(14)
Co1 H1n24 C33 . . 66.6(3) 66.4(3) 66.8(3)
Co1 H1n24 C34 . . 78.6(4) 78.4(4) 78.8(4)
Co1 H1n24 C36 . . 60.48(19) 60.29(19) 60.67(19)
Co1 H1n24 C44 . . 84.9(3) 84.5(3) 85.4(4)
Co1 H1n24 H1n21 . . 65.0(3) 64.5(3) 65.5(3)
Co1 H1n24 H2c33 . . 75.96 75.77 76.16
Co1 H1n24 H1c34 . . 104.57 104.33 104.83
Co1 H1n24 H2c34 . . 73.02 72.97 73.09
Co1 H1n24 H2c36 . . 77.22 76.99 77.44
Co1 H1n24 H1c44 . . 104.01 103.5 104.52
Co1 H1n24 H2c44 . . 95.25 94.92 95.58
Co1 H1n24 N6b . 1_4555 153.9(4) 153.3(4) 154.4(4)
Co1 H1n24 O71b . 1_4555 171.8(4) 171.4(4) 172.2(4)
Co1 H1n24 O71/3b . 1_4555 130.2(4) 129.5(4) 130.9(4)
N21 H1n24 N24 . . 99.3(6) 99.2(6) 99.4(6)
N21 H1n24 N26 . . 57.89(19) 57.59(19) 58.18(19)
N21 H1n24 C33 . . 77.9(3) 77.6(3) 78.3(3)
N21 H1n24 C34 . . 108.0(4) 107.5(4) 108.5(4)
N21 H1n24 C36 . . 49.45(18) 49.28(18) 49.63(18)
N21 H1n24 C44 . . 125.8(4) 125.3(4) 126.3(4)
N21 H1n24 H1n21 . . 18.0(3) 17.6(3) 18.4(3)
N21 H1n24 H2c33 . . 69.56 69.17 69.95
N21 H1n24 H1c34 . . 125.72 125.08 126.37
N21 H1n24 H2c34 . . 111 110.63 111.36
N21 H1n24 H2c36 . . 61.54 61.43 61.65
N21 H1n24 H1c44 . . 129.84 128.94 130.75
N21 H1n24 H2c44 . . 141.36 141.18 141.55
N21 H1n24 N6b . 1_4555 109.1(3) 108.7(3) 109.6(3)
N21 H1n24 O71b . 1_4555 127.3(4) 126.5(4) 128.0(4)
N21 H1n24 O71/3b . 1_4555 94.3(3) 93.6(3) 95.0(3)
N24 H1n24 N26 . . 68.9(5) 68.6(5) 69.2(5)
N24 H1n24 C33 . . 65.1(6) 65.0(6) 65.2(6)
N24 H1n24 C34 . . 46.5(5) 46.3(5) 46.6(5)
N24 H1n24 C36 . . 97.4(6) 96.9(6) 98.0(6)
N24 H1n24 C44 . . 47.3(5) 47.2(4) 47.4(5)
N24 H1n24 H1n21 . . 115.9(7) 115.6(7) 116.1(7)
N24 H1n24 H2c33 . . 85.97 85.75 86.19
N24 H1n24 H1c34 . . 67.46 67.13 67.78
N24 H1n24 H2c34 . . 32.71 32.48 32.94
N24 H1n24 H2c36 . . 108.67 107.93 109.41
N24 H1n24 H1c44 . . 74.56 74.4 74.73
N24 H1n24 H2c44 . . 47.08 46.87 47.29
N24 H1n24 N6b . 1_4555 150.9(7) 150.4(7) 151.3(7)
N24 H1n24 O71b . 1_4555 131.2(7) 130.2(7) 132.2(7)
N24 H1n24 O71/3b . 1_4555 148.4(7) 147.5(7) 149.3(7)
N26 H1n24 C33 . . 107.4(3) 107.1(3) 107.6(3)
N26 H1n24 C34 . . 111.8(4) 111.5(4) 112.1(4)
N26 H1n24 C36 . . 28.53(12) 28.30(12) 28.75(12)
N26 H1n24 C44 . . 69.3(3) 69.0(3) 69.6(3)
N26 H1n24 H1n21 . . 73.0(3) 72.8(3) 73.1(3)
N26 H1n24 H2c33 . . 114.93 114.92 114.95
N26 H1n24 H1c34 . . 136.1 135.85 136.37
N26 H1n24 H2c34 . . 100.59 100.27 100.9
N26 H1n24 H2c36 . . 41.7 41.38 42.01
N26 H1n24 H1c44 . . 74.26 73.73 74.8
N26 H1n24 H2c44 . . 88.09 87.88 88.3
N26 H1n24 N6b . 1_4555 121.5(3) 120.9(3) 122.1(3)
N26 H1n24 O71b . 1_4555 145.2(4) 144.9(4) 145.4(4)
N26 H1n24 O71/3b . 1_4555 95.3(3) 94.7(3) 96.0(3)
C33 H1n24 C34 . . 33.5(2) 33.2(2) 33.7(2)
C33 H1n24 C36 . . 122.0(3) 121.8(3) 122.3(3)
C33 H1n24 C44 . . 109.2(4) 109.1(4) 109.3(4)
C33 H1n24 H1n21 . . 80.4(4) 80.1(4) 80.7(4)
C33 H1n24 H2c33 . . 21.12 21.02 21.22
C33 H1n24 H1c34 . . 48.25 47.95 48.55
C33 H1n24 H2c34 . . 44.42 44.23 44.61
C33 H1n24 H2c36 . . 137.87 137.67 138.09
C33 H1n24 H1c44 . . 134.83 134.66 134.97
C33 H1n24 H2c44 . . 97.98 97.66 98.28
C33 H1n24 N6b . 1_4555 126.3(3) 125.4(3) 127.3(3)
C33 H1n24 O71b . 1_4555 107.2(3) 106.8(3) 107.7(3)
C33 H1n24 O71/3b . 1_4555 146.2(4) 145.2(4) 147.2(4)
C34 H1n24 C36 . . 138.3(4) 137.8(4) 138.7(4)
C34 H1n24 C44 . . 79.8(4) 79.7(4) 79.9(4)
C34 H1n24 H1n21 . . 113.5(5) 112.9(5) 114.1(5)
C34 H1n24 H2c33 . . 51.56 51.25 51.87
C34 H1n24 H1c34 . . 26.13 25.96 26.3
C34 H1n24 H2c34 . . 14.79 14.7 14.89
C34 H1n24 H2c36 . . 153.5 152.88 154.11
C34 H1n24 H1c44 . . 102.56 102.46 102.67
C34 H1n24 H2c44 . . 65.39 65.28 65.52
C34 H1n24 N6b . 1_4555 125.4(4) 124.6(4) 126.3(4)
C34 H1n24 O71b . 1_4555 99.2(4) 98.4(4) 100.0(4)
C34 H1n24 O71/3b . 1_4555 151.2(5) 150.5(5) 151.9(5)
C36 H1n24 C44 . . 88.5(3) 87.8(3) 89.2(3)
C36 H1n24 H1n21 . . 57.5(3) 57.2(3) 57.8(3)
C36 H1n24 H2c33 . . 118.76 118.5 119.03
C36 H1n24 H1c34 . . 164.11 163.76 164.47
C36 H1n24 H2c34 . . 128.72 128.24 129.19
C36 H1n24 H2c36 . . 16.9 16.82 16.99
C36 H1n24 H1c44 . . 81.44 80.59 82.28
C36 H1n24 H2c44 . . 108.39 107.74 109.04
C36 H1n24 N6b . 1_4555 96.3(3) 95.8(3) 96.8(3)
C36 H1n24 O71b . 1_4555 122.4(4) 122.1(4) 122.8(4)
C36 H1n24 O71/3b . 1_4555 70.4(3) 69.8(2) 71.0(3)
C44 H1n24 H1n21 . . 142.3(5) 142.1(5) 142.4(5)
C44 H1n24 H2c33 . . 130.05 129.83 130.27
C44 H1n24 H1c34 . . 84.55 84.42 84.67
C44 H1n24 H2c34 . . 65.99 65.94 66.05
C44 H1n24 H2c36 . . 87.51 86.68 88.34
C44 H1n24 H1c44 . . 27.31 27.2 27.41
C44 H1n24 H2c44 . . 19.89 19.86 19.93
C44 H1n24 N6b . 1_4555 107.7(4) 107.1(4) 108.3(4)
C44 H1n24 O71b . 1_4555 102.5(4) 101.7(4) 103.4(4)
C44 H1n24 O71/3b . 1_4555 102.0(4) 101.2(4) 102.9(4)
H1n21 H1n24 H2c33 . . 66.2 66 66.4
H1n21 H1n24 H1c34 . . 123.43 123.02 123.85
H1n21 H1n24 H2c34 . . 120.74 120.2 121.28
H1n21 H1n24 H2c36 . . 64.82 64.54 65.1
H1n21 H1n24 H1c44 . . 138.07 137.46 138.68
H1n21 H1n24 H2c44 . . 159.32 159.09 159.53
H1n21 H1n24 N6b . 1_4555 93.2(4) 92.5(4) 93.9(4)
H1n21 H1n24 O71b . 1_4555 109.3(5) 108.2(5) 110.5(5)
H1n21 H1n24 O71/3b . 1_4555 82.9(4) 82.1(4) 83.7(4)
H2c33 H1n24 H1c34 . . 57.55 57.26 57.83
H2c33 H1n24 H2c34 . . 64.37 64.11 64.64
H2c33 H1n24 H2c36 . . 130.43 130.06 130.8
H2c33 H1n24 H1c44 . . 153.97 153.62 154.32
H2c33 H1n24 H2c44 . . 116.91 116.53 117.29
H2c33 H1n24 N6b . 1_4555 109.47 108.73 110.2
H2c33 H1n24 O71b . 1_4555 96.43 96.17 96.69
H2c33 H1n24 O71/3b . 1_4555 125.6 124.73 126.45
H1c34 H1n24 H2c34 . . 35.55 35.37 35.72
H1c34 H1n24 H2c36 . . 171.65 170.94 172.36
H1c34 H1n24 H1c44 . . 98.36 98.14 98.57
H1c34 H1n24 H2c44 . . 65.47 65.33 65.61
H1c34 H1n24 N6b . 1_4555 99.43 98.72 100.13
H1c34 H1n24 O71b . 1_4555 73.13 72.46 73.8
H1c34 H1n24 O71/3b . 1_4555 125.07 124.47 125.66
H2c34 H1n24 H2c36 . . 141.34 140.63 142.03
H2c34 H1n24 H1c44 . . 90.44 90.41 90.46
H2c34 H1n24 H2c44 . . 53.63 53.51 53.74
H2c34 H1n24 N6b . 1_4555 132.84 132.21 133.46
H2c34 H1n24 O71b . 1_4555 106.69 105.89 107.5
H2c34 H1n24 O71/3b . 1_4555 154.51 154.12 154.9
H2c36 H1n24 H1c44 . . 73.33 72.42 74.25
H2c36 H1n24 H2c44 . . 106.36 105.5 107.22
H2c36 H1n24 N6b . 1_4555 80.53 80.17 80.89
H2c36 H1n24 O71b . 1_4555 106.22 105.98 106.48
H2c36 H1n24 O71/3b . 1_4555 54.31 53.88 54.75
H1c44 H1n24 H2c44 . . 37.17 37.1 37.25
H1c44 H1n24 N6b . 1_4555 82.25 81.65 82.86
H1c44 H1n24 O71b . 1_4555 84.16 83.22 85.1
H1c44 H1n24 O71/3b . 1_4555 74.81 74.05 75.57
H2c44 H1n24 N6b . 1_4555 104.06 103.63 104.49
H2c44 H1n24 O71b . 1_4555 90.92 90.15 91.7
H2c44 H1n24 O71/3b . 1_4555 107.68 106.97 108.4
N6b H1n24 O71b 1_4555 1_4555 26.40(15) 26.30(15) 26.49(15)
N6b H1n24 O71/3b 1_4555 1_4555 26.26(16) 26.17(15) 26.35(16)
O71b H1n24 O71/3b 1_4555 1_4555 52.1(2) 51.9(2) 52.3(2)
Co1 H1n25 N25 . . 52.7(5) 52.2(5) 53.3(5)
Co1 H1n25 N26 . . 47.56(18) 47.51(18) 47.62(18)
Co1 H1n25 C32 . . 69.1(3) 68.4(2) 69.8(3)
Co1 H1n25 C35 . . 80.3(4) 79.4(4) 81.2(4)
Co1 H1n25 C45 . . 84.7(4) 84.4(4) 85.1(4)
Co1 H1n25 H1n26 . . 65.5(4) 65.2(4) 65.8(4)
Co1 H1n25 H2c31 . . 77.14 77.03 77.24
Co1 H1n25 H2c32 . . 79.62 78.99 80.26
Co1 H1n25 H1c35 . . 106.4 105.45 107.37
Co1 H1n25 H2c35 . . 73.24 72.62 73.87
Co1 H1n25 H1c45 . . 101.69 101.47 101.9
Co1 H1n25 H2c45 . . 97.05 96.58 97.52
Co1 H1n25 N6a1 . 1_4555 155.2(4) 154.7(4) 155.6(3)
Co1 H1n25 O71a1 . 1_4555 130.9(4) 130.4(4) 131.3(4)
Co1 H1n25 O71/1a1 . 1_4555 177.2(4) 176.4(4) 177.9(4)
Co1 H1n25 O71b1 . 1_4555 108.8(3) 108.2(3) 109.4(3)
N25 H1n25 N26 . . 100.0(7) 99.4(7) 100.6(7)
N25 H1n25 C32 . . 67.4(5) 67.0(5) 67.8(5)
N25 H1n25 C35 . . 47.2(5) 47.0(5) 47.4(5)
N25 H1n25 C45 . . 47.6(5) 47.3(5) 47.9(5)
N25 H1n25 H1n26 . . 117.1(8) 116.3(8) 117.9(8)
N25 H1n25 H2c31 . . 106.12 105.82 106.41
N25 H1n25 H2c32 . . 88.9 88.32 89.48
N25 H1n25 H1c35 . . 67.74 67.42 68.06
N25 H1n25 H2c35 . . 32.92 32.73 33.11
N25 H1n25 H1c45 . . 74.59 74.42 74.75
N25 H1n25 H2c45 . . 48.95 48.71 49.19
N25 H1n25 N6a1 . 1_4555 145.1(7) 144.6(7) 145.6(7)
N25 H1n25 O71a1 . 1_4555 141.7(7) 140.4(7) 142.9(7)
N25 H1n25 O71/1a1 . 1_4555 128.3(7) 127.7(7) 128.9(7)
N25 H1n25 O71b1 . 1_4555 137.9(7) 137.4(7) 138.3(7)
N26 H1n25 C32 . . 80.1(3) 79.6(3) 80.6(3)
N26 H1n25 C35 . . 110.8(4) 109.8(4) 111.8(4)
N26 H1n25 C45 . . 124.5(4) 124.3(4) 124.6(4)
N26 H1n25 H1n26 . . 18.4(3) 18.2(3) 18.7(3)
N26 H1n25 H2c31 . . 63.13 62.99 63.28
N26 H1n25 H2c32 . . 72.76 72.35 73.19
N26 H1n25 H1c35 . . 129.33 128.4 130.25
N26 H1n25 H2c35 . . 111.9 111.22 112.58
N26 H1n25 H1c45 . . 125.04 124.48 125.6
N26 H1n25 H2c45 . . 142.25 141.99 142.5
N26 H1n25 N6a1 . 1_4555 112.8(3) 112.0(3) 113.6(3)
N26 H1n25 O71a1 . 1_4555 98.0(3) 96.8(3) 99.1(3)
N26 H1n25 O71/1a1 . 1_4555 131.0(4) 130.2(4) 131.8(4)
N26 H1n25 O71b1 . 1_4555 69.7(2) 69.3(2) 70.2(2)
C32 H1n25 C35 . . 34.9(2) 34.4(2) 35.3(2)
C32 H1n25 C45 . . 111.6(4) 110.9(4) 112.4(4)
C32 H1n25 H1n26 . . 82.0(4) 81.5(4) 82.5(4)
C32 H1n25 H2c31 . . 141.41 140.74 142.07
C32 H1n25 H2c32 . . 21.64 21.5 21.78
C32 H1n25 H1c35 . . 49.39 48.97 49.8
C32 H1n25 H2c35 . . 45.15 44.86 45.44
C32 H1n25 H1c45 . . 137.85 137.24 138.45
C32 H1n25 H2c45 . . 100.99 100.26 101.73
C32 H1n25 N6a1 . 1_4555 128.3(4) 127.2(4) 129.4(4)
C32 H1n25 O71a1 . 1_4555 149.6(4) 148.2(4) 151.0(4)
C32 H1n25 O71/1a1 . 1_4555 108.6(3) 107.5(3) 109.6(3)
C32 H1n25 O71b1 . 1_4555 70.6(2) 69.8(2) 71.3(2)
C35 H1n25 C45 . . 80.5(4) 80.2(4) 80.8(4)
C35 H1n25 H1n26 . . 116.4(5) 115.4(5) 117.4(5)
C35 H1n25 H2c31 . . 152.81 152.36 153.25
C35 H1n25 H2c32 . . 53.13 52.58 53.69
C35 H1n25 H1c35 . . 26.12 26.06 26.18
C35 H1n25 H2c35 . . 14.78 14.76 14.79
C35 H1n25 H1c45 . . 104.22 104.05 104.38
C35 H1n25 H2c45 . . 66.66 66.39 66.93
C35 H1n25 N6a1 . 1_4555 124.3(4) 123.8(4) 124.8(4)
C35 H1n25 O71a1 . 1_4555 148.2(5) 147.7(5) 148.6(5)
C35 H1n25 O71/1a1 . 1_4555 98.7(4) 97.9(4) 99.4(4)
C35 H1n25 O71b1 . 1_4555 96.8(3) 96.4(3) 97.1(3)
C45 H1n25 H1n26 . . 140.8(5) 140.5(5) 141.1(5)
C45 H1n25 H2c31 . . 82.48 81.88 83.09
C45 H1n25 H2c32 . . 132.77 131.92 133.62
C45 H1n25 H1c35 . . 84.39 84.19 84.6
C45 H1n25 H2c35 . . 67.33 66.92 67.75
C45 H1n25 H1c45 . . 27.25 27.07 27.43
C45 H1n25 H2c45 . . 20.52 20.42 20.62
C45 H1n25 N6a1 . 1_4555 101.2(3) 100.5(3) 101.9(3)
C45 H1n25 O71a1 . 1_4555 94.6(4) 93.5(4) 95.7(4)
C45 H1n25 O71/1a1 . 1_4555 97.7(4) 97.0(4) 98.4(4)
C45 H1n25 O71b1 . 1_4555 165.6(4) 165.3(4) 166.0(4)
H1n26 H1n25 H2c31 . . 67.01 66.91 67.1
H1n26 H1n25 H2c32 . . 68.46 68.06 68.88
H1n26 H1n25 H1c35 . . 126.89 126.17 127.59
H1n26 H1n25 H2c35 . . 122.06 121.26 122.86
H1n26 H1n25 H1c45 . . 133.21 132.5 133.93
H1n26 H1n25 H2c45 . . 160.2 159.84 160.57
H1n26 H1n25 N6a1 . 1_4555 97.1(4) 96.0(4) 98.2(4)
H1n26 H1n25 O71a1 . 1_4555 87.2(4) 85.7(4) 88.8(4)
H1n26 H1n25 O71/1a1 . 1_4555 112.9(5) 111.9(5) 113.9(5)
H1n26 H1n25 O71b1 . 1_4555 52.8(3) 52.3(3) 53.3(3)
H2c31 H1n25 H2c32 . . 135.08 134.54 135.62
H2c31 H1n25 H1c35 . . 166.03 165.34 166.7
H2c31 H1n25 H2c35 . . 139.03 138.83 139.24
H2c31 H1n25 H1c45 . . 66.26 65.47 67.06
H2c31 H1n25 H2c45 . . 101.18 100.43 101.93
H2c31 H1n25 N6a1 . 1_4555 79.78 79.36 80.2
H2c31 H1n25 O71a1 . 1_4555 54.24 53.91 54.56
H2c31 H1n25 O71/1a1 . 1_4555 104.5 104.23 104.76
H2c31 H1n25 O71b1 . 1_4555 104.72 104.51 104.93
H2c32 H1n25 H1c35 . . 58.59 58.12 59.06
H2c32 H1n25 H2c35 . . 65.51 65.08 65.93
H2c32 H1n25 H1c45 . . 157.08 156.42 157.74
H2c32 H1n25 H2c45 . . 119.5 118.69 120.3
H2c32 H1n25 N6a1 . 1_4555 111.47 110.23 112.7
H2c32 H1n25 O71a1 . 1_4555 128.87 127.31 130.42
H2c32 H1n25 O71/1a1 . 1_4555 97.68 96.43 98.92
H2c32 H1n25 O71b1 . 1_4555 48.98 48.11 49.84
H1c35 H1n25 H2c35 . . 36.18 35.95 36.43
H1c35 H1n25 H1c45 . . 99.79 99.6 99.97
H1c35 H1n25 H2c45 . . 65.16 64.93 65.39
H1c35 H1n25 N6a1 . 1_4555 98.18 97.58 98.78
H1c35 H1n25 O71a1 . 1_4555 122.47 122.03 122.91
H1c35 H1n25 O71/1a1 . 1_4555 72.56 71.74 73.37
H1c35 H1n25 O71b1 . 1_4555 87.11 86.97 87.26
H2c35 H1n25 H1c45 . . 92.72 92.41 93.03
H2c35 H1n25 H2c45 . . 56.16 55.7 56.63
H2c35 H1n25 N6a1 . 1_4555 131.35 131.26 131.44
H2c35 H1n25 O71a1 . 1_4555 150.05 149.15 150.94
H2c35 H1n25 O71/1a1 . 1_4555 106.37 105.97 106.78
H2c35 H1n25 O71b1 . 1_4555 111.2 110.78 111.62
H1c45 H1n25 H2c45 . . 37.63 37.45 37.82
H1c45 H1n25 N6a1 . 1_4555 76.86 75.87 77.84
H1c45 H1n25 O71a1 . 1_4555 67.35 66.1 68.61
H1c45 H1n25 O71/1a1 . 1_4555 81.07 80.17 81.98
H1c45 H1n25 O71b1 . 1_4555 145.39 144.88 145.9
H2c45 H1n25 N6a1 . 1_4555 96.2 95.63 96.77
H2c45 H1n25 O71a1 . 1_4555 98.68 97.69 99.68
H2c45 H1n25 O71/1a1 . 1_4555 84.89 84.35 85.44
H2c45 H1n25 O71b1 . 1_4555 146.67 146.27 147.08
N6a1 H1n25 O71a1 1_4555 1_4555 25.59(16) 25.34(16) 25.84(17)
N6a1 H1n25 O71/1a1 1_4555 1_4555 25.64(16) 25.42(16) 25.84(16)
N6a1 H1n25 O71b1 1_4555 1_4555 68.6(2) 68.1(2) 69.1(2)
O71a1 H1n25 O71/1a1 1_4555 1_4555 50.5(2) 50.1(2) 50.9(2)
O71a1 H1n25 O71b1 1_4555 1_4555 80.3(3) 79.5(3) 81.0(3)
O71/1a1 H1n25 O71b1 1_4555 1_4555 68.7(3) 68.0(3) 69.3(3)
Co1 H1n26 N22 . . 41.21(16) 41.10(16) 41.32(16)
Co1 H1n26 N25 . . 47.04(17) 46.95(17) 47.13(18)
Co1 H1n26 N26 . . 52.1(5) 51.8(5) 52.4(5)
Co1 H1n26 C31 . . 67.3(2) 67.2(2) 67.4(2)
Co1 H1n26 C36 . . 78.7(4) 78.6(4) 78.7(4)
Co1 H1n26 C46 . . 84.9(4) 84.4(4) 85.3(4)
Co1 H1n26 H1n25 . . 64.4(4) 64.2(4) 64.7(4)
Co1 H1n26 H2c31 . . 76.41 76.17 76.66
Co1 H1n26 H2c32 . . 77.7 77.47 77.93
Co1 H1n26 H1c36 . . 104.69 104.62 104.75
Co1 H1n26 H2c36 . . 72.83 72.68 72.98
Co1 H1n26 H1c46 . . 103.97 103.49 104.46
Co1 H1n26 H2c46 . . 94.96 94.71 95.21
Co1 H1n26 N6b1 . 1_4555 155.3(3) 154.8(3) 155.7(3)
Co1 H1n26 O71b1 . 1_4555 133.0(4) 132.6(4) 133.4(4)
Co1 H1n26 O71/1b1 . 1_4555 168.9(4) 167.0(4) 170.8(4)
N22 H1n26 N25 . . 57.7(2) 57.3(2) 58.2(2)
N22 H1n26 N26 . . 69.2(6) 69.0(6) 69.3(6)
N22 H1n26 C31 . . 108.5(3) 108.4(3) 108.5(3)
N22 H1n26 C36 . . 112.4(4) 112.1(4) 112.6(4)
N22 H1n26 C46 . . 69.2(3) 68.9(3) 69.6(3)
N22 H1n26 H1n25 . . 72.3(4) 71.7(4) 73.0(4)
N22 H1n26 H2c31 . . 115.56 115.16 115.96
N22 H1n26 H2c32 . . 41.85 41.68 42.01
N22 H1n26 H1c36 . . 136.37 136.06 136.68
N22 H1n26 H2c36 . . 100.95 100.65 101.25
N22 H1n26 H1c46 . . 74.17 73.71 74.63
N22 H1n26 H2c46 . . 87.89 87.56 88.22
N22 H1n26 N6b1 . 1_4555 122.3(3) 121.6(3) 123.1(3)
N22 H1n26 O71b1 . 1_4555 96.9(3) 96.2(3) 97.6(3)
N22 H1n26 O71/1b1 . 1_4555 146.6(3) 145.6(3) 147.7(3)
N25 H1n26 N26 . . 98.7(7) 98.4(7) 99.1(7)
N25 H1n26 C31 . . 77.8(3) 77.7(3) 77.9(3)
N25 H1n26 C36 . . 107.7(4) 107.4(4) 108.0(4)
N25 H1n26 C46 . . 125.4(4) 125.0(4) 125.9(4)
N25 H1n26 H1n25 . . 17.8(3) 17.6(3) 18.0(3)
N25 H1n26 H2c31 . . 69.35 69.16 69.55
N25 H1n26 H2c32 . . 61.81 61.61 62
N25 H1n26 H1c36 . . 125.9 125.63 126.17
N25 H1n26 H2c36 . . 110.31 110.22 110.41
N25 H1n26 H1c46 . . 129.89 129.31 130.47
N25 H1n26 H2c46 . . 140.66 140.36 140.98
N25 H1n26 N6b1 . 1_4555 110.8(3) 109.8(3) 111.8(3)
N25 H1n26 O71b1 . 1_4555 97.8(3) 96.5(3) 99.1(3)
N25 H1n26 O71/1b1 . 1_4555 125.7(4) 124.3(4) 127.1(4)
N26 H1n26 C31 . . 65.9(5) 65.7(5) 66.1(5)
N26 H1n26 C36 . . 46.7(5) 46.4(5) 47.1(5)
N26 H1n26 C46 . . 47.4(5) 47.3(5) 47.5(5)
N26 H1n26 H1n25 . . 115.2(8) 114.7(8) 115.7(8)
N26 H1n26 H2c31 . . 86.68 86.47 86.88
N26 H1n26 H2c32 . . 109.15 108.92 109.37
N26 H1n26 H1c36 . . 67.39 67.08 67.71
N26 H1n26 H2c36 . . 32.84 32.52 33.16
N26 H1n26 H1c46 . . 74.45 74.32 74.57
N26 H1n26 H2c46 . . 46.95 46.82 47.09
N26 H1n26 N6b1 . 1_4555 149.9(7) 148.9(7) 151.0(7)
N26 H1n26 O71b1 . 1_4555 147.4(7) 145.7(7) 149.0(7)
N26 H1n26 O71/1b1 . 1_4555 132.4(7) 131.8(7) 133.0(7)
C31 H1n26 C36 . . 33.7(2) 33.4(2) 34.0(2)
C31 H1n26 C46 . . 109.9(4) 109.9(4) 109.9(4)
C31 H1n26 H1n25 . . 80.2(4) 80.1(4) 80.3(4)
C31 H1n26 H2c31 . . 21.13 21.11 21.15
C31 H1n26 H2c32 . . 138.42 138.29 138.55
C31 H1n26 H1c36 . . 48.41 48.23 48.6
C31 H1n26 H2c36 . . 44.59 44.5 44.69
C31 H1n26 H1c46 . . 135.14 135.01 135.27
C31 H1n26 H2c46 . . 98.44 98.29 98.58
C31 H1n26 N6b1 . 1_4555 124.7(3) 123.4(3) 126.1(3)
C31 H1n26 O71b1 . 1_4555 145.7(4) 144.2(4) 147.1(4)
C31 H1n26 O71/1b1 . 1_4555 104.3(3) 102.9(3) 105.7(3)
C36 H1n26 C46 . . 80.0(4) 79.8(4) 80.3(4)
C36 H1n26 H1n25 . . 113.4(5) 113.1(5) 113.7(5)
C36 H1n26 H2c31 . . 52.01 51.68 52.35
C36 H1n26 H2c32 . . 154.22 153.81 154.62
C36 H1n26 H1c36 . . 26.09 26.06 26.12
C36 H1n26 H2c36 . . 14.78 14.71 14.86
C36 H1n26 H1c46 . . 102.48 102.34 102.62
C36 H1n26 H2c46 . . 65.57 65.45 65.7
C36 H1n26 N6b1 . 1_4555 123.9(4) 123.5(4) 124.2(4)
C36 H1n26 O71b1 . 1_4555 148.3(5) 148.0(5) 148.7(5)
C36 H1n26 O71/1b1 . 1_4555 98.3(4) 97.9(4) 98.7(4)
C46 H1n26 H1n25 . . 141.5(6) 140.9(6) 142.2(5)
C46 H1n26 H2c31 . . 130.81 130.77 130.85
C46 H1n26 H2c32 . . 87.71 87.19 88.24
C46 H1n26 H1c36 . . 84.29 84.15 84.44
C46 H1n26 H2c36 . . 66.37 66.27 66.47
C46 H1n26 H1c46 . . 27.09 26.94 27.25
C46 H1n26 H2c46 . . 19.76 19.69 19.82
C46 H1n26 N6b1 . 1_4555 107.3(3) 106.0(3) 108.6(4)
C46 H1n26 O71b1 . 1_4555 100.4(4) 98.8(4) 102.0(4)
C46 H1n26 O71/1b1 . 1_4555 105.2(4) 103.9(4) 106.6(4)
H1n25 H1n26 H2c31 . . 66.05 65.9 66.22
H1n25 H1n26 H2c32 . . 64.47 64.09 64.85
H1n25 H1n26 H1c36 . . 124.1 123.73 124.46
H1n25 H1n26 H2c36 . . 120.2 120.05 120.34
H1n25 H1n26 H1c46 . . 137.92 137.35 138.49
H1n25 H1n26 H2c46 . . 158.35 157.83 158.87
H1n25 H1n26 N6b1 . 1_4555 94.8(4) 93.4(4) 96.1(4)
H1n25 H1n26 O71b1 . 1_4555 86.1(4) 84.4(4) 87.8(4)
H1n25 H1n26 O71/1b1 . 1_4555 107.9(5) 106.3(5) 109.6(5)
H2c31 H1n26 H2c32 . . 130.18 129.73 130.63
H2c31 H1n26 H1c36 . . 58.24 57.94 58.54
H2c31 H1n26 H2c36 . . 64.72 64.57 64.86
H2c31 H1n26 H1c46 . . 154.3 154 154.61
H2c31 H1n26 H2c46 . . 117.54 117.32 117.77
H2c31 H1n26 N6b1 . 1_4555 108.37 106.82 109.93
H2c31 H1n26 O71b1 . 1_4555 125.57 123.94 127.2
H2c31 H1n26 O71/1b1 . 1_4555 93.27 91.53 95.01
H2c32 H1n26 H1c36 . . 171.39 170.79 171.97
H2c32 H1n26 H2c36 . . 141.93 141.4 142.46
H2c32 H1n26 H1c46 . . 73.62 73.06 74.18
H2c32 H1n26 H2c46 . . 106.45 105.84 107.05
H2c32 H1n26 N6b1 . 1_4555 81.35 80.8 81.9
H2c32 H1n26 O71b1 . 1_4555 56.16 55.8 56.51
H2c32 H1n26 O71/1b1 . 1_4555 106.82 106.16 107.48
H1c36 H1n26 H2c36 . . 35.5 35.44 35.57
H1c36 H1n26 H1c46 . . 97.77 97.6 97.94
H1c36 H1n26 H2c46 . . 65.27 65.19 65.35
H1c36 H1n26 N6b1 . 1_4555 97.96 97.68 98.24
H1c36 H1n26 O71b1 . 1_4555 122.27 121.9 122.65
H1c36 H1n26 O71/1b1 . 1_4555 72.39 72.04 72.73
H2c36 H1n26 H1c46 . . 90.55 90.43 90.67
H2c36 H1n26 H2c46 . . 53.94 53.87 54.01
H2c36 H1n26 N6b1 . 1_4555 131.53 131.49 131.57
H2c36 H1n26 O71b1 . 1_4555 151.64 150.62 152.66
H2c36 H1n26 O71/1b1 . 1_4555 106.65 106.45 106.85
H1c46 H1n26 H2c46 . . 36.93 36.79 37.08
H1c46 H1n26 N6b1 . 1_4555 82.21 80.86 83.57
H1c46 H1n26 O71b1 . 1_4555 73.34 71.56 75.13
H1c46 H1n26 O71/1b1 . 1_4555 87.07 85.65 88.48
H2c46 H1n26 N6b1 . 1_4555 103.42 102.16 104.68
H2c46 H1n26 O71b1 . 1_4555 105.41 103.82 107.02
H2c46 H1n26 O71/1b1 . 1_4555 93.4 92.14 94.66
N6b1 H1n26 O71b1 1_4555 1_4555 25.43(14) 25.29(14) 25.58(15)
N6b1 H1n26 O71/1b1 1_4555 1_4555 25.61(14) 25.47(14) 25.74(14)
O71b1 H1n26 O71/1b1 1_4555 1_4555 50.7(2) 50.3(2) 51.0(2)
N21 H1c31 C31 . . 43.62 43.59 43.65
N21 H1c31 C35 . 1_4555 149.26 148.56 149.89
N21 H1c31 C36 . . 71.33 71.22 71.44
N21 H1c31 C41 . . 31.74 31.49 32
N21 H1c31 H1n21 . . 23.94 23.54 24.35
N21 H1c31 H2c31 . . 66.32 66.3 66.35
N21 H1c31 H1c32 . 1_4555 125.29 123.42 127.18
N21 H1c31 H1c35 . 1_4555 167.23 166.88 167.48
N21 H1c31 H2c35 . 1_4555 131.52 131.31 131.73
N21 H1c31 H1c36 . . 93.88 93.84 93.93
N21 H1c31 H2c36 . . 72.88 72.5 73.26
N21 H1c31 H2c41 . . 51.31 51 51.61
N21 H1c31 O71/3a . 1_4555 80.84 80.54 81.15
N21 H1c31 H1c331 . 1_4555 129.4 128.04 130.76
C31 H1c31 C35 . 1_4555 158.75 157.38 160.1
C31 H1c31 C36 . . 44.08 43.98 44.18
C31 H1c31 C41 . . 62.25 61.89 62.6
C31 H1c31 H1n21 . . 63.12 62.65 63.6
C31 H1c31 H2c31 . . 33.21 33.16 33.25
C31 H1c31 H1c32 . 1_4555 117.82 116.58 119.08
C31 H1c31 H1c35 . 1_4555 148.96 148.48 149.39
C31 H1c31 H2c35 . 1_4555 167.57 165.96 169.16
C31 H1c31 H1c36 . . 58.65 58.57 58.72
C31 H1c31 H2c36 . . 62.53 62.31 62.76
C31 H1c31 H2c41 . . 73.28 72.53 74.02
C31 H1c31 O71/3a . 1_4555 123.29 122.99 123.59
C31 H1c31 H1c331 . 1_4555 89.19 88.47 89.91
C35 H1c31 C36 1_4555 . 115.97 114.23 117.71
C35 H1c31 C41 1_4555 . 138.59 137.9 139.23
C35 H1c31 H1n21 1_4555 . 125.7 125.01 126.41
C35 H1c31 H2c31 1_4555 . 144.35 143.56 145.12
C35 H1c31 H1c32 1_4555 1_4555 43.42 43.06 43.77
C35 H1c31 H1c35 1_4555 1_4555 19.77 19.69 19.84
C35 H1c31 H2c35 1_4555 1_4555 19.39 19.27 19.5
C35 H1c31 H1c36 1_4555 . 100.12 98.72 101.53
C35 H1c31 H2c36 1_4555 . 101.48 99.85 103.11
C35 H1c31 H2c41 1_4555 . 127.66 126.77 128.52
C35 H1c31 O71/3a 1_4555 1_4555 69.6 69.25 69.97
C35 H1c31 H1c331 1_4555 1_4555 81.26 80.5 81.99
C36 H1c31 C41 . . 100.61 100.23 100.99
C36 H1c31 H1n21 . . 75.61 75.05 76.18
C36 H1c31 H2c31 . . 66.72 66.63 66.81
C36 H1c31 H1c32 . 1_4555 73.76 72.51 75.03
C36 H1c31 H1c35 . 1_4555 117.12 115.25 118.99
C36 H1c31 H2c35 . 1_4555 126.16 124.42 127.89
C36 H1c31 H1c36 . . 23.79 23.7 23.88
C36 H1c31 H2c36 . . 24.78 24.64 24.92
C36 H1c31 H2c41 . . 116 115.32 116.67
C36 H1c31 O71/3a . 1_4555 119.33 119.11 119.56
C36 H1c31 H1c331 . 1_4555 86.69 84.99 88.38
C41 H1c31 H1n21 . . 44.4 43.98 44.82
C41 H1c31 H2c31 . . 67.03 66.71 67.35
C41 H1c31 H1c32 . 1_4555 149.94 148.3 151.59
C41 H1c31 H1c35 . 1_4555 142.2 140.53 143.83
C41 H1c31 H2c35 . 1_4555 120.38 119.82 120.91
C41 H1c31 H1c36 . . 120.37 119.98 120.76
C41 H1c31 H2c36 . . 104.59 104.43 104.75
C41 H1c31 H2c41 . . 20.03 20 20.05
C41 H1c31 O71/3a . 1_4555 76.11 75.73 76.49
C41 H1c31 H1c331 . 1_4555 121.34 118.98 123.72
H1n21 H1c31 H2c31 . . 89.85 89.39 90.3
H1n21 H1c31 H1c32 . 1_4555 106.73 104.82 108.63
H1n21 H1c31 H1c35 . 1_4555 145.12 144.53 145.76
H1n21 H1c31 H2c35 . 1_4555 109.38 108.81 109.96
H1n21 H1c31 H1c36 . . 99.31 98.73 99.89
H1n21 H1c31 H2c36 . . 66.55 65.76 67.33
H1n21 H1c31 H2c41 . . 63.64 63.29 63.98
H1n21 H1c31 O71/3a . 1_4555 60.21 59.45 60.98
H1n21 H1c31 H1c331 . 1_4555 152.07 151.46 152.64
H2c31 H1c31 H1c32 . 1_4555 131.48 130.95 132.04
H2c31 H1c31 H1c35 . 1_4555 124.92 123.99 125.83
H2c31 H1c31 H2c35 . 1_4555 158.52 157.27 159.74
H2c31 H1c31 H1c36 . . 68.44 68.35 68.55
H2c31 H1c31 H2c36 . . 90.3 90.14 90.47
H2c31 H1c31 H2c41 . . 66.14 65.29 66.99
H2c31 H1c31 O71/3a . 1_4555 143 142.68 143.33
H2c31 H1c31 H1c331 . 1_4555 63.18 61.69 64.66
H1c32 H1c31 H1c35 1_4555 1_4555 53.65 53.22 54.07
H1c32 H1c31 H2c35 1_4555 1_4555 53.07 52.46 53.66
H1c32 H1c31 H1c36 1_4555 . 64.09 63.35 64.83
H1c32 H1c31 H2c36 1_4555 . 58.36 57.02 59.72
H1c32 H1c31 H2c41 1_4555 . 161.52 160.26 162.71
H1c32 H1c31 O71/3a 1_4555 1_4555 81.17 80.22 82.14
H1c32 H1c31 H1c331 1_4555 1_4555 88.21 86.31 90.1
H1c35 H1c31 H2c35 1_4555 1_4555 36.11 36 36.23
H1c35 H1c31 H1c36 1_4555 . 96.02 94.42 97.63
H1c35 H1c31 H2c36 1_4555 . 110.55 108.65 112.45
H1c35 H1c31 H2c41 1_4555 . 124.76 123.06 126.43
H1c35 H1c31 O71/3a 1_4555 1_4555 86.63 86.35 86.91
H1c35 H1c31 H1c331 1_4555 1_4555 62.38 61.71 63
H2c35 H1c31 H1c36 1_4555 . 115.71 114.25 117.19
H2c35 H1c31 H2c36 1_4555 . 105.8 104.26 107.33
H2c35 H1c31 H2c41 1_4555 . 113.27 112.7 113.83
H2c35 H1c31 O71/3a 1_4555 1_4555 50.79 50.57 51.01
H2c35 H1c31 H1c331 1_4555 1_4555 98.36 97.69 98.99
H1c36 H1c31 H2c36 . . 39.35 39.27 39.42
H1c36 H1c31 H2c41 . . 131 130.1 131.9
H1c36 H1c31 O71/3a . 1_4555 133.06 132.75 133.37
H1c36 H1c31 H1c331 . 1_4555 65.69 63.71 67.66
H2c36 H1c31 H2c41 . . 124.03 123.97 124.1
H2c36 H1c31 O71/3a . 1_4555 96.08 95.83 96.32
H2c36 H1c31 H1c331 . 1_4555 104.64 102.59 106.69
H2c41 H1c31 O71/3a . 1_4555 80.37 79.75 81
H2c41 H1c31 H1c331 . 1_4555 107.37 104.63 110.12
O71/3a H1c31 H1c331 1_4555 1_4555 147.05 146.13 148.06
N21 H2c31 N25 . . 68.73 68.18 69.29
N21 H2c31 N26 . . 70.28 70.13 70.43
N21 H2c31 C31 . . 43.62 43.59 43.65
N21 H2c31 C36 . . 71.33 71.23 71.44
N21 H2c31 C41 . . 35.17 34.99 35.35
N21 H2c31 C45 . . 69.2 68.6 69.81
N21 H2c31 H1n21 . . 13.62 13.51 13.74
N21 H2c31 H1n25 . . 84.15 83.69 84.61
N21 H2c31 H1n26 . . 86.24 85.84 86.63
N21 H2c31 H1c31 . . 66.32 66.29 66.35
N21 H2c31 H1c36 . . 95.23 95.12 95.33
N21 H2c31 H2c36 . . 61.71 61.45 61.96
N21 H2c31 H2c41 . . 54.18 53.99 54.36
N21 H2c31 H1c45 . . 84.18 83.57 84.8
N21 H2c31 H1c331 . 1_4555 147.27 145.55 148.99
N21 H2c31 O71a1 . 1_4555 143.78 142.91 144.67
N25 H2c31 N26 . . 60.82 60.64 61
N25 H2c31 C31 . . 104.67 104 105.34
N25 H2c31 C36 . . 93.41 92.9 93.91
N25 H2c31 C41 . . 68.12 67.56 68.68
N25 H2c31 C45 . . 29.74 29.3 30.19
N25 H2c31 H1n21 . . 81.41 81.04 81.79
N25 H2c31 H1n25 . . 16.81 16.75 16.87
N25 H2c31 H1n26 . . 55.21 54.96 55.45
N25 H2c31 H1c31 . . 134.62 134.04 135.19
N25 H2c31 H1c36 . . 107.3 106.91 107.68
N25 H2c31 H2c36 . . 97.98 97.69 98.28
N25 H2c31 H2c41 . . 82.46 81.75 83.17
N25 H2c31 H1c45 . . 43.59 43.04 44.14
N25 H2c31 H1c331 . 1_4555 143.01 142.39 143.64
N25 H2c31 O71a1 . 1_4555 76.15 75.78 76.52
N26 H2c31 C31 . . 67.68 67.29 68.06
N26 H2c31 C36 . . 34.02 33.7 34.33
N26 H2c31 C41 . . 100.38 100.11 100.65
N26 H2c31 C45 . . 89.56 88.95 90.17
N26 H2c31 H1n21 . . 71.43 71.25 71.6
N26 H2c31 H1n25 . . 58.41 58.36 58.47
N26 H2c31 H1n26 . . 19.46 19.24 19.68
N26 H2c31 H1c31 . . 97.66 97.29 98.02
N26 H2c31 H1c36 . . 47.53 47.32 47.75
N26 H2c31 H2c36 . . 43.39 43.24 43.53
N26 H2c31 H2c41 . . 121.78 121.59 121.97
N26 H2c31 H1c45 . . 104.35 103.62 105.09
N26 H2c31 H1c331 . 1_4555 113.73 111.34 116.11
N26 H2c31 O71a1 . 1_4555 100.22 98.75 101.67
C31 H2c31 C36 . . 44.08 43.98 44.18
C31 H2c31 C41 . . 71.84 71.65 72.02
C31 H2c31 C45 . . 112.68 112.05 113.32
C31 H2c31 H1n21 . . 30.59 30.47 30.72
C31 H2c31 H1n25 . . 115.06 114.53 115.58
C31 H2c31 H1n26 . . 86.84 86.39 87.29
C31 H2c31 H1c31 . . 33.21 33.16 33.25
C31 H2c31 H1c36 . . 61.04 60.91 61.19
C31 H2c31 H2c36 . . 30.31 30.21 30.41
C31 H2c31 H2c41 . . 81.96 81.34 82.59
C31 H2c31 H1c45 . . 127.57 127.05 128.09
C31 H2c31 H1c331 . 1_4555 105.84 103.66 108.03
C31 H2c31 O71a1 . 1_4555 164.2 162.69 165.73
C36 H2c31 C41 . . 106.45 106.21 106.68
C36 H2c31 C45 . . 119.65 118.78 120.53
C36 H2c31 H1n21 . . 64.24 63.89 64.58
C36 H2c31 H1n25 . . 92.43 92.11 92.75
C36 H2c31 H1n26 . . 48.71 48.4 49.02
C36 H2c31 H1c31 . . 66.72 66.63 66.81
C36 H2c31 H1c36 . . 24.41 24.34 24.49
C36 H2c31 H2c36 . . 13.79 13.78 13.8
C36 H2c31 H2c41 . . 123.01 122.57 123.44
C36 H2c31 H1c45 . . 136.57 135.55 137.59
C36 H2c31 H1c331 . 1_4555 94.17 91.37 96.97
C36 H2c31 O71a1 . 1_4555 120.38 118.76 121.99
C41 H2c31 C45 . . 50.44 50.04 50.83
C41 H2c31 H1n21 . . 43.45 43.17 43.72
C41 H2c31 H1n25 . . 84.5 83.91 85.1
C41 H2c31 H1n26 . . 111.01 110.44 111.59
C41 H2c31 H1c31 . . 78.73 78.42 79.04
C41 H2c31 H1c36 . . 129.93 129.68 130.19
C41 H2c31 H2c36 . . 95.99 95.72 96.27
C41 H2c31 H2c41 . . 21.42 21.35 21.48
C41 H2c31 H1c45 . . 58.42 58.02 58.83
C41 H2c31 H1c331 . 1_4555 142.21 140.87 143.52
C41 H2c31 O71a1 . 1_4555 121.81 120.44 123.19
C45 H2c31 H1n21 . . 82.64 82.07 83.21
C45 H2c31 H1n25 . . 40.48 39.97 40.98
C45 H2c31 H1n26 . . 84.84 84.15 85.52
C45 H2c31 H1c31 . . 129.06 128.9 129.22
C45 H2c31 H1c36 . . 136.82 135.99 137.65
C45 H2c31 H2c36 . . 119.94 119.38 120.5
C45 H2c31 H2c41 . . 57.51 57.03 57.98
C45 H2c31 H1c45 . . 17.96 17.87 18.05
C45 H2c31 H1c331 . 1_4555 140.43 138.53 142.33
C45 H2c31 O71a1 . 1_4555 76.06 75.46 76.67
H1n21 H2c31 H1n25 . . 96.07 95.84 96.29
H1n21 H2c31 H1n26 . . 89.57 89.34 89.8
H1n21 H2c31 H1c31 . . 53.28 53.11 53.45
H1n21 H2c31 H1c36 . . 86.67 86.29 87.04
H1n21 H2c31 H2c36 . . 52.72 52.24 53.18
H1n21 H2c31 H2c41 . . 58.93 58.78 59.06
H1n21 H2c31 H1c45 . . 96.99 96.38 97.6
H1n21 H2c31 H1c331 . 1_4555 133.85 132.14 135.54
H1n21 H2c31 O71a1 . 1_4555 157.21 156.55 157.88
H1n25 H2c31 H1n26 . . 46.94 46.88 47
H1n25 H2c31 H1c31 . . 147.73 147.24 148.21
H1n25 H2c31 H1c36 . . 100.09 99.87 100.31
H1n25 H2c31 H2c36 . . 100.58 100.44 100.72
H1n25 H2c31 H2c41 . . 97.05 96.2 97.89
H1n25 H2c31 H1c45 . . 48.77 48.06 49.48
H1n25 H2c31 H1c331 . 1_4555 126.61 126.11 127.1
H1n25 H2c31 O71a1 . 1_4555 62.38 61.89 62.86
H1n26 H2c31 H1c31 . . 115.14 114.73 115.55
H1n26 H2c31 H1c36 . . 53.27 53.12 53.42
H1n26 H2c31 H2c36 . . 60.46 60.26 60.65
H1n26 H2c31 H2c41 . . 131.55 130.9 132.2
H1n26 H2c31 H1c45 . . 95.68 94.91 96.46
H1n26 H2c31 H1c331 . 1_4555 106.38 104.35 108.41
H1n26 H2c31 O71a1 . 1_4555 80.76 79.07 82.43
H1c31 H2c31 H1c36 . . 71.37 71.19 71.56
H1c31 H2c31 H2c36 . . 54.73 54.5 54.96
H1c31 H2c31 H2c41 . . 76.61 75.81 77.43
H1c31 H2c31 H1c45 . . 134.35 134.03 134.69
H1c31 H2c31 H1c331 . 1_4555 81.09 79.54 82.65
H1c31 H2c31 O71a1 . 1_4555 149.22 148.61 149.84
H1c36 H2c31 H2c36 . . 33.97 33.87 34.07
H1c36 H2c31 H2c41 . . 142.96 142.23 143.68
H1c36 H2c31 H1c45 . . 148.82 147.91 149.73
H1c36 H2c31 H1c331 . 1_4555 70.94 68.25 73.64
H1c36 H2c31 O71a1 . 1_4555 103.43 101.88 104.98
H2c36 H2c31 H2c41 . . 110.52 109.9 111.14
H2c36 H2c31 H1c45 . . 137.89 137.23 138.55
H2c36 H2c31 H1c331 . 1_4555 97.88 95.42 100.35
H2c36 H2c31 O71a1 . 1_4555 134.08 132.48 135.68
H2c41 H2c31 H1c45 . . 57.78 57.28 58.29
H2c41 H2c31 H1c331 . 1_4555 122.01 120.33 123.68
H2c41 H2c31 O71a1 . 1_4555 113.61 111.86 115.37
H1c45 H2c31 H1c331 . 1_4555 123.09 121.05 125.13
H1c45 H2c31 O71a1 . 1_4555 63.9 62.85 64.96
H1c331 H2c31 O71a1 1_4555 1_4555 68.83 67.81 69.85
N22 H1c32 C32 . . 43.96 43.9 44.02
N22 H1c32 C35 . . 72.44 72.25 72.64
N22 H1c32 C36 . 1_6555 153.89 152.72 155.05
N22 H1c32 C42 . . 31.33 31.23 31.43
N22 H1c32 H1n22 . . 23.89 23.76 24.01
N22 H1c32 H1c31 . 1_6555 130.05 129.47 130.66
N22 H1c32 H2c32 . . 66.81 66.73 66.9
N22 H1c32 H1c35 . . 94.45 94.07 94.83
N22 H1c32 H2c35 . . 73.99 73.55 74.42
N22 H1c32 H1c36 . 1_6555 170.35 168.64 172.08
N22 H1c32 H2c36 . 1_6555 136.23 134.88 137.57
N22 H1c32 H2c42 . . 50.37 50.18 50.56
N22 H1c32 O71/3b . . 84.74 84.08 85.39
N22 H1c32 H1c341 . . 128 127.21 128.8
C32 H1c32 C35 . . 44.07 44 44.14
C32 H1c32 C36 . 1_6555 156.98 155.79 158.18
C32 H1c32 C42 . . 62.41 62.29 62.53
C32 H1c32 H1n22 . . 63.56 63.47 63.64
C32 H1c32 H1c31 . 1_6555 117.59 116.99 118.22
C32 H1c32 H2c32 . . 33.9 33.72 34.09
C32 H1c32 H1c35 . . 57.95 57.63 58.28
C32 H1c32 H2c35 . . 62.37 62.2 62.54
C32 H1c32 H1c36 . 1_6555 145.3 143.63 146.98
C32 H1c32 H2c36 . 1_6555 170.28 169.91 170.79
C32 H1c32 H2c42 . . 71.43 71.09 71.77
C32 H1c32 O71/3b . . 126.89 126 127.78
C32 H1c32 H1c341 . . 88.54 87.28 89.81
C35 H1c32 C36 . 1_6555 115.78 114.95 116.62
C35 H1c32 C42 . . 101.17 101.14 101.2
C35 H1c32 H1n22 . . 77.35 77 77.71
C35 H1c32 H1c31 . 1_6555 73.61 73.03 74.21
C35 H1c32 H2c32 . . 66.9 66.88 66.92
C35 H1c32 H1c35 . . 23.61 23.49 23.74
C35 H1c32 H2c35 . . 24.75 24.65 24.85
C35 H1c32 H1c36 . 1_6555 116.14 114.69 117.6
C35 H1c32 H2c36 . 1_6555 126.78 126.16 127.4
C35 H1c32 H2c42 . . 114.6 114.27 114.93
C35 H1c32 O71/3b . . 120.04 118.74 121.34
C35 H1c32 H1c341 . . 87.17 85.16 89.19
C36 H1c32 C42 1_6555 . 140.57 139.47 141.68
C36 H1c32 H1n22 1_6555 . 130.43 129.2 131.65
C36 H1c32 H1c31 1_6555 1_6555 43.39 43.13 43.65
C36 H1c32 H2c32 1_6555 . 139.16 137.94 140.4
C36 H1c32 H1c35 1_6555 . 99.26 98.46 100.05
C36 H1c32 H2c35 1_6555 . 103.12 102.54 103.7
C36 H1c32 H1c36 1_6555 1_6555 19.75 19.66 19.85
C36 H1c32 H2c36 1_6555 1_6555 18.93 18.79 19.07
C36 H1c32 H2c42 1_6555 . 129.58 128.65 130.51
C36 H1c32 O71/3b 1_6555 . 69.63 69.02 70.23
C36 H1c32 H1c341 1_6555 . 78.03 77.61 78.43
C42 H1c32 H1n22 . . 43.67 43.53 43.81
C42 H1c32 H1c31 . 1_6555 155.61 154.88 156.32
C42 H1c32 H2c32 . . 67.17 66.98 67.37
C42 H1c32 H1c35 . . 120.05 119.78 120.32
C42 H1c32 H2c35 . . 105.3 104.96 105.64
C42 H1c32 H1c36 . 1_6555 141.89 140.6 143.17
C42 H1c32 H2c36 . 1_6555 123.28 122.13 124.43
C42 H1c32 H2c42 . . 20 19.97 20.04
C42 H1c32 O71/3b . . 80.61 80.17 81.05
C42 H1c32 H1c341 . . 118.83 117.97 119.68
H1n22 H1c32 H1c31 . 1_6555 112.7 111.92 113.46
H1n22 H1c32 H2c32 . . 90.39 90.27 90.52
H1n22 H1c32 H1c35 . . 100.95 100.49 101.42
H1n22 H1c32 H2c35 . . 68.39 67.87 68.9
H1n22 H1c32 H1c36 . 1_6555 149.62 148.17 151.05
H1n22 H1c32 H2c36 . 1_6555 114.22 112.79 115.65
H1n22 H1c32 H2c42 . . 63.33 63.22 63.44
H1n22 H1c32 O71/3b . . 63.37 62.49 64.24
H1n22 H1c32 H1c341 . . 151.32 150.33 152.31
H1c31 H1c32 H2c32 1_6555 . 128.05 127.29 128.85
H1c31 H1c32 H1c35 1_6555 . 62.92 62.53 63.33
H1c31 H1c32 H2c35 1_6555 . 60.16 59.63 60.71
H1c31 H1c32 H1c36 1_6555 1_6555 52.95 52.52 53.4
H1c31 H1c32 H2c36 1_6555 1_6555 53.67 53.43 53.91
H1c31 H1c32 H2c42 1_6555 . 168.29 167.36 169.22
H1c31 H1c32 O71/3b 1_6555 . 81.73 80.88 82.58
H1c31 H1c32 H1c341 1_6555 . 85.08 83.74 86.43
H2c32 H1c32 H1c35 . . 67.45 67.1 67.81
H2c32 H1c32 H2c35 . . 90.51 90.33 90.67
H2c32 H1c32 H1c36 . 1_6555 119.73 118.5 120.98
H2c32 H1c32 H2c36 . 1_6555 153.13 151.83 154.43
H2c32 H1c32 H2c42 . . 63.64 63.21 64.08
H2c32 H1c32 O71/3b . . 147.7 147.14 148.29
H2c32 H1c32 H1c341 . . 61.21 60.4 62
H1c35 H1c32 H2c35 . . 39.79 39.75 39.83
H1c35 H1c32 H1c36 . 1_6555 94.74 93.38 96.11
H1c35 H1c32 H2c36 . 1_6555 115.01 114.29 115.72
H1c35 H1c32 H2c42 . . 127.88 127.34 128.42
H1c35 H1c32 O71/3b . . 132.66 131.44 133.87
H1c35 H1c32 H1c341 . . 66.21 64.12 68.31
H2c35 H1c32 H1c36 . 1_6555 111.76 110.65 112.87
H2c35 H1c32 H2c36 . 1_6555 107.97 107.53 108.43
H2c35 H1c32 H2c42 . . 123.83 123.66 123.99
H2c35 H1c32 O71/3b . . 96.18 94.94 97.43
H2c35 H1c32 H1c341 . . 105.65 103.55 107.75
H1c36 H1c32 H2c36 1_6555 1_6555 35.53 35.22 35.86
H1c36 H1c32 H2c42 1_6555 . 124.38 123.32 125.44
H1c36 H1c32 O71/3b 1_6555 . 86.9 86.01 87.78
H1c36 H1c32 H1c341 1_6555 . 59.04 58.53 59.56
H2c36 H1c32 H2c42 1_6555 . 116.64 115.6 117.69
H2c36 H1c32 O71/3b 1_6555 . 51.51 50.83 52.19
H2c36 H1c32 H1c341 1_6555 . 94.38 94.02 94.74
H2c42 H1c32 O71/3b . . 86.78 86.32 87.26
H2c42 H1c32 H1c341 . . 103.19 102.13 104.24
O71/3b H1c32 H1c341 . . 144.32 143.89 144.74
N22 H2c32 N25 . . 69.86 69.34 70.38
N22 H2c32 N26 . . 65.34 64.75 65.94
N22 H2c32 C32 . . 43.96 43.9 44.02
N22 H2c32 C35 . . 72.44 72.25 72.64
N22 H2c32 C42 . . 34.66 34.57 34.76
N22 H2c32 H1n22 . . 13.91 13.86 13.96
N22 H2c32 H1n25 . . 84.96 84.36 85.57
N22 H2c32 H1n26 . . 80.78 80 81.57
N22 H2c32 H1c32 . . 66.81 66.72 66.89
N22 H2c32 H1c35 . . 96.81 96.55 97.07
N22 H2c32 H2c35 . . 62.92 62.57 63.26
N22 H2c32 H2c42 . . 54.51 54.41 54.6
N22 H2c32 H1c46 . . 79.56 78.98 80.16
N22 H2c32 H1c341 . . 150.63 149.46 151.72
N22 H2c32 O91a1 . 2_6655 102.5 101.08 103.96
N22 H2c32 O71b1 . 1_4555 137.69 136.71 138.68
N25 H2c32 N26 . . 59.9 59.61 60.2
N25 H2c32 C32 . . 66.9 66.57 67.23
N25 H2c32 C35 . . 34.51 34.36 34.67
N25 H2c32 C42 . . 99.51 98.97 100.06
N25 H2c32 H1n22 . . 71.68 71.2 72.17
N25 H2c32 H1n25 . . 19.39 19.38 19.39
N25 H2c32 H1n26 . . 58.56 58.23 58.91
N25 H2c32 H1c32 . . 97.74 97.54 97.95
N25 H2c32 H1c35 . . 48.07 47.99 48.15
N25 H2c32 H2c35 . . 43.61 43.58 43.64
N25 H2c32 H2c42 . . 120.71 120.13 121.3
N25 H2c32 H1c46 . . 101.26 100.67 101.84
N25 H2c32 H1c341 . . 116.31 113.97 118.67
N25 H2c32 O91a1 . 2_6655 170.29 167.47 173.26
N25 H2c32 O71b1 . 1_4555 97.79 95.36 100.23
N26 H2c32 C32 . . 101.51 100.8 102.21
N26 H2c32 C35 . . 92.81 92.38 93.23
N26 H2c32 C42 . . 65.43 65.01 65.85
N26 H2c32 H1n22 . . 78.5 77.92 79.09
N26 H2c32 H1n25 . . 54.18 53.94 54.41
N26 H2c32 H1n26 . . 16.28 16.07 16.49
N26 H2c32 H1c32 . . 131.73 131.17 132.3
N26 H2c32 H1c35 . . 107.06 106.74 107.37
N26 H2c32 H2c35 . . 96.85 96.61 97.09
N26 H2c32 H2c42 . . 78.39 77.92 78.86
N26 H2c32 H1c46 . . 41.4 41.04 41.75
N26 H2c32 H1c341 . . 143.66 142.75 144.56
N26 H2c32 O91a1 . 2_6655 111.95 109.39 114.57
N26 H2c32 O71b1 . 1_4555 73.45 72.74 74.16
C32 H2c32 C35 . . 44.07 44 44.14
C32 H2c32 C42 . . 71.96 71.7 72.23
C32 H2c32 H1n22 . . 30.96 30.84 31.09
C32 H2c32 H1n25 . . 86.16 85.83 86.49
C32 H2c32 H1n26 . . 112.68 111.8 113.56
C32 H2c32 H1c32 . . 33.9 33.71 34.08
C32 H2c32 H1c35 . . 62.16 61.91 62.4
C32 H2c32 H2c35 . . 30.31 30.25 30.38
C32 H2c32 H2c42 . . 84.35 83.88 84.83
C32 H2c32 H1c46 . . 123.44 122.95 123.93
C32 H2c32 H1c341 . . 109.61 108.89 110.4
C32 H2c32 O91a1 . 2_6655 112.08 110.47 113.68
C32 H2c32 O71b1 . 1_4555 163.78 161.23 166.36
C35 H2c32 C42 . . 107.04 106.79 107.3
C35 H2c32 H1n22 . . 65.66 65.4 65.94
C35 H2c32 H1n25 . . 49.44 49.29 49.58
C35 H2c32 H1n26 . . 93.08 92.62 93.53
C35 H2c32 H1c32 . . 66.91 66.89 66.93
C35 H2c32 H1c35 . . 24.7 24.61 24.79
C35 H2c32 H2c35 . . 13.8 13.79 13.81
C35 H2c32 H2c42 . . 125.12 124.73 125.51
C35 H2c32 H1c46 . . 133.68 133.05 134.31
C35 H2c32 H1c341 . . 96.67 94.89 98.47
C35 H2c32 O91a1 . 2_6655 150.33 148.1 152.61
C35 H2c32 O71b1 . 1_4555 120 117.59 122.42
C42 H2c32 H1n22 . . 42.72 42.63 42.81
C42 H2c32 H1n25 . . 109.01 108.4 109.62
C42 H2c32 H1n26 . . 80.92 80.32 81.52
C42 H2c32 H1c32 . . 78.93 78.63 79.24
C42 H2c32 H1c35 . . 131.1 130.85 131.36
C42 H2c32 H2c35 . . 96.67 96.32 97.02
C42 H2c32 H2c42 . . 21.29 21.27 21.32
C42 H2c32 H1c46 . . 55.14 54.8 55.49
C42 H2c32 H1c341 . . 142 139.61 144.39
C42 H2c32 O91a1 . 2_6655 71.47 69.57 73.44
C42 H2c32 O71b1 . 1_4555 117.71 116.68 118.7
H1n22 H2c32 H1n25 . . 89.26 88.73 89.79
H1n22 H2c32 H1n26 . . 93.39 92.63 94.16
H1n22 H2c32 H1c32 . . 53.32 53.23 53.41
H1n22 H2c32 H1c35 . . 88.68 88.35 89
H1n22 H2c32 H2c35 . . 54.16 53.81 54.5
H1n22 H2c32 H2c42 . . 59.48 59.37 59.59
H1n22 H2c32 H1c46 . . 92.55 91.99 93.1
H1n22 H2c32 H1c341 . . 137 136.02 137.9
H1n22 H2c32 O91a1 . 2_6655 102.39 101.37 103.41
H1n22 H2c32 O71b1 . 1_4555 151.48 150.45 152.53
H1n25 H2c32 H1n26 . . 47.07 46.91 47.24
H1n25 H2c32 H1c32 . . 115.7 115.51 115.9
H1n25 H2c32 H1c35 . . 54.19 54.07 54.3
H1n25 H2c32 H2c35 . . 60.88 60.86 60.9
H1n25 H2c32 H2c42 . . 128.34 127.67 129.02
H1n25 H2c32 H1c46 . . 92.71 92.15 93.26
H1n25 H2c32 H1c341 . . 108.97 106.68 111.29
H1n25 H2c32 O91a1 . 2_6655 160.02 158.1 162.06
H1n25 H2c32 O71b1 . 1_4555 78.41 75.97 80.85
H1n26 H2c32 H1c32 . . 145.54 144.77 146.31
H1n26 H2c32 H1c35 . . 101.16 100.9 101.42
H1n26 H2c32 H2c35 . . 100.64 100.31 100.98
H1n26 H2c32 H2c42 . . 91.55 90.87 92.22
H1n26 H2c32 H1c46 . . 45.71 45.24 46.18
H1n26 H2c32 H1c341 . . 127.75 126.88 128.62
H1n26 H2c32 O91a1 . 2_6655 115.3 112.99 117.63
H1n26 H2c32 O71b1 . 1_4555 59.47 58.5 60.45
H1c32 H2c32 H1c35 . . 72.64 72.28 72.99
H1c32 H2c32 H2c35 . . 54.83 54.66 55
H1c32 H2c32 H2c42 . . 79.36 78.83 79.88
H1c32 H2c32 H1c46 . . 132.38 132.15 132.61
H1c32 H2c32 H1c341 . . 83.86 82.8 84.89
H1c32 H2c32 O91a1 . 2_6655 84.1 82.04 86.16
H1c32 H2c32 O71b1 . 1_4555 154.72 153.39 156.07
H1c35 H2c32 H2c35 . . 34.52 34.43 34.63
H1c35 H2c32 H2c42 . . 146.51 145.94 147.07
H1c35 H2c32 H1c46 . . 146.87 146.29 147.45
H1c35 H2c32 H1c341 . . 73.24 71.22 75.26
H1c35 H2c32 O91a1 . 2_6655 140.79 137.9 143.63
H1c35 H2c32 O71b1 . 1_4555 104.02 102.05 105.99
H2c35 H2c32 H2c42 . . 112.91 112.45 113.38
H2c35 H2c32 H1c46 . . 134.5 134.12 134.89
H2c35 H2c32 H1c341 . . 100.63 99.01 102.25
H2c35 H2c32 O91a1 . 2_6655 138.88 137.03 140.76
H2c35 H2c32 O71b1 . 1_4555 133.8 131.39 136.22
H2c42 H2c32 H1c46 . . 53.4 52.99 53.81
H2c42 H2c32 H1c341 . . 122.04 119.58 124.51
H2c42 H2c32 O91a1 . 2_6655 50.2 48.3 52.15
H2c42 H2c32 O71b1 . 1_4555 109.1 107.59 110.59
H1c46 H2c32 H1c341 . . 123.74 122.48 125
H1c46 H2c32 O91a1 . 2_6655 70.97 68.86 73.14
H1c46 H2c32 O71b1 . 1_4555 62.93 61.99 63.87
H1c341 H2c32 O91a1 . 2_6655 73.25 69.65 76.88
H1c341 H2c32 O71b1 . 1_4555 71.42 71.04 71.77
O91a1 H2c32 O71b1 2_6655 1_4555 83.88 82.5 85.27
N23 H1c33 C33 . . 43.68 43.64 43.72
N23 H1c33 C34 . . 72.29 72.06 72.5
N23 H1c33 C43 . . 31.64 31.34 31.94
N23 H1c33 H1n23 . . 23.71 23.5 23.92
N23 H1c33 H2c33 . . 66.6 66.55 66.65
N23 H1c33 H1c34 . . 94.72 94.56 94.88
N23 H1c33 H2c34 . . 74.15 73.7 74.6
N23 H1c33 H2c43 . . 51.16 50.82 51.51
N23 H1c33 O71a . . 82.92 82.25 83.6
N23 H1c33 C311 . 1_5455 152.33 151.1 153.53
N23 H1c33 H1c311 . 1_5455 170.96 169.16 172.69
N23 H1c33 H2c311 . 1_5455 135.37 133.65 137.08
N23 H1c33 H1c351 . 1_4455 131.37 130.92 131.86
N23 H1c33 H1c361 . 1_5455 127.89 127.46 128.32
C33 H1c33 C34 . . 43.98 43.96 44.01
C33 H1c33 C43 . . 62.34 61.95 62.72
C33 H1c33 H1n23 . . 62.89 62.62 63.16
C33 H1c33 H2c33 . . 34 33.83 34.17
C33 H1c33 H1c34 . . 58.55 58.45 58.65
C33 H1c33 H2c34 . . 62.46 62.35 62.58
C33 H1c33 H2c43 . . 73.05 72.36 73.73
C33 H1c33 O71a . . 125.14 124.45 125.83
C33 H1c33 C311 . 1_5455 155.9 154.08 157.73
C33 H1c33 H1c311 . 1_5455 145.11 143.1 147.13
C33 H1c33 H2c311 . 1_5455 167.47 166.26 168.76
C33 H1c33 H1c351 . 1_4455 91.72 90.93 92.51
C33 H1c33 H1c361 . 1_5455 116.76 116 117.52
C34 H1c33 C43 . . 101.24 100.95 101.54
C34 H1c33 H1n23 . . 76.75 76.24 77.26
C34 H1c33 H2c33 . . 66.86 66.79 66.93
C34 H1c33 H1c34 . . 23.85 23.81 23.9
C34 H1c33 H2c34 . . 24.85 24.83 24.88
C34 H1c33 H2c43 . . 116.06 115.46 116.66
C34 H1c33 O71a . . 120.57 120.18 120.96
C34 H1c33 C311 . 1_5455 113.75 112.09 115.41
C34 H1c33 H1c311 . 1_5455 113.2 110.93 115.48
C34 H1c33 H2c311 . 1_5455 124.49 122.83 126.11
C34 H1c33 H1c351 . 1_4455 88 86.07 89.93
C34 H1c33 H1c361 . 1_5455 72.78 72.01 73.57
C43 H1c33 H1n23 . . 44.2 44.04 44.37
C43 H1c33 H2c33 . . 66.86 66.53 67.19
C43 H1c33 H1c34 . . 120.59 120.31 120.88
C43 H1c33 H2c34 . . 105.78 105.55 106
C43 H1c33 H2c43 . . 20.07 20.03 20.11
C43 H1c33 O71a . . 78.42 77.5 79.35
C43 H1c33 C311 . 1_5455 141.66 139.52 143.8
C43 H1c33 H1c311 . 1_5455 145.15 142.92 147.36
C43 H1c33 H2c311 . 1_5455 124.2 121.75 126.67
C43 H1c33 H1c351 . 1_4455 121.71 120.65 122.74
C43 H1c33 H1c361 . 1_5455 153.75 153.04 154.41
H1n23 H1c33 H2c33 . . 89.94 89.64 90.25
H1n23 H1c33 H1c34 . . 100.56 100.07 101.05
H1n23 H1c33 H2c34 . . 68.12 67.46 68.77
H1n23 H1c33 H2c43 . . 63.61 63.47 63.76
H1n23 H1c33 O71a . . 62.25 61.77 62.74
H1n23 H1c33 C311 . 1_5455 128.85 127.99 129.69
H1n23 H1c33 H1c311 . 1_5455 148.29 147.39 149.14
H1n23 H1c33 H2c311 . 1_5455 113.19 112.01 114.37
H1n23 H1c33 H1c351 . 1_4455 154.21 153.84 154.62
H1n23 H1c33 H1c361 . 1_5455 110.33 109.87 110.81
H2c33 H1c33 H1c34 . . 68.08 67.95 68.22
H2c33 H1c33 H2c34 . . 90.63 90.48 90.76
H2c33 H1c33 H2c43 . . 65.24 64.4 66.08
H2c33 H1c33 O71a . . 145.22 144.59 145.84
H2c33 H1c33 C311 . 1_5455 141.03 139.75 142.32
H2c33 H1c33 H1c311 . 1_5455 121.73 120.52 122.94
H2c33 H1c33 H2c311 . 1_5455 155.44 154.52 156.35
H2c33 H1c33 H1c351 . 1_4455 64.81 64.32 65.3
H2c33 H1c33 H1c361 . 1_5455 128.8 127.85 129.78
H1c34 H1c33 H2c34 . . 39.54 39.42 39.65
H1c34 H1c33 H2c43 . . 130.2 129.38 131
H1c34 H1c33 O71a . . 133.7 133.49 133.92
H1c34 H1c33 C311 . 1_5455 97.37 95.56 99.18
H1c34 H1c33 H1c311 . 1_5455 91.88 89.6 94.18
H1c34 H1c33 H2c311 . 1_5455 112.89 110.86 114.9
H1c34 H1c33 H1c351 . 1_4455 66.45 64.4 68.49
H1c34 H1c33 H1c361 . 1_5455 62.33 61.48 63.2
H2c34 H1c33 H2c43 . . 125.03 124.83 125.24
H2c34 H1c33 O71a . . 97 96.63 97.37
H2c34 H1c33 C311 . 1_5455 100.19 98.82 101.58
H2c34 H1c33 H1c311 . 1_5455 107.67 105.69 109.65
H2c34 H1c33 H2c311 . 1_5455 105.09 103.68 106.52
H2c34 H1c33 H1c351 . 1_4455 105.29 103.07 107.51
H2c34 H1c33 H1c361 . 1_5455 58.32 57.59 59.06
H2c43 H1c33 O71a . . 82.92 81.81 84.04
H2c43 H1c33 C311 . 1_5455 130.15 127.93 132.36
H2c43 H1c33 H1c311 . 1_5455 127.17 125.09 129.22
H2c43 H1c33 H2c311 . 1_5455 116.72 114.01 119.45
H2c43 H1c33 H1c351 . 1_4455 106.68 105.45 107.89
H2c43 H1c33 H1c361 . 1_5455 165.75 163.94 167.53
O71a H1c33 C311 . 1_5455 70.77 69.71 71.81
O71a H1c33 H1c311 . 1_5455 88.12 86.97 89.26
O71a H1c33 H2c311 . 1_5455 52.57 51.31 53.84
O71a H1c33 H1c351 . 1_4455 142.83 142.42 143.25
O71a H1c33 H1c361 . 1_5455 82.9 82.21 83.55
C311 H1c33 H1c311 1_5455 1_5455 19.55 19.45 19.65
C311 H1c33 H2c311 1_5455 1_5455 18.77 18.47 19.06
C311 H1c33 H1c351 1_5455 1_4455 76.23 75.44 77.03
C311 H1c33 H1c361 1_5455 1_5455 42.21 41.46 42.94
H1c311 H1c33 H2c311 1_5455 1_5455 35.73 35.61 35.83
H1c311 H1c33 H1c351 1_5455 1_4455 57.11 56.33 57.88
H1c311 H1c33 H1c361 1_5455 1_5455 50.93 49.82 52.02
H2c311 H1c33 H1c351 1_5455 1_4455 92.52 91.65 93.37
H2c311 H1c33 H1c361 1_5455 1_5455 52.18 51.16 53.16
H1c351 H1c33 H1c361 1_4455 1_5455 84.06 82.59 85.52
N21 H2c33 N23 . . 68.69 68.14 69.24
N21 H2c33 N24 . . 60.93 60.71 61.15
N21 H2c33 C33 . . 104.07 103.26 104.87
N21 H2c33 C34 . . 93.57 93.02 94.12
N21 H2c33 C41 . . 29.84 29.41 30.28
N21 H2c33 C43 . . 68.18 67.74 68.61
N21 H2c33 H1n21 . . 16.83 16.51 17.14
N21 H2c33 H1n23 . . 81.41 81.05 81.78
N21 H2c33 H1n24 . . 55.03 54.84 55.21
N21 H2c33 H1c33 . . 134.79 134.21 135.36
N21 H2c33 H1c34 . . 107.26 106.82 107.7
N21 H2c33 H2c34 . . 98.48 98.06 98.89
N21 H2c33 H1c41 . . 43.49 42.86 44.12
N21 H2c33 H2c43 . . 82.15 81.57 82.71
N21 H2c33 O91/3a . . 115.55 113.78 117.35
N21 H2c33 O71/1a . 1_4555 75.57 74.75 76.35
N21 H2c33 H1c351 . 1_4455 143.53 142.91 144.2
N23 H2c33 N24 . . 70.63 70.49 70.77
N23 H2c33 C33 . . 43.68 43.64 43.72
N23 H2c33 C34 . . 72.29 72.07 72.5
N23 H2c33 C41 . . 68.69 68.1 69.27
N23 H2c33 C43 . . 35.16 35.03 35.3
N23 H2c33 H1n21 . . 84.28 83.59 84.97
N23 H2c33 H1n23 . . 13.62 13.4 13.83
N23 H2c33 H1n24 . . 86.42 86.22 86.62
N23 H2c33 H1c33 . . 66.6 66.55 66.66
N23 H2c33 H1c34 . . 96.48 96.23 96.72
N23 H2c33 H2c34 . . 62.87 62.51 63.23
N23 H2c33 H1c41 . . 83.65 83.06 84.23
N23 H2c33 H2c43 . . 54.5 54.35 54.64
N23 H2c33 O91/3a . . 103.72 103.2 104.23
N23 H2c33 O71/1a . 1_4555 142.8 141.76 143.92
N23 H2c33 H1c351 . 1_4455 147.15 146.31 147.98
N24 H2c33 C33 . . 66.85 66.43 67.28
N24 H2c33 C34 . . 33.92 33.55 34.28
N24 H2c33 C41 . . 89.69 89.13 90.25
N24 H2c33 C43 . . 100.76 100.69 100.84
N24 H2c33 H1n21 . . 58.8 58.57 59.04
N24 H2c33 H1n23 . . 71.86 71.62 72.11
N24 H2c33 H1n24 . . 19.51 19.26 19.77
N24 H2c33 H1c33 . . 97.52 97.2 97.85
N24 H2c33 H1c34 . . 47.6 47.3 47.89
N24 H2c33 H2c34 . . 43.4 43.15 43.65
N24 H2c33 H1c41 . . 104.37 103.57 105.19
N24 H2c33 H2c43 . . 122.27 122.22 122.31
N24 H2c33 O91/3a . . 173.87 173.06 174.85
N24 H2c33 O71/1a . 1_4555 100.81 98.87 102.76
N24 H2c33 H1c351 . 1_4455 114.77 112.28 117.27
C33 H2c33 C34 . . 43.98 43.96 44.01
C33 H2c33 C41 . . 112.14 111.47 112.79
C33 H2c33 C43 . . 72.28 72.16 72.42
C33 H2c33 H1n21 . . 114.6 113.84 115.37
C33 H2c33 H1n23 . . 30.82 30.67 30.97
C33 H2c33 H1n24 . . 86.13 85.61 86.64
C33 H2c33 H1c33 . . 34 33.83 34.17
C33 H2c33 H1c34 . . 61.65 61.47 61.81
C33 H2c33 H2c34 . . 30.24 30.2 30.29
C33 H2c33 H1c41 . . 127.2 126.68 127.69
C33 H2c33 H2c43 . . 83.25 82.58 83.9
C33 H2c33 O91/3a . . 110.71 109.23 112.17
C33 H2c33 O71/1a . 1_4555 164.76 163.07 166.48
C33 H2c33 H1c351 . 1_4455 106.37 105.31 107.46
C34 H2c33 C41 . . 119.89 119.04 120.73
C34 H2c33 C43 . . 107.4 107.26 107.53
C34 H2c33 H1n21 . . 92.71 92.26 93.16
C34 H2c33 H1n23 . . 65.32 64.98 65.65
C34 H2c33 H1n24 . . 48.63 48.21 49.05
C34 H2c33 H1c33 . . 66.86 66.8 66.93
C34 H2c33 H1c34 . . 24.65 24.63 24.68
C34 H2c33 H2c34 . . 13.81 13.8 13.82
C34 H2c33 H1c41 . . 136.66 135.56 137.76
C34 H2c33 H2c43 . . 124.44 123.83 125.02
C34 H2c33 O91/3a . . 147.41 145.51 149.28
C34 H2c33 O71/1a . 1_4555 120.88 119.15 122.61
C34 H2c33 H1c351 . 1_4455 94.6 92.55 96.65
C41 H2c33 C43 . . 50.01 49.77 50.25
C41 H2c33 H1n21 . . 40.5 39.86 41.13
C41 H2c33 H1n23 . . 82.1 81.69 82.5
C41 H2c33 H1n24 . . 84.78 84.22 85.33
C41 H2c33 H1c33 . . 129 128.92 129.1
C41 H2c33 H1c34 . . 136.9 136.04 137.78
C41 H2c33 H2c34 . . 120.49 119.9 121.07
C41 H2c33 H1c41 . . 17.91 17.77 18.05
C41 H2c33 H2c43 . . 56.7 56.37 57.02
C41 H2c33 O91/3a . . 86.23 84.59 87.89
C41 H2c33 O71/1a . 1_4555 75.31 74.75 75.91
C41 H2c33 H1c351 . 1_4455 140.2 138.27 142.06
C43 H2c33 H1n21 . . 84.49 83.71 85.25
C43 H2c33 H1n23 . . 43.34 43.23 43.45
C43 H2c33 H1n24 . . 111.12 110.7 111.53
C43 H2c33 H1c33 . . 79.12 78.81 79.45
C43 H2c33 H1c34 . . 131.22 131.01 131.41
C43 H2c33 H2c34 . . 97.13 96.83 97.43
C43 H2c33 H1c41 . . 57.96 57.75 58.15
C43 H2c33 H2c43 . . 21.51 21.42 21.6
C43 H2c33 O91/3a . . 73.24 72.29 74.19
C43 H2c33 O71/1a . 1_4555 120.33 119.12 121.58
C43 H2c33 H1c351 . 1_4455 140.93 138.58 143.27
H1n21 H2c33 H1n23 . . 96.29 95.71 96.87
H1n21 H2c33 H1n24 . . 47.04 46.91 47.16
H1n21 H2c33 H1c33 . . 148.06 147.36 148.76
H1n21 H2c33 H1c34 . . 100.04 99.83 100.24
H1n21 H2c33 H2c34 . . 101.15 100.75 101.56
H1n21 H2c33 H1c41 . . 48.51 47.61 49.43
H1n21 H2c33 H2c43 . . 96.48 95.6 97.36
H1n21 H2c33 O91/3a . . 119.45 117.46 121.47
H1n21 H2c33 O71/1a . 1_4555 61.81 60.96 62.64
H1n21 H2c33 H1c351 . 1_4455 127.15 126.39 127.95
H1n23 H2c33 H1n24 . . 89.92 89.78 90.05
H1n23 H2c33 H1c33 . . 53.5 53.27 53.73
H1n23 H2c33 H1c34 . . 88.08 87.77 88.4
H1n23 H2c33 H2c34 . . 53.96 53.56 54.35
H1n23 H2c33 H1c41 . . 96.41 96.01 96.8
H1n23 H2c33 H2c43 . . 59.25 59.05 59.44
H1n23 H2c33 O91/3a . . 103.16 102.63 103.69
H1n23 H2c33 O71/1a . 1_4555 156.33 155.46 157.22
H1n23 H2c33 H1c351 . 1_4455 133.81 133.18 134.47
H1n24 H2c33 H1c33 . . 115.14 114.77 115.51
H1n24 H2c33 H1c34 . . 53.21 52.88 53.54
H1n24 H2c33 H2c34 . . 60.48 60.14 60.81
H1n24 H2c33 H1c41 . . 95.5 94.72 96.31
H1n24 H2c33 H2c43 . . 131.5 131.03 131.96
H1n24 H2c33 O91/3a . . 162.93 161.37 164.48
H1n24 H2c33 O71/1a . 1_4555 81.3 79.62 82.99
H1n24 H2c33 H1c351 . 1_4455 107.67 105.62 109.72
H1c33 H2c33 H1c34 . . 71.91 71.7 72.11
H1c33 H2c33 H2c34 . . 54.68 54.61 54.75
H1c33 H2c33 H1c41 . . 134.42 133.96 134.85
H1c33 H2c33 H2c43 . . 77.64 76.86 78.42
H1c33 H2c33 O91/3a . . 81.71 79.98 83.41
H1c33 H2c33 O71/1a . 1_4555 149.59 148.27 150.91
H1c33 H2c33 H1c351 . 1_4455 80.59 79.76 81.41
H1c34 H2c33 H2c34 . . 34.13 33.99 34.27
H1c34 H2c33 H1c41 . . 148.49 147.39 149.61
H1c34 H2c33 H2c43 . . 144.82 143.99 145.64
H1c34 H2c33 O91/3a . . 136.81 135.04 138.55
H1c34 H2c33 O71/1a . 1_4555 103.64 102.19 105.07
H1c34 H2c33 H1c351 . 1_4455 71.36 69.16 73.56
H2c34 H2c33 H1c41 . . 138.37 137.63 139.12
H2c34 H2c33 H2c43 . . 112.09 111.34 112.83
H2c34 H2c33 O91/3a . . 136.36 134.6 138.11
H2c34 H2c33 O71/1a . 1_4555 134.57 132.88 136.28
H2c34 H2c33 H1c351 . 1_4455 97.81 95.89 99.73
H1c41 H2c33 H2c43 . . 56.84 56.56 57.11
H1c41 H2c33 O91/3a . . 72.46 70.71 74.2
H1c41 H2c33 O71/1a . 1_4555 62.98 62.01 63.98
H1c41 H2c33 H1c351 . 1_4455 122.76 120.61 124.87
H2c43 H2c33 O91/3a . . 51.74 50.87 52.61
H2c43 H2c33 O71/1a . 1_4555 111.53 109.81 113.29
H2c43 H2c33 H1c351 . 1_4455 120.74 118.21 123.28
O91/3a H2c33 O71/1a . 1_4555 82.41 79.57 85.28
O91/3a H2c33 H1c351 . 1_4455 71.04 69.39 72.69
O71/1a H2c33 H1c351 1_4555 1_4455 69.77 68.65 70.85
N24 H1c34 C33 . . 73.74 73.45 74.03
N24 H1c34 C34 . . 43.82 43.69 43.94
N24 H1c34 C44 . . 31.55 31.37 31.73
N24 H1c34 H1n24 . . 23.87 23.62 24.12
N24 H1c34 H1c33 . . 95.93 95.64 96.22
N24 H1c34 H2c33 . . 75.03 74.63 75.42
N24 H1c34 H2c34 . . 67.07 66.95 67.21
N24 H1c34 H2c44 . . 51.04 50.78 51.28
N24 H1c34 O71b . 1_4555 79.97 79.52 80.42
N24 H1c34 C321 . 1_4455 149.28 148.87 149.72
N24 H1c34 H1c321 . 1_4455 167.56 166.76 168.39
N24 H1c34 H2c321 . 1_4455 132.76 132.11 133.44
N24 H1c34 H1c351 . 1_4455 127.53 126.44 128.61
N24 H1c34 H1c361 . 1_5455 133.32 133 133.59
C33 H1c34 C34 . . 43.98 43.96 44.01
C33 H1c34 C44 . . 102.46 102.19 102.73
C33 H1c34 H1n24 . . 78.34 78.12 78.56
C33 H1c34 H1c33 . . 23.85 23.81 23.9
C33 H1c34 H2c33 . . 24.65 24.63 24.68
C33 H1c34 H2c34 . . 67.21 67.12 67.3
C33 H1c34 H2c44 . . 116.65 116.37 116.93
C33 H1c34 O71b . 1_4555 117.93 117.24 118.62
C33 H1c34 C321 . 1_4455 113.42 111.62 115.21
C33 H1c34 H1c321 . 1_4455 113.37 111.65 115.08
C33 H1c34 H2c321 . 1_4455 123.39 121.06 125.72
C33 H1c34 H1c351 . 1_4455 72.95 71.54 74.38
C33 H1c34 H1c361 . 1_5455 88.57 86.77 90.35
C34 H1c34 C44 . . 62.83 62.77 62.89
C34 H1c34 H1n24 . . 62.9 62.59 63.2
C34 H1c34 H1c33 . . 58.55 58.45 58.65
C34 H1c34 H2c33 . . 61.65 61.48 61.81
C34 H1c34 H2c34 . . 35.2 34.91 35.49
C34 H1c34 H2c44 . . 73.26 73.05 73.47
C34 H1c34 O71b . 1_4555 121.53 120.99 122.08
C34 H1c34 C321 . 1_4455 156.71 154.91 158.52
C34 H1c34 H1c321 . 1_4455 148.03 146.71 149.34
C34 H1c34 H2c321 . 1_4455 165.08 163.09 167.02
C34 H1c34 H1c351 . 1_4455 116.89 115.5 118.31
C34 H1c34 H1c361 . 1_5455 94.18 93.03 95.31
C44 H1c34 H1n24 . . 44.24 43.98 44.5
C44 H1c34 H1c33 . . 121.27 121.08 121.45
C44 H1c34 H2c33 . . 106.58 106.05 107.11
C44 H1c34 H2c34 . . 67.05 66.89 67.2
C44 H1c34 H2c44 . . 20.15 20.11 20.18
C44 H1c34 O71b . 1_4555 77.33 76.86 77.79
C44 H1c34 C321 . 1_4455 139.77 138.11 141.41
C44 H1c34 H1c321 . 1_4455 144.09 142.07 146.11
C44 H1c34 H2c321 . 1_4455 122.81 121.09 124.48
C44 H1c34 H1c351 . 1_4455 152.63 152.17 153.03
C44 H1c34 H1c361 . 1_5455 122.52 121.38 123.65
H1n24 H1c34 H1c33 . . 102.18 101.93 102.42
H1n24 H1c34 H2c33 . . 69.24 68.8 69.68
H1n24 H1c34 H2c34 . . 90.59 90.41 90.75
H1n24 H1c34 H2c44 . . 63.83 63.6 64.07
H1n24 H1c34 O71b . 1_4555 58.69 58.3 59.09
H1n24 H1c34 C321 . 1_4455 125.69 125.1 126.28
H1n24 H1c34 H1c321 . 1_4455 144.8 144.27 145.36
H1n24 H1c34 H2c321 . 1_4455 110.31 109.58 111.07
H1n24 H1c34 H1c351 . 1_4455 109.41 108.55 110.27
H1n24 H1c34 H1c361 . 1_5455 156.49 155.81 157.1
H1c33 H1c34 H2c33 . . 40.01 39.92 40.11
H1c33 H1c34 H2c34 . . 67.77 67.7 67.84
H1c33 H1c34 H2c44 . . 129.74 129.62 129.85
H1c33 H1c34 O71b . 1_4555 132.34 131.61 133.07
H1c33 H1c34 C321 . 1_4455 98.36 96.69 100.04
H1c33 H1c34 H1c321 . 1_4455 92.95 91.36 94.53
H1c33 H1c34 H2c321 . 1_4455 113.27 111.18 115.35
H1c33 H1c34 H1c351 . 1_4455 63.79 62.48 65.13
H1c33 H1c34 H1c361 . 1_5455 66.49 64.66 68.29
H2c33 H1c34 H2c34 . . 90.65 90.51 90.8
H2c33 H1c34 H2c44 . . 125.59 125 126.19
H2c33 H1c34 O71b . 1_4555 94.63 93.92 95.33
H2c33 H1c34 C321 . 1_4455 99.36 97.72 101
H2c33 H1c34 H1c321 . 1_4455 107.02 105.41 108.62
H2c33 H1c34 H2c321 . 1_4455 103.85 101.63 106.07
H2c33 H1c34 H1c351 . 1_4455 58.28 57.06 59.51
H2c33 H1c34 H1c361 . 1_5455 105.57 103.92 107.22
H2c34 H1c34 H2c44 . . 64.62 64.58 64.67
H2c34 H1c34 O71b . 1_4555 143.99 143.49 144.48
H2c34 H1c34 C321 . 1_4455 143.59 143.1 144.06
H2c34 H1c34 H1c321 . 1_4455 124.57 124.15 125.01
H2c34 H1c34 H2c321 . 1_4455 157.58 156.46 158.63
H2c34 H1c34 H1c351 . 1_4455 130.31 129.15 131.49
H2c34 H1c34 H1c361 . 1_5455 66.28 65.9 66.64
H2c44 H1c34 O71b . 1_4555 83.74 83.2 84.28
H2c44 H1c34 C321 . 1_4455 129.83 127.79 131.86
H2c44 H1c34 H1c321 . 1_4455 127.14 125.06 129.23
H2c44 H1c34 H2c321 . 1_4455 116.84 114.53 119.13
H2c44 H1c34 H1c351 . 1_4455 164.8 163.87 165.75
H2c44 H1c34 H1c361 . 1_5455 106.52 105.09 107.96
O71b H1c34 C321 1_4555 1_4455 70.32 69.81 70.87
O71b H1c34 H1c321 1_4555 1_4455 87.68 87.28 88.12
O71b H1c34 H2c321 1_4555 1_4455 52.87 52.38 53.34
O71b H1c34 H1c351 1_4555 1_4455 81.27 80.44 82.13
O71b H1c34 H1c361 1_4555 1_5455 144.18 143.51 144.87
C321 H1c34 H1c321 1_4455 1_4455 19.28 19.27 19.3
C321 H1c34 H2c321 1_4455 1_4455 18.13 18.04 18.21
C321 H1c34 H1c351 1_4455 1_4455 41.48 41.07 41.87
C321 H1c34 H1c361 1_4455 1_5455 77.32 77.2 77.44
H1c321 H1c34 H2c321 1_4455 1_4455 34.93 34.66 35.19
H1c321 H1c34 H1c351 1_4455 1_4455 50.13 49.68 50.56
H1c321 H1c34 H1c361 1_4455 1_5455 58.46 58.38 58.53
H2c321 H1c34 H1c351 1_4455 1_4455 51.01 50.13 51.87
H2c321 H1c34 H1c361 1_4455 1_5455 93.09 92.59 93.56
H1c351 H1c34 H1c361 1_4455 1_5455 84.65 83.51 85.76
N22 H2c34 N23 . . 61.41 61.34 61.47
N22 H2c34 N24 . . 67.84 67.39 68.31
N22 H2c34 C33 . . 94.44 94.34 94.54
N22 H2c34 C34 . . 102.97 102.8 103.14
N22 H2c34 C44 . . 67.36 66.92 67.79
N22 H2c34 H1n22 . . 16.56 16.34 16.78
N22 H2c34 H1n23 . . 55.69 55.63 55.76
N22 H2c34 H1n24 . . 80.71 80.29 81.13
N22 H2c34 H1c33 . . 108.15 107.88 108.41
N22 H2c34 H2c33 . . 98.76 98.51 99.01
N22 H2c34 H1c34 . . 134.48 134.12 134.84
N22 H2c34 H1c42 . . 42.64 42.37 42.91
N22 H2c34 H2c44 . . 80.83 80.25 81.41
N22 H2c34 O71/1b . . 74.45 73.95 74.94
N22 H2c34 H1c361 . 1_5455 146.13 145.93 146.35
N23 H2c34 N24 . . 71.43 71.16 71.69
N23 H2c34 C33 . . 34.36 34.12 34.59
N23 H2c34 C34 . . 66.34 66.05 66.64
N23 H2c34 C44 . . 101.42 101.09 101.76
N23 H2c34 H1n22 . . 59.91 59.84 59.97
N23 H2c34 H1n23 . . 19.46 19.45 19.47
N23 H2c34 H1n24 . . 72.74 72.54 72.95
N23 H2c34 H1c33 . . 48.03 47.84 48.21
N23 H2c34 H2c33 . . 43.46 43.35 43.56
N23 H2c34 H1c34 . . 98.08 97.86 98.29
N23 H2c34 H1c42 . . 103.99 103.67 104.32
N23 H2c34 H2c44 . . 122.95 122.57 123.34
N23 H2c34 O71/1b . . 96.24 95.47 97.01
N23 H2c34 H1c361 . 1_5455 115.32 113.44 117.18
N24 H2c34 C33 . . 73.74 73.45 74.03
N24 H2c34 C34 . . 43.82 43.69 43.95
N24 H2c34 C44 . . 34.97 34.69 35.24
N24 H2c34 H1n22 . . 83.53 82.94 84.12
N24 H2c34 H1n23 . . 87 86.73 87.27
N24 H2c34 H1n24 . . 13.69 13.51 13.88
N24 H2c34 H1c33 . . 98.2 97.9 98.52
N24 H2c34 H2c33 . . 64.02 63.67 64.37
N24 H2c34 H1c34 . . 67.07 66.94 67.2
N24 H2c34 H1c42 . . 82.15 81.51 82.79
N24 H2c34 H2c44 . . 54.65 54.37 54.93
N24 H2c34 O71/1b . . 141.76 140.88 142.64
N24 H2c34 H1c361 . 1_5455 145.66 145.3 146.07
C33 H2c34 C34 . . 43.98 43.96 44.01
C33 H2c34 C44 . . 108.64 108.25 109.03
C33 H2c34 H1n22 . . 94.26 94.02 94.5
C33 H2c34 H1n23 . . 48.9 48.54 49.26
C33 H2c34 H1n24 . . 66.74 66.39 67.09
C33 H2c34 H1c33 . . 24.85 24.83 24.88
C33 H2c34 H2c33 . . 13.81 13.8 13.82
C33 H2c34 H1c34 . . 67.21 67.12 67.3
C33 H2c34 H1c42 . . 136.71 136.44 136.97
C33 H2c34 H2c44 . . 126.11 125.72 126.51
C33 H2c34 O71/1b . . 116.29 116.06 116.51
C33 H2c34 H1c361 . 1_5455 93.65 91.92 95.37
C34 H2c34 C44 . . 72.61 72.38 72.84
C34 H2c34 H1n22 . . 114.02 113.71 114.32
C34 H2c34 H1n23 . . 85.6 85.29 85.91
C34 H2c34 H1n24 . . 31.07 30.82 31.31
C34 H2c34 H1c33 . . 62.46 62.35 62.58
C34 H2c34 H2c33 . . 30.24 30.19 30.29
C34 H2c34 H1c34 . . 35.2 34.91 35.49
C34 H2c34 H1c42 . . 125.92 125.4 126.45
C34 H2c34 H2c44 . . 84.53 84.27 84.8
C34 H2c34 O71/1b . . 160.25 159.97 160.52
C34 H2c34 H1c361 . 1_5455 105.6 104.51 106.7
C44 H2c34 H1n22 . . 83.14 82.52 83.77
C44 H2c34 H1n23 . . 111.53 111.17 111.9
C44 H2c34 H1n24 . . 43.09 42.83 43.35
C44 H2c34 H1c33 . . 132.73 132.32 133.14
C44 H2c34 H2c33 . . 98.07 97.59 98.55
C44 H2c34 H1c34 . . 79.31 79.17 79.46
C44 H2c34 H1c42 . . 56.84 56.47 57.22
C44 H2c34 H2c44 . . 21.54 21.47 21.62
C44 H2c34 O71/1b . . 122.12 121.91 122.36
C44 H2c34 H1c361 . 1_5455 139.2 137.4 141.02
H1n22 H2c34 H1n23 . . 48.41 48.35 48.47
H1n22 H2c34 H1n24 . . 95.81 95.26 96.36
H1n22 H2c34 H1c33 . . 101.57 101.04 102.1
H1n22 H2c34 H2c33 . . 102.14 102.06 102.22
H1n22 H2c34 H1c34 . . 148.35 148 148.7
H1n22 H2c34 H1c42 . . 46.93 46.57 47.27
H1n22 H2c34 H2c44 . . 94.31 93.55 95.08
H1n22 H2c34 O71/1b . . 59.77 59.33 60.19
H1n22 H2c34 H1c361 . 1_5455 129.9 129.87 129.94
H1n23 H2c34 H1n24 . . 90.63 90.48 90.79
H1n23 H2c34 H1c33 . . 53.39 52.96 53.82
H1n23 H2c34 H2c33 . . 60.47 60.25 60.69
H1n23 H2c34 H1c34 . . 115.68 115.39 115.96
H1n23 H2c34 H1c42 . . 95.29 94.99 95.6
H1n23 H2c34 H2c44 . . 131.59 131.07 132.12
H1n23 H2c34 O71/1b . . 76.79 76.03 77.56
H1n23 H2c34 H1c361 . 1_5455 108.87 107.29 110.44
H1n24 H2c34 H1c33 . . 89.83 89.44 90.23
H1n24 H2c34 H2c33 . . 55.15 54.72 55.58
H1n24 H2c34 H1c34 . . 53.86 53.56 54.15
H1n24 H2c34 H1c42 . . 94.95 94.34 95.57
H1n24 H2c34 H2c44 . . 59.49 59.27 59.71
H1n24 H2c34 O71/1b . . 155.11 154.21 156
H1n24 H2c34 H1c361 . 1_5455 132.31 131.7 132.91
H1c33 H2c34 H2c33 . . 34.7 34.6 34.79
H1c33 H2c34 H1c34 . . 72.7 72.57 72.82
H1c33 H2c34 H1c42 . . 148.42 148.21 148.63
H1c33 H2c34 H2c44 . . 146.85 146.51 147.2
H1c33 H2c34 O71/1b . . 99.27 99.07 99.47
H1c33 H2c34 H1c361 . 1_5455 70.66 68.79 72.52
H2c33 H2c34 H1c34 . . 55.21 55.13 55.3
H2c33 H2c34 H1c42 . . 137.89 137.22 138.57
H2c33 H2c34 H2c44 . . 113.61 113.19 114.03
H2c33 H2c34 O71/1b . . 130.06 129.85 130.27
H2c33 H2c34 H1c361 . 1_5455 96.86 95.54 98.19
H1c34 H2c34 H1c42 . . 133.72 133.26 134.19
H1c34 H2c34 H2c44 . . 78.51 78.41 78.61
H1c34 H2c34 O71/1b . . 151.03 150.18 151.88
H1c34 H2c34 H1c361 . 1_5455 78.62 78.36 78.87
H1c42 H2c34 H2c44 . . 55.33 54.88 55.77
H1c42 H2c34 O71/1b . . 65.49 65.22 65.77
H1c42 H2c34 H1c361 . 1_5455 124.52 122.67 126.36
H2c44 H2c34 O71/1b . . 113.85 113.71 113.98
H2c44 H2c34 H1c361 . 1_5455 119.43 117.32 121.58
O71/1b H2c34 H1c361 . 1_5455 72.5 71.62 73.36
N25 H1c35 C32 . . 72.74 72.38 73.1
N25 H1c35 C35 . . 43.88 43.85 43.91
N25 H1c35 C45 . . 31.85 31.63 32.07
N25 H1c35 H1n25 . . 23.42 23.34 23.5
N25 H1c35 H1c31 . 1_6555 133.89 133.46 134.33
N25 H1c35 H1c32 . . 94.67 94.16 95.18
N25 H1c35 H2c32 . . 74.18 73.73 74.64
N25 H1c35 H2c35 . . 66.83 66.71 66.94
N25 H1c35 H2c45 . . 51.67 51.49 51.84
N25 H1c35 C331 . . 146.84 146.47 147.16
N25 H1c35 H1c331 . . 165.48 164.77 166.06
N25 H1c35 H2c331 . . 131.02 130.39 131.62
N25 H1c35 H1c341 . . 123.8 122.86 124.74
N25 H1c35 O71/1a1 . 1_4555 79.51 78.91 80.09
C32 H1c35 C35 . . 44.07 44 44.14
C32 H1c35 C45 . . 102.4 102.25 102.54
C32 H1c35 H1n25 . . 76.06 75.53 76.6
C32 H1c35 H1c31 . 1_6555 85.68 84.93 86.43
C32 H1c35 H1c32 . . 23.61 23.49 23.74
C32 H1c35 H2c32 . . 24.7 24.61 24.8
C32 H1c35 H2c35 . . 66.99 66.95 67.04
C32 H1c35 H2c45 . . 118.53 118.37 118.7
C32 H1c35 C331 . . 111.35 109.29 113.42
C32 H1c35 H1c331 . . 111.93 109.94 113.92
C32 H1c35 H2c331 . . 121.15 118.7 123.61
C32 H1c35 H1c341 . . 71.38 69.83 72.94
C32 H1c35 O71/1a1 . 1_4555 118.08 117.16 118.99
C35 H1c35 C45 . . 63.68 63.52 63.84
C35 H1c35 H1n25 . . 62.2 62.06 62.35
C35 H1c35 H1c31 . 1_6555 92.82 92.37 93.29
C35 H1c35 H1c32 . . 57.95 57.63 58.28
C35 H1c35 H2c32 . . 62.16 61.9 62.4
C35 H1c35 H2c35 . . 34.21 33.86 34.55
C35 H1c35 H2c45 . . 75.77 75.59 75.94
C35 H1c35 C331 . . 155.04 153.03 157.06
C35 H1c35 H1c331 . . 148.19 146.38 150
C35 H1c35 H2c331 . . 162.56 160.71 164.39
C35 H1c35 H1c341 . . 115.36 113.9 116.82
C35 H1c35 O71/1a1 . 1_4555 121.65 121.22 122.07
C45 H1c35 H1n25 . . 44.22 44.04 44.41
C45 H1c35 H1c31 . 1_6555 126.99 126.41 127.59
C45 H1c35 H1c32 . . 121.32 120.98 121.66
C45 H1c35 H2c32 . . 105.97 105.73 106.22
C45 H1c35 H2c35 . . 68.41 68.21 68.61
C45 H1c35 H2c45 . . 20.17 20.11 20.22
C45 H1c35 C331 . . 139.32 137.68 140.95
C45 H1c35 H1c331 . . 145.56 143.57 147.57
C45 H1c35 H2c331 . . 121.8 120.04 123.57
C45 H1c35 H1c341 . . 148.37 148.14 148.63
C45 H1c35 O71/1a1 . 1_4555 74.88 74.1 75.66
H1n25 H1c35 H1c31 . 1_6555 155.01 154.42 155.58
H1n25 H1c35 H1c32 . . 99.67 99.01 100.33
H1n25 H1c35 H2c32 . . 67.22 66.64 67.82
H1n25 H1c35 H2c35 . . 89.67 89.47 89.87
H1n25 H1c35 H2c45 . . 63.49 63.34 63.64
H1n25 H1c35 C331 . . 123.59 123.32 123.83
H1n25 H1c35 H1c331 . . 142.5 142.19 142.83
H1n25 H1c35 H2c331 . . 108.91 108.58 109.25
H1n25 H1c35 H1c341 . . 105.46 104.9 106.01
H1n25 H1c35 O71/1a1 . 1_4555 59.46 59 59.92
H1c31 H1c35 H1c32 1_6555 . 63.42 62.6 64.24
H1c31 H1c35 H2c32 1_6555 . 102.05 101.28 102.82
H1c31 H1c35 H2c35 1_6555 . 67.28 66.97 67.62
H1c31 H1c35 H2c45 1_6555 . 113.09 112.4 113.78
H1c31 H1c35 C331 1_6555 . 78.77 78.44 79.07
H1c31 H1c35 H1c331 1_6555 . 60.52 60.22 60.84
H1c31 H1c35 H2c331 1_6555 . 95.02 94.7 95.28
H1c31 H1c35 H1c341 1_6555 . 84.13 83.26 85
H1c31 H1c35 O71/1a1 1_6555 1_4555 145.52 145.33 145.69
H1c32 H1c35 H2c32 . . 39.91 39.88 39.95
H1c32 H1c35 H2c35 . . 67.37 67.05 67.69
H1c32 H1c35 H2c45 . . 132.56 132.19 132.92
H1c32 H1c35 C331 . . 97.63 95.56 99.7
H1c32 H1c35 H1c331 . . 92.62 90.73 94.49
H1c32 H1c35 H2c331 . . 112.5 109.98 115
H1c32 H1c35 H1c341 . . 63.66 61.95 65.37
H1c32 H1c35 O71/1a1 . 1_4555 132.95 131.78 134.11
H2c32 H1c35 H2c35 . . 90.51 90.34 90.69
H2c32 H1c35 H2c45 . . 125.81 125.55 126.07
H2c32 H1c35 C331 . . 96.35 94.65 98.04
H2c32 H1c35 H1c331 . . 104.2 102.45 105.94
H2c32 H1c35 H2c331 . . 100.95 98.84 103.05
H2c32 H1c35 H1c341 . . 55.75 54.5 57.01
H2c32 H1c35 O71/1a1 . 1_4555 94.93 93.9 95.95
H2c35 H1c35 H2c45 . . 68.51 68.16 68.86
H2c35 H1c35 C331 . . 146.02 145.44 146.57
H2c35 H1c35 H1c331 . . 127.54 127.14 127.93
H2c35 H1c35 H2c331 . . 160.68 160.08 161.19
H2c35 H1c35 H1c341 . . 130.4 128.94 131.86
H2c35 H1c35 O71/1a1 . 1_4555 142.95 142.07 143.81
H2c45 H1c35 C331 . . 129.17 127.32 131.02
H2c45 H1c35 H1c331 . . 128.57 126.58 130.58
H2c45 H1c35 H2c331 . . 114.91 112.8 117.03
H2c45 H1c35 H1c341 . . 159.79 158.93 160.65
H2c45 H1c35 O71/1a1 . 1_4555 78.82 78 79.64
C331 H1c35 H1c331 . . 18.95 18.82 19.08
C331 H1c35 H2c331 . . 18.17 17.94 18.38
C331 H1c35 H1c341 . . 40.94 40.39 41.5
C331 H1c35 O71/1a1 . 1_4555 69.61 69.09 70.15
H1c331 H1c35 H2c331 . . 34.6 34.24 34.97
H1c331 H1c35 H1c341 . . 49.76 49.05 50.47
H1c331 H1c35 O71/1a1 . 1_4555 86.41 85.92 86.87
H2c331 H1c35 H1c341 . . 50.37 49.47 51.25
H2c331 H1c35 O71/1a1 . 1_4555 52 51.41 52.62
H1c341 H1c35 O71/1a1 . 1_4555 81 80.3 81.7
N22 H2c35 N23 . . 62.43 62.32 62.53
N22 H2c35 N25 . . 70.05 69.45 70.65
N22 H2c35 C32 . . 34.79 34.74 34.84
N22 H2c35 C35 . . 66.89 66.57 67.2
N22 H2c35 C43 . . 91.57 91.27 91.86
N22 H2c35 C45 . . 100.14 99.52 100.75
N22 H2c35 H1n22 . . 19.62 19.44 19.8
N22 H2c35 H1n23 . . 60.52 60.47 60.58
N22 H2c35 H1n25 . . 70.57 70 71.15
N22 H2c35 H1c31 . 1_6555 112.36 111.04 113.68
N22 H2c35 H1c32 . . 48.32 48.29 48.35
N22 H2c35 H2c32 . . 43.78 43.7 43.86
N22 H2c35 H1c35 . . 98.03 97.8 98.27
N22 H2c35 H1c43 . . 107.27 106.97 107.56
N22 H2c35 H2c45 . . 121.33 120.68 121.98
N22 H2c35 O71/3a . . 101.64 100.99 102.29
N22 H2c35 O91/1a1 . . 173.08 172.54 173.52
N23 H2c35 N25 . . 69.25 68.95 69.54
N23 H2c35 C32 . . 96.17 96.13 96.21
N23 H2c35 C35 . . 105.64 105.49 105.79
N23 H2c35 C43 . . 30.49 30.3 30.68
N23 H2c35 C45 . . 68.65 68.37 68.92
N23 H2c35 H1n22 . . 56.43 56.29 56.58
N23 H2c35 H1n23 . . 17.11 16.87 17.34
N23 H2c35 H1n25 . . 81.73 81.42 82.04
N23 H2c35 H1c31 . 1_6555 146.32 146.07 146.57
N23 H2c35 H1c32 . . 109.1 108.92 109.28
N23 H2c35 H2c32 . . 100.69 100.45 100.94
N23 H2c35 H1c35 . . 135.87 135.52 136.22
N23 H2c35 H1c43 . . 44.84 44.65 45.04
N23 H2c35 H2c45 . . 83.1 82.83 83.36
N23 H2c35 O71/3a . . 77.84 77.18 78.51
N23 H2c35 O91/1a1 . . 116.48 115.32 117.64
N25 H2c35 C32 . . 72.74 72.38 73.11
N25 H2c35 C35 . . 43.88 43.84 43.9
N25 H2c35 C43 . . 69.08 68.85 69.3
N25 H2c35 C45 . . 34.46 34.28 34.64
N25 H2c35 H1n22 . . 86.07 85.29 86.85
N25 H2c35 H1n23 . . 85.06 84.52 85.59
N25 H2c35 H1n25 . . 13.5 13.41 13.58
N25 H2c35 H1c31 . 1_6555 143.15 142.78 143.52
N25 H2c35 H1c32 . . 97.18 96.79 97.58
N25 H2c35 H2c32 . . 63.13 62.75 63.52
N25 H2c35 H1c35 . . 66.83 66.72 66.95
N25 H2c35 H1c43 . . 84.01 83.72 84.3
N25 H2c35 H2c45 . . 53.21 53.13 53.3
N25 H2c35 O71/3a . . 146.19 145.19 147.2
N25 H2c35 O91/1a1 . . 103.13 102.48 103.77
C32 H2c35 C35 . . 44.07 44 44.14
C32 H2c35 C43 . . 122.73 122.53 122.92
C32 H2c35 C45 . . 107.03 106.77 107.29
C32 H2c35 H1n22 . . 49.15 48.95 49.35
C32 H2c35 H1n23 . . 95.25 95.19 95.3
C32 H2c35 H1n25 . . 65.02 64.59 65.45
C32 H2c35 H1c31 . 1_6555 89.38 88.35 90.41
C32 H2c35 H1c32 . . 24.75 24.65 24.85
C32 H2c35 H2c32 . . 13.8 13.79 13.81
C32 H2c35 H1c35 . . 66.99 66.95 67.04
C32 H2c35 H1c43 . . 140.36 140.1 140.63
C32 H2c35 H2c45 . . 122.49 122.09 122.89
C32 H2c35 O71/3a . . 119.56 118.65 120.48
C32 H2c35 O91/1a1 . . 143.7 142.2 145.19
C35 H2c35 C43 . . 112.89 112.69 113.09
C35 H2c35 C45 . . 71.14 70.98 71.29
C35 H2c35 H1n22 . . 86.21 85.78 86.65
C35 H2c35 H1n23 . . 116.49 116.3 116.68
C35 H2c35 H1n25 . . 30.83 30.78 30.91
C35 H2c35 H1c31 . 1_6555 101.37 100.84 101.9
C35 H2c35 H1c32 . . 62.37 62.2 62.54
C35 H2c35 H2c32 . . 30.31 30.25 30.38
C35 H2c35 H1c35 . . 34.21 33.86 34.55
C35 H2c35 H1c43 . . 127.42 127.11 127.74
C35 H2c35 H2c45 . . 80.56 80.19 80.94
C35 H2c35 O71/3a . . 163.04 162.06 164.04
C35 H2c35 O91/1a1 . . 107.87 106.34 109.41
C43 H2c35 C45 . . 50.39 50.18 50.59
C43 H2c35 H1n22 . . 86.88 86.56 87.21
C43 H2c35 H1n23 . . 41.42 41.24 41.59
C43 H2c35 H1n25 . . 82.4 82.22 82.58
C43 H2c35 H1c31 . 1_6555 144.05 143.47 144.62
C43 H2c35 H1c32 . . 139.38 139.07 139.69
C43 H2c35 H2c32 . . 122.59 122.39 122.8
C43 H2c35 H1c35 . . 128.01 127.59 128.44
C43 H2c35 H1c43 . . 18.38 18.23 18.53
C43 H2c35 H2c45 . . 57.5 57.31 57.7
C43 H2c35 O71/3a . . 78.73 77.96 79.51
C43 H2c35 O91/1a1 . . 86.47 85.6 87.35
C45 H2c35 H1n22 . . 111.15 110.43 111.87
C45 H2c35 H1n23 . . 85.31 84.87 85.74
C45 H2c35 H1n25 . . 42.79 42.59 42.99
C45 H2c35 H1c31 . 1_6555 140.74 140.25 141.24
C45 H2c35 H1c32 . . 131 130.72 131.28
C45 H2c35 H2c32 . . 96.37 96.07 96.67
C45 H2c35 H1c35 . . 77.63 77.41 77.85
C45 H2c35 H1c43 . . 58.22 57.94 58.5
C45 H2c35 H2c45 . . 21.29 21.19 21.4
C45 H2c35 O71/3a . . 124.65 123.84 125.45
C45 H2c35 O91/1a1 . . 73.58 73.17 73.98
H1n22 H2c35 H1n23 . . 48.62 48.51 48.74
H1n22 H2c35 H1n25 . . 88.82 88.11 89.52
H1n22 H2c35 H1c31 . 1_6555 106.55 105.23 107.87
H1n22 H2c35 H1c32 . . 53.34 53.2 53.49
H1n22 H2c35 H2c32 . . 60.71 60.52 60.9
H1n22 H2c35 H1c35 . . 115.66 115.33 116
H1n22 H2c35 H1c43 . . 98.72 98.49 98.96
H1n22 H2c35 H2c45 . . 131.91 131.19 132.62
H1n22 H2c35 O71/3a . . 82.04 81.37 82.72
H1n22 H2c35 O91/1a1 . . 165.85 164.68 167.01
H1n23 H2c35 H1n25 . . 96.77 96.19 97.35
H1n23 H2c35 H1c31 . 1_6555 129.42 128.95 129.91
H1n23 H2c35 H1c32 . . 101.54 101.32 101.76
H1n23 H2c35 H2c32 . . 103.43 103.24 103.62
H1n23 H2c35 H1c35 . . 149.86 149.37 150.35
H1n23 H2c35 H1c43 . . 50.21 50.06 50.36
H1n23 H2c35 H2c45 . . 97.96 97.6 98.31
H1n23 H2c35 O71/3a . . 63.43 62.84 64
H1n23 H2c35 O91/1a1 . . 120.67 119.31 122.03
H1n25 H2c35 H1c31 . 1_6555 129.85 129.5 130.21
H1n25 H2c35 H1c32 . . 88.28 87.86 88.7
H1n25 H2c35 H2c32 . . 53.61 53.17 54.06
H1n25 H2c35 H1c35 . . 54.14 54.03 54.25
H1n25 H2c35 H1c43 . . 96.65 96.4 96.9
H1n25 H2c35 H2c45 . . 57.96 57.79 58.11
H1n25 H2c35 O71/3a . . 159.41 158.5 160.32
H1n25 H2c35 O91/1a1 . . 102.64 101.89 103.39
H1c31 H2c35 H1c32 1_6555 . 66.77 65.62 67.91
H1c31 H2c35 H2c32 1_6555 . 92.54 91.76 93.32
H1c31 H2c35 H1c35 1_6555 . 76.6 76.29 76.92
H1c31 H2c35 H1c43 1_6555 . 126.17 125.64 126.71
H1c31 H2c35 H2c45 1_6555 . 121.32 120.72 121.92
H1c31 H2c35 O71/3a 1_6555 . 70.65 70.02 71.25
H1c31 H2c35 O91/1a1 1_6555 . 72.5 71.66 73.36
H1c32 H2c35 H2c32 . . 34.67 34.64 34.69
H1c32 H2c35 H1c35 . . 72.84 72.57 73.12
H1c32 H2c35 H1c43 . . 151.65 151.28 152.02
H1c32 H2c35 H2c45 . . 142.75 142.43 143.08
H1c32 H2c35 O71/3a . . 100.72 99.75 101.69
H1c32 H2c35 O91/1a1 . . 134.12 132.99 135.23
H2c32 H2c35 H1c35 . . 54.96 54.81 55.12
H2c32 H2c35 H1c43 . . 140.95 140.59 141.32
H2c32 H2c35 H2c45 . . 109.77 109.35 110.18
H2c32 H2c35 O71/3a . . 133.14 132.2 134.09
H2c32 H2c35 O91/1a1 . . 133.03 131.67 134.39
H1c35 H2c35 H1c43 . . 131.79 131.32 132.26
H1c35 H2c35 H2c45 . . 74.36 74.07 74.65
H1c35 H2c35 O71/3a . . 146.24 145.29 147.2
H1c35 H2c35 O91/1a1 . . 78.13 76.62 79.65
H1c43 H2c35 H2c45 . . 57.45 57.27 57.63
H1c43 H2c35 O71/3a . . 66.83 66.16 67.5
H1c43 H2c35 O91/1a1 . . 72.02 70.95 73.09
H2c45 H2c35 O71/3a . . 116.38 115.77 117
H2c45 H2c35 O91/1a1 . . 52.32 51.85 52.77
O71/3a H2c35 O91/1a1 . . 84.43 83.58 85.27
N26 H1c36 C31 . . 74 73.69 74.31
N26 H1c36 C36 . . 43.84 43.77 43.91
N26 H1c36 C46 . . 31.9 31.67 32.14
N26 H1c36 H1n26 . . 23.73 23.57 23.9
N26 H1c36 H1c31 . . 96.12 95.79 96.45
N26 H1c36 H2c31 . . 74.52 74.06 74.99
N26 H1c36 H1c32 . 1_4555 130.84 129.98 131.68
N26 H1c36 H2c36 . . 67.14 67.03 67.24
N26 H1c36 H2c46 . . 51.34 51.09 51.58
N26 H1c36 C341 . 1_4555 148.05 147.74 148.35
N26 H1c36 H1c331 . 1_4555 125.12 123.94 126.31
N26 H1c36 H1c341 . 1_4555 166.36 166.04 166.66
N26 H1c36 H2c341 . 1_4555 131.36 130.85 131.83
N26 H1c36 O71/1b1 . 1_4555 81.67 81.24 82.1
C31 H1c36 C36 . . 44.08 43.98 44.19
C31 H1c36 C46 . . 103.19 102.81 103.58
C31 H1c36 H1n26 . . 78.15 77.92 78.38
C31 H1c36 H1c31 . . 23.79 23.7 23.88
C31 H1c36 H2c31 . . 24.41 24.33 24.49
C31 H1c36 H1c32 . 1_4555 84.75 83.97 85.5
C31 H1c36 H2c36 . . 67.34 67.29 67.39
C31 H1c36 H2c46 . . 117.42 117.04 117.8
C31 H1c36 C341 . 1_4555 112.03 109.86 114.2
C31 H1c36 H1c331 . 1_4555 71.51 70.23 72.79
C31 H1c36 H1c341 . 1_4555 112.8 110.42 115.18
C31 H1c36 H2c341 . 1_4555 122.02 119.67 124.37
C31 H1c36 O71/1b1 . 1_4555 115.44 114.52 116.36
C36 H1c36 C46 . . 63.43 63.22 63.64
C36 H1c36 H1n26 . . 62.56 62.28 62.85
C36 H1c36 H1c31 . . 58.65 58.58 58.72
C36 H1c36 H2c31 . . 61.04 60.9 61.18
C36 H1c36 H1c32 . 1_4555 90.86 90.26 91.43
C36 H1c36 H2c36 . . 35.35 34.97 35.73
C36 H1c36 H2c46 . . 73.93 73.6 74.27
C36 H1c36 C341 . 1_4555 155.71 153.58 157.85
C36 H1c36 H1c331 . 1_4555 115.43 113.99 116.89
C36 H1c36 H1c341 . 1_4555 148.64 147.36 149.85
C36 H1c36 H2c341 . 1_4555 163.14 160.99 165.24
C36 H1c36 O71/1b1 . 1_4555 122.15 121.93 122.34
C46 H1c36 H1n26 . . 44.51 44.27 44.76
C46 H1c36 H1c31 . . 121.97 121.75 122.19
C46 H1c36 H2c31 . . 106.43 105.73 107.12
C46 H1c36 H1c32 . 1_4555 122.52 121.31 123.71
C46 H1c36 H2c36 . . 67.52 67.52 67.52
C46 H1c36 H2c46 . . 20.12 20.11 20.13
C46 H1c36 C341 . 1_4555 139.57 138.01 141.12
C46 H1c36 H1c331 . 1_4555 150.35 149.73 150.99
C46 H1c36 H1c341 . 1_4555 143.99 141.93 146.05
C46 H1c36 H2c341 . 1_4555 122.08 120.28 123.86
C46 H1c36 O71/1b1 . 1_4555 80.24 79.11 81.38
H1n26 H1c36 H1c31 . . 101.93 101.6 102.26
H1n26 H1c36 H2c31 . . 68.49 68.08 68.91
H1n26 H1c36 H1c32 . 1_4555 153.22 152.67 153.75
H1n26 H1c36 H2c36 . . 90.46 90.39 90.52
H1n26 H1c36 H2c46 . . 64.13 63.89 64.38
H1n26 H1c36 C341 . 1_4555 124.52 124.12 124.93
H1n26 H1c36 H1c331 . 1_4555 106.9 105.88 107.93
H1n26 H1c36 H1c341 . 1_4555 143.55 143.06 144.03
H1n26 H1c36 H2c341 . 1_4555 108.95 108.56 109.35
H1n26 H1c36 O71/1b1 . 1_4555 59.98 59.68 60.29
H1c31 H1c36 H2c31 . . 40.19 40.05 40.32
H1c31 H1c36 H1c32 . 1_4555 62.95 61.87 64.02
H1c31 H1c36 H2c36 . . 67.88 67.72 68.03
H1c31 H1c36 H2c46 . . 130.47 130.36 130.59
H1c31 H1c36 C341 . 1_4555 97.55 95.64 99.46
H1c31 H1c36 H1c331 . 1_4555 63.38 62.57 64.2
H1c31 H1c36 H1c341 . 1_4555 92.8 90.67 94.93
H1c31 H1c36 H2c341 . 1_4555 112.69 110.49 114.88
H1c31 H1c36 O71/1b1 . 1_4555 128.83 127.78 129.86
H2c31 H1c36 H1c32 . 1_4555 102.59 101.33 103.82
H2c31 H1c36 H2c36 . . 90.32 90.14 90.5
H2c31 H1c36 H2c46 . . 125.45 124.75 126.15
H2c31 H1c36 C341 . 1_4555 98.31 96.03 100.6
H2c31 H1c36 H1c331 . 1_4555 56.88 55.26 58.5
H2c31 H1c36 H1c341 . 1_4555 106.61 103.94 109.28
H2c31 H1c36 H2c341 . 1_4555 102.72 100.4 105.03
H2c31 H1c36 O71/1b1 . 1_4555 91.8 90.74 92.85
H1c32 H1c36 H2c36 1_4555 . 63.8 62.9 64.7
H1c32 H1c36 H2c46 1_4555 . 107.47 106.22 108.71
H1c32 H1c36 C341 1_4555 1_4555 80.94 80.19 81.66
H1c32 H1c36 H1c331 1_4555 1_4555 86.59 85.84 87.33
H1c32 H1c36 H1c341 1_4555 1_4555 62.5 61.94 63.04
H1c32 H1c36 H2c341 1_4555 1_4555 97.52 96.75 98.24
H1c32 H1c36 O71/1b1 1_4555 1_4555 146.75 145.9 147.53
H2c36 H1c36 H2c46 . . 65.19 65.02 65.35
H2c36 H1c36 C341 . 1_4555 144.72 144.46 145.04
H2c36 H1c36 H1c331 . 1_4555 130.53 129.81 131.25
H2c36 H1c36 H1c341 . 1_4555 125.94 125.47 126.39
H2c36 H1c36 H2c341 . 1_4555 159.42 158.72 160.11
H2c36 H1c36 O71/1b1 . 1_4555 146.89 145.99 147.78
H2c46 H1c36 C341 . 1_4555 130.32 128.34 132.29
H2c46 H1c36 H1c331 . 1_4555 163.46 162.97 163.94
H2c46 H1c36 H1c341 . 1_4555 127.5 125.29 129.71
H2c46 H1c36 H2c341 . 1_4555 116.79 114.54 119.03
H2c46 H1c36 O71/1b1 . 1_4555 87.08 85.61 88.56
C341 H1c36 H1c331 1_4555 1_4555 41.72 40.94 42.5
C341 H1c36 H1c341 1_4555 1_4555 19.23 18.97 19.48
C341 H1c36 H2c341 1_4555 1_4555 18.54 18.22 18.87
C341 H1c36 O71/1b1 1_4555 1_4555 67.3 66.89 67.72
H1c331 H1c36 H1c341 1_4555 1_4555 51.18 50.18 52.18
H1c331 H1c36 H2c341 1_4555 1_4555 51.02 49.83 52.21
H1c331 H1c36 O71/1b1 1_4555 1_4555 76.41 75.38 77.43
H1c341 H1c36 H2c341 1_4555 1_4555 35.1 34.75 35.44
H1c341 H1c36 O71/1b1 1_4555 1_4555 84.79 84.33 85.25
H2c341 H1c36 O71/1b1 1_4555 1_4555 49.71 49.33 50.09
N21 H2c36 N24 . . 62.12 61.97 62.27
N21 H2c36 N26 . . 71.78 71.6 71.94
N21 H2c36 C31 . . 34.86 34.72 35
N21 H2c36 C36 . . 66.8 66.42 67.19
N21 H2c36 C46 . . 101.95 101.7 102.2
N21 H2c36 H1n21 . . 19.92 19.58 20.25
N21 H2c36 H1n24 . . 60.55 60.39 60.71
N21 H2c36 H1n26 . . 72.89 72.69 73.08
N21 H2c36 H1c31 . . 48.36 48.21 48.51
N21 H2c36 H2c31 . . 43.52 43.41 43.63
N21 H2c36 H1c32 . 1_4555 111.96 110.83 113.09
N21 H2c36 H1c36 . . 98.7 98.55 98.85
N21 H2c36 H1c44 . . 104.51 104.26 104.75
N21 H2c36 H2c46 . . 123.35 123.09 123.61
N21 H2c36 O71/3b . 1_4555 97.77 97 98.54
N24 H2c36 N26 . . 67.85 67.63 68.07
N24 H2c36 C31 . . 95.56 95.31 95.81
N24 H2c36 C36 . . 103.4 103.28 103.52
N24 H2c36 C46 . . 67.15 66.9 67.39
N24 H2c36 H1n21 . . 56.45 56.26 56.64
N24 H2c36 H1n24 . . 16.92 16.8 17.04
N24 H2c36 H1n26 . . 80.68 80.51 80.85
N24 H2c36 H1c31 . . 109.3 109.05 109.54
N24 H2c36 H2c31 . . 99.14 98.74 99.54
N24 H2c36 H1c32 . 1_4555 143.61 143.03 144.2
N24 H2c36 H1c36 . . 134.69 134.46 134.93
N24 H2c36 H1c44 . . 42.45 42.31 42.6
N24 H2c36 H2c46 . . 80.37 80.08 80.65
N24 H2c36 O71/3b . 1_4555 75.64 75.56 75.7
N26 H2c36 C31 . . 74 73.69 74.31
N26 H2c36 C36 . . 43.84 43.77 43.91
N26 H2c36 C46 . . 35.1 34.83 35.37
N26 H2c36 H1n21 . . 87.76 87.62 87.9
N26 H2c36 H1n24 . . 83.88 83.7 84.05
N26 H2c36 H1n26 . . 13.68 13.65 13.71
N26 H2c36 H1c31 . . 98.38 97.92 98.85
N26 H2c36 H2c31 . . 63.82 63.43 64.22
N26 H2c36 H1c32 . 1_4555 147.65 146.68 148.61
N26 H2c36 H1c36 . . 67.14 67.03 67.24
N26 H2c36 H1c44 . . 82.08 81.69 82.47
N26 H2c36 H2c46 . . 54.71 54.45 54.98
N26 H2c36 O71/3b . 1_4555 142.75 142.46 143.03
C31 H2c36 C36 . . 44.08 43.98 44.19
C31 H2c36 C46 . . 109 108.52 109.47
C31 H2c36 H1n21 . . 49.74 49.49 50
C31 H2c36 H1n24 . . 95.41 95.12 95.69
C31 H2c36 H1n26 . . 66.74 66.47 67
C31 H2c36 H1c31 . . 24.78 24.64 24.92
C31 H2c36 H2c31 . . 13.79 13.78 13.8
C31 H2c36 H1c32 . 1_4555 91.37 89.87 92.88
C31 H2c36 H1c36 . . 67.34 67.29 67.39
C31 H2c36 H1c44 . . 137.6 137.28 137.92
C31 H2c36 H2c46 . . 126.27 125.8 126.75
C31 H2c36 O71/3b . 1_4555 117.76 116.92 118.6
C36 H2c36 C46 . . 72.58 72.3 72.85
C36 H2c36 H1n21 . . 86.51 85.93 87.1
C36 H2c36 H1n24 . . 114.82 114.58 115.05
C36 H2c36 H1n26 . . 31 30.93 31.07
C36 H2c36 H1c31 . . 62.53 62.31 62.75
C36 H2c36 H2c31 . . 30.31 30.22 30.41
C36 H2c36 H1c32 . 1_4555 106.27 105.16 107.37
C36 H2c36 H1c36 . . 35.35 34.98 35.73
C36 H2c36 H1c44 . . 125.84 125.5 126.18
C36 H2c36 H2c46 . . 84.43 83.99 84.87
C36 H2c36 O71/3b . 1_4555 161.84 161.07 162.61
C46 H2c36 H1n21 . . 112.35 112.04 112.66
C46 H2c36 H1n24 . . 83.26 82.94 83.57
C46 H2c36 H1n26 . . 43.3 43.02 43.57
C46 H2c36 H1c31 . . 132.94 132.36 133.53
C46 H2c36 H2c31 . . 97.98 97.4 98.56
C46 H2c36 H1c32 . 1_4555 142.58 142.11 143.04
C46 H2c36 H1c36 . . 79.01 78.86 79.15
C46 H2c36 H1c44 . . 56.6 56.4 56.8
C46 H2c36 H2c46 . . 21.42 21.4 21.43
C46 H2c36 O71/3b . 1_4555 121.91 121.25 122.57
H1n21 H2c36 H1n24 . . 48.86 48.51 49.22
H1n21 H2c36 H1n26 . . 91.23 91.06 91.41
H1n21 H2c36 H1c31 . . 53.94 53.71 54.17
H1n21 H2c36 H2c31 . . 61 60.8 61.21
H1n21 H2c36 H1c32 . 1_4555 104.8 103.9 105.69
H1n21 H2c36 H1c36 . . 116.68 116.43 116.94
H1n21 H2c36 H1c44 . . 95.7 95.45 95.95
H1n21 H2c36 H2c46 . . 132.17 131.83 132.51
H1n21 H2c36 O71/3b . 1_4555 77.86 76.82 78.89
H1n24 H2c36 H1n26 . . 96.12 95.99 96.24
H1n24 H2c36 H1c31 . . 102.61 102.18 103.04
H1n24 H2c36 H2c31 . . 102.72 102.41 103.03
H1n24 H2c36 H1c32 . 1_4555 126.86 126.43 127.31
H1n24 H2c36 H1c36 . . 149.13 149.02 149.24
H1n24 H2c36 H1c44 . . 46.87 46.61 47.13
H1n24 H2c36 H2c46 . . 94.09 93.62 94.56
H1n24 H2c36 O71/3b . 1_4555 60.75 60.47 61.04
H1n26 H2c36 H1c31 . . 89.78 89.34 90.22
H1n26 H2c36 H2c31 . . 54.83 54.49 55.17
H1n26 H2c36 H1c32 . 1_4555 134.13 133.14 135.12
H1n26 H2c36 H1c36 . . 54.04 53.9 54.18
H1n26 H2c36 H1c44 . . 94.89 94.51 95.27
H1n26 H2c36 H2c46 . . 59.71 59.42 59.99
H1n26 H2c36 O71/3b . 1_4555 156.17 155.94 156.41
H1c31 H2c36 H2c31 . . 34.97 34.88 35.06
H1c31 H2c36 H1c32 . 1_4555 67.97 66.48 69.46
H1c31 H2c36 H1c36 . . 72.78 72.55 73.01
H1c31 H2c36 H1c44 . . 149.42 149.25 149.6
H1c31 H2c36 H2c46 . . 146.76 146.18 147.35
H1c31 H2c36 O71/3b . 1_4555 100.31 99.49 101.12
H2c31 H2c36 H1c32 . 1_4555 95.99 94.31 97.69
H2c31 H2c36 H1c36 . . 55.71 55.63 55.79
H2c31 H2c36 H1c44 . . 137.94 137.27 138.61
H2c31 H2c36 H2c46 . . 113.49 112.99 114
H2c31 H2c36 O71/3b . 1_4555 131.53 130.69 132.38
H1c32 H2c36 H1c36 1_4555 . 80.66 79.84 81.47
H1c32 H2c36 H1c44 1_4555 . 124.9 123.99 125.81
H1c32 H2c36 H2c46 1_4555 . 122.82 122.2 123.46
H1c32 H2c36 O71/3b 1_4555 1_4555 69.59 68.89 70.28
H1c36 H2c36 H1c44 . . 132.97 132.67 133.27
H1c36 H2c36 H2c46 . . 78.13 77.89 78.38
H1c36 H2c36 O71/3b . 1_4555 149.66 149.37 149.97
H1c44 H2c36 H2c46 . . 54.91 54.59 55.22
H1c44 H2c36 O71/3b . 1_4555 65.7 65.14 66.26
H2c46 H2c36 O71/3b . 1_4555 112.92 111.94 113.91
N21 H1c41 C41 . . 44.35 44.21 44.49
N21 H1c41 C43 . . 84.64 84.37 84.9
N21 H1c41 N51 . . 75.57 75.39 75.76
N21 H1c41 H1n21 . . 24.18 23.71 24.64
N21 H1c41 H2c33 . . 76.3 76.04 76.6
N21 H1c41 H2c41 . . 68.12 68.01 68.24
N21 H1c41 H2c43 . . 104.05 103.56 104.52
N21 H1c41 O71/1a . 1_4555 87.95 86.6 89.32
N21 H1c41 C441 . 2_5645 138.88 137.7 140.08
N21 H1c41 H1c441 . 2_5645 150.95 149.63 152.31
N21 H1c41 H2c441 . 2_5645 120.52 119.36 121.67
C41 H1c41 C43 . . 71.66 71.54 71.76
C41 H1c41 N51 . . 43.27 43.19 43.35
C41 H1c41 H1n21 . . 68.34 67.81 68.88
C41 H1c41 H2c33 . . 106.12 105.61 106.63
C41 H1c41 H2c41 . . 37.22 37.21 37.23
C41 H1c41 H2c43 . . 93.4 93.3 93.5
C41 H1c41 O71/1a . 1_4555 132.12 130.71 133.57
C41 H1c41 C441 . 2_5645 120.85 119.07 122.62
C41 H1c41 H1c441 . 2_5645 122.36 120.51 124.22
C41 H1c41 H2c441 . 2_5645 106.68 104.99 108.37
C43 H1c41 N51 . . 34.14 34.09 34.18
C43 H1c41 H1n21 . . 96.52 96.13 96.9
C43 H1c41 H2c33 . . 61.59 60.7 62.49
C43 H1c41 H2c41 . . 101.21 101.17 101.26
C43 H1c41 H2c43 . . 22.35 22.26 22.44
C43 H1c41 O71/1a . 1_4555 115.08 114.06 116.07
C43 H1c41 C441 . 2_5645 131.89 130.86 132.91
C43 H1c41 H1c441 . 2_5645 118.11 116.6 119.6
C43 H1c41 H2c441 . 2_5645 143.47 142.21 144.72
N51 H1c41 H1n21 . . 97.18 96.79 97.57
N51 H1c41 H2c33 . . 91.78 91.04 92.52
N51 H1c41 H2c41 . . 67.24 67.18 67.31
N51 H1c41 H2c43 . . 52.55 52.39 52.73
N51 H1c41 O71/1a . 1_4555 145.04 144.02 146.1
N51 H1c41 C441 . 2_5645 121.94 120.77 123.12
N51 H1c41 H1c441 . 2_5645 112.38 110.8 113.96
N51 H1c41 H2c441 . 2_5645 121.55 120.2 122.9
H1n21 H1c41 H2c33 . . 64.42 63.91 64.96
H1n21 H1c41 H2c41 . . 86.3 85.75 86.86
H1n21 H1c41 H2c43 . . 110.14 109.31 110.94
H1n21 H1c41 O71/1a . 1_4555 63.83 62.95 64.73
H1n21 H1c41 C441 . 2_5645 131.55 130.59 132.55
H1n21 H1c41 H1c441 . 2_5645 145.27 143.85 146.69
H1n21 H1c41 H2c441 . 2_5645 117.18 116.02 118.37
H2c33 H1c41 H2c41 . . 142 141.63 142.38
H2c33 H1c41 H2c43 . . 57.49 56.29 58.7
H2c33 H1c41 O71/1a . 1_4555 54.04 53.55 54.55
H2c33 H1c41 C441 . 2_5645 133.02 131.77 134.3
H2c33 H1c41 H1c441 . 2_5645 129.16 127.78 130.57
H2c33 H1c41 H2c441 . 2_5645 144.57 143.71 145.43
H2c41 H1c41 H2c43 . . 118.59 118.32 118.83
H2c41 H1c41 O71/1a . 1_4555 134.36 133.27 135.46
H2c41 H1c41 C441 . 2_5645 84.33 82.59 86.06
H2c41 H1c41 H1c441 . 2_5645 88.73 86.99 90.46
H2c41 H1c41 H2c441 . 2_5645 69.46 67.79 71.14
H2c43 H1c41 O71/1a . 1_4555 104.32 102.97 105.66
H2c43 H1c41 C441 . 2_5645 116.01 115.08 116.94
H2c43 H1c41 H1c441 . 2_5645 102.35 100.99 103.7
H2c43 H1c41 H2c441 . 2_5645 132.51 131.58 133.46
O71/1a H1c41 C441 1_4555 2_5645 90.68 88.69 92.67
O71/1a H1c41 H1c441 1_4555 2_5645 97.02 94.46 99.59
O71/1a H1c41 H2c441 1_4555 2_5645 93.37 91.63 95.12
C441 H1c41 H1c441 2_5645 2_5645 13.89 13.42 14.37
C441 H1c41 H2c441 2_5645 2_5645 18.62 18.4 18.84
H1c441 H1c41 H2c441 2_5645 2_5645 30.91 30.38 31.45
N21 H2c41 C31 . . 36.11 35.87 36.35
N21 H2c41 C41 . . 44.35 44.21 44.49
N21 H2c41 C45 . . 76.27 75.98 76.55
N21 H2c41 N51 . . 75.57 75.39 75.75
N21 H2c41 H1n21 . . 18.61 18.31 18.91
N21 H2c41 H1c31 . . 49.53 49.36 49.72
N21 H2c41 H2c31 . . 52.23 51.8 52.65
N21 H2c41 H1c41 . . 68.12 68 68.24
N21 H2c41 H1c45 . . 86.77 86.08 87.45
N21 H2c41 H1c441 . 2_5645 122.38 121.08 123.68
N21 H2c41 H2c441 . 2_5645 127.18 126.14 128.26
N21 H2c41 O91a1 . 1_4555 130.21 127.3 133.09
C31 H2c41 C41 . . 80.02 79.88 80.15
C31 H2c41 C45 . . 84.83 84.05 85.61
C31 H2c41 N51 . . 100.99 100.59 101.38
C31 H2c41 H1n21 . . 44.99 44.71 45.27
C31 H2c41 H1c31 . . 21.74 21.68 21.8
C31 H2c41 H2c31 . . 22.52 22.4 22.64
C31 H2c41 H1c41 . . 101.39 101.26 101.51
C31 H2c41 H1c45 . . 82.39 81.25 83.53
C31 H2c41 H1c441 . 2_5645 143.33 141.89 144.78
C31 H2c41 H2c441 . 2_5645 124.07 122.95 125.23
C31 H2c41 O91a1 . 1_4555 94.1 91.27 96.92
C41 H2c41 C45 . . 65.47 65.3 65.64
C41 H2c41 N51 . . 43.27 43.18 43.35
C41 H2c41 H1n21 . . 45.12 44.79 45.44
C41 H2c41 H1c31 . . 92.9 92.65 93.13
C41 H2c41 H2c31 . . 91.18 90.52 91.81
C41 H2c41 H1c41 . . 37.22 37.21 37.23
C41 H2c41 H1c45 . . 85.98 85.62 86.32
C41 H2c41 H1c441 . 2_5645 91.59 90.52 92.67
C41 H2c41 H2c441 . 2_5645 116.92 115.66 118.18
C41 H2c41 O91a1 . 1_4555 170.31 168.12 172.37
C45 H2c41 N51 . . 32.13 32.01 32.24
C45 H2c41 H1n21 . . 92.74 92.36 93.12
C45 H2c41 H1c31 . . 106.14 105.27 106.98
C45 H2c41 H2c31 . . 71.67 70.56 72.78
C45 H2c41 H1c41 . . 97.49 97.41 97.56
C45 H2c41 H1c45 . . 21.27 21.18 21.37
C45 H2c41 H1c441 . 2_5645 124.04 123.1 124.97
C45 H2c41 H2c441 . 2_5645 151.03 149.96 152.1
C45 H2c41 O91a1 . 1_4555 106.68 105.85 107.53
N51 H2c41 H1n21 . . 84.91 84.65 85.16
N51 H2c41 H1c31 . . 121.72 121.49 121.91
N51 H2c41 H2c31 . . 96.57 95.65 97.49
N51 H2c41 H1c41 . . 67.24 67.17 67.3
N51 H2c41 H1c45 . . 52.34 52.21 52.48
N51 H2c41 H1c441 . 2_5645 96.58 95.48 97.7
N51 H2c41 H2c441 . 2_5645 128.56 127.3 129.81
N51 H2c41 O91a1 . 1_4555 132.05 131.56 132.57
H1n21 H2c41 H1c31 . . 49.73 49.72 49.74
H1n21 H2c41 H2c31 . . 65.5 64.99 66
H1n21 H2c41 H1c41 . . 56.44 56.01 56.85
H1n21 H2c41 H1c45 . . 105.11 104.3 105.91
H1n21 H2c41 H1c441 . 2_5645 105.88 104.3 107.47
H1n21 H2c41 H2c441 . 2_5645 108.77 107.48 110.1
H1n21 H2c41 O91a1 . 1_4555 133.39 131.21 135.55
H1c31 H2c41 H2c31 . . 37.25 37.13 37.37
H1c31 H2c41 H1c41 . . 102.34 101.71 102.96
H1c31 H2c41 H1c45 . . 100.72 99.4 102.03
H1c31 H2c41 H1c441 . 2_5645 126.32 124.74 127.92
H1c31 H2c41 H2c441 . 2_5645 102.59 101.52 103.67
H1c31 H2c41 O91a1 . 1_4555 83.92 81.63 86.21
H2c31 H2c41 H1c41 . . 120.33 120 120.65
H2c31 H2c41 H1c45 . . 63.49 62.2 64.79
H2c31 H2c41 H1c441 . 2_5645 163.49 161.81 165.2
H2c31 H2c41 H2c441 . 2_5645 134.58 133.58 135.6
H2c31 H2c41 O91a1 . 1_4555 80.81 77.75 83.84
H1c41 H2c41 H1c45 . . 118.72 118.57 118.87
H1c41 H2c41 H1c441 . 2_5645 56.87 55.73 58
H1c41 H2c41 H2c441 . 2_5645 79.71 78.44 80.97
H1c41 H2c41 O91a1 . 1_4555 152.31 150.33 154.24
H1c45 H2c41 H1c441 . 2_5645 132.95 132.16 133.72
H1c45 H2c41 H2c441 . 2_5645 146.03 145.44 146.62
H1c45 H2c41 O91a1 . 1_4555 85.75 84.78 86.73
H1c441 H2c41 H2c441 2_5645 2_5645 32.24 31.59 32.91
H1c441 H2c41 O91a1 2_5645 1_4555 97.56 95.02 100.11
H2c441 H2c41 O91a1 2_5645 1_4555 72.63 70.17 75.09
N22 H1c42 C42 . . 44.15 44.12 44.18
N22 H1c42 C44 . . 82.54 82.28 82.8
N22 H1c42 N52 . . 75.23 75.23 75.23
N22 H1c42 H1n22 . . 24.61 24.44 24.77
N22 H1c42 H2c34 . . 72.37 71.79 72.95
N22 H1c42 H2c42 . . 67.96 67.94 67.99
N22 H1c42 H2c44 . . 100.71 100.33 101.09
N22 H1c42 O71/1b . . 81.02 80.81 81.22
N22 H1c42 C431 . 2_6655 146.13 145.36 146.88
N22 H1c42 H1c431 . 2_6655 161.59 160.68 162.4
N22 H1c42 H2c431 . 2_6655 127.38 126.91 127.86
C42 H1c42 C44 . . 70.52 70.45 70.6
C42 H1c42 N52 . . 43.03 42.97 43.08
C42 H1c42 H1n22 . . 68.74 68.54 68.93
C42 H1c42 H2c34 . . 101.92 101.44 102.4
C42 H1c42 H2c42 . . 37.24 37.21 37.26
C42 H1c42 H2c44 . . 92.48 92.34 92.62
C42 H1c42 O71/1b . . 125.16 124.96 125.37
C42 H1c42 C431 . 2_6655 129.39 128.47 130.29
C42 H1c42 H1c431 . 2_6655 131.88 130.31 133.43
C42 H1c42 H2c431 . 2_6655 114.84 113.82 115.84
C44 H1c42 N52 . . 34.22 34.14 34.3
C44 H1c42 H1n22 . . 92.48 91.98 92.97
C44 H1c42 H2c34 . . 59.26 59.02 59.5
C44 H1c42 H2c42 . . 100.86 100.83 100.9
C44 H1c42 H2c44 . . 22.19 22.1 22.28
C44 H1c42 O71/1b . . 107.94 107.78 108.1
C44 H1c42 C431 . 2_6655 129.97 128.73 131.19
C44 H1c42 H1c431 . 2_6655 114.13 112.4 115.85
C44 H1c42 H2c431 . 2_6655 144.03 142.52 145.52
N52 H1c42 H1n22 . . 96.11 95.91 96.3
N52 H1c42 H2c34 . . 89.41 89.18 89.64
N52 H1c42 H2c42 . . 67.05 67.01 67.09
N52 H1c42 H2c44 . . 53.01 52.96 53.07
N52 H1c42 O71/1b . . 136.88 136.72 137.05
N52 H1c42 C431 . 2_6655 124.55 122.97 126.11
N52 H1c42 H1c431 . 2_6655 113.8 111.6 115.99
N52 H1c42 H2c431 . 2_6655 125.69 123.95 127.4
H1n22 H1c42 H2c34 . . 59.04 58.24 59.84
H1n22 H1c42 H2c42 . . 87.89 87.67 88.12
H1n22 H1c42 H2c44 . . 103.97 103.3 104.63
H1n22 H1c42 O71/1b . . 56.46 56.35 56.57
H1n22 H1c42 C431 . 2_6655 136.15 134.59 137.71
H1n22 H1c42 H1c431 . 2_6655 149.86 147.55 152.18
H1n22 H1c42 H2c431 . 2_6655 123.1 121.77 124.42
H2c34 H1c42 H2c42 . . 137.7 137.16 138.24
H2c34 H1c42 H2c44 . . 54.59 54.36 54.83
H2c34 H1c42 O71/1b . . 48.84 48.52 49.16
H2c34 H1c42 C431 . 2_6655 128.61 127.43 129.8
H2c34 H1c42 H1c431 . 2_6655 121.97 120.72 123.22
H2c34 H1c42 H2c431 . 2_6655 141.25 139.86 142.65
H2c42 H1c42 H2c44 . . 119.59 119.54 119.64
H2c42 H1c42 O71/1b . . 134.08 133.88 134.28
H2c42 H1c42 C431 . 2_6655 93.26 92.57 93.94
H2c42 H1c42 H1c431 . 2_6655 99.97 99.02 100.92
H2c42 H1c42 H2c431 . 2_6655 77.61 76.63 78.58
H2c44 H1c42 O71/1b . . 98.26 98.05 98.47
H2c44 H1c42 C431 . 2_6655 113.13 112.28 113.98
H2c44 H1c42 H1c431 . 2_6655 97.32 96.06 98.57
H2c44 H1c42 H2c431 . 2_6655 131.13 130.11 132.14
O71/1b H1c42 C431 . 2_6655 94.7 93.17 96.24
O71/1b H1c42 H1c431 . 2_6655 99.86 97.78 101.95
O71/1b H1c42 H2c431 . 2_6655 97.33 95.62 99.05
C431 H1c42 H1c431 2_6655 2_6655 15.98 15.51 16.46
C431 H1c42 H2c431 2_6655 2_6655 19.39 19.18 19.6
H1c431 H1c42 H2c431 2_6655 2_6655 34.26 33.78 34.72
N22 H2c42 C32 . . 37.05 36.92 37.18
N22 H2c42 C42 . . 44.15 44.12 44.18
N22 H2c42 C46 . . 78 77.81 78.2
N22 H2c42 N52 . . 75.23 75.23 75.23
N22 H2c42 H1n22 . . 18.39 18.27 18.51
N22 H2c42 H1c32 . . 49.91 49.85 49.97
N22 H2c42 H2c32 . . 53.98 53.72 54.25
N22 H2c42 H1c42 . . 67.96 67.94 67.99
N22 H2c42 H1c46 . . 91.24 90.9 91.58
N22 H2c42 H1c431 . 2_6655 115.6 114.81 116.38
N22 H2c42 H2c431 . 2_6655 122.49 121.2 123.8
N22 H2c42 O91a1 . 2_6655 126.17 122.64 129.75
C32 H2c42 C42 . . 81.13 81 81.26
C32 H2c42 C46 . . 90.2 89.68 90.71
C32 H2c42 N52 . . 104.14 103.79 104.5
C32 H2c42 H1n22 . . 45.5 45.35 45.65
C32 H2c42 H1c32 . . 21.61 21.56 21.66
C32 H2c42 H2c32 . . 22.75 22.73 22.77
C32 H2c42 H1c42 . . 100.31 100.17 100.44
C32 H2c42 H1c46 . . 90.57 89.78 91.36
C32 H2c42 H1c431 . 2_6655 137.86 136.71 139.02
C32 H2c42 H2c431 . 2_6655 122.53 121.52 123.55
C32 H2c42 O91a1 . 2_6655 89.15 85.73 92.61
C42 H2c42 C46 . . 66.89 66.74 67.03
C42 H2c42 N52 . . 43.03 42.97 43.08
C42 H2c42 H1n22 . . 43.08 42.86 43.3
C42 H2c42 H1c32 . . 91.96 91.81 92.11
C42 H2c42 H2c32 . . 94.86 94.39 95.34
C42 H2c42 H1c42 . . 37.24 37.22 37.26
C42 H2c42 H1c46 . . 88.42 88.21 88.64
C42 H2c42 H1c431 . 2_6655 83.37 83.2 83.54
C42 H2c42 H2c431 . 2_6655 107.59 107.19 108
C42 H2c42 O91a1 . 2_6655 170.17 166.76 173.6
C46 H2c42 N52 . . 32.72 32.62 32.81
C46 H2c42 H1n22 . . 93.37 93.13 93.6
C46 H2c42 H1c32 . . 111.69 111.19 112.19
C46 H2c42 H2c32 . . 79 78.14 79.86
C46 H2c42 H1c42 . . 98.46 98.36 98.55
C46 H2c42 H1c46 . . 21.76 21.71 21.81
C46 H2c42 H1c431 . 2_6655 118.83 117.45 120.2
C46 H2c42 H2c431 . 2_6655 146.38 145.17 147.57
C46 H2c42 O91a1 . 2_6655 112.25 111.51 112.96
N52 H2c42 H1n22 . . 82.81 82.61 83.01
N52 H2c42 H1c32 . . 123.58 123.39 123.77
N52 H2c42 H2c32 . . 102.95 102.17 103.72
N52 H2c42 H1c42 . . 67.05 67.01 67.09
N52 H2c42 H1c46 . . 52.86 52.67 53.04
N52 H2c42 H1c431 . 2_6655 90.12 89.04 91.18
N52 H2c42 H2c431 . 2_6655 120.8 120.11 121.48
N52 H2c42 O91a1 . 2_6655 140.27 138.43 141.96
H1n22 H2c42 H1c32 . . 49.76 49.62 49.9
H1n22 H2c42 H2c32 . . 66.57 66.36 66.78
H1n22 H2c42 H1c42 . . 54.94 54.81 55.05
H1n22 H2c42 H1c46 . . 108.83 108.55 109.12
H1n22 H2c42 H1c431 . 2_6655 99.36 98.27 100.45
H1n22 H2c42 H2c431 . 2_6655 104.16 102.77 105.56
H1n22 H2c42 O91a1 . 2_6655 128.75 125.35 132.22
H1c32 H2c42 H2c32 . . 37 36.87 37.12
H1c32 H2c42 H1c42 . . 98.52 98.09 98.95
H1c32 H2c42 H1c46 . . 109.63 108.75 110.51
H1c32 H2c42 H1c431 . 2_6655 121.93 120.83 123.04
H1c32 H2c42 H2c431 . 2_6655 101.45 100.53 102.38
H1c32 H2c42 O91a1 . 2_6655 79.22 75.65 82.84
H2c32 H2c42 H1c42 . . 121.27 121.14 121.39
H2c32 H2c42 H1c46 . . 72.85 71.82 73.87
H2c32 H2c42 H1c431 . 2_6655 158.91 157.77 160.06
H2c32 H2c42 H2c431 . 2_6655 134.25 133.28 135.23
H2c32 H2c42 O91a1 . 2_6655 75.55 72.63 78.52
H1c42 H2c42 H1c46 . . 119.73 119.58 119.87
H1c42 H2c42 H1c431 . 2_6655 49.06 48.63 49.5
H1c42 H2c42 H2c431 . 2_6655 70.37 69.94 70.81
H1c42 H2c42 O91a1 . 2_6655 147.77 147.06 148.41
H1c46 H2c42 H1c431 . 2_6655 127.93 126.24 129.61
H1c46 H2c42 H2c431 . 2_6655 144.5 143.02 145.97
H1c46 H2c42 O91a1 . 2_6655 90.52 89.73 91.27
H1c431 H2c42 H2c431 2_6655 2_6655 30.8 30.39 31.21
H1c431 H2c42 O91a1 2_6655 2_6655 104.81 102.56 106.96
H2c431 H2c42 O91a1 2_6655 2_6655 78.59 76.79 80.32
N23 H1c43 C43 . . 44.25 44.11 44.38
N23 H1c43 C45 . . 83.52 83.27 83.77
N23 H1c43 N51 . . 75.32 75.2 75.45
N23 H1c43 H1n23 . . 24.08 23.82 24.33
N23 H1c43 H2c35 . . 73.91 73.46 74.38
N23 H1c43 H2c43 . . 68.04 67.94 68.16
N23 H1c43 H2c45 . . 102.82 102.43 103.23
N23 H1c43 O71/3a . . 84.64 84.05 85.23
N23 H1c43 C421 . 2_6645 138.83 138.04 139.6
N23 H1c43 H1c421 . 2_6645 151.16 150.46 151.83
N23 H1c43 H2c421 . 2_6645 120.5 119.89 121.11
C43 H1c43 C45 . . 71.1 70.81 71.39
C43 H1c43 N51 . . 43.04 42.95 43.13
C43 H1c43 H1n23 . . 68.19 68.06 68.33
C43 H1c43 H2c35 . . 105.05 104.32 105.79
C43 H1c43 H2c43 . . 37.24 37.22 37.26
C43 H1c43 H2c45 . . 92.82 92.59 93.06
C43 H1c43 O71/3a . . 128.72 128.06 129.39
C43 H1c43 C421 . 2_6645 122.36 121.22 123.49
C43 H1c43 H1c421 . 2_6645 123.96 122.35 125.57
C43 H1c43 H2c421 . 2_6645 107.83 106.75 108.91
C45 H1c43 N51 . . 34.33 34.05 34.61
C45 H1c43 H1n23 . . 94.81 94.45 95.17
C45 H1c43 H2c35 . . 62.92 62.57 63.26
C45 H1c43 H2c43 . . 101.1 100.86 101.36
C45 H1c43 H2c45 . . 22.31 22.29 22.32
C45 H1c43 O71/3a . . 114.05 113.25 114.84
C45 H1c43 C421 . 2_6645 134.05 132.25 135.83
C45 H1c43 H1c421 . 2_6645 120.21 118.11 122.28
C45 H1c43 H2c421 . 2_6645 145.75 143.66 147.84
N51 H1c43 H1n23 . . 96.62 96.49 96.73
N51 H1c43 H2c35 . . 93.02 92.39 93.65
N51 H1c43 H2c43 . . 67.06 66.98 67.14
N51 H1c43 H2c45 . . 52.53 52.3 52.76
N51 H1c43 O71/3a . . 143.27 142.18 144.37
N51 H1c43 C421 . 2_6645 123.78 121.74 125.82
N51 H1c43 H1c421 . 2_6645 114.15 111.73 116.58
N51 H1c43 H2c421 . 2_6645 123.08 121.04 125.12
H1n23 H1c43 H2c35 . . 61.03 60.46 61.61
H1n23 H1c43 H2c43 . . 86.49 86.26 86.73
H1n23 H1c43 H2c45 . . 108.29 107.68 108.89
H1n23 H1c43 O71/3a . . 60.59 59.75 61.42
H1n23 H1c43 C421 . 2_6645 131.09 129.6 132.58
H1n23 H1c43 H1c421 . 2_6645 144.76 142.85 146.65
H1n23 H1c43 H2c421 . 2_6645 117.03 115.79 118.26
H2c35 H1c43 H2c43 . . 140.29 139.63 140.96
H2c35 H1c43 H2c45 . . 59.32 58.88 59.76
H2c35 H1c43 O71/3a . . 51.45 50.98 51.92
H2c35 H1c43 C421 . 2_6645 132.37 131.32 133.44
H2c35 H1c43 H1c421 . 2_6645 129.66 128.67 130.65
H2c35 H1c43 H2c421 . 2_6645 142.77 141.31 144.21
H2c43 H1c43 H2c45 . . 118.65 118.51 118.8
H2c43 H1c43 O71/3a . . 132.44 132.02 132.86
H2c43 H1c43 C421 . 2_6645 85.68 84.77 86.59
H2c43 H1c43 H1c421 . 2_6645 90.01 88.99 91.04
H2c43 H1c43 H2c421 . 2_6645 70.62 69.51 71.74
H2c45 H1c43 O71/3a . . 104.57 103.8 105.32
H2c45 H1c43 C421 . 2_6645 117.71 116.26 119.15
H2c45 H1c43 H1c421 . 2_6645 104.09 102.35 105.82
H2c45 H1c43 H2c421 . 2_6645 134.38 132.75 135.99
O71/3a H1c43 C421 . 2_6645 91.43 89.71 93.16
O71/3a H1c43 H1c421 . 2_6645 98.24 96.04 100.45
O71/3a H1c43 H2c421 . 2_6645 93.58 91.77 95.4
C421 H1c43 H1c421 2_6645 2_6645 13.91 13.38 14.45
C421 H1c43 H2c421 2_6645 2_6645 18.71 18.49 18.94
H1c421 H1c43 H2c421 2_6645 2_6645 30.97 30.41 31.53
N23 H2c43 C33 . . 36.38 36.14 36.62
N23 H2c43 C41 . . 77.14 76.85 77.43
N23 H2c43 C43 . . 44.25 44.11 44.38
N23 H2c43 N51 . . 75.32 75.2 75.44
N23 H2c43 H1n23 . . 18.37 18.28 18.46
N23 H2c43 H1c33 . . 49.79 49.7 49.87
N23 H2c43 H2c33 . . 52.96 52.47 53.46
N23 H2c43 H1c41 . . 88.42 87.75 89.1
N23 H2c43 H1c43 . . 68.04 67.93 68.15
N23 H2c43 O91/3a . . 124.57 122.45 126.69
N23 H2c43 H1c421 . 2_6645 120.89 119.56 122.2
N23 H2c43 H2c421 . 2_6645 125.63 123.64 127.63
C33 H2c43 C41 . . 86.13 85.26 87
C33 H2c43 C43 . . 80.29 80.15 80.42
C33 H2c43 N51 . . 101.58 101.09 102.07
C33 H2c43 H1n23 . . 45.06 44.81 45.29
C33 H2c43 H1c33 . . 21.79 21.76 21.83
C33 H2c43 H2c33 . . 22.67 22.53 22.82
C33 H2c43 H1c41 . . 84.39 83.11 85.68
C33 H2c43 H1c43 . . 101.24 101.05 101.42
C33 H2c43 O91/3a . . 88.22 86.1 90.35
C33 H2c43 H1c421 . 2_6645 141.19 139.04 143.33
C33 H2c43 H2c421 . 2_6645 122.32 120.24 124.4
C41 H2c43 C43 . . 66.38 66.19 66.58
C41 H2c43 N51 . . 32.77 32.74 32.8
C41 H2c43 H1n23 . . 93.28 92.99 93.57
C41 H2c43 H1c33 . . 107.51 106.53 108.49
C41 H2c43 H2c33 . . 73.38 72.14 74.63
C41 H2c43 H1c41 . . 21.48 21.41 21.56
C41 H2c43 H1c43 . . 98.25 98.14 98.36
C41 H2c43 O91/3a . . 108.29 106.4 110.2
C41 H2c43 H1c421 . 2_6645 124.67 123.22 126.12
C41 H2c43 H2c421 . 2_6645 151.53 149.95 153.08
C43 H2c43 N51 . . 43.04 42.95 43.13
C43 H2c43 H1n23 . . 44.63 44.35 44.9
C43 H2c43 H1c33 . . 92.86 92.63 93.09
C43 H2c43 H2c33 . . 92.33 91.62 93.05
C43 H2c43 H1c41 . . 87.26 86.98 87.56
C43 H2c43 H1c43 . . 37.24 37.22 37.26
C43 H2c43 O91/3a . . 167.43 165.95 168.97
C43 H2c43 H1c421 . 2_6645 90.76 90.43 91.1
C43 H2c43 H2c421 . 2_6645 115.79 114.9 116.66
N51 H2c43 H1n23 . . 84.2 83.96 84.44
N51 H2c43 H1c33 . . 122.16 121.82 122.49
N51 H2c43 H2c33 . . 98.19 97.11 99.27
N51 H2c43 H1c41 . . 53.13 53 53.27
N51 H2c43 H1c43 . . 67.06 66.98 67.14
N51 H2c43 O91/3a . . 136.75 134.51 139.01
N51 H2c43 H1c421 . 2_6645 96.8 95.64 97.96
N51 H2c43 H2c421 . 2_6645 128.62 127.78 129.41
H1n23 H2c43 H1c33 . . 49.88 49.69 50.07
H1n23 H2c43 H2c33 . . 65.87 65.42 66.31
H1n23 H2c43 H1c41 . . 106.47 105.75 107.19
H1n23 H2c43 H1c43 . . 56.19 55.91 56.47
H1n23 H2c43 O91/3a . . 127.45 125.1 129.84
H1n23 H2c43 H1c421 . 2_6645 104.39 102.76 106.01
H1n23 H2c43 H2c421 . 2_6645 107.5 105.52 109.48
H1c33 H2c43 H2c33 . . 37.12 37.06 37.18
H1c33 H2c43 H1c41 . . 102.75 101.24 104.26
H1c33 H2c43 H1c43 . . 101.69 100.98 102.39
H1c33 H2c43 O91/3a . . 77.77 75.26 80.29
H1c33 H2c43 H1c421 . 2_6645 124.07 121.71 126.44
H1c33 H2c43 H2c421 . 2_6645 100.79 98.73 102.87
H2c33 H2c43 H1c41 . . 65.66 64.19 67.15
H2c33 H2c43 H1c43 . . 120.92 120.57 121.25
H2c33 H2c43 O91/3a . . 75.24 73.81 76.7
H2c33 H2c43 H1c421 . 2_6645 161.07 158.71 163.43
H2c33 H2c43 H2c421 . 2_6645 132.63 130.8 134.47
H1c41 H2c43 H1c43 . . 119.63 119.53 119.73
H1c41 H2c43 O91/3a . . 86.83 85.04 88.64
H1c41 H2c43 H1c421 . 2_6645 133.17 131.38 134.97
H1c41 H2c43 H2c421 . 2_6645 145.94 144.42 147.46
H1c43 H2c43 O91/3a . . 152.35 150.77 153.96
H1c43 H2c43 H1c421 . 2_6645 55.73 55.09 56.37
H1c43 H2c43 H2c421 . 2_6645 78.58 77.73 79.43
O91/3a H2c43 H1c421 . 2_6645 101.22 100.11 102.4
O91/3a H2c43 H2c421 . 2_6645 74.48 73.66 75.34
H1c421 H2c43 H2c421 2_6645 2_6645 32.02 31.52 32.53
N24 H1c44 C44 . . 44.09 44.02 44.16
N24 H1c44 C46 . . 82.71 82.43 82.98
N24 H1c44 N52 . . 75.35 75.21 75.49
N24 H1c44 H1n24 . . 24.73 24.52 24.92
N24 H1c44 H2c36 . . 72.44 71.95 72.93
N24 H1c44 H2c44 . . 67.91 67.85 67.97
N24 H1c44 H2c46 . . 100.96 100.53 101.38
N24 H1c44 O71/3b . 1_4555 82.04 81.66 82.41
N24 H1c44 C411 . 2_5655 145.32 144.31 146.35
N24 H1c44 H1c411 . 2_5655 161.02 160.34 161.73
N24 H1c44 H2c411 . 2_5655 126.65 125.53 127.78
C44 H1c44 C46 . . 70.36 70.21 70.51
C44 H1c44 N52 . . 43.26 43.15 43.36
C44 H1c44 H1n24 . . 68.76 68.56 68.95
C44 H1c44 H2c36 . . 101.85 101.33 102.38
C44 H1c44 H2c44 . . 37.22 37.2 37.25
C44 H1c44 H2c46 . . 92.31 92.21 92.42
C44 H1c44 O71/3b . 1_4555 126.09 125.71 126.46
C44 H1c44 C411 . 2_5655 129.06 127.87 130.24
C44 H1c44 H1c411 . 2_5655 131.59 130.22 132.95
C44 H1c44 H2c411 . 2_5655 114.3 112.95 115.63
C46 H1c44 N52 . . 33.67 33.52 33.82
C46 H1c44 H1n24 . . 93.54 92.99 94.08
C46 H1c44 H2c36 . . 59.55 59.32 59.79
C46 H1c44 H2c44 . . 100.52 100.41 100.63
C46 H1c44 H2c46 . . 22.19 22.16 22.23
C46 H1c44 O71/3b . 1_4555 107.12 106.91 107.34
C46 H1c44 C411 . 2_5655 130.48 129.17 131.76
C46 H1c44 H1c411 . 2_5655 114.36 112.92 115.79
C46 H1c44 H2c411 . 2_5655 144.14 142.53 145.75
N52 H1c44 H1n24 . . 96.68 96.41 96.95
N52 H1c44 H2c36 . . 89.15 88.8 89.5
N52 H1c44 H2c44 . . 67.23 67.15 67.32
N52 H1c44 H2c46 . . 52.46 52.26 52.65
N52 H1c44 O71/3b . 1_4555 136.08 135.91 136.25
N52 H1c44 C411 . 2_5655 124.89 123.39 126.38
N52 H1c44 H1c411 . 2_5655 113.86 112.15 115.56
N52 H1c44 H2c411 . 2_5655 125.74 124.1 127.38
H1n24 H1c44 H2c36 . . 59.8 59.15 60.45
H1n24 H1c44 H2c44 . . 87.49 87.29 87.7
H1n24 H1c44 H2c46 . . 105.19 104.38 105.99
H1n24 H1c44 O71/3b . 1_4555 57.51 56.94 58.08
H1n24 H1c44 C411 . 2_5655 134.82 133.57 136.08
H1n24 H1c44 H1c411 . 2_5655 149.07 147.51 150.65
H1n24 H1c44 H2c411 . 2_5655 121.76 120.48 123.06
H2c36 H1c44 H2c44 . . 137.66 137.09 138.22
H2c36 H1c44 H2c46 . . 54.99 54.64 55.35
H2c36 H1c44 O71/3b . 1_4555 47.86 47.64 48.07
H2c36 H1c44 C411 . 2_5655 129.05 128.42 129.7
H2c36 H1c44 H1c411 . 2_5655 122.48 122.06 122.91
H2c36 H1c44 H2c411 . 2_5655 141.71 140.46 142.94
H2c44 H1c44 H2c46 . . 119.16 119.02 119.3
H2c44 H1c44 O71/3b . 1_4555 135.83 135.46 136.2
H2c44 H1c44 C411 . 2_5655 92.81 91.67 93.95
H2c44 H1c44 H1c411 . 2_5655 99.52 98.42 100.61
H2c44 H1c44 H2c411 . 2_5655 77.08 75.71 78.43
H2c46 H1c44 O71/3b . 1_4555 97.18 96.71 97.66
H2c46 H1c44 C411 . 2_5655 113.67 112.65 114.68
H2c46 H1c44 H1c411 . 2_5655 97.58 96.4 98.74
H2c46 H1c44 H2c411 . 2_5655 131.47 130.34 132.58
O71/3b H1c44 C411 1_4555 2_5655 94.59 93.52 95.67
O71/3b H1c44 H1c411 1_4555 2_5655 99.54 98.13 100.96
O71/3b H1c44 H2c411 1_4555 2_5655 97.97 96.57 99.38
C411 H1c44 H1c411 2_5655 2_5655 16.26 15.77 16.76
C411 H1c44 H2c411 2_5655 2_5655 19.36 19.14 19.58
H1c411 H1c44 H2c411 2_5655 2_5655 34.41 33.8 35.01
N24 H2c44 C34 . . 36.85 36.55 37.14
N24 H2c44 C42 . . 77.91 77.81 78.02
N24 H2c44 C44 . . 44.09 44.02 44.15
N24 H2c44 N52 . . 75.35 75.21 75.49
N24 H2c44 H1n24 . . 18.53 18.36 18.7
N24 H2c44 H1c34 . . 50.38 50.13 50.63
N24 H2c44 H2c34 . . 53.9 53.61 54.21
N24 H2c44 H1c42 . . 91 90.82 91.18
N24 H2c44 H1c44 . . 67.91 67.85 67.97
N24 H2c44 O91/1a . 2_5555 131.26 130.27 132.24
N24 H2c44 H1c411 . 2_5655 115.98 115.17 116.8
N24 H2c44 H2c411 . 2_5655 122.34 120.94 123.77
C34 H2c44 C42 . . 88.08 87.62 88.54
C34 H2c44 C44 . . 80.71 80.45 80.96
C34 H2c44 N52 . . 102.63 102.28 102.97
C34 H2c44 H1n24 . . 45.73 45.44 46.02
C34 H2c44 H1c34 . . 21.91 21.88 21.94
C34 H2c44 H2c34 . . 22.82 22.8 22.84
C34 H2c44 H1c42 . . 88.37 88.05 88.69
C34 H2c44 H1c44 . . 101.06 100.96 101.15
C34 H2c44 O91/1a . 2_5555 94.7 93.55 95.85
C34 H2c44 H1c411 . 2_5655 139.77 138.51 141.02
C34 H2c44 H2c411 . 2_5655 124.18 122.43 125.95
C42 H2c44 C44 . . 66.79 66.61 66.97
C42 H2c44 N52 . . 32.48 32.33 32.62
C42 H2c44 H1n24 . . 93.75 93.58 93.93
C42 H2c44 H1c34 . . 109.63 109.16 110.1
C42 H2c44 H2c34 . . 76.13 75.6 76.66
C42 H2c44 H1c42 . . 21.58 21.5 21.65
C42 H2c44 H1c44 . . 98.34 98.2 98.49
C42 H2c44 O91/1a . 2_5555 114.13 112.09 116.19
C42 H2c44 H1c411 . 2_5655 119.19 118.11 120.26
C42 H2c44 H2c411 . 2_5655 146.92 145.74 148.06
C44 H2c44 N52 . . 43.26 43.15 43.36
C44 H2c44 H1n24 . . 43.73 43.43 44.03
C44 H2c44 H1c34 . . 93.03 92.88 93.18
C44 H2c44 H2c34 . . 93.8 93.44 94.15
C44 H2c44 H1c42 . . 88.13 87.92 88.34
C44 H2c44 H1c44 . . 37.22 37.2 37.24
C44 H2c44 O91/1a . 2_5555 175.06 173.89 176.23
C44 H2c44 H1c411 . 2_5655 83.93 83.46 84.41
C44 H2c44 H2c411 . 2_5655 107.89 107.23 108.57
N52 H2c44 H1n24 . . 83.66 83.33 83.99
N52 H2c44 H1c34 . . 123.16 122.93 123.38
N52 H2c44 H2c34 . . 100.34 99.82 100.85
N52 H2c44 H1c42 . . 52.42 52.14 52.7
N52 H2c44 H1c44 . . 67.23 67.15 67.32
N52 H2c44 O91/1a . 2_5555 139.62 137.43 141.8
N52 H2c44 H1c411 . 2_5655 90.67 89.8 91.54
N52 H2c44 H2c411 . 2_5655 121.41 120.64 122.17
H1n24 H2c44 H1c34 . . 50.7 50.32 51.08
H1n24 H2c44 H2c34 . . 66.88 66.61 67.16
H1n24 H2c44 H1c42 . . 108.91 108.75 109.06
H1n24 H2c44 H1c44 . . 55.33 55.1 55.56
H1n24 H2c44 O91/1a . 2_5555 131.88 130.39 133.38
H1n24 H2c44 H1c411 . 2_5655 99.88 98.97 100.8
H1n24 H2c44 H2c411 . 2_5655 103.84 102.39 105.32
H1c34 H2c44 H2c34 . . 36.87 36.81 36.93
H1c34 H2c44 H1c42 . . 106.9 106.52 107.27
H1c34 H2c44 H1c44 . . 101.01 100.82 101.22
H1c34 H2c44 O91/1a . 2_5555 82.35 80.85 83.85
H1c34 H2c44 H1c411 . 2_5655 124.64 123.05 126.22
H1c34 H2c44 H2c411 . 2_5655 103.16 101.44 104.9
H2c34 H2c44 H1c42 . . 70.08 69.72 70.45
H2c34 H2c44 H1c44 . . 121.55 121.35 121.75
H2c34 H2c44 O91/1a . 2_5555 82.14 81.08 83.22
H2c34 H2c44 H1c411 . 2_5655 161.38 159.87 162.88
H2c34 H2c44 H2c411 . 2_5655 136.54 135.02 138.07
H1c42 H2c44 H1c44 . . 119.45 119.25 119.66
H1c42 H2c44 O91/1a . 2_5555 92.6 90.57 94.64
H1c42 H2c44 H1c411 . 2_5655 128.12 126.86 129.37
H1c42 H2c44 H2c411 . 2_5655 145 143.56 146.44
H1c44 H2c44 O91/1a . 2_5555 144.28 142.26 146.3
H1c44 H2c44 H1c411 . 2_5655 49.57 48.99 50.16
H1c44 H2c44 H2c411 . 2_5655 70.68 70.03 71.33
O91/1a H2c44 H1c411 2_5555 2_5655 99.16 98.02 100.28
O91/1a H2c44 H2c411 2_5555 2_5655 73.93 72.67 75.18
H1c411 H2c44 H2c411 2_5655 2_5655 30.83 30.31 31.35
N25 H1c45 C41 . . 84.63 84.35 84.91
N25 H1c45 C45 . . 44.14 43.98 44.3
N25 H1c45 C46 . 2_5645 138.73 137.53 139.97
N25 H1c45 N51 . . 75.31 75.09 75.53
N25 H1c45 H1n25 . . 24.22 23.98 24.46
N25 H1c45 H2c31 . . 77.06 76.7 77.43
N25 H1c45 H2c41 . . 104.35 103.99 104.71
N25 H1c45 H2c45 . . 67.95 67.82 68.08
N25 H1c45 H1c46 . 2_5645 150.66 149.22 152.07
N25 H1c45 H2c46 . 2_5645 120.28 119.15 121.43
N25 H1c45 O71a1 . 1_4555 88.04 86.28 89.82
N25 H1c45 O71/1a1 . 1_4555 73.92 72.85 75
C41 H1c45 C45 . . 71.95 71.8 72.1
C41 H1c45 C46 . 2_5645 131.55 130.87 132.25
C41 H1c45 N51 . . 34.57 34.41 34.74
C41 H1c45 H1n25 . . 96.75 96.47 97.04
C41 H1c45 H2c31 . . 62.52 61.97 63.06
C41 H1c45 H2c41 . . 22.3 22.23 22.36
C41 H1c45 H2c45 . . 101.56 101.41 101.69
C41 H1c45 H1c46 . 2_5645 117.59 117.07 118.12
C41 H1c45 H2c46 . 2_5645 143.32 142.61 144.04
C41 H1c45 O71a1 . 1_4555 115.21 114.67 115.78
C41 H1c45 O71/1a1 . 1_4555 149.52 149.16 149.87
C45 H1c45 C46 . 2_5645 120.01 118.43 121.61
C45 H1c45 N51 . . 43.16 43.05 43.27
C45 H1c45 H1n25 . . 68.13 68.05 68.2
C45 H1c45 H2c31 . . 107.33 106.87 107.79
C45 H1c45 H2c41 . . 93.48 93.39 93.57
C45 H1c45 H2c45 . . 37.21 37.2 37.22
C45 H1c45 H1c46 . 2_5645 121.34 119.5 123.19
C45 H1c45 H2c46 . 2_5645 106.08 104.6 107.58
C45 H1c45 O71a1 . 1_4555 131.97 130.37 133.59
C45 H1c45 O71/1a1 . 1_4555 104.61 103.7 105.53
C46 H1c45 N51 2_5645 . 121.11 120.11 122.11
C46 H1c45 H1n25 2_5645 . 131.66 130.82 132.52
C46 H1c45 H2c31 2_5645 . 132.64 131.43 133.85
C46 H1c45 H2c41 2_5645 . 115.52 114.81 116.23
C46 H1c45 H2c45 2_5645 . 83.57 81.97 85.16
C46 H1c45 H1c46 2_5645 2_5645 14.07 13.91 14.22
C46 H1c45 H2c46 2_5645 2_5645 18.62 18.52 18.73
C46 H1c45 O71a1 2_5645 1_4555 91.36 90.73 91.98
C46 H1c45 O71/1a1 2_5645 1_4555 77.19 76.63 77.74
N51 H1c45 H1n25 . . 97.14 97 97.28
N51 H1c45 H2c31 . . 93.21 92.71 93.7
N51 H1c45 H2c41 . . 52.61 52.32 52.91
N51 H1c45 H2c45 . . 67.15 67.06 67.24
N51 H1c45 H1c46 . 2_5645 111.38 110.32 112.45
N51 H1c45 H2c46 . 2_5645 120.94 119.79 122.09
N51 H1c45 O71a1 . 1_4555 145.44 144.69 146.16
N51 H1c45 O71/1a1 . 1_4555 147.03 146.18 147.9
H1n25 H1c45 H2c31 . . 64.97 64.6 65.34
H1n25 H1c45 H2c41 . . 110.94 110.48 111.4
H1n25 H1c45 H2c45 . . 85.9 85.82 85.96
H1n25 H1c45 H1c46 . 2_5645 145.61 144.96 146.3
H1n25 H1c45 H2c46 . 2_5645 116.89 116.08 117.72
H1n25 H1c45 O71a1 . 1_4555 63.89 62.37 65.44
H1n25 H1c45 O71/1a1 . 1_4555 55.82 54.99 56.65
H2c31 H1c45 H2c41 . . 58.72 57.94 59.52
H2c31 H1c45 H2c45 . . 143.02 142.62 143.42
H2c31 H1c45 H1c46 . 2_5645 129.02 127.56 130.48
H2c31 H1c45 H2c46 . 2_5645 143.83 142.73 144.92
H2c31 H1c45 O71a1 . 1_4555 53.15 52.51 53.8
H2c31 H1c45 O71/1a1 . 1_4555 91.24 90.78 91.68
H2c41 H1c45 H2c45 . . 118.45 118.18 118.72
H2c41 H1c45 H1c46 . 2_5645 101.7 101.08 102.31
H2c41 H1c45 H2c46 . 2_5645 132.07 131.63 132.5
H2c41 H1c45 O71a1 . 1_4555 105.08 104.16 105.99
H2c41 H1c45 O71/1a1 . 1_4555 148.74 148.14 149.33
H2c45 H1c45 H1c46 . 2_5645 87.9 86.04 89.77
H2c45 H1c45 H2c46 . 2_5645 68.88 67.37 70.38
H2c45 H1c45 O71a1 . 1_4555 133.88 132.92 134.84
H2c45 H1c45 O71/1a1 . 1_4555 90.35 89.8 90.9
H1c46 H1c45 H2c46 2_5645 2_5645 31.09 30.82 31.36
H1c46 H1c45 O71a1 2_5645 1_4555 98.01 96.94 99.08
H1c46 H1c45 O71/1a1 2_5645 1_4555 90.5 89.91 91.09
H2c46 H1c45 O71a1 2_5645 1_4555 93.6 93.07 94.13
H2c46 H1c45 O71/1a1 2_5645 1_4555 67.14 66.45 67.82
O71a1 H1c45 O71/1a1 1_4555 1_4555 44.21 43.96 44.45
N25 H2c45 C35 . . 36.74 36.48 37
N25 H2c45 C43 . . 76.1 75.96 76.23
N25 H2c45 C45 . . 44.14 43.98 44.3
N25 H2c45 N51 . . 75.31 75.09 75.52
N25 H2c45 H1n25 . . 18.72 18.55 18.89
N25 H2c45 H1c35 . . 51.01 50.71 51.3
N25 H2c45 H2c35 . . 52.52 52.06 52.98
N25 H2c45 H1c43 . . 87.4 86.89 87.9
N25 H2c45 H1c45 . . 67.95 67.82 68.08
N25 H2c45 H1c46 . 2_5645 123.14 121.64 124.64
N25 H2c45 H2c46 . 2_5645 127.67 126.58 128.75
N25 H2c45 O91/1a1 . . 123.78 122.03 125.56
C35 H2c45 C43 . . 84.35 84.16 84.54
C35 H2c45 C45 . . 80.36 80.26 80.47
C35 H2c45 N51 . . 100.8 100.65 100.95
C35 H2c45 H1n25 . . 45.61 45.31 45.92
C35 H2c45 H1c35 . . 22.05 21.96 22.15
C35 H2c45 H2c35 . . 22.46 22.33 22.6
C35 H2c45 H1c43 . . 82.49 82.09 82.89
C35 H2c45 H1c45 . . 102.01 101.91 102.11
C35 H2c45 H1c46 . 2_5645 144.94 144.12 145.73
C35 H2c45 H2c46 . 2_5645 124.73 124 125.47
C35 H2c45 O91/1a1 . . 87.05 85.53 88.59
C43 H2c45 C45 . . 65.35 65.1 65.59
C43 H2c45 N51 . . 32.09 31.86 32.33
C43 H2c45 H1n25 . . 92.81 92.54 93.09
C43 H2c45 H1c35 . . 105.68 105.4 105.96
C43 H2c45 H2c35 . . 70.71 70.48 70.94
C43 H2c45 H1c43 . . 21.4 21.34 21.46
C43 H2c45 H1c45 . . 97.37 97.14 97.59
C43 H2c45 H1c46 . 2_5645 123.56 122.95 124.17
C43 H2c45 H2c46 . 2_5645 150.8 150.01 151.61
C43 H2c45 O91/1a1 . . 106.08 104.67 107.52
C45 H2c45 N51 . . 43.16 43.05 43.27
C45 H2c45 H1n25 . . 45.28 45.16 45.41
C45 H2c45 H1c35 . . 94.38 94.25 94.52
C45 H2c45 H2c35 . . 90.9 90.58 91.22
C45 H2c45 H1c43 . . 86.17 85.78 86.55
C45 H2c45 H1c45 . . 37.21 37.2 37.23
C45 H2c45 H1c46 . 2_5645 92.12 90.69 93.55
C45 H2c45 H2c46 . 2_5645 117.36 115.76 118.96
C45 H2c45 O91/1a1 . . 165.27 163.74 166.85
N51 H2c45 H1n25 . . 84.99 84.8 85.17
N51 H2c45 H1c35 . . 122.21 122.03 122.38
N51 H2c45 H2c35 . . 95.71 95.49 95.92
N51 H2c45 H1c43 . . 52.23 51.96 52.5
N51 H2c45 H1c45 . . 67.15 67.06 67.24
N51 H2c45 H1c46 . 2_5645 96.41 95.49 97.33
N51 H2c45 H2c46 . 2_5645 128.63 127.48 129.78
N51 H2c45 O91/1a1 . . 133.88 132.36 135.4
H1n25 H2c45 H1c35 . . 51.35 51.04 51.66
H1n25 H2c45 H2c35 . . 65.88 65.37 66.39
H1n25 H2c45 H1c43 . . 105.89 105.26 106.5
H1n25 H2c45 H1c45 . . 56.47 56.27 56.68
H1n25 H2c45 H1c46 . 2_5645 106.76 105.38 108.15
H1n25 H2c45 H2c46 . 2_5645 109.12 108.04 110.19
H1n25 H2c45 O91/1a1 . . 127.23 125.65 128.85
H1c35 H2c45 H2c35 . . 37.13 37.03 37.23
H1c35 H2c45 H1c43 . . 100.36 99.89 100.82
H1c35 H2c45 H1c45 . . 104.22 104.1 104.35
H1c35 H2c45 H1c46 . 2_5645 128.09 127.58 128.61
H1c35 H2c45 H2c46 . 2_5645 103.08 102.36 103.81
H1c35 H2c45 O91/1a1 . . 76.03 74.69 77.38
H2c35 H2c45 H1c43 . . 63.23 62.87 63.59
H2c35 H2c45 H1c45 . . 120.47 120.14 120.8
H2c35 H2c45 H1c46 . 2_5645 165.14 164.6 165.72
H2c35 H2c45 H2c46 . 2_5645 135.46 134.52 136.42
H2c35 H2c45 O91/1a1 . . 74.71 73.39 76.05
H1c43 H2c45 H1c45 . . 118.67 118.42 118.91
H1c43 H2c45 H1c46 . 2_5645 131.46 130.45 132.48
H1c43 H2c45 H2c46 . 2_5645 144.9 143.73 146.1
H1c43 H2c45 O91/1a1 . . 84.69 83.29 86.09
H1c45 H2c45 H1c46 . 2_5645 57.57 56.07 59.09
H1c45 H2c45 H2c46 . 2_5645 80.15 78.57 81.74
H1c45 H2c45 O91/1a1 . . 155.6 153.88 157.34
H1c46 H2c45 H2c46 2_5645 2_5645 32.44 32.14 32.74
H1c46 H2c45 O91/1a1 2_5645 . 102.54 102.3 102.79
H2c46 H2c45 O91/1a1 2_5645 . 76.15 75.84 76.47
N26 H1c46 C42 . . 82.56 82.25 82.88
N26 H1c46 C45 . 2_5655 144.76 143.86 145.66
N26 H1c46 C46 . . 44.26 44.14 44.38
N26 H1c46 N52 . . 75.29 75.2 75.38
N26 H1c46 H1n26 . . 24.45 24.2 24.7
N26 H1c46 H2c32 . . 73.24 72.92 73.55
N26 H1c46 H2c42 . . 100.79 100.3 101.27
N26 H1c46 H1c45 . 2_5655 160.51 159.53 161.51
N26 H1c46 H2c45 . 2_5655 126.05 125.25 126.84
N26 H1c46 H2c46 . . 68.06 67.96 68.15
N26 H1c46 O71b1 . 1_4555 83.5 81.52 85.51
C42 H1c46 C45 . 2_5655 131.07 129.49 132.66
C42 H1c46 C46 . . 70.33 70.2 70.47
C42 H1c46 N52 . . 34 33.9 34.09
C42 H1c46 H1n26 . . 93.05 92.56 93.55
C42 H1c46 H2c32 . . 58.86 58.45 59.28
C42 H1c46 H2c42 . . 22.34 22.3 22.37
C42 H1c46 H1c45 . 2_5655 114.75 113.04 116.46
C42 H1c46 H2c45 . 2_5655 144.73 143.06 146.4
C42 H1c46 H2c46 . . 100.61 100.58 100.64
C42 H1c46 O71b1 . 1_4555 108.86 108.3 109.4
C45 H1c46 C46 2_5655 . 128.42 127.79 129.03
C45 H1c46 N52 2_5655 . 124.83 123.35 126.3
C45 H1c46 H1n26 2_5655 . 134.87 133.64 136.09
C45 H1c46 H2c32 2_5655 . 129.15 128.73 129.58
C45 H1c46 H2c42 2_5655 . 114.4 112.94 115.85
C45 H1c46 H1c45 2_5655 2_5655 16.45 16.09 16.8
C45 H1c46 H2c45 2_5655 2_5655 19.35 19.31 19.4
C45 H1c46 H2c46 2_5655 . 92.12 91.62 92.63
C45 H1c46 O71b1 2_5655 1_4555 92.65 91.78 93.54
C46 H1c46 N52 . . 42.98 42.92 43.03
C46 H1c46 H1n26 . . 68.67 68.46 68.88
C46 H1c46 H2c32 . . 102.37 102.01 102.72
C46 H1c46 H2c42 . . 92.44 92.29 92.6
C46 H1c46 H1c45 . 2_5655 130.73 130.02 131.43
C46 H1c46 H2c45 . 2_5655 113.72 113.34 114.11
C46 H1c46 H2c46 . . 37.24 37.23 37.25
C46 H1c46 O71b1 . 1_4555 127.76 125.9 129.64
N52 H1c46 H1n26 . . 96.33 96.06 96.59
N52 H1c46 H2c32 . . 89.07 88.81 89.33
N52 H1c46 H2c42 . . 52.97 52.81 53.12
N52 H1c46 H1c45 . 2_5655 113.59 112.1 115.08
N52 H1c46 H2c45 . 2_5655 125.56 124.34 126.77
N52 H1c46 H2c46 . . 67.01 66.96 67.06
N52 H1c46 O71b1 . 1_4555 138.42 137.43 139.39
H1n26 H1c46 H2c32 . . 60.67 60.5 60.83
H1n26 H1c46 H2c42 . . 104.64 103.94 105.33
H1n26 H1c46 H1c45 . 2_5655 149.54 148.25 150.84
H1n26 H1c46 H2c45 . 2_5655 121.58 120.47 122.69
H1n26 H1c46 H2c46 . . 87.53 87.4 87.67
H1n26 H1c46 O71b1 . 1_4555 59.14 57.34 60.97
H2c32 H1c46 H2c42 . . 53.75 53.13 54.37
H2c32 H1c46 H1c45 . 2_5655 122.56 121.95 123.16
H2c32 H1c46 H2c45 . 2_5655 141.93 141.51 142.35
H2c32 H1c46 H2c46 . . 138.35 137.99 138.7
H2c32 H1c46 O71b1 . 1_4555 50.3 49.84 50.77
H2c42 H1c46 H1c45 . 2_5655 98.17 96.48 99.87
H2c42 H1c46 H2c45 . 2_5655 132.28 130.7 133.86
H2c42 H1c46 H2c46 . . 119.49 119.28 119.67
H2c42 H1c46 O71b1 . 1_4555 98.14 97.72 98.6
H1c45 H1c46 H2c45 2_5655 2_5655 34.53 34.16 34.87
H1c45 H1c46 H2c46 2_5655 . 98.63 98.17 99.1
H1c45 H1c46 O71b1 2_5655 1_4555 98.17 96.99 99.34
H2c45 H1c46 H2c46 2_5655 . 76.49 76.09 76.88
H2c45 H1c46 O71b1 2_5655 1_4555 95.84 95.09 96.61
H2c46 H1c46 O71b1 . 1_4555 135.66 134.45 136.87
N26 H2c46 C36 . . 36.66 36.38 36.94
N26 H2c46 C44 . . 78 77.82 78.18
N26 H2c46 C46 . . 44.26 44.15 44.38
N26 H2c46 N52 . . 75.29 75.2 75.38
N26 H2c46 H1n26 . . 18.3 18.08 18.51
N26 H2c46 H1c36 . . 50.3 50.08 50.52
N26 H2c46 H2c36 . . 53.54 53.24 53.85
N26 H2c46 H1c44 . . 91.01 90.52 91.51
N26 H2c46 H1c45 . 2_5655 116.8 116.23 117.36
N26 H2c46 H2c45 . 2_5655 122.43 121.41 123.44
N26 H2c46 H1c46 . . 68.06 67.96 68.15
N26 H2c46 O91/3a1 . 2_5655 130.4 128.8 131.99
C36 H2c46 C44 . . 88.15 87.78 88.52
C36 H2c46 C46 . . 80.73 80.56 80.9
C36 H2c46 N52 . . 102.72 102.51 102.93
C36 H2c46 H1n26 . . 45.39 45.11 45.68
C36 H2c46 H1c36 . . 21.86 21.83 21.89
C36 H2c46 H2c36 . . 22.68 22.62 22.74
C36 H2c46 H1c44 . . 88.36 87.71 89.01
C36 H2c46 H1c45 . 2_5655 139.98 138.79 141.16
C36 H2c46 H2c45 . 2_5655 123.57 122.2 124.95
C36 H2c46 H1c46 . . 100.91 100.81 101.01
C36 H2c46 O91/3a1 . 2_5655 93.93 92.46 95.38
C44 H2c46 C46 . . 67.1 66.88 67.32
C44 H2c46 N52 . . 33.08 32.86 33.31
C44 H2c46 H1n26 . . 93.65 93.52 93.77
C44 H2c46 H1c36 . . 109.61 109.2 110.02
C44 H2c46 H2c36 . . 76.16 75.71 76.62
C44 H2c46 H1c44 . . 21.66 21.6 21.72
C44 H2c46 H1c45 . 2_5655 119.68 118.52 120.84
C44 H2c46 H2c45 . 2_5655 147.61 146.34 148.88
C44 H2c46 H1c46 . . 98.75 98.55 98.97
C44 H2c46 O91/3a1 . 2_5655 112.85 111.4 114.32
C46 H2c46 N52 . . 42.98 42.93 43.04
C46 H2c46 H1n26 . . 43.74 43.65 43.84
C46 H2c46 H1c36 . . 93.07 93 93.14
C46 H2c46 H2c36 . . 93.74 93.41 94.07
C46 H2c46 H1c44 . . 88.51 88.23 88.79
C46 H2c46 H1c45 . 2_5655 84.6 84.35 84.85
C46 H2c46 H2c45 . 2_5655 108.3 107.83 108.78
C46 H2c46 H1c46 . . 37.24 37.23 37.25
C46 H2c46 O91/3a1 . 2_5655 174.52 173.07 175.88
N52 H2c46 H1n26 . . 83.33 83.2 83.46
N52 H2c46 H1c36 . . 123.17 122.99 123.36
N52 H2c46 H2c36 . . 100.58 100.18 100.99
N52 H2c46 H1c44 . . 53.16 52.94 53.38
N52 H2c46 H1c45 . 2_5655 90.92 90.09 91.75
N52 H2c46 H2c45 . 2_5655 121.85 121 122.7
N52 H2c46 H1c46 . . 67.01 66.97 67.06
N52 H2c46 O91/3a1 . 2_5655 139.38 137.56 141.19
H1n26 H2c46 H1c36 . . 50.6 50.43 50.76
H1n26 H2c46 H2c36 . . 66.35 66.04 66.67
H1n26 H2c46 H1c44 . . 108.72 108.32 109.11
H1n26 H2c46 H1c45 . 2_5655 100.81 100.27 101.35
H1n26 H2c46 H2c45 . 2_5655 104.17 103.4 104.95
H1n26 H2c46 H1c46 . . 55.54 55.36 55.72
H1n26 H2c46 O91/3a1 . 2_5655 131.65 129.74 133.56
H1c36 H2c46 H2c36 . . 36.68 36.52 36.84
H1c36 H2c46 H1c44 . . 106.73 106.05 107.42
H1c36 H2c46 H1c45 . 2_5655 124.66 123.39 125.93
H1c36 H2c46 H2c45 . 2_5655 102.57 101.23 103.92
H1c36 H2c46 H1c46 . . 100.89 100.79 100.99
H1c36 H2c46 O91/3a1 . 2_5655 81.89 80.09 83.68
H2c36 H2c46 H1c44 . . 70.1 69.43 70.77
H2c36 H2c46 H1c45 . 2_5655 161.26 159.88 162.65
H2c36 H2c46 H2c45 . 2_5655 135.75 134.37 137.14
H2c36 H2c46 H1c46 . . 121.3 121.11 121.49
H2c36 H2c46 O91/3a1 . 2_5655 81.16 79.68 82.67
H1c44 H2c46 H1c45 . 2_5655 128.38 127.28 129.47
H1c44 H2c46 H2c45 . 2_5655 145.25 144.29 146.2
H1c44 H2c46 H1c46 . . 119.97 119.77 120.17
H1c44 H2c46 O91/3a1 . 2_5655 91.24 89.74 92.73
H1c45 H2c46 H2c45 2_5655 2_5655 30.98 30.89 31.07
H1c45 H2c46 H1c46 2_5655 . 50.28 49.97 50.58
H1c45 H2c46 O91/3a1 2_5655 2_5655 99.69 98.92 100.46
H2c45 H2c46 H1c46 2_5655 . 71.07 70.6 71.54
H2c45 H2c46 O91/3a1 2_5655 2_5655 74.7 74.05 75.35
H1c46 H2c46 O91/3a1 . 2_5655 145.43 144.21 146.66
O91a N8a O91/1a . . 120.0(7) 120.0(7) 120.0(7)
O91a N8a O91/3a . . 120.1(7) 120.0(7) 120.2(7)
O91/1a N8a O91/3a . . 119.9(7) 119.7(7) 120.0(7)
N8a O91a O91/1a . . 30.0(4) 29.9(4) 30.0(4)
N8a O91a O91/3a . . 29.9(4) 29.8(4) 30.0(4)
N8a O91a H2c321 . 2_6645 120(30) 110(30) 130(30)
N8a O91a H2c411 . 1_5455 110(30) 110(30) 110(30)
N8a O91a H2c421 . 2_6645 120(40) 120(40) 130(40)
O91/1a O91a O91/3a . . 59.9(3) 59.7(3) 60.0(3)
O91/1a O91a H2c321 . 2_6645 120(30) 110(30) 130(30)
O91/1a O91a H2c411 . 1_5455 90(30) 90(30) 90(30)
O91/1a O91a H2c421 . 2_6645 150(40) 150(40) 150(40)
O91/3a O91a H2c321 . 2_6645 110(30) 110(30) 120(30)
O91/3a O91a H2c411 . 1_5455 140(40) 130(40) 140(40)
O91/3a O91a H2c421 . 2_6645 100(40) 90(40) 100(40)
H2c321 O91a H2c411 2_6645 1_5455 110(60) 110(60) 110(60)
H2c321 O91a H2c421 2_6645 2_6645 50(70) 50(70) 60(70)
H2c411 O91a H2c421 1_5455 2_6645 120(50) 120(50) 120(50)
H2c44 O91/1a N8a 2_5545 . 120.25 116.7 123.81
H2c44 O91/1a O91a 2_5545 . 91.94 87.65 96.23
H2c44 O91/1a O91/3a 2_5545 . 146.96 145.03 148.91
H2c44 O91/1a H2c351 2_5545 1_4455 104.7 102.89 106.48
H2c44 O91/1a H2c451 2_5545 1_4455 119.41 115.88 122.93
N8a O91/1a O91a . . 30.0(4) 30.0(4) 30.1(4)
N8a O91/1a O91/3a . . 30.1(4) 30.0(4) 30.2(4)
N8a O91/1a H2c351 . 1_4455 120(40) 120(40) 120(40)
N8a O91/1a H2c451 . 1_4455 120(50) 120(50) 120(50)
O91a O91/1a O91/3a . . 60.1(4) 60.0(4) 60.2(4)
O91a O91/1a H2c351 . 1_4455 120(30) 120(30) 130(30)
O91a O91/1a H2c451 . 1_4455 150(50) 150(50) 150(50)
O91/3a O91/1a H2c351 . 1_4455 100(40) 100(40) 110(40)
O91/3a O91/1a H2c451 . 1_4455 90(50) 90(50) 90(50)
H2c351 O91/1a H2c451 1_4455 1_4455 50(60) 50(60) 50(60)
H2c33 O91/3a H2c43 . . 53.02 52.1 53.97
H2c33 O91/3a N8a . . 117.95 112.46 123.46
H2c33 O91/3a O91a . . 112.8 105.9 119.71
H2c33 O91/3a O91/1a . . 115.08 112.83 117.32
H2c33 O91/3a H2c461 . 2_5645 105.98 104.25 107.74
H2c43 O91/3a N8a . . 122.97 118.83 126.93
H2c43 O91/3a O91a . . 95.31 91.21 99.21
H2c43 O91/3a O91/1a . . 148.28 144.66 151.91
H2c43 O91/3a H2c461 . 2_5645 118.12 115.1 121.21
N8a O91/3a O91a . . 30.0(4) 29.9(4) 30.0(4)
N8a O91/3a O91/1a . . 30.0(4) 30.0(4) 30.1(4)
N8a O91/3a H2c461 . 2_5645 120(50) 120(50) 120(50)
O91a O91/3a O91/1a . . 60.0(4) 60.0(4) 60.0(4)
O91a O91/3a H2c461 . 2_5645 140(50) 130(50) 140(50)
O91/1a O91/3a H2c461 . 2_5645 90(50) 90(50) 90(50)
H1n21 N6a H1n23 1_6555 . 112.0(3) 111.2(3) 112.7(3)
H1n21 N6a O71a 1_6555 . 164.2(4) 162.5(4) 166.0(4)
H1n21 N6a O71/1a 1_6555 . 61.4(3) 59.9(3) 62.9(3)
H1n21 N6a O71/3a 1_6555 . 61.1(3) 60.2(3) 62.1(3)
H1n21 N6a H1n251 1_6555 1_5455 113.4(3) 113.1(3) 113.8(3)
H1n23 N6a O71a . . 63.0(3) 62.0(3) 64.1(3)
H1n23 N6a O71/1a . . 166.9(5) 164.9(5) 168.9(5)
H1n23 N6a O71/3a . . 58.6(3) 58.0(3) 59.2(3)
H1n23 N6a H1n251 . 1_5455 115.1(3) 114.3(3) 115.9(3)
O71a N6a O71/1a . . 120.0(4) 120.0(4) 120.0(4)
O71a N6a O71/3a . . 120.0(5) 120.0(5) 120.0(5)
O71a N6a H1n251 . 1_5455 60.5(3) 60.1(3) 61.0(3)
O71/1a N6a O71/3a . . 120.0(5) 120.0(5) 120.0(4)
O71/1a N6a H1n251 . 1_5455 62.1(3) 61.6(3) 62.7(3)
O71/3a N6a H1n251 . 1_5455 163.6(5) 162.3(5) 164.8(5)
H1n23 O71a H1c33 . . 48.51 48.01 49.02
H1n23 O71a N6a . . 91.2(4) 89.9(4) 92.5(4)
H1n23 O71a O71/1a . . 120.1(3) 118.6(3) 121.7(3)
H1n23 O71a O71/3a . . 62.3(3) 61.3(3) 63.2(3)
H1n23 O71a H1n251 . 1_5455 146.2(4) 145.6(4) 146.7(4)
H1n23 O71a H2c311 . 1_5455 110(40) 110(40) 110(40)
H1n23 O71a H1c451 . 1_5455 160(30) 160(30) 160(30)
H1c33 O71a N6a . . 139.68 138.48 140.87
H1c33 O71a O71/1a . . 165.89 163.94 167.81
H1c33 O71a O71/3a . . 110.53 109.6 111.47
H1c33 O71a H1n251 . 1_5455 118.16 117.75 118.56
H1c33 O71a H2c311 . 1_5455 58.59 58.08 59.09
H1c33 O71a H1c451 . 1_5455 113.75 113.39 114.12
N6a O71a O71/1a . . 30.0(3) 30.0(3) 30.0(3)
N6a O71a O71/3a . . 30.0(3) 30.0(3) 30.0(3)
N6a O71a H1n251 . 1_5455 93.9(4) 93.6(4) 94.1(4)
N6a O71a H2c311 . 1_5455 160(40) 160(40) 160(40)
N6a O71a H1c451 . 1_5455 110(30) 100(30) 110(30)
O71/1a O71a O71/3a . . 60.0(2) 60.0(2) 60.0(2)
O71/1a O71a H1n251 . 1_5455 65.6(3) 65.2(3) 65.9(3)
O71/1a O71a H2c311 . 1_5455 130(40) 130(40) 130(40)
O71/1a O71a H1c451 . 1_5455 80(30) 80(30) 80(30)
O71/3a O71a H1n251 . 1_5455 122.0(3) 121.7(3) 122.4(3)
O71/3a O71a H2c311 . 1_5455 170(50) 160(50) 170(50)
O71/3a O71a H1c451 . 1_5455 130(40) 130(40) 130(40)
H1n251 O71a H2c311 1_5455 1_5455 60(40) 60(40) 60(40)
H1n251 O71a H1c451 1_5455 1_5455 50(50) 50(40) 50(50)
H2c311 O71a H1c451 1_5455 1_5455 60(60) 60(60) 60(60)
H1n21 O71/1a H2c33 1_6555 1_6555 62.69 61.79 63.59
H1n21 O71/1a H1c41 1_6555 1_6555 48.7 48.28 49.14
H1n21 O71/1a N6a 1_6555 . 93.1(4) 91.4(4) 94.7(4)
H1n21 O71/1a O71a 1_6555 . 121.4(3) 119.5(3) 123.3(3)
H1n21 O71/1a O71/3a 1_6555 . 64.6(3) 63.3(3) 65.9(3)
H1n21 O71/1a H1n251 1_6555 1_5455 142.9(5) 140.6(5) 145.2(5)
H1n21 O71/1a H1c351 1_6555 1_5455 120(40) 120(40) 120(40)
H1n21 O71/1a H1c451 1_6555 1_5455 170(40) 170(40) 170(40)
H2c33 O71/1a H1c41 1_6555 1_6555 62.98 62.27 63.72
H2c33 O71/1a N6a 1_6555 . 155.09 152.03 157.94
H2c33 O71/1a O71a 1_6555 . 165.19 162.24 167.82
H2c33 O71/1a O71/3a 1_6555 . 127.15 125.28 128.9
H2c33 O71/1a H1n251 1_6555 1_5455 103.91 103.27 104.59
H2c33 O71/1a H1c351 1_6555 1_5455 58.23 57.71 58.79
H2c33 O71/1a H1c451 1_6555 1_5455 121 119.41 122.62
H1c41 O71/1a N6a 1_6555 . 106.05 105.39 106.79
H1c41 O71/1a O71a 1_6555 . 131.03 129.78 132.19
H1c41 O71/1a O71/3a 1_6555 . 79.77 79.22 80.33
H1c41 O71/1a H1n251 1_6555 1_5455 158.61 156.67 160.5
H1c41 O71/1a H1c351 1_6555 1_5455 113.17 111.74 114.58
H1c41 O71/1a H1c451 1_6555 1_5455 126.92 124.76 129.08
N6a O71/1a O71a . . 30.0(3) 30.0(3) 30.0(3)
N6a O71/1a O71/3a . . 30.0(3) 30.0(3) 30.0(3)
N6a O71/1a H1n251 . 1_5455 92.2(4) 91.5(4) 92.9(4)
N6a O71/1a H1c351 . 1_5455 140(30) 140(30) 140(30)
N6a O71/1a H1c451 . 1_5455 80(30) 80(30) 90(30)
O71a O71/1a O71/3a . . 60.0(2) 60.0(2) 60.0(2)
O71a O71/1a H1n251 . 1_5455 63.9(3) 63.4(3) 64.5(3)
O71a O71/1a H1c351 . 1_5455 110(30) 110(30) 110(30)
O71a O71/1a H1c451 . 1_5455 60(30) 60(30) 60(30)
O71/3a O71/1a H1n251 . 1_5455 120.4(3) 119.6(3) 121.3(3)
O71/3a O71/1a H1c351 . 1_5455 160(40) 160(40) 170(40)
O71/3a O71/1a H1c451 . 1_5455 110(30) 110(30) 110(30)
H1n251 O71/1a H1c351 1_5455 1_5455 50(30) 50(30) 50(30)
H1n251 O71/1a H1c451 1_5455 1_5455 40(40) 40(40) 40(40)
H1c351 O71/1a H1c451 1_5455 1_5455 70(50) 70(50) 70(50)
H1n21 O71/3a H1n23 1_6555 . 145.6(5) 144.0(5) 147.1(5)
H1n21 O71/3a H1c31 1_6555 1_6555 47.93 47.33 48.54
H1n21 O71/3a H2c35 1_6555 . 105.02 103.5 106.55
H1n21 O71/3a H1c43 1_6555 . 156 155.46 156.61
H1n21 O71/3a N6a 1_6555 . 93.3(4) 92.4(4) 94.2(4)
H1n21 O71/3a O71a 1_6555 . 121.6(3) 121.2(3) 122.1(3)
H1n21 O71/3a O71/1a 1_6555 . 64.9(3) 63.7(3) 66.1(3)
H1n23 O71/3a H1c31 . 1_6555 115.96 115.5 116.43
H1n23 O71/3a H2c35 . . 60.85 60.68 61
H1n23 O71/3a H1c43 . . 48.33 48.13 48.54
H1n23 O71/3a N6a . . 95.8(4) 95.2(4) 96.4(4)
H1n23 O71/3a O71a . . 66.9(3) 65.9(3) 67.8(3)
H1n23 O71/3a O71/1a . . 124.5(3) 124.3(3) 124.7(3)
H1c31 O71/3a H2c35 1_6555 . 58.57 58.04 59.1
H1c31 O71/3a H1c43 1_6555 . 112.16 111.58 112.75
H1c31 O71/3a N6a 1_6555 . 141.21 139.83 142.58
H1c31 O71/3a O71a 1_6555 . 166.22 165.77 166.63
H1c31 O71/3a O71/1a 1_6555 . 112.25 110.75 113.75
H2c35 O71/3a H1c43 . . 61.72 61.44 62
H2c35 O71/3a N6a . . 156.46 155.84 156.98
H2c35 O71/3a O71a . . 127.41 126.23 128.55
H2c35 O71/3a O71/1a . . 168.84 166.12 171.56
H1c43 O71/3a N6a . . 105.48 103.67 107.28
H1c43 O71/3a O71a . . 80.08 78.91 81.25
H1c43 O71/3a O71/1a . . 129.4 126.99 131.8
N6a O71/3a O71a . . 30.0(3) 30.0(3) 30.0(3)
N6a O71/3a O71/1a . . 30.0(3) 30.0(3) 30.0(3)
O71a O71/3a O71/1a . . 60.0(2) 60.0(2) 60.0(2)
H1n22 N6b H1n24 . 1_6555 118.2(3) 118.1(3) 118.4(3)
H1n22 N6b O71b . . 170.0(4) 168.1(4) 171.8(4)
H1n22 N6b O71/1b . . 55.3(3) 54.9(3) 55.7(3)
H1n22 N6b O71/3b . . 65.5(3) 65.1(3) 65.9(3)
H1n22 N6b H1n261 . 1_5455 114.8(3) 114.4(3) 115.2(3)
H1n24 N6b O71b 1_6555 . 63.9(3) 63.3(3) 64.6(3)
H1n24 N6b O71/1b 1_6555 . 165.4(4) 164.0(4) 166.7(4)
H1n24 N6b O71/3b 1_6555 . 58.1(3) 57.8(3) 58.5(3)
H1n24 N6b H1n261 1_6555 1_5455 115.4(3) 115.0(3) 115.8(3)
O71b N6b O71/1b . . 120.0(4) 120.0(4) 120.0(4)
O71b N6b O71/3b . . 120.0(3) 120.0(3) 120.0(3)
O71b N6b H1n261 . 1_5455 57.9(3) 57.0(3) 58.9(3)
O71/1b N6b O71/3b . . 120.0(4) 120.0(4) 120.0(4)
O71/1b N6b H1n261 . 1_5455 63.4(3) 62.8(3) 64.0(3)
O71/3b N6b H1n261 . 1_5455 168.1(4) 166.7(4) 169.5(4)
H1n24 O71b H1c34 1_6555 1_6555 48.18 47.9 48.46
H1n24 O71b N6b 1_6555 . 89.7(3) 88.9(3) 90.4(3)
H1n24 O71b O71/1b 1_6555 . 118.4(3) 117.5(3) 119.3(3)
H1n24 O71b O71/3b 1_6555 . 61.0(3) 60.4(3) 61.5(3)
H1n24 O71b H1n251 1_6555 1_5455 109.0(3) 108.0(3) 109.9(3)
H1n24 O71b H1n261 1_6555 1_5455 149.8(4) 147.7(4) 151.8(4)
H1n24 O71b H2c321 1_6555 1_5455 100(40) 100(40) 100(40)
H1n24 O71b H1c461 1_6555 1_5455 160(30) 150(30) 160(30)
H1c34 O71b N6b 1_6555 . 137.59 136.92 138.19
H1c34 O71b O71/1b 1_6555 . 162.4 160.5 164.22
H1c34 O71b O71/3b 1_6555 . 109.03 108.82 109.2
H1c34 O71b H1n251 1_6555 1_5455 86.14 85.22 87.06
H1c34 O71b H1n261 1_6555 1_5455 117.53 116.75 118.29
H1c34 O71b H2c321 1_6555 1_5455 55.71 55.22 56.19
H1c34 O71b H1c461 1_6555 1_5455 114.07 113.47 114.63
N6b O71b O71/1b . . 30.0(2) 30.0(2) 30.0(2)
N6b O71b O71/3b . . 30.0(2) 30.0(2) 30.0(2)
N6b O71b H1n251 . 1_5455 107.9(4) 105.9(4) 109.9(4)
N6b O71b H1n261 . 1_5455 96.6(3) 95.8(3) 97.4(3)
N6b O71b H2c321 . 1_5455 160(40) 160(40) 160(40)
N6b O71b H1c461 . 1_5455 110(30) 110(30) 110(30)
O71/1b O71b O71/3b . . 59.99(18) 59.97(18) 60.00(18)
O71/1b O71b H1n251 . 1_5455 89.3(3) 87.6(3) 90.9(3)
O71/1b O71b H1n261 . 1_5455 67.5(3) 66.8(3) 68.2(3)
O71/1b O71b H2c321 . 1_5455 130(40) 130(40) 130(40)
O71/1b O71b H1c461 . 1_5455 80(30) 80(30) 80(30)
O71/3b O71b H1n251 . 1_5455 123.0(4) 121.1(4) 124.9(4)
O71/3b O71b H1n261 . 1_5455 125.6(3) 124.6(3) 126.6(3)
O71/3b O71b H2c321 . 1_5455 160(40) 160(50) 160(40)
O71/3b O71b H1c461 . 1_5455 130(40) 130(40) 130(40)
H1n251 O71b H1n261 1_5455 1_5455 41.1(3) 40.0(3) 42.2(3)
H1n251 O71b H2c321 1_5455 1_5455 50(50) 50(50) 50(50)
H1n251 O71b H1c461 1_5455 1_5455 80(50) 80(50) 80(50)
H1n261 O71b H2c321 1_5455 1_5455 60(40) 60(40) 60(40)
H1n261 O71b H1c461 1_5455 1_5455 50(40) 50(40) 50(40)
H2c321 O71b H1c461 1_5455 1_5455 70(60) 70(60) 70(60)
H1n22 O71/1b H1n23 . . 42.9(3) 42.2(3) 43.6(3)
H1n22 O71/1b H2c34 . . 63.92 63.02 64.82
H1n22 O71/1b H1c42 . . 47.57 47.39 47.75
H1n22 O71/1b N6b . . 99.0(3) 98.4(3) 99.5(3)
H1n22 O71/1b O71b . . 128.4(3) 127.7(3) 129.0(3)
H1n22 O71/1b O71/3b . . 69.5(3) 69.0(3) 69.9(3)
H1n22 O71/1b H1n261 . 1_5455 154.7(4) 153.6(4) 155.8(4)
H1n22 O71/1b H1c361 . 1_5455 120(30) 120(30) 120(30)
H1n23 O71/1b H2c34 . . 55.13 54.94 55.31
H1n23 O71/1b H1c42 . . 85.54 85.4 85.66
H1n23 O71/1b N6b . . 113.0(4) 111.7(4) 114.3(4)
H1n23 O71/1b O71b . . 128.0(4) 125.8(4) 130.3(4)
H1n23 O71/1b O71/3b . . 93.4(3) 92.9(3) 94.0(3)
H1n23 O71/1b H1n261 . 1_5455 111.8(3) 110.4(3) 113.3(3)
H1n23 O71/1b H1c361 . 1_5455 90(40) 90(40) 90(40)
H2c34 O71/1b H1c42 . . 65.66 65.62 65.71
H2c34 O71/1b N6b . . 162.85 162.24 163.5
H2c34 O71/1b O71b . . 166.43 165.92 167.04
H2c34 O71/1b O71/3b . . 133.07 132.59 133.55
H2c34 O71/1b H1n261 . 1_5455 104.73 103.93 105.54
H2c34 O71/1b H1c361 . 1_5455 57.79 56.94 58.66
H1c42 O71/1b N6b . . 103.34 102.41 104.25
H1c42 O71/1b O71b . . 125.68 123.91 127.44
H1c42 O71/1b O71/3b . . 79.41 79.29 79.54
H1c42 O71/1b H1n261 . 1_5455 151.31 150 152.6
H1c42 O71/1b H1c361 . 1_5455 113.23 112.54 113.89
N6b O71/1b O71b . . 30.0(2) 30.0(2) 30.0(2)
N6b O71/1b O71/3b . . 30.0(2) 30.0(2) 30.0(2)
N6b O71/1b H1n261 . 1_5455 91.0(3) 90.2(3) 91.8(3)
N6b O71/1b H1c361 . 1_5455 140(30) 140(30) 140(30)
O71b O71/1b O71/3b . . 60.01(18) 60.00(18) 60.01(18)
O71b O71/1b H1n261 . 1_5455 61.8(2) 60.9(2) 62.8(2)
O71b O71/1b H1c361 . 1_5455 110(30) 110(30) 110(30)
O71/3b O71/1b H1n261 . 1_5455 120.2(3) 119.6(3) 120.7(3)
O71/3b O71/1b H1c361 . 1_5455 170(30) 170(30) 170(30)
H1n261 O71/1b H1c361 1_5455 1_5455 50(30) 50(30) 50(30)
H1n21 O71/3b H1n22 1_6555 . 110.6(3) 109.6(3) 111.5(3)
H1n21 O71/3b H1n24 1_6555 1_6555 43.5(3) 43.2(3) 43.7(3)
H1n21 O71/3b H1c32 1_6555 . 87.16 86.22 88.11
H1n21 O71/3b H2c36 1_6555 1_6555 54.52 53.62 55.41
H1n21 O71/3b H1c44 1_6555 1_6555 85.62 85.27 85.98
H1n21 O71/3b N6b 1_6555 . 109.3(4) 108.7(4) 109.8(4)
H1n21 O71/3b O71b 1_6555 . 92.6(3) 91.5(3) 93.6(3)
H1n21 O71/3b O71/1b 1_6555 . 121.8(4) 121.4(4) 122.1(4)
H1n22 O71/3b H1n24 . 1_6555 153.4(4) 152.1(4) 154.7(4)
H1n22 O71/3b H1c32 . . 49 48.82 49.19
H1n22 O71/3b H2c36 . 1_6555 107.33 107.15 107.5
H1n22 O71/3b H1c44 . 1_6555 155.54 154.14 156.94
H1n22 O71/3b N6b . . 88.4(3) 88.0(3) 88.8(3)
H1n22 O71/3b O71b . . 118.0(3) 117.5(3) 118.5(3)
H1n22 O71/3b O71/1b . . 58.9(3) 58.6(3) 59.2(3)
H1n24 O71/3b H1c32 1_6555 . 120.8 120.24 121.35
H1n24 O71/3b H2c36 1_6555 1_6555 64.94 64.37 65.5
H1n24 O71/3b H1c44 1_6555 1_6555 47.69 47.44 47.93
H1n24 O71/3b N6b 1_6555 . 95.6(3) 95.3(3) 95.9(3)
H1n24 O71/3b O71b 1_6555 . 67.0(2) 66.4(2) 67.5(2)
H1n24 O71/3b O71/1b 1_6555 . 124.1(3) 124.0(3) 124.2(3)
H1c32 O71/3b H2c36 . 1_6555 58.9 58.74 59.06
H1c32 O71/3b H1c44 . 1_6555 116.83 115.9 117.76
H1c32 O71/3b N6b . . 137.33 136.9 137.74
H1c32 O71/3b O71b . . 165.17 163.76 166.5
H1c32 O71/3b O71/1b . . 107.87 107.67 108.06
H2c36 O71/3b H1c44 1_6555 1_6555 66.44 66.1 66.78
H2c36 O71/3b N6b 1_6555 . 160.21 159.6 160.79
H2c36 O71/3b O71b 1_6555 . 131.61 131.24 131.97
H2c36 O71/3b O71/1b 1_6555 . 164.93 164.3 165.52
H1c44 O71/3b N6b 1_6555 . 103.8 103.62 103.99
H1c44 O71/3b O71b 1_6555 . 77.85 77.25 78.46
H1c44 O71/3b O71/1b 1_6555 . 128.58 128.23 128.95
N6b O71/3b O71b . . 30.0(2) 30.0(2) 30.0(2)
N6b O71/3b O71/1b . . 30.0(2) 30.0(2) 30.0(2)
O71b O71/3b O71/1b . . 60.01(18) 60.00(18) 60.02(18)
N211 Co11 N221 . . 176.86(16) 176.75(16) 176.97(16)
N211 Co11 N231 . . 92.63(16) 92.34(16) 92.92(16)
N211 Co11 N241 . . 90.62(14) 90.41(15) 90.82(14)
N211 Co11 N251 . . 92.30(15) 91.83(15) 92.78(15)
N211 Co11 N261 . . 86.71(14) 86.38(14) 87.03(14)
N211 Co11 C311 . . 29.79(15) 29.66(15) 29.93(15)
N211 Co11 C321 . . 147.84(15) 147.69(15) 147.99(15)
N211 Co11 C331 . . 84.82(15) 84.25(15) 85.39(15)
N211 Co11 C341 . . 98.74(16) 98.31(16) 99.17(16)
N211 Co11 C351 . . 121.73(15) 121.62(15) 121.84(15)
N211 Co11 C361 . . 56.58(14) 56.55(14) 56.61(14)
N211 Co11 C411 . . 28.46(12) 28.34(12) 28.58(12)
N211 Co11 C421 . . 151.63(13) 151.45(13) 151.82(13)
N211 Co11 C431 . . 75.37(14) 75.21(14) 75.54(14)
N211 Co11 C441 . . 106.89(13) 106.86(13) 106.92(13)
N211 Co11 C451 . . 70.56(13) 70.50(13) 70.62(13)
N211 Co11 C461 . . 107.66(13) 107.63(13) 107.70(13)
N211 Co11 N511 . . 56.44(13) 56.32(13) 56.56(13)
N211 Co11 N521 . . 123.82(12) 123.73(12) 123.92(12)
N211 Co11 H1n211 . . 20.4(2) 20.1(2) 20.7(2)
N211 Co11 H1n221 . . 162.3(2) 162.2(2) 162.4(2)
N211 Co11 H1n231 . . 112.6(2) 112.3(2) 113.0(2)
N211 Co11 H1n241 . . 70.2(2) 69.9(2) 70.4(2)
N211 Co11 H1n251 . . 88.6(2) 88.1(2) 89.1(2)
N211 Co11 H1n261 . . 90.8(2) 90.5(2) 91.1(2)
N221 Co11 N231 . . 90.19(15) 90.06(15) 90.32(15)
N221 Co11 N241 . . 90.84(16) 90.41(15) 91.27(15)
N221 Co11 N251 . . 86.32(14) 85.66(14) 86.97(14)
N221 Co11 N261 . . 90.49(15) 90.15(15) 90.85(15)
N221 Co11 C311 . . 147.12(16) 147.00(16) 147.23(16)
N221 Co11 C321 . . 30.15(15) 29.90(15) 30.39(15)
N221 Co11 C331 . . 98.30(16) 97.82(16) 98.77(16)
N221 Co11 C341 . . 83.91(16) 83.43(16) 84.39(16)
N221 Co11 C351 . . 57.38(14) 57.02(14) 57.74(14)
N221 Co11 C361 . . 120.85(15) 120.52(15) 121.16(15)
N221 Co11 C411 . . 152.80(13) 152.30(13) 153.30(13)
N221 Co11 C421 . . 27.49(12) 27.22(12) 27.75(12)
N221 Co11 C431 . . 106.72(13) 106.35(13) 107.09(13)
N221 Co11 C441 . . 73.43(13) 73.07(13) 73.79(13)
N221 Co11 C451 . . 108.96(13) 108.63(13) 109.30(13)
N221 Co11 C461 . . 70.14(13) 69.82(13) 70.45(13)
N221 Co11 N511 . . 124.54(13) 124.09(13) 125.01(13)
N221 Co11 N521 . . 55.17(12) 54.85(12) 55.49(12)
N221 Co11 H1n211 . . 161.3(2) 160.9(2) 161.6(2)
N221 Co11 H1n221 . . 20.7(2) 20.6(2) 20.9(2)
N221 Co11 H1n231 . . 70.1(2) 69.9(2) 70.2(2)
N221 Co11 H1n241 . . 111.1(2) 110.5(2) 111.7(2)
N221 Co11 H1n251 . . 89.1(2) 88.5(2) 89.7(2)
N221 Co11 H1n261 . . 86.1(2) 85.9(2) 86.4(2)
N231 Co11 N241 . . 87.57(14) 87.17(14) 87.97(14)
N231 Co11 N251 . . 90.71(15) 90.64(15) 90.77(15)
N231 Co11 N261 . . 178.56(14) 178.31(14) 178.81(14)
N231 Co11 C311 . . 121.28(15) 121.07(15) 121.50(15)
N231 Co11 C321 . . 96.47(14) 96.14(14) 96.81(14)
N231 Co11 C331 . . 30.38(14) 30.25(14) 30.51(14)
N231 Co11 C341 . . 57.43(14) 57.02(14) 57.84(14)
N231 Co11 C351 . . 81.91(15) 81.73(15) 82.10(15)
N231 Co11 C361 . . 147.92(15) 147.63(15) 148.21(15)
N231 Co11 C411 . . 70.49(14) 70.15(14) 70.82(14)
N231 Co11 C421 . . 107.01(13) 106.85(13) 107.19(13)
N231 Co11 C431 . . 28.12(13) 27.98(13) 28.25(13)
N231 Co11 C441 . . 108.28(13) 108.01(13) 108.56(13)
N231 Co11 C451 . . 74.70(14) 74.59(14) 74.82(14)
N231 Co11 C461 . . 151.94(14) 151.91(14) 151.97(14)
N231 Co11 N511 . . 55.89(13) 55.75(13) 56.02(14)
N231 Co11 N521 . . 124.23(13) 124.03(13) 124.45(13)
N231 Co11 H1n211 . . 88.9(2) 88.8(2) 89.0(2)
N231 Co11 H1n221 . . 69.9(2) 69.7(2) 70.1(2)
N231 Co11 H1n231 . . 20.3(2) 20.2(2) 20.5(2)
N231 Co11 H1n241 . . 91.7(2) 91.3(2) 92.0(2)
N231 Co11 H1n251 . . 111.1(2) 110.9(2) 111.2(2)
N231 Co11 H1n261 . . 160.8(2) 160.6(2) 161.0(2)
N241 Co11 N251 . . 176.67(14) 176.34(14) 177.00(14)
N241 Co11 N261 . . 91.16(15) 90.84(15) 91.49(15)
N241 Co11 C311 . . 99.11(14) 98.85(14) 99.37(14)
N241 Co11 C321 . . 120.46(15) 120.30(15) 120.61(15)
N241 Co11 C331 . . 58.42(14) 58.23(14) 58.61(14)
N241 Co11 C341 . . 31.11(14) 30.91(14) 31.30(14)
N241 Co11 C351 . . 146.22(15) 146.16(15) 146.27(15)
N241 Co11 C361 . . 84.32(15) 84.16(15) 84.47(15)
N241 Co11 C411 . . 106.73(13) 106.42(13) 107.03(13)
N241 Co11 C421 . . 70.51(13) 70.40(13) 70.62(14)
N241 Co11 C431 . . 109.49(13) 109.34(13) 109.63(13)
N241 Co11 C441 . . 27.42(12) 27.23(12) 27.60(12)
N241 Co11 C451 . . 153.08(14) 152.80(14) 153.37(14)
N241 Co11 C461 . . 73.40(13) 73.03(13) 73.77(13)
N241 Co11 N511 . . 124.92(13) 124.66(13) 125.18(13)
N241 Co11 N521 . . 55.47(13) 55.29(13) 55.66(13)
N241 Co11 H1n211 . . 70.4(2) 70.2(2) 70.6(2)
N241 Co11 H1n221 . . 85.9(2) 85.3(2) 86.4(2)
N241 Co11 H1n231 . . 90.9(2) 90.4(2) 91.5(2)
N241 Co11 H1n241 . . 20.7(2) 20.5(2) 20.9(2)
N241 Co11 H1n251 . . 161.4(2) 161.1(2) 161.6(2)
N241 Co11 H1n261 . . 111.3(2) 110.9(2) 111.8(2)
N251 Co11 N261 . . 90.59(14) 90.42(13) 90.77(13)
N251 Co11 C311 . . 84.22(14) 84.04(14) 84.40(14)
N251 Co11 C321 . . 56.92(13) 56.53(13) 57.30(13)
N251 Co11 C331 . . 120.28(15) 120.15(15) 120.40(15)
N251 Co11 C341 . . 146.48(15) 146.14(15) 146.83(15)
N251 Co11 C351 . . 30.55(13) 30.21(13) 30.89(13)
N251 Co11 C361 . . 98.62(15) 98.36(15) 98.87(15)
N251 Co11 C411 . . 75.32(13) 74.81(13) 75.83(13)
N251 Co11 C421 . . 107.34(13) 107.00(13) 107.68(13)
N251 Co11 C431 . . 69.78(13) 69.62(13) 69.94(13)
N251 Co11 C441 . . 151.89(14) 151.79(14) 151.98(14)
N251 Co11 C451 . . 28.05(13) 27.82(13) 28.28(13)
N251 Co11 C461 . . 107.17(13) 107.05(13) 107.29(13)
N251 Co11 N511 . . 55.90(13) 55.56(13) 56.25(13)
N251 Co11 N521 . . 123.70(13) 123.64(13) 123.76(13)
N251 Co11 H1n211 . . 112.4(2) 112.0(2) 112.8(2)
N251 Co11 H1n221 . . 90.9(2) 90.1(2) 91.7(2)
N251 Co11 H1n231 . . 86.5(2) 86.3(2) 86.7(2)
N251 Co11 H1n241 . . 162.4(2) 162.1(2) 162.7(2)
N251 Co11 H1n251 . . 20.5(2) 20.4(2) 20.6(2)
N251 Co11 H1n261 . . 70.2(2) 70.1(2) 70.4(2)
N261 Co11 C311 . . 58.27(13) 58.04(13) 58.50(13)
N261 Co11 C321 . . 84.75(13) 84.71(13) 84.78(13)
N261 Co11 C331 . . 148.22(14) 148.09(14) 148.35(14)
N261 Co11 C341 . . 121.41(15) 121.12(15) 121.71(15)
N261 Co11 C351 . . 99.52(14) 99.44(14) 99.59(14)
N261 Co11 C361 . . 31.13(14) 30.88(14) 31.37(14)
N261 Co11 C411 . . 109.28(13) 108.92(13) 109.64(13)
N261 Co11 C421 . . 73.15(13) 72.80(13) 73.51(13)
N261 Co11 C431 . . 152.44(14) 152.24(14) 152.65(14)
N261 Co11 C441 . . 70.73(13) 70.51(13) 70.95(13)
N261 Co11 C451 . . 106.25(13) 106.17(13) 106.33(13)
N261 Co11 C461 . . 27.70(12) 27.53(12) 27.87(12)
N261 Co11 N511 . . 124.55(13) 124.31(13) 124.80(13)
N261 Co11 N521 . . 55.34(13) 55.06(12) 55.62(13)
N261 Co11 H1n211 . . 90.0(2) 89.8(2) 90.3(2)
N261 Co11 H1n221 . . 110.7(2) 110.3(2) 111.0(2)
N261 Co11 H1n231 . . 160.5(2) 160.1(2) 160.9(2)
N261 Co11 H1n241 . . 86.9(2) 86.6(2) 87.2(2)
N261 Co11 H1n251 . . 70.2(2) 70.1(2) 70.3(2)
N261 Co11 H1n261 . . 20.6(2) 20.5(2) 20.7(2)
C311 Co11 C321 . . 126.59(15) 126.36(15) 126.81(15)
C311 Co11 C331 . . 113.65(15) 113.24(15) 114.05(15)
C311 Co11 C341 . . 119.64(16) 119.61(16) 119.68(16)
C311 Co11 C351 . . 113.81(15) 113.60(15) 114.01(15)
C311 Co11 C361 . . 31.25(13) 31.13(13) 31.38(13)
C311 Co11 C411 . . 51.61(12) 51.53(12) 51.69(12)
C311 Co11 C421 . . 130.34(13) 129.95(13) 130.72(13)
C311 Co11 C431 . . 99.35(13) 99.13(13) 99.58(13)
C311 Co11 C441 . . 102.18(12) 101.83(12) 102.53(12)
C311 Co11 C451 . . 74.28(13) 74.02(13) 74.55(13)
C311 Co11 C461 . . 82.76(12) 82.63(12) 82.89(12)
C311 Co11 N511 . . 74.07(12) 73.95(12) 74.20(12)
C311 Co11 N521 . . 106.03(12) 105.69(12) 106.37(12)
C311 Co11 H1n211 . . 42.3(2) 42.1(2) 42.5(2)
C311 Co11 H1n221 . . 167.7(2) 167.5(3) 167.9(2)
C311 Co11 H1n231 . . 140.2(2) 139.9(2) 140.5(2)
C311 Co11 H1n241 . . 79.6(2) 79.6(2) 79.7(2)
C311 Co11 H1n251 . . 71.7(2) 71.6(2) 71.9(2)
C311 Co11 H1n261 . . 61.0(2) 60.9(2) 61.2(2)
C321 Co11 C331 . . 117.22(15) 116.70(15) 117.74(15)
C321 Co11 C341 . . 112.15(16) 111.82(16) 112.48(16)
C321 Co11 C351 . . 30.98(13) 30.89(13) 31.08(13)
C321 Co11 C361 . . 114.37(15) 114.19(15) 114.55(15)
C321 Co11 C411 . . 130.62(13) 130.52(13) 130.72(13)
C321 Co11 C421 . . 51.48(12) 51.45(12) 51.50(12)
C321 Co11 C431 . . 99.29(13) 99.26(13) 99.32(13)
C321 Co11 C441 . . 99.39(12) 99.34(12) 99.44(12)
C321 Co11 C451 . . 82.22(12) 82.14(12) 82.31(12)
C321 Co11 C461 . . 76.73(12) 76.47(12) 76.99(12)
C321 Co11 N511 . . 104.79(12) 104.73(12) 104.84(12)
C321 Co11 N521 . . 74.83(12) 74.71(12) 74.96(12)
C321 Co11 H1n211 . . 167.9(2) 167.8(2) 168.1(2)
C321 Co11 H1n221 . . 42.6(2) 42.3(3) 43.0(2)
C321 Co11 H1n231 . . 77.5(2) 77.0(2) 78.0(2)
C321 Co11 H1n241 . . 139.9(2) 139.7(2) 140.2(2)
C321 Co11 H1n251 . . 59.3(2) 59.0(2) 59.7(2)
C321 Co11 H1n261 . . 71.3(2) 71.2(2) 71.5(2)
C331 Co11 C341 . . 31.24(13) 31.12(14) 31.37(14)
C331 Co11 C351 . . 110.97(16) 110.80(16) 111.15(15)
C331 Co11 C361 . . 126.60(16) 126.22(16) 126.97(16)
C331 Co11 C411 . . 74.89(13) 74.23(13) 75.53(13)
C331 Co11 C421 . . 101.73(14) 101.51(14) 101.95(14)
C331 Co11 C431 . . 51.77(13) 51.73(13) 51.80(13)
C331 Co11 C441 . . 82.58(12) 82.51(12) 82.65(12)
C331 Co11 C451 . . 99.65(13) 99.40(13) 99.90(13)
C331 Co11 C461 . . 130.51(13) 130.29(13) 130.73(13)
C331 Co11 N511 . . 74.33(13) 73.95(13) 74.71(13)
C331 Co11 N521 . . 105.95(13) 105.84(12) 106.06(12)
C331 Co11 H1n211 . . 72.2(2) 71.8(2) 72.5(2)
C331 Co11 H1n221 . . 78.5(3) 77.9(2) 79.2(3)
C331 Co11 H1n231 . . 42.7(2) 42.5(2) 42.8(2)
C331 Co11 H1n241 . . 61.4(2) 61.1(2) 61.7(2)
C331 Co11 H1n251 . . 139.9(2) 139.8(2) 140.0(2)
C331 Co11 H1n261 . . 168.7(2) 168.5(2) 168.8(2)
C341 Co11 C351 . . 124.04(16) 124.02(16) 124.07(16)
C341 Co11 C361 . . 113.90(17) 113.85(17) 113.95(17)
C341 Co11 C411 . . 100.34(14) 99.71(14) 100.97(14)
C341 Co11 C421 . . 76.21(14) 75.96(14) 76.46(14)
C341 Co11 C431 . . 82.52(13) 82.31(13) 82.72(13)
C341 Co11 C441 . . 51.76(13) 51.60(12) 51.92(12)
C341 Co11 C451 . . 130.71(14) 130.34(13) 131.08(13)
C341 Co11 C461 . . 99.46(13) 99.10(13) 99.82(13)
C341 Co11 N511 . . 105.35(13) 104.86(13) 105.83(13)
C341 Co11 N521 . . 74.95(13) 74.76(12) 75.14(12)
C341 Co11 H1n211 . . 79.8(2) 79.6(2) 80.1(3)
C341 Co11 H1n221 . . 69.8(3) 69.2(3) 70.4(3)
C341 Co11 H1n231 . . 60.1(2) 59.6(2) 60.6(2)
C341 Co11 H1n241 . . 43.6(2) 43.3(2) 43.8(2)
C341 Co11 H1n251 . . 166.4(2) 166.1(2) 166.6(2)
C341 Co11 H1n261 . . 140.5(2) 140.1(2) 140.9(2)
C351 Co11 C361 . . 120.22(17) 120.14(16) 120.30(16)
C351 Co11 C411 . . 99.82(13) 99.67(13) 99.98(13)
C351 Co11 C421 . . 82.03(12) 81.93(12) 82.12(12)
C351 Co11 C431 . . 73.60(13) 73.43(13) 73.78(13)
C351 Co11 C441 . . 130.01(12) 129.97(13) 130.06(13)
C351 Co11 C451 . . 51.95(12) 51.91(12) 51.99(12)
C351 Co11 C461 . . 102.42(13) 102.26(13) 102.58(13)
C351 Co11 N511 . . 73.96(12) 73.81(12) 74.12(12)
C351 Co11 N521 . . 105.65(12) 105.58(12) 105.72(12)
C351 Co11 H1n211 . . 140.8(2) 140.6(2) 140.9(2)
C351 Co11 H1n221 . . 60.4(2) 59.9(2) 60.9(2)
C351 Co11 H1n231 . . 68.9(2) 68.5(2) 69.3(2)
C351 Co11 H1n241 . . 166.5(2) 166.3(2) 166.7(2)
C351 Co11 H1n251 . . 43.0(2) 42.8(2) 43.2(2)
C351 Co11 H1n261 . . 80.2(2) 80.1(2) 80.3(2)
C361 Co11 C411 . . 82.25(12) 82.11(12) 82.39(12)
C361 Co11 C421 . . 99.39(13) 99.07(13) 99.71(13)
C361 Co11 C431 . . 130.42(13) 130.22(13) 130.63(13)
C361 Co11 C441 . . 76.42(13) 76.16(13) 76.67(13)
C361 Co11 C451 . . 99.92(13) 99.77(13) 100.07(13)
C361 Co11 C461 . . 51.98(12) 51.89(12) 52.06(12)
C361 Co11 N511 . . 105.13(13) 105.01(13) 105.25(13)
C361 Co11 N521 . . 74.95(12) 74.72(12) 75.18(12)
C361 Co11 H1n211 . . 59.1(2) 58.8(2) 59.5(2)
C361 Co11 H1n221 . . 139.9(2) 139.6(2) 140.2(2)
C361 Co11 H1n231 . . 168.0(2) 167.6(2) 168.5(2)
C361 Co11 H1n241 . . 70.8(2) 70.5(2) 71.0(2)
C361 Co11 H1n251 . . 79.7(2) 79.5(2) 79.9(2)
C361 Co11 H1n261 . . 43.5(2) 43.3(2) 43.6(2)
C411 Co11 C421 . . 176.53(13) 176.13(13) 176.92(13)
C411 Co11 C431 . . 48.25(11) 48.02(11) 48.48(11)
C411 Co11 C441 . . 129.99(11) 129.84(11) 130.14(11)
C411 Co11 C451 . . 48.52(11) 48.34(11) 48.69(11)
C411 Co11 C461 . . 134.22(11) 134.03(11) 134.40(11)
C411 Co11 N511 . . 28.35(10) 28.31(10) 28.40(10)
C411 Co11 N521 . . 151.95(10) 151.80(10) 152.10(10)
C411 Co11 H1n211 . . 41.7(2) 41.5(2) 42.0(2)
C411 Co11 H1n221 . . 137.7(2) 137.2(2) 138.2(2)
C411 Co11 H1n231 . . 88.6(2) 88.2(2) 89.0(2)
C411 Co11 H1n241 . . 89.1(2) 88.8(2) 89.3(2)
C411 Co11 H1n251 . . 80.7(2) 80.1(2) 81.3(2)
C411 Co11 H1n261 . . 105.7(2) 105.3(2) 106.1(2)
C421 Co11 C431 . . 130.19(11) 129.96(11) 130.43(11)
C421 Co11 C441 . . 48.00(11) 47.93(11) 48.08(11)
C421 Co11 C451 . . 133.70(11) 133.60(11) 133.80(11)
C421 Co11 C461 . . 47.58(11) 47.32(11) 47.83(11)
C421 Co11 N511 . . 151.92(10) 151.70(10) 152.15(10)
C421 Co11 N521 . . 27.81(9) 27.68(9) 27.95(9)
C421 Co11 H1n211 . . 136.8(2) 136.7(2) 137.0(2)
C421 Co11 H1n221 . . 41.0(2) 40.9(2) 41.1(2)
C421 Co11 H1n231 . . 89.3(2) 89.2(2) 89.4(2)
C421 Co11 H1n241 . . 88.6(2) 88.4(2) 88.8(2)
C421 Co11 H1n251 . . 102.6(2) 102.3(2) 102.9(2)
C421 Co11 H1n261 . . 77.5(2) 77.2(2) 77.7(2)
C431 Co11 C441 . . 134.25(11) 134.16(11) 134.34(11)
C431 Co11 C451 . . 48.23(11) 48.06(11) 48.40(11)
C431 Co11 C461 . . 175.97(12) 175.71(12) 176.24(12)
C431 Co11 N511 . . 28.02(11) 27.82(11) 28.22(11)
C431 Co11 N521 . . 152.06(11) 151.94(11) 152.18(11)
C431 Co11 H1n211 . . 80.5(2) 80.2(2) 80.7(2)
C431 Co11 H1n221 . . 89.4(2) 89.1(2) 89.7(2)
C431 Co11 H1n231 . . 41.5(2) 41.5(2) 41.6(2)
C431 Co11 H1n241 . . 105.9(2) 105.6(2) 106.1(2)
C431 Co11 H1n251 . . 88.3(2) 88.2(2) 88.4(2)
C431 Co11 H1n261 . . 136.9(2) 136.6(2) 137.2(2)
C441 Co11 C451 . . 176.33(11) 176.20(11) 176.46(11)
C441 Co11 C461 . . 47.93(11) 47.75(10) 48.12(11)
C441 Co11 N511 . . 152.21(11) 151.96(11) 152.45(11)
C441 Co11 N521 . . 28.19(10) 28.15(10) 28.22(10)
C441 Co11 H1n211 . . 89.1(2) 88.9(2) 89.3(2)
C441 Co11 H1n221 . . 77.1(2) 76.7(2) 77.5(2)
C441 Co11 H1n231 . . 104.1(2) 103.7(2) 104.4(2)
C441 Co11 H1n241 . . 41.3(2) 41.0(2) 41.5(2)
C441 Co11 H1n251 . . 136.8(2) 136.7(2) 136.8(2)
C441 Co11 H1n261 . . 88.7(2) 88.5(2) 89.0(2)
C451 Co11 C461 . . 129.81(11) 129.76(11) 129.87(11)
C451 Co11 N511 . . 28.26(11) 28.06(11) 28.47(11)
C451 Co11 N521 . . 151.36(11) 151.16(11) 151.54(11)
C451 Co11 H1n211 . . 88.8(2) 88.7(2) 89.0(2)
C451 Co11 H1n221 . . 106.1(2) 105.7(2) 106.6(2)
C451 Co11 H1n231 . . 79.5(2) 79.3(2) 79.7(2)
C451 Co11 H1n241 . . 137.6(2) 137.3(2) 137.9(2)
C451 Co11 H1n251 . . 41.6(2) 41.4(2) 41.7(2)
C451 Co11 H1n261 . . 88.7(2) 88.5(2) 88.8(2)
C461 Co11 N511 . . 152.12(11) 151.95(11) 152.29(11)
C461 Co11 N521 . . 27.74(10) 27.53(10) 27.96(10)
C461 Co11 H1n211 . . 103.3(2) 103.0(2) 103.6(2)
C461 Co11 H1n221 . . 88.0(2) 87.7(2) 88.2(2)
C461 Co11 H1n231 . . 136.8(2) 136.6(2) 136.9(2)
C461 Co11 H1n241 . . 77.9(2) 77.4(2) 78.3(2)
C461 Co11 H1n251 . . 89.1(2) 89.0(2) 89.2(2)
C461 Co11 H1n261 . . 41.5(2) 41.4(2) 41.6(2)
N511 Co11 N521 . . 179.54(11) 179.32(11) 179.75(11)
N511 Co11 H1n211 . . 69.4(2) 69.2(2) 69.7(2)
N511 Co11 H1n221 . . 112.3(2) 111.8(2) 112.8(2)
N511 Co11 H1n231 . . 68.7(2) 68.5(2) 68.9(2)
N511 Co11 H1n241 . . 112.1(2) 111.9(2) 112.3(2)
N511 Co11 H1n251 . . 69.2(2) 68.8(2) 69.6(2)
N511 Co11 H1n261 . . 111.7(2) 111.4(2) 112.1(2)
N521 Co11 H1n211 . . 110.9(2) 110.8(2) 111.1(2)
N521 Co11 H1n221 . . 67.5(2) 67.2(2) 67.8(2)
N521 Co11 H1n231 . . 111.3(2) 111.1(2) 111.4(2)
N521 Co11 H1n241 . . 68.3(2) 67.9(2) 68.6(2)
N521 Co11 H1n251 . . 110.4(2) 110.4(2) 110.5(2)
N521 Co11 H1n261 . . 68.0(2) 67.8(2) 68.3(2)
H1n211 Co11 H1n221 . . 149.0(3) 148.5(3) 149.6(3)
H1n211 Co11 H1n231 . . 108.9(3) 108.7(3) 109.1(3)
H1n211 Co11 H1n241 . . 50.2(3) 49.8(3) 50.6(3)
H1n211 Co11 H1n251 . . 108.6(3) 108.3(3) 109.0(3)
H1n211 Co11 H1n261 . . 100.5(3) 100.3(3) 100.7(3)
H1n221 Co11 H1n231 . . 50.2(3) 50.0(3) 50.4(3)
H1n221 Co11 H1n241 . . 106.3(3) 105.6(3) 107.0(3)
H1n221 Co11 H1n251 . . 100.2(3) 99.4(3) 100.9(3)
H1n221 Co11 H1n261 . . 106.7(3) 106.4(3) 107.0(3)
H1n231 Co11 H1n241 . . 101.5(3) 101.1(3) 101.9(3)
H1n231 Co11 H1n251 . . 106.5(3) 106.3(3) 106.7(3)
H1n231 Co11 H1n261 . . 147.9(3) 147.5(3) 148.2(3)
H1n241 Co11 H1n251 . . 149.8(3) 149.7(3) 149.9(3)
H1n241 Co11 H1n261 . . 107.3(3) 106.8(3) 107.7(3)
H1n251 Co11 H1n261 . . 50.1(3) 49.9(3) 50.3(3)
Co11 N211 N231 . . 43.52(10) 43.21(10) 43.82(10)
Co11 N211 N241 . . 44.53(10) 44.33(10) 44.73(10)
Co11 N211 N251 . . 43.57(10) 43.30(10) 43.84(10)
Co11 N211 N261 . . 46.46(10) 46.25(10) 46.66(10)
Co11 N211 C311 . . 107.8(3) 107.5(3) 108.1(3)
Co11 N211 C361 . . 78.64(16) 78.58(16) 78.70(16)
Co11 N211 C411 . . 113.1(2) 113.0(2) 113.2(2)
Co11 N211 C451 . . 69.82(12) 69.71(12) 69.93(12)
Co11 N211 N511 . . 81.50(13) 81.33(13) 81.66(13)
Co11 N211 H1n211 . . 107.1(6) 106.9(6) 107.3(6)
Co11 N211 H1n241 . . 62.4(2) 62.3(2) 62.5(2)
Co11 N211 H1c311 . . 130(60) 130(60) 130(60)
Co11 N211 H2c311 . . 100(50) 100(50) 100(50)
Co11 N211 H2c331 . . 70(30) 70(30) 70(30)
Co11 N211 H2c361 . . 80(30) 80(30) 80(30)
Co11 N211 H1c411 . . 120(40) 120(40) 120(40)
Co11 N211 H2c411 . . 130(30) 130(30) 130(30)
N231 N211 N241 . . 57.50(12) 57.14(12) 57.86(12)
N231 N211 N251 . . 58.76(11) 58.72(11) 58.79(11)
N231 N211 N261 . . 89.97(13) 89.86(13) 90.06(13)
N231 N211 C311 . . 148.8(3) 148.6(3) 148.9(3)
N231 N211 C361 . . 121.51(18) 121.24(18) 121.79(18)
N231 N211 C411 . . 77.7(2) 77.4(2) 77.9(2)
N231 N211 C451 . . 63.79(12) 63.61(12) 63.97(12)
N231 N211 N511 . . 54.07(12) 53.99(12) 54.15(12)
N231 N211 H1n211 . . 95.5(6) 95.0(6) 95.9(6)
N231 N211 H1n241 . . 70.9(2) 70.5(2) 71.2(2)
N231 N211 H1c311 . . 180(60) 180(50) 180(60)
N231 N211 H2c311 . . 130(30) 130(30) 130(30)
N231 N211 H2c331 . . 40(30) 40(30) 40(30)
N231 N211 H2c361 . . 120(40) 120(40) 120(40)
N231 N211 H1c411 . . 80(40) 80(40) 80(40)
N231 N211 H2c411 . . 100(40) 100(40) 100(40)
N241 N211 N251 . . 88.09(13) 87.79(13) 88.38(13)
N241 N211 N261 . . 61.24(12) 61.10(12) 61.39(12)
N241 N211 C311 . . 114.7(3) 114.4(3) 115.1(3)
N241 N211 C361 . . 76.89(17) 76.70(17) 77.07(17)
N241 N211 C411 . . 131.0(2) 130.6(2) 131.4(2)
N241 N211 C451 . . 111.96(14) 111.78(14) 112.13(14)
N241 N211 N511 . . 111.47(15) 111.18(15) 111.76(16)
N241 N211 H1n211 . . 63.0(6) 62.7(6) 63.2(6)
N241 N211 H1n241 . . 18.0(2) 17.8(2) 18.2(2)
N241 N211 H1c311 . . 120(60) 120(60) 120(60)
N241 N211 H2c311 . . 130(60) 130(60) 130(60)
N241 N211 H2c331 . . 50(40) 50(40) 60(40)
N241 N211 H2c361 . . 60(40) 60(40) 60(40)
N241 N211 H1c411 . . 120(60) 110(60) 120(60)
N241 N211 H2c411 . . 160(50) 160(50) 160(50)
N251 N211 N261 . . 60.32(12) 60.14(12) 60.50(12)
N251 N211 C311 . . 92.5(3) 92.1(3) 92.8(3)
N251 N211 C361 . . 87.75(17) 87.61(17) 87.90(17)
N251 N211 C411 . . 84.2(2) 83.9(2) 84.6(2)
N251 N211 C451 . . 30.11(11) 29.89(11) 30.33(11)
N251 N211 N511 . . 54.25(12) 54.00(12) 54.50(12)
N251 N211 H1n211 . . 149.6(6) 149.3(6) 149.9(6)
N251 N211 H1n241 . . 105.9(3) 105.8(3) 106.1(2)
N251 N211 H1c311 . . 120(50) 120(50) 120(50)
N251 N211 H2c311 . . 70(30) 70(30) 70(30)
N251 N211 H2c331 . . 100(30) 100(30) 100(30)
N251 N211 H2c361 . . 100(40) 100(40) 100(40)
N251 N211 H1c411 . . 110(40) 100(40) 110(40)
N251 N211 H2c411 . . 90(40) 90(40) 90(40)
N261 N211 C311 . . 63.2(2) 63.2(2) 63.2(2)
N261 N211 C361 . . 32.98(13) 32.84(13) 33.13(13)
N261 N211 C411 . . 143.5(2) 143.3(2) 143.7(2)
N261 N211 C451 . . 88.76(14) 88.59(14) 88.93(14)
N261 N211 N511 . . 114.47(15) 114.39(15) 114.54(15)
N261 N211 H1n211 . . 108.1(6) 107.3(6) 108.9(6)
N261 N211 H1n241 . . 69.9(2) 69.6(2) 70.2(2)
N261 N211 H1c311 . . 90(60) 90(60) 90(60)
N261 N211 H2c311 . . 70(60) 70(60) 70(60)
N261 N211 H2c331 . . 110(40) 110(40) 110(40)
N261 N211 H2c361 . . 40(30) 40(30) 40(30)
N261 N211 H1c411 . . 160(30) 160(30) 160(30)
N261 N211 H2c411 . . 140(60) 140(60) 140(60)
C311 N211 C361 . . 38.0(2) 37.9(2) 38.2(2)
C311 N211 C411 . . 113.9(3) 113.8(3) 113.9(3)
C311 N211 C451 . . 98.0(3) 97.4(3) 98.7(3)
C311 N211 N511 . . 120.8(3) 120.4(3) 121.3(3)
C311 N211 H1n211 . . 107.4(7) 107.0(7) 107.8(6)
C311 N211 H1n241 . . 110.4(3) 110.1(3) 110.8(3)
C311 N211 H1c311 . . 30(50) 30(50) 30(50)
C311 N211 H2c311 . . 30(50) 30(50) 30(50)
C311 N211 H2c331 . . 160(40) 160(40) 160(40)
C311 N211 H2c361 . . 50(50) 50(50) 50(50)
C311 N211 H1c411 . . 130(50) 130(50) 130(50)
C311 N211 H2c411 . . 90(50) 90(50) 90(50)
C361 N211 C411 . . 150.4(3) 150.2(3) 150.7(3)
C361 N211 C451 . . 110.35(19) 110.07(19) 110.64(19)
C361 N211 N511 . . 139.4(2) 139.3(2) 139.5(2)
C361 N211 H1n211 . . 93.9(6) 93.0(6) 94.8(6)
C361 N211 H1n241 . . 75.6(2) 75.4(2) 75.8(2)
C361 N211 H1c311 . . 50(60) 50(60) 60(60)
C361 N211 H2c311 . . 50(60) 50(60) 60(60)
C361 N211 H2c331 . . 130(40) 130(40) 130(40)
C361 N211 H2c361 . . 20(40) 20(40) 20(40)
C361 N211 H1c411 . . 160(40) 160(40) 160(40)
C361 N211 H2c411 . . 130(50) 130(60) 130(50)
C411 N211 C451 . . 54.89(19) 54.58(19) 55.21(19)
C411 N211 N511 . . 32.36(17) 32.29(17) 32.43(17)
C411 N211 H1n211 . . 107.2(6) 106.6(6) 107.8(6)
C411 N211 H1n241 . . 134.0(3) 133.6(3) 134.3(3)
C411 N211 H1c311 . . 100(60) 100(60) 100(60)
C411 N211 H2c311 . . 100(60) 100(60) 100(60)
C411 N211 H2c331 . . 80(40) 80(40) 80(40)
C411 N211 H2c361 . . 160(40) 160(40) 160(40)
C411 N211 H1c411 . . 30(50) 30(50) 30(50)
C411 N211 H2c411 . . 30(50) 30(50) 30(50)
C451 N211 N511 . . 29.05(12) 28.81(12) 29.29(12)
C451 N211 H1n211 . . 153.8(6) 152.7(6) 154.9(6)
C451 N211 H1n241 . . 129.6(3) 129.4(3) 129.8(3)
C451 N211 H1c311 . . 110(60) 110(60) 120(60)
C451 N211 H2c311 . . 70(40) 70(40) 70(40)
C451 N211 H2c331 . . 100(30) 100(30) 100(30)
C451 N211 H2c361 . . 130(40) 130(40) 130(40)
C451 N211 H1c411 . . 80(50) 80(40) 80(50)
C451 N211 H2c411 . . 60(40) 60(40) 60(40)
N511 N211 H1n211 . . 125.8(6) 124.9(6) 126.7(6)
N511 N211 H1n241 . . 124.2(3) 123.9(3) 124.5(3)
N511 N211 H1c311 . . 130(60) 130(60) 130(60)
N511 N211 H2c311 . . 90(50) 90(50) 100(50)
N511 N211 H2c331 . . 80(40) 80(40) 80(40)
N511 N211 H2c361 . . 160(40) 160(40) 160(40)
N511 N211 H1c411 . . 50(40) 50(40) 50(40)
N511 N211 H2c411 . . 50(40) 50(40) 50(40)
H1n211 N211 H1n241 . . 46.0(6) 45.6(6) 46.4(6)
H1n211 N211 H1c311 . . 90(50) 90(50) 90(50)
H1n211 N211 H2c311 . . 130(40) 130(40) 130(40)
H1n211 N211 H2c331 . . 60(30) 60(30) 60(30)
H1n211 N211 H2c361 . . 70(40) 70(40) 70(40)
H1n211 N211 H1c411 . . 80(50) 80(50) 80(50)
H1n211 N211 H2c411 . . 110(50) 110(50) 110(50)
H1n241 N211 H1c311 . . 110(60) 110(60) 110(60)
H1n241 N211 H2c311 . . 130(60) 130(60) 130(60)
H1n241 N211 H2c331 . . 60(40) 50(40) 60(40)
H1n241 N211 H2c361 . . 60(50) 60(50) 60(50)
H1n241 N211 H1c411 . . 110(60) 110(60) 110(60)
H1n241 N211 H2c411 . . 150(60) 150(60) 150(60)
H1c311 N211 H2c311 . . 50(60) 50(60) 50(60)
H1c311 N211 H2c331 . . 140(60) 140(60) 140(60)
H1c311 N211 H2c361 . . 60(70) 60(70) 60(70)
H1c311 N211 H1c411 . . 110(70) 110(70) 110(70)
H1c311 N211 H2c411 . . 80(80) 80(80) 80(80)
H2c311 N211 H2c331 . . 170(50) 170(50) 170(50)
H2c311 N211 H2c361 . . 70(80) 70(80) 80(80)
H2c311 N211 H1c411 . . 120(90) 120(90) 120(90)
H2c311 N211 H2c411 . . 70(90) 70(90) 70(90)
H2c331 N211 H2c361 . . 110(60) 110(60) 110(60)
H2c331 N211 H1c411 . . 60(70) 60(70) 60(70)
H2c331 N211 H2c411 . . 100(70) 100(70) 100(70)
H2c361 N211 H1c411 . . 150(50) 150(50) 150(50)
H2c361 N211 H2c411 . . 140(60) 140(60) 140(60)
H1c411 N211 H2c411 . . 40(80) 40(80) 40(80)
Co11 N221 N231 . . 44.84(11) 44.69(11) 44.99(11)
Co11 N221 N241 . . 44.52(10) 44.19(10) 44.86(10)
Co11 N221 N251 . . 46.65(10) 46.33(10) 46.96(11)
Co11 N221 N261 . . 44.69(10) 44.46(10) 44.92(10)
Co11 N221 C321 . . 108.1(3) 107.4(3) 108.8(3)
Co11 N221 C351 . . 78.61(16) 78.04(16) 79.17(16)
Co11 N221 C421 . . 115.2(2) 114.6(2) 115.8(2)
Co11 N221 C461 . . 70.66(12) 70.24(12) 71.08(12)
Co11 N221 N521 . . 83.15(13) 82.62(12) 83.68(13)
Co11 N221 H1n221 . . 106.2(6) 105.8(6) 106.7(6)
Co11 N221 H1n231 . . 62.4(2) 62.4(2) 62.5(2)
Co11 N221 H1n261 . . 52.65(18) 52.53(18) 52.77(18)
Co11 N221 H1c321 . . 130(60) 130(60) 130(60)
Co11 N221 H2c321 . . 100(50) 100(50) 100(50)
Co11 N221 H2c341 . . 80(30) 70(30) 80(30)
Co11 N221 H2c351 . . 80(30) 80(30) 80(30)
Co11 N221 H1c421 . . 120(40) 120(40) 120(40)
Co11 N221 H2c421 . . 130(40) 130(30) 130(40)
N231 N221 N241 . . 58.23(12) 57.89(12) 58.58(12)
N231 N221 N251 . . 61.28(12) 60.98(12) 61.58(12)
N231 N221 N261 . . 89.52(13) 89.31(13) 89.74(13)
N231 N221 C321 . . 111.5(3) 110.6(3) 112.4(3)
N231 N221 C351 . . 75.10(17) 74.61(17) 75.59(17)
N231 N221 C421 . . 134.6(3) 133.7(3) 135.5(3)
N231 N221 C461 . . 112.87(14) 112.53(14) 113.21(14)
N231 N221 N521 . . 113.18(15) 112.57(15) 113.78(15)
N231 N221 H1n221 . . 62.3(6) 61.9(6) 62.6(6)
N231 N221 H1n231 . . 17.7(2) 17.6(2) 17.9(2)
N231 N221 H1n261 . . 95.75(19) 95.48(19) 96.02(19)
N231 N221 H1c321 . . 120(60) 120(60) 120(60)
N231 N221 H2c321 . . 130(60) 120(60) 130(60)
N231 N221 H2c341 . . 50(40) 50(40) 60(40)
N231 N221 H2c351 . . 60(40) 60(40) 60(40)
N231 N221 H1c421 . . 120(60) 120(60) 120(60)
N231 N221 H2c421 . . 160(50) 160(50) 160(50)
N241 N221 N251 . . 91.16(13) 91.00(13) 91.32(13)
N241 N221 N261 . . 60.21(11) 60.03(11) 60.40(11)
N241 N221 C321 . . 151.3(3) 150.8(3) 151.8(3)
N241 N221 C351 . . 122.08(18) 121.70(18) 122.46(18)
N241 N221 C421 . . 80.0(2) 79.6(2) 80.5(2)
N241 N221 C461 . . 63.85(12) 63.52(12) 64.18(12)
N241 N221 N521 . . 55.04(12) 54.70(12) 55.38(12)
N241 N221 H1n221 . . 92.0(6) 91.5(6) 92.6(6)
N241 N221 H1n231 . . 71.2(2) 70.6(2) 71.8(2)
N241 N221 H1n261 . . 76.71(19) 76.59(19) 76.82(19)
N241 N221 H1c321 . . 180(60) 180(60) 180(60)
N241 N221 H2c321 . . 130(40) 130(40) 130(40)
N241 N221 H2c341 . . 40(30) 40(30) 40(30)
N241 N221 H2c351 . . 120(40) 120(40) 120(40)
N241 N221 H1c421 . . 80(40) 80(40) 80(40)
N241 N221 H2c421 . . 100(40) 100(40) 100(40)
N251 N221 N261 . . 61.12(12) 60.85(12) 61.38(12)
N251 N221 C321 . . 62.4(2) 62.0(2) 62.8(2)
N251 N221 C351 . . 33.21(12) 32.97(12) 33.46(13)
N251 N221 C421 . . 143.1(3) 142.7(3) 143.4(3)
N251 N221 C461 . . 90.25(14) 90.04(14) 90.46(14)
N251 N221 N521 . . 116.07(15) 115.86(15) 116.27(15)
N251 N221 H1n221 . . 109.9(6) 109.6(6) 110.2(6)
N251 N221 H1n231 . . 69.8(2) 69.4(2) 70.2(2)
N251 N221 H1n261 . . 52.40(17) 52.10(17) 52.70(17)
N251 N221 H1c321 . . 90(60) 80(60) 90(60)
N251 N221 H2c321 . . 70(60) 70(60) 70(60)
N251 N221 H2c341 . . 110(40) 110(40) 110(40)
N251 N221 H2c351 . . 40(30) 40(30) 40(30)
N251 N221 H1c421 . . 170(40) 170(40) 170(40)
N251 N221 H2c421 . . 130(60) 130(60) 130(60)
N261 N221 C321 . . 95.1(3) 94.6(3) 95.6(3)
N261 N221 C351 . . 89.49(17) 89.01(17) 89.97(17)
N261 N221 C421 . . 83.8(2) 83.7(2) 83.9(2)
N261 N221 C461 . . 30.44(11) 30.28(11) 30.59(11)
N261 N221 N521 . . 55.06(12) 54.94(12) 55.18(12)
N261 N221 H1n221 . . 149.0(6) 148.6(6) 149.3(6)
N261 N221 H1n231 . . 107.1(3) 106.9(3) 107.3(3)
N261 N221 H1n261 . . 17.03(18) 16.94(18) 17.12(18)
N261 N221 H1c321 . . 120(50) 120(50) 120(50)
N261 N221 H2c321 . . 70(40) 70(40) 70(40)
N261 N221 H2c341 . . 100(30) 100(30) 100(30)
N261 N221 H2c351 . . 110(30) 110(30) 110(30)
N261 N221 H1c421 . . 110(40) 110(40) 110(40)
N261 N221 H2c421 . . 90(40) 90(40) 90(40)
C321 N221 C351 . . 36.8(2) 36.5(2) 37.2(2)
C321 N221 C421 . . 113.8(3) 113.8(3) 113.8(3)
C321 N221 C461 . . 103.0(3) 102.3(3) 103.6(3)
C321 N221 N521 . . 124.7(3) 124.2(3) 125.1(3)
C321 N221 H1n221 . . 106.8(6) 106.2(6) 107.3(6)
C321 N221 H1n231 . . 106.4(3) 105.2(3) 107.6(3)
C321 N221 H1n261 . . 78.1(3) 77.5(3) 78.7(3)
C321 N221 H1c321 . . 30(50) 30(50) 30(50)
C321 N221 H2c321 . . 30(50) 30(50) 30(50)
C321 N221 H2c341 . . 160(40) 160(40) 160(40)
C321 N221 H2c351 . . 50(40) 50(40) 50(40)
C321 N221 H1c421 . . 120(50) 120(50) 120(50)
C321 N221 H2c421 . . 90(50) 90(50) 90(50)
C351 N221 C421 . . 149.2(3) 148.8(3) 149.6(3)
C351 N221 C461 . . 113.55(19) 113.17(19) 113.93(19)
C351 N221 N521 . . 142.1(2) 141.7(2) 142.6(2)
C351 N221 H1n221 . . 94.9(6) 94.4(6) 95.5(6)
C351 N221 H1n231 . . 73.4(2) 72.8(2) 74.1(2)
C351 N221 H1n261 . . 75.9(2) 75.4(2) 76.4(2)
C351 N221 H1c321 . . 50(60) 50(60) 50(60)
C351 N221 H2c321 . . 50(60) 50(60) 50(60)
C351 N221 H2c341 . . 130(40) 130(40) 130(40)
C351 N221 H2c351 . . 20(40) 20(40) 20(40)
C351 N221 H1c421 . . 160(40) 160(40) 160(40)
C351 N221 H2c421 . . 120(60) 120(60) 120(60)
C421 N221 C461 . . 53.62(18) 53.45(18) 53.78(18)
C421 N221 N521 . . 32.31(15) 32.20(15) 32.42(16)
C421 N221 H1n221 . . 106.2(6) 106.1(6) 106.3(6)
C421 N221 H1n231 . . 137.2(3) 136.1(3) 138.3(3)
C421 N221 H1n261 . . 90.7(3) 90.7(3) 90.7(3)
C421 N221 H1c321 . . 100(60) 100(60) 100(60)
C421 N221 H2c321 . . 100(60) 100(60) 100(60)
C421 N221 H2c341 . . 80(40) 80(40) 80(40)
C421 N221 H2c351 . . 160(40) 160(40) 160(40)
C421 N221 H1c421 . . 30(50) 30(50) 30(50)
C421 N221 H2c421 . . 30(50) 30(50) 30(50)
C461 N221 N521 . . 28.60(12) 28.50(12) 28.70(12)
C461 N221 H1n221 . . 149.4(6) 148.9(6) 149.8(6)
C461 N221 H1n231 . . 130.2(3) 129.6(3) 130.7(3)
C461 N221 H1n261 . . 38.63(17) 38.48(17) 38.77(17)
C461 N221 H1c321 . . 120(60) 120(60) 120(60)
C461 N221 H2c321 . . 80(40) 80(40) 80(40)
C461 N221 H2c341 . . 100(30) 100(30) 100(30)
C461 N221 H2c351 . . 130(40) 130(40) 130(40)
C461 N221 H1c421 . . 80(40) 80(40) 80(40)
C461 N221 H2c421 . . 60(40) 60(40) 60(40)
N521 N221 H1n221 . . 122.1(6) 121.8(6) 122.3(6)
N521 N221 H1n231 . . 125.5(3) 124.6(3) 126.4(3)
N521 N221 H1n261 . . 66.68(19) 66.62(19) 66.74(19)
N521 N221 H1c321 . . 130(60) 130(60) 130(60)
N521 N221 H2c321 . . 100(50) 100(50) 100(50)
N521 N221 H2c341 . . 80(40) 80(40) 80(40)
N521 N221 H2c351 . . 160(30) 160(30) 160(30)
N521 N221 H1c421 . . 50(40) 50(40) 50(40)
N521 N221 H2c421 . . 50(40) 50(40) 50(40)
H1n221 N221 H1n231 . . 46.1(6) 45.8(6) 46.4(6)
H1n221 N221 H1n261 . . 157.9(6) 157.6(6) 158.2(6)
H1n221 N221 H1c321 . . 90(50) 90(50) 90(50)
H1n221 N221 H2c321 . . 130(40) 130(40) 130(40)
H1n221 N221 H2c341 . . 50(30) 50(30) 50(30)
H1n221 N221 H2c351 . . 70(40) 70(40) 70(40)
H1n221 N221 H1c421 . . 80(50) 80(50) 80(50)
H1n221 N221 H2c421 . . 110(50) 110(50) 110(50)
H1n231 N221 H1n261 . . 111.9(3) 111.6(3) 112.1(3)
H1n231 N221 H1c321 . . 110(60) 100(60) 110(60)
H1n231 N221 H2c321 . . 130(60) 130(60) 130(60)
H1n231 N221 H2c341 . . 50(40) 50(40) 60(40)
H1n231 N221 H2c351 . . 60(40) 50(40) 60(40)
H1n231 N221 H1c421 . . 110(60) 110(60) 120(60)
H1n231 N221 H2c421 . . 160(60) 160(60) 160(60)
H1n261 N221 H1c321 . . 100(50) 100(50) 100(50)
H1n261 N221 H2c321 . . 60(40) 60(40) 60(40)
H1n261 N221 H2c341 . . 120(30) 120(30) 120(30)
H1n261 N221 H2c351 . . 90(40) 90(40) 100(40)
H1n261 N221 H1c421 . . 120(50) 120(50) 120(50)
H1n261 N221 H2c421 . . 90(50) 90(50) 90(50)
H1c321 N221 H2c321 . . 50(60) 50(60) 50(60)
H1c321 N221 H2c341 . . 140(60) 140(60) 140(60)
H1c321 N221 H2c351 . . 60(70) 60(70) 60(70)
H1c321 N221 H1c421 . . 100(70) 100(70) 100(70)
H1c321 N221 H2c421 . . 80(80) 80(80) 80(80)
H2c321 N221 H2c341 . . 180(50) 170(40) 180(50)
H2c321 N221 H2c351 . . 70(80) 70(80) 70(80)
H2c321 N221 H1c421 . . 120(80) 110(80) 120(80)
H2c321 N221 H2c421 . . 70(90) 70(90) 70(90)
H2c341 N221 H2c351 . . 110(60) 110(60) 110(60)
H2c341 N221 H1c421 . . 60(70) 60(70) 70(70)
H2c341 N221 H2c421 . . 110(70) 110(70) 110(70)
H2c351 N221 H1c421 . . 150(50) 150(50) 150(50)
H2c351 N221 H2c421 . . 140(60) 140(60) 140(60)
H1c421 N221 H2c421 . . 40(80) 40(80) 40(80)
Co11 N231 N211 . . 43.85(10) 43.80(10) 43.89(10)
Co11 N231 N221 . . 44.97(10) 44.74(10) 45.20(10)
Co11 N231 N241 . . 46.22(11) 46.10(11) 46.35(11)
Co11 N231 N251 . . 44.53(10) 44.32(10) 44.75(10)
Co11 N231 C331 . . 106.8(3) 106.7(3) 106.9(3)
Co11 N231 C341 . . 78.19(18) 77.90(17) 78.48(17)
Co11 N231 C411 . . 70.28(13) 70.05(13) 70.53(13)
Co11 N231 C431 . . 114.0(2) 113.7(2) 114.2(2)
Co11 N231 N511 . . 82.27(15) 82.10(15) 82.43(15)
Co11 N231 H1n221 . . 62.6(2) 62.2(2) 63.0(2)
Co11 N231 H1n231 . . 107.2(6) 107.0(6) 107.5(6)
Co11 N231 H1c331 . . 130(50) 130(60) 130(50)
Co11 N231 H2c331 . . 100(50) 100(50) 100(50)
Co11 N231 H2c341 . . 80(40) 80(40) 80(40)
Co11 N231 H2c351 . . 80(40) 80(40) 80(40)
Co11 N231 H1c431 . . 120(60) 120(60) 120(60)
Co11 N231 H2c431 . . 130(50) 130(50) 130(50)
N211 N231 N221 . . 88.81(13) 88.57(13) 89.06(13)
N211 N231 N241 . . 60.36(12) 60.17(12) 60.56(12)
N211 N231 N251 . . 60.38(12) 60.25(12) 60.50(12)
N211 N231 C331 . . 92.2(3) 91.7(3) 92.6(3)
N211 N231 C341 . . 87.42(18) 87.25(18) 87.59(18)
N211 N231 C411 . . 30.36(11) 30.15(11) 30.58(11)
N211 N231 C431 . . 84.2(2) 84.0(2) 84.4(2)
N211 N231 N511 . . 54.74(13) 54.52(13) 54.96(13)
N211 N231 H1n221 . . 106.4(2) 106.0(2) 106.8(2)
N211 N231 H1n231 . . 150.0(6) 149.7(6) 150.2(6)
N211 N231 H1c331 . . 120(30) 120(30) 120(30)
N211 N231 H2c331 . . 70(50) 70(50) 70(50)
N211 N231 H2c341 . . 100(30) 100(30) 100(30)
N211 N231 H2c351 . . 100(30) 100(30) 100(30)
N211 N231 H1c431 . . 110(50) 110(50) 110(50)
N211 N231 H2c431 . . 90(40) 90(40) 90(40)
N221 N231 N241 . . 61.18(12) 60.99(12) 61.36(12)
N221 N231 N251 . . 57.58(12) 56.95(12) 58.21(12)
N221 N231 C331 . . 113.2(3) 112.4(3) 114.0(3)
N221 N231 C341 . . 76.51(17) 75.92(17) 77.09(17)
N221 N231 C411 . . 112.85(15) 112.63(15) 113.06(15)
N221 N231 C431 . . 132.6(2) 131.9(2) 133.4(3)
N221 N231 N511 . . 112.51(16) 112.18(16) 112.84(16)
N221 N231 H1n221 . . 18.0(2) 17.8(2) 18.2(2)
N221 N231 H1n231 . . 62.8(6) 62.7(6) 62.8(5)
N221 N231 H1c331 . . 120(60) 120(60) 120(60)
N221 N231 H2c331 . . 130(60) 130(60) 130(60)
N221 N231 H2c341 . . 60(40) 60(40) 60(40)
N221 N231 H2c351 . . 60(50) 60(50) 60(50)
N221 N231 H1c431 . . 120(50) 120(50) 120(50)
N221 N231 H2c431 . . 160(50) 160(50) 160(60)
N241 N231 N251 . . 90.72(14) 90.38(14) 91.06(14)
N241 N231 C331 . . 62.2(2) 62.0(2) 62.5(2)
N241 N231 C341 . . 32.74(15) 32.44(15) 33.05(15)
N241 N231 C411 . . 89.12(14) 88.88(14) 89.35(14)
N241 N231 C431 . . 143.2(3) 142.9(3) 143.6(3)
N241 N231 N511 . . 115.00(17) 114.70(17) 115.28(17)
N241 N231 H1n221 . . 69.0(2) 68.6(2) 69.4(2)
N241 N231 H1n231 . . 108.5(6) 108.2(6) 108.8(6)
N241 N231 H1c331 . . 90(60) 80(60) 90(60)
N241 N231 H2c331 . . 70(60) 70(60) 70(60)
N241 N231 H2c341 . . 40(30) 40(30) 40(30)
N241 N231 H2c351 . . 110(40) 110(40) 110(40)
N241 N231 H1c431 . . 170(50) 160(50) 170(50)
N241 N231 H2c431 . . 130(40) 130(40) 140(40)
N251 N231 C331 . . 149.5(3) 149.2(3) 149.8(3)
N251 N231 C341 . . 121.86(19) 121.6(2) 122.1(2)
N251 N231 C411 . . 65.11(13) 64.71(13) 65.52(13)
N251 N231 C431 . . 78.7(2) 78.6(2) 78.9(2)
N251 N231 N511 . . 55.09(13) 54.79(13) 55.39(13)
N251 N231 H1n221 . . 71.3(2) 70.4(2) 72.2(2)
N251 N231 H1n231 . . 94.0(6) 93.6(6) 94.4(6)
N251 N231 H1c331 . . 180(50) 180(60) 180(50)
N251 N231 H2c331 . . 130(50) 130(50) 130(50)
N251 N231 H2c341 . . 120(50) 120(50) 120(50)
N251 N231 H2c351 . . 40(30) 40(30) 40(30)
N251 N231 H1c431 . . 80(60) 80(60) 80(60)
N251 N231 H2c431 . . 100(60) 100(60) 100(60)
C331 N231 C341 . . 36.9(2) 36.8(2) 37.1(2)
C331 N231 C411 . . 98.6(3) 97.9(3) 99.3(3)
C331 N231 C431 . . 113.8(3) 113.8(3) 113.9(3)
C331 N231 N511 . . 121.6(3) 121.0(3) 122.1(3)
C331 N231 H1n221 . . 108.0(3) 106.7(3) 109.1(3)
C331 N231 H1n231 . . 107.3(6) 106.7(6) 107.8(6)
C331 N231 H1c331 . . 30(40) 30(40) 30(40)
C331 N231 H2c331 . . 30(60) 30(60) 30(60)
C331 N231 H2c341 . . 50(40) 50(40) 50(40)
C331 N231 H2c351 . . 160(40) 160(40) 160(40)
C331 N231 H1c431 . . 130(60) 130(60) 130(60)
C331 N231 H2c431 . . 90(50) 90(50) 90(50)
C341 N231 C411 . . 110.4(2) 110.1(2) 110.6(2)
C341 N231 C431 . . 149.2(3) 148.9(3) 149.5(3)
C341 N231 N511 . . 139.5(2) 139.2(2) 139.8(2)
C341 N231 H1n221 . . 74.3(3) 73.5(3) 75.1(3)
C341 N231 H1n231 . . 94.6(6) 94.2(6) 94.9(6)
C341 N231 H1c331 . . 50(60) 50(60) 50(60)
C341 N231 H2c331 . . 50(60) 50(60) 50(60)
C341 N231 H2c341 . . 20(30) 20(30) 20(30)
C341 N231 H2c351 . . 130(50) 130(50) 130(50)
C341 N231 H1c431 . . 160(60) 160(60) 160(60)
C341 N231 H2c431 . . 120(50) 120(50) 120(50)
C411 N231 C431 . . 54.4(2) 54.3(2) 54.5(2)
C411 N231 N511 . . 29.14(12) 29.01(12) 29.25(12)
C411 N231 H1n221 . . 130.6(3) 130.3(3) 131.0(3)
C411 N231 H1n231 . . 153.3(6) 152.9(6) 153.7(6)
C411 N231 H1c331 . . 110(40) 110(40) 120(40)
C411 N231 H2c331 . . 70(50) 70(50) 70(50)
C411 N231 H2c341 . . 130(30) 130(30) 130(30)
C411 N231 H2c351 . . 100(40) 100(40) 100(40)
C411 N231 H1c431 . . 80(40) 80(40) 80(40)
C411 N231 H2c431 . . 60(40) 60(50) 60(40)
C431 N231 N511 . . 32.22(19) 32.06(19) 32.38(19)
C431 N231 H1n221 . . 136.4(3) 135.3(3) 137.6(3)
C431 N231 H1n231 . . 107.3(6) 107.2(6) 107.5(6)
C431 N231 H1c331 . . 100(60) 100(60) 100(60)
C431 N231 H2c331 . . 100(60) 90(60) 100(60)
C431 N231 H2c341 . . 160(50) 160(50) 160(50)
C431 N231 H2c351 . . 80(50) 80(50) 80(50)
C431 N231 H1c431 . . 30(40) 30(40) 30(40)
C431 N231 H2c431 . . 30(60) 30(60) 30(60)
N511 N231 H1n221 . . 125.9(3) 125.2(3) 126.5(3)
N511 N231 H1n231 . . 125.2(6) 125.0(6) 125.4(6)
N511 N231 H1c331 . . 130(60) 130(60) 130(60)
N511 N231 H2c331 . . 100(60) 90(60) 100(60)
N511 N231 H2c341 . . 160(30) 160(30) 160(30)
N511 N231 H2c351 . . 80(40) 80(40) 80(40)
N511 N231 H1c431 . . 50(40) 50(40) 50(50)
N511 N231 H2c431 . . 50(60) 50(60) 50(60)
H1n221 N231 H1n231 . . 46.4(6) 46.1(6) 46.6(6)
H1n221 N231 H1c331 . . 110(60) 110(60) 110(60)
H1n221 N231 H2c331 . . 130(60) 130(60) 130(60)
H1n221 N231 H2c341 . . 60(40) 60(40) 60(40)
H1n221 N231 H2c351 . . 60(50) 60(40) 60(50)
H1n221 N231 H1c431 . . 110(50) 110(50) 110(50)
H1n221 N231 H2c431 . . 160(40) 160(40) 160(40)
H1n231 N231 H1c331 . . 90(40) 90(40) 90(40)
H1n231 N231 H2c331 . . 130(50) 130(50) 130(50)
H1n231 N231 H2c341 . . 70(30) 70(30) 70(30)
H1n231 N231 H2c351 . . 50(40) 50(40) 50(40)
H1n231 N231 H1c431 . . 80(40) 80(40) 80(40)
H1n231 N231 H2c431 . . 110(40) 110(30) 110(40)
H1c331 N231 H2c331 . . 50(60) 50(60) 50(60)
H1c331 N231 H2c341 . . 60(80) 60(80) 60(80)
H1c331 N231 H2c351 . . 140(50) 140(50) 140(50)
H1c331 N231 H1c431 . . 110(80) 110(80) 110(80)
H1c331 N231 H2c431 . . 80(90) 80(90) 80(90)
H2c331 N231 H2c341 . . 70(70) 70(70) 70(70)
H2c331 N231 H2c351 . . 170(70) 170(60) 170(70)
H2c331 N231 H1c431 . . 120(80) 120(80) 120(80)
H2c331 N231 H2c431 . . 70(80) 70(80) 70(80)
H2c341 N231 H2c351 . . 110(60) 110(60) 110(60)
H2c341 N231 H1c431 . . 150(60) 150(60) 150(60)
H2c341 N231 H2c431 . . 140(70) 140(70) 140(70)
H2c351 N231 H1c431 . . 60(70) 60(70) 60(70)
H2c351 N231 H2c431 . . 100(70) 100(70) 110(70)
H1c431 N231 H2c431 . . 40(70) 40(70) 40(70)
Co11 N241 N211 . . 44.86(10) 44.64(10) 45.07(10)
Co11 N241 N221 . . 44.63(11) 44.42(11) 44.84(11)
Co11 N241 N231 . . 46.21(10) 45.77(10) 46.65(10)
Co11 N241 N261 . . 44.40(10) 44.33(10) 44.48(10)
Co11 N241 C331 . . 77.66(17) 77.22(16) 78.11(16)
Co11 N241 C341 . . 105.3(3) 104.8(3) 105.9(3)
Co11 N241 C421 . . 70.43(13) 70.28(13) 70.58(13)
Co11 N241 C441 . . 115.3(2) 115.1(2) 115.5(2)
Co11 N241 N521 . . 82.97(14) 82.82(14) 83.11(14)
Co11 N241 H1n211 . . 62.5(2) 62.1(2) 63.0(2)
Co11 N241 H1n221 . . 52.75(19) 52.39(19) 53.10(19)
Co11 N241 H1n241 . . 107.1(6) 106.9(6) 107.2(6)
Co11 N241 H2c331 . . 80(40) 80(40) 80(40)
Co11 N241 H1c341 . . 130(60) 130(60) 130(50)
Co11 N241 H2c341 . . 100(60) 100(60) 100(50)
Co11 N241 H2c361 . . 70(40) 70(40) 70(40)
Co11 N241 H1c441 . . 120(60) 120(60) 120(60)
Co11 N241 H2c441 . . 130(50) 130(50) 130(50)
N211 N241 N221 . . 89.45(13) 89.23(13) 89.67(14)
N211 N241 N231 . . 62.13(12) 61.85(12) 62.41(12)
N211 N241 N261 . . 57.68(12) 57.49(12) 57.87(12)
N211 N241 C331 . . 76.76(16) 76.51(16) 77.00(16)
N211 N241 C341 . . 112.0(3) 111.6(3) 112.5(3)
N211 N241 C421 . . 112.36(15) 112.14(15) 112.57(15)
N211 N241 C441 . . 133.8(2) 133.3(2) 134.2(2)
N211 N241 N521 . . 112.40(16) 112.19(16) 112.60(16)
N211 N241 H1n211 . . 17.8(2) 17.4(2) 18.2(2)
N211 N241 H1n221 . . 96.1(2) 95.8(2) 96.5(2)
N211 N241 H1n241 . . 62.7(5) 62.6(5) 62.8(5)
N211 N241 H2c331 . . 60(40) 60(40) 60(40)
N211 N241 H1c341 . . 120(60) 120(60) 120(60)
N211 N241 H2c341 . . 130(60) 130(60) 130(60)
N211 N241 H2c361 . . 50(40) 50(40) 50(40)
N211 N241 H1c441 . . 120(50) 120(50) 120(50)
N211 N241 H2c441 . . 160(60) 160(60) 160(60)
N221 N241 N231 . . 60.59(12) 60.43(12) 60.75(12)
N221 N241 N261 . . 59.73(12) 59.49(12) 59.98(12)
N221 N241 C331 . . 87.59(18) 87.11(17) 88.08(18)
N221 N241 C341 . . 91.8(3) 91.3(3) 92.4(3)
N221 N241 C421 . . 30.14(11) 30.07(11) 30.21(11)
N221 N241 C441 . . 83.8(2) 83.8(2) 83.9(2)
N221 N241 N521 . . 54.72(12) 54.69(12) 54.75(12)
N221 N241 H1n211 . . 107.1(2) 106.6(2) 107.7(2)
N221 N241 H1n221 . . 17.1(2) 16.9(2) 17.3(2)
N221 N241 H1n241 . . 150.1(6) 149.7(6) 150.6(6)
N221 N241 H2c331 . . 100(30) 100(30) 100(30)
N221 N241 H1c341 . . 120(30) 120(30) 120(30)
N221 N241 H2c341 . . 70(50) 70(50) 70(50)
N221 N241 H2c361 . . 100(30) 100(30) 100(30)
N221 N241 H1c441 . . 110(50) 110(50) 110(50)
N221 N241 H2c441 . . 90(40) 90(40) 90(40)
N231 N241 N261 . . 90.61(14) 90.25(13) 90.97(14)
N231 N241 C331 . . 32.41(14) 32.32(14) 32.50(14)
N231 N241 C341 . . 60.4(2) 60.0(2) 60.7(2)
N231 N241 C421 . . 89.41(14) 89.23(14) 89.59(14)
N231 N241 C441 . . 142.6(2) 142.4(3) 142.7(3)
N231 N241 N521 . . 115.21(16) 115.04(16) 115.38(16)
N231 N241 H1n211 . . 71.2(2) 70.7(2) 71.6(2)
N231 N241 H1n221 . . 52.03(18) 51.91(18) 52.14(18)
N231 N241 H1n241 . . 109.7(6) 109.4(6) 110.0(6)
N231 N241 H2c331 . . 40(30) 40(30) 40(30)
N231 N241 H1c341 . . 80(60) 80(60) 80(60)
N231 N241 H2c341 . . 60(60) 60(60) 60(60)
N231 N241 H2c361 . . 110(40) 110(40) 110(40)
N231 N241 H1c441 . . 170(50) 170(50) 170(50)
N231 N241 H2c441 . . 130(40) 130(40) 130(40)
N261 N241 C331 . . 121.40(18) 121.12(18) 121.68(18)
N261 N241 C341 . . 147.9(3) 147.3(3) 148.5(3)
N261 N241 C421 . . 63.47(12) 63.26(12) 63.67(12)
N261 N241 C441 . . 80.0(2) 79.8(2) 80.3(2)
N261 N241 N521 . . 54.78(12) 54.72(12) 54.84(12)
N261 N241 H1n211 . . 70.5(2) 70.3(2) 70.7(2)
N261 N241 H1n221 . . 76.4(2) 76.0(2) 76.7(2)
N261 N241 H1n241 . . 94.1(6) 93.7(6) 94.5(6)
N261 N241 H2c331 . . 120(50) 120(50) 120(50)
N261 N241 H1c341 . . 170(50) 170(50) 170(50)
N261 N241 H2c341 . . 130(50) 130(50) 130(50)
N261 N241 H2c361 . . 40(30) 40(30) 40(30)
N261 N241 H1c441 . . 80(60) 80(60) 80(60)
N261 N241 H2c441 . . 100(60) 100(60) 100(60)
C331 N241 C341 . . 35.5(2) 35.2(2) 35.8(2)
C331 N241 C421 . . 111.21(19) 110.76(18) 111.66(18)
C331 N241 C441 . . 147.9(3) 147.6(3) 148.2(3)
C331 N241 N521 . . 139.8(2) 139.3(2) 140.2(2)
C331 N241 H1n211 . . 76.1(2) 76.1(2) 76.2(2)
C331 N241 H1n221 . . 73.9(2) 73.4(2) 74.5(2)
C331 N241 H1n241 . . 95.6(6) 95.2(6) 96.0(6)
C331 N241 H2c331 . . 20(30) 20(30) 20(30)
C331 N241 H1c341 . . 50(60) 50(60) 50(60)
C331 N241 H2c341 . . 50(60) 50(60) 50(60)
C331 N241 H2c361 . . 130(40) 130(40) 130(40)
C331 N241 H1c441 . . 160(60) 160(60) 160(60)
C331 N241 H2c441 . . 120(50) 120(50) 120(50)
C341 N241 C421 . . 100.2(3) 99.8(3) 100.5(3)
C341 N241 C441 . . 113.8(3) 113.8(3) 113.8(3)
C341 N241 N521 . . 122.7(3) 122.4(3) 123.0(3)
C341 N241 H1n211 . . 108.4(3) 108.3(3) 108.6(3)
C341 N241 H1n221 . . 74.7(3) 74.1(3) 75.4(3)
C341 N241 H1n241 . . 107.9(6) 107.4(6) 108.4(6)
C341 N241 H2c331 . . 50(40) 50(40) 50(40)
C341 N241 H1c341 . . 30(40) 30(40) 30(40)
C341 N241 H2c341 . . 30(60) 30(60) 30(60)
C341 N241 H2c361 . . 160(40) 160(40) 160(40)
C341 N241 H1c441 . . 130(60) 130(60) 130(60)
C341 N241 H2c441 . . 90(50) 90(50) 90(50)
C421 N241 C441 . . 53.94(19) 53.83(19) 54.04(19)
C421 N241 N521 . . 28.56(11) 28.48(11) 28.64(11)
C421 N241 H1n211 . . 129.6(3) 129.1(3) 130.1(3)
C421 N241 H1n221 . . 38.22(18) 38.07(18) 38.37(18)
C421 N241 H1n241 . . 151.2(6) 150.8(6) 151.7(6)
C421 N241 H2c331 . . 130(30) 130(30) 130(30)
C421 N241 H1c341 . . 120(40) 120(40) 120(40)
C421 N241 H2c341 . . 70(50) 70(50) 70(50)
C421 N241 H2c361 . . 100(40) 100(40) 100(40)
C421 N241 H1c441 . . 80(40) 80(40) 80(40)
C421 N241 H2c441 . . 60(50) 60(50) 60(50)
C441 N241 N521 . . 32.61(18) 32.52(18) 32.70(18)
C441 N241 H1n211 . . 135.9(3) 135.5(3) 136.3(3)
C441 N241 H1n221 . . 90.6(3) 90.5(3) 90.7(3)
C441 N241 H1n241 . . 107.1(6) 106.9(6) 107.2(6)
C441 N241 H2c331 . . 160(50) 160(50) 160(50)
C441 N241 H1c341 . . 100(60) 100(60) 100(60)
C441 N241 H2c341 . . 90(60) 90(60) 90(60)
C441 N241 H2c361 . . 80(40) 80(40) 80(40)
C441 N241 H1c441 . . 30(40) 30(40) 30(40)
C441 N241 H2c441 . . 30(60) 30(60) 30(60)
N521 N241 H1n211 . . 124.4(3) 124.2(3) 124.5(3)
N521 N241 H1n221 . . 66.27(19) 66.16(19) 66.37(19)
N521 N241 H1n241 . . 123.9(6) 123.4(6) 124.3(6)
N521 N241 H2c331 . . 160(30) 160(30) 160(30)
N521 N241 H1c341 . . 130(60) 130(60) 130(60)
N521 N241 H2c341 . . 100(60) 100(60) 100(60)
N521 N241 H2c361 . . 80(40) 80(40) 80(40)
N521 N241 H1c441 . . 50(50) 50(50) 50(50)
N521 N241 H2c441 . . 50(60) 50(60) 50(60)
H1n211 N241 H1n221 . . 112.5(3) 111.9(3) 113.1(3)
H1n211 N241 H1n241 . . 45.9(6) 45.6(6) 46.3(6)
H1n211 N241 H2c331 . . 60(40) 60(40) 60(40)
H1n211 N241 H1c341 . . 110(60) 110(60) 110(60)
H1n211 N241 H2c341 . . 130(60) 130(60) 130(60)
H1n211 N241 H2c361 . . 50(40) 50(40) 50(40)
H1n211 N241 H1c441 . . 110(50) 110(50) 110(50)
H1n211 N241 H2c441 . . 160(40) 160(40) 160(40)
H1n221 N241 H1n241 . . 158.4(6) 158.1(6) 158.6(6)
H1n221 N241 H2c331 . . 90(30) 90(30) 90(30)
H1n221 N241 H1c341 . . 100(30) 100(30) 100(30)
H1n221 N241 H2c341 . . 50(50) 50(50) 50(50)
H1n221 N241 H2c361 . . 120(30) 120(30) 120(30)
H1n221 N241 H1c441 . . 120(40) 120(40) 120(40)
H1n221 N241 H2c441 . . 90(40) 90(40) 90(40)
H1n241 N241 H2c331 . . 70(30) 70(30) 70(30)
H1n241 N241 H1c341 . . 90(40) 90(40) 90(40)
H1n241 N241 H2c341 . . 130(50) 130(50) 130(50)
H1n241 N241 H2c361 . . 50(30) 50(30) 60(30)
H1n241 N241 H1c441 . . 80(40) 80(40) 80(40)
H1n241 N241 H2c441 . . 110(40) 110(40) 110(40)
H2c331 N241 H1c341 . . 60(80) 60(80) 60(80)
H2c331 N241 H2c341 . . 70(70) 70(70) 70(70)
H2c331 N241 H2c361 . . 110(60) 110(60) 110(60)
H2c331 N241 H1c441 . . 150(60) 150(60) 150(60)
H2c331 N241 H2c441 . . 140(70) 140(70) 140(70)
H1c341 N241 H2c341 . . 50(60) 50(60) 50(60)
H1c341 N241 H2c361 . . 140(50) 140(50) 140(50)
H1c341 N241 H1c441 . . 110(80) 110(80) 110(80)
H1c341 N241 H2c441 . . 80(90) 80(90) 80(90)
H2c341 N241 H2c361 . . 170(60) 170(60) 170(60)
H2c341 N241 H1c441 . . 120(80) 120(80) 120(80)
H2c341 N241 H2c441 . . 70(80) 70(80) 70(80)
H2c361 N241 H1c441 . . 70(70) 60(70) 70(70)
H2c361 N241 H2c441 . . 110(70) 110(70) 110(70)
H1c441 N241 H2c441 . . 40(70) 40(70) 40(70)
Co11 N251 N211 . . 44.13(10) 43.93(10) 44.33(10)
Co11 N251 N221 . . 47.03(10) 46.68(10) 47.39(10)
Co11 N251 N231 . . 44.76(10) 44.57(10) 44.96(10)
Co11 N251 N261 . . 44.81(10) 44.69(10) 44.94(10)
Co11 N251 C321 . . 79.81(17) 79.23(17) 80.40(17)
Co11 N251 C351 . . 107.1(3) 106.2(3) 108.1(3)
Co11 N251 C431 . . 70.94(13) 70.64(12) 71.25(12)
Co11 N251 C451 . . 114.1(2) 113.8(2) 114.3(2)
Co11 N251 N511 . . 82.44(14) 82.22(14) 82.65(14)
Co11 N251 H1n231 . . 52.54(19) 52.33(19) 52.76(19)
Co11 N251 H1n251 . . 106.7(6) 106.1(6) 107.4(6)
Co11 N251 H1n261 . . 62.7(2) 62.6(2) 62.8(2)
Co11 N251 H2c311 . . 80(40) 80(40) 80(40)
Co11 N251 H2c321 . . 80(40) 80(40) 80(40)
Co11 N251 H1c351 . . 130(60) 130(60) 130(60)
Co11 N251 H2c351 . . 100(60) 100(60) 100(60)
Co11 N251 H1c451 . . 120(50) 120(50) 120(50)
Co11 N251 H2c451 . . 130(60) 130(60) 130(60)
N211 N251 N221 . . 91.13(13) 90.93(13) 91.32(13)
N211 N251 N231 . . 60.87(12) 60.71(12) 61.02(12)
N211 N251 N261 . . 57.51(11) 57.34(11) 57.69(11)
N211 N251 C321 . . 123.23(18) 122.84(18) 123.63(18)
N211 N251 C351 . . 148.8(3) 148.1(3) 149.5(3)
N211 N251 C431 . . 65.08(13) 64.88(13) 65.29(13)
N211 N251 C451 . . 78.1(2) 77.7(2) 78.5(2)
N211 N251 N511 . . 54.95(12) 54.69(12) 55.20(13)
N211 N251 H1n231 . . 77.0(2) 76.7(2) 77.3(2)
N211 N251 H1n251 . . 95.1(6) 94.7(6) 95.5(6)
N211 N251 H1n261 . . 70.8(2) 70.7(2) 70.9(2)
N211 N251 H2c311 . . 40(40) 40(40) 40(40)
N211 N251 H2c321 . . 120(40) 120(40) 120(40)
N211 N251 H1c351 . . 180(60) 170(60) 180(60)
N211 N251 H2c351 . . 130(60) 130(60) 130(60)
N211 N251 H1c451 . . 80(40) 80(40) 80(40)
N211 N251 H2c451 . . 100(40) 100(40) 100(40)
N221 N251 N231 . . 61.14(13) 60.79(13) 61.50(13)
N221 N251 N261 . . 61.35(12) 61.06(12) 61.64(12)
N221 N251 C321 . . 33.36(14) 33.10(14) 33.62(14)
N221 N251 C351 . . 62.2(2) 61.6(2) 62.9(2)
N221 N251 C431 . . 90.36(14) 89.94(14) 90.79(14)
N221 N251 C451 . . 145.2(2) 144.8(2) 145.6(2)
N221 N251 N511 . . 116.08(16) 115.88(16) 116.28(16)
N221 N251 H1n231 . . 52.36(18) 52.04(18) 52.68(18)
N221 N251 H1n251 . . 106.6(6) 106.3(6) 107.0(6)
N221 N251 H1n261 . . 69.9(2) 69.6(2) 70.2(2)
N221 N251 H2c311 . . 110(40) 110(40) 110(40)
N221 N251 H2c321 . . 40(50) 40(50) 50(50)
N221 N251 H1c351 . . 90(60) 80(60) 90(60)
N221 N251 H2c351 . . 70(60) 60(60) 70(60)
N221 N251 H1c451 . . 170(50) 170(50) 170(50)
N221 N251 H2c451 . . 140(50) 140(50) 140(50)
N231 N251 N261 . . 89.58(13) 89.44(13) 89.71(13)
N231 N251 C321 . . 87.82(17) 87.23(17) 88.42(17)
N231 N251 C351 . . 90.5(3) 89.8(3) 91.2(3)
N231 N251 C431 . . 30.63(11) 30.44(11) 30.82(11)
N231 N251 C451 . . 85.1(2) 85.0(2) 85.1(2)
N231 N251 N511 . . 55.10(13) 54.92(13) 55.29(13)
N231 N251 H1n231 . . 16.8(2) 16.6(2) 16.9(2)
N231 N251 H1n251 . . 150.8(6) 150.2(6) 151.4(6)
N231 N251 H1n261 . . 107.4(2) 107.3(2) 107.5(2)
N231 N251 H2c311 . . 100(40) 100(40) 100(40)
N231 N251 H2c321 . . 110(50) 100(50) 110(50)
N231 N251 H1c351 . . 110(60) 110(60) 120(60)
N231 N251 H2c351 . . 70(60) 70(60) 70(60)
N231 N251 H1c451 . . 110(60) 110(60) 110(60)
N231 N251 H2c451 . . 90(60) 90(60) 90(60)
N261 N251 C321 . . 78.11(16) 77.84(16) 78.39(16)
N261 N251 C351 . . 114.6(3) 114.0(3) 115.3(3)
N261 N251 C431 . . 113.28(14) 113.16(14) 113.41(14)
N261 N251 C451 . . 131.3(2) 130.7(2) 131.8(2)
N261 N251 N511 . . 112.35(15) 112.15(15) 112.55(15)
N261 N251 H1n231 . . 95.5(2) 95.4(2) 95.7(2)
N261 N251 H1n251 . . 62.2(6) 61.7(6) 62.8(6)
N261 N251 H1n261 . . 18.1(2) 18.0(2) 18.2(2)
N261 N251 H2c311 . . 60(40) 60(40) 60(40)
N261 N251 H2c321 . . 70(30) 70(30) 70(30)
N261 N251 H1c351 . . 120(60) 120(60) 120(60)
N261 N251 H2c351 . . 130(60) 130(60) 130(60)
N261 N251 H1c451 . . 110(40) 110(40) 120(40)
N261 N251 H2c451 . . 160(40) 160(40) 160(40)
C321 N251 C351 . . 36.6(2) 36.1(2) 37.0(2)
C321 N251 C431 . . 110.88(18) 110.31(18) 111.46(18)
C321 N251 C451 . . 149.6(3) 149.1(3) 150.1(3)
C321 N251 N511 . . 140.0(2) 139.5(2) 140.4(2)
C321 N251 H1n231 . . 73.8(2) 73.2(2) 74.4(2)
C321 N251 H1n251 . . 93.1(6) 92.7(6) 93.6(6)
C321 N251 H1n261 . . 76.6(2) 76.4(2) 76.8(2)
C321 N251 H2c311 . . 130(40) 130(40) 130(40)
C321 N251 H2c321 . . 20(40) 20(40) 20(40)
C321 N251 H1c351 . . 50(60) 50(60) 50(60)
C321 N251 H2c351 . . 50(60) 50(60) 50(60)
C321 N251 H1c451 . . 160(50) 160(50) 160(50)
C321 N251 H2c451 . . 120(40) 120(40) 130(40)
C351 N251 C431 . . 97.2(3) 96.8(3) 97.5(3)
C351 N251 C451 . . 113.8(3) 113.8(3) 113.8(3)
C351 N251 N511 . . 120.2(3) 120.1(3) 120.3(3)
C351 N251 H1n231 . . 73.8(3) 73.0(3) 74.5(3)
C351 N251 H1n251 . . 107.4(6) 107.2(6) 107.6(6)
C351 N251 H1n261 . . 110.5(3) 110.0(3) 111.0(3)
C351 N251 H2c311 . . 160(40) 160(40) 160(40)
C351 N251 H2c321 . . 50(30) 50(30) 50(30)
C351 N251 H1c351 . . 30(60) 30(60) 30(60)
C351 N251 H2c351 . . 30(60) 30(60) 30(60)
C351 N251 H1c451 . . 130(40) 130(40) 130(40)
C351 N251 H2c451 . . 90(40) 90(40) 90(40)
C431 N251 C451 . . 55.0(2) 54.94(19) 55.1(2)
C431 N251 N511 . . 29.10(13) 28.91(12) 29.29(13)
C431 N251 H1n231 . . 38.64(18) 38.57(18) 38.70(18)
C431 N251 H1n251 . . 154.5(6) 154.3(6) 154.7(6)
C431 N251 H1n261 . . 131.0(3) 130.7(3) 131.2(3)
C431 N251 H2c311 . . 100(40) 100(40) 100(40)
C431 N251 H2c321 . . 130(40) 130(40) 130(40)
C431 N251 H1c351 . . 110(60) 110(60) 110(60)
C431 N251 H2c351 . . 70(60) 70(60) 70(60)
C431 N251 H1c451 . . 80(60) 80(60) 80(60)
C431 N251 H2c451 . . 60(60) 60(60) 60(60)
C451 N251 N511 . . 32.47(19) 32.33(19) 32.61(19)
C451 N251 H1n231 . . 92.9(3) 92.8(3) 93.0(3)
C451 N251 H1n251 . . 107.2(6) 107.0(6) 107.4(6)
C451 N251 H1n261 . . 133.7(3) 133.0(3) 134.3(3)
C451 N251 H2c311 . . 80(40) 80(40) 80(40)
C451 N251 H2c321 . . 160(40) 160(40) 160(40)
C451 N251 H1c351 . . 100(60) 100(60) 100(60)
C451 N251 H2c351 . . 100(60) 100(60) 100(60)
C451 N251 H1c451 . . 30(60) 30(50) 30(60)
C451 N251 H2c451 . . 30(40) 30(40) 30(40)
N511 N251 H1n231 . . 66.9(2) 66.7(2) 67.1(2)
N511 N251 H1n251 . . 126.4(6) 126.3(6) 126.4(6)
N511 N251 H1n261 . . 124.9(2) 124.7(2) 125.2(2)
N511 N251 H2c311 . . 80(40) 80(40) 80(40)
N511 N251 H2c321 . . 160(40) 160(40) 160(40)
N511 N251 H1c351 . . 120(60) 120(60) 120(60)
N511 N251 H2c351 . . 90(60) 90(60) 90(60)
N511 N251 H1c451 . . 50(60) 50(60) 50(60)
N511 N251 H2c451 . . 50(50) 50(50) 50(50)
H1n231 N251 H1n251 . . 156.6(6) 156.0(6) 157.1(6)
H1n231 N251 H1n261 . . 111.9(3) 111.8(3) 112.0(3)
H1n231 N251 H2c311 . . 120(40) 120(40) 120(40)
H1n231 N251 H2c321 . . 90(40) 90(40) 90(40)
H1n231 N251 H1c351 . . 100(60) 100(60) 100(60)
H1n231 N251 H2c351 . . 50(60) 50(60) 50(60)
H1n231 N251 H1c451 . . 120(60) 120(60) 120(60)
H1n231 N251 H2c451 . . 90(60) 90(60) 90(60)
H1n251 N251 H1n261 . . 45.1(6) 44.4(6) 45.8(6)
H1n251 N251 H2c311 . . 60(40) 60(40) 60(40)
H1n251 N251 H2c321 . . 70(40) 70(40) 70(40)
H1n251 N251 H1c351 . . 90(60) 90(60) 90(60)
H1n251 N251 H2c351 . . 130(60) 130(60) 130(60)
H1n251 N251 H1c451 . . 80(60) 80(60) 80(60)
H1n251 N251 H2c451 . . 110(60) 110(60) 110(60)
H1n261 N251 H2c311 . . 60(40) 60(40) 60(40)
H1n261 N251 H2c321 . . 60(30) 60(30) 60(30)
H1n261 N251 H1c351 . . 110(60) 110(60) 110(60)
H1n261 N251 H2c351 . . 130(60) 130(60) 130(60)
H1n261 N251 H1c451 . . 110(50) 110(50) 110(50)
H1n261 N251 H2c451 . . 150(50) 150(50) 150(50)
H2c311 N251 H2c321 . . 110(50) 110(50) 110(50)
H2c311 N251 H1c351 . . 140(70) 140(70) 140(70)
H2c311 N251 H2c351 . . 170(70) 170(70) 170(70)
H2c311 N251 H1c451 . . 60(60) 60(60) 60(60)
H2c311 N251 H2c451 . . 100(60) 100(60) 100(60)
H2c321 N251 H1c351 . . 60(70) 60(70) 60(70)
H2c321 N251 H2c351 . . 70(70) 70(70) 70(70)
H2c321 N251 H1c451 . . 150(70) 150(70) 150(70)
H2c321 N251 H2c451 . . 140(50) 130(50) 140(50)
H1c351 N251 H2c351 . . 50(80) 50(80) 50(80)
H1c351 N251 H1c451 . . 110(80) 110(80) 110(80)
H1c351 N251 H2c451 . . 80(70) 80(70) 80(70)
H2c351 N251 H1c451 . . 120(80) 120(80) 120(80)
H2c351 N251 H2c451 . . 70(70) 70(80) 70(70)
H1c451 N251 H2c451 . . 40(60) 40(60) 40(60)
Co11 N261 N211 . . 46.83(10) 46.63(10) 47.04(10)
Co11 N261 N221 . . 44.82(10) 44.66(10) 44.97(10)
Co11 N261 N241 . . 44.43(10) 44.15(10) 44.71(10)
Co11 N261 N251 . . 44.59(10) 44.51(10) 44.67(10)
Co11 N261 C311 . . 78.21(17) 77.98(17) 78.43(17)
Co11 N261 C361 . . 105.4(3) 104.9(3) 105.8(3)
Co11 N261 C441 . . 70.21(12) 69.97(12) 70.45(12)
Co11 N261 C461 . . 115.0(2) 114.6(2) 115.4(2)
Co11 N261 N521 . . 83.11(14) 82.73(14) 83.49(14)
Co11 N261 H1n241 . . 52.26(18) 52.04(18) 52.49(19)
Co11 N261 H1n251 . . 62.2(2) 62.1(2) 62.3(2)
Co11 N261 H1n261 . . 107.3(6) 107.0(6) 107.5(6)
Co11 N261 H2c311 . . 80(40) 80(40) 80(40)
Co11 N261 H2c321 . . 70(40) 70(40) 80(40)
Co11 N261 H1c361 . . 130(60) 130(60) 130(60)
Co11 N261 H2c361 . . 100(60) 100(60) 100(60)
Co11 N261 H1c461 . . 120(50) 120(50) 120(50)
Co11 N261 H2c461 . . 130(60) 130(60) 130(60)
N211 N261 N221 . . 91.65(14) 91.58(14) 91.71(14)
N211 N261 N241 . . 61.08(12) 61.00(12) 61.17(12)
N211 N261 N251 . . 62.17(12) 61.88(12) 62.45(12)
N211 N261 C311 . . 32.42(15) 32.41(15) 32.43(15)
N211 N261 C361 . . 59.8(2) 59.5(2) 60.2(2)
N211 N261 C441 . . 89.64(14) 89.54(14) 89.74(14)
N211 N261 C461 . . 142.5(2) 142.3(2) 142.8(2)
N211 N261 N521 . . 115.95(16) 115.72(16) 116.17(16)
N211 N261 H1n241 . . 52.17(17) 52.06(17) 52.29(17)
N211 N261 H1n251 . . 71.2(2) 71.0(2) 71.4(2)
N211 N261 H1n261 . . 109.6(6) 109.3(6) 109.9(6)
N211 N261 H2c311 . . 40(50) 40(50) 40(50)
N211 N261 H2c321 . . 110(40) 110(40) 110(40)
N211 N261 H1c361 . . 80(60) 80(60) 80(60)
N211 N261 H2c361 . . 60(60) 60(60) 60(60)
N211 N261 H1c461 . . 170(60) 170(60) 170(60)
N211 N261 H2c461 . . 130(50) 130(50) 130(50)
N221 N261 N241 . . 60.05(12) 59.74(12) 60.38(12)
N221 N261 N251 . . 57.53(12) 57.14(11) 57.93(12)
N221 N261 C311 . . 122.19(19) 122.04(19) 122.34(19)
N221 N261 C361 . . 148.5(3) 148.1(3) 148.8(3)
N221 N261 C441 . . 63.74(12) 63.54(12) 63.94(12)
N221 N261 C461 . . 79.8(2) 79.4(2) 80.2(2)
N221 N261 N521 . . 54.89(12) 54.64(12) 55.14(12)
N221 N261 H1n241 . . 76.5(2) 76.1(2) 76.9(2)
N221 N261 H1n251 . . 70.0(2) 69.5(2) 70.5(2)
N221 N261 H1n261 . . 93.8(6) 93.6(6) 94.0(6)
N221 N261 H2c311 . . 120(40) 120(40) 120(40)
N221 N261 H2c321 . . 40(40) 40(40) 40(40)
N221 N261 H1c361 . . 180(60) 170(60) 180(60)
N221 N261 H2c361 . . 130(60) 130(60) 130(60)
N221 N261 H1c461 . . 80(40) 80(40) 80(40)
N221 N261 H2c461 . . 100(40) 100(40) 100(40)
N241 N261 N251 . . 88.99(13) 88.79(13) 89.18(13)
N241 N261 C311 . . 88.45(17) 88.34(17) 88.57(17)
N241 N261 C361 . . 92.1(3) 91.9(3) 92.3(3)
N241 N261 C441 . . 30.00(10) 29.94(10) 30.06(10)
N241 N261 C461 . . 83.6(2) 83.5(2) 83.6(2)
N241 N261 N521 . . 54.94(12) 54.79(12) 55.08(12)
N241 N261 H1n241 . . 17.0(2) 16.8(2) 17.1(2)
N241 N261 H1n251 . . 106.7(2) 106.4(2) 106.9(2)
N241 N261 H1n261 . . 150.1(6) 149.8(6) 150.4(6)
N241 N261 H2c311 . . 100(50) 100(40) 100(50)
N241 N261 H2c321 . . 100(40) 100(40) 100(40)
N241 N261 H1c361 . . 120(60) 120(60) 120(60)
N241 N261 H2c361 . . 70(60) 70(60) 70(60)
N241 N261 H1c461 . . 110(60) 110(60) 110(60)
N241 N261 H2c461 . . 90(60) 90(60) 90(60)
N251 N261 C311 . . 76.62(16) 76.53(16) 76.72(16)
N251 N261 C361 . . 111.9(3) 111.4(3) 112.4(3)
N251 N261 C441 . . 111.95(14) 111.66(14) 112.24(14)
N251 N261 C461 . . 133.8(2) 133.3(2) 134.3(2)
N251 N261 N521 . . 112.32(15) 111.87(15) 112.78(15)
N251 N261 H1n241 . . 95.4(2) 95.17(19) 95.6(2)
N251 N261 H1n251 . . 17.8(2) 17.6(2) 17.9(2)
N251 N261 H1n261 . . 63.2(6) 62.9(6) 63.4(6)
N251 N261 H2c311 . . 60(30) 60(30) 60(30)
N251 N261 H2c321 . . 50(40) 50(40) 50(40)
N251 N261 H1c361 . . 120(60) 120(60) 120(60)
N251 N261 H2c361 . . 130(60) 120(60) 130(60)
N251 N261 H1c461 . . 120(40) 120(40) 120(40)
N251 N261 H2c461 . . 160(40) 160(40) 160(40)
C311 N261 C361 . . 35.4(2) 35.0(2) 35.9(2)
C311 N261 C441 . . 111.83(18) 111.63(18) 112.04(18)
C311 N261 C461 . . 148.0(3) 147.6(3) 148.4(3)
C311 N261 N521 . . 140.8(2) 140.7(2) 140.8(2)
C311 N261 H1n241 . . 74.7(2) 74.7(2) 74.8(2)
C311 N261 H1n251 . . 76.0(2) 75.9(2) 76.1(2)
C311 N261 H1n261 . . 94.9(6) 94.8(6) 95.0(6)
C311 N261 H2c311 . . 20(40) 20(40) 20(40)
C311 N261 H2c321 . . 130(40) 130(40) 130(40)
C311 N261 H1c361 . . 50(60) 50(60) 50(60)
C311 N261 H2c361 . . 50(60) 50(60) 50(60)
C311 N261 H1c461 . . 160(40) 160(40) 160(40)
C311 N261 H2c461 . . 120(40) 120(40) 120(40)
C361 N261 C441 . . 100.3(3) 100.1(3) 100.5(3)
C361 N261 C461 . . 113.8(3) 113.8(3) 113.8(3)
C361 N261 N521 . . 122.9(3) 122.7(3) 123.1(3)
C361 N261 H1n241 . . 75.1(3) 75.0(3) 75.3(3)
C361 N261 H1n251 . . 108.6(3) 108.1(3) 109.1(3)
C361 N261 H1n261 . . 107.7(6) 107.4(6) 107.9(6)
C361 N261 H2c311 . . 50(30) 50(30) 50(30)
C361 N261 H2c321 . . 160(40) 160(40) 160(40)
C361 N261 H1c361 . . 30(60) 30(60) 30(60)
C361 N261 H2c361 . . 30(60) 30(60) 30(60)
C361 N261 H1c461 . . 130(40) 130(40) 130(40)
C361 N261 H2c461 . . 90(40) 90(40) 90(40)
C441 N261 C461 . . 53.79(19) 53.71(19) 53.87(19)
C441 N261 N521 . . 28.93(12) 28.80(11) 29.05(11)
C441 N261 H1n241 . . 38.15(17) 38.08(17) 38.22(17)
C441 N261 H1n251 . . 129.1(2) 128.6(2) 129.5(2)
C441 N261 H1n261 . . 151.4(6) 151.1(6) 151.6(6)
C441 N261 H2c311 . . 130(40) 130(40) 130(40)
C441 N261 H2c321 . . 100(40) 100(40) 100(40)
C441 N261 H1c361 . . 110(60) 110(60) 120(60)
C441 N261 H2c361 . . 70(60) 70(60) 70(60)
C441 N261 H1c461 . . 80(60) 80(60) 80(60)
C441 N261 H2c461 . . 60(60) 60(60) 60(60)
C461 N261 N521 . . 32.15(18) 32.02(18) 32.28(18)
C461 N261 H1n241 . . 90.4(2) 90.2(2) 90.7(2)
C461 N261 H1n251 . . 135.9(3) 135.4(3) 136.4(3)
C461 N261 H1n261 . . 107.3(6) 107.0(6) 107.6(6)
C461 N261 H2c311 . . 160(40) 160(40) 160(40)
C461 N261 H2c321 . . 80(40) 80(40) 80(40)
C461 N261 H1c361 . . 100(60) 100(60) 100(60)
C461 N261 H2c361 . . 90(60) 90(60) 100(60)
C461 N261 H1c461 . . 30(60) 30(60) 30(60)
C461 N261 H2c461 . . 30(40) 30(40) 30(40)
N521 N261 H1n241 . . 66.54(19) 66.48(19) 66.60(19)
N521 N261 H1n251 . . 124.0(2) 123.5(2) 124.5(2)
N521 N261 H1n261 . . 123.7(6) 123.5(6) 123.8(6)
N521 N261 H2c311 . . 160(40) 160(50) 160(40)
N521 N261 H2c321 . . 80(40) 80(40) 80(40)
N521 N261 H1c361 . . 130(60) 130(60) 130(60)
N521 N261 H2c361 . . 100(60) 100(60) 100(60)
N521 N261 H1c461 . . 50(60) 50(60) 50(60)
N521 N261 H2c461 . . 50(50) 50(50) 50(50)
H1n241 N261 H1n251 . . 111.9(3) 111.6(3) 112.1(3)
H1n241 N261 H1n261 . . 158.1(6) 157.7(6) 158.6(6)
H1n241 N261 H2c311 . . 90(40) 90(40) 90(40)
H1n241 N261 H2c321 . . 120(40) 120(40) 120(40)
H1n241 N261 H1c361 . . 100(60) 100(60) 100(60)
H1n241 N261 H2c361 . . 50(60) 50(60) 50(60)
H1n241 N261 H1c461 . . 120(60) 120(60) 120(60)
H1n241 N261 H2c461 . . 90(60) 90(60) 90(60)
H1n251 N261 H1n261 . . 46.3(6) 46.1(6) 46.6(6)
H1n251 N261 H2c311 . . 60(30) 60(30) 60(30)
H1n251 N261 H2c321 . . 50(40) 50(40) 50(40)
H1n251 N261 H1c361 . . 110(60) 110(60) 110(60)
H1n251 N261 H2c361 . . 130(60) 130(60) 130(60)
H1n251 N261 H1c461 . . 110(50) 110(50) 110(50)
H1n251 N261 H2c461 . . 160(50) 160(50) 160(50)
H1n261 N261 H2c311 . . 70(40) 70(40) 70(40)
H1n261 N261 H2c321 . . 50(40) 50(40) 50(40)
H1n261 N261 H1c361 . . 90(60) 90(60) 90(60)
H1n261 N261 H2c361 . . 130(60) 130(60) 130(60)
H1n261 N261 H1c461 . . 80(60) 80(60) 80(60)
H1n261 N261 H2c461 . . 110(60) 110(60) 120(60)
H2c311 N261 H2c321 . . 110(50) 110(50) 110(50)
H2c311 N261 H1c361 . . 60(70) 60(70) 60(70)
H2c311 N261 H2c361 . . 70(70) 70(70) 70(70)
H2c311 N261 H1c461 . . 150(70) 150(70) 150(70)
H2c311 N261 H2c461 . . 140(50) 140(50) 140(50)
H2c321 N261 H1c361 . . 140(70) 140(70) 140(70)
H2c321 N261 H2c361 . . 170(70) 170(70) 170(70)
H2c321 N261 H1c461 . . 70(60) 60(60) 70(60)
H2c321 N261 H2c461 . . 110(60) 110(60) 110(60)
H1c361 N261 H2c361 . . 50(80) 50(80) 50(80)
H1c361 N261 H1c461 . . 110(80) 110(80) 110(80)
H1c361 N261 H2c461 . . 80(80) 80(80) 80(80)
H2c361 N261 H1c461 . . 120(80) 120(80) 120(80)
H2c361 N261 H2c461 . . 70(80) 70(80) 70(80)
H1c461 N261 H2c461 . . 40(60) 40(60) 40(60)
H1c33 C311 Co11 1_5655 . 141.39 140.99 141.79
H1c33 C311 N211 1_5655 . 160.43 157.84 163.03
H1c33 C311 N261 1_5655 . 106.58 105.31 107.85
H1c33 C311 C361 1_5655 . 92.65 90.46 94.83
H1c33 C311 C411 1_5655 . 127.04 124.66 129.41
H1c33 C311 H1n211 1_5655 . 161.19 160.85 161.57
H1c33 C311 H1n261 1_5655 . 92.42 91.41 93.43
H1c33 C311 H1c311 1_5655 . 71.26 70.49 72.02
H1c33 C311 H2c311 1_5655 . 55.39 53.29 57.5
H1c33 C311 H1c361 1_5655 . 66.29 64.14 68.44
H1c33 C311 H2c361 1_5655 . 106.96 104.76 109.16
H1c33 C311 H2c411 1_5655 . 105.65 103.2 108.09
Co11 C311 N211 . . 42.36(19) 42.19(19) 42.54(19)
Co11 C311 N261 . . 43.52(12) 43.44(12) 43.60(12)
Co11 C311 C361 . . 72.8(3) 72.6(3) 73.0(3)
Co11 C311 C411 . . 66.93(15) 66.71(15) 67.16(15)
Co11 C311 H1n211 . . 57.2(3) 57.0(3) 57.4(3)
Co11 C311 H1n261 . . 51.7(2) 51.6(2) 51.8(2)
Co11 C311 H1c311 . . 150(120) 150(120) 150(120)
Co11 C311 H2c311 . . 100(90) 90(90) 100(80)
Co11 C311 H1c361 . . 100(40) 100(40) 100(40)
Co11 C311 H2c361 . . 80(40) 80(40) 80(40)
Co11 C311 H2c411 . . 90(40) 90(40) 90(30)
N211 C311 N261 . . 84.4(3) 84.4(3) 84.4(3)
N211 C311 C361 . . 105.0(4) 104.9(4) 105.1(4)
N211 C311 C411 . . 33.8(2) 33.6(2) 34.0(2)
N211 C311 H1n211 . . 25.8(3) 25.5(3) 26.0(3)
N211 C311 H1n261 . . 94.0(3) 93.7(3) 94.2(3)
N211 C311 H1c311 . . 110(120) 110(120) 110(120)
N211 C311 H2c311 . . 110(100) 110(100) 110(100)
N211 C311 H1c361 . . 130(50) 130(50) 130(50)
N211 C311 H2c361 . . 90(50) 90(50) 90(50)
N211 C311 H2c411 . . 60(40) 60(40) 60(40)
N261 C311 C361 . . 34.9(2) 34.6(2) 35.2(2)
N261 C311 C411 . . 109.9(2) 109.7(2) 110.1(2)
N261 C311 H1n211 . . 90.1(3) 89.7(3) 90.5(3)
N261 C311 H1n261 . . 19.2(2) 19.1(2) 19.4(2)
N261 C311 H1c311 . . 140(130) 140(130) 140(130)
N261 C311 H2c311 . . 90(110) 90(110) 90(110)
N261 C311 H1c361 . . 50(40) 50(40) 50(40)
N261 C311 H2c361 . . 50(40) 50(40) 50(40)
N261 C311 H2c411 . . 130(30) 130(30) 130(30)
C361 C311 C411 . . 137.8(4) 137.6(4) 138.0(4)
C361 C311 H1n211 . . 96.6(4) 96.0(4) 97.1(4)
C361 C311 H1n261 . . 45.7(3) 45.4(3) 46.1(3)
C361 C311 H1c311 . . 110(130) 110(130) 110(130)
C361 C311 H2c311 . . 110(130) 110(130) 110(130)
C361 C311 H1c361 . . 30(60) 30(60) 30(60)
C361 C311 H2c361 . . 30(50) 30(50) 30(50)
C361 C311 H2c411 . . 160(40) 160(40) 160(40)
C411 C311 H1n211 . . 50.7(3) 50.4(3) 51.1(3)
C411 C311 H1n261 . . 111.0(3) 110.6(3) 111.4(3)
C411 C311 H1c311 . . 100(130) 100(130) 100(130)
C411 C311 H2c311 . . 90(120) 90(120) 90(120)
C411 C311 H1c361 . . 160(40) 160(40) 160(40)
C411 C311 H2c361 . . 130(60) 130(60) 130(60)
C411 C311 H2c411 . . 20(40) 20(40) 20(40)
H1n211 C311 H1n261 . . 105.7(4) 105.4(4) 105.9(4)
H1n211 C311 H1c311 . . 90(120) 90(120) 90(120)
H1n211 C311 H2c311 . . 130(110) 130(110) 130(110)
H1n211 C311 H1c361 . . 120(60) 120(60) 120(60)
H1n211 C311 H2c361 . . 80(60) 80(60) 80(60)
H1n211 C311 H2c411 . . 70(50) 70(50) 70(50)
H1n261 C311 H1c311 . . 150(130) 150(130) 150(130)
H1n261 C311 H2c311 . . 70(110) 70(110) 70(110)
H1n261 C311 H1c361 . . 50(30) 50(30) 50(30)
H1n261 C311 H2c361 . . 70(40) 70(40) 70(40)
H1n261 C311 H2c411 . . 120(30) 120(30) 120(30)
H1c311 C311 H2c311 . . 110(160) 110(160) 110(160)
H1c311 C311 H1c361 . . 100(130) 100(130) 100(130)
H1c311 C311 H2c361 . . 90(130) 90(130) 90(130)
H1c311 C311 H2c411 . . 80(130) 80(130) 90(130)
H2c311 C311 H1c361 . . 90(140) 90(140) 90(140)
H2c311 C311 H2c361 . . 140(140) 140(140) 140(140)
H2c311 C311 H2c411 . . 80(140) 70(140) 80(140)
H1c361 C311 H2c361 . . 50(80) 50(80) 50(80)
H1c361 C311 H2c411 . . 170(70) 170(70) 170(80)
H2c361 C311 H2c411 . . 140(80) 140(80) 150(80)
H1c34 C321 Co11 1_6655 . 142 141.01 142.96
H1c34 C321 N221 1_6655 . 157.25 155.95 158.55
H1c34 C321 N251 1_6655 . 107.48 105.51 109.45
H1c34 C321 C351 1_6655 . 93.54 91.42 95.67
H1c34 C321 C421 1_6655 . 124.57 123.02 126.12
H1c34 C321 H1n221 1_6655 . 161.01 159.53 162.45
H1c34 C321 H1n251 1_6655 . 93.16 91.42 94.91
H1c34 C321 H1c321 1_6655 . 72.18 70.95 73.4
H1c34 C321 H2c321 1_6655 . 52.26 51.61 52.86
H1c34 C321 H1c351 1_6655 . 67.14 64.96 69.32
H1c34 C321 H2c351 1_6655 . 108.51 106.55 110.47
H1c34 C321 H2c421 1_6655 . 102.76 101.16 104.36
Co11 C321 N221 . . 41.78(17) 41.33(17) 42.24(17)
Co11 C321 N251 . . 43.27(11) 43.07(11) 43.47(11)
Co11 C321 C351 . . 73.3(2) 73.1(2) 73.5(2)
Co11 C321 C421 . . 66.94(14) 66.59(14) 67.28(14)
Co11 C321 H1n221 . . 56.3(3) 55.9(3) 56.7(3)
Co11 C321 H1n251 . . 51.6(2) 51.3(2) 51.8(2)
Co11 C321 H1c321 . . 150(120) 150(120) 150(120)
Co11 C321 H2c321 . . 100(80) 100(80) 100(80)
Co11 C321 H1c351 . . 100(40) 100(40) 100(40)
Co11 C321 H2c351 . . 80(40) 80(40) 80(40)
Co11 C321 H2c421 . . 90(40) 90(40) 90(40)
N221 C321 N251 . . 84.2(2) 83.6(2) 84.9(2)
N221 C321 C351 . . 106.6(4) 106.2(4) 107.0(4)
N221 C321 C421 . . 33.29(19) 33.22(19) 33.37(19)
N221 C321 H1n221 . . 25.7(3) 25.6(3) 25.8(3)
N221 C321 H1n251 . . 92.9(3) 92.2(3) 93.6(3)
N221 C321 H1c321 . . 110(120) 110(120) 110(120)
N221 C321 H2c321 . . 110(100) 110(100) 110(100)
N221 C321 H1c351 . . 130(50) 130(50) 130(50)
N221 C321 H2c351 . . 90(50) 90(50) 90(50)
N221 C321 H2c421 . . 60(40) 60(40) 60(40)
N251 C321 C351 . . 36.2(2) 35.9(2) 36.4(2)
N251 C321 C421 . . 109.2(2) 108.7(2) 109.7(2)
N251 C321 H1n221 . . 90.9(3) 90.2(3) 91.5(3)
N251 C321 H1n251 . . 19.5(2) 19.4(2) 19.5(2)
N251 C321 H1c321 . . 150(130) 140(130) 150(130)
N251 C321 H2c321 . . 90(110) 90(110) 90(110)
N251 C321 H1c351 . . 50(40) 50(40) 50(40)
N251 C321 H2c351 . . 50(40) 50(40) 50(40)
N251 C321 H2c421 . . 130(30) 130(30) 130(30)
C351 C321 C421 . . 138.8(3) 138.6(3) 139.1(3)
C351 C321 H1n221 . . 98.8(4) 98.3(4) 99.3(4)
C351 C321 H1n251 . . 47.4(3) 47.1(3) 47.7(3)
C351 C321 H1c321 . . 110(130) 110(130) 110(130)
C351 C321 H2c321 . . 110(130) 110(130) 110(130)
C351 C321 H1c351 . . 30(60) 30(60) 30(50)
C351 C321 H2c351 . . 30(50) 30(50) 30(50)
C351 C321 H2c421 . . 160(40) 160(40) 160(30)
C421 C321 H1n221 . . 49.8(3) 49.6(3) 49.9(3)
C421 C321 H1n251 . . 109.2(3) 108.8(3) 109.7(3)
C421 C321 H1c321 . . 100(130) 100(130) 100(130)
C421 C321 H2c321 . . 90(120) 90(120) 90(120)
C421 C321 H1c351 . . 160(40) 160(40) 160(40)
C421 C321 H2c351 . . 130(60) 130(60) 130(60)
C421 C321 H2c421 . . 20(40) 20(40) 20(40)
H1n221 C321 H1n251 . . 105.8(4) 105.2(4) 106.4(4)
H1n221 C321 H1c321 . . 90(120) 90(120) 90(120)
H1n221 C321 H2c321 . . 130(110) 130(110) 130(110)
H1n221 C321 H1c351 . . 120(60) 120(60) 120(60)
H1n221 C321 H2c351 . . 80(60) 80(60) 80(60)
H1n221 C321 H2c421 . . 70(50) 70(50) 70(50)
H1n251 C321 H1c321 . . 150(130) 150(130) 150(130)
H1n251 C321 H2c321 . . 70(110) 70(110) 70(110)
H1n251 C321 H1c351 . . 50(30) 50(30) 50(30)
H1n251 C321 H2c351 . . 70(40) 70(40) 70(40)
H1n251 C321 H2c421 . . 120(30) 120(30) 120(30)
H1c321 C321 H2c321 . . 110(150) 110(150) 110(150)
H1c321 C321 H1c351 . . 100(130) 100(130) 100(130)
H1c321 C321 H2c351 . . 90(130) 90(140) 90(130)
H1c321 C321 H2c421 . . 90(130) 90(130) 90(130)
H2c321 C321 H1c351 . . 90(140) 90(140) 90(140)
H2c321 C321 H2c351 . . 140(140) 140(140) 140(140)
H2c321 C321 H2c421 . . 70(140) 70(140) 70(140)
H1c351 C321 H2c351 . . 50(80) 50(80) 50(80)
H1c351 C321 H2c421 . . 170(70) 170(70) 170(70)
H2c351 C321 H2c421 . . 150(80) 150(80) 150(80)
H1c35 C331 Co11 . . 143.02 142.32 143.69
H1c35 C331 N231 . . 159.2 157.69 160.73
H1c35 C331 N241 . . 107.77 105.96 109.58
H1c35 C331 C341 . . 92.63 90.69 94.59
H1c35 C331 C431 . . 125.71 124.06 127.37
H1c35 C331 H1n231 . . 159.39 158.53 160.23
H1c35 C331 H1n241 . . 93.76 92.43 95.1
H1c35 C331 H1c331 . . 69.33 68.45 70.21
H1c35 C331 H2c331 . . 55.46 54.65 56.27
H1c35 C331 H1c341 . . 66.11 64.18 68.04
H1c35 C331 H2c341 . . 106.26 104.37 108.15
H1c35 C331 H2c431 . . 103.99 102.38 105.6
Co11 C331 N231 . . 42.80(19) 42.72(19) 42.88(19)
Co11 C331 N241 . . 43.92(12) 43.64(11) 44.19(11)
Co11 C331 C341 . . 73.7(3) 73.5(3) 73.9(3)
Co11 C331 C431 . . 67.30(15) 67.14(15) 67.46(15)
Co11 C331 H1n231 . . 57.4(3) 57.3(3) 57.5(3)
Co11 C331 H1n241 . . 52.0(2) 51.7(2) 52.3(2)
Co11 C331 H1c331 . . 150(90) 150(90) 150(90)
Co11 C331 H2c331 . . 100(120) 100(120) 100(120)
Co11 C331 H1c341 . . 100(60) 100(60) 100(60)
Co11 C331 H2c341 . . 80(60) 80(60) 80(60)
Co11 C331 H2c431 . . 90(50) 90(50) 90(50)
N231 C331 N241 . . 85.4(3) 85.0(3) 85.7(3)
N231 C331 C341 . . 106.8(4) 106.5(4) 107.2(4)
N231 C331 C431 . . 33.6(2) 33.4(2) 33.8(2)
N231 C331 H1n231 . . 25.6(3) 25.3(3) 25.8(3)
N231 C331 H1n241 . . 94.6(3) 94.5(3) 94.8(3)
N231 C331 H1c331 . . 110(100) 110(100) 110(100)
N231 C331 H2c331 . . 110(120) 110(120) 110(120)
N231 C331 H1c341 . . 130(60) 130(60) 130(60)
N231 C331 H2c341 . . 90(50) 90(50) 100(50)
N231 C331 H2c431 . . 60(40) 60(40) 60(40)
N241 C331 C341 . . 35.2(2) 34.8(2) 35.5(2)
N241 C331 C431 . . 110.5(2) 110.4(2) 110.7(2)
N241 C331 H1n231 . . 91.0(3) 90.5(3) 91.6(3)
N241 C331 H1n241 . . 19.3(2) 19.0(2) 19.5(2)
N241 C331 H1c331 . . 140(130) 140(130) 140(130)
N241 C331 H2c331 . . 90(120) 90(120) 90(120)
N241 C331 H1c341 . . 50(60) 50(60) 50(60)
N241 C331 H2c341 . . 50(50) 50(50) 50(50)
N241 C331 H2c431 . . 130(50) 130(50) 130(50)
C341 C331 C431 . . 139.3(4) 139.1(4) 139.6(4)
C341 C331 H1n231 . . 98.5(4) 97.9(4) 99.0(4)
C341 C331 H1n241 . . 45.8(3) 45.4(3) 46.2(3)
C341 C331 H1c331 . . 110(130) 110(130) 110(130)
C341 C331 H2c331 . . 110(120) 110(120) 110(120)
C341 C331 H1c341 . . 30(60) 30(60) 30(60)
C341 C331 H2c341 . . 30(40) 30(40) 30(40)
C341 C331 H2c431 . . 160(50) 160(50) 160(50)
C431 C331 H1n231 . . 50.5(3) 50.4(3) 50.6(3)
C431 C331 H1n241 . . 111.2(3) 111.0(3) 111.5(3)
C431 C331 H1c331 . . 100(120) 100(120) 100(120)
C431 C331 H2c331 . . 90(120) 90(120) 90(120)
C431 C331 H1c341 . . 160(60) 160(60) 160(60)
C431 C331 H2c341 . . 130(50) 130(50) 130(50)
C431 C331 H2c431 . . 20(50) 20(50) 20(50)
H1n231 C331 H1n241 . . 106.4(4) 106.0(4) 106.9(4)
H1n231 C331 H1c331 . . 90(90) 90(90) 90(90)
H1n231 C331 H2c331 . . 130(120) 130(120) 130(120)
H1n231 C331 H1c341 . . 120(50) 120(50) 120(50)
H1n231 C331 H2c341 . . 80(50) 80(50) 80(50)
H1n231 C331 H2c431 . . 70(40) 70(40) 70(40)
H1n241 C331 H1c331 . . 150(130) 150(130) 150(130)
H1n241 C331 H2c331 . . 70(120) 70(120) 70(120)
H1n241 C331 H1c341 . . 50(50) 50(50) 50(50)
H1n241 C331 H2c341 . . 70(40) 70(40) 70(40)
H1n241 C331 H2c431 . . 120(40) 120(40) 120(40)
H1c331 C331 H2c331 . . 110(160) 110(160) 110(160)
H1c331 C331 H1c341 . . 100(140) 100(140) 100(140)
H1c331 C331 H2c341 . . 90(140) 90(140) 90(140)
H1c331 C331 H2c431 . . 90(140) 80(140) 90(140)
H2c331 C331 H1c341 . . 90(130) 90(130) 90(130)
H2c331 C331 H2c341 . . 140(130) 140(130) 140(130)
H2c331 C331 H2c431 . . 70(130) 70(130) 70(130)
H1c341 C331 H2c341 . . 50(60) 50(60) 50(60)
H1c341 C331 H2c431 . . 170(50) 170(50) 170(50)
H2c341 C331 H2c431 . . 150(60) 150(60) 150(60)
H1c36 C341 Co11 1_6555 . 144.86 144.3 145.44
H1c36 C341 N231 1_6555 . 108.58 107.07 110.08
H1c36 C341 N241 1_6555 . 157.88 155.9 159.86
H1c36 C341 C331 1_6555 . 92.04 90.45 93.61
H1c36 C341 C441 1_6555 . 124.55 122.43 126.69
H1c36 C341 H1n221 1_6555 . 99.24 98.84 99.61
H1c36 C341 H1n231 1_6555 . 94.74 93.56 95.9
H1c36 C341 H1n241 1_6555 . 156.94 155.79 158.05
H1c36 C341 H1c331 1_6555 . 65.5 63.89 67.09
H1c36 C341 H2c331 1_6555 . 105.64 104.43 106.84
H1c36 C341 H1c341 1_6555 . 66.59 65.68 67.52
H1c36 C341 H2c341 1_6555 . 55.85 55.07 56.64
H1c36 C341 H2c441 1_6555 . 102.5 100.35 104.66
Co11 C341 N231 . . 44.38(12) 44.19(12) 44.57(12)
Co11 C341 N241 . . 43.58(19) 43.06(19) 44.10(19)
Co11 C341 C331 . . 75.1(3) 74.8(3) 75.3(3)
Co11 C341 C441 . . 67.93(15) 67.41(15) 68.46(15)
Co11 C341 H1n221 . . 48.97(19) 48.57(19) 49.39(19)
Co11 C341 H1n231 . . 52.6(2) 52.5(2) 52.7(2)
Co11 C341 H1n241 . . 57.9(3) 57.6(3) 58.2(3)
Co11 C341 H1c331 . . 100(60) 100(60) 100(60)
Co11 C341 H2c331 . . 80(60) 80(60) 80(60)
Co11 C341 H1c341 . . 150(90) 150(90) 150(90)
Co11 C341 H2c341 . . 100(120) 100(120) 100(120)
Co11 C341 H2c441 . . 90(50) 90(50) 90(50)
N231 C341 N241 . . 86.9(3) 86.5(3) 87.3(3)
N231 C341 C331 . . 36.2(2) 36.0(2) 36.5(2)
N231 C341 C441 . . 111.4(2) 111.0(2) 111.8(2)
N231 C341 H1n221 . . 55.0(2) 54.7(2) 55.2(2)
N231 C341 H1n231 . . 19.4(2) 19.4(2) 19.5(2)
N231 C341 H1n241 . . 92.7(3) 92.5(3) 93.0(3)
N231 C341 H1c331 . . 50(60) 50(60) 50(60)
N231 C341 H2c331 . . 50(50) 50(50) 50(50)
N231 C341 H1c341 . . 150(130) 150(130) 150(130)
N231 C341 H2c341 . . 90(120) 90(120) 90(120)
N231 C341 H2c441 . . 130(50) 130(50) 130(50)
N241 C341 C331 . . 109.3(4) 108.8(4) 109.8(4)
N241 C341 C441 . . 33.35(19) 33.15(19) 33.6(2)
N241 C341 H1n221 . . 76.4(3) 75.8(3) 77.0(3)
N241 C341 H1n231 . . 95.9(3) 95.5(3) 96.3(3)
N241 C341 H1n241 . . 25.6(3) 25.3(3) 25.9(3)
N241 C341 H1c331 . . 140(60) 140(60) 140(60)
N241 C341 H2c331 . . 100(50) 100(50) 100(50)
N241 C341 H1c341 . . 110(100) 110(100) 110(100)
N241 C341 H2c341 . . 110(120) 110(120) 110(120)
N241 C341 H2c441 . . 60(40) 60(40) 60(40)
C331 C341 C441 . . 141.5(4) 141.0(4) 142.1(4)
C331 C341 H1n221 . . 88.6(3) 88.4(3) 88.9(3)
C331 C341 H1n231 . . 46.8(3) 46.5(3) 47.2(3)
C331 C341 H1n241 . . 100.7(4) 100.2(4) 101.2(4)
C331 C341 H1c331 . . 30(60) 30(60) 30(60)
C331 C341 H2c331 . . 30(40) 30(40) 30(40)
C331 C341 H1c341 . . 110(130) 110(130) 110(130)
C331 C341 H2c341 . . 110(120) 110(120) 110(120)
C331 C341 H2c441 . . 160(50) 160(50) 160(50)
C441 C341 H1n221 . . 75.2(2) 74.8(2) 75.6(2)
C441 C341 H1n231 . . 111.7(3) 111.2(3) 112.1(3)
C441 C341 H1n241 . . 50.3(3) 50.0(3) 50.6(3)
C441 C341 H1c331 . . 160(60) 160(60) 170(60)
C441 C341 H2c331 . . 130(50) 130(50) 130(50)
C441 C341 H1c341 . . 100(120) 100(120) 100(120)
C441 C341 H2c341 . . 90(120) 90(120) 90(120)
C441 C341 H2c441 . . 20(50) 20(50) 20(50)
H1n221 C341 H1n231 . . 42.0(2) 41.8(2) 42.1(2)
H1n221 C341 H1n241 . . 100.2(4) 99.4(4) 100.9(4)
H1n221 C341 H1c331 . . 90(50) 90(50) 90(50)
H1n221 C341 H2c331 . . 110(50) 110(50) 110(50)
H1n221 C341 H1c341 . . 160(110) 160(110) 160(120)
H1n221 C341 H2c341 . . 50(120) 50(120) 50(120)
H1n221 C341 H2c441 . . 80(40) 80(40) 80(40)
H1n231 C341 H1n241 . . 108.0(4) 107.8(4) 108.2(4)
H1n231 C341 H1c331 . . 50(50) 50(50) 50(50)
H1n231 C341 H2c331 . . 70(40) 70(40) 70(40)
H1n231 C341 H1c341 . . 150(120) 150(120) 150(120)
H1n231 C341 H2c341 . . 70(120) 70(120) 70(120)
H1n231 C341 H2c441 . . 120(40) 120(40) 120(40)
H1n241 C341 H1c331 . . 130(50) 130(50) 130(50)
H1n241 C341 H2c331 . . 80(50) 80(50) 80(50)
H1n241 C341 H1c341 . . 90(90) 90(90) 90(90)
H1n241 C341 H2c341 . . 130(120) 130(120) 130(120)
H1n241 C341 H2c441 . . 70(40) 70(40) 70(40)
H1c331 C341 H2c331 . . 50(60) 50(60) 50(60)
H1c331 C341 H1c341 . . 100(140) 100(140) 100(140)
H1c331 C341 H2c341 . . 90(130) 90(130) 90(130)
H1c331 C341 H2c441 . . 170(50) 160(50) 170(50)
H2c331 C341 H1c341 . . 90(140) 90(140) 90(140)
H2c331 C341 H2c341 . . 140(130) 140(130) 140(130)
H2c331 C341 H2c441 . . 150(60) 150(60) 150(60)
H1c341 C341 H2c341 . . 110(160) 110(160) 110(160)
H1c341 C341 H2c441 . . 80(140) 80(140) 90(140)
H2c341 C341 H2c441 . . 70(130) 70(130) 70(130)
Co11 C351 N221 . . 44.02(11) 43.77(11) 44.26(11)
Co11 C351 N251 . . 42.31(18) 41.66(18) 42.95(18)
Co11 C351 C321 . . 75.7(3) 75.4(2) 75.9(3)
Co11 C351 C451 . . 66.74(14) 66.41(14) 67.08(14)
Co11 C351 H1n221 . . 52.0(2) 51.7(2) 52.2(2)
Co11 C351 H1n231 . . 48.9(2) 48.7(2) 49.2(2)
Co11 C351 H1n251 . . 56.7(3) 56.1(3) 57.3(3)
Co11 C351 H1c311 . 1_6555 140(40) 140(40) 140(40)
Co11 C351 H1c321 . . 100(50) 100(50) 100(50)
Co11 C351 H2c321 . . 80(40) 80(40) 80(40)
Co11 C351 H1c351 . . 150(80) 150(80) 150(80)
Co11 C351 H2c351 . . 90(90) 90(90) 100(90)
Co11 C351 H2c451 . . 90(40) 90(40) 90(40)
N221 C351 N251 . . 84.6(2) 83.7(2) 85.4(2)
N221 C351 C321 . . 36.6(2) 36.5(2) 36.7(2)
N221 C351 C451 . . 110.4(2) 109.8(2) 111.0(2)
N221 C351 H1n221 . . 19.4(2) 19.3(2) 19.6(2)
N221 C351 H1n231 . . 55.2(2) 55.0(2) 55.5(2)
N221 C351 H1n251 . . 89.3(3) 88.5(3) 90.2(3)
N221 C351 H1c311 . 1_6555 110(40) 110(40) 110(40)
N221 C351 H1c321 . . 50(50) 50(50) 50(50)
N221 C351 H2c321 . . 50(60) 50(60) 50(60)
N221 C351 H1c351 . . 150(130) 150(130) 150(130)
N221 C351 H2c351 . . 90(130) 90(130) 90(130)
N221 C351 H2c451 . . 130(40) 130(40) 130(40)
N251 C351 C321 . . 107.3(3) 106.6(3) 107.9(3)
N251 C351 C451 . . 33.34(19) 33.14(19) 33.55(19)
N251 C351 H1n221 . . 94.2(3) 93.4(3) 95.1(3)
N251 C351 H1n231 . . 77.3(3) 76.6(3) 77.9(3)
N251 C351 H1n251 . . 25.4(3) 25.3(3) 25.5(3)
N251 C351 H1c311 . 1_6555 160(40) 160(40) 160(40)
N251 C351 H1c321 . . 130(40) 130(40) 130(40)
N251 C351 H2c321 . . 90(30) 90(30) 100(30)
N251 C351 H1c351 . . 110(90) 110(90) 110(90)
N251 C351 H2c351 . . 110(90) 110(90) 110(90)
N251 C351 H2c451 . . 60(30) 60(30) 60(30)
C321 C351 C451 . . 140.0(3) 139.5(3) 140.5(3)
C321 C351 H1n221 . . 46.8(3) 46.7(3) 46.9(3)
C321 C351 H1n231 . . 88.7(3) 88.7(3) 88.7(3)
C321 C351 H1n251 . . 97.7(4) 97.0(4) 98.5(4)
C321 C351 H1c311 . 1_6555 90(40) 90(40) 90(40)
C321 C351 H1c321 . . 30(40) 30(40) 30(40)
C321 C351 H2c321 . . 30(60) 30(50) 30(60)
C321 C351 H1c351 . . 110(130) 110(130) 110(130)
C321 C351 H2c351 . . 110(130) 110(130) 110(130)
C321 C351 H2c451 . . 160(30) 160(30) 160(30)
C451 C351 H1n221 . . 111.9(3) 111.5(3) 112.3(3)
C451 C351 H1n231 . . 77.1(2) 76.8(2) 77.4(2)
C451 C351 H1n251 . . 50.0(3) 49.9(3) 50.2(3)
C451 C351 H1c311 . 1_6555 130(40) 130(40) 130(40)
C451 C351 H1c321 . . 160(50) 160(50) 160(50)
C451 C351 H2c321 . . 130(40) 130(40) 130(40)
C451 C351 H1c351 . . 100(110) 100(110) 100(110)
C451 C351 H2c351 . . 90(110) 90(110) 90(110)
C451 C351 H2c451 . . 20(30) 20(30) 20(30)
H1n221 C351 H1n231 . . 42.0(3) 41.9(3) 42.1(3)
H1n221 C351 H1n251 . . 105.1(4) 104.2(4) 105.9(4)
H1n221 C351 H1c311 . 1_6555 90(40) 90(40) 100(40)
H1n221 C351 H1c321 . . 50(50) 50(50) 50(50)
H1n221 C351 H2c321 . . 70(60) 70(60) 70(60)
H1n221 C351 H1c351 . . 150(110) 150(110) 150(110)
H1n221 C351 H2c351 . . 70(130) 70(130) 70(130)
H1n221 C351 H2c451 . . 120(50) 120(50) 130(50)
H1n231 C351 H1n251 . . 100.5(4) 99.8(4) 101.1(4)
H1n231 C351 H1c311 . 1_6555 100(40) 100(40) 100(40)
H1n231 C351 H1c321 . . 90(60) 90(60) 90(60)
H1n231 C351 H2c321 . . 110(60) 110(60) 110(60)
H1n231 C351 H1c351 . . 160(120) 160(120) 160(120)
H1n231 C351 H2c351 . . 50(100) 50(100) 50(100)
H1n231 C351 H2c451 . . 80(50) 80(50) 80(50)
H1n251 C351 H1c311 . 1_6555 160(40) 160(40) 160(40)
H1n251 C351 H1c321 . . 120(50) 120(50) 120(50)
H1n251 C351 H2c321 . . 80(40) 80(40) 80(40)
H1n251 C351 H1c351 . . 90(80) 90(80) 90(80)
H1n251 C351 H2c351 . . 130(90) 130(90) 130(90)
H1n251 C351 H2c451 . . 70(40) 70(40) 70(40)
H1c311 C351 H1c321 1_6555 . 60(60) 60(60) 60(60)
H1c311 C351 H2c321 1_6555 . 100(60) 100(60) 100(60)
H1c311 C351 H1c351 1_6555 . 70(90) 70(90) 70(90)
H1c311 C351 H2c351 1_6555 . 60(90) 60(90) 60(90)
H1c311 C351 H2c451 1_6555 . 110(60) 110(60) 110(60)
H1c321 C351 H2c321 . . 50(70) 50(70) 50(70)
H1c321 C351 H1c351 . . 100(130) 100(130) 100(130)
H1c321 C351 H2c351 . . 90(130) 90(130) 90(130)
H1c321 C351 H2c451 . . 170(60) 170(60) 170(60)
H2c321 C351 H1c351 . . 90(140) 90(140) 90(140)
H2c321 C351 H2c351 . . 140(140) 140(140) 140(140)
H2c321 C351 H2c451 . . 140(60) 140(60) 150(60)
H1c351 C351 H2c351 . . 110(150) 110(150) 110(150)
H1c351 C351 H2c451 . . 80(130) 80(130) 80(130)
H2c351 C351 H2c451 . . 80(130) 80(130) 80(130)
Co11 C361 N211 . . 44.79(12) 44.75(12) 44.82(12)
Co11 C361 N261 . . 43.52(19) 43.20(19) 43.84(19)
Co11 C361 C311 . . 75.9(3) 75.6(3) 76.2(3)
Co11 C361 C461 . . 67.90(14) 67.49(14) 68.31(14)
Co11 C361 H1n211 . . 53.2(2) 53.1(2) 53.2(2)
Co11 C361 H1n241 . . 48.7(2) 48.6(2) 48.9(2)
Co11 C361 H1n261 . . 57.9(3) 57.8(3) 58.0(3)
Co11 C361 H1c311 . . 100(50) 100(50) 100(50)
Co11 C361 H2c311 . . 80(40) 80(40) 80(40)
Co11 C361 H1c321 . 1_4555 140(40) 140(40) 140(40)
Co11 C361 H1c361 . . 150(80) 150(80) 150(80)
Co11 C361 H2c361 . . 100(100) 100(100) 100(100)
Co11 C361 H2c461 . . 90(40) 90(40) 90(40)
N211 C361 N261 . . 87.2(3) 86.8(3) 87.5(3)
N211 C361 C311 . . 37.0(3) 36.8(2) 37.1(3)
N211 C361 C461 . . 111.8(2) 111.4(2) 112.2(2)
N211 C361 H1n211 . . 19.8(2) 19.6(2) 20.1(2)
N211 C361 H1n241 . . 55.0(2) 54.7(2) 55.2(2)
N211 C361 H1n261 . . 93.0(3) 92.7(3) 93.3(3)
N211 C361 H1c311 . . 50(50) 50(50) 50(50)
N211 C361 H2c311 . . 50(60) 50(60) 50(60)
N211 C361 H1c321 . 1_4555 100(40) 100(40) 110(40)
N211 C361 H1c361 . . 150(130) 150(130) 150(130)
N211 C361 H2c361 . . 90(130) 90(130) 90(130)
N211 C361 H2c461 . . 130(40) 130(40) 130(40)
N261 C361 C311 . . 109.6(4) 108.9(4) 110.4(4)
N261 C361 C461 . . 33.51(19) 33.33(19) 33.68(19)
N261 C361 H1n211 . . 96.4(3) 96.1(3) 96.7(3)
N261 C361 H1n241 . . 76.3(3) 76.2(3) 76.5(3)
N261 C361 H1n261 . . 25.6(3) 25.5(3) 25.7(3)
N261 C361 H1c311 . . 140(40) 140(40) 140(40)
N261 C361 H2c311 . . 100(30) 90(30) 100(30)
N261 C361 H1c321 . 1_4555 160(40) 160(40) 160(40)
N261 C361 H1c361 . . 110(90) 110(90) 110(90)
N261 C361 H2c361 . . 110(90) 110(90) 110(90)
N261 C361 H2c461 . . 60(30) 60(30) 60(30)
C311 C361 C461 . . 142.1(3) 141.3(3) 142.9(3)
C311 C361 H1n211 . . 47.9(3) 47.7(3) 48.1(3)
C311 C361 H1n241 . . 89.5(3) 89.1(3) 89.8(4)
C311 C361 H1n261 . . 100.6(4) 100.0(4) 101.2(4)
C311 C361 H1c311 . . 30(40) 30(40) 30(40)
C311 C361 H2c311 . . 30(50) 30(50) 30(50)
C311 C361 H1c321 . 1_4555 90(40) 90(40) 90(40)
C311 C361 H1c361 . . 110(130) 110(130) 110(130)
C311 C361 H2c361 . . 110(130) 110(130) 110(130)
C311 C361 H2c461 . . 160(40) 160(40) 160(40)
C461 C361 H1n211 . . 112.0(3) 111.6(3) 112.3(3)
C461 C361 H1n241 . . 75.2(2) 74.9(2) 75.5(2)
C461 C361 H1n261 . . 50.4(3) 50.2(3) 50.7(3)
C461 C361 H1c311 . . 170(50) 160(50) 170(50)
C461 C361 H2c311 . . 130(40) 130(40) 130(40)
C461 C361 H1c321 . 1_4555 130(40) 130(40) 130(40)
C461 C361 H1c361 . . 100(110) 100(110) 100(110)
C461 C361 H2c361 . . 90(110) 90(110) 90(110)
C461 C361 H2c461 . . 20(30) 20(30) 20(30)
H1n211 C361 H1n241 . . 41.9(3) 41.5(3) 42.2(3)
H1n211 C361 H1n261 . . 108.6(4) 108.5(4) 108.6(4)
H1n211 C361 H1c311 . . 50(50) 50(50) 50(50)
H1n211 C361 H2c311 . . 70(60) 70(60) 70(60)
H1n211 C361 H1c321 . 1_4555 90(40) 90(40) 90(40)
H1n211 C361 H1c361 . . 150(110) 150(110) 150(110)
H1n211 C361 H2c361 . . 70(130) 70(130) 70(130)
H1n211 C361 H2c461 . . 120(50) 120(50) 120(50)
H1n241 C361 H1n261 . . 100.0(4) 99.9(4) 100.2(4)
H1n241 C361 H1c311 . . 90(60) 90(60) 90(60)
H1n241 C361 H2c311 . . 110(60) 110(60) 110(60)
H1n241 C361 H1c321 . 1_4555 100(40) 100(40) 100(40)
H1n241 C361 H1c361 . . 160(120) 160(120) 160(120)
H1n241 C361 H2c361 . . 50(100) 50(100) 50(100)
H1n241 C361 H2c461 . . 80(50) 80(50) 80(50)
H1n261 C361 H1c311 . . 130(50) 120(50) 130(50)
H1n261 C361 H2c311 . . 80(40) 80(40) 80(40)
H1n261 C361 H1c321 . 1_4555 160(40) 160(40) 160(40)
H1n261 C361 H1c361 . . 90(80) 90(80) 90(80)
H1n261 C361 H2c361 . . 130(100) 130(100) 130(100)
H1n261 C361 H2c461 . . 70(30) 70(30) 70(30)
H1c311 C361 H2c311 . . 50(60) 50(60) 50(70)
H1c311 C361 H1c321 . 1_4555 60(60) 60(60) 60(60)
H1c311 C361 H1c361 . . 100(130) 100(130) 100(130)
H1c311 C361 H2c361 . . 90(130) 90(130) 90(130)
H1c311 C361 H2c461 . . 170(60) 160(60) 170(60)
H2c311 C361 H1c321 . 1_4555 100(60) 100(60) 110(60)
H2c311 C361 H1c361 . . 90(140) 90(140) 90(140)
H2c311 C361 H2c361 . . 140(140) 140(140) 140(140)
H2c311 C361 H2c461 . . 150(50) 150(50) 150(50)
H1c321 C361 H1c361 1_4555 . 70(90) 70(90) 70(90)
H1c321 C361 H2c361 1_4555 . 50(100) 50(100) 60(100)
H1c321 C361 H2c461 1_4555 . 100(50) 100(50) 110(50)
H1c361 C361 H2c361 . . 110(150) 110(150) 110(150)
H1c361 C361 H2c461 . . 80(130) 80(130) 80(130)
H2c361 C361 H2c461 . . 70(130) 70(130) 70(130)
H1c44 C411 Co11 2_5645 . 157.56 156.6 158.54
H1c44 C411 N211 2_5645 . 140.25 139.09 141.43
H1c44 C411 N231 2_5645 . 121.76 120.88 122.63
H1c44 C411 C311 2_5645 . 131.55 130.56 132.55
H1c44 C411 C431 2_5645 . 101.36 100.24 102.47
H1c44 C411 C451 2_5645 . 125.62 124.8 126.43
H1c44 C411 N511 2_5645 . 103.92 102.89 104.94
H1c44 C411 H1n211 2_5645 . 116.96 115.34 118.6
H1c44 C411 H1c311 2_5645 . 111.84 110.87 112.83
H1c44 C411 H2c311 2_5645 . 133.64 132.91 134.38
H1c44 C411 H2c331 2_5645 . 96.12 95.24 97.01
H1c44 C411 H1c411 2_5645 . 41.38 40.19 42.56
H1c44 C411 H2c411 2_5645 . 69.05 67.8 70.29
H1c44 C411 H2c431 2_5645 . 81.89 80.78 83
H1c44 C411 H1c451 2_5645 . 119.48 118.87 120.08
Co11 C411 N211 . . 38.44(14) 38.33(14) 38.54(14)
Co11 C411 N231 . . 39.23(8) 38.99(8) 39.46(8)
Co11 C411 C311 . . 61.46(14) 61.15(14) 61.76(14)
Co11 C411 C431 . . 65.81(13) 65.51(13) 66.10(13)
Co11 C411 C451 . . 65.41(13) 65.26(13) 65.55(13)
Co11 C411 N511 . . 75.57(18) 75.41(18) 75.73(18)
Co11 C411 H1n211 . . 54.1(3) 53.8(3) 54.4(3)
Co11 C411 H1c311 . . 80(40) 80(40) 80(40)
Co11 C411 H2c311 . . 70(40) 70(40) 70(40)
Co11 C411 H2c331 . . 60(40) 60(40) 60(40)
Co11 C411 H1c411 . . 120(120) 120(120) 120(120)
Co11 C411 H2c411 . . 130(130) 130(130) 130(130)
Co11 C411 H2c431 . . 80(50) 80(50) 80(50)
Co11 C411 H1c451 . . 80(50) 80(50) 80(50)
N211 C411 N231 . . 71.97(19) 71.81(19) 72.1(2)
N211 C411 C311 . . 32.3(2) 32.20(19) 32.5(2)
N211 C411 C431 . . 102.1(2) 101.8(2) 102.4(2)
N211 C411 C451 . . 94.0(2) 93.6(2) 94.4(2)
N211 C411 N511 . . 113.1(3) 113.1(3) 113.1(3)
N211 C411 H1n211 . . 25.1(3) 24.6(3) 25.6(3)
N211 C411 H1c311 . . 40(40) 40(40) 40(40)
N211 C411 H2c311 . . 50(50) 50(50) 50(50)
N211 C411 H2c331 . . 70(40) 70(40) 70(40)
N211 C411 H1c411 . . 110(130) 110(130) 110(130)
N211 C411 H2c411 . . 110(120) 110(130) 110(120)
N211 C411 H2c431 . . 110(50) 110(50) 110(50)
N211 C411 H1c451 . . 100(50) 90(50) 100(50)
N231 C411 C311 . . 100.15(18) 99.90(18) 100.42(18)
N231 C411 C431 . . 30.85(12) 30.55(12) 31.15(12)
N231 C411 C451 . . 69.08(14) 68.84(14) 69.32(14)
N231 C411 N511 . . 56.07(19) 55.72(19) 56.42(19)
N231 C411 H1n211 . . 74.6(3) 74.3(3) 74.8(3)
N231 C411 H1c311 . . 120(40) 120(40) 120(40)
N231 C411 H2c311 . . 100(40) 100(40) 100(40)
N231 C411 H2c331 . . 40(30) 40(30) 40(30)
N231 C411 H1c411 . . 90(100) 90(100) 90(100)
N231 C411 H2c411 . . 160(100) 160(100) 160(100)
N231 C411 H2c431 . . 40(50) 40(50) 40(50)
N231 C411 H1c451 . . 90(40) 90(40) 90(40)
C311 C411 C431 . . 126.4(2) 126.2(2) 126.6(2)
C311 C411 C451 . . 89.6(2) 88.9(2) 90.3(2)
C311 C411 N511 . . 120.2(3) 119.8(3) 120.7(3)
C311 C411 H1n211 . . 49.0(3) 48.6(3) 49.4(3)
C311 C411 H1c311 . . 20(40) 20(40) 20(40)
C311 C411 H2c311 . . 20(40) 20(40) 20(40)
C311 C411 H2c331 . . 100(40) 100(40) 100(40)
C311 C411 H1c411 . . 130(100) 130(100) 130(110)
C311 C411 H2c411 . . 80(130) 80(130) 80(130)
C311 C411 H2c431 . . 140(50) 140(50) 140(50)
C311 C411 H1c451 . . 80(50) 80(40) 80(50)
C431 C411 C451 . . 59.70(16) 59.59(16) 59.81(16)
C431 C411 N511 . . 32.6(2) 32.6(2) 32.7(2)
C431 C411 H1n211 . . 104.6(3) 104.1(3) 105.2(3)
C431 C411 H1c311 . . 140(40) 140(40) 140(40)
C431 C411 H2c311 . . 120(30) 120(30) 120(30)
C431 C411 H2c331 . . 60(30) 60(30) 60(30)
C431 C411 H1c411 . . 90(80) 90(80) 90(80)
C431 C411 H2c411 . . 140(100) 140(100) 140(100)
C431 C411 H2c431 . . 20(40) 20(40) 20(40)
C431 C411 H1c451 . . 80(30) 80(30) 80(30)
C451 C411 N511 . . 32.8(2) 32.6(2) 32.9(2)
C451 C411 H1n211 . . 117.1(3) 116.4(3) 117.9(3)
C451 C411 H1c311 . . 110(40) 110(40) 110(40)
C451 C411 H2c311 . . 70(30) 70(30) 70(30)
C451 C411 H2c331 . . 110(30) 110(30) 110(30)
C451 C411 H1c411 . . 140(90) 140(90) 140(80)
C451 C411 H2c411 . . 90(90) 90(90) 90(100)
C451 C411 H2c431 . . 80(40) 80(40) 80(40)
C451 C411 H1c451 . . 20(30) 20(30) 20(40)
N511 C411 H1n211 . . 127.7(3) 127.6(4) 127.8(3)
N511 C411 H1c311 . . 140(40) 140(40) 140(40)
N511 C411 H2c311 . . 100(30) 100(30) 110(30)
N511 C411 H2c331 . . 90(20) 90(20) 90(20)
N511 C411 H1c411 . . 110(80) 110(80) 110(80)
N511 C411 H2c411 . . 110(90) 110(90) 110(90)
N511 C411 H2c431 . . 50(40) 50(40) 50(40)
N511 C411 H1c451 . . 50(40) 50(40) 50(40)
H1n211 C411 H1c311 . . 50(40) 50(40) 50(40)
H1n211 C411 H2c311 . . 70(50) 70(50) 70(50)
H1n211 C411 H2c331 . . 60(40) 60(40) 60(40)
H1n211 C411 H1c411 . . 80(130) 80(130) 90(130)
H1n211 C411 H2c411 . . 110(110) 110(110) 120(110)
H1n211 C411 H2c431 . . 110(50) 100(50) 110(50)
H1n211 C411 H1c451 . . 120(50) 120(50) 120(50)
H1c311 C411 H2c311 . . 30(50) 30(50) 30(50)
H1c311 C411 H2c331 . . 110(60) 110(60) 110(60)
H1c311 C411 H1c411 . . 110(100) 110(100) 110(100)
H1c311 C411 H2c411 . . 70(130) 70(130) 70(130)
H1c311 C411 H2c431 . . 160(60) 150(60) 160(60)
H1c311 C411 H1c451 . . 90(60) 90(60) 90(60)
H2c311 C411 H2c331 . . 120(60) 120(60) 120(60)
H2c311 C411 H1c411 . . 150(100) 140(100) 150(100)
H2c311 C411 H2c411 . . 70(140) 70(140) 70(140)
H2c311 C411 H2c431 . . 140(50) 140(50) 140(50)
H2c311 C411 H1c451 . . 60(60) 60(60) 60(60)
H2c331 C411 H1c411 . . 60(120) 60(120) 60(120)
H2c331 C411 H2c411 . . 160(100) 160(100) 160(100)
H2c331 C411 H2c431 . . 50(60) 50(60) 50(60)
H2c331 C411 H1c451 . . 130(50) 130(50) 130(50)
H1c411 C411 H2c411 . . 110(160) 110(160) 110(160)
H1c411 C411 H2c431 . . 70(90) 60(90) 70(90)
H1c411 C411 H1c451 . . 150(130) 150(130) 150(130)
H2c411 C411 H2c431 . . 140(130) 140(130) 140(130)
H2c411 C411 H1c451 . . 70(100) 70(100) 70(110)
H2c431 C411 H1c451 . . 100(50) 100(50) 100(50)
H1c43 C421 Co11 2_6655 . 152.33 151.59 153.1
H1c43 C421 N221 2_6655 . 139.11 137.61 140.63
H1c43 C421 N241 2_6655 . 116.62 115.97 117.29
H1c43 C421 C321 2_6655 . 133.45 132.57 134.34
H1c43 C421 C441 2_6655 . 96.31 95.32 97.3
H1c43 C421 C461 2_6655 . 124.71 123.21 126.21
H1c43 C421 N521 2_6655 . 100.8 99.52 102.08
H1c43 C421 H1n221 2_6655 . 114.36 112.74 115.98
H1c43 C421 H1c321 2_6655 . 113.65 112.79 114.52
H1c43 C421 H2c321 2_6655 . 136.58 135.84 137.33
H1c43 C421 H1c421 2_6655 . 34.2 33.07 35.35
H1c43 C421 H2c421 2_6655 . 77.92 77.6 78.23
H1c43 C421 H2c441 2_6655 . 76.74 75.87 77.62
H1c43 C421 H1c461 2_6655 . 119.66 118.06 121.25
Co11 C421 N221 . . 37.32(14) 36.96(13) 37.68(14)
Co11 C421 N241 . . 39.06(8) 38.95(8) 39.16(8)
Co11 C421 C321 . . 61.59(13) 61.22(13) 61.96(13)
Co11 C421 C441 . . 65.88(12) 65.77(12) 65.98(12)
Co11 C421 C461 . . 66.23(12) 65.99(12) 66.47(12)
Co11 C421 N521 . . 76.14(18) 75.86(18) 76.43(17)
Co11 C421 H1n221 . . 53.4(3) 53.0(3) 53.7(3)
Co11 C421 H1c321 . . 80(40) 80(40) 80(40)
Co11 C421 H2c321 . . 70(40) 70(40) 70(40)
Co11 C421 H1c421 . . 120(130) 120(130) 120(130)
Co11 C421 H2c421 . . 130(130) 130(130) 130(130)
Co11 C421 H2c441 . . 80(50) 80(50) 80(50)
Co11 C421 H1c461 . . 80(50) 80(50) 80(50)
N221 C421 N241 . . 69.83(19) 69.45(19) 70.22(19)
N221 C421 C321 . . 32.9(2) 32.8(2) 33.0(2)
N221 C421 C441 . . 99.9(2) 99.6(2) 100.3(2)
N221 C421 C461 . . 95.8(2) 95.6(2) 96.0(2)
N221 C421 N521 . . 113.2(3) 113.1(3) 113.2(3)
N221 C421 H1n221 . . 25.7(3) 25.6(3) 25.8(3)
N221 C421 H1c321 . . 40(40) 40(40) 40(40)
N221 C421 H2c321 . . 50(50) 50(50) 50(50)
N221 C421 H1c421 . . 110(130) 110(130) 110(130)
N221 C421 H2c421 . . 110(130) 110(130) 110(130)
N221 C421 H2c441 . . 110(50) 110(50) 110(50)
N221 C421 H1c461 . . 100(50) 100(50) 100(50)
N241 C421 C321 . . 99.65(17) 99.22(17) 100.08(17)
N241 C421 C441 . . 30.37(11) 30.27(11) 30.47(11)
N241 C421 C461 . . 68.70(14) 68.40(14) 69.00(14)
N241 C421 N521 . . 55.67(19) 55.40(19) 55.94(19)
N241 C421 H1n221 . . 71.6(3) 71.0(3) 72.1(3)
N241 C421 H1c321 . . 110(40) 110(40) 110(40)
N241 C421 H2c321 . . 110(40) 110(40) 110(40)
N241 C421 H1c421 . . 90(100) 90(100) 90(100)
N241 C421 H2c421 . . 160(100) 160(100) 160(100)
N241 C421 H2c441 . . 40(50) 40(50) 40(50)
N241 C421 H1c461 . . 90(40) 90(40) 90(40)
C321 C421 C441 . . 127.3(2) 126.9(2) 127.7(2)
C321 C421 C461 . . 94.2(2) 93.8(2) 94.7(2)
C321 C421 N521 . . 124.2(3) 123.8(3) 124.7(3)
C321 C421 H1n221 . . 49.5(3) 49.3(3) 49.8(3)
C321 C421 H1c321 . . 20(40) 20(40) 20(40)
C321 C421 H2c321 . . 20(40) 20(40) 20(40)
C321 C421 H1c421 . . 120(100) 120(100) 120(100)
C321 C421 H2c421 . . 80(130) 80(130) 80(130)
C321 C421 H2c441 . . 140(50) 140(50) 140(50)
C321 C421 H1c461 . . 90(50) 90(50) 90(50)
C441 C421 C461 . . 60.16(15) 60.03(15) 60.28(15)
C441 C421 N521 . . 33.1(2) 33.0(2) 33.2(2)
C441 C421 H1n221 . . 100.4(3) 99.8(3) 101.0(3)
C441 C421 H1c321 . . 140(40) 140(40) 140(40)
C441 C421 H2c321 . . 130(30) 130(30) 130(30)
C441 C421 H1c421 . . 90(80) 90(80) 90(80)
C441 C421 H2c421 . . 140(100) 140(100) 140(100)
C441 C421 H2c441 . . 20(40) 20(40) 20(40)
C441 C421 H1c461 . . 80(40) 80(40) 80(40)
C461 C421 N521 . . 32.8(2) 32.7(2) 32.9(2)
C461 C421 H1n221 . . 118.6(3) 118.3(3) 118.8(3)
C461 C421 H1c321 . . 110(40) 110(40) 110(40)
C461 C421 H2c321 . . 80(30) 80(30) 80(30)
C461 C421 H1c421 . . 140(90) 140(90) 140(90)
C461 C421 H2c421 . . 90(90) 90(90) 90(90)
C461 C421 H2c441 . . 80(40) 80(40) 80(40)
C461 C421 H1c461 . . 20(40) 20(40) 20(40)
N521 C421 H1n221 . . 125.7(3) 125.4(3) 126.0(3)
N521 C421 H1c321 . . 140(40) 140(40) 140(40)
N521 C421 H2c321 . . 110(30) 110(30) 110(30)
N521 C421 H1c421 . . 110(90) 110(90) 110(90)
N521 C421 H2c421 . . 110(90) 110(90) 110(90)
N521 C421 H2c441 . . 50(40) 50(40) 50(40)
N521 C421 H1c461 . . 50(40) 50(40) 50(40)
H1n221 C421 H1c321 . . 50(40) 50(40) 50(40)
H1n221 C421 H2c321 . . 70(50) 70(50) 70(50)
H1n221 C421 H1c421 . . 80(130) 80(130) 80(130)
H1n221 C421 H2c421 . . 120(110) 120(110) 120(110)
H1n221 C421 H2c441 . . 100(50) 100(50) 100(50)
H1n221 C421 H1c461 . . 130(50) 130(50) 130(50)
H1c321 C421 H2c321 . . 30(50) 30(50) 30(50)
H1c321 C421 H1c421 . . 110(100) 110(100) 110(100)
H1c321 C421 H2c421 . . 70(120) 70(130) 70(120)
H1c321 C421 H2c441 . . 150(60) 150(60) 150(60)
H1c321 C421 H1c461 . . 100(60) 100(60) 100(60)
H2c321 C421 H1c421 . . 140(100) 140(100) 140(100)
H2c321 C421 H2c421 . . 60(140) 60(140) 60(140)
H2c321 C421 H2c441 . . 150(50) 150(50) 150(50)
H2c321 C421 H1c461 . . 70(60) 70(60) 70(60)
H1c421 C421 H2c421 . . 110(160) 110(160) 110(160)
H1c421 C421 H2c441 . . 70(90) 70(90) 70(90)
H1c421 C421 H1c461 . . 150(130) 150(130) 150(130)
H2c421 C421 H2c441 . . 140(130) 140(130) 140(130)
H2c421 C421 H1c461 . . 70(100) 70(100) 70(100)
H2c441 C421 H1c461 . . 100(50) 100(50) 100(50)
H1c42 C431 Co11 2_6645 . 157.88 157.31 158.41
H1c42 C431 N231 2_6645 . 138.96 137.07 140.86
H1c42 C431 N251 2_6645 . 122.34 121.99 122.7
H1c42 C431 C331 2_6645 . 130.35 128.95 131.76
H1c42 C431 C411 2_6645 . 126.14 124.42 127.86
H1c42 C431 C451 2_6645 . 102.59 101.47 103.7
H1c42 C431 N511 2_6645 . 104.83 103.09 106.56
H1c42 C431 H1n231 2_6645 . 115.83 113.98 117.7
H1c42 C431 H1c331 2_6645 . 110.56 109.16 111.98
H1c42 C431 H2c331 2_6645 . 132.38 131.2 133.56
H1c42 C431 H2c351 2_6645 . 95.95 95.19 96.71
H1c42 C431 H1c411 2_6645 . 119.31 117.9 120.73
H1c42 C431 H1c431 2_6645 . 40.06 38.97 41.18
H1c42 C431 H2c431 2_6645 . 69.86 69.5 70.22
H1c42 C431 H2c451 2_6645 . 82.98 82.09 83.87
Co11 C431 N231 . . 37.92(16) 37.74(16) 38.09(16)
Co11 C431 N251 . . 39.28(8) 39.08(8) 39.47(9)
Co11 C431 C331 . . 60.93(14) 60.76(14) 61.10(14)
Co11 C431 C411 . . 65.94(13) 65.87(13) 66.00(13)
Co11 C431 C451 . . 65.62(13) 65.38(13) 65.85(13)
Co11 C431 N511 . . 75.86(19) 75.66(19) 76.04(19)
Co11 C431 H1n231 . . 53.8(3) 53.5(3) 54.0(3)
Co11 C431 H1c331 . . 80(40) 80(40) 80(40)
Co11 C431 H2c331 . . 70(50) 70(50) 70(50)
Co11 C431 H2c351 . . 60(40) 60(40) 60(40)
Co11 C431 H1c411 . . 80(50) 80(50) 80(50)
Co11 C431 H1c431 . . 120(130) 120(130) 120(130)
Co11 C431 H2c431 . . 130(110) 130(110) 130(110)
Co11 C431 H2c451 . . 80(50) 80(50) 80(50)
N231 C431 N251 . . 70.6(2) 70.6(2) 70.7(2)
N231 C431 C331 . . 32.53(19) 32.37(19) 32.68(19)
N231 C431 C411 . . 94.7(2) 94.4(2) 95.1(2)
N231 C431 C451 . . 100.9(2) 100.8(2) 101.1(2)
N231 C431 N511 . . 113.2(3) 113.1(3) 113.2(3)
N231 C431 H1n231 . . 25.0(3) 24.8(3) 25.2(3)
N231 C431 H1c331 . . 40(40) 40(40) 40(40)
N231 C431 H2c331 . . 50(40) 50(40) 50(40)
N231 C431 H2c351 . . 70(40) 70(40) 70(40)
N231 C431 H1c411 . . 100(50) 100(50) 100(50)
N231 C431 H1c431 . . 110(130) 110(130) 110(130)
N231 C431 H2c431 . . 110(130) 110(130) 110(130)
N231 C431 H2c451 . . 110(50) 110(50) 110(50)
N251 C431 C331 . . 99.37(18) 99.13(18) 99.62(18)
N251 C431 C411 . . 70.44(15) 70.03(15) 70.85(16)
N251 C431 C451 . . 31.02(12) 30.75(12) 31.29(12)
N251 C431 N511 . . 57.0(2) 56.6(2) 57.4(2)
N251 C431 H1n231 . . 72.8(3) 72.6(3) 73.0(3)
N251 C431 H1c331 . . 110(40) 110(40) 110(40)
N251 C431 H2c331 . . 100(50) 100(50) 110(50)
N251 C431 H2c351 . . 40(30) 40(30) 40(30)
N251 C431 H1c411 . . 90(50) 90(50) 90(50)
N251 C431 H1c431 . . 90(130) 90(130) 90(130)
N251 C431 H2c431 . . 160(80) 160(80) 160(80)
N251 C431 H2c451 . . 40(50) 40(50) 40(50)
C331 C431 C411 . . 90.5(2) 89.7(2) 91.2(2)
C331 C431 C451 . . 126.0(2) 125.7(2) 126.2(2)
C331 C431 N511 . . 121.0(3) 120.5(3) 121.6(3)
C331 C431 H1n231 . . 49.0(3) 48.8(3) 49.3(3)
C331 C431 H1c331 . . 20(40) 20(40) 20(40)
C331 C431 H2c331 . . 20(40) 20(40) 20(40)
C331 C431 H2c351 . . 100(40) 100(40) 100(40)
C331 C431 H1c411 . . 80(50) 80(50) 80(50)
C331 C431 H1c431 . . 130(120) 120(120) 130(120)
C331 C431 H2c431 . . 80(130) 80(130) 80(130)
C331 C431 H2c451 . . 140(50) 140(50) 140(50)
C411 C431 C451 . . 60.30(17) 60.05(17) 60.56(17)
C411 C431 N511 . . 33.1(2) 33.0(2) 33.2(2)
C411 C431 H1n231 . . 117.7(3) 117.2(3) 118.2(3)
C411 C431 H1c331 . . 110(30) 110(30) 110(30)
C411 C431 H2c331 . . 70(40) 70(40) 70(40)
C411 C431 H2c351 . . 110(30) 110(30) 110(30)
C411 C431 H1c411 . . 20(50) 20(50) 20(50)
C411 C431 H1c431 . . 140(120) 140(120) 140(120)
C411 C431 H2c431 . . 90(80) 90(80) 90(80)
C411 C431 H2c451 . . 80(30) 80(30) 80(30)
C451 C431 N511 . . 33.0(2) 32.8(2) 33.2(2)
C451 C431 H1n231 . . 103.0(3) 102.7(3) 103.4(3)
C451 C431 H1c331 . . 140(40) 140(40) 140(40)
C451 C431 H2c331 . . 120(40) 120(40) 120(40)
C451 C431 H2c351 . . 60(40) 60(40) 60(40)
C451 C431 H1c411 . . 80(50) 80(50) 80(50)
C451 C431 H1c431 . . 90(120) 90(120) 90(120)
C451 C431 H2c431 . . 140(110) 140(110) 140(110)
C451 C431 H2c451 . . 20(30) 20(30) 20(30)
N511 C431 H1n231 . . 127.2(4) 127.0(4) 127.3(4)
N511 C431 H1c331 . . 140(30) 140(30) 140(30)
N511 C431 H2c331 . . 110(40) 110(40) 110(40)
N511 C431 H2c351 . . 90(40) 90(40) 90(40)
N511 C431 H1c411 . . 50(50) 50(50) 50(50)
N511 C431 H1c431 . . 110(120) 110(120) 110(120)
N511 C431 H2c431 . . 110(100) 110(100) 110(100)
N511 C431 H2c451 . . 50(30) 50(30) 50(30)
H1n231 C431 H1c331 . . 50(40) 50(40) 50(40)
H1n231 C431 H2c331 . . 70(40) 70(40) 70(40)
H1n231 C431 H2c351 . . 50(40) 50(40) 50(40)
H1n231 C431 H1c411 . . 120(50) 120(50) 120(50)
H1n231 C431 H1c431 . . 80(130) 80(130) 80(130)
H1n231 C431 H2c431 . . 120(120) 110(120) 120(120)
H1n231 C431 H2c451 . . 100(40) 100(40) 110(40)
H1c331 C431 H2c331 . . 30(40) 30(40) 30(40)
H1c331 C431 H2c351 . . 100(60) 100(60) 100(60)
H1c331 C431 H1c411 . . 90(50) 90(50) 90(50)
H1c331 C431 H1c431 . . 110(120) 110(120) 110(120)
H1c331 C431 H2c431 . . 70(140) 70(140) 70(140)
H1c331 C431 H2c451 . . 150(60) 150(60) 150(60)
H2c331 C431 H2c351 . . 120(60) 120(60) 120(60)
H2c331 C431 H1c411 . . 60(60) 60(60) 60(60)
H2c331 C431 H1c431 . . 140(130) 140(130) 140(130)
H2c331 C431 H2c431 . . 70(130) 70(130) 70(130)
H2c331 C431 H2c451 . . 140(60) 140(60) 140(60)
H2c351 C431 H1c411 . . 130(60) 130(60) 130(60)
H2c351 C431 H1c431 . . 60(130) 60(130) 60(130)
H2c351 C431 H2c431 . . 160(90) 160(90) 160(90)
H2c351 C431 H2c451 . . 50(60) 50(60) 50(60)
H1c411 C431 H1c431 . . 150(130) 150(130) 150(130)
H1c411 C431 H2c431 . . 70(90) 70(90) 70(90)
H1c411 C431 H2c451 . . 100(50) 100(50) 100(50)
H1c431 C431 H2c431 . . 110(150) 110(150) 110(150)
H1c431 C431 H2c451 . . 70(130) 70(130) 70(130)
H2c431 C431 H2c451 . . 140(140) 140(140) 140(140)
H1c41 C441 Co11 2_5655 . 152.7 152.43 152.99
H1c41 C441 N241 2_5655 . 139.13 137.9 140.35
H1c41 C441 N261 2_5655 . 117.14 116.82 117.46
H1c41 C441 C341 2_5655 . 135.03 133.89 136.18
H1c41 C441 C421 2_5655 . 124.84 123.72 125.96
H1c41 C441 C461 2_5655 . 96.64 95.96 97.32
H1c41 C441 N521 2_5655 . 101.09 100.06 102.11
H1c41 C441 H1n241 2_5655 . 114.33 113.07 115.59
H1c41 C441 H1c341 2_5655 . 115.02 113.91 116.14
H1c41 C441 H2c341 2_5655 . 138 137.18 138.83
H1c41 C441 H1c421 2_5655 . 119.75 118.7 120.79
H1c41 C441 H1c441 2_5655 . 34.52 33.55 35.5
H1c41 C441 H2c441 2_5655 . 77.45 76.85 78.04
H1c41 C441 H2c461 2_5655 . 77.01 76.44 77.58
Co11 C441 N241 . . 37.28(16) 37.18(15) 37.37(15)
Co11 C441 N261 . . 39.06(8) 38.97(8) 39.15(8)
Co11 C441 C341 . . 60.31(14) 59.95(14) 60.67(14)
Co11 C441 C421 . . 66.12(13) 65.97(13) 66.27(13)
Co11 C441 C461 . . 66.17(12) 66.03(12) 66.30(12)
Co11 C441 N521 . . 76.17(18) 76.05(18) 76.28(18)
Co11 C441 H1n241 . . 53.8(3) 53.6(3) 54.0(3)
Co11 C441 H1c341 . . 80(40) 80(40) 80(40)
Co11 C441 H2c341 . . 70(50) 70(50) 70(50)
Co11 C441 H1c421 . . 80(50) 80(50) 80(50)
Co11 C441 H1c441 . . 120(130) 120(130) 120(130)
Co11 C441 H2c441 . . 130(110) 130(110) 130(110)
Co11 C441 H2c461 . . 80(50) 80(50) 80(50)
N241 C441 N261 . . 69.96(19) 69.78(19) 70.13(19)
N241 C441 C341 . . 32.82(19) 32.61(19) 33.03(19)
N241 C441 C421 . . 95.7(2) 95.6(2) 95.8(2)
N241 C441 C461 . . 100.3(2) 100.1(2) 100.6(2)
N241 C441 N521 . . 113.1(3) 113.1(3) 113.2(3)
N241 C441 H1n241 . . 25.6(3) 25.4(3) 25.8(3)
N241 C441 H1c341 . . 40(40) 40(40) 40(40)
N241 C441 H2c341 . . 50(40) 50(40) 50(40)
N241 C441 H1c421 . . 100(50) 100(50) 100(50)
N241 C441 H1c441 . . 110(130) 110(130) 110(130)
N241 C441 H2c441 . . 110(130) 110(130) 110(130)
N241 C441 H2c461 . . 110(50) 110(50) 110(50)
N261 C441 C341 . . 98.69(17) 98.35(17) 99.02(17)
N261 C441 C421 . . 68.22(15) 67.91(15) 68.54(15)
N261 C441 C461 . . 30.67(12) 30.50(12) 30.84(12)
N261 C441 N521 . . 55.47(18) 55.27(18) 55.66(18)
N261 C441 H1n241 . . 72.5(3) 72.3(3) 72.8(3)
N261 C441 H1c341 . . 110(40) 110(40) 110(40)
N261 C441 H2c341 . . 100(50) 100(50) 100(50)
N261 C441 H1c421 . . 90(50) 90(50) 90(50)
N261 C441 H1c441 . . 90(130) 90(130) 90(120)
N261 C441 H2c441 . . 160(80) 160(80) 160(80)
N261 C441 H2c461 . . 40(50) 40(50) 40(50)
C341 C441 C421 . . 92.2(2) 91.9(2) 92.5(2)
C341 C441 C461 . . 126.1(2) 125.8(2) 126.4(2)
C341 C441 N521 . . 122.1(3) 121.8(3) 122.5(3)
C341 C441 H1n241 . . 49.9(3) 49.6(3) 50.3(3)
C341 C441 H1c341 . . 20(40) 20(40) 20(40)
C341 C441 H2c341 . . 20(40) 20(40) 20(40)
C341 C441 H1c421 . . 80(50) 80(50) 80(50)
C341 C441 H1c441 . . 120(120) 120(120) 120(120)
C341 C441 H2c441 . . 80(130) 80(130) 80(130)
C341 C441 H2c461 . . 140(50) 140(50) 140(50)
C421 C441 C461 . . 59.55(17) 59.34(17) 59.77(17)
C421 C441 N521 . . 32.62(19) 32.52(19) 32.71(19)
C421 C441 H1n241 . . 118.8(3) 118.5(3) 119.1(3)
C421 C441 H1c341 . . 110(30) 110(30) 110(30)
C421 C441 H2c341 . . 80(40) 80(40) 80(40)
C421 C441 H1c421 . . 20(50) 20(50) 20(50)
C421 C441 H1c441 . . 140(120) 140(120) 140(120)
C421 C441 H2c441 . . 90(80) 90(80) 90(80)
C421 C441 H2c461 . . 80(30) 80(30) 80(30)
C461 C441 N521 . . 32.59(19) 32.46(19) 32.71(19)
C461 C441 H1n241 . . 101.7(3) 101.2(3) 102.2(3)
C461 C441 H1c341 . . 140(40) 140(40) 140(40)
C461 C441 H2c341 . . 120(40) 120(40) 120(40)
C461 C441 H1c421 . . 80(50) 80(50) 80(50)
C461 C441 H1c441 . . 90(120) 90(120) 90(120)
C461 C441 H2c441 . . 140(110) 140(110) 140(110)
C461 C441 H2c461 . . 20(30) 20(30) 20(30)
N521 C441 H1n241 . . 126.4(3) 126.1(3) 126.7(3)
N521 C441 H1c341 . . 140(30) 140(30) 140(30)
N521 C441 H2c341 . . 110(40) 110(40) 110(40)
N521 C441 H1c421 . . 50(50) 50(50) 50(50)
N521 C441 H1c441 . . 110(120) 110(120) 110(120)
N521 C441 H2c441 . . 110(100) 110(100) 110(100)
N521 C441 H2c461 . . 50(30) 50(30) 50(30)
H1n241 C441 H1c341 . . 50(40) 50(40) 50(40)
H1n241 C441 H2c341 . . 70(40) 70(40) 70(40)
H1n241 C441 H1c421 . . 130(50) 130(50) 130(50)
H1n241 C441 H1c441 . . 80(130) 80(130) 80(130)
H1n241 C441 H2c441 . . 120(120) 120(120) 120(120)
H1n241 C441 H2c461 . . 100(40) 100(40) 100(40)
H1c341 C441 H2c341 . . 30(40) 30(40) 30(40)
H1c341 C441 H1c421 . . 100(50) 100(50) 100(50)
H1c341 C441 H1c441 . . 110(130) 110(130) 110(130)
H1c341 C441 H2c441 . . 70(140) 70(140) 70(140)
H1c341 C441 H2c461 . . 150(60) 150(60) 150(60)
H2c341 C441 H1c421 . . 60(60) 60(60) 60(60)
H2c341 C441 H1c441 . . 140(130) 140(130) 140(130)
H2c341 C441 H2c441 . . 60(130) 60(130) 60(130)
H2c341 C441 H2c461 . . 140(60) 140(60) 150(60)
H1c421 C441 H1c441 . . 150(130) 150(130) 150(130)
H1c421 C441 H2c441 . . 70(100) 70(100) 70(100)
H1c421 C441 H2c461 . . 100(50) 100(50) 100(50)
H1c441 C441 H2c441 . . 110(160) 110(150) 110(160)
H1c441 C441 H2c461 . . 70(130) 70(130) 70(130)
H2c441 C441 H2c461 . . 140(140) 140(140) 140(140)
Co11 C451 N211 . . 39.62(8) 39.56(8) 39.68(8)
Co11 C451 N251 . . 37.89(16) 37.79(15) 37.99(16)
Co11 C451 C351 . . 61.31(14) 61.02(14) 61.60(14)
Co11 C451 C411 . . 66.08(13) 66.04(13) 66.12(13)
Co11 C451 C431 . . 66.15(13) 65.89(13) 66.42(13)
Co11 C451 N511 . . 76.22(19) 76.01(19) 76.42(19)
Co11 C451 H1n251 . . 53.7(3) 53.2(3) 54.3(3)
Co11 C451 H2c311 . . 60(40) 60(40) 60(40)
Co11 C451 H1c351 . . 80(40) 80(40) 80(40)
Co11 C451 H2c351 . . 70(40) 70(40) 70(40)
Co11 C451 H2c411 . . 80(50) 80(50) 80(50)
Co11 C451 H1c431 . . 80(50) 80(50) 80(50)
Co11 C451 H1c451 . . 120(120) 120(120) 120(120)
Co11 C451 H2c451 . . 130(120) 130(120) 130(120)
Co11 C451 H1c461 . 2_6745 160(30) 160(30) 160(30)
N211 C451 N251 . . 71.8(2) 71.5(2) 72.0(2)
N211 C451 C351 . . 100.42(17) 100.07(17) 100.77(17)
N211 C451 C411 . . 31.14(12) 30.96(12) 31.33(12)
N211 C451 C431 . . 70.31(16) 70.11(16) 70.50(16)
N211 C451 N511 . . 57.1(2) 56.8(2) 57.4(2)
N211 C451 H1n251 . . 74.3(3) 73.9(3) 74.6(3)
N211 C451 H2c311 . . 40(40) 40(40) 40(40)
N211 C451 H1c351 . . 120(40) 120(40) 120(40)
N211 C451 H2c351 . . 100(40) 100(40) 100(40)
N211 C451 H2c411 . . 40(50) 40(50) 40(50)
N211 C451 H1c431 . . 90(40) 90(40) 90(40)
N211 C451 H1c451 . . 90(100) 90(100) 90(100)
N211 C451 H2c451 . . 160(120) 160(120) 160(120)
N211 C451 H1c461 . 2_6745 120(20) 120(20) 120(20)
N251 C451 C351 . . 32.82(18) 32.61(17) 33.03(18)
N251 C451 C411 . . 102.0(2) 101.7(2) 102.2(2)
N251 C451 C431 . . 94.0(2) 93.8(2) 94.1(2)
N251 C451 N511 . . 113.1(3) 113.1(3) 113.1(3)
N251 C451 H1n251 . . 25.2(3) 24.9(3) 25.5(3)
N251 C451 H2c311 . . 70(40) 70(40) 70(40)
N251 C451 H1c351 . . 50(40) 40(40) 50(40)
N251 C451 H2c351 . . 50(40) 50(40) 50(40)
N251 C451 H2c411 . . 110(50) 110(50) 110(50)
N251 C451 H1c431 . . 100(50) 100(50) 100(50)
N251 C451 H1c451 . . 110(130) 110(130) 110(130)
N251 C451 H2c451 . . 110(120) 110(120) 110(120)
N251 C451 H1c461 . 2_6745 140(40) 140(40) 140(40)
C351 C451 C411 . . 126.3(2) 126.1(2) 126.5(2)
C351 C451 C431 . . 88.9(2) 88.7(2) 89.1(2)
C351 C451 N511 . . 119.7(3) 119.5(3) 119.8(3)
C351 C451 H1n251 . . 49.5(3) 49.1(3) 49.9(3)
C351 C451 H2c311 . . 100(40) 100(40) 100(40)
C351 C451 H1c351 . . 20(40) 20(40) 20(40)
C351 C451 H2c351 . . 20(50) 20(50) 20(50)
C351 C451 H2c411 . . 140(50) 140(50) 140(50)
C351 C451 H1c431 . . 80(40) 80(40) 80(40)
C351 C451 H1c451 . . 130(120) 130(120) 130(120)
C351 C451 H2c451 . . 80(120) 80(120) 80(120)
C351 C451 H1c461 . 2_6745 130(30) 130(30) 130(30)
C411 C451 C431 . . 60.00(17) 59.71(17) 60.29(17)
C411 C451 N511 . . 33.0(2) 32.8(2) 33.1(2)
C411 C451 H1n251 . . 104.8(3) 104.5(3) 105.1(3)
C411 C451 H2c311 . . 60(40) 60(40) 60(40)
C411 C451 H1c351 . . 150(40) 150(40) 150(40)
C411 C451 H2c351 . . 120(40) 120(40) 120(40)
C411 C451 H2c411 . . 20(50) 20(50) 20(50)
C411 C451 H1c431 . . 80(30) 80(30) 80(30)
C411 C451 H1c451 . . 90(100) 90(100) 90(100)
C411 C451 H2c451 . . 140(120) 140(120) 140(120)
C411 C451 H1c461 . 2_6745 100(30) 100(30) 100(30)
C431 C451 N511 . . 32.8(2) 32.6(2) 32.9(2)
C431 C451 H1n251 . . 117.4(3) 116.9(3) 117.8(3)
C431 C451 H2c311 . . 110(40) 110(40) 110(40)
C431 C451 H1c351 . . 110(40) 100(40) 110(40)
C431 C451 H2c351 . . 70(40) 70(40) 70(40)
C431 C451 H2c411 . . 80(40) 80(40) 80(40)
C431 C451 H1c431 . . 20(30) 20(30) 20(30)
C431 C451 H1c451 . . 140(110) 140(110) 140(110)
C431 C451 H2c451 . . 90(120) 90(120) 90(120)
C431 C451 H1c461 . 2_6745 120(40) 120(40) 130(40)
N511 C451 H1n251 . . 128.1(4) 127.9(4) 128.3(4)
N511 C451 H2c311 . . 90(40) 90(40) 90(40)
N511 C451 H1c351 . . 140(40) 140(40) 140(40)
N511 C451 H2c351 . . 100(40) 100(40) 100(40)
N511 C451 H2c411 . . 50(40) 50(40) 50(40)
N511 C451 H1c431 . . 50(30) 50(30) 50(30)
N511 C451 H1c451 . . 110(110) 110(110) 110(110)
N511 C451 H2c451 . . 110(120) 110(120) 110(120)
N511 C451 H1c461 . 2_6745 100(40) 100(40) 100(40)
H1n251 C451 H2c311 . . 60(40) 60(40) 60(40)
H1n251 C451 H1c351 . . 50(40) 50(40) 50(40)
H1n251 C451 H2c351 . . 70(50) 70(50) 70(50)
H1n251 C451 H2c411 . . 110(50) 110(50) 110(50)
H1n251 C451 H1c431 . . 120(50) 120(50) 120(50)
H1n251 C451 H1c451 . . 80(130) 80(130) 80(130)
H1n251 C451 H2c451 . . 110(120) 110(120) 110(120)
H1n251 C451 H1c461 . 2_6745 120(40) 120(40) 120(40)
H2c311 C451 H1c351 . . 110(50) 110(50) 110(50)
H2c311 C451 H2c351 . . 120(60) 120(60) 120(60)
H2c311 C451 H2c411 . . 50(60) 50(60) 50(60)
H2c311 C451 H1c431 . . 130(60) 130(60) 130(60)
H2c311 C451 H1c451 . . 50(120) 50(120) 60(120)
H2c311 C451 H2c451 . . 160(130) 160(130) 160(130)
H2c311 C451 H1c461 . 2_6745 100(50) 90(50) 100(50)
H1c351 C451 H2c351 . . 30(60) 30(60) 30(60)
H1c351 C451 H2c411 . . 160(60) 160(60) 160(60)
H1c351 C451 H1c431 . . 90(50) 90(50) 90(50)
H1c351 C451 H1c451 . . 110(120) 110(120) 110(120)
H1c351 C451 H2c451 . . 70(130) 70(130) 70(130)
H1c351 C451 H1c461 . 2_6745 110(50) 110(50) 110(50)
H2c351 C451 H2c411 . . 140(60) 140(60) 140(60)
H2c351 C451 H1c431 . . 60(60) 60(60) 60(60)
H2c351 C451 H1c451 . . 150(120) 150(120) 150(120)
H2c351 C451 H2c451 . . 70(120) 70(120) 70(120)
H2c351 C451 H1c461 . 2_6745 130(50) 130(50) 140(50)
H2c411 C451 H1c431 . . 100(50) 100(50) 100(50)
H2c411 C451 H1c451 . . 70(110) 70(110) 70(110)
H2c411 C451 H2c451 . . 140(130) 140(130) 140(130)
H2c411 C451 H1c461 . 2_6745 80(50) 80(50) 80(50)
H1c431 C451 H1c451 . . 150(140) 150(140) 150(140)
H1c431 C451 H2c451 . . 70(130) 70(130) 70(130)
H1c431 C451 H1c461 . 2_6745 120(60) 120(60) 120(60)
H1c451 C451 H2c451 . . 110(160) 110(160) 110(160)
H1c451 C451 H1c461 . 2_6745 40(130) 40(130) 40(130)
H2c451 C451 H1c461 . 2_6745 70(120) 70(120) 70(120)
Co11 C461 N221 . . 39.20(8) 39.10(8) 39.31(8)
Co11 C461 N261 . . 37.27(15) 37.04(15) 37.49(15)
Co11 C461 C361 . . 60.13(14) 59.76(13) 60.49(14)
Co11 C461 C421 . . 66.20(13) 66.16(13) 66.24(13)
Co11 C461 C441 . . 65.90(12) 65.75(12) 66.05(12)
Co11 C461 N521 . . 76.15(19) 75.99(19) 76.32(19)
Co11 C461 H1n261 . . 53.6(3) 53.3(3) 54.0(3)
Co11 C461 H1c361 . . 80(40) 80(40) 80(40)
Co11 C461 H2c361 . . 70(40) 70(40) 70(40)
Co11 C461 H2c421 . . 80(50) 80(50) 80(50)
Co11 C461 H1c441 . . 80(50) 80(50) 80(50)
Co11 C461 H1c451 . 2_6755 150(30) 150(30) 150(30)
Co11 C461 H1c461 . . 120(120) 120(120) 120(120)
Co11 C461 H2c461 . . 130(120) 130(120) 130(120)
N221 C461 N261 . . 69.76(19) 69.36(19) 70.17(19)
N221 C461 C361 . . 98.51(17) 98.08(17) 98.95(17)
N221 C461 C421 . . 30.60(12) 30.55(12) 30.64(12)
N221 C461 C441 . . 68.66(15) 68.52(15) 68.80(15)
N221 C461 N521 . . 55.63(19) 55.52(19) 55.74(19)
N221 C461 H1n261 . . 72.1(3) 71.8(3) 72.4(3)
N221 C461 H1c361 . . 110(40) 110(40) 110(40)
N221 C461 H2c361 . . 100(40) 100(40) 100(40)
N221 C461 H2c421 . . 40(50) 40(50) 40(50)
N221 C461 H1c441 . . 90(40) 90(40) 90(40)
N221 C461 H1c451 . 2_6755 120(20) 120(20) 120(20)
N221 C461 H1c461 . . 90(100) 90(100) 90(100)
N221 C461 H2c461 . . 160(120) 160(120) 160(120)
N261 C461 C361 . . 32.67(17) 32.47(17) 32.88(17)
N261 C461 C421 . . 100.1(2) 99.7(2) 100.5(2)
N261 C461 C441 . . 95.5(2) 95.3(2) 95.8(2)
N261 C461 N521 . . 113.2(3) 113.1(3) 113.2(3)
N261 C461 H1n261 . . 25.3(3) 25.0(3) 25.6(3)
N261 C461 H1c361 . . 40(40) 40(40) 40(40)
N261 C461 H2c361 . . 50(40) 50(40) 50(40)
N261 C461 H2c421 . . 110(50) 110(50) 110(50)
N261 C461 H1c441 . . 100(50) 100(50) 100(50)
N261 C461 H1c451 . 2_6755 140(40) 140(40) 140(40)
N261 C461 H1c461 . . 110(130) 110(130) 110(130)
N261 C461 H2c461 . . 110(120) 110(120) 110(120)
C361 C461 C421 . . 126.1(2) 125.7(2) 126.4(2)
C361 C461 C441 . . 92.1(2) 91.8(2) 92.4(2)
C361 C461 N521 . . 122.4(3) 122.2(3) 122.6(3)
C361 C461 H1n261 . . 49.5(3) 49.2(3) 49.8(3)
C361 C461 H1c361 . . 20(40) 20(40) 20(40)
C361 C461 H2c361 . . 20(50) 20(50) 20(50)
C361 C461 H2c421 . . 140(50) 140(50) 140(50)
C361 C461 H1c441 . . 80(40) 80(40) 80(40)
C361 C461 H1c451 . 2_6755 130(30) 130(30) 140(30)
C361 C461 H1c461 . . 120(120) 120(120) 120(120)
C361 C461 H2c461 . . 80(120) 80(120) 80(120)
C421 C461 C441 . . 60.29(17) 60.07(16) 60.50(17)
C421 C461 N521 . . 32.90(19) 32.76(19) 33.04(19)
C421 C461 H1n261 . . 101.2(3) 100.8(3) 101.6(3)
C421 C461 H1c361 . . 140(40) 140(40) 140(40)
C421 C461 H2c361 . . 120(40) 120(40) 120(40)
C421 C461 H2c421 . . 20(50) 20(50) 20(50)
C421 C461 H1c441 . . 80(30) 80(30) 80(30)
C421 C461 H1c451 . 2_6755 100(30) 100(30) 100(30)
C421 C461 H1c461 . . 90(90) 90(90) 90(90)
C421 C461 H2c461 . . 140(120) 140(120) 140(120)
C441 C461 N521 . . 33.13(19) 32.94(19) 33.30(19)
C441 C461 H1n261 . . 118.3(3) 118.0(3) 118.6(3)
C441 C461 H1c361 . . 110(40) 110(40) 110(40)
C441 C461 H2c361 . . 80(40) 80(40) 80(40)
C441 C461 H2c421 . . 80(40) 80(40) 80(50)
C441 C461 H1c441 . . 20(30) 20(30) 20(30)
C441 C461 H1c451 . 2_6755 120(40) 120(40) 130(40)
C441 C461 H1c461 . . 140(110) 140(110) 140(110)
C441 C461 H2c461 . . 90(120) 90(120) 90(120)
N521 C461 H1n261 . . 126.1(4) 125.9(4) 126.3(4)
N521 C461 H1c361 . . 140(40) 140(40) 140(40)
N521 C461 H2c361 . . 110(40) 110(40) 110(40)
N521 C461 H2c421 . . 50(40) 50(40) 50(40)
N521 C461 H1c441 . . 50(30) 50(30) 50(30)
N521 C461 H1c451 . 2_6755 100(40) 100(40) 100(40)
N521 C461 H1c461 . . 110(100) 110(100) 110(100)
N521 C461 H2c461 . . 110(120) 110(120) 110(120)
H1n261 C461 H1c361 . . 50(40) 50(40) 50(40)
H1n261 C461 H2c361 . . 70(50) 70(50) 70(50)
H1n261 C461 H2c421 . . 100(50) 100(50) 100(50)
H1n261 C461 H1c441 . . 120(50) 120(50) 130(50)
H1n261 C461 H1c451 . 2_6755 120(40) 110(40) 120(40)
H1n261 C461 H1c461 . . 80(130) 80(130) 80(130)
H1n261 C461 H2c461 . . 120(120) 120(120) 120(120)
H1c361 C461 H2c361 . . 30(60) 30(60) 30(60)
H1c361 C461 H2c421 . . 150(60) 150(60) 150(60)
H1c361 C461 H1c441 . . 100(50) 100(50) 100(50)
H1c361 C461 H1c451 . 2_6755 110(50) 110(50) 120(50)
H1c361 C461 H1c461 . . 110(120) 110(120) 110(120)
H1c361 C461 H2c461 . . 70(130) 70(130) 70(130)
H2c361 C461 H2c421 . . 140(60) 140(60) 140(60)
H2c361 C461 H1c441 . . 60(60) 60(60) 60(60)
H2c361 C461 H1c451 . 2_6755 140(50) 140(50) 140(50)
H2c361 C461 H1c461 . . 140(120) 140(120) 140(120)
H2c361 C461 H2c461 . . 60(130) 60(130) 70(130)
H2c421 C461 H1c441 . . 100(50) 100(50) 100(50)
H2c421 C461 H1c451 . 2_6755 80(50) 80(50) 80(50)
H2c421 C461 H1c461 . . 70(100) 70(100) 70(100)
H2c421 C461 H2c461 . . 140(130) 140(130) 140(130)
H1c441 C461 H1c451 . 2_6755 120(60) 120(60) 120(60)
H1c441 C461 H1c461 . . 150(140) 150(140) 150(140)
H1c441 C461 H2c461 . . 70(130) 70(130) 70(130)
H1c451 C461 H1c461 2_6755 . 40(130) 30(130) 40(130)
H1c451 C461 H2c461 2_6755 . 80(120) 80(120) 80(120)
H1c461 C461 H2c461 . . 110(160) 110(160) 110(160)
Co11 N511 N211 . . 42.06(8) 41.88(8) 42.24(8)
Co11 N511 N231 . . 41.85(9) 41.63(9) 42.07(9)
Co11 N511 N251 . . 41.66(9) 41.42(9) 41.90(9)
Co11 N511 C411 . . 76.08(18) 75.95(18) 76.21(18)
Co11 N511 C431 . . 76.12(19) 75.82(19) 76.43(19)
Co11 N511 C451 . . 75.52(19) 75.19(18) 75.85(19)
Co11 N511 H1c411 . . 90(60) 90(60) 90(60)
Co11 N511 H2c411 . . 90(60) 90(60) 90(60)
Co11 N511 H1c431 . . 90(60) 90(60) 90(70)
Co11 N511 H2c431 . . 90(60) 90(60) 90(70)
Co11 N511 H1c451 . . 90(60) 90(60) 90(60)
Co11 N511 H2c451 . . 90(60) 90(60) 90(60)
N211 N511 N231 . . 71.19(14) 70.89(14) 71.48(14)
N211 N511 N251 . . 70.80(13) 70.58(13) 71.02(13)
N211 N511 C411 . . 34.53(18) 34.45(18) 34.61(18)
N211 N511 C431 . . 102.3(2) 102.0(2) 102.6(2)
N211 N511 C451 . . 93.9(2) 93.5(2) 94.2(2)
N211 N511 H1c411 . . 50(60) 50(60) 50(60)
N211 N511 H2c411 . . 50(60) 50(60) 50(60)
N211 N511 H1c431 . . 130(60) 120(60) 130(60)
N211 N511 H2c431 . . 100(50) 100(50) 100(60)
N211 N511 H1c451 . . 90(50) 90(50) 90(50)
N211 N511 H2c451 . . 120(60) 120(60) 120(60)
N231 N511 N251 . . 69.81(13) 69.59(13) 70.02(13)
N231 N511 C411 . . 94.8(2) 94.3(2) 95.3(2)
N231 N511 C431 . . 34.62(19) 34.43(18) 34.81(18)
N231 N511 C451 . . 101.1(2) 101.0(2) 101.2(2)
N231 N511 H1c411 . . 90(60) 90(60) 90(60)
N231 N511 H2c411 . . 120(60) 120(60) 120(60)
N231 N511 H1c431 . . 50(60) 50(60) 50(60)
N231 N511 H2c431 . . 50(60) 50(60) 50(60)
N231 N511 H1c451 . . 120(60) 120(60) 120(60)
N231 N511 H2c451 . . 100(60) 100(60) 100(60)
N251 N511 C411 . . 102.3(2) 102.2(2) 102.5(2)
N251 N511 C431 . . 93.9(2) 93.6(2) 94.3(2)
N251 N511 C451 . . 34.43(18) 34.26(18) 34.59(18)
N251 N511 H1c411 . . 120(60) 120(60) 120(60)
N251 N511 H2c411 . . 100(60) 100(60) 110(60)
N251 N511 H1c431 . . 90(60) 90(60) 90(60)
N251 N511 H2c431 . . 120(60) 120(60) 120(60)
N251 N511 H1c451 . . 50(60) 50(60) 50(60)
N251 N511 H2c451 . . 50(60) 50(60) 50(60)
C411 N511 C431 . . 114.3(3) 114.2(3) 114.3(3)
C411 N511 C451 . . 114.3(3) 114.2(3) 114.3(3)
C411 N511 H1c411 . . 30(60) 30(60) 30(60)
C411 N511 H2c411 . . 30(60) 30(60) 30(60)
C411 N511 H1c431 . . 140(60) 140(60) 140(60)
C411 N511 H2c431 . . 100(40) 100(40) 100(40)
C411 N511 H1c451 . . 90(40) 90(40) 90(40)
C411 N511 H2c451 . . 140(50) 140(50) 140(50)
C431 N511 C451 . . 114.3(3) 114.2(3) 114.3(3)
C431 N511 H1c411 . . 90(50) 90(50) 90(60)
C431 N511 H2c411 . . 140(60) 140(60) 140(60)
C431 N511 H1c431 . . 30(60) 30(60) 30(60)
C431 N511 H2c431 . . 30(50) 30(50) 30(50)
C431 N511 H1c451 . . 140(40) 140(40) 140(40)
C431 N511 H2c451 . . 100(50) 100(50) 100(50)
C451 N511 H1c411 . . 140(60) 140(60) 140(60)
C451 N511 H2c411 . . 100(60) 100(60) 100(60)
C451 N511 H1c431 . . 90(60) 90(60) 100(60)
C451 N511 H2c431 . . 140(40) 140(40) 140(40)
C451 N511 H1c451 . . 30(40) 30(40) 30(40)
C451 N511 H2c451 . . 30(60) 30(60) 30(60)
H1c411 N511 H2c411 . . 50(80) 50(80) 50(80)
H1c411 N511 H1c431 . . 120(80) 120(80) 120(80)
H1c411 N511 H2c431 . . 70(70) 70(70) 70(70)
H1c411 N511 H1c451 . . 120(60) 120(60) 120(60)
H1c411 N511 H2c451 . . 170(70) 160(70) 170(70)
H2c411 N511 H1c431 . . 160(80) 160(80) 160(80)
H2c411 N511 H2c431 . . 120(70) 120(70) 120(70)
H2c411 N511 H1c451 . . 80(70) 70(70) 80(70)
H2c411 N511 H2c451 . . 120(80) 120(80) 120(80)
H1c431 N511 H2c431 . . 50(70) 50(70) 50(70)
H1c431 N511 H1c451 . . 120(70) 120(70) 120(70)
H1c431 N511 H2c451 . . 80(70) 80(70) 80(70)
H2c431 N511 H1c451 . . 170(50) 170(50) 170(50)
H2c431 N511 H2c451 . . 120(60) 120(60) 120(60)
H1c451 N511 H2c451 . . 50(60) 50(60) 50(60)
Co11 N521 N221 . . 41.68(8) 41.47(8) 41.89(8)
Co11 N521 N241 . . 41.56(9) 41.45(9) 41.68(9)
Co11 N521 N261 . . 41.55(9) 41.45(9) 41.66(9)
Co11 N521 C421 . . 76.05(18) 75.83(18) 76.26(18)
Co11 N521 C441 . . 75.65(17) 75.50(17) 75.79(18)
Co11 N521 C461 . . 76.10(18) 75.98(18) 76.22(18)
Co11 N521 H1n221 . . 47.05(16) 46.81(16) 47.29(16)
Co11 N521 H1c421 . . 90(60) 90(60) 90(70)
Co11 N521 H2c421 . . 90(60) 90(60) 90(60)
Co11 N521 H1c441 . . 90(60) 90(60) 90(60)
Co11 N521 H2c441 . . 90(60) 90(60) 90(60)
Co11 N521 H1c461 . . 90(70) 90(60) 90(70)
Co11 N521 H2c461 . . 90(60) 90(60) 90(60)
N221 N521 N241 . . 70.24(14) 69.93(14) 70.56(14)
N221 N521 N261 . . 70.06(13) 69.77(13) 70.35(13)
N221 N521 C421 . . 34.54(18) 34.48(18) 34.61(18)
N221 N521 C441 . . 100.2(2) 99.9(2) 100.5(2)
N221 N521 C461 . . 95.8(2) 95.6(2) 95.9(2)
N221 N521 H1n221 . . 14.3(2) 14.2(2) 14.5(2)
N221 N521 H1c421 . . 50(60) 50(60) 50(60)
N221 N521 H2c421 . . 50(60) 50(60) 50(60)
N221 N521 H1c441 . . 120(60) 120(60) 120(60)
N221 N521 H2c441 . . 100(50) 100(50) 100(50)
N221 N521 H1c461 . . 90(50) 90(50) 90(50)
N221 N521 H2c461 . . 120(60) 120(60) 120(60)
N241 N521 N261 . . 70.28(13) 70.20(13) 70.37(13)
N241 N521 C421 . . 95.8(2) 95.6(2) 96.0(2)
N241 N521 C441 . . 34.26(17) 34.21(17) 34.32(17)
N241 N521 C461 . . 100.5(2) 100.3(2) 100.7(2)
N241 N521 H1n221 . . 65.32(19) 64.94(19) 65.69(19)
N241 N521 H1c421 . . 90(60) 90(60) 90(60)
N241 N521 H2c421 . . 120(60) 120(60) 120(60)
N241 N521 H1c441 . . 50(60) 50(60) 50(60)
N241 N521 H2c441 . . 50(60) 50(60) 50(60)
N241 N521 H1c461 . . 120(60) 120(60) 120(60)
N241 N521 H2c461 . . 100(60) 100(60) 100(60)
N261 N521 C421 . . 100.2(2) 99.8(2) 100.6(2)
N261 N521 C441 . . 95.6(2) 95.4(2) 95.8(2)
N261 N521 C461 . . 34.70(18) 34.56(18) 34.85(18)
N261 N521 H1n221 . . 81.64(19) 81.3(2) 82.01(19)
N261 N521 H1c421 . . 120(60) 120(60) 120(60)
N261 N521 H2c421 . . 100(60) 100(60) 100(60)
N261 N521 H1c441 . . 90(60) 90(60) 90(60)
N261 N521 H2c441 . . 120(60) 120(60) 120(60)
N261 N521 H1c461 . . 50(60) 50(60) 50(60)
N261 N521 H2c461 . . 50(60) 50(60) 50(60)
C421 N521 C441 . . 114.3(3) 114.3(3) 114.3(3)
C421 N521 C461 . . 114.3(3) 114.2(3) 114.4(3)
C421 N521 H1n221 . . 31.7(2) 31.5(2) 31.9(2)
C421 N521 H1c421 . . 30(60) 30(60) 30(60)
C421 N521 H2c421 . . 30(60) 30(60) 30(60)
C421 N521 H1c441 . . 140(60) 140(60) 140(60)
C421 N521 H2c441 . . 100(40) 100(40) 100(40)
C421 N521 H1c461 . . 100(40) 100(40) 100(40)
C421 N521 H2c461 . . 140(50) 140(50) 140(50)
C441 N521 C461 . . 114.3(3) 114.2(3) 114.3(3)
C441 N521 H1n221 . . 91.0(3) 90.5(3) 91.4(3)
C441 N521 H1c421 . . 100(60) 100(60) 100(60)
C441 N521 H2c421 . . 140(60) 140(60) 140(60)
C441 N521 H1c441 . . 30(60) 30(60) 30(60)
C441 N521 H2c441 . . 30(50) 30(50) 30(50)
C441 N521 H1c461 . . 140(40) 140(40) 140(40)
C441 N521 H2c461 . . 100(50) 100(50) 100(50)
C461 N521 H1n221 . . 109.7(3) 109.4(3) 110.0(3)
C461 N521 H1c421 . . 140(60) 140(60) 140(60)
C461 N521 H2c421 . . 100(60) 100(60) 100(60)
C461 N521 H1c441 . . 100(50) 100(50) 100(50)
C461 N521 H2c441 . . 140(40) 140(40) 140(40)
C461 N521 H1c461 . . 30(40) 30(40) 30(40)
C461 N521 H2c461 . . 30(60) 30(60) 30(60)
H1n221 N521 H1c421 . . 40(60) 40(60) 40(60)
H1n221 N521 H2c421 . . 60(60) 60(60) 60(60)
H1n221 N521 H1c441 . . 120(60) 120(60) 120(60)
H1n221 N521 H2c441 . . 90(50) 90(50) 90(50)
H1n221 N521 H1c461 . . 100(50) 100(50) 110(50)
H1n221 N521 H2c461 . . 140(60) 130(60) 140(60)
H1c421 N521 H2c421 . . 50(80) 50(80) 50(80)
H1c421 N521 H1c441 . . 120(80) 120(80) 120(80)
H1c421 N521 H2c441 . . 70(70) 70(70) 70(70)
H1c421 N521 H1c461 . . 120(70) 120(70) 120(70)
H1c421 N521 H2c461 . . 170(80) 170(80) 170(80)
H2c421 N521 H1c441 . . 170(80) 170(80) 170(80)
H2c421 N521 H2c441 . . 120(70) 120(70) 120(70)
H2c421 N521 H1c461 . . 70(70) 70(70) 70(70)
H2c421 N521 H2c461 . . 120(80) 120(80) 120(80)
H1c441 N521 H2c441 . . 50(60) 50(60) 50(60)
H1c441 N521 H1c461 . . 120(60) 120(60) 120(60)
H1c441 N521 H2c461 . . 70(70) 70(70) 70(70)
H2c441 N521 H1c461 . . 170(50) 170(50) 170(50)
H2c441 N521 H2c461 . . 120(60) 120(60) 120(60)
H1c461 N521 H2c461 . . 50(60) 50(60) 50(60)
Co11 H1n211 N211 . . 52.5(5) 52.2(5) 52.8(5)
Co11 H1n211 N241 . . 47.07(17) 46.81(17) 47.33(17)
Co11 H1n211 C311 . . 80.4(3) 80.0(3) 80.9(4)
Co11 H1n211 C361 . . 67.7(2) 67.3(2) 68.1(2)
Co11 H1n211 C411 . . 84.2(3) 83.8(3) 84.5(3)
Co11 H1n211 H1n241 . . 64.8(3) 64.6(3) 65.0(4)
Co11 H1n211 H1c311 . . 110(40) 110(40) 110(40)
Co11 H1n211 H2c311 . . 70(30) 70(30) 70(30)
Co11 H1n211 H2c331 . . 80(40) 80(40) 80(40)
Co11 H1n211 H2c361 . . 80(30) 80(30) 80(30)
Co11 H1n211 H1c411 . . 100(40) 100(40) 100(40)
Co11 H1n211 H2c411 . . 100(30) 100(30) 100(30)
Co11 H1n211 N6a1 . 1_4555 155.4(4) 155.1(4) 155.7(4)
Co11 H1n211 O71/1a1 . 1_4555 131.2(4) 130.8(4) 131.5(4)
Co11 H1n211 O71/3a1 . 1_4555 176.4(4) 175.5(4) 177.3(4)
Co11 H1n211 O71/3b1 . 1_4555 108.2(3) 107.6(3) 108.8(3)
N211 H1n211 N241 . . 99.2(6) 98.7(6) 99.7(6)
N211 H1n211 C311 . . 46.8(5) 46.2(5) 47.5(5)
N211 H1n211 C361 . . 66.2(6) 65.3(6) 67.3(6)
N211 H1n211 C411 . . 47.7(5) 47.5(5) 47.9(5)
N211 H1n211 H1n241 . . 116.0(7) 115.3(7) 116.6(7)
N211 H1n211 H1c311 . . 70(40) 70(40) 70(40)
N211 H1n211 H2c311 . . 30(30) 30(30) 30(30)
N211 H1n211 H2c331 . . 110(40) 110(40) 110(40)
N211 H1n211 H2c361 . . 90(40) 90(40) 90(40)
N211 H1n211 H1c411 . . 70(50) 70(50) 70(50)
N211 H1n211 H2c411 . . 50(40) 50(40) 50(40)
N211 H1n211 N6a1 . 1_4555 145.4(7) 144.2(7) 146.5(7)
N211 H1n211 O71/1a1 . 1_4555 141.8(7) 140.2(7) 143.4(7)
N211 H1n211 O71/3a1 . 1_4555 128.8(7) 128.2(7) 129.4(7)
N211 H1n211 O71/3b1 . 1_4555 135.6(7) 134.1(7) 137.1(7)
N241 H1n211 C311 . . 110.4(4) 109.8(4) 111.0(4)
N241 H1n211 C361 . . 78.6(3) 78.2(3) 79.0(3)
N241 H1n211 C411 . . 123.8(4) 123.3(4) 124.2(4)
N241 H1n211 H1n241 . . 18.2(3) 18.0(3) 18.4(3)
N241 H1n211 H1c311 . . 130(60) 130(60) 130(60)
N241 H1n211 H2c311 . . 110(40) 110(40) 110(40)
N241 H1n211 H2c331 . . 60(50) 60(50) 60(50)
N241 H1n211 H2c361 . . 70(40) 70(40) 70(40)
N241 H1n211 H1c411 . . 130(40) 120(40) 130(40)
N241 H1n211 H2c411 . . 140(30) 140(30) 140(30)
N241 H1n211 N6a1 . 1_4555 113.5(3) 112.6(3) 114.4(3)
N241 H1n211 O71/1a1 . 1_4555 99.1(4) 97.6(4) 100.6(4)
N241 H1n211 O71/3a1 . 1_4555 131.0(4) 130.2(4) 131.8(4)
N241 H1n211 O71/3b1 . 1_4555 70.2(2) 69.6(2) 70.9(2)
C311 H1n211 C361 . . 35.5(2) 35.2(2) 35.9(2)
C311 H1n211 C411 . . 80.3(4) 79.8(4) 80.8(4)
C311 H1n211 H1n241 . . 115.8(5) 115.3(5) 116.3(5)
C311 H1n211 H1c311 . . 30(40) 30(40) 30(40)
C311 H1n211 H2c311 . . 10(40) 10(40) 10(40)
C311 H1n211 H2c331 . . 150(40) 150(40) 150(40)
C311 H1n211 H2c361 . . 50(50) 50(50) 50(50)
C311 H1n211 H1c411 . . 100(60) 100(60) 100(60)
C311 H1n211 H2c411 . . 70(50) 70(50) 70(50)
C311 H1n211 N6a1 . 1_4555 124.0(4) 123.7(4) 124.2(4)
C311 H1n211 O71/1a1 . 1_4555 147.6(5) 147.1(5) 148.0(5)
C311 H1n211 O71/3a1 . 1_4555 98.4(4) 98.1(4) 98.7(4)
C311 H1n211 O71/3b1 . 1_4555 95.0(3) 94.2(3) 95.9(3)
C361 H1n211 C411 . . 111.2(4) 110.3(4) 112.0(4)
C361 H1n211 H1n241 . . 80.6(4) 80.3(4) 80.9(4)
C361 H1n211 H1c311 . . 50(60) 50(60) 50(60)
C361 H1n211 H2c311 . . 50(50) 50(50) 50(50)
C361 H1n211 H2c331 . . 140(40) 140(40) 140(40)
C361 H1n211 H2c361 . . 20(50) 20(50) 20(50)
C361 H1n211 H1c411 . . 140(60) 140(60) 140(60)
C361 H1n211 H2c411 . . 100(50) 100(50) 100(50)
C361 H1n211 N6a1 . 1_4555 129.5(3) 128.8(3) 130.1(3)
C361 H1n211 O71/1a1 . 1_4555 150.8(4) 149.2(4) 152.3(4)
C361 H1n211 O71/3a1 . 1_4555 109.5(4) 109.0(4) 109.9(4)
C361 H1n211 O71/3b1 . 1_4555 69.4(2) 68.9(2) 69.8(2)
C411 H1n211 H1n241 . . 140.2(5) 139.8(5) 140.5(5)
C411 H1n211 H1c311 . . 90(60) 90(50) 90(60)
C411 H1n211 H2c311 . . 70(40) 70(40) 70(50)
C411 H1n211 H2c331 . . 80(50) 80(50) 80(50)
C411 H1n211 H2c361 . . 130(50) 130(50) 130(50)
C411 H1n211 H1c411 . . 30(50) 30(50) 30(50)
C411 H1n211 H2c411 . . 20(30) 20(30) 20(30)
C411 H1n211 N6a1 . 1_4555 101.7(3) 100.5(3) 102.8(3)
C411 H1n211 O71/1a1 . 1_4555 94.5(4) 93.0(4) 95.9(4)
C411 H1n211 O71/3a1 . 1_4555 99.0(4) 98.1(4) 99.9(4)
C411 H1n211 O71/3b1 . 1_4555 165.9(4) 165.7(4) 166.2(4)
H1n241 H1n211 H1c311 . . 130(60) 120(60) 130(60)
H1n241 H1n211 H2c311 . . 120(50) 120(50) 120(50)
H1n241 H1n211 H2c331 . . 70(50) 70(50) 70(50)
H1n241 H1n211 H2c361 . . 70(50) 70(50) 70(50)
H1n241 H1n211 H1c411 . . 130(50) 130(50) 130(50)
H1n241 H1n211 H2c411 . . 160(30) 160(30) 160(30)
H1n241 H1n211 N6a1 . 1_4555 98.1(4) 97.2(4) 98.9(4)
H1n241 H1n211 O71/1a1 . 1_4555 88.7(4) 87.1(4) 90.3(4)
H1n241 H1n211 O71/3a1 . 1_4555 113.0(5) 112.4(5) 113.7(5)
H1n241 H1n211 O71/3b1 . 1_4555 53.7(3) 53.1(3) 54.2(3)
H1c311 H1n211 H2c311 . . 40(50) 40(50) 40(50)
H1c311 H1n211 H2c331 . . 170(80) 170(80) 170(80)
H1c311 H1n211 H2c361 . . 60(70) 60(70) 60(80)
H1c311 H1n211 H1c411 . . 100(80) 100(80) 100(80)
H1c311 H1n211 H2c411 . . 70(70) 70(70) 70(70)
H1c311 H1n211 N6a1 . 1_4555 100(40) 100(40) 100(40)
H1c311 H1n211 O71/1a1 . 1_4555 120(40) 120(40) 120(40)
H1c311 H1n211 O71/3a1 . 1_4555 70(40) 70(40) 70(40)
H1c311 H1n211 O71/3b1 . 1_4555 80(50) 80(50) 90(50)
H2c311 H1n211 H2c331 . . 140(50) 140(50) 140(50)
H2c311 H1n211 H2c361 . . 70(70) 70(70) 70(70)
H2c311 H1n211 H1c411 . . 90(70) 90(70) 90(70)
H2c311 H1n211 H2c411 . . 60(70) 60(70) 60(70)
H2c311 H1n211 N6a1 . 1_4555 130(30) 130(30) 130(30)
H2c311 H1n211 O71/1a1 . 1_4555 150(40) 150(40) 150(40)
H2c311 H1n211 O71/3a1 . 1_4555 110(30) 110(30) 110(30)
H2c311 H1n211 O71/3b1 . 1_4555 110(40) 110(40) 110(40)
H2c331 H1n211 H2c361 . . 130(70) 130(70) 130(70)
H2c331 H1n211 H1c411 . . 70(70) 70(70) 70(70)
H2c331 H1n211 H2c411 . . 100(60) 100(60) 100(60)
H2c331 H1n211 N6a1 . 1_4555 80(30) 80(30) 80(40)
H2c331 H1n211 O71/1a1 . 1_4555 60(40) 60(40) 60(40)
H2c331 H1n211 O71/3a1 . 1_4555 110(40) 110(40) 110(40)
H2c331 H1n211 O71/3b1 . 1_4555 110(50) 110(50) 110(50)
H2c361 H1n211 H1c411 . . 160(70) 160(70) 160(80)
H2c361 H1n211 H2c411 . . 120(70) 120(70) 120(70)
H2c361 H1n211 N6a1 . 1_4555 110(30) 110(30) 110(30)
H2c361 H1n211 O71/1a1 . 1_4555 130(40) 130(40) 130(40)
H2c361 H1n211 O71/3a1 . 1_4555 100(30) 100(30) 100(30)
H2c361 H1n211 O71/3b1 . 1_4555 50(40) 50(40) 50(40)
H1c411 H1n211 H2c411 . . 40(70) 40(70) 40(70)
H1c411 H1n211 N6a1 . 1_4555 80(40) 80(40) 80(40)
H1c411 H1n211 O71/1a1 . 1_4555 70(50) 70(50) 70(50)
H1c411 H1n211 O71/3a1 . 1_4555 80(40) 80(30) 80(40)
H1c411 H1n211 O71/3b1 . 1_4555 150(40) 150(40) 150(40)
H2c411 H1n211 N6a1 . 1_4555 100(40) 100(40) 100(40)
H2c411 H1n211 O71/1a1 . 1_4555 100(50) 100(50) 100(50)
H2c411 H1n211 O71/3a1 . 1_4555 90(30) 90(30) 90(30)
H2c411 H1n211 O71/3b1 . 1_4555 150(30) 150(30) 150(30)
N6a1 H1n211 O71/1a1 1_4555 1_4555 25.57(16) 25.45(16) 25.70(16)
N6a1 H1n211 O71/3a1 1_4555 1_4555 25.57(16) 25.39(16) 25.75(16)
N6a1 H1n211 O71/3b1 1_4555 1_4555 69.9(2) 69.1(2) 70.7(2)
O71/1a1 H1n211 O71/3a1 1_4555 1_4555 50.5(2) 50.1(2) 50.8(2)
O71/1a1 H1n211 O71/3b1 1_4555 1_4555 82.4(3) 80.6(3) 84.1(3)
O71/3a1 H1n211 O71/3b1 1_4555 1_4555 68.4(3) 68.1(3) 68.8(3)
Co11 H1n221 N221 . . 53.0(5) 52.7(5) 53.4(5)
Co11 H1n221 N231 . . 47.50(17) 47.25(17) 47.74(17)
Co11 H1n221 N241 . . 41.39(15) 41.00(15) 41.78(15)
Co11 H1n221 C321 . . 81.1(3) 80.4(3) 81.8(3)
Co11 H1n221 C341 . . 61.2(2) 60.9(2) 61.6(2)
Co11 H1n221 C351 . . 67.7(2) 67.0(2) 68.3(2)
Co11 H1n221 C421 . . 85.6(3) 85.2(3) 86.1(3)
Co11 H1n221 N521 . . 65.4(2) 65.0(2) 65.9(2)
Co11 H1n221 H1n231 . . 64.9(4) 64.7(4) 65.2(4)
Co11 H1n221 H1c321 . . 110(40) 110(40) 110(40)
Co11 H1n221 H2c321 . . 80(30) 70(30) 80(30)
Co11 H1n221 H2c341 . . 80(40) 80(40) 80(40)
Co11 H1n221 H2c351 . . 80(30) 80(30) 80(30)
Co11 H1n221 H1c421 . . 100(40) 100(40) 110(40)
Co11 H1n221 H2c421 . . 100(30) 100(30) 100(30)
Co11 H1n221 N6b1 . . 156.5(4) 155.5(4) 157.5(4)
Co11 H1n221 O71/1b1 . . 133.0(4) 131.8(4) 134.1(4)
Co11 H1n221 O71/3b1 . . 169.8(4) 169.4(4) 170.2(4)
N221 H1n221 N231 . . 99.7(6) 99.2(6) 100.3(6)
N221 H1n221 N241 . . 70.8(6) 70.4(6) 71.3(6)
N221 H1n221 C321 . . 47.5(5) 47.1(5) 48.0(5)
N221 H1n221 C341 . . 99.7(6) 99.2(6) 100.3(6)
N221 H1n221 C351 . . 65.6(6) 65.0(6) 66.2(6)
N221 H1n221 C421 . . 48.1(5) 48.0(5) 48.3(5)
N221 H1n221 N521 . . 43.6(5) 43.4(5) 43.8(5)
N221 H1n221 H1n231 . . 115.7(7) 115.2(7) 116.2(7)
N221 H1n221 H1c321 . . 70(40) 70(40) 70(40)
N221 H1n221 H2c321 . . 30(30) 30(30) 30(30)
N221 H1n221 H2c341 . . 110(40) 110(40) 110(40)
N221 H1n221 H2c351 . . 90(40) 90(40) 90(40)
N221 H1n221 H1c421 . . 80(50) 80(50) 80(50)
N221 H1n221 H2c421 . . 50(40) 50(40) 50(40)
N221 H1n221 N6b1 . . 148.7(7) 147.6(7) 149.7(7)
N221 H1n221 O71/1b1 . . 151.2(8) 150.9(8) 151.6(8)
N221 H1n221 O71/3b1 . . 128.8(7) 127.6(7) 129.9(7)
N231 H1n221 N241 . . 58.9(2) 58.4(2) 59.4(2)
N231 H1n221 C321 . . 108.3(4) 107.3(4) 109.2(4)
N231 H1n221 C341 . . 50.7(2) 50.1(2) 51.3(2)
N231 H1n221 C351 . . 76.6(3) 75.9(3) 77.2(3)
N231 H1n221 C421 . . 127.4(4) 126.6(4) 128.2(4)
N231 H1n221 N521 . . 104.8(3) 104.1(3) 105.5(3)
N231 H1n221 H1n231 . . 18.1(3) 17.8(3) 18.3(3)
N231 H1n221 H1c321 . . 120(60) 120(60) 130(60)
N231 H1n221 H2c321 . . 110(40) 110(40) 110(40)
N231 H1n221 H2c341 . . 60(50) 60(50) 60(50)
N231 H1n221 H2c351 . . 70(40) 70(40) 70(40)
N231 H1n221 H1c421 . . 130(40) 130(40) 130(40)
N231 H1n221 H2c421 . . 140(30) 140(30) 140(30)
N231 H1n221 N6b1 . . 111.5(3) 110.5(3) 112.4(3)
N231 H1n221 O71/1b1 . . 96.3(4) 94.9(4) 97.7(4)
N231 H1n221 O71/3b1 . . 127.4(4) 126.8(4) 128.0(4)
N241 H1n221 C321 . . 115.1(4) 114.4(4) 115.9(4)
N241 H1n221 C341 . . 28.87(14) 28.76(14) 28.99(15)
N241 H1n221 C351 . . 109.0(3) 108.5(3) 109.5(3)
N241 H1n221 C421 . . 70.2(3) 69.7(3) 70.7(3)
N241 H1n221 N521 . . 48.41(16) 48.11(15) 48.72(16)
N241 H1n221 H1n231 . . 74.4(4) 73.5(4) 75.3(4)
N241 H1n221 H1c321 . . 140(40) 140(40) 140(40)
N241 H1n221 H2c321 . . 100(30) 100(30) 100(30)
N241 H1n221 H2c341 . . 40(40) 40(40) 40(40)
N241 H1n221 H2c351 . . 120(30) 120(30) 120(30)
N241 H1n221 H1c421 . . 80(40) 70(40) 80(40)
N241 H1n221 H2c421 . . 90(30) 90(30) 90(30)
N241 H1n221 N6b1 . . 123.4(3) 122.9(3) 124.0(3)
N241 H1n221 O71/1b1 . . 97.9(3) 97.3(3) 98.5(3)
N241 H1n221 O71/3b1 . . 147.3(4) 146.9(4) 147.7(4)
C321 H1n221 C341 . . 141.8(4) 141.0(4) 142.5(4)
C321 H1n221 C351 . . 34.4(2) 34.0(2) 34.8(2)
C321 H1n221 C421 . . 80.7(4) 80.4(4) 81.1(4)
C321 H1n221 N521 . . 87.9(3) 87.3(3) 88.5(3)
C321 H1n221 H1n231 . . 111.8(5) 110.6(5) 113.1(5)
C321 H1n221 H1c321 . . 30(40) 30(40) 30(40)
C321 H1n221 H2c321 . . 10(40) 10(40) 10(40)
C321 H1n221 H2c341 . . 160(40) 160(40) 160(40)
C321 H1n221 H2c351 . . 50(50) 50(50) 50(50)
C321 H1n221 H1c421 . . 100(60) 100(60) 100(60)
C321 H1n221 H2c421 . . 70(50) 70(50) 70(50)
C321 H1n221 N6b1 . . 120.0(4) 118.9(4) 121.1(4)
C321 H1n221 O71/1b1 . . 145.6(4) 144.5(4) 146.8(5)
C321 H1n221 O71/3b1 . . 94.0(4) 92.9(4) 95.1(4)
C341 H1n221 C351 . . 122.9(3) 122.6(3) 123.2(3)
C341 H1n221 C421 . . 89.7(3) 89.1(3) 90.4(3)
C341 H1n221 N521 . . 71.5(2) 71.1(2) 71.9(2)
C341 H1n221 H1n231 . . 59.4(3) 58.3(3) 60.4(3)
C341 H1n221 H1c321 . . 170(40) 170(40) 170(40)
C341 H1n221 H2c321 . . 130(30) 130(30) 130(30)
C341 H1n221 H2c341 . . 20(40) 20(40) 20(40)
C341 H1n221 H2c351 . . 120(40) 120(40) 120(40)
C341 H1n221 H1c421 . . 80(50) 80(50) 80(50)
C341 H1n221 H2c421 . . 110(40) 110(40) 110(40)
C341 H1n221 N6b1 . . 98.2(3) 97.5(3) 98.9(3)
C341 H1n221 O71/1b1 . . 72.6(3) 71.8(3) 73.4(3)
C341 H1n221 O71/3b1 . . 124.2(4) 123.6(4) 124.8(4)
C351 H1n221 C421 . . 110.5(4) 109.9(4) 111.2(4)
C351 H1n221 N521 . . 108.8(3) 108.2(3) 109.4(3)
C351 H1n221 H1n231 . . 77.6(4) 76.6(4) 78.4(4)
C351 H1n221 H1c321 . . 50(60) 50(50) 50(60)
C351 H1n221 H2c321 . . 40(50) 40(50) 50(50)
C351 H1n221 H2c341 . . 140(50) 140(50) 140(50)
C351 H1n221 H2c351 . . 20(50) 20(40) 20(50)
C351 H1n221 H1c421 . . 140(60) 140(60) 140(60)
C351 H1n221 H2c421 . . 100(50) 100(50) 100(50)
C351 H1n221 N6b1 . . 123.1(3) 122.6(3) 123.5(3)
C351 H1n221 O71/1b1 . . 142.0(4) 141.3(4) 142.8(4)
C351 H1n221 O71/3b1 . . 103.4(3) 102.6(3) 104.1(3)
C421 H1n221 N521 . . 22.59(16) 22.41(16) 22.77(16)
C421 H1n221 H1n231 . . 144.4(5) 143.1(5) 145.7(5)
C421 H1n221 H1c321 . . 90(60) 90(50) 90(60)
C421 H1n221 H2c321 . . 70(40) 70(40) 70(40)
C421 H1n221 H2c341 . . 90(50) 90(50) 90(50)
C421 H1n221 H2c351 . . 130(50) 130(50) 130(50)
C421 H1n221 H1c421 . . 30(50) 30(50) 30(50)
C421 H1n221 H2c421 . . 20(30) 20(30) 20(30)
C421 H1n221 N6b1 . . 106.8(4) 106.0(3) 107.5(4)
C421 H1n221 O71/1b1 . . 103.4(4) 103.0(4) 103.8(4)
C421 H1n221 O71/3b1 . . 102.4(4) 101.7(4) 103.2(4)
N521 H1n221 H1n231 . . 122.0(4) 120.9(4) 123.0(4)
N521 H1n221 H1c321 . . 100(50) 100(50) 100(50)
N521 H1n221 H2c321 . . 70(40) 70(40) 70(40)
N521 H1n221 H2c341 . . 80(40) 70(40) 80(50)
N521 H1n221 H2c351 . . 130(40) 130(40) 130(40)
N521 H1n221 H1c421 . . 40(40) 40(40) 40(40)
N521 H1n221 H2c421 . . 40(30) 40(30) 40(30)
N521 H1n221 N6b1 . . 121.5(3) 121.0(3) 121.9(3)
N521 H1n221 O71/1b1 . . 109.0(3) 108.9(3) 109.2(3)
N521 H1n221 O71/3b1 . . 123.5(3) 123.0(3) 124.1(3)
H1n231 H1n221 H1c321 . . 120(60) 120(60) 120(60)
H1n231 H1n221 H2c321 . . 120(50) 120(50) 120(50)
H1n231 H1n221 H2c341 . . 70(50) 70(50) 70(50)
H1n231 H1n221 H2c351 . . 60(50) 60(50) 60(50)
H1n231 H1n221 H1c421 . . 140(50) 140(50) 140(50)
H1n231 H1n221 H2c421 . . 160(30) 160(30) 160(30)
H1n231 H1n221 N6b1 . . 95.5(4) 94.7(4) 96.4(4)
H1n231 H1n221 O71/1b1 . . 84.8(4) 83.4(4) 86.3(4)
H1n231 H1n221 O71/3b1 . . 109.4(5) 108.9(5) 109.8(5)
H1c321 H1n221 H2c321 . . 40(50) 40(50) 40(50)
H1c321 H1n221 H2c341 . . 170(80) 170(70) 170(80)
H1c321 H1n221 H2c351 . . 60(70) 60(70) 60(70)
H1c321 H1n221 H1c421 . . 100(80) 100(80) 100(80)
H1c321 H1n221 H2c421 . . 70(70) 70(70) 70(70)
H1c321 H1n221 N6b1 . . 90(40) 90(40) 90(40)
H1c321 H1n221 O71/1b1 . . 120(40) 120(40) 120(40)
H1c321 H1n221 O71/3b1 . . 70(40) 70(40) 70(40)
H2c321 H1n221 H2c341 . . 140(50) 140(50) 150(50)
H2c321 H1n221 H2c351 . . 70(70) 60(70) 70(70)
H2c321 H1n221 H1c421 . . 90(70) 90(70) 90(70)
H2c321 H1n221 H2c421 . . 50(70) 50(70) 50(70)
H2c321 H1n221 N6b1 . . 130(30) 130(30) 130(30)
H2c321 H1n221 O71/1b1 . . 150(30) 150(30) 150(40)
H2c321 H1n221 O71/3b1 . . 100(30) 100(30) 100(30)
H2c341 H1n221 H2c351 . . 130(70) 130(70) 130(70)
H2c341 H1n221 H1c421 . . 70(70) 70(70) 70(70)
H2c341 H1n221 H2c421 . . 110(70) 110(70) 110(70)
H2c341 H1n221 N6b1 . . 80(40) 80(40) 80(40)
H2c341 H1n221 O71/1b1 . . 60(40) 60(40) 60(40)
H2c341 H1n221 O71/3b1 . . 110(40) 110(40) 110(40)
H2c351 H1n221 H1c421 . . 160(70) 150(70) 160(70)
H2c351 H1n221 H2c421 . . 120(70) 120(70) 120(70)
H2c351 H1n221 N6b1 . . 110(30) 110(30) 110(30)
H2c351 H1n221 O71/1b1 . . 120(40) 120(40) 120(40)
H2c351 H1n221 O71/3b1 . . 90(30) 90(30) 90(30)
H1c421 H1n221 H2c421 . . 40(70) 40(70) 40(70)
H1c421 H1n221 N6b1 . . 80(40) 80(40) 80(40)
H1c421 H1n221 O71/1b1 . . 80(50) 80(50) 80(50)
H1c421 H1n221 O71/3b1 . . 80(30) 80(30) 90(40)
H2c421 H1n221 N6b1 . . 100(40) 100(40) 100(40)
H2c421 H1n221 O71/1b1 . . 110(50) 110(50) 110(50)
H2c421 H1n221 O71/3b1 . . 90(30) 90(30) 90(30)
N6b1 H1n221 O71/1b1 . . 25.76(15) 25.67(15) 25.84(15)
N6b1 H1n221 O71/3b1 . . 26.09(14) 26.01(14) 26.17(14)
O71/1b1 H1n221 O71/3b1 . . 51.6(2) 51.5(2) 51.8(2)
Co11 H1n231 N221 . . 47.49(17) 47.30(16) 47.68(17)
Co11 H1n231 N231 . . 52.4(5) 52.1(5) 52.8(5)
Co11 H1n231 N251 . . 41.00(14) 40.90(14) 41.10(14)
Co11 H1n231 C331 . . 80.0(4) 79.8(4) 80.2(4)
Co11 H1n231 C341 . . 67.3(3) 66.9(3) 67.7(3)
Co11 H1n231 C351 . . 62.18(19) 62.04(19) 62.32(19)
Co11 H1n231 C431 . . 84.7(4) 84.4(4) 85.0(3)
Co11 H1n231 H1n221 . . 64.9(3) 64.5(3) 65.3(3)
Co11 H1n231 H1c331 . . 110(40) 110(40) 110(40)
Co11 H1n231 H2c331 . . 70(40) 70(40) 70(40)
Co11 H1n231 H2c341 . . 80(40) 80(40) 80(40)
Co11 H1n231 H2c351 . . 80(40) 80(40) 80(40)
Co11 H1n231 H1c431 . . 100(50) 100(50) 100(50)
Co11 H1n231 H2c431 . . 100(40) 100(40) 100(40)
Co11 H1n231 N6a1 . . 157.7(4) 157.3(4) 158.0(4)
Co11 H1n231 O71a1 . . 173.1(4) 171.8(4) 174.4(4)
Co11 H1n231 O71/3a1 . . 133.8(4) 133.1(4) 134.4(4)
Co11 H1n231 O71/1b1 . . 108.1(3) 107.5(3) 108.7(3)
N221 H1n231 N231 . . 99.5(6) 99.3(6) 99.7(6)
N221 H1n231 N251 . . 57.84(19) 57.29(19) 58.41(19)
N221 H1n231 C331 . . 109.4(4) 108.6(4) 110.1(4)
N221 H1n231 C341 . . 78.0(3) 77.3(3) 78.8(3)
N221 H1n231 C351 . . 51.32(19) 50.89(18) 51.76(19)
N221 H1n231 C431 . . 125.2(4) 124.8(4) 125.5(4)
N221 H1n231 H1n221 . . 18.2(3) 18.0(3) 18.5(3)
N221 H1n231 H1c331 . . 130(60) 130(60) 130(60)
N221 H1n231 H2c331 . . 110(40) 110(40) 110(40)
N221 H1n231 H2c341 . . 70(50) 70(50) 70(50)
N221 H1n231 H2c351 . . 60(50) 60(50) 60(50)
N221 H1n231 H1c431 . . 130(60) 130(60) 130(60)
N221 H1n231 H2c431 . . 140(40) 140(40) 140(40)
N221 H1n231 N6a1 . . 113.7(3) 113.5(3) 113.9(3)
N221 H1n231 O71a1 . . 130.5(4) 129.9(4) 131.0(4)
N221 H1n231 O71/3a1 . . 99.0(4) 98.3(4) 99.7(4)
N221 H1n231 O71/1b1 . . 69.5(2) 68.8(2) 70.1(2)
N231 H1n231 N251 . . 69.2(5) 68.9(5) 69.6(5)
N231 H1n231 C331 . . 47.1(5) 46.9(5) 47.4(5)
N231 H1n231 C341 . . 66.0(6) 65.7(6) 66.4(6)
N231 H1n231 C351 . . 98.1(6) 97.7(6) 98.5(6)
N231 H1n231 C431 . . 47.7(5) 47.3(5) 48.0(5)
N231 H1n231 H1n221 . . 115.6(8) 115.0(8) 116.1(8)
N231 H1n231 H1c331 . . 70(40) 70(40) 70(40)
N231 H1n231 H2c331 . . 30(40) 30(40) 30(40)
N231 H1n231 H2c341 . . 90(30) 90(30) 90(30)
N231 H1n231 H2c351 . . 110(40) 110(40) 110(40)
N231 H1n231 H1c431 . . 70(30) 70(30) 70(30)
N231 H1n231 H2c431 . . 50(30) 50(30) 50(30)
N231 H1n231 N6a1 . . 146.1(7) 145.3(7) 146.8(7)
N231 H1n231 O71a1 . . 127.9(7) 127.6(7) 128.1(7)
N231 H1n231 O71/3a1 . . 145.6(7) 144.9(7) 146.4(7)
N231 H1n231 O71/1b1 . . 135.5(7) 134.6(7) 136.5(7)
N251 H1n231 C331 . . 113.2(4) 113.1(4) 113.2(4)
N251 H1n231 C341 . . 108.3(3) 108.0(3) 108.6(3)
N251 H1n231 C351 . . 28.96(12) 28.78(12) 29.13(12)
N251 H1n231 C431 . . 68.6(3) 68.4(3) 68.7(3)
N251 H1n231 H1n221 . . 73.9(4) 72.9(3) 74.8(4)
N251 H1n231 H1c331 . . 140(40) 140(40) 140(40)
N251 H1n231 H2c331 . . 100(40) 100(40) 100(40)
N251 H1n231 H2c341 . . 120(40) 120(40) 120(50)
N251 H1n231 H2c351 . . 40(30) 40(30) 40(30)
N251 H1n231 H1c431 . . 70(60) 70(50) 70(60)
N251 H1n231 H2c431 . . 90(50) 90(50) 90(50)
N251 H1n231 N6a1 . . 122.6(3) 121.7(3) 123.6(3)
N251 H1n231 O71a1 . . 145.6(4) 144.4(4) 146.7(4)
N251 H1n231 O71/3a1 . . 97.2(3) 96.6(3) 97.8(3)
N251 H1n231 O71/1b1 . . 125.8(3) 125.5(3) 126.1(3)
C331 H1n231 C341 . . 34.7(2) 34.5(2) 34.9(2)
C331 H1n231 C351 . . 140.9(5) 140.8(5) 141.1(5)
C331 H1n231 C431 . . 80.5(4) 80.3(4) 80.7(4)
C331 H1n231 H1n221 . . 113.1(5) 111.8(5) 114.4(5)
C331 H1n231 H1c331 . . 30(40) 30(40) 30(40)
C331 H1n231 H2c331 . . 10(40) 10(40) 10(40)
C331 H1n231 H2c341 . . 50(40) 50(40) 50(40)
C331 H1n231 H2c351 . . 160(30) 150(30) 160(30)
C331 H1n231 H1c431 . . 100(40) 100(40) 100(40)
C331 H1n231 H2c431 . . 70(40) 70(40) 70(40)
C331 H1n231 N6a1 . . 121.5(4) 121.0(4) 122.0(4)
C331 H1n231 O71a1 . . 95.8(3) 95.1(3) 96.5(3)
C331 H1n231 O71/3a1 . . 146.2(4) 145.6(4) 146.7(4)
C331 H1n231 O71/1b1 . . 94.5(3) 93.6(3) 95.3(3)
C341 H1n231 C351 . . 124.5(3) 124.2(3) 124.8(3)
C341 H1n231 C431 . . 110.7(4) 110.1(4) 111.3(4)
C341 H1n231 H1n221 . . 78.7(4) 77.5(4) 79.8(4)
C341 H1n231 H1c331 . . 50(50) 50(50) 50(50)
C341 H1n231 H2c331 . . 50(50) 50(50) 50(50)
C341 H1n231 H2c341 . . 20(30) 20(30) 20(30)
C341 H1n231 H2c351 . . 140(50) 140(50) 140(50)
C341 H1n231 H1c431 . . 140(40) 140(40) 140(40)
C341 H1n231 H2c431 . . 100(40) 100(40) 100(40)
C341 H1n231 N6a1 . . 126.1(3) 125.2(3) 126.9(3)
C341 H1n231 O71a1 . . 106.1(3) 105.2(3) 107.0(3)
C341 H1n231 O71/3a1 . . 146.7(4) 146.3(4) 147.2(4)
C341 H1n231 O71/1b1 . . 69.5(2) 68.9(2) 70.2(2)
C351 H1n231 C431 . . 86.5(3) 86.0(3) 87.0(3)
C351 H1n231 H1n221 . . 60.5(3) 59.6(3) 61.3(3)
C351 H1n231 H1c331 . . 170(40) 170(40) 170(40)
C351 H1n231 H2c331 . . 130(40) 130(40) 130(40)
C351 H1n231 H2c341 . . 120(50) 120(50) 120(50)
C351 H1n231 H2c351 . . 20(40) 20(40) 20(40)
C351 H1n231 H1c431 . . 80(60) 80(60) 80(60)
C351 H1n231 H2c431 . . 110(50) 110(50) 110(50)
C351 H1n231 N6a1 . . 97.3(3) 96.7(3) 97.9(3)
C351 H1n231 O71a1 . . 122.8(4) 122.0(4) 123.6(4)
C351 H1n231 O71/3a1 . . 71.9(3) 71.5(3) 72.4(3)
C351 H1n231 O71/1b1 . . 105.6(3) 105.3(3) 105.9(3)
C431 H1n231 H1n221 . . 142.3(5) 141.6(5) 143.1(5)
C431 H1n231 H1c331 . . 90(60) 90(60) 90(60)
C431 H1n231 H2c331 . . 70(50) 70(50) 70(50)
C431 H1n231 H2c341 . . 130(30) 130(30) 130(30)
C431 H1n231 H2c351 . . 80(50) 80(50) 90(50)
C431 H1n231 H1c431 . . 30(30) 30(30) 30(30)
C431 H1n231 H2c431 . . 20(50) 20(50) 20(50)
C431 H1n231 N6a1 . . 103.6(4) 102.2(3) 105.1(4)
C431 H1n231 O71a1 . . 100.1(4) 99.0(4) 101.2(4)
C431 H1n231 O71/3a1 . . 98.2(4) 97.2(4) 99.3(4)
C431 H1n231 O71/1b1 . . 165.3(4) 165.0(4) 165.6(4)
H1n221 H1n231 H1c331 . . 120(60) 120(60) 120(60)
H1n221 H1n231 H2c331 . . 120(50) 120(50) 120(50)
H1n221 H1n231 H2c341 . . 60(50) 60(50) 70(50)
H1n221 H1n231 H2c351 . . 70(50) 70(50) 70(50)
H1n221 H1n231 H1c431 . . 140(50) 140(50) 140(50)
H1n221 H1n231 H2c431 . . 160(40) 160(40) 160(40)
H1n221 H1n231 N6a1 . . 98.3(4) 98.1(4) 98.6(4)
H1n221 H1n231 O71a1 . . 112.5(5) 111.9(5) 113.1(5)
H1n221 H1n231 O71/3a1 . . 88.6(5) 87.7(5) 89.5(5)
H1n221 H1n231 O71/1b1 . . 52.2(3) 51.4(3) 53.0(3)
H1c331 H1n231 H2c331 . . 40(60) 40(60) 40(60)
H1c331 H1n231 H2c341 . . 60(80) 60(80) 60(80)
H1c331 H1n231 H2c351 . . 170(80) 170(80) 170(80)
H1c331 H1n231 H1c431 . . 100(80) 100(80) 100(80)
H1c331 H1n231 H2c431 . . 70(70) 70(70) 70(70)
H1c331 H1n231 N6a1 . . 90(40) 90(40) 100(40)
H1c331 H1n231 O71a1 . . 70(40) 70(40) 70(40)
H1c331 H1n231 O71/3a1 . . 120(40) 120(40) 120(40)
H1c331 H1n231 O71/1b1 . . 80(50) 80(50) 80(50)
H2c331 H1n231 H2c341 . . 70(60) 70(60) 70(60)
H2c331 H1n231 H2c351 . . 140(60) 140(60) 140(60)
H2c331 H1n231 H1c431 . . 90(60) 90(60) 90(60)
H2c331 H1n231 H2c431 . . 50(60) 50(60) 60(60)
H2c331 H1n231 N6a1 . . 130(40) 130(40) 130(40)
H2c331 H1n231 O71a1 . . 100(40) 100(40) 100(40)
H2c331 H1n231 O71/3a1 . . 150(40) 150(40) 150(40)
H2c331 H1n231 O71/1b1 . . 110(50) 110(50) 110(50)
H2c341 H1n231 H2c351 . . 130(70) 130(70) 130(70)
H2c341 H1n231 H1c431 . . 160(60) 160(60) 160(60)
H2c341 H1n231 H2c431 . . 120(60) 120(60) 120(60)
H2c341 H1n231 N6a1 . . 110(30) 110(30) 110(30)
H2c341 H1n231 O71a1 . . 100(40) 90(40) 100(40)
H2c341 H1n231 O71/3a1 . . 130(30) 130(30) 130(30)
H2c341 H1n231 O71/1b1 . . 50(30) 50(30) 50(30)
H2c351 H1n231 H1c431 . . 70(70) 70(70) 70(70)
H2c351 H1n231 H2c431 . . 100(70) 100(70) 100(70)
H2c351 H1n231 N6a1 . . 80(40) 80(40) 80(40)
H2c351 H1n231 O71a1 . . 110(40) 110(40) 110(40)
H2c351 H1n231 O71/3a1 . . 60(40) 60(40) 60(40)
H2c351 H1n231 O71/1b1 . . 100(50) 100(40) 100(50)
H1c431 H1n231 H2c431 . . 40(60) 40(60) 40(60)
H1c431 H1n231 N6a1 . . 80(40) 80(40) 80(40)
H1c431 H1n231 O71a1 . . 80(50) 80(50) 80(50)
H1c431 H1n231 O71/3a1 . . 70(30) 70(30) 70(30)
H1c431 H1n231 O71/1b1 . . 150(40) 150(40) 150(40)
H2c431 H1n231 N6a1 . . 100(30) 100(30) 100(30)
H2c431 H1n231 O71a1 . . 90(40) 90(40) 90(40)
H2c431 H1n231 O71/3a1 . . 100(30) 100(30) 100(30)
H2c431 H1n231 O71/1b1 . . 150(50) 150(50) 150(50)
N6a1 H1n231 O71a1 . . 25.74(16) 25.56(16) 25.93(16)
N6a1 H1n231 O71/3a1 . . 25.61(17) 25.33(16) 25.89(17)
N6a1 H1n231 O71/1b1 . . 67.2(2) 66.6(2) 67.8(2)
O71a1 H1n231 O71/3a1 . . 50.9(2) 50.5(2) 51.3(2)
O71a1 H1n231 O71/1b1 . . 66.6(3) 66.2(3) 67.0(3)
O71/3a1 H1n231 O71/1b1 . . 78.3(3) 78.2(3) 78.5(3)
Co11 H1n241 N211 . . 47.47(17) 47.27(16) 47.67(17)
Co11 H1n241 N241 . . 52.2(5) 52.0(5) 52.5(5)
Co11 H1n241 N261 . . 40.82(14) 40.74(14) 40.91(14)
Co11 H1n241 C331 . . 66.6(3) 66.3(3) 66.9(3)
Co11 H1n241 C341 . . 78.6(4) 78.4(4) 78.8(4)
Co11 H1n241 C361 . . 60.48(19) 60.30(19) 60.66(19)
Co11 H1n241 C441 . . 84.9(3) 84.5(3) 85.3(3)
Co11 H1n241 H1n211 . . 65.0(3) 64.5(3) 65.5(3)
Co11 H1n241 H2c331 . . 80(40) 80(40) 80(40)
Co11 H1n241 H1c341 . . 100(40) 100(40) 100(40)
Co11 H1n241 H2c341 . . 70(40) 70(40) 70(40)
Co11 H1n241 H2c361 . . 80(40) 80(40) 80(40)
Co11 H1n241 H1c441 . . 100(50) 100(50) 100(50)
Co11 H1n241 H2c441 . . 100(40) 90(40) 100(40)
Co11 H1n241 N6b1 . 1_4555 153.9(4) 153.3(4) 154.5(4)
Co11 H1n241 O71b1 . 1_4555 171.8(4) 171.4(4) 172.1(4)
Co11 H1n241 O71/3b1 . 1_4555 130.2(4) 129.6(4) 130.8(4)
N211 H1n241 N241 . . 99.3(6) 99.2(6) 99.4(6)
N211 H1n241 N261 . . 57.89(19) 57.60(19) 58.17(19)
N211 H1n241 C331 . . 77.9(3) 77.6(3) 78.2(3)
N211 H1n241 C341 . . 108.0(4) 107.6(4) 108.5(4)
N211 H1n241 C361 . . 49.45(18) 49.30(18) 49.61(18)
N211 H1n241 C441 . . 125.8(4) 125.4(4) 126.3(4)
N211 H1n241 H1n211 . . 18.0(3) 17.6(3) 18.4(3)
N211 H1n241 H2c331 . . 70(50) 70(50) 70(50)
N211 H1n241 H1c341 . . 130(60) 130(60) 130(60)
N211 H1n241 H2c341 . . 110(40) 110(40) 110(40)
N211 H1n241 H2c361 . . 60(50) 60(50) 60(50)
N211 H1n241 H1c441 . . 130(60) 130(60) 130(60)
N211 H1n241 H2c441 . . 140(40) 140(40) 140(40)
N211 H1n241 N6b1 . 1_4555 109.1(3) 108.7(3) 109.6(3)
N211 H1n241 O71b1 . 1_4555 127.3(4) 126.6(4) 127.9(4)
N211 H1n241 O71/3b1 . 1_4555 94.3(3) 93.7(3) 94.9(3)
N241 H1n241 N261 . . 68.9(5) 68.6(5) 69.2(5)
N241 H1n241 C331 . . 65.1(6) 65.0(6) 65.2(6)
N241 H1n241 C341 . . 46.5(5) 46.3(5) 46.6(5)
N241 H1n241 C361 . . 97.4(6) 96.9(6) 98.0(6)
N241 H1n241 C441 . . 47.3(5) 47.2(5) 47.4(5)
N241 H1n241 H1n211 . . 115.9(7) 115.6(7) 116.1(7)
N241 H1n241 H2c331 . . 90(30) 90(30) 90(30)
N241 H1n241 H1c341 . . 70(40) 70(40) 70(40)
N241 H1n241 H2c341 . . 30(40) 30(40) 30(40)
N241 H1n241 H2c361 . . 110(30) 110(30) 110(30)
N241 H1n241 H1c441 . . 70(30) 70(30) 70(30)
N241 H1n241 H2c441 . . 50(30) 50(30) 50(30)
N241 H1n241 N6b1 . 1_4555 150.9(7) 150.4(7) 151.3(7)
N241 H1n241 O71b1 . 1_4555 131.2(7) 130.3(7) 132.2(7)
N241 H1n241 O71/3b1 . 1_4555 148.4(7) 147.5(7) 149.2(7)
N261 H1n241 C331 . . 107.4(3) 107.1(3) 107.6(3)
N261 H1n241 C341 . . 111.8(4) 111.5(4) 112.1(4)
N261 H1n241 C361 . . 28.53(12) 28.28(12) 28.78(12)
N261 H1n241 C441 . . 69.3(3) 69.0(3) 69.6(3)
N261 H1n241 H1n211 . . 73.0(3) 72.8(3) 73.1(3)
N261 H1n241 H2c331 . . 110(40) 110(40) 110(40)
N261 H1n241 H1c341 . . 140(40) 140(40) 140(40)
N261 H1n241 H2c341 . . 100(40) 100(40) 100(40)
N261 H1n241 H2c361 . . 40(30) 40(30) 40(30)
N261 H1n241 H1c441 . . 70(60) 70(60) 70(60)
N261 H1n241 H2c441 . . 90(50) 90(50) 90(50)
N261 H1n241 N6b1 . 1_4555 121.5(3) 120.8(3) 122.2(3)
N261 H1n241 O71b1 . 1_4555 145.2(4) 144.9(4) 145.4(4)
N261 H1n241 O71/3b1 . 1_4555 95.3(3) 94.6(3) 96.0(3)
C331 H1n241 C341 . . 33.5(2) 33.2(2) 33.7(2)
C331 H1n241 C361 . . 122.0(3) 121.8(3) 122.3(3)
C331 H1n241 C441 . . 109.2(4) 109.1(4) 109.3(4)
C331 H1n241 H1n211 . . 80.4(4) 80.1(4) 80.7(4)
C331 H1n241 H2c331 . . 20(30) 20(30) 20(30)
C331 H1n241 H1c341 . . 50(50) 50(50) 50(50)
C331 H1n241 H2c341 . . 40(50) 40(50) 40(50)
C331 H1n241 H2c361 . . 140(50) 140(50) 140(50)
C331 H1n241 H1c441 . . 130(40) 130(40) 130(40)
C331 H1n241 H2c441 . . 100(40) 100(40) 100(40)
C331 H1n241 N6b1 . 1_4555 126.3(3) 125.5(3) 127.2(3)
C331 H1n241 O71b1 . 1_4555 107.2(3) 106.7(3) 107.7(3)
C331 H1n241 O71/3b1 . 1_4555 146.2(4) 145.3(4) 147.1(4)
C341 H1n241 C361 . . 138.3(4) 137.8(4) 138.7(4)
C341 H1n241 C441 . . 79.8(4) 79.7(4) 79.9(4)
C341 H1n241 H1n211 . . 113.5(5) 112.9(5) 114.1(5)
C341 H1n241 H2c331 . . 50(40) 50(40) 50(40)
C341 H1n241 H1c341 . . 30(40) 30(40) 30(40)
C341 H1n241 H2c341 . . 10(40) 10(40) 10(40)
C341 H1n241 H2c361 . . 150(30) 150(30) 150(30)
C341 H1n241 H1c441 . . 100(40) 100(40) 100(40)
C341 H1n241 H2c441 . . 70(40) 70(40) 70(40)
C341 H1n241 N6b1 . 1_4555 125.4(4) 124.6(4) 126.3(4)
C341 H1n241 O71b1 . 1_4555 99.2(4) 98.5(4) 100.0(4)
C341 H1n241 O71/3b1 . 1_4555 151.2(5) 150.4(5) 151.9(5)
C361 H1n241 C441 . . 88.5(3) 87.9(3) 89.1(3)
C361 H1n241 H1n211 . . 57.5(3) 57.3(3) 57.8(3)
C361 H1n241 H2c331 . . 120(50) 120(50) 120(50)
C361 H1n241 H1c341 . . 160(40) 160(40) 160(40)
C361 H1n241 H2c341 . . 130(40) 130(40) 130(40)
C361 H1n241 H2c361 . . 20(40) 20(40) 20(40)
C361 H1n241 H1c441 . . 80(60) 80(60) 80(60)
C361 H1n241 H2c441 . . 110(50) 110(50) 110(50)
C361 H1n241 N6b1 . 1_4555 96.3(3) 95.8(3) 96.8(3)
C361 H1n241 O71b1 . 1_4555 122.4(4) 122.0(4) 122.8(4)
C361 H1n241 O71/3b1 . 1_4555 70.4(3) 69.9(2) 70.9(3)
C441 H1n241 H1n211 . . 142.3(5) 142.1(5) 142.4(5)
C441 H1n241 H2c331 . . 130(30) 130(30) 130(30)
C441 H1n241 H1c341 . . 80(50) 80(50) 80(50)
C441 H1n241 H2c341 . . 70(50) 70(50) 70(50)
C441 H1n241 H2c361 . . 90(50) 90(50) 90(50)
C441 H1n241 H1c441 . . 30(30) 30(30) 30(30)
C441 H1n241 H2c441 . . 20(50) 20(50) 20(50)
C441 H1n241 N6b1 . 1_4555 107.7(4) 107.1(4) 108.3(4)
C441 H1n241 O71b1 . 1_4555 102.5(4) 101.7(4) 103.3(4)
C441 H1n241 O71/3b1 . 1_4555 102.0(4) 101.2(4) 102.9(4)
H1n211 H1n241 H2c331 . . 70(40) 70(40) 70(40)
H1n211 H1n241 H1c341 . . 120(60) 120(60) 120(60)
H1n211 H1n241 H2c341 . . 120(50) 120(50) 120(50)
H1n211 H1n241 H2c361 . . 60(50) 60(50) 70(50)
H1n211 H1n241 H1c441 . . 140(50) 140(50) 140(50)
H1n211 H1n241 H2c441 . . 160(40) 160(40) 160(40)
H1n211 H1n241 N6b1 . 1_4555 93.2(4) 92.4(4) 93.9(4)
H1n211 H1n241 O71b1 . 1_4555 109.3(5) 108.4(5) 110.3(5)
H1n211 H1n241 O71/3b1 . 1_4555 82.9(4) 82.1(4) 83.7(4)
H2c331 H1n241 H1c341 . . 60(70) 60(70) 60(70)
H2c331 H1n241 H2c341 . . 60(60) 60(60) 60(60)
H2c331 H1n241 H2c361 . . 130(70) 130(70) 130(70)
H2c331 H1n241 H1c441 . . 150(60) 150(60) 150(60)
H2c331 H1n241 H2c441 . . 120(60) 120(60) 120(60)
H2c331 H1n241 N6b1 . 1_4555 110(30) 110(30) 110(30)
H2c331 H1n241 O71b1 . 1_4555 100(40) 100(40) 100(40)
H2c331 H1n241 O71/3b1 . 1_4555 130(30) 120(30) 130(30)
H1c341 H1n241 H2c341 . . 40(60) 40(60) 40(60)
H1c341 H1n241 H2c361 . . 170(80) 170(80) 170(80)
H1c341 H1n241 H1c441 . . 100(80) 100(80) 100(80)
H1c341 H1n241 H2c441 . . 70(70) 70(70) 70(70)
H1c341 H1n241 N6b1 . 1_4555 100(40) 100(40) 100(40)
H1c341 H1n241 O71b1 . 1_4555 70(40) 70(40) 70(40)
H1c341 H1n241 O71/3b1 . 1_4555 130(40) 120(40) 130(40)
H2c341 H1n241 H2c361 . . 140(50) 140(50) 140(50)
H2c341 H1n241 H1c441 . . 90(60) 90(60) 90(60)
H2c341 H1n241 H2c441 . . 50(60) 50(60) 50(60)
H2c341 H1n241 N6b1 . 1_4555 130(40) 130(40) 130(40)
H2c341 H1n241 O71b1 . 1_4555 110(40) 110(40) 110(40)
H2c341 H1n241 O71/3b1 . 1_4555 150(40) 150(40) 150(40)
H2c361 H1n241 H1c441 . . 70(70) 70(70) 70(70)
H2c361 H1n241 H2c441 . . 110(70) 110(70) 110(70)
H2c361 H1n241 N6b1 . 1_4555 80(30) 80(30) 80(30)
H2c361 H1n241 O71b1 . 1_4555 110(40) 110(30) 110(40)
H2c361 H1n241 O71/3b1 . 1_4555 50(30) 50(30) 50(30)
H1c441 H1n241 H2c441 . . 40(60) 40(60) 40(60)
H1c441 H1n241 N6b1 . 1_4555 80(40) 80(40) 80(40)
H1c441 H1n241 O71b1 . 1_4555 80(50) 80(50) 90(50)
H1c441 H1n241 O71/3b1 . 1_4555 70(30) 70(30) 80(30)
H2c441 H1n241 N6b1 . 1_4555 100(40) 100(40) 100(40)
H2c441 H1n241 O71b1 . 1_4555 90(40) 90(40) 90(40)
H2c441 H1n241 O71/3b1 . 1_4555 110(30) 110(30) 110(30)
N6b1 H1n241 O71b1 1_4555 1_4555 26.40(15) 26.33(15) 26.45(15)
N6b1 H1n241 O71/3b1 1_4555 1_4555 26.26(16) 26.16(15) 26.36(16)
O71b1 H1n241 O71/3b1 1_4555 1_4555 52.1(2) 51.9(2) 52.3(2)
N6a H1n251 O71a 1_5655 1_5655 25.59(16) 25.42(16) 25.76(17)
N6a H1n251 O71/1a 1_5655 1_5655 25.64(16) 25.45(16) 25.82(16)
N6a H1n251 O71b 1_5655 1_5655 68.6(2) 68.1(2) 69.1(2)
N6a H1n251 Co11 1_5655 . 155.2(4) 154.7(4) 155.7(4)
N6a H1n251 N251 1_5655 . 145.1(7) 144.6(7) 145.6(7)
N6a H1n251 N261 1_5655 . 112.8(3) 111.9(3) 113.7(3)
N6a H1n251 C321 1_5655 . 128.3(4) 127.1(4) 129.5(4)
N6a H1n251 C351 1_5655 . 124.3(4) 123.7(4) 124.9(4)
N6a H1n251 C451 1_5655 . 101.2(3) 100.5(3) 101.8(3)
N6a H1n251 H1n261 1_5655 . 97.1(4) 95.8(4) 98.4(4)
N6a H1n251 H2c311 1_5655 . 80(50) 80(50) 80(50)
N6a H1n251 H2c321 1_5655 . 110(50) 110(50) 110(50)
N6a H1n251 H1c351 1_5655 . 100(50) 100(50) 100(50)
N6a H1n251 H2c351 1_5655 . 130(40) 130(40) 130(40)
N6a H1n251 H1c451 1_5655 . 80(60) 80(60) 80(60)
N6a H1n251 H2c451 1_5655 . 100(50) 100(50) 100(50)
O71a H1n251 O71/1a 1_5655 1_5655 50.5(2) 50.1(2) 50.9(2)
O71a H1n251 O71b 1_5655 1_5655 80.3(3) 79.3(3) 81.3(3)
O71a H1n251 Co11 1_5655 . 130.8(4) 130.4(4) 131.3(4)
O71a H1n251 N251 1_5655 . 141.7(7) 140.3(7) 143.0(7)
O71a H1n251 N261 1_5655 . 98.0(3) 96.8(3) 99.1(3)
O71a H1n251 C321 1_5655 . 149.6(4) 148.2(4) 151.0(4)
O71a H1n251 C351 1_5655 . 148.1(5) 147.7(5) 148.7(5)
O71a H1n251 C451 1_5655 . 94.6(4) 93.2(4) 95.9(4)
O71a H1n251 H1n261 1_5655 . 87.2(4) 85.7(4) 88.8(4)
O71a H1n251 H2c311 1_5655 . 50(50) 50(50) 50(50)
O71a H1n251 H2c321 1_5655 . 130(50) 130(50) 130(50)
O71a H1n251 H1c351 1_5655 . 120(50) 120(60) 120(50)
O71a H1n251 H2c351 1_5655 . 150(50) 150(50) 150(50)
O71a H1n251 H1c451 1_5655 . 70(50) 70(50) 70(50)
O71a H1n251 H2c451 1_5655 . 100(40) 100(40) 100(40)
O71/1a H1n251 O71b 1_5655 1_5655 68.6(3) 67.9(3) 69.4(3)
O71/1a H1n251 Co11 1_5655 . 177.1(4) 176.2(4) 178.0(4)
O71/1a H1n251 N251 1_5655 . 128.3(7) 127.5(7) 129.1(7)
O71/1a H1n251 N261 1_5655 . 131.0(4) 129.9(4) 132.2(4)
O71/1a H1n251 C321 1_5655 . 108.6(3) 107.6(3) 109.6(3)
O71/1a H1n251 C351 1_5655 . 98.7(4) 97.9(4) 99.4(4)
O71/1a H1n251 C451 1_5655 . 97.7(4) 96.6(4) 98.8(4)
O71/1a H1n251 H1n261 1_5655 . 112.9(5) 111.6(5) 114.2(5)
O71/1a H1n251 H2c311 1_5655 . 100(50) 100(50) 100(50)
O71/1a H1n251 H2c321 1_5655 . 100(50) 100(50) 100(50)
O71/1a H1n251 H1c351 1_5655 . 70(50) 70(50) 70(50)
O71/1a H1n251 H2c351 1_5655 . 110(40) 110(40) 110(40)
O71/1a H1n251 H1c451 1_5655 . 80(60) 80(60) 80(60)
O71/1a H1n251 H2c451 1_5655 . 80(50) 80(50) 90(50)
O71b H1n251 Co11 1_5655 . 108.8(3) 108.1(3) 109.6(3)
O71b H1n251 N251 1_5655 . 137.9(7) 137.3(7) 138.4(7)
O71b H1n251 N261 1_5655 . 69.7(2) 69.2(2) 70.3(2)
O71b H1n251 C321 1_5655 . 70.6(2) 69.6(2) 71.5(2)
O71b H1n251 C351 1_5655 . 96.8(3) 96.4(3) 97.1(3)
O71b H1n251 C451 1_5655 . 165.6(4) 165.2(4) 166.1(4)
O71b H1n251 H1n261 1_5655 . 52.8(3) 52.2(3) 53.4(3)
O71b H1n251 H2c311 1_5655 . 100(50) 100(50) 100(50)
O71b H1n251 H2c321 1_5655 . 50(50) 50(50) 50(50)
O71b H1n251 H1c351 1_5655 . 90(60) 90(60) 90(60)
O71b H1n251 H2c351 1_5655 . 110(40) 110(40) 110(40)
O71b H1n251 H1c451 1_5655 . 150(60) 140(60) 150(60)
O71b H1n251 H2c451 1_5655 . 150(40) 150(40) 150(40)
Co11 H1n251 N251 . . 52.7(5) 52.1(5) 53.3(5)
Co11 H1n251 N261 . . 47.56(18) 47.51(18) 47.62(18)
Co11 H1n251 C321 . . 69.1(3) 68.5(3) 69.8(3)
Co11 H1n251 C351 . . 80.3(4) 79.5(4) 81.2(4)
Co11 H1n251 C451 . . 84.7(4) 84.3(4) 85.1(4)
Co11 H1n251 H1n261 . . 65.5(4) 65.2(4) 65.8(4)
Co11 H1n251 H2c311 . . 80(50) 80(50) 80(50)
Co11 H1n251 H2c321 . . 80(50) 80(50) 80(50)
Co11 H1n251 H1c351 . . 110(50) 110(50) 110(50)
Co11 H1n251 H2c351 . . 70(40) 70(40) 70(40)
Co11 H1n251 H1c451 . . 100(60) 100(60) 100(50)
Co11 H1n251 H2c451 . . 100(50) 100(50) 100(50)
N251 H1n251 N261 . . 100.0(7) 99.3(7) 100.7(7)
N251 H1n251 C321 . . 67.4(5) 67.0(5) 67.8(5)
N251 H1n251 C351 . . 47.2(5) 47.0(5) 47.4(5)
N251 H1n251 C451 . . 47.6(5) 47.3(5) 47.8(5)
N251 H1n251 H1n261 . . 117.1(8) 116.2(8) 118.0(8)
N251 H1n251 H2c311 . . 110(50) 110(50) 110(50)
N251 H1n251 H2c321 . . 90(50) 90(50) 90(50)
N251 H1n251 H1c351 . . 70(50) 70(50) 70(50)
N251 H1n251 H2c351 . . 30(40) 30(40) 30(40)
N251 H1n251 H1c451 . . 70(50) 70(50) 70(50)
N251 H1n251 H2c451 . . 50(50) 50(50) 50(50)
N261 H1n251 C321 . . 80.1(3) 79.6(3) 80.6(3)
N261 H1n251 C351 . . 110.8(4) 109.9(4) 111.7(4)
N261 H1n251 C451 . . 124.5(4) 124.3(4) 124.6(4)
N261 H1n251 H1n261 . . 18.4(3) 18.2(3) 18.7(3)
N261 H1n251 H2c311 . . 60(50) 60(50) 60(50)
N261 H1n251 H2c321 . . 70(40) 70(40) 70(40)
N261 H1n251 H1c351 . . 130(60) 130(60) 130(60)
N261 H1n251 H2c351 . . 110(50) 110(40) 110(50)
N261 H1n251 H1c451 . . 130(40) 120(40) 130(40)
N261 H1n251 H2c451 . . 140(40) 140(40) 140(40)
C321 H1n251 C351 . . 34.9(2) 34.4(2) 35.3(2)
C321 H1n251 C451 . . 111.6(4) 110.9(4) 112.3(4)
C321 H1n251 H1n261 . . 82.0(4) 81.6(4) 82.5(4)
C321 H1n251 H2c311 . . 140(50) 140(50) 140(50)
C321 H1n251 H2c321 . . 20(50) 20(50) 20(50)
C321 H1n251 H1c351 . . 50(60) 50(60) 50(60)
C321 H1n251 H2c351 . . 50(50) 40(50) 50(50)
C321 H1n251 H1c451 . . 140(40) 140(40) 140(40)
C321 H1n251 H2c451 . . 100(40) 100(40) 100(40)
C351 H1n251 C451 . . 80.5(4) 80.2(4) 80.7(4)
C351 H1n251 H1n261 . . 116.4(5) 115.5(5) 117.2(5)
C351 H1n251 H2c311 . . 150(50) 150(50) 150(50)
C351 H1n251 H2c321 . . 50(40) 50(40) 50(40)
C351 H1n251 H1c351 . . 30(50) 30(50) 30(50)
C351 H1n251 H2c351 . . 10(40) 10(40) 10(40)
C351 H1n251 H1c451 . . 100(40) 100(40) 100(40)
C351 H1n251 H2c451 . . 70(30) 70(40) 70(30)
C451 H1n251 H1n261 . . 140.8(5) 140.5(5) 141.1(5)
C451 H1n251 H2c311 . . 80(50) 80(50) 80(50)
C451 H1n251 H2c321 . . 130(40) 130(40) 130(40)
C451 H1n251 H1c351 . . 80(60) 80(60) 80(60)
C451 H1n251 H2c351 . . 70(50) 70(50) 70(50)
C451 H1n251 H1c451 . . 30(50) 30(50) 30(50)
C451 H1n251 H2c451 . . 20(30) 20(30) 20(30)
H1n261 H1n251 H2c311 . . 70(50) 70(50) 70(50)
H1n261 H1n251 H2c321 . . 70(40) 70(40) 70(40)
H1n261 H1n251 H1c351 . . 130(60) 130(60) 130(60)
H1n261 H1n251 H2c351 . . 120(50) 120(50) 120(50)
H1n261 H1n251 H1c451 . . 130(40) 130(40) 130(40)
H1n261 H1n251 H2c451 . . 160(40) 160(40) 160(40)
H2c311 H1n251 H2c321 . . 140(60) 130(60) 140(60)
H2c311 H1n251 H1c351 . . 170(80) 170(80) 170(80)
H2c311 H1n251 H2c351 . . 140(60) 140(60) 140(60)
H2c311 H1n251 H1c451 . . 70(60) 70(60) 70(60)
H2c311 H1n251 H2c451 . . 100(60) 100(60) 100(60)
H2c321 H1n251 H1c351 . . 60(70) 60(70) 60(70)
H2c321 H1n251 H2c351 . . 70(60) 70(60) 70(60)
H2c321 H1n251 H1c451 . . 160(50) 160(50) 160(50)
H2c321 H1n251 H2c451 . . 120(50) 120(50) 120(50)
H1c351 H1n251 H2c351 . . 40(70) 40(70) 40(70)
H1c351 H1n251 H1c451 . . 100(70) 100(70) 100(70)
H1c351 H1n251 H2c451 . . 70(70) 60(70) 70(70)
H2c351 H1n251 H1c451 . . 90(60) 90(60) 90(60)
H2c351 H1n251 H2c451 . . 60(60) 60(60) 60(60)
H1c451 H1n251 H2c451 . . 40(50) 40(50) 40(50)
N6b H1n261 O71b 1_5655 1_5655 25.43(14) 25.36(14) 25.52(15)
N6b H1n261 O71/1b 1_5655 1_5655 25.61(14) 25.47(14) 25.74(14)
N6b H1n261 Co11 1_5655 . 155.3(3) 154.8(3) 155.7(3)
N6b H1n261 N221 1_5655 . 122.3(3) 121.5(3) 123.1(3)
N6b H1n261 N251 1_5655 . 110.8(3) 109.7(3) 111.8(3)
N6b H1n261 N261 1_5655 . 149.9(7) 148.9(7) 150.9(7)
N6b H1n261 C311 1_5655 . 124.7(3) 123.4(3) 126.1(3)
N6b H1n261 C361 1_5655 . 123.9(4) 123.6(4) 124.2(4)
N6b H1n261 C461 1_5655 . 107.3(3) 106.0(3) 108.6(3)
N6b H1n261 H1n251 1_5655 . 94.8(4) 93.3(4) 96.2(4)
N6b H1n261 H2c311 1_5655 . 110(50) 110(50) 110(50)
N6b H1n261 H2c321 1_5655 . 80(50) 80(50) 80(50)
N6b H1n261 H1c361 1_5655 . 100(50) 100(50) 100(50)
N6b H1n261 H2c361 1_5655 . 130(40) 130(40) 130(40)
N6b H1n261 H1c461 1_5655 . 80(60) 80(60) 80(60)
N6b H1n261 H2c461 1_5655 . 100(50) 100(50) 100(50)
O71b H1n261 O71/1b 1_5655 1_5655 50.7(2) 50.4(2) 51.0(2)
O71b H1n261 Co11 1_5655 . 133.0(4) 132.5(4) 133.5(4)
O71b H1n261 N221 1_5655 . 96.9(3) 96.1(3) 97.7(3)
O71b H1n261 N251 1_5655 . 97.8(3) 96.5(3) 99.0(3)
O71b H1n261 N261 1_5655 . 147.4(7) 145.6(7) 149.2(7)
O71b H1n261 C311 1_5655 . 145.7(4) 143.9(4) 147.4(4)
O71b H1n261 C361 1_5655 . 148.3(5) 147.9(5) 148.7(5)
O71b H1n261 C461 1_5655 . 100.4(4) 98.6(4) 102.2(4)
O71b H1n261 H1n251 1_5655 . 86.1(4) 84.4(4) 87.8(4)
O71b H1n261 H2c311 1_5655 . 130(50) 120(50) 130(50)
O71b H1n261 H2c321 1_5655 . 60(50) 60(50) 60(50)
O71b H1n261 H1c361 1_5655 . 120(50) 120(50) 120(50)
O71b H1n261 H2c361 1_5655 . 150(40) 150(40) 150(40)
O71b H1n261 H1c461 1_5655 . 70(50) 70(50) 80(50)
O71b H1n261 H2c461 1_5655 . 110(40) 100(40) 110(40)
O71/1b H1n261 Co11 1_5655 . 168.9(4) 167.2(4) 170.7(4)
O71/1b H1n261 N221 1_5655 . 146.6(3) 145.6(3) 147.7(3)
O71/1b H1n261 N251 1_5655 . 125.7(4) 124.3(4) 127.0(4)
O71/1b H1n261 N261 1_5655 . 132.4(7) 131.6(7) 133.2(7)
O71/1b H1n261 C311 1_5655 . 104.3(3) 103.0(3) 105.6(3)
O71/1b H1n261 C361 1_5655 . 98.3(4) 97.9(4) 98.7(4)
O71/1b H1n261 C461 1_5655 . 105.2(4) 103.9(4) 106.6(4)
O71/1b H1n261 H1n251 1_5655 . 107.9(5) 106.3(5) 109.5(5)
O71/1b H1n261 H2c311 1_5655 . 90(50) 90(50) 100(50)
O71/1b H1n261 H2c321 1_5655 . 110(50) 110(50) 110(50)
O71/1b H1n261 H1c361 1_5655 . 70(50) 70(50) 70(50)
O71/1b H1n261 H2c361 1_5655 . 110(40) 110(40) 110(40)
O71/1b H1n261 H1c461 1_5655 . 90(60) 90(60) 90(50)
O71/1b H1n261 H2c461 1_5655 . 90(50) 90(50) 90(50)
Co11 H1n261 N221 . . 41.21(16) 41.09(16) 41.32(16)
Co11 H1n261 N251 . . 47.04(17) 46.96(17) 47.12(17)
Co11 H1n261 N261 . . 52.1(5) 51.8(5) 52.4(5)
Co11 H1n261 C311 . . 67.3(2) 67.2(2) 67.4(2)
Co11 H1n261 C361 . . 78.7(4) 78.6(4) 78.7(4)
Co11 H1n261 C461 . . 84.9(4) 84.5(4) 85.3(4)
Co11 H1n261 H1n251 . . 64.4(4) 64.2(4) 64.6(4)
Co11 H1n261 H2c311 . . 80(40) 80(40) 80(40)
Co11 H1n261 H2c321 . . 80(50) 80(50) 80(50)
Co11 H1n261 H1c361 . . 100(50) 100(50) 100(50)
Co11 H1n261 H2c361 . . 70(40) 70(40) 70(40)
Co11 H1n261 H1c461 . . 100(60) 100(60) 100(60)
Co11 H1n261 H2c461 . . 90(50) 90(50) 100(50)
N221 H1n261 N251 . . 57.7(2) 57.3(2) 58.1(2)
N221 H1n261 N261 . . 69.2(6) 69.0(6) 69.3(6)
N221 H1n261 C311 . . 108.5(3) 108.4(3) 108.5(3)
N221 H1n261 C361 . . 112.4(4) 112.1(4) 112.6(4)
N221 H1n261 C461 . . 69.2(3) 69.0(3) 69.5(3)
N221 H1n261 H1n251 . . 72.3(4) 71.7(4) 73.0(4)
N221 H1n261 H2c311 . . 120(40) 120(40) 120(40)
N221 H1n261 H2c321 . . 40(50) 40(50) 40(50)
N221 H1n261 H1c361 . . 140(50) 140(50) 140(50)
N221 H1n261 H2c361 . . 100(40) 100(40) 100(40)
N221 H1n261 H1c461 . . 70(50) 70(50) 70(50)
N221 H1n261 H2c461 . . 90(40) 90(40) 90(40)
N251 H1n261 N261 . . 98.7(7) 98.4(7) 99.0(7)
N251 H1n261 C311 . . 77.8(3) 77.7(3) 77.9(3)
N251 H1n261 C361 . . 107.7(4) 107.4(4) 108.0(4)
N251 H1n261 C461 . . 125.4(4) 125.0(4) 125.9(4)
N251 H1n261 H1n251 . . 17.8(3) 17.5(3) 18.0(3)
N251 H1n261 H2c311 . . 70(40) 70(40) 70(40)
N251 H1n261 H2c321 . . 60(50) 60(50) 60(50)
N251 H1n261 H1c361 . . 130(60) 130(60) 130(60)
N251 H1n261 H2c361 . . 110(50) 110(50) 110(50)
N251 H1n261 H1c461 . . 130(40) 130(40) 130(40)
N251 H1n261 H2c461 . . 140(40) 140(40) 140(40)
N261 H1n261 C311 . . 65.9(5) 65.7(5) 66.1(5)
N261 H1n261 C361 . . 46.7(5) 46.4(5) 47.1(5)
N261 H1n261 C461 . . 47.4(5) 47.3(5) 47.5(5)
N261 H1n261 H1n251 . . 115.2(8) 114.7(8) 115.7(8)
N261 H1n261 H2c311 . . 90(40) 90(50) 90(40)
N261 H1n261 H2c321 . . 110(50) 110(50) 110(50)
N261 H1n261 H1c361 . . 70(50) 70(50) 70(50)
N261 H1n261 H2c361 . . 30(40) 30(40) 30(40)
N261 H1n261 H1c461 . . 70(50) 70(50) 70(50)
N261 H1n261 H2c461 . . 50(50) 50(50) 50(50)
C311 H1n261 C361 . . 33.7(2) 33.4(2) 33.9(2)
C311 H1n261 C461 . . 109.9(4) 109.9(4) 109.9(4)
C311 H1n261 H1n251 . . 80.2(4) 80.1(4) 80.3(4)
C311 H1n261 H2c311 . . 20(40) 20(40) 20(40)
C311 H1n261 H2c321 . . 140(50) 140(50) 140(50)
C311 H1n261 H1c361 . . 50(60) 50(60) 50(60)
C311 H1n261 H2c361 . . 40(50) 40(50) 40(50)
C311 H1n261 H1c461 . . 140(40) 130(40) 140(40)
C311 H1n261 H2c461 . . 100(40) 100(40) 100(40)
C361 H1n261 C461 . . 80.0(4) 79.8(4) 80.3(4)
C361 H1n261 H1n251 . . 113.4(5) 113.1(5) 113.7(5)
C361 H1n261 H2c311 . . 50(40) 50(40) 50(40)
C361 H1n261 H2c321 . . 150(50) 150(50) 150(50)
C361 H1n261 H1c361 . . 30(50) 30(50) 30(50)
C361 H1n261 H2c361 . . 10(40) 10(40) 10(40)
C361 H1n261 H1c461 . . 100(40) 100(40) 100(40)
C361 H1n261 H2c461 . . 70(40) 70(40) 70(40)
C461 H1n261 H1n251 . . 141.5(6) 140.8(6) 142.2(5)
C461 H1n261 H2c311 . . 130(40) 130(40) 130(40)
C461 H1n261 H2c321 . . 90(50) 90(50) 90(50)
C461 H1n261 H1c361 . . 80(60) 80(60) 80(60)
C461 H1n261 H2c361 . . 70(50) 70(50) 70(50)
C461 H1n261 H1c461 . . 30(50) 30(50) 30(50)
C461 H1n261 H2c461 . . 20(30) 20(30) 20(30)
H1n251 H1n261 H2c311 . . 70(40) 70(40) 70(40)
H1n251 H1n261 H2c321 . . 60(50) 60(50) 60(50)
H1n251 H1n261 H1c361 . . 120(60) 120(60) 120(60)
H1n251 H1n261 H2c361 . . 120(50) 120(50) 120(50)
H1n251 H1n261 H1c461 . . 140(30) 140(30) 140(30)
H1n251 H1n261 H2c461 . . 160(40) 160(40) 160(40)
H2c311 H1n261 H2c321 . . 130(60) 130(60) 130(60)
H2c311 H1n261 H1c361 . . 60(70) 60(70) 60(70)
H2c311 H1n261 H2c361 . . 60(60) 60(60) 60(60)
H2c311 H1n261 H1c461 . . 150(50) 150(50) 150(50)
H2c311 H1n261 H2c461 . . 120(50) 120(50) 120(50)
H2c321 H1n261 H1c361 . . 170(80) 170(80) 170(80)
H2c321 H1n261 H2c361 . . 140(60) 140(60) 140(60)
H2c321 H1n261 H1c461 . . 70(60) 70(60) 70(60)
H2c321 H1n261 H2c461 . . 110(60) 110(60) 110(60)
H1c361 H1n261 H2c361 . . 40(70) 40(70) 40(70)
H1c361 H1n261 H1c461 . . 100(70) 100(70) 100(70)
H1c361 H1n261 H2c461 . . 70(70) 70(70) 70(70)
H2c361 H1n261 H1c461 . . 90(60) 90(60) 90(60)
H2c361 H1n261 H2c461 . . 50(60) 50(60) 50(60)
H1c461 H1n261 H2c461 . . 40(50) 40(50) 40(50)
H1c33 H1c311 N211 1_5655 . 129.4 128.12 130.64
H1c33 H1c311 C311 1_5655 . 89.19 88.4 90
H1c33 H1c311 C351 1_5655 1_4555 81.26 80.54 81.96
H1c33 H1c311 C361 1_5655 . 86.69 85.17 88.2
H1c33 H1c311 C411 1_5655 . 121.34 118.74 123.95
H1c33 H1c311 H1n211 1_5655 . 152.07 151.4 152.57
H1c33 H1c311 H2c311 1_5655 . 63.18 61.77 64.6
H1c33 H1c311 H1c321 1_5655 1_4555 88.21 86.55 89.88
H1c33 H1c311 H1c351 1_5655 1_4555 62.38 61.78 62.96
H1c33 H1c311 H2c351 1_5655 1_4555 98.36 97.66 99.06
H1c33 H1c311 H1c361 1_5655 . 65.69 63.82 67.56
H1c33 H1c311 H2c361 1_5655 . 104.64 102.69 106.58
H1c33 H1c311 H2c411 1_5655 . 107.37 104.3 110.46
H1c33 H1c311 O71/3a1 1_5655 1_4555 147.05 146.18 147.97
N211 H1c311 C311 . . 40(80) 40(80) 40(80)
N211 H1c311 C351 . 1_4555 150(90) 150(90) 150(90)
N211 H1c311 C361 . . 70(50) 70(50) 70(50)
N211 H1c311 C411 . . 30(30) 30(30) 30(30)
N211 H1c311 H1n211 . . 20(20) 20(20) 20(20)
N211 H1c311 H2c311 . . 70(80) 70(80) 70(80)
N211 H1c311 H1c321 . 1_4555 130(110) 120(100) 130(110)
N211 H1c311 H1c351 . 1_4555 170(110) 170(110) 170(100)
N211 H1c311 H2c351 . 1_4555 130(110) 130(110) 130(110)
N211 H1c311 H1c361 . . 90(70) 90(80) 90(70)
N211 H1c311 H2c361 . . 70(70) 70(70) 70(70)
N211 H1c311 H2c411 . . 50(60) 50(60) 50(60)
N211 H1c311 O71/3a1 . 1_4555 80(70) 80(70) 80(70)
C311 H1c311 C351 . 1_4555 160(170) 160(170) 160(170)
C311 H1c311 C361 . . 40(100) 40(100) 40(100)
C311 H1c311 C411 . . 60(100) 60(100) 60(100)
C311 H1c311 H1n211 . . 60(100) 60(100) 60(100)
C311 H1c311 H2c311 . . 30(100) 30(100) 30(100)
C311 H1c311 H1c321 . 1_4555 120(170) 120(160) 120(170)
C311 H1c311 H1c351 . 1_4555 150(170) 150(170) 150(170)
C311 H1c311 H2c351 . 1_4555 170(180) 170(180) 170(180)
C311 H1c311 H1c361 . . 60(120) 60(120) 60(120)
C311 H1c311 H2c361 . . 60(120) 60(120) 60(120)
C311 H1c311 H2c411 . . 70(110) 70(110) 70(110)
C311 H1c311 O71/3a1 . 1_4555 120(140) 120(140) 120(150)
C351 H1c311 C361 1_4555 . 120(80) 110(80) 120(80)
C351 H1c311 C411 1_4555 . 140(80) 140(80) 140(80)
C351 H1c311 H1n211 1_4555 . 130(80) 120(80) 130(80)
C351 H1c311 H2c311 1_4555 . 140(130) 140(120) 150(130)
C351 H1c311 H1c321 1_4555 1_4555 40(40) 40(40) 40(40)
C351 H1c311 H1c351 1_4555 1_4555 20(40) 20(40) 20(40)
C351 H1c311 H2c351 1_4555 1_4555 20(50) 20(50) 20(50)
C351 H1c311 H1c361 1_4555 . 100(70) 100(70) 100(70)
C351 H1c311 H2c361 1_4555 . 100(70) 100(70) 100(70)
C351 H1c311 H2c411 1_4555 . 130(80) 130(80) 130(80)
C351 H1c311 O71/3a1 1_4555 1_4555 70(30) 70(30) 70(30)
C361 H1c311 C411 . . 100(50) 100(50) 100(50)
C361 H1c311 H1n211 . . 80(60) 80(60) 80(60)
C361 H1c311 H2c311 . . 70(100) 70(100) 70(100)
C361 H1c311 H1c321 . 1_4555 70(80) 70(70) 80(80)
C361 H1c311 H1c351 . 1_4555 120(100) 120(100) 120(100)
C361 H1c311 H2c351 . 1_4555 130(100) 120(100) 130(100)
C361 H1c311 H1c361 . . 20(50) 20(50) 20(50)
C361 H1c311 H2c361 . . 20(50) 20(50) 20(50)
C361 H1c311 H2c411 . . 120(60) 120(60) 120(60)
C361 H1c311 O71/3a1 . 1_4555 120(90) 120(90) 120(90)
C411 H1c311 H1n211 . . 40(30) 40(30) 40(30)
C411 H1c311 H2c311 . . 70(90) 70(90) 70(90)
C411 H1c311 H1c321 . 1_4555 150(100) 150(90) 150(100)
C411 H1c311 H1c351 . 1_4555 140(100) 140(100) 140(100)
C411 H1c311 H2c351 . 1_4555 120(90) 120(90) 120(90)
C411 H1c311 H1c361 . . 120(60) 120(60) 120(60)
C411 H1c311 H2c361 . . 100(70) 100(70) 100(70)
C411 H1c311 H2c411 . . 20(40) 20(40) 20(40)
C411 H1c311 O71/3a1 . 1_4555 80(50) 80(50) 80(50)
H1n211 H1c311 H2c311 . . 90(90) 90(90) 90(90)
H1n211 H1c311 H1c321 . 1_4555 110(90) 110(90) 110(100)
H1n211 H1c311 H1c351 . 1_4555 150(90) 140(90) 150(90)
H1n211 H1c311 H2c351 . 1_4555 110(90) 110(90) 110(90)
H1n211 H1c311 H1c361 . . 100(90) 100(90) 100(90)
H1n211 H1c311 H2c361 . . 70(70) 70(70) 70(70)
H1n211 H1c311 H2c411 . . 60(70) 60(70) 60(70)
H1n211 H1c311 O71/3a1 . 1_4555 60(50) 60(50) 60(50)
H2c311 H1c311 H1c321 . 1_4555 130(140) 130(140) 130(140)
H2c311 H1c311 H1c351 . 1_4555 120(130) 120(130) 130(130)
H2c311 H1c311 H2c351 . 1_4555 160(140) 160(140) 160(140)
H2c311 H1c311 H1c361 . . 70(110) 70(110) 70(110)
H2c311 H1c311 H2c361 . . 90(120) 90(120) 90(120)
H2c311 H1c311 H2c411 . . 70(100) 70(110) 70(100)
H2c311 H1c311 O71/3a1 . 1_4555 140(120) 140(120) 140(120)
H1c321 H1c311 H1c351 1_4555 1_4555 50(70) 50(70) 50(70)
H1c321 H1c311 H2c351 1_4555 1_4555 50(70) 50(70) 50(70)
H1c321 H1c311 H1c361 1_4555 . 60(70) 60(70) 60(80)
H1c321 H1c311 H2c361 1_4555 . 60(70) 60(70) 60(70)
H1c321 H1c311 H2c411 1_4555 . 160(100) 160(100) 160(100)
H1c321 H1c311 O71/3a1 1_4555 1_4555 80(60) 80(60) 80(70)
H1c351 H1c311 H2c351 1_4555 1_4555 40(70) 40(70) 40(70)
H1c351 H1c311 H1c361 1_4555 . 100(90) 90(90) 100(90)
H1c351 H1c311 H2c361 1_4555 . 110(90) 110(90) 110(100)
H1c351 H1c311 H2c411 1_4555 . 120(100) 120(100) 130(100)
H1c351 H1c311 O71/3a1 1_4555 1_4555 90(60) 90(60) 90(60)
H2c351 H1c311 H1c361 1_4555 . 120(90) 110(90) 120(90)
H2c351 H1c311 H2c361 1_4555 . 110(90) 100(90) 110(90)
H2c351 H1c311 H2c411 1_4555 . 110(100) 110(100) 110(100)
H2c351 H1c311 O71/3a1 1_4555 1_4555 50(60) 50(60) 50(60)
H1c361 H1c311 H2c361 . . 40(80) 40(80) 40(80)
H1c361 H1c311 H2c411 . . 130(70) 130(70) 130(70)
H1c361 H1c311 O71/3a1 . 1_4555 130(100) 130(100) 130(100)
H2c361 H1c311 H2c411 . . 120(80) 120(80) 120(80)
H2c361 H1c311 O71/3a1 . 1_4555 100(90) 100(90) 100(90)
H2c411 H1c311 O71/3a1 . 1_4555 80(70) 80(70) 80(70)
H1c33 H2c311 O71a 1_5655 1_5655 68.83 67.71 69.94
H1c33 H2c311 N211 1_5655 . 147.27 145.49 148.97
H1c33 H2c311 N251 1_5655 . 143.01 142.46 143.62
H1c33 H2c311 N261 1_5655 . 113.73 111.36 116.1
H1c33 H2c311 C311 1_5655 . 105.84 103.44 108.24
H1c33 H2c311 C361 1_5655 . 94.17 91.21 97.16
H1c33 H2c311 C411 1_5655 . 142.21 140.99 143.5
H1c33 H2c311 C451 1_5655 . 140.43 138.39 142.46
H1c33 H2c311 H1n211 1_5655 . 133.85 132 135.65
H1c33 H2c311 H1n251 1_5655 . 126.61 126.11 127.14
H1c33 H2c311 H1n261 1_5655 . 106.38 104.42 108.35
H1c33 H2c311 H1c311 1_5655 . 81.09 79.57 82.62
H1c33 H2c311 H1c361 1_5655 . 70.94 68.11 73.8
H1c33 H2c311 H2c361 1_5655 . 97.88 95.23 100.56
H1c33 H2c311 H2c411 1_5655 . 122.01 120.55 123.51
H1c33 H2c311 H1c451 1_5655 . 123.09 120.98 125.18
O71a H2c311 N211 1_5655 . 140(70) 140(70) 140(70)
O71a H2c311 N251 1_5655 . 80(40) 80(40) 80(40)
O71a H2c311 N261 1_5655 . 100(60) 100(60) 100(60)
O71a H2c311 C311 1_5655 . 160(180) 160(180) 170(180)
O71a H2c311 C361 1_5655 . 120(100) 120(100) 120(100)
O71a H2c311 C411 1_5655 . 120(80) 120(70) 120(80)
O71a H2c311 C451 1_5655 . 80(40) 80(40) 80(40)
O71a H2c311 H1n211 1_5655 . 160(60) 160(60) 160(60)
O71a H2c311 H1n251 1_5655 . 60(40) 60(40) 60(40)
O71a H2c311 H1n261 1_5655 . 80(50) 80(50) 80(60)
O71a H2c311 H1c311 1_5655 . 150(120) 150(120) 150(120)
O71a H2c311 H1c361 1_5655 . 100(100) 100(100) 100(100)
O71a H2c311 H2c361 1_5655 . 130(100) 130(100) 140(100)
O71a H2c311 H2c411 1_5655 . 110(100) 110(100) 120(100)
O71a H2c311 H1c451 1_5655 . 60(60) 60(60) 70(60)
N211 H2c311 N251 . . 70(40) 70(40) 70(40)
N211 H2c311 N261 . . 70(60) 70(60) 70(60)
N211 H2c311 C311 . . 40(90) 40(90) 40(90)
N211 H2c311 C361 . . 70(70) 70(70) 70(70)
N211 H2c311 C411 . . 40(30) 40(30) 40(30)
N211 H2c311 C451 . . 70(50) 70(50) 70(50)
N211 H2c311 H1n211 . . 14(16) 14(16) 14(16)
N211 H2c311 H1n251 . . 80(50) 80(50) 80(50)
N211 H2c311 H1n261 . . 90(70) 90(70) 90(70)
N211 H2c311 H1c311 . . 70(100) 70(100) 70(100)
N211 H2c311 H1c361 . . 100(100) 100(100) 100(100)
N211 H2c311 H2c361 . . 60(70) 60(70) 60(70)
N211 H2c311 H2c411 . . 50(70) 50(70) 50(70)
N211 H2c311 H1c451 . . 80(80) 80(80) 80(80)
N251 H2c311 N261 . . 60(30) 60(30) 60(30)
N251 H2c311 C311 . . 100(110) 100(110) 110(110)
N251 H2c311 C361 . . 90(60) 90(60) 90(60)
N251 H2c311 C411 . . 70(40) 70(40) 70(40)
N251 H2c311 C451 . . 30(14) 29(14) 30(14)
N251 H2c311 H1n211 . . 80(50) 80(50) 80(50)
N251 H2c311 H1n251 . . 17(10) 17(10) 17(10)
N251 H2c311 H1n261 . . 60(30) 50(30) 60(30)
N251 H2c311 H1c311 . . 130(120) 130(120) 140(120)
N251 H2c311 H1c361 . . 110(80) 110(80) 110(80)
N251 H2c311 H2c361 . . 100(60) 100(60) 100(60)
N251 H2c311 H2c411 . . 80(60) 80(60) 80(60)
N251 H2c311 H1c451 . . 40(50) 40(50) 40(50)
N261 H2c311 C311 . . 70(110) 70(110) 70(110)
N261 H2c311 C361 . . 30(30) 30(30) 30(30)
N261 H2c311 C411 . . 100(60) 100(60) 100(60)
N261 H2c311 C451 . . 90(40) 90(40) 90(40)
N261 H2c311 H1n211 . . 70(50) 70(50) 70(50)
N261 H2c311 H1n251 . . 60(40) 60(40) 60(40)
N261 H2c311 H1n261 . . 19(15) 19(15) 20(16)
N261 H2c311 H1c311 . . 100(120) 100(120) 100(120)
N261 H2c311 H1c361 . . 50(60) 50(60) 50(60)
N261 H2c311 H2c361 . . 40(50) 40(40) 40(50)
N261 H2c311 H2c411 . . 120(90) 120(90) 120(90)
N261 H2c311 H1c451 . . 100(60) 100(60) 110(60)
C311 H2c311 C361 . . 40(100) 40(100) 40(100)
C311 H2c311 C411 . . 70(120) 70(120) 70(120)
C311 H2c311 C451 . . 110(130) 110(130) 110(130)
C311 H2c311 H1n211 . . 30(80) 30(80) 30(80)
C311 H2c311 H1n251 . . 120(120) 110(120) 120(130)
C311 H2c311 H1n261 . . 90(130) 90(130) 90(130)
C311 H2c311 H1c311 . . 30(80) 30(80) 30(80)
C311 H2c311 H1c361 . . 60(120) 60(120) 60(120)
C311 H2c311 H2c361 . . 30(100) 30(100) 30(100)
C311 H2c311 H2c411 . . 80(140) 80(140) 80(140)
C311 H2c311 H1c451 . . 130(150) 130(150) 130(150)
C361 H2c311 C411 . . 110(80) 110(80) 110(80)
C361 H2c311 C451 . . 120(70) 120(70) 120(70)
C361 H2c311 H1n211 . . 60(60) 60(60) 60(60)
C361 H2c311 H1n251 . . 90(70) 90(70) 90(70)
C361 H2c311 H1n261 . . 50(40) 50(40) 50(50)
C361 H2c311 H1c311 . . 70(110) 70(110) 70(110)
C361 H2c311 H1c361 . . 20(60) 20(60) 20(60)
C361 H2c311 H2c361 . . 10(40) 10(40) 10(40)
C361 H2c311 H2c411 . . 120(110) 120(110) 120(110)
C361 H2c311 H1c451 . . 140(80) 140(80) 140(90)
C411 H2c311 C451 . . 50(30) 50(30) 50(30)
C411 H2c311 H1n211 . . 40(30) 40(30) 40(30)
C411 H2c311 H1n251 . . 80(50) 80(50) 90(50)
C411 H2c311 H1n261 . . 110(60) 110(60) 110(60)
C411 H2c311 H1c311 . . 80(110) 80(110) 80(110)
C411 H2c311 H1c361 . . 130(100) 130(100) 130(100)
C411 H2c311 H2c361 . . 100(80) 100(80) 100(80)
C411 H2c311 H2c411 . . 20(50) 20(50) 20(50)
C411 H2c311 H1c451 . . 60(60) 60(60) 60(60)
C451 H2c311 H1n211 . . 80(50) 80(50) 80(50)
C451 H2c311 H1n251 . . 40(20) 40(20) 40(20)
C451 H2c311 H1n261 . . 80(40) 80(40) 90(40)
C451 H2c311 H1c311 . . 130(130) 130(130) 130(130)
C451 H2c311 H1c361 . . 140(80) 140(80) 140(80)
C451 H2c311 H2c361 . . 120(70) 120(70) 120(70)
C451 H2c311 H2c411 . . 60(50) 60(50) 60(50)
C451 H2c311 H1c451 . . 20(50) 20(50) 20(50)
H1n211 H2c311 H1n251 . . 100(60) 100(60) 100(60)
H1n211 H2c311 H1n261 . . 90(60) 90(60) 90(60)
H1n211 H2c311 H1c311 . . 50(90) 50(90) 50(90)
H1n211 H2c311 H1c361 . . 90(80) 90(80) 90(80)
H1n211 H2c311 H2c361 . . 50(60) 50(60) 50(60)
H1n211 H2c311 H2c411 . . 60(70) 60(70) 60(70)
H1n211 H2c311 H1c451 . . 100(80) 100(80) 100(80)
H1n251 H2c311 H1n261 . . 50(30) 50(30) 50(30)
H1n251 H2c311 H1c311 . . 150(130) 150(130) 150(130)
H1n251 H2c311 H1c361 . . 100(80) 100(80) 100(80)
H1n251 H2c311 H2c361 . . 100(70) 100(70) 100(70)
H1n251 H2c311 H2c411 . . 100(60) 100(60) 100(60)
H1n251 H2c311 H1c451 . . 50(50) 50(50) 50(50)
H1n261 H2c311 H1c311 . . 120(130) 110(130) 120(130)
H1n261 H2c311 H1c361 . . 50(60) 50(60) 50(60)
H1n261 H2c311 H2c361 . . 60(60) 60(60) 60(60)
H1n261 H2c311 H2c411 . . 130(80) 130(80) 130(80)
H1n261 H2c311 H1c451 . . 100(60) 90(60) 100(60)
H1c311 H2c311 H1c361 . . 70(110) 70(110) 70(110)
H1c311 H2c311 H2c361 . . 50(100) 50(100) 50(100)
H1c311 H2c311 H2c411 . . 80(110) 80(110) 80(110)
H1c311 H2c311 H1c451 . . 130(150) 130(150) 130(150)
H1c361 H2c311 H2c361 . . 30(70) 30(70) 30(70)
H1c361 H2c311 H2c411 . . 140(110) 140(110) 140(110)
H1c361 H2c311 H1c451 . . 150(90) 150(90) 150(90)
H2c361 H2c311 H2c411 . . 110(100) 110(100) 110(100)
H2c361 H2c311 H1c451 . . 140(90) 140(90) 140(90)
H2c411 H2c311 H1c451 . . 60(70) 60(70) 60(70)
H1c34 H1c321 N221 1_6655 . 128 127.16 128.86
H1c34 H1c321 C321 1_6655 . 88.54 87.33 89.75
H1c34 H1c321 C351 1_6655 . 87.17 85.08 89.27
H1c34 H1c321 C361 1_6655 1_6555 78.03 77.62 78.42
H1c34 H1c321 C421 1_6655 . 118.83 118.07 119.59
H1c34 H1c321 H1n221 1_6655 . 151.32 150.22 152.44
H1c34 H1c321 H1c311 1_6655 1_6555 85.08 83.55 86.61
H1c34 H1c321 H2c321 1_6655 . 61.21 60.31 62.11
H1c34 H1c321 H1c351 1_6655 . 66.21 63.99 68.43
H1c34 H1c321 H2c351 1_6655 . 105.65 103.4 107.9
H1c34 H1c321 H1c361 1_6655 1_6555 59.04 58.55 59.5
H1c34 H1c321 H2c361 1_6655 1_6555 94.38 93.97 94.78
H1c34 H1c321 H2c421 1_6655 . 103.19 102.2 104.16
H1c34 H1c321 O71/3b1 1_6655 . 144.32 143.92 144.7
N221 H1c321 C321 . . 40(80) 40(80) 40(80)
N221 H1c321 C351 . . 70(50) 70(50) 70(50)
N221 H1c321 C361 . 1_6555 150(90) 150(90) 160(90)
N221 H1c321 C421 . . 30(30) 30(30) 30(30)
N221 H1c321 H1n221 . . 20(20) 20(20) 20(20)
N221 H1c321 H1c311 . 1_6555 130(110) 130(110) 130(110)
N221 H1c321 H2c321 . . 70(80) 70(80) 70(80)
N221 H1c321 H1c351 . . 90(70) 90(70) 90(70)
N221 H1c321 H2c351 . . 70(70) 70(70) 70(70)
N221 H1c321 H1c361 . 1_6555 170(110) 170(110) 170(110)
N221 H1c321 H2c361 . 1_6555 140(110) 130(110) 140(110)
N221 H1c321 H2c421 . . 50(60) 50(60) 50(60)
N221 H1c321 O71/3b1 . . 80(70) 80(70) 90(70)
C321 H1c321 C351 . . 40(100) 40(100) 40(100)
C321 H1c321 C361 . 1_6555 160(170) 160(170) 160(170)
C321 H1c321 C421 . . 60(100) 60(100) 60(100)
C321 H1c321 H1n221 . . 60(100) 60(100) 60(100)
C321 H1c321 H1c311 . 1_6555 120(170) 120(160) 120(170)
C321 H1c321 H2c321 . . 30(100) 30(100) 30(100)
C321 H1c321 H1c351 . . 60(120) 60(120) 60(120)
C321 H1c321 H2c351 . . 60(120) 60(120) 60(120)
C321 H1c321 H1c361 . 1_6555 150(170) 140(170) 150(170)
C321 H1c321 H2c361 . 1_6555 170(190) 170(190) 170(190)
C321 H1c321 H2c421 . . 70(110) 70(110) 70(110)
C321 H1c321 O71/3b1 . . 130(150) 130(150) 130(150)
C351 H1c321 C361 . 1_6555 120(80) 120(80) 120(80)
C351 H1c321 C421 . . 100(50) 100(50) 100(50)
C351 H1c321 H1n221 . . 80(60) 80(60) 80(60)
C351 H1c321 H1c311 . 1_6555 70(80) 70(70) 70(80)
C351 H1c321 H2c321 . . 70(100) 70(100) 70(100)
C351 H1c321 H1c351 . . 20(50) 20(50) 20(50)
C351 H1c321 H2c351 . . 20(50) 20(50) 20(50)
C351 H1c321 H1c361 . 1_6555 120(100) 110(100) 120(100)
C351 H1c321 H2c361 . 1_6555 130(110) 130(110) 130(100)
C351 H1c321 H2c421 . . 110(60) 110(60) 110(60)
C351 H1c321 O71/3b1 . . 120(90) 120(90) 120(90)
C361 H1c321 C421 1_6555 . 140(80) 140(80) 140(80)
C361 H1c321 H1n221 1_6555 . 130(80) 130(80) 130(80)
C361 H1c321 H1c311 1_6555 1_6555 40(40) 40(40) 40(40)
C361 H1c321 H2c321 1_6555 . 140(120) 140(120) 140(120)
C361 H1c321 H1c351 1_6555 . 100(70) 100(70) 100(70)
C361 H1c321 H2c351 1_6555 . 100(70) 100(70) 100(70)
C361 H1c321 H1c361 1_6555 1_6555 20(40) 20(40) 20(40)
C361 H1c321 H2c361 1_6555 1_6555 20(50) 20(50) 20(50)
C361 H1c321 H2c421 1_6555 . 130(80) 130(80) 130(80)
C361 H1c321 O71/3b1 1_6555 . 70(30) 70(30) 70(30)
C421 H1c321 H1n221 . . 40(30) 40(30) 40(30)
C421 H1c321 H1c311 . 1_6555 160(100) 150(100) 160(100)
C421 H1c321 H2c321 . . 70(90) 70(90) 70(90)
C421 H1c321 H1c351 . . 120(60) 120(60) 120(60)
C421 H1c321 H2c351 . . 110(70) 100(70) 110(70)
C421 H1c321 H1c361 . 1_6555 140(100) 140(100) 140(100)
C421 H1c321 H2c361 . 1_6555 120(100) 120(100) 120(100)
C421 H1c321 H2c421 . . 20(40) 20(40) 20(40)
C421 H1c321 O71/3b1 . . 80(60) 80(60) 80(60)
H1n221 H1c321 H1c311 . 1_6555 110(100) 110(100) 110(100)
H1n221 H1c321 H2c321 . . 90(90) 90(90) 90(90)
H1n221 H1c321 H1c351 . . 100(80) 100(80) 100(80)
H1n221 H1c321 H2c351 . . 70(70) 70(70) 70(70)
H1n221 H1c321 H1c361 . 1_6555 150(90) 150(90) 150(90)
H1n221 H1c321 H2c361 . 1_6555 110(100) 110(90) 120(100)
H1n221 H1c321 H2c421 . . 60(60) 60(60) 60(60)
H1n221 H1c321 O71/3b1 . . 60(50) 60(50) 60(50)
H1c311 H1c321 H2c321 1_6555 . 130(140) 130(140) 130(140)
H1c311 H1c321 H1c351 1_6555 . 60(70) 60(70) 60(70)
H1c311 H1c321 H2c351 1_6555 . 60(70) 60(70) 60(70)
H1c311 H1c321 H1c361 1_6555 1_6555 50(70) 50(70) 50(70)
H1c311 H1c321 H2c361 1_6555 1_6555 50(70) 50(70) 50(70)
H1c311 H1c321 H2c421 1_6555 . 170(100) 170(100) 170(100)
H1c311 H1c321 O71/3b1 1_6555 . 80(60) 80(60) 80(60)
H2c321 H1c321 H1c351 . . 70(110) 70(110) 70(110)
H2c321 H1c321 H2c351 . . 90(120) 90(120) 90(120)
H2c321 H1c321 H1c361 . 1_6555 120(130) 120(130) 120(130)
H2c321 H1c321 H2c361 . 1_6555 150(140) 150(140) 150(140)
H2c321 H1c321 H2c421 . . 60(110) 60(110) 60(110)
H2c321 H1c321 O71/3b1 . . 150(130) 150(130) 150(120)
H1c351 H1c321 H2c351 . . 40(80) 40(80) 40(80)
H1c351 H1c321 H1c361 . 1_6555 90(90) 90(90) 100(90)
H1c351 H1c321 H2c361 . 1_6555 120(100) 110(100) 120(90)
H1c351 H1c321 H2c421 . . 130(70) 130(70) 130(70)
H1c351 H1c321 O71/3b1 . . 130(100) 130(100) 130(100)
H2c351 H1c321 H1c361 . 1_6555 110(100) 110(100) 110(90)
H2c351 H1c321 H2c361 . 1_6555 110(100) 110(100) 110(100)
H2c351 H1c321 H2c421 . . 120(80) 120(80) 120(80)
H2c351 H1c321 O71/3b1 . . 100(90) 90(90) 100(90)
H1c361 H1c321 H2c361 1_6555 1_6555 40(70) 40(70) 40(70)
H1c361 H1c321 H2c421 1_6555 . 120(100) 120(100) 130(100)
H1c361 H1c321 O71/3b1 1_6555 . 90(60) 90(60) 90(60)
H2c361 H1c321 H2c421 1_6555 . 120(100) 120(100) 120(100)
H2c361 H1c321 O71/3b1 1_6555 . 50(60) 50(60) 50(60)
H2c421 H1c321 O71/3b1 . . 90(80) 90(80) 90(80)
H1c34 H2c321 O91a 1_6655 2_6655 73.26 69.77 76.71
H1c34 H2c321 O71b 1_6655 1_5655 71.42 71.11 71.7
H1c34 H2c321 N221 1_6655 . 150.63 149.46 151.83
H1c34 H2c321 N251 1_6655 . 116.31 113.74 118.88
H1c34 H2c321 N261 1_6655 . 143.66 142.78 144.49
H1c34 H2c321 C321 1_6655 . 109.61 108.93 110.35
H1c34 H2c321 C351 1_6655 . 96.67 94.77 98.56
H1c34 H2c321 C421 1_6655 . 142 139.52 144.46
H1c34 H2c321 H1n221 1_6655 . 137 135.96 138.04
H1c34 H2c321 H1n251 1_6655 . 108.97 106.38 111.58
H1c34 H2c321 H1n261 1_6655 . 127.75 126.83 128.66
H1c34 H2c321 H1c321 1_6655 . 83.86 82.73 84.99
H1c34 H2c321 H1c351 1_6655 . 73.24 71.04 75.43
H1c34 H2c321 H2c351 1_6655 . 100.63 98.93 102.29
H1c34 H2c321 H2c421 1_6655 . 122.04 119.46 124.62
H1c34 H2c321 H1c461 1_6655 . 123.74 122.32 125.16
O91a H2c321 O71b 2_6655 1_5655 80(60) 80(60) 90(70)
O91a H2c321 N221 2_6655 . 100(80) 100(80) 100(80)
O91a H2c321 N251 2_6655 . 170(80) 170(70) 170(80)
O91a H2c321 N261 2_6655 . 110(60) 110(60) 110(70)
O91a H2c321 C321 2_6655 . 110(130) 110(130) 110(130)
O91a H2c321 C351 2_6655 . 150(60) 150(60) 150(60)
O91a H2c321 C421 2_6655 . 70(50) 70(50) 70(60)
O91a H2c321 H1n221 2_6655 . 100(70) 100(70) 100(70)
O91a H2c321 H1n251 2_6655 . 160(70) 160(70) 160(80)
O91a H2c321 H1n261 2_6655 . 120(70) 110(70) 120(70)
O91a H2c321 H1c321 2_6655 . 80(110) 80(110) 90(110)
O91a H2c321 H1c351 2_6655 . 140(70) 140(70) 140(70)
O91a H2c321 H2c351 2_6655 . 140(70) 140(60) 140(70)
O91a H2c321 H2c421 2_6655 . 50(60) 50(60) 50(60)
O91a H2c321 H1c461 2_6655 . 70(60) 70(60) 70(70)
O71b H2c321 N221 1_5655 . 140(60) 140(60) 140(60)
O71b H2c321 N251 1_5655 . 100(60) 100(60) 100(60)
O71b H2c321 N261 1_5655 . 70(30) 70(30) 70(30)
O71b H2c321 C321 1_5655 . 160(180) 160(170) 170(180)
O71b H2c321 C351 1_5655 . 120(90) 120(90) 120(100)
O71b H2c321 C421 1_5655 . 120(70) 120(70) 120(70)
O71b H2c321 H1n221 1_5655 . 150(60) 150(60) 150(60)
O71b H2c321 H1n251 1_5655 . 80(50) 80(50) 80(50)
O71b H2c321 H1n261 1_5655 . 60(30) 60(30) 60(30)
O71b H2c321 H1c321 1_5655 . 150(120) 150(120) 160(120)
O71b H2c321 H1c351 1_5655 . 100(100) 100(90) 110(100)
O71b H2c321 H2c351 1_5655 . 130(100) 130(100) 140(100)
O71b H2c321 H2c421 1_5655 . 110(90) 110(90) 110(90)
O71b H2c321 H1c461 1_5655 . 60(60) 60(60) 60(60)
N221 H2c321 N251 . . 70(60) 70(60) 70(60)
N221 H2c321 N261 . . 70(40) 60(40) 70(40)
N221 H2c321 C321 . . 40(80) 40(80) 40(80)
N221 H2c321 C351 . . 70(70) 70(70) 70(70)
N221 H2c321 C421 . . 30(30) 30(30) 30(30)
N221 H2c321 H1n221 . . 14(16) 14(16) 14(16)
N221 H2c321 H1n251 . . 80(70) 80(70) 90(70)
N221 H2c321 H1n261 . . 80(50) 80(50) 80(50)
N221 H2c321 H1c321 . . 70(100) 70(100) 70(100)
N221 H2c321 H1c351 . . 100(100) 100(100) 100(100)
N221 H2c321 H2c351 . . 60(70) 60(70) 60(70)
N221 H2c321 H2c421 . . 50(70) 50(70) 50(70)
N221 H2c321 H1c461 . . 80(70) 80(70) 80(70)
N251 H2c321 N261 . . 60(30) 60(30) 60(30)
N251 H2c321 C321 . . 70(110) 70(110) 70(110)
N251 H2c321 C351 . . 30(30) 30(30) 30(30)
N251 H2c321 C421 . . 100(60) 100(60) 100(60)
N251 H2c321 H1n221 . . 70(50) 70(50) 70(50)
N251 H2c321 H1n251 . . 19(16) 19(15) 19(16)
N251 H2c321 H1n261 . . 60(30) 60(30) 60(40)
N251 H2c321 H1c321 . . 100(120) 100(120) 100(120)
N251 H2c321 H1c351 . . 50(60) 50(60) 50(60)
N251 H2c321 H2c351 . . 40(50) 40(50) 40(40)
N251 H2c321 H2c421 . . 120(90) 120(90) 120(90)
N251 H2c321 H1c461 . . 100(60) 100(60) 100(60)
N261 H2c321 C321 . . 100(110) 100(110) 100(110)
N261 H2c321 C351 . . 90(60) 90(60) 90(60)
N261 H2c321 C421 . . 70(40) 60(40) 70(40)
N261 H2c321 H1n221 . . 80(40) 80(40) 80(50)
N261 H2c321 H1n251 . . 50(30) 50(30) 50(30)
N261 H2c321 H1n261 . . 16(10) 16(10) 17(10)
N261 H2c321 H1c321 . . 130(120) 130(120) 130(120)
N261 H2c321 H1c351 . . 110(70) 110(70) 110(80)
N261 H2c321 H2c351 . . 100(60) 100(60) 100(60)
N261 H2c321 H2c421 . . 80(50) 80(50) 80(60)
N261 H2c321 H1c461 . . 40(40) 40(40) 40(40)
C321 H2c321 C351 . . 40(100) 40(100) 40(100)
C321 H2c321 C421 . . 70(120) 70(120) 70(120)
C321 H2c321 H1n221 . . 30(80) 30(80) 30(80)
C321 H2c321 H1n251 . . 90(130) 90(130) 90(130)
C321 H2c321 H1n261 . . 110(120) 110(120) 110(120)
C321 H2c321 H1c321 . . 30(80) 30(80) 30(80)
C321 H2c321 H1c351 . . 60(120) 60(120) 60(130)
C321 H2c321 H2c351 . . 30(100) 30(100) 30(100)
C321 H2c321 H2c421 . . 80(140) 80(140) 80(140)
C321 H2c321 H1c461 . . 120(140) 120(140) 120(140)
C351 H2c321 C421 . . 110(80) 110(80) 110(80)
C351 H2c321 H1n221 . . 70(60) 70(60) 70(60)
C351 H2c321 H1n251 . . 50(50) 50(40) 50(50)
C351 H2c321 H1n261 . . 90(70) 90(60) 90(70)
C351 H2c321 H1c321 . . 70(110) 70(110) 70(110)
C351 H2c321 H1c351 . . 20(60) 20(60) 20(60)
C351 H2c321 H2c351 . . 10(40) 10(40) 10(40)
C351 H2c321 H2c421 . . 130(110) 120(110) 130(110)
C351 H2c321 H1c461 . . 130(80) 130(80) 130(80)
C421 H2c321 H1n221 . . 40(30) 40(30) 40(30)
C421 H2c321 H1n251 . . 110(60) 110(60) 110(60)
C421 H2c321 H1n261 . . 80(50) 80(40) 80(50)
C421 H2c321 H1c321 . . 80(110) 80(110) 80(110)
C421 H2c321 H1c351 . . 130(100) 130(100) 130(100)
C421 H2c321 H2c351 . . 100(80) 100(80) 100(80)
C421 H2c321 H2c421 . . 20(50) 20(50) 20(50)
C421 H2c321 H1c461 . . 60(60) 50(50) 60(60)
H1n221 H2c321 H1n251 . . 90(60) 90(60) 90(60)
H1n221 H2c321 H1n261 . . 90(50) 90(50) 90(60)
H1n221 H2c321 H1c321 . . 50(90) 50(90) 50(90)
H1n221 H2c321 H1c351 . . 90(90) 90(90) 90(90)
H1n221 H2c321 H2c351 . . 50(60) 50(60) 50(60)
H1n221 H2c321 H2c421 . . 60(70) 60(70) 60(70)
H1n221 H2c321 H1c461 . . 90(70) 90(70) 90(70)
H1n251 H2c321 H1n261 . . 50(30) 50(30) 50(30)
H1n251 H2c321 H1c321 . . 120(130) 120(130) 120(130)
H1n251 H2c321 H1c351 . . 50(60) 50(60) 50(60)
H1n251 H2c321 H2c351 . . 60(60) 60(60) 60(60)
H1n251 H2c321 H2c421 . . 130(80) 130(80) 130(80)
H1n251 H2c321 H1c461 . . 90(50) 90(50) 90(50)
H1n261 H2c321 H1c321 . . 150(130) 140(130) 150(130)
H1n261 H2c321 H1c351 . . 100(80) 100(80) 100(80)
H1n261 H2c321 H2c351 . . 100(70) 100(70) 100(70)
H1n261 H2c321 H2c421 . . 90(60) 90(60) 90(60)
H1n261 H2c321 H1c461 . . 50(40) 50(40) 50(50)
H1c321 H2c321 H1c351 . . 70(120) 70(120) 70(120)
H1c321 H2c321 H2c351 . . 50(100) 50(100) 50(100)
H1c321 H2c321 H2c421 . . 80(120) 80(120) 80(120)
H1c321 H2c321 H1c461 . . 130(140) 130(140) 130(140)
H1c351 H2c321 H2c351 . . 30(70) 30(70) 30(70)
H1c351 H2c321 H2c421 . . 150(120) 150(120) 150(120)
H1c351 H2c321 H1c461 . . 150(80) 150(80) 150(80)
H2c351 H2c321 H2c421 . . 110(100) 110(100) 110(100)
H2c351 H2c321 H1c461 . . 130(80) 130(80) 130(80)
H2c421 H2c321 H1c461 . . 50(70) 50(70) 50(70)
C31 H1c331 H1c31 1_6555 1_6555 19.55 19.45 19.65
C31 H1c331 H2c31 1_6555 1_6555 18.77 18.48 19.05
C31 H1c331 H1c35 1_6555 . 76.23 75.54 76.95
C31 H1c331 H1c36 1_6555 1_6555 42.21 41.38 43.04
C31 H1c331 N231 1_6555 . 150(60) 150(60) 150(60)
C31 H1c331 C331 1_6555 . 160(160) 150(160) 160(170)
C31 H1c331 C341 1_6555 . 110(90) 110(90) 120(90)
C31 H1c331 C431 1_6555 . 140(70) 140(70) 140(70)
C31 H1c331 H1n231 1_6555 . 130(50) 130(50) 130(50)
C31 H1c331 H2c331 1_6555 . 140(120) 140(120) 140(120)
C31 H1c331 H1c341 1_6555 . 100(90) 100(90) 100(90)
C31 H1c331 H2c341 1_6555 . 100(90) 100(90) 100(90)
C31 H1c331 H2c431 1_6555 . 130(90) 130(90) 130(90)
C31 H1c331 O71a1 1_6555 . 70(40) 70(40) 70(40)
H1c31 H1c331 H2c31 1_6555 1_6555 35.73 35.61 35.84
H1c31 H1c331 H1c35 1_6555 . 57.11 56.35 57.9
H1c31 H1c331 H1c36 1_6555 1_6555 50.93 49.77 52.09
H1c31 H1c331 N231 1_6555 . 170.96 169.41 172.57
H1c31 H1c331 C331 1_6555 . 145.11 143.28 146.92
H1c31 H1c331 C341 1_6555 . 113.2 110.93 115.49
H1c31 H1c331 C431 1_6555 . 145.15 142.75 147.55
H1c31 H1c331 H1n231 1_6555 . 148.29 147.34 149.24
H1c31 H1c331 H2c331 1_6555 . 121.73 120.52 122.96
H1c31 H1c331 H1c341 1_6555 . 91.88 89.6 94.17
H1c31 H1c331 H2c341 1_6555 . 107.67 105.52 109.83
H1c31 H1c331 H2c431 1_6555 . 127.17 124.83 129.48
H1c31 H1c331 O71a1 1_6555 . 88.12 86.81 89.44
H2c31 H1c331 H1c35 1_6555 . 92.52 91.65 93.42
H2c31 H1c331 H1c36 1_6555 1_6555 52.18 51.05 53.3
H2c31 H1c331 N231 1_6555 . 135.37 133.83 136.93
H2c31 H1c331 C331 1_6555 . 167.47 166.11 168.73
H2c31 H1c331 C341 1_6555 . 124.49 122.66 126.31
H2c31 H1c331 C431 1_6555 . 124.2 121.69 126.7
H2c31 H1c331 H1n231 1_6555 . 113.19 112.04 114.36
H2c31 H1c331 H2c331 1_6555 . 155.44 154.42 156.47
H2c31 H1c331 H1c341 1_6555 . 112.89 110.75 115.03
H2c31 H1c331 H2c341 1_6555 . 105.09 103.54 106.62
H2c31 H1c331 H2c431 1_6555 . 116.72 113.8 119.65
H2c31 H1c331 O71a1 1_6555 . 52.57 51.19 53.96
H1c35 H1c331 H1c36 . 1_6555 84.06 82.52 85.6
H1c35 H1c331 N231 . . 131.37 130.88 131.91
H1c35 H1c331 C331 . . 91.72 90.83 92.61
H1c35 H1c331 C341 . . 88 86.07 89.95
H1c35 H1c331 C431 . . 121.71 120.63 122.79
H1c35 H1c331 H1n231 . . 154.21 153.81 154.58
H1c35 H1c331 H2c331 . . 64.81 64.27 65.34
H1c35 H1c331 H1c341 . . 66.45 64.43 68.48
H1c35 H1c331 H2c341 . . 105.29 103.11 107.49
H1c35 H1c331 H2c431 . . 106.68 105.39 107.98
H1c35 H1c331 O71a1 . . 142.83 142.26 143.37
H1c36 H1c331 N231 1_6555 . 127.89 127.5 128.3
H1c36 H1c331 C331 1_6555 . 116.76 115.96 117.57
H1c36 H1c331 C341 1_6555 . 72.78 71.97 73.61
H1c36 H1c331 C431 1_6555 . 153.75 153.01 154.49
H1c36 H1c331 H1n231 1_6555 . 110.33 109.79 110.86
H1c36 H1c331 H2c331 1_6555 . 128.8 127.94 129.68
H1c36 H1c331 H1c341 1_6555 . 62.33 61.44 63.24
H1c36 H1c331 H2c341 1_6555 . 58.32 57.51 59.14
H1c36 H1c331 H2c431 1_6555 . 165.75 164 167.47
H1c36 H1c331 O71a1 1_6555 . 82.9 82.08 83.7
N231 H1c331 C331 . . 40(90) 40(90) 40(90)
N231 H1c331 C341 . . 70(70) 70(70) 70(70)
N231 H1c331 C431 . . 30(30) 30(30) 30(30)
N231 H1c331 H1n231 . . 20(20) 20(20) 20(20)
N231 H1c331 H2c331 . . 70(100) 70(100) 70(100)
N231 H1c331 H1c341 . . 90(90) 90(90) 90(90)
N231 H1c331 H2c341 . . 70(90) 70(90) 70(90)
N231 H1c331 H2c431 . . 50(70) 50(70) 50(70)
N231 H1c331 O71a1 . . 80(50) 80(50) 80(50)
C331 H1c331 C341 . . 40(100) 40(100) 40(100)
C331 H1c331 C431 . . 60(110) 60(110) 60(110)
C331 H1c331 H1n231 . . 60(100) 60(100) 60(100)
C331 H1c331 H2c331 . . 30(90) 30(90) 30(90)
C331 H1c331 H1c341 . . 60(120) 60(110) 60(120)
C331 H1c331 H2c341 . . 60(120) 60(120) 60(120)
C331 H1c331 H2c431 . . 70(130) 70(130) 70(130)
C331 H1c331 O71a1 . . 130(130) 120(130) 130(130)
C341 H1c331 C431 . . 100(80) 100(80) 100(80)
C341 H1c331 H1n231 . . 80(70) 80(70) 80(70)
C341 H1c331 H2c331 . . 70(100) 70(100) 70(100)
C341 H1c331 H1c341 . . 20(50) 20(50) 20(50)
C341 H1c331 H2c341 . . 20(40) 20(40) 20(40)
C341 H1c331 H2c431 . . 120(90) 120(90) 120(100)
C341 H1c331 O71a1 . . 120(80) 120(80) 120(80)
C431 H1c331 H1n231 . . 40(40) 40(40) 40(40)
C431 H1c331 H2c331 . . 70(100) 70(100) 70(100)
C431 H1c331 H1c341 . . 120(90) 120(90) 120(90)
C431 H1c331 H2c341 . . 110(90) 110(90) 110(90)
C431 H1c331 H2c431 . . 20(50) 20(50) 20(50)
C431 H1c331 O71a1 . . 80(50) 80(50) 80(50)
H1n231 H1c331 H2c331 . . 90(110) 90(110) 90(120)
H1n231 H1c331 H1c341 . . 100(100) 100(100) 100(100)
H1n231 H1c331 H2c341 . . 70(80) 70(80) 70(80)
H1n231 H1c331 H2c431 . . 60(70) 60(70) 60(70)
H1n231 H1c331 O71a1 . . 60(40) 60(30) 60(40)
H2c331 H1c331 H1c341 . . 70(110) 70(110) 70(110)
H2c331 H1c331 H2c341 . . 90(120) 90(120) 90(120)
H2c331 H1c331 H2c431 . . 70(110) 60(110) 70(110)
H2c331 H1c331 O71a1 . . 150(130) 140(130) 150(140)
H1c341 H1c331 H2c341 . . 40(70) 40(70) 40(70)
H1c341 H1c331 H2c431 . . 130(90) 130(90) 130(90)
H1c341 H1c331 O71a1 . . 130(90) 130(90) 130(90)
H2c341 H1c331 H2c431 . . 130(110) 120(110) 130(110)
H2c341 H1c331 O71a1 . . 100(60) 100(60) 100(60)
H2c431 H1c331 O71a1 . . 80(60) 80(60) 80(60)
H1c35 H2c331 N211 . . 143.53 142.96 144.19
H1c35 H2c331 N231 . . 147.15 146.26 148.09
H1c35 H2c331 N241 . . 114.77 112.4 117.16
H1c35 H2c331 C331 . . 106.37 105.35 107.41
H1c35 H2c331 C341 . . 94.6 92.82 96.38
H1c35 H2c331 C411 . . 140.2 138.54 141.86
H1c35 H2c331 C431 . . 140.93 138.5 143.35
H1c35 H2c331 H1n211 . . 127.15 126.38 127.98
H1c35 H2c331 H1n231 . . 133.81 133.17 134.47
H1c35 H2c331 H1n241 . . 107.67 105.58 109.78
H1c35 H2c331 H1c331 . . 80.59 79.69 81.49
H1c35 H2c331 H1c341 . . 71.36 69.4 73.32
H1c35 H2c331 H2c341 . . 97.81 96.1 99.53
H1c35 H2c331 H1c411 . . 122.76 120.83 124.64
H1c35 H2c331 H2c431 . . 120.74 118.19 123.3
H1c35 H2c331 O91/3a1 . . 71.04 69.15 72.94
H1c35 H2c331 O71/1a1 . 1_4555 69.77 68.79 70.71
N211 H2c331 N231 . . 70(60) 70(60) 70(60)
N211 H2c331 N241 . . 60(40) 60(40) 60(40)
N211 H2c331 C331 . . 100(140) 100(140) 100(140)
N211 H2c331 C341 . . 90(80) 90(70) 90(80)
N211 H2c331 C411 . . 30(20) 30(20) 30(20)
N211 H2c331 C431 . . 70(50) 70(50) 70(50)
N211 H2c331 H1n211 . . 17(14) 16(14) 17(14)
N211 H2c331 H1n231 . . 80(50) 80(50) 80(50)
N211 H2c331 H1n241 . . 60(40) 50(40) 60(40)
N211 H2c331 H1c331 . . 130(110) 130(110) 140(110)
N211 H2c331 H1c341 . . 110(90) 110(90) 110(90)
N211 H2c331 H2c341 . . 100(80) 100(80) 100(80)
N211 H2c331 H1c411 . . 40(60) 40(60) 40(60)
N211 H2c331 H2c431 . . 80(80) 80(80) 80(80)
N211 H2c331 O91/3a1 . . 120(70) 110(70) 120(70)
N211 H2c331 O71/1a1 . 1_4555 80(40) 70(40) 80(50)
N231 H2c331 N241 . . 70(60) 70(60) 70(60)
N231 H2c331 C331 . . 40(80) 40(80) 40(80)
N231 H2c331 C341 . . 70(60) 70(60) 70(60)
N231 H2c331 C411 . . 70(60) 70(60) 70(60)
N231 H2c331 C431 . . 40(30) 40(30) 40(30)
N231 H2c331 H1n211 . . 80(70) 80(70) 80(70)
N231 H2c331 H1n231 . . 14(13) 13(13) 14(13)
N231 H2c331 H1n241 . . 90(70) 90(70) 90(70)
N231 H2c331 H1c331 . . 70(80) 70(80) 70(80)
N231 H2c331 H1c341 . . 100(90) 100(90) 100(90)
N231 H2c331 H2c341 . . 60(60) 60(60) 60(60)
N231 H2c331 H1c411 . . 80(80) 80(80) 80(80)
N231 H2c331 H2c431 . . 50(60) 50(60) 50(60)
N231 H2c331 O91/3a1 . . 100(70) 100(70) 100(70)
N231 H2c331 O71/1a1 . 1_4555 140(100) 140(100) 140(100)
N241 H2c331 C331 . . 70(120) 70(120) 70(120)
N241 H2c331 C341 . . 30(30) 30(30) 30(30)
N241 H2c331 C411 . . 90(60) 90(60) 90(60)
N241 H2c331 C431 . . 100(60) 100(70) 100(60)
N241 H2c331 H1n211 . . 60(40) 60(40) 60(50)
N241 H2c331 H1n231 . . 70(50) 70(50) 70(50)
N241 H2c331 H1n241 . . 20(16) 19(16) 20(17)
N241 H2c331 H1c331 . . 100(120) 100(120) 100(120)
N241 H2c331 H1c341 . . 50(70) 50(70) 50(70)
N241 H2c331 H2c341 . . 40(50) 40(50) 40(50)
N241 H2c331 H1c411 . . 100(80) 100(80) 110(90)
N241 H2c331 H2c431 . . 120(90) 120(90) 120(90)
N241 H2c331 O91/3a1 . . 170(80) 170(80) 170(70)
N241 H2c331 O71/1a1 . 1_4555 100(60) 100(60) 100(60)
C331 H2c331 C341 . . 40(100) 40(100) 40(100)
C331 H2c331 C411 . . 110(140) 110(140) 110(140)
C331 H2c331 C431 . . 70(100) 70(100) 70(100)
C331 H2c331 H1n211 . . 110(150) 110(150) 120(150)
C331 H2c331 H1n231 . . 30(80) 30(80) 30(80)
C331 H2c331 H1n241 . . 90(140) 90(140) 90(140)
C331 H2c331 H1c331 . . 30(100) 30(100) 30(100)
C331 H2c331 H1c341 . . 60(120) 60(120) 60(120)
C331 H2c331 H2c341 . . 30(100) 30(100) 30(100)
C331 H2c331 H1c411 . . 130(150) 130(150) 130(150)
C331 H2c331 H2c431 . . 80(110) 80(110) 80(110)
C331 H2c331 O91/3a1 . . 110(130) 110(130) 110(130)
C331 H2c331 O71/1a1 . 1_4555 160(180) 160(180) 170(180)
C341 H2c331 C411 . . 120(90) 120(90) 120(90)
C341 H2c331 C431 . . 110(60) 110(60) 110(70)
C341 H2c331 H1n211 . . 90(80) 90(80) 90(80)
C341 H2c331 H1n231 . . 70(40) 60(40) 70(40)
C341 H2c331 H1n241 . . 50(50) 50(50) 50(50)
C341 H2c331 H1c331 . . 70(100) 70(100) 70(100)
C341 H2c331 H1c341 . . 20(50) 20(50) 20(50)
C341 H2c331 H2c341 . . 10(30) 10(30) 10(30)
C341 H2c331 H1c411 . . 140(110) 140(110) 140(110)
C341 H2c331 H2c431 . . 120(80) 120(70) 120(80)
C341 H2c331 O91/3a1 . . 150(80) 150(80) 150(80)
C341 H2c331 O71/1a1 . 1_4555 120(80) 120(80) 120(80)
C411 H2c331 C431 . . 50(40) 50(40) 50(40)
C411 H2c331 H1n211 . . 40(30) 40(30) 40(30)
C411 H2c331 H1n231 . . 80(50) 80(50) 80(50)
C411 H2c331 H1n241 . . 80(60) 80(50) 90(60)
C411 H2c331 H1c331 . . 130(110) 130(110) 130(110)
C411 H2c331 H1c341 . . 140(100) 140(100) 140(100)
C411 H2c331 H2c341 . . 120(80) 120(80) 120(80)
C411 H2c331 H1c411 . . 20(50) 20(50) 20(50)
C411 H2c331 H2c431 . . 60(60) 60(60) 60(60)
C411 H2c331 O91/3a1 . . 90(60) 80(60) 90(60)
C411 H2c331 O71/1a1 . 1_4555 80(50) 70(50) 80(50)
C431 H2c331 H1n211 . . 80(60) 80(60) 90(60)
C431 H2c331 H1n231 . . 40(30) 40(30) 40(30)
C431 H2c331 H1n241 . . 110(70) 110(70) 110(70)
C431 H2c331 H1c331 . . 80(90) 80(90) 80(90)
C431 H2c331 H1c341 . . 130(80) 130(80) 130(80)
C431 H2c331 H2c341 . . 100(60) 100(60) 100(60)
C431 H2c331 H1c411 . . 60(50) 60(50) 60(50)
C431 H2c331 H2c431 . . 20(50) 20(50) 20(50)
C431 H2c331 O91/3a1 . . 70(50) 70(50) 70(50)
C431 H2c331 O71/1a1 . 1_4555 120(80) 120(80) 120(80)
H1n211 H2c331 H1n231 . . 100(70) 100(70) 100(70)
H1n211 H2c331 H1n241 . . 50(30) 50(40) 50(30)
H1n211 H2c331 H1c331 . . 150(130) 150(130) 150(130)
H1n211 H2c331 H1c341 . . 100(90) 100(90) 100(90)
H1n211 H2c331 H2c341 . . 100(80) 100(80) 100(80)
H1n211 H2c331 H1c411 . . 50(60) 50(60) 50(60)
H1n211 H2c331 H2c431 . . 100(90) 100(90) 100(90)
H1n211 H2c331 O91/3a1 . . 120(70) 120(70) 120(70)
H1n211 H2c331 O71/1a1 . 1_4555 60(40) 60(30) 60(40)
H1n231 H2c331 H1n241 . . 90(60) 90(60) 90(60)
H1n231 H2c331 H1c331 . . 50(80) 50(80) 50(80)
H1n231 H2c331 H1c341 . . 90(70) 90(70) 90(70)
H1n231 H2c331 H2c341 . . 50(50) 50(50) 50(50)
H1n231 H2c331 H1c411 . . 100(70) 100(70) 100(70)
H1n231 H2c331 H2c431 . . 60(50) 60(50) 60(50)
H1n231 H2c331 O91/3a1 . . 100(60) 100(60) 100(60)
H1n231 H2c331 O71/1a1 . 1_4555 160(90) 160(90) 160(90)
H1n241 H2c331 H1c331 . . 120(130) 110(130) 120(130)
H1n241 H2c331 H1c341 . . 50(70) 50(70) 50(70)
H1n241 H2c331 H2c341 . . 60(60) 60(60) 60(60)
H1n241 H2c331 H1c411 . . 100(80) 90(80) 100(80)
H1n241 H2c331 H2c431 . . 130(100) 130(100) 130(100)
H1n241 H2c331 O91/3a1 . . 160(60) 160(60) 160(60)
H1n241 H2c331 O71/1a1 . 1_4555 80(50) 80(50) 80(50)
H1c331 H2c331 H1c341 . . 70(110) 70(110) 70(110)
H1c331 H2c331 H2c341 . . 50(100) 50(100) 50(100)
H1c331 H2c331 H1c411 . . 130(130) 130(130) 130(130)
H1c331 H2c331 H2c431 . . 80(110) 80(110) 80(110)
H1c331 H2c331 O91/3a1 . . 80(110) 80(110) 80(110)
H1c331 H2c331 O71/1a1 . 1_4555 150(140) 150(140) 150(140)
H1c341 H2c331 H2c341 . . 30(60) 30(60) 30(60)
H1c341 H2c331 H1c411 . . 150(110) 150(110) 150(110)
H1c341 H2c331 H2c431 . . 140(80) 140(80) 150(80)
H1c341 H2c331 O91/3a1 . . 140(100) 140(100) 140(100)
H1c341 H2c331 O71/1a1 . 1_4555 100(70) 100(70) 110(70)
H2c341 H2c331 H1c411 . . 140(100) 140(100) 140(100)
H2c341 H2c331 H2c431 . . 110(70) 110(70) 110(70)
H2c341 H2c331 O91/3a1 . . 140(70) 130(70) 140(70)
H2c341 H2c331 O71/1a1 . 1_4555 130(90) 130(90) 140(90)
H1c411 H2c331 H2c431 . . 60(70) 60(70) 60(70)
H1c411 H2c331 O91/3a1 . . 70(70) 70(70) 70(70)
H1c411 H2c331 O71/1a1 . 1_4555 60(50) 60(50) 60(50)
H2c431 H2c331 O91/3a1 . . 50(60) 50(60) 50(70)
H2c431 H2c331 O71/1a1 . 1_4555 110(90) 110(90) 110(90)
O91/3a1 H2c331 O71/1a1 . 1_4555 80(60) 80(60) 90(60)
C32 H1c341 H1c32 . . 19.28 19.27 19.3
C32 H1c341 H2c32 . . 18.13 18.04 18.22
C32 H1c341 H1c35 . . 41.48 41.13 41.82
C32 H1c341 H1c36 . 1_6555 77.32 77.2 77.46
C32 H1c341 N241 . . 150(60) 150(60) 150(60)
C32 H1c341 C331 . . 110(90) 110(90) 120(90)
C32 H1c341 C341 . . 160(170) 150(170) 160(170)
C32 H1c341 C441 . . 140(70) 140(70) 140(70)
C32 H1c341 H1n241 . . 130(50) 130(50) 130(50)
C32 H1c341 H1c331 . . 100(90) 100(90) 100(90)
C32 H1c341 H2c331 . . 100(80) 100(80) 100(90)
C32 H1c341 H2c341 . . 140(120) 140(120) 140(120)
C32 H1c341 H2c441 . . 130(90) 130(90) 130(90)
C32 H1c341 O71b1 . 1_4555 70(30) 70(30) 70(30)
H1c32 H1c341 H2c32 . . 34.93 34.65 35.22
H1c32 H1c341 H1c35 . . 50.13 49.74 50.51
H1c32 H1c341 H1c36 . 1_6555 58.46 58.39 58.53
H1c32 H1c341 N241 . . 167.56 166.63 168.4
H1c32 H1c341 C331 . . 113.37 111.58 115.16
H1c32 H1c341 C341 . . 148.03 146.53 149.51
H1c32 H1c341 C441 . . 144.09 142.01 146.17
H1c32 H1c341 H1n241 . . 144.8 144.3 145.35
H1c32 H1c341 H1c331 . . 92.95 91.19 94.69
H1c32 H1c341 H2c331 . . 107.02 105.53 108.5
H1c32 H1c341 H2c341 . . 124.57 124.1 125.05
H1c32 H1c341 H2c441 . . 127.14 125.01 129.27
H1c32 H1c341 O71b1 . 1_4555 87.68 87.25 88.13
H2c32 H1c341 H1c35 . . 51.01 50.23 51.77
H2c32 H1c341 H1c36 . 1_6555 93.09 92.65 93.55
H2c32 H1c341 N241 . . 132.76 132.18 133.38
H2c32 H1c341 C331 . . 123.39 121.12 125.66
H2c32 H1c341 C341 . . 165.08 163.26 166.81
H2c32 H1c341 C441 . . 122.81 120.96 124.65
H2c32 H1c341 H1n241 . . 110.31 109.67 111
H2c32 H1c341 H1c331 . . 113.27 111.05 115.47
H2c32 H1c341 H2c331 . . 103.85 101.84 105.84
H2c32 H1c341 H2c341 . . 157.58 156.45 158.72
H2c32 H1c341 H2c441 . . 116.84 114.44 119.24
H2c32 H1c341 O71b1 . 1_4555 52.87 52.28 53.46
H1c35 H1c341 H1c36 . 1_6555 84.65 83.44 85.82
H1c35 H1c341 N241 . . 127.53 126.53 128.53
H1c35 H1c341 C331 . . 72.95 71.45 74.45
H1c35 H1c341 C341 . . 116.89 115.4 118.4
H1c35 H1c341 C441 . . 152.63 152.24 153.01
H1c35 H1c341 H1n241 . . 109.41 108.59 110.23
H1c35 H1c341 H1c331 . . 63.79 62.3 65.29
H1c35 H1c341 H2c331 . . 58.28 57.12 59.45
H1c35 H1c341 H2c341 . . 130.31 128.99 131.64
H1c35 H1c341 H2c441 . . 164.8 163.71 165.82
H1c35 H1c341 O71b1 . 1_4555 81.27 80.47 82.09
H1c36 H1c341 N241 1_6555 . 133.32 133.05 133.6
H1c36 H1c341 C331 1_6555 . 88.57 86.7 90.42
H1c36 H1c341 C341 1_6555 . 94.18 93 95.35
H1c36 H1c341 C441 1_6555 . 122.52 121.21 123.78
H1c36 H1c341 H1n241 1_6555 . 156.49 155.89 157.14
H1c36 H1c341 H1c331 1_6555 . 66.49 64.59 68.38
H1c36 H1c341 H2c331 1_6555 . 105.57 103.78 107.35
H1c36 H1c341 H2c341 1_6555 . 66.28 65.88 66.66
H1c36 H1c341 H2c441 1_6555 . 106.52 104.86 108.17
H1c36 H1c341 O71b1 1_6555 1_4555 144.18 143.36 144.97
N241 H1c341 C331 . . 70(70) 70(70) 70(70)
N241 H1c341 C341 . . 40(90) 40(90) 40(90)
N241 H1c341 C441 . . 30(30) 30(30) 30(30)
N241 H1c341 H1n241 . . 20(20) 20(20) 20(20)
N241 H1c341 H1c331 . . 100(90) 100(90) 100(100)
N241 H1c341 H2c331 . . 80(90) 70(90) 80(90)
N241 H1c341 H2c341 . . 70(100) 70(100) 70(100)
N241 H1c341 H2c441 . . 50(70) 50(70) 50(70)
N241 H1c341 O71b1 . 1_4555 80(50) 80(50) 80(50)
C331 H1c341 C341 . . 40(100) 40(100) 40(100)
C331 H1c341 C441 . . 100(80) 100(80) 100(80)
C331 H1c341 H1n241 . . 80(70) 80(70) 80(70)
C331 H1c341 H1c331 . . 20(50) 20(50) 20(50)
C331 H1c341 H2c331 . . 20(40) 20(40) 20(40)
C331 H1c341 H2c341 . . 70(110) 70(110) 70(110)
C331 H1c341 H2c441 . . 120(100) 120(100) 120(100)
C331 H1c341 O71b1 . 1_4555 120(70) 120(70) 120(70)
C341 H1c341 C441 . . 60(110) 60(110) 60(110)
C341 H1c341 H1n241 . . 60(100) 60(100) 60(100)
C341 H1c341 H1c331 . . 60(120) 60(110) 60(120)
C341 H1c341 H2c331 . . 60(120) 60(120) 60(120)
C341 H1c341 H2c341 . . 40(90) 30(90) 40(90)
C341 H1c341 H2c441 . . 70(130) 70(130) 70(130)
C341 H1c341 O71b1 . 1_4555 120(130) 120(120) 120(130)
C441 H1c341 H1n241 . . 40(40) 40(40) 40(40)
C441 H1c341 H1c331 . . 120(90) 120(90) 120(90)
C441 H1c341 H2c331 . . 110(90) 110(90) 110(90)
C441 H1c341 H2c341 . . 70(100) 70(100) 70(100)
C441 H1c341 H2c441 . . 20(50) 20(50) 20(50)
C441 H1c341 O71b1 . 1_4555 80(50) 80(50) 80(50)
H1n241 H1c341 H1c331 . . 100(100) 100(100) 100(100)
H1n241 H1c341 H2c331 . . 70(80) 70(80) 70(80)
H1n241 H1c341 H2c341 . . 90(120) 90(120) 90(120)
H1n241 H1c341 H2c441 . . 60(70) 60(70) 60(70)
H1n241 H1c341 O71b1 . 1_4555 60(30) 60(30) 60(30)
H1c331 H1c341 H2c331 . . 40(60) 40(60) 40(70)
H1c331 H1c341 H2c341 . . 70(110) 70(110) 70(110)
H1c331 H1c341 H2c441 . . 130(90) 130(90) 130(90)
H1c331 H1c341 O71b1 . 1_4555 130(90) 130(90) 130(90)
H2c331 H1c341 H2c341 . . 90(130) 90(130) 90(130)
H2c331 H1c341 H2c441 . . 130(110) 120(110) 130(110)
H2c331 H1c341 O71b1 . 1_4555 90(60) 90(60) 100(60)
H2c341 H1c341 H2c441 . . 60(110) 60(110) 60(110)
H2c341 H1c341 O71b1 . 1_4555 140(130) 140(130) 140(130)
H2c441 H1c341 O71b1 . 1_4555 80(60) 80(60) 80(60)
H1c36 H2c341 N221 1_6555 . 146.13 145.93 146.38
H1c36 H2c341 N231 1_6555 . 115.32 113.32 117.3
H1c36 H2c341 N241 1_6555 . 145.66 145.29 146.04
H1c36 H2c341 C331 1_6555 . 93.65 91.74 95.56
H1c36 H2c341 C341 1_6555 . 105.6 104.49 106.72
H1c36 H2c341 C441 1_6555 . 139.2 137.31 141.09
H1c36 H2c341 H1n221 1_6555 . 129.9 129.88 129.94
H1c36 H2c341 H1n231 1_6555 . 108.87 107.21 110.52
H1c36 H2c341 H1n241 1_6555 . 132.31 131.65 132.98
H1c36 H2c341 H1c331 1_6555 . 70.66 68.65 72.66
H1c36 H2c341 H2c331 1_6555 . 96.86 95.36 98.36
H1c36 H2c341 H1c341 1_6555 . 78.62 78.34 78.88
H1c36 H2c341 H1c421 1_6555 . 124.52 122.45 126.59
H1c36 H2c341 H2c441 1_6555 . 119.43 117.2 121.67
H1c36 H2c341 O71/1b1 1_6555 . 72.5 71.72 73.28
N221 H2c341 N231 . . 60(40) 60(40) 60(40)
N221 H2c341 N241 . . 70(60) 70(60) 70(60)
N221 H2c341 C331 . . 90(80) 90(80) 90(80)
N221 H2c341 C341 . . 100(140) 100(140) 100(140)
N221 H2c341 C441 . . 70(50) 70(50) 70(50)
N221 H2c341 H1n221 . . 17(15) 16(15) 17(15)
N221 H2c341 H1n231 . . 60(40) 60(40) 60(40)
N221 H2c341 H1n241 . . 80(50) 80(50) 80(50)
N221 H2c341 H1c331 . . 110(90) 110(90) 110(90)
N221 H2c341 H2c331 . . 100(80) 100(80) 100(80)
N221 H2c341 H1c341 . . 130(110) 130(110) 130(110)
N221 H2c341 H1c421 . . 40(50) 40(50) 40(50)
N221 H2c341 H2c441 . . 80(80) 80(80) 80(80)
N221 H2c341 O71/1b1 . . 70(50) 70(50) 70(50)
N231 H2c341 N241 . . 70(60) 70(60) 70(60)
N231 H2c341 C331 . . 30(30) 30(30) 30(40)
N231 H2c341 C341 . . 70(120) 70(120) 70(120)
N231 H2c341 C441 . . 100(70) 100(70) 100(70)
N231 H2c341 H1n221 . . 60(50) 60(50) 60(50)
N231 H2c341 H1n231 . . 19(17) 19(17) 19(17)
N231 H2c341 H1n241 . . 70(50) 70(50) 70(50)
N231 H2c341 H1c331 . . 50(70) 50(70) 50(70)
N231 H2c341 H2c331 . . 40(50) 40(50) 40(50)
N231 H2c341 H1c341 . . 100(120) 100(120) 100(120)
N231 H2c341 H1c421 . . 100(80) 100(80) 100(80)
N231 H2c341 H2c441 . . 120(90) 120(90) 120(90)
N231 H2c341 O71/1b1 . . 100(60) 100(60) 100(60)
N241 H2c341 C331 . . 70(60) 70(60) 70(60)
N241 H2c341 C341 . . 40(80) 40(80) 40(80)
N241 H2c341 C441 . . 30(30) 30(30) 40(30)
N241 H2c341 H1n221 . . 80(70) 80(70) 80(70)
N241 H2c341 H1n231 . . 90(70) 90(70) 90(70)
N241 H2c341 H1n241 . . 14(13) 13(13) 14(13)
N241 H2c341 H1c331 . . 100(90) 100(90) 100(90)
N241 H2c341 H2c331 . . 60(60) 60(60) 60(60)
N241 H2c341 H1c341 . . 70(80) 70(80) 70(80)
N241 H2c341 H1c421 . . 80(80) 80(80) 80(80)
N241 H2c341 H2c441 . . 50(60) 50(60) 50(60)
N241 H2c341 O71/1b1 . . 140(100) 140(100) 140(100)
C331 H2c341 C341 . . 40(100) 40(100) 40(100)
C331 H2c341 C441 . . 110(60) 110(60) 110(60)
C331 H2c341 H1n221 . . 90(80) 90(80) 90(80)
C331 H2c341 H1n231 . . 50(50) 50(50) 50(50)
C331 H2c341 H1n241 . . 70(40) 70(40) 70(40)
C331 H2c341 H1c331 . . 20(50) 20(50) 20(50)
C331 H2c341 H2c331 . . 10(30) 10(30) 10(30)
C331 H2c341 H1c341 . . 70(110) 70(110) 70(110)
C331 H2c341 H1c421 . . 140(110) 140(110) 140(110)
C331 H2c341 H2c441 . . 130(80) 130(80) 130(80)
C331 H2c341 O71/1b1 . . 120(90) 120(90) 120(80)
C341 H2c341 C441 . . 70(100) 70(100) 70(100)
C341 H2c341 H1n221 . . 110(150) 110(150) 110(150)
C341 H2c341 H1n231 . . 90(140) 90(140) 90(140)
C341 H2c341 H1n241 . . 30(80) 30(80) 30(80)
C341 H2c341 H1c331 . . 60(120) 60(120) 60(120)
C341 H2c341 H2c331 . . 30(100) 30(100) 30(100)
C341 H2c341 H1c341 . . 40(100) 30(100) 40(100)
C341 H2c341 H1c421 . . 130(150) 130(150) 130(150)
C341 H2c341 H2c441 . . 80(110) 80(110) 80(110)
C341 H2c341 O71/1b1 . . 160(180) 160(180) 160(180)
C441 H2c341 H1n221 . . 80(60) 80(60) 80(60)
C441 H2c341 H1n231 . . 110(80) 110(80) 110(80)
C441 H2c341 H1n241 . . 40(20) 40(20) 40(20)
C441 H2c341 H1c331 . . 130(80) 130(80) 130(80)
C441 H2c341 H2c331 . . 100(60) 100(60) 100(60)
C441 H2c341 H1c341 . . 80(90) 80(90) 80(90)
C441 H2c341 H1c421 . . 60(50) 60(50) 60(50)
C441 H2c341 H2c441 . . 20(50) 20(50) 20(50)
C441 H2c341 O71/1b1 . . 120(80) 120(80) 120(90)
H1n221 H2c341 H1n231 . . 50(40) 50(40) 50(40)
H1n221 H2c341 H1n241 . . 100(70) 100(70) 100(70)
H1n221 H2c341 H1c331 . . 100(90) 100(90) 100(90)
H1n221 H2c341 H2c331 . . 100(80) 100(80) 100(80)
H1n221 H2c341 H1c341 . . 150(130) 150(130) 150(130)
H1n221 H2c341 H1c421 . . 50(60) 50(60) 50(60)
H1n221 H2c341 H2c441 . . 90(90) 90(90) 100(90)
H1n221 H2c341 O71/1b1 . . 60(40) 60(40) 60(40)
H1n231 H2c341 H1n241 . . 90(60) 90(60) 90(60)
H1n231 H2c341 H1c331 . . 50(70) 50(70) 50(70)
H1n231 H2c341 H2c331 . . 60(60) 60(60) 60(60)
H1n231 H2c341 H1c341 . . 120(130) 120(130) 120(130)
H1n231 H2c341 H1c421 . . 100(80) 90(80) 100(80)
H1n231 H2c341 H2c441 . . 130(100) 130(100) 130(100)
H1n231 H2c341 O71/1b1 . . 80(50) 80(50) 80(50)
H1n241 H2c341 H1c331 . . 90(70) 90(70) 90(70)
H1n241 H2c341 H2c331 . . 60(50) 50(50) 60(50)
H1n241 H2c341 H1c341 . . 50(80) 50(80) 50(80)
H1n241 H2c341 H1c421 . . 90(70) 90(70) 100(70)
H1n241 H2c341 H2c441 . . 60(50) 60(50) 60(50)
H1n241 H2c341 O71/1b1 . . 160(90) 150(90) 160(90)
H1c331 H2c341 H2c331 . . 30(60) 30(60) 30(60)
H1c331 H2c341 H1c341 . . 70(120) 70(120) 70(120)
H1c331 H2c341 H1c421 . . 150(100) 150(100) 150(110)
H1c331 H2c341 H2c441 . . 150(80) 150(80) 150(80)
H1c331 H2c341 O71/1b1 . . 100(70) 100(70) 100(70)
H2c331 H2c341 H1c341 . . 60(110) 60(110) 60(110)
H2c331 H2c341 H1c421 . . 140(100) 140(100) 140(100)
H2c331 H2c341 H2c441 . . 110(70) 110(70) 110(70)
H2c331 H2c341 O71/1b1 . . 130(90) 130(90) 130(90)
H1c341 H2c341 H1c421 . . 130(130) 130(130) 130(130)
H1c341 H2c341 H2c441 . . 80(110) 80(110) 80(110)
H1c341 H2c341 O71/1b1 . . 150(140) 150(140) 150(140)
H1c421 H2c341 H2c441 . . 60(70) 50(70) 60(70)
H1c421 H2c341 O71/1b1 . . 70(50) 70(50) 70(50)
H2c441 H2c341 O71/1b1 . . 110(90) 110(90) 110(90)
C33 H1c351 H1c33 1_6655 1_6655 18.95 18.81 19.1
C33 H1c351 H2c33 1_6655 1_6655 18.17 17.92 18.41
C33 H1c351 H1c34 1_6655 1_6655 40.94 40.37 41.5
C33 H1c351 O71/1a 1_6655 1_5655 70(50) 70(50) 70(50)
C33 H1c351 N251 1_6655 . 150(80) 150(80) 150(80)
C33 H1c351 C321 1_6655 . 110(80) 110(80) 110(80)
C33 H1c351 C351 1_6655 . 160(160) 150(160) 160(160)
C33 H1c351 C451 1_6655 . 140(80) 140(80) 140(80)
C33 H1c351 H1n251 1_6655 . 120(80) 120(80) 120(80)
C33 H1c351 H1c311 1_6655 1_6555 80(60) 80(60) 80(60)
C33 H1c351 H1c321 1_6655 . 100(70) 100(70) 100(80)
C33 H1c351 H2c321 1_6655 . 100(80) 90(80) 100(90)
C33 H1c351 H2c351 1_6655 . 150(80) 150(80) 150(80)
C33 H1c351 H2c451 1_6655 . 130(90) 130(90) 130(90)
H1c33 H1c351 H2c33 1_6655 1_6655 34.6 34.27 34.94
H1c33 H1c351 H1c34 1_6655 1_6655 49.76 49.03 50.46
H1c33 H1c351 O71/1a 1_6655 1_5655 86.41 85.85 86.96
H1c33 H1c351 N251 1_6655 . 165.48 164.85 166.09
H1c33 H1c351 C321 1_6655 . 111.93 109.65 114.21
H1c33 H1c351 C351 1_6655 . 148.19 146.27 150.07
H1c33 H1c351 C451 1_6655 . 145.56 143.36 147.77
H1c33 H1c351 H1n251 1_6655 . 142.5 142.17 142.84
H1c33 H1c351 H1c311 1_6655 1_6555 60.52 60.23 60.79
H1c33 H1c351 H1c321 1_6655 . 92.62 90.5 94.71
H1c33 H1c351 H2c321 1_6655 . 104.2 102.26 106.14
H1c33 H1c351 H2c351 1_6655 . 127.54 127.16 127.98
H1c33 H1c351 H2c451 1_6655 . 128.57 126.34 130.81
H2c33 H1c351 H1c34 1_6655 1_6655 50.37 49.38 51.33
H2c33 H1c351 O71/1a 1_6655 1_5655 52 51.41 52.62
H2c33 H1c351 N251 1_6655 . 131.02 130.3 131.69
H2c33 H1c351 C321 1_6655 . 121.15 118.39 123.92
H2c33 H1c351 C351 1_6655 . 162.56 160.51 164.54
H2c33 H1c351 C451 1_6655 . 121.8 119.82 123.78
H2c33 H1c351 H1n251 1_6655 . 108.91 108.54 109.28
H2c33 H1c351 H1c311 1_6655 1_6555 95.02 94.73 95.28
H2c33 H1c351 H1c321 1_6655 . 112.5 109.83 115.15
H2c33 H1c351 H2c321 1_6655 . 100.95 98.56 103.35
H2c33 H1c351 H2c351 1_6655 . 160.68 159.96 161.19
H2c33 H1c351 H2c451 1_6655 . 114.91 112.53 117.3
H1c34 H1c351 O71/1a 1_6655 1_5655 81 80.11 81.91
H1c34 H1c351 N251 1_6655 . 123.8 122.82 124.8
H1c34 H1c351 C321 1_6655 . 71.38 69.61 73.18
H1c34 H1c351 C351 1_6655 . 115.36 113.7 117.04
H1c34 H1c351 C451 1_6655 . 148.37 148.14 148.6
H1c34 H1c351 H1n251 1_6655 . 105.46 104.93 106
H1c34 H1c351 H1c311 1_6655 1_6555 84.13 83.21 85.03
H1c34 H1c351 H1c321 1_6655 . 63.66 61.89 65.45
H1c34 H1c351 H2c321 1_6655 . 55.75 54.45 57.08
H1c34 H1c351 H2c351 1_6655 . 130.4 128.72 132.08
H1c34 H1c351 H2c451 1_6655 . 159.79 158.89 160.66
O71/1a H1c351 N251 1_5655 . 80(50) 80(50) 80(50)
O71/1a H1c351 C321 1_5655 . 120(70) 120(80) 120(70)
O71/1a H1c351 C351 1_5655 . 120(90) 120(90) 120(90)
O71/1a H1c351 C451 1_5655 . 70(40) 70(40) 80(40)
O71/1a H1c351 H1n251 1_5655 . 60(40) 60(40) 60(40)
O71/1a H1c351 H1c311 1_5655 1_6555 150(80) 150(80) 150(80)
O71/1a H1c351 H1c321 1_5655 . 130(100) 130(100) 130(100)
O71/1a H1c351 H2c321 1_5655 . 90(80) 90(80) 100(80)
O71/1a H1c351 H2c351 1_5655 . 140(100) 140(100) 140(90)
O71/1a H1c351 H2c451 1_5655 . 80(70) 80(70) 80(70)
N251 H1c351 C321 . . 70(60) 70(60) 70(60)
N251 H1c351 C351 . . 40(50) 40(50) 40(50)
N251 H1c351 C451 . . 30(30) 30(30) 30(30)
N251 H1c351 H1n251 . . 23(14) 23(14) 23(14)
N251 H1c351 H1c311 . 1_6555 130(100) 130(100) 130(110)
N251 H1c351 H1c321 . . 90(90) 90(90) 100(90)
N251 H1c351 H2c321 . . 70(70) 70(70) 70(70)
N251 H1c351 H2c351 . . 70(80) 70(80) 70(80)
N251 H1c351 H2c451 . . 50(60) 50(60) 50(60)
C321 H1c351 C351 . . 40(100) 40(100) 40(100)
C321 H1c351 C451 . . 100(60) 100(60) 100(60)
C321 H1c351 H1n251 . . 80(60) 80(60) 80(60)
C321 H1c351 H1c311 . 1_6555 90(80) 80(80) 90(80)
C321 H1c351 H1c321 . . 20(40) 20(40) 20(40)
C321 H1c351 H2c321 . . 20(60) 20(60) 20(60)
C321 H1c351 H2c351 . . 70(110) 70(110) 70(110)
C321 H1c351 H2c451 . . 120(90) 120(90) 120(90)
C351 H1c351 C451 . . 60(90) 60(90) 60(90)
C351 H1c351 H1n251 . . 60(60) 60(60) 60(60)
C351 H1c351 H1c311 . 1_6555 90(120) 90(120) 90(120)
C351 H1c351 H1c321 . . 60(120) 60(110) 60(120)
C351 H1c351 H2c321 . . 60(120) 60(120) 60(130)
C351 H1c351 H2c351 . . 30(100) 30(100) 30(100)
C351 H1c351 H2c451 . . 80(120) 80(120) 80(120)
C451 H1c351 H1n251 . . 40(30) 40(30) 40(30)
C451 H1c351 H1c311 . 1_6555 130(90) 130(90) 130(90)
C451 H1c351 H1c321 . . 120(80) 120(80) 120(80)
C451 H1c351 H2c321 . . 110(60) 110(60) 110(60)
C451 H1c351 H2c351 . . 70(80) 70(80) 70(80)
C451 H1c351 H2c451 . . 20(40) 20(40) 20(40)
H1n251 H1c351 H1c311 . 1_6555 160(110) 150(110) 160(110)
H1n251 H1c351 H1c321 . . 100(80) 100(80) 100(80)
H1n251 H1c351 H2c321 . . 70(60) 70(60) 70(60)
H1n251 H1c351 H2c351 . . 90(80) 90(80) 90(80)
H1n251 H1c351 H2c451 . . 60(50) 60(50) 60(50)
H1c311 H1c351 H1c321 1_6555 . 60(70) 60(70) 60(70)
H1c311 H1c351 H2c321 1_6555 . 100(90) 100(90) 100(90)
H1c311 H1c351 H2c351 1_6555 . 70(80) 70(80) 70(80)
H1c311 H1c351 H2c451 1_6555 . 110(100) 110(100) 110(100)
H1c321 H1c351 H2c321 . . 40(70) 40(70) 40(70)
H1c321 H1c351 H2c351 . . 70(120) 70(120) 70(120)
H1c321 H1c351 H2c451 . . 130(110) 130(110) 130(110)
H2c321 H1c351 H2c351 . . 90(130) 90(130) 90(130)
H2c321 H1c351 H2c451 . . 130(80) 130(80) 130(80)
H2c351 H1c351 H2c451 . . 70(110) 70(110) 70(110)
O91/1a H2c351 N221 1_6655 . 170(60) 170(70) 170(60)
O91/1a H2c351 N231 1_6655 . 120(70) 120(70) 120(70)
O91/1a H2c351 N251 1_6655 . 100(80) 100(80) 100(80)
O91/1a H2c351 C321 1_6655 . 140(90) 140(90) 150(90)
O91/1a H2c351 C351 1_6655 . 110(150) 110(140) 110(150)
O91/1a H2c351 C431 1_6655 . 90(60) 90(60) 90(60)
O91/1a H2c351 C451 1_6655 . 70(50) 70(50) 70(50)
O91/1a H2c351 H1n221 1_6655 . 170(80) 160(80) 170(80)
O91/1a H2c351 H1n231 1_6655 . 120(80) 120(80) 120(80)
O91/1a H2c351 H1n251 1_6655 . 100(60) 100(60) 100(70)
O91/1a H2c351 H1c311 1_6655 1_6555 70(70) 70(70) 70(70)
O91/1a H2c351 H1c321 1_6655 . 130(80) 130(80) 140(80)
O91/1a H2c351 H2c321 1_6655 . 130(90) 130(90) 130(90)
O91/1a H2c351 H1c351 1_6655 . 80(110) 80(110) 80(110)
O91/1a H2c351 H1c431 1_6655 . 70(70) 70(70) 70(70)
O91/1a H2c351 H2c451 1_6655 . 50(60) 50(60) 50(60)
O91/1a H2c351 O71/3a1 1_6655 . 80(60) 80(60) 90(60)
N221 H2c351 N231 . . 60(40) 60(40) 60(40)
N221 H2c351 N251 . . 70(50) 70(50) 70(50)
N221 H2c351 C321 . . 30(30) 30(30) 30(30)
N221 H2c351 C351 . . 70(110) 70(110) 70(110)
N221 H2c351 C431 . . 90(50) 90(50) 90(50)
N221 H2c351 C451 . . 100(40) 100(40) 100(40)
N221 H2c351 H1n221 . . 20(16) 19(16) 20(16)
N221 H2c351 H1n231 . . 60(50) 60(50) 60(50)
N221 H2c351 H1n251 . . 70(40) 70(40) 70(40)
N221 H2c351 H1c311 . 1_6555 110(90) 110(90) 110(90)
N221 H2c351 H1c321 . . 50(60) 50(60) 50(60)
N221 H2c351 H2c321 . . 40(50) 40(50) 40(50)
N221 H2c351 H1c351 . . 100(120) 100(120) 100(120)
N221 H2c351 H1c431 . . 110(80) 110(70) 110(80)
N221 H2c351 H2c451 . . 120(60) 120(60) 120(60)
N221 H2c351 O71/3a1 . . 100(80) 100(80) 100(80)
N231 H2c351 N251 . . 70(40) 70(40) 70(40)
N231 H2c351 C321 . . 100(70) 100(70) 100(70)
N231 H2c351 C351 . . 110(90) 110(90) 110(90)
N231 H2c351 C431 . . 30(18) 30(18) 31(18)
N231 H2c351 C451 . . 70(30) 70(30) 70(30)
N231 H2c351 H1n221 . . 60(40) 60(40) 60(40)
N231 H2c351 H1n231 . . 17(11) 17(11) 17(11)
N231 H2c351 H1n251 . . 80(30) 80(30) 80(30)
N231 H2c351 H1c311 . 1_6555 150(90) 150(90) 150(90)
N231 H2c351 H1c321 . . 110(90) 110(90) 110(90)
N231 H2c351 H2c321 . . 100(60) 100(60) 100(70)
N231 H2c351 H1c351 . . 140(80) 140(80) 140(80)
N231 H2c351 H1c431 . . 40(50) 40(50) 50(50)
N231 H2c351 H2c451 . . 80(60) 80(60) 80(60)
N231 H2c351 O71/3a1 . . 80(60) 80(60) 80(60)
N251 H2c351 C321 . . 70(60) 70(60) 70(60)
N251 H2c351 C351 . . 40(50) 40(50) 40(50)
N251 H2c351 C431 . . 70(40) 70(40) 70(40)
N251 H2c351 C451 . . 30(30) 30(30) 30(30)
N251 H2c351 H1n221 . . 90(60) 90(60) 90(60)
N251 H2c351 H1n231 . . 90(50) 80(50) 90(50)
N251 H2c351 H1n251 . . 13(19) 13(19) 14(19)
N251 H2c351 H1c311 . 1_6555 140(110) 140(110) 140(110)
N251 H2c351 H1c321 . . 100(90) 100(90) 100(90)
N251 H2c351 H2c321 . . 60(60) 60(60) 60(60)
N251 H2c351 H1c351 . . 70(70) 70(70) 70(80)
N251 H2c351 H1c431 . . 80(60) 80(60) 80(60)
N251 H2c351 H2c451 . . 50(60) 50(60) 50(60)
N251 H2c351 O71/3a1 . . 150(90) 150(90) 150(90)
C321 H2c351 C351 . . 40(100) 40(100) 40(100)
C321 H2c351 C431 . . 120(60) 120(60) 120(60)
C321 H2c351 C451 . . 110(60) 110(60) 110(60)
C321 H2c351 H1n221 . . 50(50) 50(50) 50(50)
C321 H2c351 H1n231 . . 100(80) 100(80) 100(80)
C321 H2c351 H1n251 . . 70(50) 60(50) 70(50)
C321 H2c351 H1c311 . 1_6555 90(80) 90(80) 90(80)
C321 H2c351 H1c321 . . 20(40) 20(40) 20(40)
C321 H2c351 H2c321 . . 10(50) 10(50) 10(50)
C321 H2c351 H1c351 . . 70(110) 70(110) 70(110)
C321 H2c351 H1c431 . . 140(80) 140(90) 140(80)
C321 H2c351 H2c451 . . 120(90) 120(90) 120(90)
C321 H2c351 O71/3a1 . . 120(90) 120(90) 120(90)
C351 H2c351 C431 . . 110(90) 110(90) 110(90)
C351 H2c351 C451 . . 70(90) 70(90) 70(90)
C351 H2c351 H1n221 . . 90(130) 90(130) 90(130)
C351 H2c351 H1n231 . . 120(120) 120(120) 120(120)
C351 H2c351 H1n251 . . 30(60) 30(60) 30(60)
C351 H2c351 H1c311 . 1_6555 100(130) 100(130) 100(130)
C351 H2c351 H1c321 . . 60(120) 60(120) 60(120)
C351 H2c351 H2c321 . . 30(100) 30(100) 30(100)
C351 H2c351 H1c351 . . 30(100) 30(100) 30(100)
C351 H2c351 H1c431 . . 130(110) 130(110) 130(110)
C351 H2c351 H2c451 . . 80(120) 80(120) 80(120)
C351 H2c351 O71/3a1 . . 160(170) 160(170) 160(170)
C431 H2c351 C451 . . 50(30) 50(30) 50(30)
C431 H2c351 H1n221 . . 90(50) 90(50) 90(50)
C431 H2c351 H1n231 . . 40(30) 40(30) 40(30)
C431 H2c351 H1n251 . . 80(30) 80(30) 80(30)
C431 H2c351 H1c311 . 1_6555 140(90) 140(90) 140(90)
C431 H2c351 H1c321 . . 140(90) 140(90) 140(90)
C431 H2c351 H2c321 . . 120(60) 120(60) 120(60)
C431 H2c351 H1c351 . . 130(100) 130(100) 130(100)
C431 H2c351 H1c431 . . 20(40) 20(40) 20(40)
C431 H2c351 H2c451 . . 60(60) 60(60) 60(60)
C431 H2c351 O71/3a1 . . 80(60) 80(60) 80(60)
C451 H2c351 H1n221 . . 110(50) 110(50) 110(50)
C451 H2c351 H1n231 . . 90(50) 80(40) 90(50)
C451 H2c351 H1n251 . . 40(20) 40(20) 40(20)
C451 H2c351 H1c311 . 1_6555 140(100) 140(100) 140(100)
C451 H2c351 H1c321 . . 130(80) 130(80) 130(80)
C451 H2c351 H2c321 . . 100(60) 100(60) 100(60)
C451 H2c351 H1c351 . . 80(90) 80(90) 80(90)
C451 H2c351 H1c431 . . 60(50) 60(50) 60(50)
C451 H2c351 H2c451 . . 20(40) 20(40) 20(40)
C451 H2c351 O71/3a1 . . 120(90) 120(90) 130(90)
H1n221 H2c351 H1n231 . . 50(40) 50(40) 50(40)
H1n221 H2c351 H1n251 . . 90(50) 90(50) 90(50)
H1n221 H2c351 H1c311 . 1_6555 110(90) 110(90) 110(90)
H1n221 H2c351 H1c321 . . 50(70) 50(70) 50(70)
H1n221 H2c351 H2c321 . . 60(60) 60(60) 60(60)
H1n221 H2c351 H1c351 . . 120(130) 120(130) 120(130)
H1n221 H2c351 H1c431 . . 100(80) 100(80) 100(80)
H1n221 H2c351 H2c451 . . 130(60) 130(60) 130(60)
H1n221 H2c351 O71/3a1 . . 80(70) 80(70) 80(70)
H1n231 H2c351 H1n251 . . 100(40) 100(40) 100(40)
H1n231 H2c351 H1c311 . 1_6555 130(90) 130(90) 130(90)
H1n231 H2c351 H1c321 . . 100(100) 100(100) 100(100)
H1n231 H2c351 H2c321 . . 100(80) 100(80) 100(80)
H1n231 H2c351 H1c351 . . 150(100) 150(100) 150(100)
H1n231 H2c351 H1c431 . . 50(60) 50(60) 50(60)
H1n231 H2c351 H2c451 . . 100(70) 100(70) 100(70)
H1n231 H2c351 O71/3a1 . . 60(50) 60(50) 60(50)
H1n251 H2c351 H1c311 . 1_6555 130(90) 130(90) 130(90)
H1n251 H2c351 H1c321 . . 90(80) 90(80) 90(80)
H1n251 H2c351 H2c321 . . 50(50) 50(50) 50(50)
H1n251 H2c351 H1c351 . . 50(60) 50(60) 50(60)
H1n251 H2c351 H1c431 . . 100(60) 100(60) 100(60)
H1n251 H2c351 H2c451 . . 60(60) 60(60) 60(60)
H1n251 H2c351 O71/3a1 . . 160(80) 160(80) 160(80)
H1c311 H2c351 H1c321 1_6555 . 70(80) 70(70) 70(80)
H1c311 H2c351 H2c321 1_6555 . 90(80) 90(80) 90(80)
H1c311 H2c351 H1c351 1_6555 . 80(90) 80(90) 80(90)
H1c311 H2c351 H1c431 1_6555 . 130(100) 130(100) 130(100)
H1c311 H2c351 H2c451 1_6555 . 120(100) 120(100) 120(100)
H1c311 H2c351 O71/3a1 1_6555 . 70(60) 70(60) 70(60)
H1c321 H2c351 H2c321 . . 30(60) 30(60) 30(60)
H1c321 H2c351 H1c351 . . 70(120) 70(120) 70(120)
H1c321 H2c351 H1c431 . . 150(120) 150(120) 150(120)
H1c321 H2c351 H2c451 . . 140(110) 140(110) 140(110)
H1c321 H2c351 O71/3a1 . . 100(80) 100(80) 100(80)
H2c321 H2c351 H1c351 . . 50(110) 50(110) 60(110)
H2c321 H2c351 H1c431 . . 140(70) 140(70) 140(70)
H2c321 H2c351 H2c451 . . 110(90) 110(80) 110(90)
H2c321 H2c351 O71/3a1 . . 130(100) 130(100) 130(100)
H1c351 H2c351 H1c431 . . 130(140) 130(130) 130(140)
H1c351 H2c351 H2c451 . . 70(110) 70(110) 70(110)
H1c351 H2c351 O71/3a1 . . 150(90) 150(90) 150(90)
H1c431 H2c351 H2c451 . . 60(80) 60(80) 60(80)
H1c431 H2c351 O71/3a1 . . 70(70) 70(70) 70(70)
H2c451 H2c351 O71/3a1 . . 120(100) 120(100) 120(100)
C34 H1c361 H1c33 1_5655 1_5655 41.72 40.96 42.49
C34 H1c361 H1c34 1_5655 1_5655 19.23 18.97 19.49
C34 H1c361 H2c34 1_5655 1_5655 18.54 18.24 18.84
C34 H1c361 O71/1b 1_5655 1_5655 70(50) 70(50) 70(50)
C34 H1c361 N261 1_5655 . 150(80) 150(80) 150(80)
C34 H1c361 C311 1_5655 . 110(80) 110(80) 110(80)
C34 H1c361 C361 1_5655 . 160(160) 150(170) 160(160)
C34 H1c361 C461 1_5655 . 140(80) 140(80) 140(80)
C34 H1c361 H1n261 1_5655 . 120(80) 120(80) 120(80)
C34 H1c361 H1c311 1_5655 . 100(80) 100(80) 100(80)
C34 H1c361 H2c311 1_5655 . 100(90) 100(80) 100(90)
C34 H1c361 H1c321 1_5655 1_4555 80(50) 80(60) 80(50)
C34 H1c361 H2c361 1_5655 . 140(80) 140(80) 150(80)
C34 H1c361 H2c461 1_5655 . 130(90) 130(90) 130(90)
H1c33 H1c361 H1c34 1_5655 1_5655 51.18 50.22 52.13
H1c33 H1c361 H2c34 1_5655 1_5655 51.02 49.84 52.21
H1c33 H1c361 O71/1b 1_5655 1_5655 76.41 75.26 77.56
H1c33 H1c361 N261 1_5655 . 125.12 123.87 126.4
H1c33 H1c361 C311 1_5655 . 71.51 70.1 72.92
H1c33 H1c361 C361 1_5655 . 115.43 113.87 117
H1c33 H1c361 C461 1_5655 . 150.35 149.76 150.95
H1c33 H1c361 H1n261 1_5655 . 106.9 105.93 107.89
H1c33 H1c361 H1c311 1_5655 . 63.38 62.62 64.16
H1c33 H1c361 H2c311 1_5655 . 56.88 55.04 58.73
H1c33 H1c361 H1c321 1_5655 1_4555 86.59 85.79 87.4
H1c33 H1c361 H2c361 1_5655 . 130.53 129.85 131.19
H1c33 H1c361 H2c461 1_5655 . 163.46 162.92 164.01
H1c34 H1c361 H2c34 1_5655 1_5655 35.1 34.77 35.42
H1c34 H1c361 O71/1b 1_5655 1_5655 84.79 84.43 85.17
H1c34 H1c361 N261 1_5655 . 166.36 166.1 166.65
H1c34 H1c361 C311 1_5655 . 112.8 110.31 115.29
H1c34 H1c361 C361 1_5655 . 148.64 147.37 149.8
H1c34 H1c361 C461 1_5655 . 143.99 141.9 146.08
H1c34 H1c361 H1n261 1_5655 . 143.55 143.12 143.99
H1c34 H1c361 H1c311 1_5655 . 92.8 90.67 94.94
H1c34 H1c361 H2c311 1_5655 . 106.61 103.69 109.53
H1c34 H1c361 H1c321 1_5655 1_4555 62.5 61.96 63.04
H1c34 H1c361 H2c361 1_5655 . 125.94 125.49 126.34
H1c34 H1c361 H2c461 1_5655 . 127.5 125.25 129.75
H2c34 H1c361 O71/1b 1_5655 1_5655 49.71 49.38 50.03
H2c34 H1c361 N261 1_5655 . 131.36 130.89 131.83
H2c34 H1c361 C311 1_5655 . 122.02 119.56 124.49
H2c34 H1c361 C361 1_5655 . 163.14 160.85 165.41
H2c34 H1c361 C461 1_5655 . 122.08 120.35 123.79
H2c34 H1c361 H1n261 1_5655 . 108.95 108.54 109.35
H2c34 H1c361 H1c311 1_5655 . 112.69 110.52 114.86
H2c34 H1c361 H2c311 1_5655 . 102.72 100.21 105.23
H2c34 H1c361 H1c321 1_5655 1_4555 97.52 96.77 98.23
H2c34 H1c361 H2c361 1_5655 . 159.42 158.66 160.07
H2c34 H1c361 H2c461 1_5655 . 116.79 114.62 118.95
O71/1b H1c361 N261 1_5655 . 80(50) 80(50) 80(50)
O71/1b H1c361 C311 1_5655 . 120(80) 110(80) 120(70)
O71/1b H1c361 C361 1_5655 . 120(90) 120(90) 120(90)
O71/1b H1c361 C461 1_5655 . 80(40) 80(40) 80(40)
O71/1b H1c361 H1n261 1_5655 . 60(40) 60(40) 60(40)
O71/1b H1c361 H1c311 1_5655 . 130(100) 130(100) 130(100)
O71/1b H1c361 H2c311 1_5655 . 90(80) 90(80) 90(80)
O71/1b H1c361 H1c321 1_5655 1_4555 150(80) 150(80) 150(80)
O71/1b H1c361 H2c361 1_5655 . 150(90) 150(90) 150(90)
O71/1b H1c361 H2c461 1_5655 . 90(70) 90(70) 90(70)
N261 H1c361 C311 . . 70(60) 70(60) 70(60)
N261 H1c361 C361 . . 40(60) 40(60) 40(60)
N261 H1c361 C461 . . 30(30) 30(30) 30(30)
N261 H1c361 H1n261 . . 24(14) 24(14) 24(14)
N261 H1c361 H1c311 . . 100(90) 100(90) 100(90)
N261 H1c361 H2c311 . . 70(70) 70(70) 80(70)
N261 H1c361 H1c321 . 1_4555 130(100) 130(100) 130(100)
N261 H1c361 H2c361 . . 70(80) 70(80) 70(80)
N261 H1c361 H2c461 . . 50(60) 50(60) 50(60)
C311 H1c361 C361 . . 40(100) 40(100) 40(100)
C311 H1c361 C461 . . 100(60) 100(60) 100(60)
C311 H1c361 H1n261 . . 80(60) 80(60) 80(60)
C311 H1c361 H1c311 . . 20(40) 20(40) 20(40)
C311 H1c361 H2c311 . . 20(60) 20(50) 20(60)
C311 H1c361 H1c321 . 1_4555 80(80) 80(80) 90(80)
C311 H1c361 H2c361 . . 70(110) 70(110) 70(110)
C311 H1c361 H2c461 . . 120(90) 120(90) 120(90)
C361 H1c361 C461 . . 60(90) 60(90) 60(90)
C361 H1c361 H1n261 . . 60(60) 60(60) 60(60)
C361 H1c361 H1c311 . . 60(120) 60(120) 60(120)
C361 H1c361 H2c311 . . 60(120) 60(120) 60(120)
C361 H1c361 H1c321 . 1_4555 90(120) 90(120) 90(120)
C361 H1c361 H2c361 . . 40(100) 30(100) 40(100)
C361 H1c361 H2c461 . . 70(120) 70(120) 70(120)
C461 H1c361 H1n261 . . 40(30) 40(30) 40(30)
C461 H1c361 H1c311 . . 120(80) 120(80) 120(90)
C461 H1c361 H2c311 . . 110(60) 110(60) 110(60)
C461 H1c361 H1c321 . 1_4555 120(90) 120(90) 120(90)
C461 H1c361 H2c361 . . 70(90) 70(90) 70(90)
C461 H1c361 H2c461 . . 20(40) 20(40) 20(40)
H1n261 H1c361 H1c311 . . 100(80) 100(80) 100(80)
H1n261 H1c361 H2c311 . . 70(60) 70(60) 70(60)
H1n261 H1c361 H1c321 . 1_4555 150(100) 150(100) 150(100)
H1n261 H1c361 H2c361 . . 90(80) 90(80) 90(80)
H1n261 H1c361 H2c461 . . 60(50) 60(50) 60(50)
H1c311 H1c361 H2c311 . . 40(70) 40(70) 40(70)
H1c311 H1c361 H1c321 . 1_4555 60(70) 60(70) 60(70)
H1c311 H1c361 H2c361 . . 70(120) 70(120) 70(120)
H1c311 H1c361 H2c461 . . 130(110) 130(110) 130(110)
H2c311 H1c361 H1c321 . 1_4555 100(90) 100(90) 100(90)
H2c311 H1c361 H2c361 . . 90(130) 90(130) 90(130)
H2c311 H1c361 H2c461 . . 130(80) 120(80) 130(80)
H1c321 H1c361 H2c361 1_4555 . 60(80) 60(80) 60(80)
H1c321 H1c361 H2c461 1_4555 . 110(90) 110(90) 110(90)
H2c361 H1c361 H2c461 . . 70(110) 70(110) 70(110)
N211 H2c361 N241 . . 60(40) 60(40) 60(40)
N211 H2c361 N261 . . 70(50) 70(50) 70(50)
N211 H2c361 C311 . . 30(30) 30(30) 30(30)
N211 H2c361 C361 . . 70(110) 70(110) 70(110)
N211 H2c361 C461 . . 100(40) 100(40) 100(40)
N211 H2c361 H1n211 . . 20(17) 20(16) 20(17)
N211 H2c361 H1n241 . . 60(40) 60(40) 60(50)
N211 H2c361 H1n261 . . 70(40) 70(40) 70(40)
N211 H2c361 H1c311 . . 50(60) 50(60) 50(60)
N211 H2c361 H2c311 . . 40(50) 40(50) 40(50)
N211 H2c361 H1c321 . 1_4555 110(90) 110(90) 110(90)
N211 H2c361 H1c361 . . 100(120) 100(120) 100(120)
N211 H2c361 H1c441 . . 100(70) 100(70) 100(70)
N211 H2c361 H2c461 . . 120(60) 120(60) 120(60)
N211 H2c361 O71/3b1 . 1_4555 100(80) 100(80) 100(80)
N241 H2c361 N261 . . 70(40) 70(40) 70(40)
N241 H2c361 C311 . . 100(60) 100(60) 100(70)
N241 H2c361 C361 . . 100(90) 100(90) 100(90)
N241 H2c361 C461 . . 70(30) 70(30) 70(30)
N241 H2c361 H1n211 . . 60(40) 60(40) 60(40)
N241 H2c361 H1n241 . . 17(10) 17(10) 17(10)
N241 H2c361 H1n261 . . 80(30) 80(30) 80(30)
N241 H2c361 H1c311 . . 110(90) 110(90) 110(90)
N241 H2c361 H2c311 . . 100(60) 100(60) 100(60)
N241 H2c361 H1c321 . 1_4555 140(90) 140(90) 140(90)
N241 H2c361 H1c361 . . 130(80) 130(80) 130(80)
N241 H2c361 H1c441 . . 40(50) 40(50) 40(50)
N241 H2c361 H2c461 . . 80(60) 80(60) 80(60)
N241 H2c361 O71/3b1 . 1_4555 80(60) 80(60) 80(60)
N261 H2c361 C311 . . 70(60) 70(60) 70(60)
N261 H2c361 C361 . . 40(60) 40(50) 40(60)
N261 H2c361 C461 . . 40(30) 30(30) 40(30)
N261 H2c361 H1n211 . . 90(60) 90(60) 90(60)
N261 H2c361 H1n241 . . 80(50) 80(50) 80(50)
N261 H2c361 H1n261 . . 14(19) 14(19) 14(19)
N261 H2c361 H1c311 . . 100(90) 100(90) 100(90)
N261 H2c361 H2c311 . . 60(60) 60(60) 60(60)
N261 H2c361 H1c321 . 1_4555 150(110) 150(110) 150(110)
N261 H2c361 H1c361 . . 70(80) 70(70) 70(80)
N261 H2c361 H1c441 . . 80(60) 80(60) 80(60)
N261 H2c361 H2c461 . . 50(60) 50(60) 50(60)
N261 H2c361 O71/3b1 . 1_4555 140(90) 140(90) 140(90)
C311 H2c361 C361 . . 40(100) 40(100) 40(100)
C311 H2c361 C461 . . 110(60) 110(60) 110(60)
C311 H2c361 H1n211 . . 50(50) 50(50) 50(50)
C311 H2c361 H1n241 . . 100(80) 100(80) 100(80)
C311 H2c361 H1n261 . . 70(50) 70(50) 70(50)
C311 H2c361 H1c311 . . 20(40) 20(40) 20(40)
C311 H2c361 H2c311 . . 10(40) 10(40) 10(40)
C311 H2c361 H1c321 . 1_4555 90(90) 90(80) 90(90)
C311 H2c361 H1c361 . . 70(110) 70(110) 70(110)
C311 H2c361 H1c441 . . 140(80) 140(80) 140(80)
C311 H2c361 H2c461 . . 130(90) 130(90) 130(90)
C311 H2c361 O71/3b1 . 1_4555 120(100) 120(100) 120(100)
C361 H2c361 C461 . . 70(90) 70(90) 70(90)
C361 H2c361 H1n211 . . 90(130) 90(130) 90(130)
C361 H2c361 H1n241 . . 110(110) 110(110) 120(110)
C361 H2c361 H1n261 . . 30(60) 30(60) 30(60)
C361 H2c361 H1c311 . . 60(120) 60(120) 60(120)
C361 H2c361 H2c311 . . 30(100) 30(100) 30(100)
C361 H2c361 H1c321 . 1_4555 110(130) 110(130) 110(130)
C361 H2c361 H1c361 . . 40(100) 30(100) 40(100)
C361 H2c361 H1c441 . . 130(110) 130(110) 130(110)
C361 H2c361 H2c461 . . 80(120) 80(120) 80(120)
C361 H2c361 O71/3b1 . 1_4555 160(180) 160(180) 160(180)
C461 H2c361 H1n211 . . 110(50) 110(50) 110(50)
C461 H2c361 H1n241 . . 80(50) 80(50) 80(50)
C461 H2c361 H1n261 . . 40(20) 40(20) 40(20)
C461 H2c361 H1c311 . . 130(80) 130(80) 130(80)
C461 H2c361 H2c311 . . 100(60) 100(60) 100(60)
C461 H2c361 H1c321 . 1_4555 140(100) 140(100) 140(100)
C461 H2c361 H1c361 . . 80(90) 80(90) 80(90)
C461 H2c361 H1c441 . . 60(50) 60(50) 60(50)
C461 H2c361 H2c461 . . 20(40) 20(40) 20(40)
C461 H2c361 O71/3b1 . 1_4555 120(90) 120(90) 120(90)
H1n211 H2c361 H1n241 . . 50(40) 50(40) 50(40)
H1n211 H2c361 H1n261 . . 90(50) 90(50) 90(50)
H1n211 H2c361 H1c311 . . 50(70) 50(70) 50(70)
H1n211 H2c361 H2c311 . . 60(60) 60(60) 60(60)
H1n211 H2c361 H1c321 . 1_4555 100(90) 100(90) 110(90)
H1n211 H2c361 H1c361 . . 120(140) 120(140) 120(140)
H1n211 H2c361 H1c441 . . 100(80) 100(80) 100(80)
H1n211 H2c361 H2c461 . . 130(70) 130(70) 130(70)
H1n211 H2c361 O71/3b1 . 1_4555 80(60) 80(60) 80(70)
H1n241 H2c361 H1n261 . . 100(40) 100(40) 100(40)
H1n241 H2c361 H1c311 . . 100(90) 100(90) 100(100)
H1n241 H2c361 H2c311 . . 100(80) 100(80) 100(80)
H1n241 H2c361 H1c321 . 1_4555 130(90) 130(90) 130(90)
H1n241 H2c361 H1c361 . . 150(90) 150(90) 150(90)
H1n241 H2c361 H1c441 . . 50(60) 50(60) 50(60)
H1n241 H2c361 H2c461 . . 90(70) 90(80) 90(70)
H1n241 H2c361 O71/3b1 . 1_4555 60(50) 60(50) 60(50)
H1n261 H2c361 H1c311 . . 90(80) 90(80) 90(80)
H1n261 H2c361 H2c311 . . 50(50) 50(50) 60(50)
H1n261 H2c361 H1c321 . 1_4555 130(100) 130(100) 140(100)
H1n261 H2c361 H1c361 . . 50(60) 50(60) 50(60)
H1n261 H2c361 H1c441 . . 90(50) 90(50) 100(50)
H1n261 H2c361 H2c461 . . 60(60) 60(60) 60(60)
H1n261 H2c361 O71/3b1 . 1_4555 160(80) 160(80) 160(80)
H1c311 H2c361 H2c311 . . 30(60) 30(60) 40(60)
H1c311 H2c361 H1c321 . 1_4555 70(80) 70(80) 70(80)
H1c311 H2c361 H1c361 . . 70(120) 70(120) 70(120)
H1c311 H2c361 H1c441 . . 150(110) 150(110) 150(110)
H1c311 H2c361 H2c461 . . 150(110) 150(110) 150(110)
H1c311 H2c361 O71/3b1 . 1_4555 100(90) 100(90) 100(90)
H2c311 H2c361 H1c321 . 1_4555 100(90) 90(90) 100(90)
H2c311 H2c361 H1c361 . . 60(110) 60(110) 60(110)
H2c311 H2c361 H1c441 . . 140(70) 140(70) 140(70)
H2c311 H2c361 H2c461 . . 110(90) 110(80) 110(90)
H2c311 H2c361 O71/3b1 . 1_4555 130(100) 130(100) 130(100)
H1c321 H2c361 H1c361 1_4555 . 80(90) 80(90) 80(90)
H1c321 H2c361 H1c441 1_4555 . 120(90) 120(100) 130(90)
H1c321 H2c361 H2c461 1_4555 . 120(110) 120(110) 120(110)
H1c321 H2c361 O71/3b1 1_4555 1_4555 70(60) 70(60) 70(60)
H1c361 H2c361 H1c441 . . 130(130) 130(130) 130(130)
H1c361 H2c361 H2c461 . . 80(120) 80(120) 80(120)
H1c361 H2c361 O71/3b1 . 1_4555 150(90) 150(90) 150(90)
H1c441 H2c361 H2c461 . . 50(80) 50(80) 60(80)
H1c441 H2c361 O71/3b1 . 1_4555 70(60) 70(60) 70(60)
H2c461 H2c361 O71/3b1 . 1_4555 110(100) 110(100) 110(100)
C44 H1c411 H1c44 2_5645 2_5645 13.89 13.47 14.32
C44 H1c411 H2c44 2_5645 2_5645 18.62 18.43 18.81
C44 H1c411 N211 2_5645 . 140(70) 140(70) 140(70)
C44 H1c411 C411 2_5645 . 120(140) 120(140) 120(150)
C44 H1c411 C431 2_5645 . 130(80) 130(80) 130(80)
C44 H1c411 N511 2_5645 . 120(90) 120(90) 120(90)
C44 H1c411 H1n211 2_5645 . 130(50) 130(50) 130(50)
C44 H1c411 H2c331 2_5645 . 130(90) 130(90) 130(90)
C44 H1c411 H2c411 2_5645 . 80(110) 80(110) 90(110)
C44 H1c411 H2c431 2_5645 . 120(90) 110(90) 120(90)
C44 H1c411 O71/1a1 2_5645 1_4555 90(50) 90(50) 90(50)
H1c44 H1c411 H2c44 2_5645 2_5645 30.91 30.4 31.42
H1c44 H1c411 N211 2_5645 . 150.95 149.6 152.32
H1c44 H1c411 C411 2_5645 . 122.36 120.68 124.04
H1c44 H1c411 C431 2_5645 . 118.11 116.67 119.55
H1c44 H1c411 N511 2_5645 . 112.38 110.71 114.05
H1c44 H1c411 H1n211 2_5645 . 145.27 143.8 146.79
H1c44 H1c411 H2c331 2_5645 . 129.16 127.69 130.65
H1c44 H1c411 H2c411 2_5645 . 88.73 87.1 90.36
H1c44 H1c411 H2c431 2_5645 . 102.35 100.92 103.78
H1c44 H1c411 O71/1a1 2_5645 1_4555 97.02 94.92 99.12
H2c44 H1c411 N211 2_5645 . 120.52 119.2 121.85
H2c44 H1c411 C411 2_5645 . 106.68 105.12 108.22
H2c44 H1c411 C431 2_5645 . 143.47 142.3 144.65
H2c44 H1c411 N511 2_5645 . 121.55 120.09 123.01
H2c44 H1c411 H1n211 2_5645 . 117.18 116.11 118.25
H2c44 H1c411 H2c331 2_5645 . 144.57 143.62 145.55
H2c44 H1c411 H2c411 2_5645 . 69.46 67.92 71
H2c44 H1c411 H2c431 2_5645 . 132.51 131.44 133.58
H2c44 H1c411 O71/1a1 2_5645 1_4555 93.37 91.68 95.08
N211 H1c411 C411 . . 40(100) 40(100) 40(100)
N211 H1c411 C431 . . 80(60) 80(60) 80(60)
N211 H1c411 N511 . . 80(70) 80(70) 80(70)
N211 H1c411 H1n211 . . 20(30) 20(20) 20(30)
N211 H1c411 H2c331 . . 80(80) 80(80) 80(80)
N211 H1c411 H2c411 . . 70(110) 70(120) 70(110)
N211 H1c411 H2c431 . . 100(80) 100(80) 100(80)
N211 H1c411 O71/1a1 . 1_4555 90(70) 90(70) 90(70)
C411 H1c411 C431 . . 70(70) 70(70) 70(70)
C411 H1c411 N511 . . 40(60) 40(60) 40(60)
C411 H1c411 H1n211 . . 70(120) 70(120) 70(120)
C411 H1c411 H2c331 . . 110(140) 110(140) 110(140)
C411 H1c411 H2c411 . . 40(100) 40(100) 40(100)
C411 H1c411 H2c431 . . 90(90) 90(90) 90(90)
C411 H1c411 O71/1a1 . 1_4555 130(160) 130(160) 130(160)
C431 H1c411 N511 . . 30(20) 30(20) 30(20)
C431 H1c411 H1n211 . . 100(70) 100(70) 100(70)
C431 H1c411 H2c331 . . 60(50) 60(50) 60(50)
C431 H1c411 H2c411 . . 100(90) 100(90) 100(90)
C431 H1c411 H2c431 . . 20(50) 20(50) 20(50)
C431 H1c411 O71/1a1 . 1_4555 120(70) 110(70) 120(80)
N511 H1c411 H1n211 . . 100(80) 100(80) 100(80)
N511 H1c411 H2c331 . . 90(70) 90(70) 90(70)
N511 H1c411 H2c411 . . 70(80) 70(80) 70(80)
N511 H1c411 H2c431 . . 50(60) 50(60) 50(60)
N511 H1c411 O71/1a1 . 1_4555 150(90) 140(90) 150(100)
H1n211 H1c411 H2c331 . . 60(70) 60(70) 60(70)
H1n211 H1c411 H2c411 . . 90(130) 90(120) 90(130)
H1n211 H1c411 H2c431 . . 110(90) 110(90) 110(90)
H1n211 H1c411 O71/1a1 . 1_4555 60(50) 60(50) 60(50)
H2c331 H1c411 H2c411 . . 140(150) 140(150) 140(150)
H2c331 H1c411 H2c431 . . 60(70) 60(70) 60(70)
H2c331 H1c411 O71/1a1 . 1_4555 50(50) 50(50) 50(50)
H2c411 H1c411 H2c431 . . 120(100) 120(110) 120(100)
H2c411 H1c411 O71/1a1 . 1_4555 130(100) 130(100) 140(100)
H2c431 H1c411 O71/1a1 . 1_4555 100(90) 100(90) 110(90)
H1c44 H2c411 H2c44 2_5645 2_5645 32.24 31.54 32.95
H1c44 H2c411 O91a 2_5645 1_5655 97.56 95.56 99.6
H1c44 H2c411 N211 2_5645 . 122.38 121.21 123.54
H1c44 H2c411 C311 2_5645 . 143.33 141.68 145
H1c44 H2c411 C411 2_5645 . 91.59 90.42 92.77
H1c44 H2c411 C451 2_5645 . 124.04 122.97 125.11
H1c44 H2c411 N511 2_5645 . 96.58 95.41 97.76
H1c44 H2c411 H1n211 2_5645 . 105.88 104.32 107.47
H1c44 H2c411 H1c311 2_5645 . 126.32 124.6 128.07
H1c44 H2c411 H2c311 2_5645 . 163.49 161.74 165.26
H1c44 H2c411 H1c411 2_5645 . 56.87 55.67 58.05
H1c44 H2c411 H1c451 2_5645 . 132.95 132.11 133.78
H2c44 H2c411 O91a 2_5645 1_5655 72.63 70.6 74.69
H2c44 H2c411 N211 2_5645 . 127.18 126.14 128.23
H2c44 H2c411 C311 2_5645 . 124.07 122.95 125.23
H2c44 H2c411 C411 2_5645 . 116.92 115.74 118.08
H2c44 H2c411 C451 2_5645 . 151.03 150.02 152.03
H2c44 H2c411 N511 2_5645 . 128.56 127.35 129.78
H2c44 H2c411 H1n211 2_5645 . 108.77 107.48 110.09
H2c44 H2c411 H1c311 2_5645 . 102.59 101.52 103.68
H2c44 H2c411 H2c311 2_5645 . 134.58 133.55 135.64
H2c44 H2c411 H1c411 2_5645 . 79.71 78.52 80.88
H2c44 H2c411 H1c451 2_5645 . 146.03 145.38 146.68
O91a H2c411 N211 1_5655 . 130(90) 130(90) 130(90)
O91a H2c411 C311 1_5655 . 90(70) 90(60) 100(70)
O91a H2c411 C411 1_5655 . 170(160) 170(170) 170(150)
O91a H2c411 C451 1_5655 . 110(70) 110(70) 110(70)
O91a H2c411 N511 1_5655 . 130(90) 130(90) 130(90)
O91a H2c411 H1n211 1_5655 . 130(70) 130(70) 140(70)
O91a H2c411 H1c311 1_5655 . 80(70) 80(70) 90(70)
O91a H2c411 H2c311 1_5655 . 80(80) 80(80) 80(80)
O91a H2c411 H1c411 1_5655 . 150(120) 150(130) 150(120)
O91a H2c411 H1c451 1_5655 . 90(80) 80(80) 90(80)
N211 H2c411 C311 . . 40(40) 40(40) 40(40)
N211 H2c411 C411 . . 40(100) 40(100) 40(100)
N211 H2c411 C451 . . 80(50) 80(50) 80(50)
N211 H2c411 N511 . . 80(60) 80(60) 80(60)
N211 H2c411 H1n211 . . 20(20) 20(20) 20(20)
N211 H2c411 H1c311 . . 50(60) 50(60) 50(60)
N211 H2c411 H2c311 . . 50(70) 50(70) 50(70)
N211 H2c411 H1c411 . . 70(120) 70(120) 70(120)
N211 H2c411 H1c451 . . 90(80) 90(80) 90(80)
C311 H2c411 C411 . . 80(130) 80(130) 80(130)
C311 H2c411 C451 . . 80(60) 80(60) 90(60)
C311 H2c411 N511 . . 100(80) 100(80) 100(80)
C311 H2c411 H1n211 . . 40(40) 40(40) 50(40)
C311 H2c411 H1c311 . . 20(40) 20(40) 20(40)
C311 H2c411 H2c311 . . 20(50) 20(50) 20(50)
C311 H2c411 H1c411 . . 100(130) 100(130) 100(130)
C311 H2c411 H1c451 . . 80(80) 80(80) 80(80)
C411 H2c411 C451 . . 70(70) 70(70) 70(70)
C411 H2c411 N511 . . 40(50) 40(50) 40(50)
C411 H2c411 H1n211 . . 50(100) 40(100) 50(100)
C411 H2c411 H1c311 . . 90(150) 90(150) 90(150)
C411 H2c411 H2c311 . . 90(150) 90(150) 90(150)
C411 H2c411 H1c411 . . 40(100) 40(100) 40(100)
C411 H2c411 H1c451 . . 90(100) 90(100) 90(100)
C451 H2c411 N511 . . 30(20) 30(20) 30(20)
C451 H2c411 H1n211 . . 90(60) 90(60) 90(60)
C451 H2c411 H1c311 . . 110(80) 110(80) 110(80)
C451 H2c411 H2c311 . . 70(60) 70(60) 70(60)
C451 H2c411 H1c411 . . 100(80) 100(80) 100(80)
C451 H2c411 H1c451 . . 20(50) 20(50) 20(50)
N511 H2c411 H1n211 . . 80(70) 80(70) 90(70)
N511 H2c411 H1c311 . . 120(100) 120(100) 120(100)
N511 H2c411 H2c311 . . 100(80) 100(80) 100(80)
N511 H2c411 H1c411 . . 70(70) 70(70) 70(70)
N511 H2c411 H1c451 . . 50(50) 50(50) 50(50)
H1n211 H2c411 H1c311 . . 50(60) 50(60) 50(60)
H1n211 H2c411 H2c311 . . 70(70) 70(70) 70(80)
H1n211 H2c411 H1c411 . . 60(110) 60(110) 60(110)
H1n211 H2c411 H1c451 . . 110(90) 100(90) 110(90)
H1c311 H2c411 H2c311 . . 40(60) 40(60) 40(60)
H1c311 H2c411 H1c411 . . 100(130) 100(130) 100(130)
H1c311 H2c411 H1c451 . . 100(100) 100(100) 100(100)
H2c311 H2c411 H1c411 . . 120(150) 120(150) 120(150)
H2c311 H2c411 H1c451 . . 60(80) 60(80) 60(80)
H1c411 H2c411 H1c451 . . 120(100) 120(100) 120(100)
C43 H1c421 H1c43 2_6655 2_6655 15.98 15.54 16.41
C43 H1c421 H2c43 2_6655 2_6655 19.39 19.17 19.6
C43 H1c421 N221 2_6655 . 150(70) 150(70) 150(70)
C43 H1c421 C421 2_6655 . 130(150) 130(150) 130(150)
C43 H1c421 C441 2_6655 . 130(80) 130(80) 130(80)
C43 H1c421 N521 2_6655 . 120(90) 120(90) 130(90)
C43 H1c421 H1n221 2_6655 . 140(50) 130(50) 140(60)
C43 H1c421 H2c341 2_6655 . 130(90) 130(80) 130(90)
C43 H1c421 H2c421 2_6655 . 90(110) 90(110) 90(110)
C43 H1c421 H2c441 2_6655 . 110(90) 110(90) 110(90)
C43 H1c421 O71/1b1 2_6655 . 90(50) 90(50) 100(50)
H1c43 H1c421 H2c43 2_6655 2_6655 34.26 33.83 34.68
H1c43 H1c421 N221 2_6655 . 161.59 160.71 162.47
H1c43 H1c421 C421 2_6655 . 131.88 130.2 133.55
H1c43 H1c421 C441 2_6655 . 114.13 112.51 115.75
H1c43 H1c421 N521 2_6655 . 113.8 111.69 115.9
H1c43 H1c421 H1n221 2_6655 . 149.86 147.61 152.12
H1c43 H1c421 H2c341 2_6655 . 121.97 120.84 123.12
H1c43 H1c421 H2c421 2_6655 . 99.97 98.92 101.02
H1c43 H1c421 H2c441 2_6655 . 97.32 95.94 98.69
H1c43 H1c421 O71/1b1 2_6655 . 99.86 98.06 101.68
H2c43 H1c421 N221 2_6655 . 127.38 126.85 127.92
H2c43 H1c421 C421 2_6655 . 114.84 113.82 115.84
H2c43 H1c421 C441 2_6655 . 144.03 142.5 145.54
H2c43 H1c421 N521 2_6655 . 125.69 124.16 127.21
H2c43 H1c421 H1n221 2_6655 . 123.1 121.9 124.29
H2c43 H1c421 H2c341 2_6655 . 141.25 139.76 142.76
H2c43 H1c421 H2c421 2_6655 . 77.61 76.64 78.57
H2c43 H1c421 H2c441 2_6655 . 131.13 130.06 132.18
H2c43 H1c421 O71/1b1 2_6655 . 97.33 95.85 98.81
N221 H1c421 C421 . . 40(100) 40(100) 40(100)
N221 H1c421 C441 . . 80(60) 80(60) 80(60)
N221 H1c421 N521 . . 80(70) 80(70) 80(70)
N221 H1c421 H1n221 . . 20(30) 20(30) 20(30)
N221 H1c421 H2c341 . . 70(80) 70(80) 70(80)
N221 H1c421 H2c421 . . 70(120) 70(120) 70(120)
N221 H1c421 H2c441 . . 100(80) 100(80) 100(80)
N221 H1c421 O71/1b1 . . 80(70) 80(70) 80(70)
C421 H1c421 C441 . . 70(70) 70(70) 70(70)
C421 H1c421 N521 . . 40(50) 40(50) 40(60)
C421 H1c421 H1n221 . . 70(120) 70(120) 70(120)
C421 H1c421 H2c341 . . 100(140) 100(140) 100(140)
C421 H1c421 H2c421 . . 40(100) 40(100) 40(100)
C421 H1c421 H2c441 . . 90(90) 90(90) 90(90)
C421 H1c421 O71/1b1 . . 130(160) 120(160) 130(160)
C441 H1c421 N521 . . 30(20) 30(20) 30(20)
C441 H1c421 H1n221 . . 90(70) 90(70) 90(70)
C441 H1c421 H2c341 . . 60(50) 60(50) 60(50)
C441 H1c421 H2c421 . . 100(80) 100(80) 100(80)
C441 H1c421 H2c441 . . 20(50) 20(50) 20(50)
C441 H1c421 O71/1b1 . . 110(70) 110(70) 110(70)
N521 H1c421 H1n221 . . 100(80) 100(80) 100(80)
N521 H1c421 H2c341 . . 90(60) 90(60) 90(70)
N521 H1c421 H2c421 . . 70(80) 70(80) 70(80)
N521 H1c421 H2c441 . . 50(60) 50(50) 50(60)
N521 H1c421 O71/1b1 . . 140(90) 140(90) 140(90)
H1n221 H1c421 H2c341 . . 60(70) 60(70) 60(70)
H1n221 H1c421 H2c421 . . 90(130) 90(130) 90(130)
H1n221 H1c421 H2c441 . . 100(90) 100(90) 100(90)
H1n221 H1c421 O71/1b1 . . 60(50) 60(50) 60(50)
H2c341 H1c421 H2c421 . . 140(140) 140(140) 140(140)
H2c341 H1c421 H2c441 . . 50(70) 50(70) 50(70)
H2c341 H1c421 O71/1b1 . . 50(50) 50(50) 50(50)
H2c421 H1c421 H2c441 . . 120(100) 120(100) 120(100)
H2c421 H1c421 O71/1b1 . . 130(120) 130(120) 130(120)
H2c441 H1c421 O71/1b1 . . 100(90) 100(80) 100(90)
H1c43 H2c421 H2c43 2_6655 2_6655 30.8 30.35 31.26
H1c43 H2c421 O91a 2_6655 2_6655 104.82 102.86 106.7
H1c43 H2c421 N221 2_6655 . 115.6 114.79 116.41
H1c43 H2c421 C321 2_6655 . 137.86 136.84 138.9
H1c43 H2c421 C421 2_6655 . 83.37 83.19 83.54
H1c43 H2c421 C461 2_6655 . 118.83 117.55 120.1
H1c43 H2c421 N521 2_6655 . 90.12 89.18 91.04
H1c43 H2c421 H1n221 2_6655 . 99.36 98.29 100.43
H1c43 H2c421 H1c321 2_6655 . 121.93 120.92 122.94
H1c43 H2c421 H2c321 2_6655 . 158.91 157.82 160
H1c43 H2c421 H1c421 2_6655 . 49.06 48.57 49.56
H1c43 H2c421 H1c461 2_6655 . 127.93 126.2 129.65
H2c43 H2c421 O91a 2_6655 2_6655 78.59 77.13 80.03
H2c43 H2c421 N221 2_6655 . 122.49 121.36 123.63
H2c43 H2c421 C321 2_6655 . 122.53 121.45 123.61
H2c43 H2c421 C421 2_6655 . 107.59 107.17 108.02
H2c43 H2c421 C461 2_6655 . 146.38 145.31 147.43
H2c43 H2c421 N521 2_6655 . 120.8 120.09 121.5
H2c43 H2c421 H1n221 2_6655 . 104.16 102.9 105.43
H2c43 H2c421 H1c321 2_6655 . 101.45 100.45 102.46
H2c43 H2c421 H2c321 2_6655 . 134.25 133.36 135.15
H2c43 H2c421 H1c421 2_6655 . 70.37 69.91 70.83
H2c43 H2c421 H1c461 2_6655 . 144.5 143.05 145.96
O91a H2c421 N221 2_6655 . 130(100) 120(90) 130(100)
O91a H2c421 C321 2_6655 . 90(70) 90(60) 90(70)
O91a H2c421 C421 2_6655 . 170(180) 170(180) 170(190)
O91a H2c421 C461 2_6655 . 110(80) 110(80) 110(80)
O91a H2c421 N521 2_6655 . 140(90) 140(90) 140(90)
O91a H2c421 H1n221 2_6655 . 130(80) 130(80) 130(80)
O91a H2c421 H1c321 2_6655 . 80(70) 80(70) 80(70)
O91a H2c421 H2c321 2_6655 . 80(80) 70(70) 80(80)
O91a H2c421 H1c421 2_6655 . 150(110) 150(110) 150(100)
O91a H2c421 H1c461 2_6655 . 90(90) 90(90) 90(90)
N221 H2c421 C321 . . 40(40) 40(40) 40(40)
N221 H2c421 C421 . . 40(100) 40(100) 40(100)
N221 H2c421 C461 . . 80(50) 80(50) 80(50)
N221 H2c421 N521 . . 80(60) 80(60) 80(60)
N221 H2c421 H1n221 . . 20(20) 20(20) 20(20)
N221 H2c421 H1c321 . . 50(60) 50(60) 50(60)
N221 H2c421 H2c321 . . 50(70) 50(70) 50(70)
N221 H2c421 H1c421 . . 70(120) 70(120) 70(120)
N221 H2c421 H1c461 . . 90(80) 90(80) 90(80)
C321 H2c421 C421 . . 80(130) 80(130) 80(130)
C321 H2c421 C461 . . 90(60) 90(60) 90(60)
C321 H2c421 N521 . . 100(80) 100(80) 100(80)
C321 H2c421 H1n221 . . 50(40) 50(40) 50(40)
C321 H2c421 H1c321 . . 20(40) 20(40) 20(40)
C321 H2c421 H2c321 . . 20(50) 20(50) 20(50)
C321 H2c421 H1c421 . . 100(130) 100(130) 100(130)
C321 H2c421 H1c461 . . 90(90) 90(90) 90(90)
C421 H2c421 C461 . . 70(70) 70(70) 70(70)
C421 H2c421 N521 . . 40(50) 40(50) 40(50)
C421 H2c421 H1n221 . . 40(90) 40(90) 40(90)
C421 H2c421 H1c321 . . 90(140) 90(140) 90(140)
C421 H2c421 H2c321 . . 90(150) 90(150) 100(150)
C421 H2c421 H1c421 . . 40(100) 40(100) 40(100)
C421 H2c421 H1c461 . . 90(100) 90(100) 90(100)
C461 H2c421 N521 . . 30(20) 30(20) 30(20)
C461 H2c421 H1n221 . . 90(60) 90(60) 90(60)
C461 H2c421 H1c321 . . 110(80) 110(80) 110(80)
C461 H2c421 H2c321 . . 80(60) 80(60) 80(60)
C461 H2c421 H1c421 . . 100(80) 100(80) 100(80)
C461 H2c421 H1c461 . . 20(50) 20(50) 20(50)
N521 H2c421 H1n221 . . 80(70) 80(70) 80(70)
N521 H2c421 H1c321 . . 120(100) 120(100) 120(100)
N521 H2c421 H2c321 . . 100(80) 100(80) 100(80)
N521 H2c421 H1c421 . . 70(80) 70(80) 70(80)
N521 H2c421 H1c461 . . 50(50) 50(50) 50(50)
H1n221 H2c421 H1c321 . . 50(60) 50(60) 50(60)
H1n221 H2c421 H2c321 . . 70(80) 70(80) 70(80)
H1n221 H2c421 H1c421 . . 50(110) 50(110) 60(110)
H1n221 H2c421 H1c461 . . 110(90) 110(90) 110(90)
H1c321 H2c421 H2c321 . . 40(60) 40(60) 40(60)
H1c321 H2c421 H1c421 . . 100(130) 100(130) 100(130)
H1c321 H2c421 H1c461 . . 110(100) 110(100) 110(100)
H2c321 H2c421 H1c421 . . 120(150) 120(150) 120(150)
H2c321 H2c421 H1c461 . . 70(80) 70(80) 70(80)
H1c421 H2c421 H1c461 . . 120(100) 120(100) 120(100)
C42 H1c431 H1c42 2_6645 2_6645 13.91 13.44 14.4
C42 H1c431 H2c42 2_6645 2_6645 18.71 18.51 18.93
C42 H1c431 N231 2_6645 . 140(90) 140(90) 140(90)
C42 H1c431 C431 2_6645 . 120(150) 120(150) 120(150)
C42 H1c431 C451 2_6645 . 130(80) 130(80) 140(80)
C42 H1c431 N511 2_6645 . 120(90) 120(90) 130(90)
C42 H1c431 H1n231 2_6645 . 130(80) 130(80) 130(80)
C42 H1c431 H2c351 2_6645 . 130(60) 130(60) 130(60)
C42 H1c431 H2c431 2_6645 . 90(120) 80(120) 90(120)
C42 H1c431 H2c451 2_6645 . 120(90) 120(90) 120(90)
C42 H1c431 O71/3a1 2_6645 . 90(40) 90(40) 90(40)
H1c42 H1c431 H2c42 2_6645 2_6645 30.97 30.45 31.5
H1c42 H1c431 N231 2_6645 . 151.16 150.37 151.87
H1c42 H1c431 C431 2_6645 . 123.96 122.37 125.53
H1c42 H1c431 C451 2_6645 . 120.21 118 122.39
H1c42 H1c431 N511 2_6645 . 114.15 111.59 116.7
H1c42 H1c431 H1n231 2_6645 . 144.76 142.66 146.85
H1c42 H1c431 H2c351 2_6645 . 129.66 128.65 130.63
H1c42 H1c431 H2c431 2_6645 . 90.01 89.05 90.97
H1c42 H1c431 H2c451 2_6645 . 104.09 102.36 105.81
H1c42 H1c431 O71/3a1 2_6645 . 98.24 96.06 100.43
H2c42 H1c431 N231 2_6645 . 120.5 119.95 121.04
H2c42 H1c431 C431 2_6645 . 107.83 106.83 108.82
H2c42 H1c431 C451 2_6645 . 145.75 143.82 147.68
H2c42 H1c431 N511 2_6645 . 123.08 121.21 124.94
H2c42 H1c431 H1n231 2_6645 . 117.03 115.86 118.2
H2c42 H1c431 H2c351 2_6645 . 142.77 141.13 144.41
H2c42 H1c431 H2c431 2_6645 . 70.62 69.59 71.64
H2c42 H1c431 H2c451 2_6645 . 134.38 132.91 135.84
H2c42 H1c431 O71/3a1 2_6645 . 93.58 91.68 95.49
N231 H1c431 C431 . . 40(100) 40(100) 40(100)
N231 H1c431 C451 . . 80(60) 80(60) 80(60)
N231 H1c431 N511 . . 80(60) 80(60) 80(60)
N231 H1c431 H1n231 . . 20(30) 20(20) 20(30)
N231 H1c431 H2c351 . . 70(80) 70(80) 70(80)
N231 H1c431 H2c431 . . 70(110) 70(110) 70(110)
N231 H1c431 H2c451 . . 100(90) 100(90) 100(90)
N231 H1c431 O71/3a1 . . 80(70) 80(70) 90(70)
C431 H1c431 C451 . . 70(110) 70(110) 70(110)
C431 H1c431 N511 . . 40(70) 40(70) 40(80)
C431 H1c431 H1n231 . . 70(120) 70(120) 70(120)
C431 H1c431 H2c351 . . 110(150) 100(150) 110(150)
C431 H1c431 H2c431 . . 40(100) 40(100) 40(100)
C431 H1c431 H2c451 . . 90(130) 90(130) 90(130)
C431 H1c431 O71/3a1 . . 130(160) 130(160) 130(170)
C451 H1c431 N511 . . 30(30) 30(30) 30(30)
C451 H1c431 H1n231 . . 90(80) 90(80) 100(80)
C451 H1c431 H2c351 . . 60(60) 60(60) 60(60)
C451 H1c431 H2c431 . . 100(90) 100(90) 100(90)
C451 H1c431 H2c451 . . 20(40) 20(40) 20(40)
C451 H1c431 O71/3a1 . . 110(70) 110(70) 110(80)
N511 H1c431 H1n231 . . 100(80) 100(80) 100(80)
N511 H1c431 H2c351 . . 90(90) 90(90) 90(90)
N511 H1c431 H2c431 . . 70(80) 70(80) 70(80)
N511 H1c431 H2c451 . . 50(60) 50(60) 50(60)
N511 H1c431 O71/3a1 . . 140(100) 140(100) 140(110)
H1n231 H1c431 H2c351 . . 60(70) 60(70) 60(70)
H1n231 H1c431 H2c431 . . 90(120) 90(120) 90(120)
H1n231 H1c431 H2c451 . . 110(100) 110(100) 110(100)
H1n231 H1c431 O71/3a1 . . 60(50) 60(50) 60(50)
H2c351 H1c431 H2c431 . . 140(140) 140(140) 140(140)
H2c351 H1c431 H2c451 . . 60(80) 60(80) 60(80)
H2c351 H1c431 O71/3a1 . . 50(50) 50(50) 50(50)
H2c431 H1c431 H2c451 . . 120(110) 120(110) 120(110)
H2c431 H1c431 O71/3a1 . . 130(140) 130(140) 130(140)
H2c451 H1c431 O71/3a1 . . 100(70) 100(70) 110(70)
H1c42 H2c431 H2c42 2_6645 2_6645 32.02 31.49 32.55
H1c42 H2c431 N231 2_6645 . 120.89 119.7 122.07
H1c42 H2c431 C331 2_6645 . 141.19 139.28 143.11
H1c42 H2c431 C411 2_6645 . 124.67 123.01 126.31
H1c42 H2c431 C431 2_6645 . 90.76 90.45 91.06
H1c42 H2c431 N511 2_6645 . 96.8 95.46 98.12
H1c42 H2c431 H1n231 2_6645 . 104.39 102.93 105.85
H1c42 H2c431 H1c331 2_6645 . 124.07 122.01 126.12
H1c42 H2c431 H2c331 2_6645 . 161.07 159 163.12
H1c42 H2c431 H1c411 2_6645 . 133.17 131.28 135.05
H1c42 H2c431 H1c431 2_6645 . 55.73 55.11 56.34
H1c42 H2c431 O91/3a1 2_6645 . 101.22 100.11 102.35
H2c42 H2c431 N231 2_6645 . 125.63 123.89 127.36
H2c42 H2c431 C331 2_6645 . 122.32 120.37 124.25
H2c42 H2c431 C411 2_6645 . 151.53 149.97 153.07
H2c42 H2c431 C431 2_6645 . 115.79 114.9 116.66
H2c42 H2c431 N511 2_6645 . 128.62 127.75 129.46
H2c42 H2c431 H1n231 2_6645 . 107.5 105.73 109.26
H2c42 H2c431 H1c331 2_6645 . 100.79 98.83 102.75
H2c42 H2c431 H2c331 2_6645 . 132.63 130.76 134.49
H2c42 H2c431 H1c411 2_6645 . 145.94 144.36 147.51
H2c42 H2c431 H1c431 2_6645 . 78.58 77.71 79.43
H2c42 H2c431 O91/3a1 2_6645 . 74.48 73.65 75.33
N231 H2c431 C331 . . 40(40) 40(40) 40(40)
N231 H2c431 C411 . . 80(60) 80(60) 80(60)
N231 H2c431 C431 . . 40(100) 40(100) 40(100)
N231 H2c431 N511 . . 80(70) 80(70) 80(70)
N231 H2c431 H1n231 . . 18(16) 18(16) 18(16)
N231 H2c431 H1c331 . . 50(70) 50(70) 50(70)
N231 H2c431 H2c331 . . 50(70) 50(70) 50(70)
N231 H2c431 H1c411 . . 90(90) 90(90) 90(90)
N231 H2c431 H1c431 . . 70(110) 70(110) 70(110)
N231 H2c431 O91/3a1 . . 120(100) 120(100) 130(100)
C331 H2c431 C411 . . 90(60) 90(60) 90(60)
C331 H2c431 C431 . . 80(130) 80(130) 80(130)
C331 H2c431 N511 . . 100(90) 100(90) 100(90)
C331 H2c431 H1n231 . . 50(40) 40(40) 50(40)
C331 H2c431 H1c331 . . 20(50) 20(50) 20(50)
C331 H2c431 H2c331 . . 20(40) 20(40) 20(40)
C331 H2c431 H1c411 . . 80(80) 80(80) 90(80)
C331 H2c431 H1c431 . . 100(130) 100(130) 100(130)
C331 H2c431 O91/3a1 . . 90(70) 90(60) 90(70)
C411 H2c431 C431 . . 70(90) 70(90) 70(90)
C411 H2c431 N511 . . 30(20) 30(30) 30(20)
C411 H2c431 H1n231 . . 90(70) 90(70) 90(70)
C411 H2c431 H1c331 . . 110(80) 110(80) 110(80)
C411 H2c431 H2c331 . . 70(60) 70(60) 70(60)
C411 H2c431 H1c411 . . 20(50) 20(50) 20(50)
C411 H2c431 H1c431 . . 100(120) 100(120) 100(120)
C411 H2c431 O91/3a1 . . 110(50) 110(50) 110(50)
C431 H2c431 N511 . . 40(80) 40(80) 40(80)
C431 H2c431 H1n231 . . 40(100) 40(100) 40(100)
C431 H2c431 H1c331 . . 90(150) 90(150) 90(150)
C431 H2c431 H2c331 . . 90(150) 90(150) 90(150)
C431 H2c431 H1c411 . . 90(120) 90(110) 90(120)
C431 H2c431 H1c431 . . 40(90) 40(90) 40(90)
C431 H2c431 O91/3a1 . . 170(160) 170(170) 170(160)
N511 H2c431 H1n231 . . 80(70) 80(70) 80(70)
N511 H2c431 H1c331 . . 120(110) 120(110) 120(110)
N511 H2c431 H2c331 . . 100(90) 100(90) 100(90)
N511 H2c431 H1c411 . . 50(60) 50(60) 50(60)
N511 H2c431 H1c431 . . 70(100) 70(100) 70(100)
N511 H2c431 O91/3a1 . . 140(70) 130(70) 140(70)
H1n231 H2c431 H1c331 . . 50(60) 50(60) 50(60)
H1n231 H2c431 H2c331 . . 70(70) 70(70) 70(70)
H1n231 H2c431 H1c411 . . 110(90) 110(90) 110(90)
H1n231 H2c431 H1c431 . . 60(100) 60(100) 60(100)
H1n231 H2c431 O91/3a1 . . 130(90) 130(90) 130(90)
H1c331 H2c431 H2c331 . . 40(60) 40(60) 40(60)
H1c331 H2c431 H1c411 . . 100(90) 100(90) 100(90)
H1c331 H2c431 H1c431 . . 100(130) 100(130) 100(130)
H1c331 H2c431 O91/3a1 . . 80(70) 80(70) 80(80)
H2c331 H2c431 H1c411 . . 70(80) 60(80) 70(80)
H2c331 H2c431 H1c431 . . 120(150) 120(150) 120(150)
H2c331 H2c431 O91/3a1 . . 80(70) 70(70) 80(70)
H1c411 H2c431 H1c431 . . 120(140) 120(140) 120(140)
H1c411 H2c431 O91/3a1 . . 90(70) 90(60) 90(70)
H1c431 H2c431 O91/3a1 . . 150(120) 150(120) 150(120)
C41 H1c441 H1c41 2_5655 2_5655 16.26 15.77 16.75
C41 H1c441 H2c41 2_5655 2_5655 19.36 19.14 19.57
C41 H1c441 N241 2_5655 . 150(90) 140(90) 150(90)
C41 H1c441 C441 2_5655 . 130(150) 130(150) 130(150)
C41 H1c441 C461 2_5655 . 130(80) 130(80) 130(80)
C41 H1c441 N521 2_5655 . 120(90) 120(90) 130(90)
C41 H1c441 H1n241 2_5655 . 130(80) 130(80) 140(80)
C41 H1c441 H2c361 2_5655 . 130(60) 130(60) 130(60)
C41 H1c441 H2c441 2_5655 . 90(120) 90(120) 90(120)
C41 H1c441 H2c461 2_5655 . 110(90) 110(90) 110(90)
C41 H1c441 O71/3b1 2_5655 1_4555 90(40) 90(40) 100(40)
H1c41 H1c441 H2c41 2_5655 2_5655 34.41 33.81 35.01
H1c41 H1c441 N241 2_5655 . 161.02 160.25 161.82
H1c41 H1c441 C441 2_5655 . 131.59 130.13 133.03
H1c41 H1c441 C461 2_5655 . 114.36 113.01 115.7
H1c41 H1c441 N521 2_5655 . 113.86 112.09 115.61
H1c41 H1c441 H1n241 2_5655 . 149.07 147.63 150.51
H1c41 H1c441 H2c361 2_5655 . 122.48 122.05 122.9
H1c41 H1c441 H2c441 2_5655 . 99.52 98.51 100.52
H1c41 H1c441 H2c461 2_5655 . 97.58 96.48 98.66
H1c41 H1c441 O71/3b1 2_5655 1_4555 99.54 98.15 100.94
H2c41 H1c441 N241 2_5655 . 126.65 125.67 127.63
H2c41 H1c441 C441 2_5655 . 114.3 113.02 115.56
H2c41 H1c441 C461 2_5655 . 144.14 142.65 145.66
H2c41 H1c441 N521 2_5655 . 125.74 124.09 127.37
H2c41 H1c441 H1n241 2_5655 . 121.76 120.39 123.15
H2c41 H1c441 H2c361 2_5655 . 141.71 140.46 142.98
H2c41 H1c441 H2c441 2_5655 . 77.08 75.8 78.35
H2c41 H1c441 H2c461 2_5655 . 131.47 130.29 132.66
H2c41 H1c441 O71/3b1 2_5655 1_4555 97.97 96.59 99.38
N241 H1c441 C441 . . 40(100) 40(100) 40(100)
N241 H1c441 C461 . . 80(60) 80(70) 80(60)
N241 H1c441 N521 . . 80(60) 80(60) 80(60)
N241 H1c441 H1n241 . . 20(30) 20(30) 20(30)
N241 H1c441 H2c361 . . 70(80) 70(80) 70(80)
N241 H1c441 H2c441 . . 70(110) 70(110) 70(110)
N241 H1c441 H2c461 . . 100(100) 100(100) 100(100)
N241 H1c441 O71/3b1 . 1_4555 80(70) 80(70) 80(70)
C441 H1c441 C461 . . 70(110) 70(110) 70(110)
C441 H1c441 N521 . . 40(80) 40(80) 40(80)
C441 H1c441 H1n241 . . 70(120) 70(120) 70(120)
C441 H1c441 H2c361 . . 100(150) 100(150) 100(150)
C441 H1c441 H2c441 . . 40(100) 40(100) 40(100)
C441 H1c441 H2c461 . . 90(130) 90(130) 90(130)
C441 H1c441 O71/3b1 . 1_4555 130(160) 130(160) 130(160)
C461 H1c441 N521 . . 30(30) 30(30) 30(30)
C461 H1c441 H1n241 . . 90(80) 90(80) 90(80)
C461 H1c441 H2c361 . . 60(60) 60(60) 60(60)
C461 H1c441 H2c441 . . 100(100) 100(100) 100(100)
C461 H1c441 H2c461 . . 20(40) 20(40) 20(40)
C461 H1c441 O71/3b1 . 1_4555 110(70) 110(70) 110(70)
N521 H1c441 H1n241 . . 100(80) 100(80) 100(80)
N521 H1c441 H2c361 . . 90(80) 90(80) 90(80)
N521 H1c441 H2c441 . . 70(80) 70(80) 70(80)
N521 H1c441 H2c461 . . 50(60) 50(60) 50(60)
N521 H1c441 O71/3b1 . 1_4555 140(100) 140(100) 140(100)
H1n241 H1c441 H2c361 . . 60(70) 60(70) 60(70)
H1n241 H1c441 H2c441 . . 90(120) 90(120) 90(120)
H1n241 H1c441 H2c461 . . 110(100) 100(100) 110(100)
H1n241 H1c441 O71/3b1 . 1_4555 60(40) 60(40) 60(40)
H2c361 H1c441 H2c441 . . 140(140) 140(140) 140(140)
H2c361 H1c441 H2c461 . . 50(80) 50(80) 60(80)
H2c361 H1c441 O71/3b1 . 1_4555 50(50) 50(50) 50(50)
H2c441 H1c441 H2c461 . . 120(110) 120(110) 120(110)
H2c441 H1c441 O71/3b1 . 1_4555 140(140) 140(140) 140(140)
H2c461 H1c441 O71/3b1 . 1_4555 100(70) 100(70) 100(70)
H1c41 H2c441 H2c41 2_5655 2_5655 30.83 30.33 31.33
H1c41 H2c441 N241 2_5655 . 115.98 115.18 116.78
H1c41 H2c441 C341 2_5655 . 139.77 138.46 141.09
H1c41 H2c441 C421 2_5655 . 119.19 118.2 120.17
H1c41 H2c441 C441 2_5655 . 83.93 83.45 84.42
H1c41 H2c441 N521 2_5655 . 90.67 89.88 91.47
H1c41 H2c441 H1n241 2_5655 . 99.88 98.85 100.91
H1c41 H2c441 H1c341 2_5655 . 124.64 123.11 126.17
H1c41 H2c441 H2c341 2_5655 . 161.38 159.88 162.89
H1c41 H2c441 H1c421 2_5655 . 128.12 126.93 129.3
H1c41 H2c441 H1c441 2_5655 . 49.57 49.03 50.12
H1c41 H2c441 O91/1a1 2_5655 2_6655 99.16 98.19 100.1
H2c41 H2c441 N241 2_5655 . 122.34 121.11 123.6
H2c41 H2c441 C341 2_5655 . 124.18 122.47 125.89
H2c41 H2c441 C421 2_5655 . 146.92 145.69 148.14
H2c41 H2c441 C441 2_5655 . 107.89 107.19 108.62
H2c41 H2c441 N521 2_5655 . 121.41 120.61 122.18
H2c41 H2c441 H1n241 2_5655 . 103.84 102.52 105.16
H2c41 H2c441 H1c341 2_5655 . 103.16 101.47 104.86
H2c41 H2c441 H2c341 2_5655 . 136.54 135.02 138.06
H2c41 H2c441 H1c421 2_5655 . 145 143.61 146.4
H2c41 H2c441 H1c441 2_5655 . 70.68 69.98 71.4
H2c41 H2c441 O91/1a1 2_5655 2_6655 73.93 72.85 75.02
N241 H2c441 C341 . . 40(40) 40(40) 40(40)
N241 H2c441 C421 . . 80(60) 80(60) 80(60)
N241 H2c441 C441 . . 40(100) 40(100) 40(100)
N241 H2c441 N521 . . 80(70) 80(70) 80(70)
N241 H2c441 H1n241 . . 19(16) 18(16) 19(16)
N241 H2c441 H1c341 . . 50(70) 50(70) 50(70)
N241 H2c441 H2c341 . . 50(70) 50(70) 50(70)
N241 H2c441 H1c421 . . 90(90) 90(90) 90(90)
N241 H2c441 H1c441 . . 70(110) 70(110) 70(110)
N241 H2c441 O91/1a1 . 2_6655 130(100) 130(100) 130(100)
C341 H2c441 C421 . . 90(60) 90(60) 90(60)
C341 H2c441 C441 . . 80(130) 80(130) 80(130)
C341 H2c441 N521 . . 100(90) 100(90) 100(90)
C341 H2c441 H1n241 . . 50(40) 50(40) 50(40)
C341 H2c441 H1c341 . . 20(50) 20(50) 20(50)
C341 H2c441 H2c341 . . 20(40) 20(40) 20(40)
C341 H2c441 H1c421 . . 90(80) 90(80) 90(80)
C341 H2c441 H1c441 . . 100(130) 100(130) 100(130)
C341 H2c441 O91/1a1 . 2_6655 90(70) 90(70) 100(70)
C421 H2c441 C441 . . 70(90) 70(90) 70(90)
C421 H2c441 N521 . . 30(30) 30(30) 30(30)
C421 H2c441 H1n241 . . 90(70) 90(70) 90(70)
C421 H2c441 H1c341 . . 110(80) 110(80) 110(80)
C421 H2c441 H2c341 . . 80(70) 80(70) 80(70)
C421 H2c441 H1c421 . . 20(50) 20(50) 20(50)
C421 H2c441 H1c441 . . 100(120) 100(120) 100(120)
C421 H2c441 O91/1a1 . 2_6655 110(50) 110(50) 120(50)
C441 H2c441 N521 . . 40(80) 40(80) 40(80)
C441 H2c441 H1n241 . . 40(90) 40(90) 40(100)
C441 H2c441 H1c341 . . 90(150) 90(150) 90(150)
C441 H2c441 H2c341 . . 90(150) 90(150) 90(150)
C441 H2c441 H1c421 . . 90(120) 90(120) 90(120)
C441 H2c441 H1c441 . . 40(90) 40(90) 40(90)
C441 H2c441 O91/1a1 . 2_6655 180(180) 170(180) 180(180)
N521 H2c441 H1n241 . . 80(70) 80(70) 80(70)
N521 H2c441 H1c341 . . 120(110) 120(110) 120(110)
N521 H2c441 H2c341 . . 100(90) 100(90) 100(90)
N521 H2c441 H1c421 . . 50(60) 50(60) 50(60)
N521 H2c441 H1c441 . . 70(100) 70(100) 70(100)
N521 H2c441 O91/1a1 . 2_6655 140(80) 140(80) 140(80)
H1n241 H2c441 H1c341 . . 50(60) 50(60) 50(60)
H1n241 H2c441 H2c341 . . 70(70) 70(70) 70(70)
H1n241 H2c441 H1c421 . . 110(100) 110(90) 110(100)
H1n241 H2c441 H1c441 . . 60(100) 60(100) 60(100)
H1n241 H2c441 O91/1a1 . 2_6655 130(90) 130(90) 130(90)
H1c341 H2c441 H2c341 . . 40(60) 40(60) 40(60)
H1c341 H2c441 H1c421 . . 110(90) 110(90) 110(90)
H1c341 H2c441 H1c441 . . 100(120) 100(120) 100(130)
H1c341 H2c441 O91/1a1 . 2_6655 80(80) 80(80) 80(80)
H2c341 H2c441 H1c421 . . 70(80) 70(80) 70(80)
H2c341 H2c441 H1c441 . . 120(150) 120(150) 120(150)
H2c341 H2c441 O91/1a1 . 2_6655 80(80) 80(80) 80(80)
H1c421 H2c441 H1c441 . . 120(140) 120(140) 120(140)
H1c421 H2c441 O91/1a1 . 2_6655 90(70) 90(70) 90(70)
H1c441 H2c441 O91/1a1 . 2_6655 140(130) 140(130) 150(130)
O71a H1c451 O71/1a 1_5655 1_5655 40(30) 40(30) 40(30)
O71a H1c451 N251 1_5655 . 90(80) 90(80) 90(80)
O71a H1c451 C411 1_5655 . 120(60) 110(60) 120(60)
O71a H1c451 C451 1_5655 . 130(170) 130(170) 130(170)
O71a H1c451 C461 1_5655 2_6745 90(60) 90(60) 90(60)
O71a H1c451 N511 1_5655 . 150(90) 140(100) 150(90)
O71a H1c451 H1n251 1_5655 . 60(60) 60(60) 70(60)
O71a H1c451 H2c311 1_5655 . 50(60) 50(60) 50(60)
O71a H1c451 H2c411 1_5655 . 110(70) 100(70) 110(70)
O71a H1c451 H2c451 1_5655 . 130(120) 130(120) 130(120)
O71a H1c451 H1c461 1_5655 2_6745 100(90) 100(90) 100(90)
O71a H1c451 H2c461 1_5655 2_6745 90(70) 90(70) 90(70)
O71/1a H1c451 N251 1_5655 . 70(60) 70(60) 80(60)
O71/1a H1c451 C411 1_5655 . 150(90) 150(90) 150(90)
O71/1a H1c451 C451 1_5655 . 100(120) 100(120) 110(120)
O71/1a H1c451 C461 1_5655 2_6745 80(50) 80(50) 80(50)
O71/1a H1c451 N511 1_5655 . 150(80) 150(80) 150(80)
O71/1a H1c451 H1n251 1_5655 . 60(50) 50(50) 60(50)
O71/1a H1c451 H2c311 1_5655 . 90(80) 90(80) 90(80)
O71/1a H1c451 H2c411 1_5655 . 150(90) 150(90) 150(90)
O71/1a H1c451 H2c451 1_5655 . 90(100) 90(100) 90(100)
O71/1a H1c451 H1c461 1_5655 2_6745 90(80) 90(80) 90(80)
O71/1a H1c451 H2c461 1_5655 2_6745 70(60) 70(60) 70(60)
N251 H1c451 C411 . . 80(70) 80(70) 80(70)
N251 H1c451 C451 . . 40(100) 40(100) 40(100)
N251 H1c451 C461 . 2_6745 140(60) 140(60) 140(60)
N251 H1c451 N511 . . 80(70) 80(70) 80(70)
N251 H1c451 H1n251 . . 20(20) 20(20) 20(30)
N251 H1c451 H2c311 . . 80(80) 80(80) 80(80)
N251 H1c451 H2c411 . . 100(100) 100(100) 100(100)
N251 H1c451 H2c451 . . 70(110) 70(110) 70(110)
N251 H1c451 H1c461 . 2_6745 150(70) 150(70) 150(70)
N251 H1c451 H2c461 . 2_6745 120(60) 120(60) 120(60)
C411 H1c451 C451 . . 70(110) 70(110) 70(110)
C411 H1c451 C461 . 2_6745 130(80) 130(80) 130(80)
C411 H1c451 N511 . . 30(30) 30(30) 30(30)
C411 H1c451 H1n251 . . 100(80) 100(80) 100(80)
C411 H1c451 H2c311 . . 60(60) 60(60) 60(60)
C411 H1c451 H2c411 . . 20(50) 20(50) 20(50)
C411 H1c451 H2c451 . . 100(120) 100(120) 100(120)
C411 H1c451 H1c461 . 2_6745 120(90) 120(90) 120(90)
C411 H1c451 H2c461 . 2_6745 140(100) 140(100) 140(100)
C451 H1c451 C461 . 2_6745 120(120) 120(120) 120(130)
C451 H1c451 N511 . . 40(90) 40(90) 40(90)
C451 H1c451 H1n251 . . 70(120) 70(120) 70(120)
C451 H1c451 H2c311 . . 110(150) 110(150) 110(150)
C451 H1c451 H2c411 . . 90(130) 90(130) 90(130)
C451 H1c451 H2c451 . . 40(90) 40(90) 40(90)
C451 H1c451 H1c461 . 2_6745 120(150) 120(150) 120(150)
C451 H1c451 H2c461 . 2_6745 110(110) 100(110) 110(110)
C461 H1c451 N511 2_6745 . 120(90) 120(90) 120(90)
C461 H1c451 H1n251 2_6745 . 130(80) 130(80) 130(80)
C461 H1c451 H2c311 2_6745 . 130(80) 130(80) 130(80)
C461 H1c451 H2c411 2_6745 . 120(90) 110(90) 120(90)
C461 H1c451 H2c451 2_6745 . 80(110) 80(110) 90(110)
C461 H1c451 H1c461 2_6745 2_6745 10(50) 10(50) 10(50)
C461 H1c451 H2c461 2_6745 2_6745 20(30) 20(30) 20(30)
N511 H1c451 H1n251 . . 100(90) 100(90) 100(90)
N511 H1c451 H2c311 . . 90(80) 90(80) 90(80)
N511 H1c451 H2c411 . . 50(60) 50(60) 50(60)
N511 H1c451 H2c451 . . 70(100) 70(100) 70(100)
N511 H1c451 H1c461 . 2_6745 110(110) 110(110) 110(110)
N511 H1c451 H2c461 . 2_6745 120(90) 120(90) 120(90)
H1n251 H1c451 H2c311 . . 60(70) 60(70) 70(70)
H1n251 H1c451 H2c411 . . 110(100) 110(100) 110(100)
H1n251 H1c451 H2c451 . . 90(110) 90(110) 90(110)
H1n251 H1c451 H1c461 . 2_6745 150(100) 140(100) 150(100)
H1n251 H1c451 H2c461 . 2_6745 120(80) 120(70) 120(80)
H2c311 H1c451 H2c411 . . 60(70) 60(70) 60(70)
H2c311 H1c451 H2c451 . . 140(150) 140(150) 140(150)
H2c311 H1c451 H1c461 . 2_6745 130(90) 130(90) 130(90)
H2c311 H1c451 H2c461 . 2_6745 140(100) 140(100) 140(100)
H2c411 H1c451 H2c451 . . 120(140) 120(140) 120(140)
H2c411 H1c451 H1c461 . 2_6745 100(100) 100(100) 100(100)
H2c411 H1c451 H2c461 . 2_6745 130(110) 130(110) 130(110)
H2c451 H1c451 H1c461 . 2_6745 90(130) 90(120) 90(130)
H2c451 H1c451 H2c461 . 2_6745 70(110) 70(110) 70(110)
H1c461 H1c451 H2c461 2_6745 2_6745 30(60) 30(50) 30(60)
O91/1a H2c451 N251 1_6655 . 120(80) 120(80) 130(80)
O91/1a H2c451 C351 1_6655 . 90(50) 90(50) 90(50)
O91/1a H2c451 C431 1_6655 . 110(70) 100(70) 110(70)
O91/1a H2c451 C451 1_6655 . 170(170) 160(170) 170(170)
O91/1a H2c451 N511 1_6655 . 130(100) 130(100) 140(100)
O91/1a H2c451 H1n251 1_6655 . 130(70) 130(70) 130(80)
O91/1a H2c451 H1c351 1_6655 . 80(50) 70(50) 80(50)
O91/1a H2c451 H2c351 1_6655 . 70(50) 70(50) 80(50)
O91/1a H2c451 H1c431 1_6655 . 80(60) 80(60) 90(60)
O91/1a H2c451 H1c451 1_6655 . 160(150) 150(150) 160(150)
O91/1a H2c451 H1c461 1_6655 2_6745 100(80) 100(80) 100(80)
O91/1a H2c451 H2c461 1_6655 2_6745 80(60) 80(60) 80(60)
N251 H2c451 C351 . . 40(40) 40(40) 40(40)
N251 H2c451 C431 . . 80(60) 80(60) 80(60)
N251 H2c451 C451 . . 40(100) 40(100) 40(100)
N251 H2c451 N511 . . 80(70) 80(70) 80(70)
N251 H2c451 H1n251 . . 20(20) 20(20) 20(20)
N251 H2c451 H1c351 . . 50(60) 50(60) 50(60)
N251 H2c451 H2c351 . . 50(60) 50(60) 50(60)
N251 H2c451 H1c431 . . 90(90) 90(90) 90(90)
N251 H2c451 H1c451 . . 70(110) 70(110) 70(110)
N251 H2c451 H1c461 . 2_6745 120(80) 120(80) 120(80)
N251 H2c451 H2c461 . 2_6745 130(100) 130(100) 130(100)
C351 H2c451 C431 . . 80(60) 80(60) 80(60)
C351 H2c451 C451 . . 80(130) 80(130) 80(130)
C351 H2c451 N511 . . 100(90) 100(90) 100(90)
C351 H2c451 H1n251 . . 50(40) 50(40) 50(40)
C351 H2c451 H1c351 . . 20(50) 20(50) 20(50)
C351 H2c451 H2c351 . . 20(50) 20(50) 20(50)
C351 H2c451 H1c431 . . 80(80) 80(80) 80(80)
C351 H2c451 H1c451 . . 100(130) 100(130) 100(130)
C351 H2c451 H1c461 . 2_6745 140(100) 140(100) 150(100)
C351 H2c451 H2c461 . 2_6745 120(90) 120(90) 130(90)
C431 H2c451 C451 . . 70(110) 70(110) 70(110)
C431 H2c451 N511 . . 30(30) 30(30) 30(30)
C431 H2c451 H1n251 . . 90(70) 90(70) 90(70)
C431 H2c451 H1c351 . . 110(90) 110(90) 110(90)
C431 H2c451 H2c351 . . 70(70) 70(70) 70(70)
C431 H2c451 H1c431 . . 20(40) 20(40) 20(40)
C431 H2c451 H1c451 . . 100(110) 100(110) 100(110)
C431 H2c451 H1c461 . 2_6745 120(80) 120(80) 120(80)
C431 H2c451 H2c461 . 2_6745 150(100) 150(100) 150(100)
C451 H2c451 N511 . . 40(80) 40(80) 40(80)
C451 H2c451 H1n251 . . 50(100) 50(100) 50(100)
C451 H2c451 H1c351 . . 90(150) 90(150) 90(150)
C451 H2c451 H2c351 . . 90(140) 90(140) 90(150)
C451 H2c451 H1c431 . . 90(130) 90(130) 90(130)
C451 H2c451 H1c451 . . 40(100) 40(100) 40(100)
C451 H2c451 H1c461 . 2_6745 90(110) 90(110) 90(110)
C451 H2c451 H2c461 . 2_6745 120(130) 120(130) 120(130)
N511 H2c451 H1n251 . . 80(70) 80(60) 90(70)
N511 H2c451 H1c351 . . 120(110) 120(110) 120(110)
N511 H2c451 H2c351 . . 100(90) 100(90) 100(90)
N511 H2c451 H1c431 . . 50(60) 50(60) 50(60)
N511 H2c451 H1c451 . . 70(90) 70(90) 70(90)
N511 H2c451 H1c461 . 2_6745 100(70) 100(70) 100(70)
N511 H2c451 H2c461 . 2_6745 130(80) 130(80) 130(80)
H1n251 H2c451 H1c351 . . 50(60) 50(60) 50(60)
H1n251 H2c451 H2c351 . . 70(70) 70(70) 70(70)
H1n251 H2c451 H1c431 . . 110(100) 110(90) 110(100)
H1n251 H2c451 H1c451 . . 60(100) 60(100) 60(100)
H1n251 H2c451 H1c461 . 2_6745 110(70) 110(70) 110(80)
H1n251 H2c451 H2c461 . 2_6745 110(80) 110(80) 110(80)
H1c351 H2c451 H2c351 . . 40(70) 40(70) 40(70)
H1c351 H2c451 H1c431 . . 100(100) 100(100) 100(100)
H1c351 H2c451 H1c451 . . 100(140) 100(140) 100(140)
H1c351 H2c451 H1c461 . 2_6745 130(100) 130(100) 130(100)
H1c351 H2c451 H2c461 . 2_6745 100(90) 100(90) 100(90)
H2c351 H2c451 H1c431 . . 60(80) 60(80) 60(80)
H2c351 H2c451 H1c451 . . 120(150) 120(150) 120(150)
H2c351 H2c451 H1c461 . 2_6745 170(110) 160(110) 170(110)
H2c351 H2c451 H2c461 . 2_6745 140(90) 130(80) 140(90)
H1c431 H2c451 H1c451 . . 120(120) 120(120) 120(120)
H1c431 H2c451 H1c461 . 2_6745 130(110) 130(110) 130(110)
H1c431 H2c451 H2c461 . 2_6745 140(110) 140(110) 150(110)
H1c451 H2c451 H1c461 . 2_6745 60(110) 60(110) 60(110)
H1c451 H2c451 H2c461 . 2_6745 80(120) 80(120) 80(120)
H1c461 H2c451 H2c461 2_6745 2_6745 30(50) 30(50) 30(50)
O71b H1c461 N261 1_5655 . 80(70) 80(70) 90(70)
O71b H1c461 C421 1_5655 . 110(60) 110(60) 110(60)
O71b H1c461 C451 1_5655 2_6755 90(60) 90(60) 90(60)
O71b H1c461 C461 1_5655 . 130(160) 130(160) 130(170)
O71b H1c461 N521 1_5655 . 140(90) 140(90) 140(90)
O71b H1c461 H1n261 1_5655 . 60(50) 60(50) 60(50)
O71b H1c461 H2c321 1_5655 . 50(50) 50(50) 50(50)
O71b H1c461 H2c421 1_5655 . 100(70) 100(70) 100(70)
O71b H1c461 H1c451 1_5655 2_6755 100(90) 100(90) 100(90)
O71b H1c461 H2c451 1_5655 2_6755 100(80) 100(80) 100(80)
O71b H1c461 H2c461 1_5655 . 140(130) 130(130) 140(130)
N261 H1c461 C421 . . 80(70) 80(70) 80(70)
N261 H1c461 C451 . 2_6755 140(70) 140(70) 150(70)
N261 H1c461 C461 . . 40(100) 40(100) 40(100)
N261 H1c461 N521 . . 80(70) 80(70) 80(70)
N261 H1c461 H1n261 . . 20(30) 20(30) 20(30)
N261 H1c461 H2c321 . . 70(70) 70(70) 70(70)
N261 H1c461 H2c421 . . 100(100) 100(100) 100(100)
N261 H1c461 H1c451 . 2_6755 160(80) 160(80) 160(80)
N261 H1c461 H2c451 . 2_6755 130(70) 130(70) 130(70)
N261 H1c461 H2c461 . . 70(110) 70(110) 70(110)
C421 H1c461 C451 . 2_6755 130(80) 130(80) 130(80)
C421 H1c461 C461 . . 70(100) 70(100) 70(100)
C421 H1c461 N521 . . 30(30) 30(30) 30(30)
C421 H1c461 H1n261 . . 90(80) 90(80) 90(80)
C421 H1c461 H2c321 . . 60(50) 60(50) 60(50)
C421 H1c461 H2c421 . . 20(50) 20(50) 20(50)
C421 H1c461 H1c451 . 2_6755 110(90) 110(90) 120(90)
C421 H1c461 H2c451 . 2_6755 140(100) 140(100) 150(100)
C421 H1c461 H2c461 . . 100(120) 100(120) 100(120)
C451 H1c461 C461 2_6755 . 130(130) 130(130) 130(130)
C451 H1c461 N521 2_6755 . 120(100) 120(90) 130(100)
C451 H1c461 H1n261 2_6755 . 130(80) 130(80) 140(80)
C451 H1c461 H2c321 2_6755 . 130(70) 130(70) 130(70)
C451 H1c461 H2c421 2_6755 . 110(90) 110(90) 120(90)
C451 H1c461 H1c451 2_6755 2_6755 20(40) 20(40) 20(40)
C451 H1c461 H2c451 2_6755 2_6755 20(40) 20(40) 20(40)
C451 H1c461 H2c461 2_6755 . 90(120) 90(120) 90(120)
C461 H1c461 N521 . . 40(90) 40(90) 40(90)
C461 H1c461 H1n261 . . 70(120) 70(120) 70(120)
C461 H1c461 H2c321 . . 100(140) 100(140) 100(140)
C461 H1c461 H2c421 . . 90(130) 90(130) 90(130)
C461 H1c461 H1c451 . 2_6755 130(160) 130(160) 130(160)
C461 H1c461 H2c451 . 2_6755 110(110) 110(110) 110(110)
C461 H1c461 H2c461 . . 40(90) 40(90) 40(90)
N521 H1c461 H1n261 . . 100(90) 100(90) 100(90)
N521 H1c461 H2c321 . . 90(80) 90(80) 90(80)
N521 H1c461 H2c421 . . 50(60) 50(60) 50(60)
N521 H1c461 H1c451 . 2_6755 110(110) 110(110) 120(110)
N521 H1c461 H2c451 . 2_6755 130(100) 120(100) 130(100)
N521 H1c461 H2c461 . . 70(100) 70(100) 70(100)
H1n261 H1c461 H2c321 . . 60(60) 60(60) 60(60)
H1n261 H1c461 H2c421 . . 100(100) 100(100) 110(100)
H1n261 H1c461 H1c451 . 2_6755 150(110) 150(110) 150(110)
H1n261 H1c461 H2c451 . 2_6755 120(80) 120(80) 120(80)
H1n261 H1c461 H2c461 . . 90(120) 90(120) 90(120)
H2c321 H1c461 H2c421 . . 50(70) 50(70) 50(70)
H2c321 H1c461 H1c451 . 2_6755 120(80) 120(80) 120(80)
H2c321 H1c461 H2c451 . 2_6755 140(90) 140(90) 140(90)
H2c321 H1c461 H2c461 . . 140(150) 140(150) 140(150)
H2c421 H1c461 H1c451 . 2_6755 100(90) 100(90) 100(90)
H2c421 H1c461 H2c451 . 2_6755 130(110) 130(110) 130(110)
H2c421 H1c461 H2c461 . . 120(140) 120(140) 120(140)
H1c451 H1c461 H2c451 2_6755 2_6755 30(60) 30(60) 30(60)
H1c451 H1c461 H2c461 2_6755 . 100(130) 100(130) 100(130)
H2c451 H1c461 H2c461 2_6755 . 80(110) 80(110) 80(110)
O91/3a H2c461 N261 2_5655 . 130(80) 130(80) 130(80)
O91/3a H2c461 C361 2_5655 . 90(50) 90(50) 100(50)
O91/3a H2c461 C441 2_5655 . 110(70) 110(70) 110(70)
O91/3a H2c461 C461 2_5655 . 170(170) 170(170) 180(170)
O91/3a H2c461 N521 2_5655 . 140(100) 140(100) 140(100)
O91/3a H2c461 H1n261 2_5655 . 130(80) 130(80) 130(80)
O91/3a H2c461 H1c361 2_5655 . 80(50) 80(50) 80(50)
O91/3a H2c461 H2c361 2_5655 . 80(60) 80(60) 80(60)
O91/3a H2c461 H1c441 2_5655 . 90(70) 90(70) 90(70)
O91/3a H2c461 H1c451 2_5655 2_6755 100(80) 100(80) 100(80)
O91/3a H2c461 H2c451 2_5655 2_6755 70(60) 70(60) 80(60)
O91/3a H2c461 H1c461 2_5655 . 150(150) 140(140) 150(150)
N261 H2c461 C361 . . 40(40) 40(40) 40(40)
N261 H2c461 C441 . . 80(60) 80(60) 80(70)
N261 H2c461 C461 . . 40(100) 40(100) 40(100)
N261 H2c461 N521 . . 80(60) 80(60) 80(60)
N261 H2c461 H1n261 . . 18(19) 18(19) 20(20)
N261 H2c461 H1c361 . . 50(60) 50(60) 50(60)
N261 H2c461 H2c361 . . 50(70) 50(60) 50(70)
N261 H2c461 H1c441 . . 90(90) 90(90) 90(90)
N261 H2c461 H1c451 . 2_6755 120(80) 120(80) 120(70)
N261 H2c461 H2c451 . 2_6755 120(100) 120(100) 120(100)
N261 H2c461 H1c461 . . 70(110) 70(110) 70(110)
C361 H2c461 C441 . . 90(70) 90(70) 90(70)
C361 H2c461 C461 . . 80(130) 80(130) 80(130)
C361 H2c461 N521 . . 100(90) 100(90) 100(90)
C361 H2c461 H1n261 . . 50(40) 50(40) 50(40)
C361 H2c461 H1c361 . . 20(50) 20(50) 20(50)
C361 H2c461 H2c361 . . 20(50) 20(50) 20(50)
C361 H2c461 H1c441 . . 90(90) 90(90) 90(90)
C361 H2c461 H1c451 . 2_6755 140(90) 140(90) 140(90)
C361 H2c461 H2c451 . 2_6755 120(90) 120(90) 120(90)
C361 H2c461 H1c461 . . 100(130) 100(130) 100(130)
C441 H2c461 C461 . . 70(110) 70(110) 70(110)
C441 H2c461 N521 . . 30(30) 30(30) 30(30)
C441 H2c461 H1n261 . . 90(60) 90(60) 90(70)
C441 H2c461 H1c361 . . 110(90) 110(90) 110(90)
C441 H2c461 H2c361 . . 80(80) 80(80) 80(80)
C441 H2c461 H1c441 . . 20(40) 20(40) 20(40)
C441 H2c461 H1c451 . 2_6755 120(70) 120(70) 120(70)
C441 H2c461 H2c451 . 2_6755 150(90) 150(90) 150(90)
C441 H2c461 H1c461 . . 100(100) 100(100) 100(100)
C461 H2c461 N521 . . 40(80) 40(80) 40(80)
C461 H2c461 H1n261 . . 40(100) 40(100) 40(100)
C461 H2c461 H1c361 . . 90(150) 90(150) 90(150)
C461 H2c461 H2c361 . . 90(150) 90(150) 90(150)
C461 H2c461 H1c441 . . 90(130) 90(130) 90(130)
C461 H2c461 H1c451 . 2_6755 80(110) 80(110) 80(110)
C461 H2c461 H2c451 . 2_6755 110(130) 110(130) 110(130)
C461 H2c461 H1c461 . . 40(100) 40(100) 40(100)
N521 H2c461 H1n261 . . 80(60) 80(60) 80(60)
N521 H2c461 H1c361 . . 120(110) 120(110) 120(110)
N521 H2c461 H2c361 . . 100(100) 100(100) 100(100)
N521 H2c461 H1c441 . . 50(60) 50(60) 50(60)
N521 H2c461 H1c451 . 2_6755 90(60) 90(60) 90(60)
N521 H2c461 H2c451 . 2_6755 120(80) 120(80) 120(80)
N521 H2c461 H1c461 . . 70(90) 70(90) 70(90)
H1n261 H2c461 H1c361 . . 50(50) 50(50) 50(50)
H1n261 H2c461 H2c361 . . 70(70) 70(70) 70(70)
H1n261 H2c461 H1c441 . . 110(90) 110(90) 110(100)
H1n261 H2c461 H1c451 . 2_6755 100(70) 100(70) 100(70)
H1n261 H2c461 H2c451 . 2_6755 100(80) 100(80) 100(80)
H1n261 H2c461 H1c461 . . 60(100) 60(100) 60(100)
H1c361 H2c461 H2c361 . . 40(70) 40(70) 40(70)
H1c361 H2c461 H1c441 . . 110(100) 110(100) 110(100)
H1c361 H2c461 H1c451 . 2_6755 120(100) 120(100) 130(100)
H1c361 H2c461 H2c451 . 2_6755 100(90) 100(90) 100(90)
H1c361 H2c461 H1c461 . . 100(130) 100(130) 100(130)
H2c361 H2c461 H1c441 . . 70(90) 70(90) 70(90)
H2c361 H2c461 H1c451 . 2_6755 160(110) 160(110) 160(110)
H2c361 H2c461 H2c451 . 2_6755 140(90) 130(90) 140(90)
H2c361 H2c461 H1c461 . . 120(150) 120(150) 120(150)
H1c441 H2c461 H1c451 . 2_6755 130(100) 130(100) 130(100)
H1c441 H2c461 H2c451 . 2_6755 150(120) 140(120) 150(120)
H1c441 H2c461 H1c461 . . 120(120) 120(120) 120(120)
H1c451 H2c461 H2c451 2_6755 2_6755 30(50) 30(50) 30(50)
H1c451 H2c461 H1c461 2_6755 . 50(110) 50(110) 50(110)
H2c451 H2c461 H1c461 2_6755 . 70(110) 70(110) 70(110)
O91a1 N8a1 O91/1a1 . . 120.0(7) 119.3(7) 120.7(7)
O91a1 N8a1 O91/3a1 . . 120.1(7) 119.5(7) 120.5(7)
O91/1a1 N8a1 O91/3a1 . . 119.9(7) 119.6(7) 120.1(7)
H2c32 O91a1 H2c41 2_6645 1_6555 109.94 107.85 111.9
H2c32 O91a1 H2c42 2_6645 2_6645 54.26 53.18 55.22
H2c32 O91a1 N8a1 2_6645 . 119.24 112.11 126.34
H2c32 O91a1 O91/1a1 2_6645 . 118.97 112.25 125.78
H2c32 O91a1 O91/3a1 2_6645 . 111.19 105.43 116.92
H2c41 O91a1 H2c42 1_6555 2_6645 120.67 118.39 122.71
H2c41 O91a1 N8a1 1_6555 . 112.61 110 115.21
H2c41 O91a1 O91/1a1 1_6555 . 87.13 86 88.28
H2c41 O91a1 O91/3a1 1_6555 . 135.83 131.49 140.07
H2c42 O91a1 N8a1 2_6645 . 123.95 121.97 125.71
H2c42 O91a1 O91/1a1 2_6645 . 151.43 148.26 154.36
H2c42 O91a1 O91/3a1 2_6645 . 95.22 93.98 96.5
N8a1 O91a1 O91/1a1 . . 29.9(4) 29.7(4) 30.3(4)
N8a1 O91a1 O91/3a1 . . 29.9(4) 29.8(4) 30.2(4)
O91/1a1 O91a1 O91/3a1 . . 59.9(3) 59.7(3) 60.2(3)
H2c35 O91/1a1 H2c45 . . 52.97 52.08 53.87
H2c35 O91/1a1 H2c441 . 2_6645 104.7 102.97 106.41
H2c35 O91/1a1 N8a1 . . 116.69 115.39 118.01
H2c35 O91/1a1 O91a1 . . 121.38 117.81 124.98
H2c35 O91/1a1 O91/3a1 . . 104.9 103.45 106.32
H2c45 O91/1a1 H2c441 . 2_6645 119.41 115.9 122.93
H2c45 O91/1a1 N8a1 . . 119.69 119.49 119.9
H2c45 O91/1a1 O91a1 . . 148.47 147.27 149.49
H2c45 O91/1a1 O91/3a1 . . 90.25 89.62 90.87
H2c441 O91/1a1 N8a1 2_6645 . 120(40) 120(40) 120(40)
H2c441 O91/1a1 O91a1 2_6645 . 90(40) 90(40) 100(30)
H2c441 O91/1a1 O91/3a1 2_6645 . 150(50) 140(40) 150(50)
N8a1 O91/1a1 O91a1 . . 30.0(4) 29.6(4) 30.4(4)
N8a1 O91/1a1 O91/3a1 . . 30.1(4) 30.0(4) 30.2(4)
O91a1 O91/1a1 O91/3a1 . . 60.1(4) 59.6(4) 60.4(4)
H2c46 O91/3a1 H2c331 2_5645 . 105.98 104.44 107.52
H2c46 O91/3a1 H2c431 2_5645 . 118.12 114.86 121.44
H2c46 O91/3a1 N8a1 2_5645 . 117.76 114.74 120.64
H2c46 O91/3a1 O91a1 2_5645 . 139.18 133.78 144.39
H2c46 O91/3a1 O91/1a1 2_5645 . 92.88 91.71 94.03
H2c331 O91/3a1 H2c431 . . 50(60) 50(60) 50(60)
H2c331 O91/3a1 N8a1 . . 120(40) 110(40) 120(40)
H2c331 O91/3a1 O91a1 . . 110(30) 110(30) 120(30)
H2c331 O91/3a1 O91/1a1 . . 120(40) 110(40) 120(40)
H2c431 O91/3a1 N8a1 . . 120(40) 120(40) 130(30)
H2c431 O91/3a1 O91a1 . . 100(30) 90(30) 100(30)
H2c431 O91/3a1 O91/1a1 . . 150(40) 150(40) 150(40)
N8a1 O91/3a1 O91a1 . . 30.0(4) 29.6(4) 30.4(4)
N8a1 O91/3a1 O91/1a1 . . 30.1(4) 29.8(4) 30.2(4)
O91a1 O91/3a1 O91/1a1 . . 60.0(4) 59.4(4) 60.6(4)
H1n25 N6a1 H1n211 1_6555 1_6555 113.4(3) 113.0(3) 113.9(3)
H1n25 N6a1 H1n231 1_6555 . 115.1(3) 114.4(3) 115.9(3)
H1n25 N6a1 O71a1 1_6555 . 60.5(3) 60.0(3) 61.1(3)
H1n25 N6a1 O71/1a1 1_6555 . 62.1(3) 61.5(3) 62.8(3)
H1n25 N6a1 O71/3a1 1_6555 . 163.6(5) 162.4(5) 164.7(5)
H1n211 N6a1 H1n231 1_6555 . 112.0(3) 111.2(3) 112.7(3)
H1n211 N6a1 O71a1 1_6555 . 164.2(4) 162.8(4) 165.7(4)
H1n211 N6a1 O71/1a1 1_6555 . 61.4(3) 60.4(3) 62.4(3)
H1n211 N6a1 O71/3a1 1_6555 . 61.1(3) 60.2(3) 62.0(3)
H1n231 N6a1 O71a1 . . 63.0(3) 62.2(3) 64.0(3)
H1n231 N6a1 O71/1a1 . . 166.9(5) 165.3(5) 168.5(5)
H1n231 N6a1 O71/3a1 . . 58.6(3) 58.0(3) 59.3(3)
O71a1 N6a1 O71/1a1 . . 120.0(4) 119.9(4) 120.1(4)
O71a1 N6a1 O71/3a1 . . 120.0(5) 119.8(5) 120.2(5)
O71/1a1 N6a1 O71/3a1 . . 120.0(5) 119.8(5) 120.2(4)
H1n25 O71a1 H2c31 1_6555 1_6555 63.38 62.93 63.84
H1n25 O71a1 H1c45 1_6555 1_6555 48.75 48.3 49.22
H1n25 O71a1 H1n231 1_6555 . 146.2(4) 145.9(4) 146.4(4)
H1n25 O71a1 H1c331 1_6555 . 120(40) 120(50) 120(40)
H1n25 O71a1 N6a1 1_6555 . 93.9(4) 93.6(4) 94.1(4)
H1n25 O71a1 O71/1a1 1_6555 . 65.6(3) 65.1(3) 66.0(3)
H1n25 O71a1 O71/3a1 1_6555 . 122.0(3) 121.7(3) 122.4(3)
H2c31 O71a1 H1c45 1_6555 1_6555 62.95 62.43 63.47
H2c31 O71a1 H1n231 1_6555 . 105.7 105.26 106.12
H2c31 O71a1 H1c331 1_6555 . 58.6 58.07 59.11
H2c31 O71a1 N6a1 1_6555 . 156.93 155.95 157.87
H2c31 O71a1 O71/1a1 1_6555 . 128.56 127.88 129.19
H2c31 O71a1 O71/3a1 1_6555 . 165.98 164.99 166.95
H1c45 O71a1 H1n231 1_6555 . 157.74 156.98 158.51
H1c45 O71a1 H1c331 1_6555 . 113.75 113.58 113.91
H1c45 O71a1 N6a1 1_6555 . 105.67 104.83 106.53
H1c45 O71a1 O71/1a1 1_6555 . 79.26 78.22 80.32
H1c45 O71a1 O71/3a1 1_6555 . 130.86 130.37 131.36
H1n231 O71a1 H1c331 . . 50(40) 50(40) 50(40)
H1n231 O71a1 N6a1 . . 91.2(4) 90.3(4) 92.1(4)
H1n231 O71a1 O71/1a1 . . 120.1(3) 119.0(3) 121.2(3)
H1n231 O71a1 O71/3a1 . . 62.3(3) 61.4(3) 63.1(3)
H1c331 O71a1 N6a1 . . 140(40) 140(40) 140(40)
H1c331 O71a1 O71/1a1 . . 170(50) 160(50) 170(50)
H1c331 O71a1 O71/3a1 . . 110(40) 110(40) 110(40)
N6a1 O71a1 O71/1a1 . . 30.0(3) 29.9(3) 30.1(3)
N6a1 O71a1 O71/3a1 . . 30.0(3) 29.9(3) 30.1(3)
O71/1a1 O71a1 O71/3a1 . . 60.0(2) 59.8(2) 60.2(2)
H1n25 O71/1a1 H1c35 1_6555 1_6555 47.98 47.63 48.34
H1n25 O71/1a1 H1c45 1_6555 1_6555 43.11 42.9 43.32
H1n25 O71/1a1 H1n211 1_6555 1_6555 142.9(5) 141.2(5) 144.7(5)
H1n25 O71/1a1 H2c331 1_6555 1_6555 100(50) 100(50) 100(50)
H1n25 O71/1a1 H1c411 1_6555 1_6555 160(40) 160(40) 160(40)
H1n25 O71/1a1 N6a1 1_6555 . 92.2(4) 91.4(4) 93.1(4)
H1n25 O71/1a1 O71a1 1_6555 . 63.9(3) 63.1(3) 64.7(3)
H1n25 O71/1a1 O71/3a1 1_6555 . 120.5(3) 119.7(3) 121.3(3)
H1c35 O71/1a1 H1c45 1_6555 1_6555 68.15 67.91 68.4
H1c35 O71/1a1 H1n211 1_6555 1_6555 117.34 116.63 118.03
H1c35 O71/1a1 H2c331 1_6555 1_6555 58.24 57.71 58.79
H1c35 O71/1a1 H1c411 1_6555 1_6555 113.18 112.01 114.32
H1c35 O71/1a1 N6a1 1_6555 . 140.15 139.5 140.79
H1c35 O71/1a1 O71a1 1_6555 . 111.4 111.01 111.79
H1c35 O71/1a1 O71/3a1 1_6555 . 164.84 162.74 166.83
H1c45 O71/1a1 H1n211 1_6555 1_6555 173.44 172.16 174.76
H1c45 O71/1a1 H2c331 1_6555 1_6555 121 119.49 122.48
H1c45 O71/1a1 H1c411 1_6555 1_6555 126.91 125.21 128.61
H1c45 O71/1a1 N6a1 1_6555 . 83.61 82.34 84.87
H1c45 O71/1a1 O71a1 1_6555 . 56.53 55.48 57.57
H1c45 O71/1a1 O71/3a1 1_6555 . 111.02 109.53 112.49
H1n211 O71/1a1 H2c331 1_6555 1_6555 60(50) 60(50) 60(50)
H1n211 O71/1a1 H1c411 1_6555 1_6555 50(50) 50(50) 50(50)
H1n211 O71/1a1 N6a1 1_6555 . 93.1(4) 91.9(4) 94.2(4)
H1n211 O71/1a1 O71a1 1_6555 . 121.4(3) 120.2(3) 122.6(3)
H1n211 O71/1a1 O71/3a1 1_6555 . 64.7(3) 63.6(3) 65.7(3)
H2c331 O71/1a1 H1c411 1_6555 1_6555 60(60) 60(60) 60(60)
H2c331 O71/1a1 N6a1 1_6555 . 160(50) 150(50) 160(50)
H2c331 O71/1a1 O71a1 1_6555 . 170(50) 160(50) 170(50)
H2c331 O71/1a1 O71/3a1 1_6555 . 130(50) 130(50) 130(50)
H1c411 O71/1a1 N6a1 1_6555 . 110(30) 110(30) 110(30)
H1c411 O71/1a1 O71a1 1_6555 . 130(30) 130(30) 130(30)
H1c411 O71/1a1 O71/3a1 1_6555 . 80(40) 80(40) 80(40)
N6a1 O71/1a1 O71a1 . . 30.0(3) 29.9(3) 30.1(3)
N6a1 O71/1a1 O71/3a1 . . 30.0(3) 29.9(3) 30.1(3)
O71a1 O71/1a1 O71/3a1 . . 60.0(2) 59.8(2) 60.2(2)
H1n211 O71/3a1 H1n231 1_6555 . 145.6(5) 143.9(5) 147.3(5)
H1n211 O71/3a1 H1c311 1_6555 1_6555 50(30) 50(30) 50(30)
H1n211 O71/3a1 H2c351 1_6555 . 110(40) 100(40) 110(40)
H1n211 O71/3a1 H1c431 1_6555 . 160(40) 160(40) 160(40)
H1n211 O71/3a1 N6a1 1_6555 . 93.3(4) 92.5(4) 94.1(4)
H1n211 O71/3a1 O71a1 1_6555 . 121.6(3) 121.2(3) 122.1(3)
H1n211 O71/3a1 O71/1a1 1_6555 . 64.9(3) 63.9(3) 65.8(3)
H1n231 O71/3a1 H1c311 . 1_6555 120(30) 120(30) 120(30)
H1n231 O71/3a1 H2c351 . . 60(40) 60(40) 60(40)
H1n231 O71/3a1 H1c431 . . 50(40) 50(40) 50(40)
H1n231 O71/3a1 N6a1 . . 95.8(4) 95.1(4) 96.4(4)
H1n231 O71/3a1 O71a1 . . 66.9(3) 66.0(3) 67.7(3)
H1n231 O71/3a1 O71/1a1 . . 124.5(3) 124.1(3) 124.9(3)
H1c311 O71/3a1 H2c351 1_6555 . 60(50) 60(50) 60(50)
H1c311 O71/3a1 H1c431 1_6555 . 110(60) 110(60) 110(60)
H1c311 O71/3a1 N6a1 1_6555 . 140(30) 140(30) 140(30)
H1c311 O71/3a1 O71a1 1_6555 . 170(40) 170(40) 170(40)
H1c311 O71/3a1 O71/1a1 1_6555 . 110(30) 110(30) 110(30)
H2c351 O71/3a1 H1c431 . . 60(60) 60(60) 60(60)
H2c351 O71/3a1 N6a1 . . 160(40) 160(40) 160(40)
H2c351 O71/3a1 O71a1 . . 130(40) 130(40) 130(40)
H2c351 O71/3a1 O71/1a1 . . 170(50) 170(50) 170(50)
H1c431 O71/3a1 N6a1 . . 110(40) 100(40) 110(40)
H1c431 O71/3a1 O71a1 . . 80(40) 80(40) 80(40)
H1c431 O71/3a1 O71/1a1 . . 130(40) 130(40) 130(50)
N6a1 O71/3a1 O71a1 . . 30.0(3) 29.9(3) 30.1(3)
N6a1 O71/3a1 O71/1a1 . . 30.0(3) 29.9(3) 30.1(3)
O71a1 O71/3a1 O71/1a1 . . 60.0(2) 59.9(2) 60.1(2)
H1n26 N6b1 H1n221 1_6555 . 114.8(3) 114.4(3) 115.2(3)
H1n26 N6b1 H1n241 1_6555 1_6555 115.4(3) 115.0(3) 115.7(3)
H1n26 N6b1 O71b1 1_6555 . 57.9(3) 57.0(3) 58.9(3)
H1n26 N6b1 O71/1b1 1_6555 . 63.4(3) 62.6(3) 64.2(3)
H1n26 N6b1 O71/3b1 1_6555 . 168.1(4) 166.7(4) 169.6(4)
H1n221 N6b1 H1n241 . 1_6555 118.2(3) 118.1(3) 118.4(3)
H1n221 N6b1 O71b1 . . 170.0(4) 168.5(4) 171.5(4)
H1n221 N6b1 O71/1b1 . . 55.3(3) 54.8(3) 55.7(3)
H1n221 N6b1 O71/3b1 . . 65.5(3) 65.1(3) 65.8(3)
H1n241 N6b1 O71b1 1_6555 . 63.9(3) 63.4(3) 64.5(3)
H1n241 N6b1 O71/1b1 1_6555 . 165.4(4) 164.4(4) 166.3(4)
H1n241 N6b1 O71/3b1 1_6555 . 58.1(3) 57.8(3) 58.5(3)
O71b1 N6b1 O71/1b1 . . 120.0(4) 119.8(4) 120.2(4)
O71b1 N6b1 O71/3b1 . . 120.0(3) 119.9(3) 120.1(3)
O71/1b1 N6b1 O71/3b1 . . 120.0(4) 119.8(4) 120.2(4)
H1n25 O71b1 H1n26 1_6555 1_6555 41.1(3) 39.9(3) 42.2(3)
H1n25 O71b1 H2c32 1_6555 1_6555 52.61 51.03 54.19
H1n25 O71b1 H1c46 1_6555 1_6555 82.91 81.71 84.1
H1n25 O71b1 H1n241 1_6555 1_6555 109.0(3) 108.1(3) 109.8(3)
H1n25 O71b1 H1c341 1_6555 1_6555 90(40) 90(40) 90(40)
H1n25 O71b1 N6b1 1_6555 . 107.9(4) 106.3(4) 109.5(4)
H1n25 O71b1 O71/1b1 1_6555 . 89.3(3) 88.0(3) 90.6(3)
H1n25 O71b1 O71/3b1 1_6555 . 123.0(4) 121.5(4) 124.5(4)
H1n26 O71b1 H2c32 1_6555 1_6555 64.36 63.65 65.06
H1n26 O71b1 H1c46 1_6555 1_6555 47.52 47.21 47.86
H1n26 O71b1 H1n241 1_6555 1_6555 149.8(4) 148.1(4) 151.5(4)
H1n26 O71b1 H1c341 1_6555 1_6555 120(40) 120(40) 120(40)
H1n26 O71b1 N6b1 1_6555 . 96.6(3) 95.8(3) 97.4(3)
H1n26 O71b1 O71/1b1 1_6555 . 67.5(3) 66.8(3) 68.2(3)
H1n26 O71b1 O71/3b1 1_6555 . 125.6(3) 124.6(3) 126.6(3)
H2c32 O71b1 H1c46 1_6555 1_6555 66.77 66.28 67.24
H2c32 O71b1 H1n241 1_6555 1_6555 102.81 102.56 103.05
H2c32 O71b1 H1c341 1_6555 1_6555 55.71 55.29 56.16
H2c32 O71b1 N6b1 1_6555 . 159.23 156.81 161.57
H2c32 O71b1 O71/1b1 1_6555 . 131.83 130.33 133.28
H2c32 O71b1 O71/3b1 1_6555 . 162.22 160.53 163.7
H1c46 O71b1 H1n241 1_6555 1_6555 155.52 153.91 157.13
H1c46 O71b1 H1c341 1_6555 1_6555 114.07 113.59 114.51
H1c46 O71b1 N6b1 1_6555 . 107.32 106.7 107.94
H1c46 O71b1 O71/1b1 1_6555 . 82.05 81.61 82.5
H1c46 O71b1 O71/3b1 1_6555 . 130.85 129.64 132.01
H1n241 O71b1 H1c341 1_6555 1_6555 50(40) 50(40) 50(40)
H1n241 O71b1 N6b1 1_6555 . 89.7(3) 89.2(3) 90.2(3)
H1n241 O71b1 O71/1b1 1_6555 . 118.4(3) 117.8(3) 119.0(3)
H1n241 O71b1 O71/3b1 1_6555 . 61.0(3) 60.5(3) 61.4(3)
H1c341 O71b1 N6b1 1_6555 . 140(40) 140(40) 140(40)
H1c341 O71b1 O71/1b1 1_6555 . 160(40) 160(40) 160(40)
H1c341 O71b1 O71/3b1 1_6555 . 110(40) 110(40) 110(40)
N6b1 O71b1 O71/1b1 . . 30.0(2) 29.9(2) 30.1(2)
N6b1 O71b1 O71/3b1 . . 30.0(2) 29.9(2) 30.1(2)
O71/1b1 O71b1 O71/3b1 . . 59.99(18) 59.79(18) 60.18(18)
H1n26 O71/1b1 H1c36 1_6555 1_6555 47.63 47.58 47.67
H1n26 O71/1b1 H1n221 1_6555 . 154.7(4) 154.1(4) 155.4(4)
H1n26 O71/1b1 H1n231 1_6555 . 111.8(3) 110.5(3) 113.1(3)
H1n26 O71/1b1 H2c341 1_6555 . 100(50) 100(50) 110(50)
H1n26 O71/1b1 H1c421 1_6555 . 150(40) 150(40) 150(40)
H1n26 O71/1b1 N6b1 1_6555 . 91.0(3) 90.1(3) 91.9(3)
H1n26 O71/1b1 O71b1 1_6555 . 61.8(2) 60.7(2) 62.9(2)
H1n26 O71/1b1 O71/3b1 1_6555 . 120.2(3) 119.6(3) 120.7(3)
H1c36 O71/1b1 H1n221 1_6555 . 119.8 119.35 120.26
H1c36 O71/1b1 H1n231 1_6555 . 89.34 87.83 90.85
H1c36 O71/1b1 H2c341 1_6555 . 57.79 57.01 58.59
H1c36 O71/1b1 H1c421 1_6555 . 113.23 112.8 113.66
H1c36 O71/1b1 N6b1 1_6555 . 138.55 137.66 139.45
H1c36 O71/1b1 O71b1 1_6555 . 108.84 107.9 109.78
H1c36 O71/1b1 O71/3b1 1_6555 . 167.23 166.82 167.69
H1n221 O71/1b1 H1n231 . . 42.9(3) 42.3(3) 43.6(3)
H1n221 O71/1b1 H2c341 . . 60(50) 60(50) 60(50)
H1n221 O71/1b1 H1c421 . . 50(50) 50(50) 50(50)
H1n221 O71/1b1 N6b1 . . 99.0(3) 98.5(3) 99.5(3)
H1n221 O71/1b1 O71b1 . . 128.4(3) 128.0(3) 128.8(3)
H1n221 O71/1b1 O71/3b1 . . 69.5(3) 69.0(3) 70.0(3)
H1n231 O71/1b1 H2c341 . . 60(60) 50(60) 60(60)
H1n231 O71/1b1 H1c421 . . 90(40) 90(40) 90(40)
H1n231 O71/1b1 N6b1 . . 113.0(4) 112.0(4) 113.9(4)
H1n231 O71/1b1 O71b1 . . 128.0(4) 126.4(4) 129.7(4)
H1n231 O71/1b1 O71/3b1 . . 93.4(3) 92.9(3) 94.0(3)
H2c341 O71/1b1 H1c421 . . 70(60) 70(60) 70(60)
H2c341 O71/1b1 N6b1 . . 160(50) 160(50) 160(50)
H2c341 O71/1b1 O71b1 . . 170(50) 170(50) 170(50)
H2c341 O71/1b1 O71/3b1 . . 130(50) 130(50) 130(50)
H1c421 O71/1b1 N6b1 . . 100(30) 100(30) 100(30)
H1c421 O71/1b1 O71b1 . . 130(30) 120(30) 130(30)
H1c421 O71/1b1 O71/3b1 . . 80(30) 80(30) 80(30)
N6b1 O71/1b1 O71b1 . . 30.0(2) 29.9(2) 30.1(2)
N6b1 O71/1b1 O71/3b1 . . 30.0(2) 29.9(2) 30.1(2)
O71b1 O71/1b1 O71/3b1 . . 60.01(18) 59.91(18) 60.11(18)
H1n211 O71/3b1 H1n221 1_6555 . 110.6(3) 109.5(3) 111.6(3)
H1n211 O71/3b1 H1n241 1_6555 1_6555 43.5(3) 43.2(3) 43.7(3)
H1n211 O71/3b1 H1c321 1_6555 . 90(40) 90(40) 90(40)
H1n211 O71/3b1 H2c361 1_6555 1_6555 50(50) 50(50) 60(50)
H1n211 O71/3b1 H1c441 1_6555 1_6555 90(40) 90(40) 90(40)
H1n211 O71/3b1 N6b1 1_6555 . 109.3(4) 108.6(4) 109.9(4)
H1n211 O71/3b1 O71b1 1_6555 . 92.6(3) 91.6(3) 93.6(3)
H1n211 O71/3b1 O71/1b1 1_6555 . 121.8(4) 121.6(4) 121.9(4)
H1n221 O71/3b1 H1n241 . 1_6555 153.4(4) 152.1(4) 154.8(4)
H1n221 O71/3b1 H1c321 . . 50(30) 50(30) 50(30)
H1n221 O71/3b1 H2c361 . 1_6555 110(40) 110(40) 110(40)
H1n221 O71/3b1 H1c441 . 1_6555 160(40) 150(40) 160(40)
H1n221 O71/3b1 N6b1 . . 88.4(3) 88.1(3) 88.8(3)
H1n221 O71/3b1 O71b1 . . 118.0(3) 117.5(3) 118.5(3)
H1n221 O71/3b1 O71/1b1 . . 58.9(3) 58.6(3) 59.2(3)
H1n241 O71/3b1 H1c321 1_6555 . 120(30) 120(30) 120(30)
H1n241 O71/3b1 H2c361 1_6555 1_6555 60(40) 60(40) 70(40)
H1n241 O71/3b1 H1c441 1_6555 1_6555 50(40) 50(40) 50(40)
H1n241 O71/3b1 N6b1 1_6555 . 95.6(3) 95.2(3) 96.0(3)
H1n241 O71/3b1 O71b1 1_6555 . 67.0(2) 66.4(2) 67.5(2)
H1n241 O71/3b1 O71/1b1 1_6555 . 124.1(3) 124.0(3) 124.2(3)
H1c321 O71/3b1 H2c361 . 1_6555 60(50) 60(50) 60(50)
H1c321 O71/3b1 H1c441 . 1_6555 120(60) 120(60) 120(60)
H1c321 O71/3b1 N6b1 . . 140(30) 140(30) 140(30)
H1c321 O71/3b1 O71b1 . . 170(40) 160(40) 170(40)
H1c321 O71/3b1 O71/1b1 . . 110(30) 110(30) 110(30)
H2c361 O71/3b1 H1c441 1_6555 1_6555 70(60) 70(60) 70(60)
H2c361 O71/3b1 N6b1 1_6555 . 160(40) 160(40) 160(40)
H2c361 O71/3b1 O71b1 1_6555 . 130(40) 130(40) 130(40)
H2c361 O71/3b1 O71/1b1 1_6555 . 160(50) 160(50) 170(50)
H1c441 O71/3b1 N6b1 1_6555 . 100(40) 100(40) 100(40)
H1c441 O71/3b1 O71b1 1_6555 . 80(40) 80(40) 80(40)
H1c441 O71/3b1 O71/1b1 1_6555 . 130(40) 130(40) 130(40)
N6b1 O71/3b1 O71b1 . . 30.0(2) 30.0(2) 30.0(2)
N6b1 O71/3b1 O71/1b1 . . 30.0(2) 29.9(2) 30.1(2)
O71b1 O71/3b1 O71/1b1 . . 60.00(18) 59.86(18) 60.14(18)

loop_
_geom_bond_atom_site_label_1
_geom_bond_atom_site_label_2
_geom_bond_site_ssg_symmetry_2
_geom_bond_distance_av
_geom_bond_distance_min
_geom_bond_distance_max
Co1 N21 . 1.985(3) 1.980(3) 1.989(3)
Co1 N22 . 1.977(3) 1.973(3) 1.981(3)
Co1 N23 . 1.973(4) 1.963(4) 1.982(4)
Co1 N24 . 1.973(3) 1.965(4) 1.982(4)
Co1 N25 . 1.964(3) 1.959(3) 1.970(3)
Co1 N26 . 1.972(3) 1.965(3) 1.979(3)
Co1 C31 . 2.803(5) 2.796(5) 2.810(5)
Co1 C32 . 2.820(5) 2.813(5) 2.828(5)
Co1 C33 . 2.779(5) 2.770(5) 2.788(5)
Co1 C34 . 2.761(5) 2.753(5) 2.768(5)
Co1 C35 . 2.789(5) 2.775(5) 2.802(5)
Co1 C36 . 2.762(5) 2.754(5) 2.770(5)
Co1 C41 . 2.936(4) 2.925(4) 2.948(4)
Co1 C42 . 2.950(4) 2.940(4) 2.961(4)
Co1 C43 . 2.933(4) 2.919(4) 2.947(4)
Co1 C44 . 2.945(4) 2.933(4) 2.957(4)
Co1 C45 . 2.921(4) 2.909(4) 2.933(4)
Co1 C46 . 2.951(4) 2.936(4) 2.966(4)
Co1 N51 . 2.930(3) 2.915(3) 2.944(3)
Co1 N52 . 2.952(3) 2.937(3) 2.967(3)
Co1 H1n21 . 2.391(8) 2.377(8) 2.404(8)
Co1 H1n22 . 2.375(8) 2.365(8) 2.385(8)
Co1 H1n23 . 2.377(9) 2.373(9) 2.381(9)
Co1 H1n24 . 2.386(9) 2.382(9) 2.390(9)
Co1 H1n25 . 2.364(9) 2.352(9) 2.377(9)
Co1 H1n26 . 2.385(9) 2.379(9) 2.392(9)
N21 N23 . 2.862(5) 2.858(5) 2.866(5)
N21 N24 . 2.813(5) 2.805(5) 2.822(5)
N21 N25 . 2.848(4) 2.839(4) 2.857(4)
N21 N26 . 2.716(5) 2.712(5) 2.721(5)
N21 C31 . 1.463(6) 1.461(6) 1.466(6)
N21 C36 . 2.351(6) 2.345(6) 2.357(6)
N21 C41 . 1.521(5) 1.510(5) 1.533(5)
N21 C45 . 2.934(5) 2.926(5) 2.943(5)
N21 N51 . 2.469(5) 2.454(5) 2.484(5)
N21 H1n21 . 0.872(10) 0.855(10) 0.889(10)
N21 H1n24 . 2.533(8) 2.523(8) 2.544(8)
N21 H1c31 . 2.0(11) 2.0(11) 2.0(11)
N21 H2c31 . 2.0(14) 2.0(15) 2.0(15)
N21 H2c33 . 2.9(14) 2.9(14) 2.9(14)
N21 H2c36 . 2.6(15) 2.6(15) 2.6(15)
N21 H1c41 . 2.1(15) 2.0(15) 2.1(15)
N21 H2c41 . 2.1(16) 2.0(16) 2.1(16)
N22 N23 . 2.797(5) 2.792(5) 2.803(5)
N22 N24 . 2.813(5) 2.808(5) 2.819(5)
N22 N25 . 2.696(5) 2.674(5) 2.718(5)
N22 N26 . 2.804(4) 2.792(4) 2.816(4)
N22 C32 . 1.490(6) 1.485(6) 1.495(6)
N22 C35 . 2.396(6) 2.392(6) 2.400(6)
N22 C42 . 1.505(5) 1.503(5) 1.507(5)
N22 C46 . 2.942(5) 2.939(5) 2.944(5)
N22 N52 . 2.440(4) 2.439(4) 2.442(4)
N22 H1n22 . 0.876(10) 0.869(10) 0.883(10)
N22 H1n23 . 2.522(8) 2.516(9) 2.527(9)
N22 H1n26 . 2.994(9) 2.981(9) 3.007(9)
N22 H1c32 . 2.0(11) 2.0(11) 2.0(11)
N22 H2c32 . 2.0(14) 2.0(14) 2.0(14)
N22 H2c34 . 2.9(14) 2.8(14) 2.9(14)
N22 H2c35 . 2.6(15) 2.6(15) 2.6(15)
N22 H1c42 . 2.0(15) 2.0(15) 2.0(15)
N22 H2c42 . 2.0(16) 2.0(16) 2.0(16)
N23 N24 . 2.730(5) 2.716(5) 2.744(5)
N23 N25 . 2.801(4) 2.795(4) 2.807(4)
N23 C33 . 1.468(6) 1.465(6) 1.471(6)
N23 C34 . 2.377(6) 2.370(6) 2.384(6)
N23 C41 . 2.940(5) 2.932(5) 2.948(5)
N23 C43 . 1.513(5) 1.502(5) 1.524(5)
N23 N51 . 2.448(5) 2.437(5) 2.459(5)
N23 H1n22 . 2.513(9) 2.506(9) 2.520(9)
N23 H1n23 . 0.865(10) 0.860(10) 0.869(10)
N23 H1c33 . 2.0(15) 2.0(15) 2.0(15)
N23 H2c33 . 2.0(11) 2.0(11) 2.0(11)
N23 H2c34 . 2.6(15) 2.6(15) 2.6(15)
N23 H2c35 . 2.8(12) 2.8(12) 2.8(12)
N23 H1c43 . 2.0(15) 2.0(15) 2.1(15)
N23 H2c43 . 2.0(16) 2.0(16) 2.1(16)
N24 N26 . 2.818(4) 2.810(4) 2.825(4)
N24 C33 . 2.423(6) 2.414(6) 2.433(6)
N24 C34 . 1.479(6) 1.469(6) 1.489(6)
N24 C42 . 2.952(5) 2.946(5) 2.958(5)
N24 C44 . 1.500(5) 1.495(5) 1.505(5)
N24 N52 . 2.450(5) 2.439(5) 2.461(5)
N24 H1n21 . 2.539(9) 2.528(9) 2.550(9)
N24 H1n22 . 2.976(9) 2.965(9) 2.988(9)
N24 H1n24 . 0.882(10) 0.875(10) 0.889(10)
N24 H2c33 . 2.6(15) 2.6(15) 2.6(15)
N24 H1c34 . 2.0(15) 2.0(15) 2.0(15)
N24 H2c34 . 2.0(11) 2.0(11) 2.0(11)
N24 H2c36 . 2.9(12) 2.9(12) 2.9(12)
N24 H1c44 . 2.0(15) 2.0(15) 2.0(15)
N24 H2c44 . 2.0(15) 2.0(15) 2.0(15)
N25 N26 . 2.798(5) 2.794(5) 2.802(5)
N25 C32 . 2.401(5) 2.393(5) 2.409(5)
N25 C35 . 1.483(5) 1.481(5) 1.486(5)
N25 C43 . 2.912(5) 2.906(5) 2.918(5)
N25 C45 . 1.504(5) 1.492(5) 1.517(5)
N25 N51 . 2.447(5) 2.430(5) 2.465(5)
N25 H1n23 . 2.989(8) 2.981(8) 2.997(8)
N25 H1n25 . 0.867(10) 0.863(10) 0.870(10)
N25 H1n26 . 2.526(9) 2.526(9) 2.527(9)
N25 H2c31 . 2.9(9) 2.9(9) 2.9(9)
N25 H2c32 . 2.6(14) 2.6(14) 2.6(14)
N25 H1c35 . 2.0(10) 2.0(10) 2.0(10)
N25 H2c35 . 2.0(10) 2.0(10) 2.0(10)
N25 H1c45 . 2.0(15) 2.0(15) 2.0(15)
N25 H2c45 . 2.0(15) 2.0(15) 2.0(15)
N26 C31 . 2.436(6) 2.432(6) 2.440(6)
N26 C36 . 1.481(5) 1.475(5) 1.486(5)
N26 C44 . 2.954(5) 2.948(5) 2.960(5)
N26 C46 . 1.514(5) 1.504(5) 1.524(5)
N26 N52 . 2.445(5) 2.438(5) 2.453(5)
N26 H1n24 . 3.013(8) 2.999(8) 3.026(8)
N26 H1n25 . 2.514(9) 2.505(9) 2.524(9)
N26 H1n26 . 0.879(10) 0.872(10) 0.886(10)
N26 H2c31 . 2.6(15) 2.6(15) 2.6(15)
N26 H2c32 . 3.0(9) 2.9(9) 3.0(9)
N26 H1c36 . 2.0(10) 2.0(10) 2.0(10)
N26 H2c36 . 2.0(9) 2.0(9) 2.0(9)
N26 H1c46 . 2.0(15) 2.0(15) 2.1(15)
N26 H2c46 . 2.0(15) 2.0(15) 2.1(15)
C31 C36 . 1.500(6) 1.492(6) 1.508(6)
C31 C41 . 2.501(6) 2.493(6) 2.509(6)
C31 H1n21 . 1.914(11) 1.899(11) 1.929(11)
C31 H1n26 . 2.659(9) 2.658(9) 2.660(9)
C31 H1c31 . 1.0(9) 1.0(9) 1.0(9)
C31 H2c31 . 1.0(14) 1.0(14) 1.0(14)
C31 H1c36 . 2.0(15) 2.0(15) 2.0(15)
C31 H2c36 . 2.0(15) 2.0(15) 2.0(15)
C31 H2c41 . 2.5(15) 2.5(15) 2.5(15)
C31 H1c331 1_4555 3(2) 3(2) 3(2)
C32 C35 . 1.499(6) 1.493(6) 1.504(6)
C32 C42 . 2.509(6) 2.506(6) 2.511(6)
C32 H1n22 . 1.934(11) 1.924(11) 1.943(11)
C32 H1n25 . 2.597(9) 2.582(9) 2.613(9)
C32 H1c32 . 1.0(9) 1.0(9) 1.0(9)
C32 H2c32 . 1.0(14) 1.0(14) 1.0(14)
C32 H1c35 . 2.0(15) 2.0(15) 2.0(15)
C32 H2c35 . 2.0(15) 2.0(16) 2.0(16)
C32 H2c42 . 2.5(15) 2.5(15) 2.5(15)
C32 H1c341 . 2.9(19) 2.9(19) 2.9(19)
C33 C34 . 1.492(7) 1.490(7) 1.494(7)
C33 C43 . 2.497(6) 2.488(6) 2.506(6)
C33 H1n23 . 1.912(10) 1.905(10) 1.920(10)
C33 H1n24 . 2.659(10) 2.647(10) 2.671(10)
C33 H1c33 . 1.0(13) 1.0(13) 1.0(13)
C33 H2c33 . 1.0(10) 1.0(10) 1.0(10)
C33 H1c34 . 2.0(15) 2.0(15) 2.0(15)
C33 H2c34 . 2.0(15) 2.0(15) 2.0(15)
C33 H2c43 . 2.5(15) 2.5(15) 2.5(15)
C33 H1c351 1_4455 3.0(18) 2.9(18) 3.0(18)
C34 C44 . 2.496(6) 2.492(6) 2.499(6)
C34 H1n22 . 2.955(10) 2.926(10) 2.984(10)
C34 H1n23 . 2.593(10) 2.581(10) 2.605(10)
C34 H1n24 . 1.941(11) 1.929(11) 1.952(11)
C34 H1c33 . 2.0(15) 2.0(15) 2.0(15)
C34 H2c33 . 2.0(15) 2.0(15) 2.0(15)
C34 H1c34 . 1.0(13) 1.0(13) 1.0(13)
C34 H2c34 . 1.0(10) 1.0(10) 1.0(10)
C34 H2c44 . 2.5(16) 2.5(16) 2.5(16)
C34 H1c361 1_5455 2.9(18) 2.9(19) 2.9(19)
C35 C45 . 2.503(6) 2.494(6) 2.513(6)
C35 H1n22 . 2.621(10) 2.608(10) 2.634(10)
C35 H1n23 . 2.942(10) 2.919(10) 2.965(10)
C35 H1n25 . 1.929(9) 1.924(9) 1.934(9)
C35 H1c31 1_6555 2.8(9) 2.8(9) 2.8(9)
C35 H1c32 . 2.0(14) 2.0(14) 2.0(14)
C35 H2c32 . 2.0(16) 2.0(16) 2.0(16)
C35 H1c35 . 1.0(14) 1.0(14) 1.0(14)
C35 H2c35 . 1.0(14) 1.0(14) 1.0(14)
C35 H2c45 . 2.5(15) 2.5(15) 2.5(15)
C36 C46 . 2.509(6) 2.505(6) 2.513(6)
C36 H1n21 . 2.563(10) 2.541(10) 2.584(10)
C36 H1n24 . 2.997(10) 2.982(10) 3.011(10)
C36 H1n26 . 1.938(9) 1.930(9) 1.945(9)
C36 H1c31 . 2.0(14) 2.0(14) 2.0(14)
C36 H2c31 . 2.0(15) 2.0(15) 2.0(15)
C36 H1c32 1_4555 2.8(9) 2.8(9) 2.9(9)
C36 H1c36 . 1.0(14) 1.0(14) 1.0(14)
C36 H2c36 . 1.0(14) 1.0(14) 1.0(14)
C36 H2c46 . 2.5(15) 2.5(15) 2.5(15)
C41 C43 . 2.399(6) 2.391(6) 2.408(6)
C41 C45 . 2.406(6) 2.398(6) 2.414(6)
C41 N51 . 1.436(5) 1.430(5) 1.443(5)
C41 H1n21 . 1.964(9) 1.946(9) 1.983(9)
C41 H1c31 . 2.8(13) 2.8(13) 2.8(13)
C41 H2c31 . 2.6(15) 2.6(15) 2.6(15)
C41 H2c33 . 3.0(15) 3.0(15) 3.0(15)
C41 H1c41 . 1.0(14) 1.0(14) 1.0(14)
C41 H2c41 . 1.0(13) 1.0(13) 1.0(13)
C41 H2c43 . 2.6(12) 2.6(12) 2.6(12)
C41 H1c45 . 2.5(13) 2.5(13) 2.5(13)
C41 H1c441 2_5645 3(2) 3(2) 3(2)
C42 C44 . 2.398(5) 2.390(5) 2.406(5)
C42 C46 . 2.380(5) 2.378(5) 2.383(5)
C42 N52 . 1.418(5) 1.415(5) 1.422(5)
C42 H1n22 . 1.941(9) 1.935(9) 1.948(9)
C42 H1c32 . 2.8(13) 2.8(13) 2.8(13)
C42 H2c32 . 2.6(15) 2.6(15) 2.6(15)
C42 H1c42 . 1.0(14) 1.0(14) 1.0(14)
C42 H2c42 . 1.0(14) 1.0(14) 1.0(14)
C42 H2c44 . 2.6(12) 2.6(12) 2.6(12)
C42 H1c46 . 2.5(13) 2.5(13) 2.5(13)
C42 H1c431 2_6655 3(2) 3(2) 3(2)
C43 C45 . 2.392(6) 2.390(6) 2.394(6)
C43 N51 . 1.419(6) 1.413(6) 1.426(6)
C43 H1n23 . 1.953(9) 1.947(9) 1.960(9)
C43 H1c33 . 2.8(15) 2.8(15) 2.8(15)
C43 H2c33 . 2.6(13) 2.6(13) 2.6(13)
C43 H2c35 . 2.9(13) 2.9(13) 3.0(13)
C43 H1c41 . 2.5(9) 2.5(9) 2.5(9)
C43 H1c43 . 1.0(10) 1.0(10) 1.0(10)
C43 H2c43 . 1.0(14) 1.0(14) 1.0(14)
C43 H2c45 . 2.6(14) 2.6(14) 2.6(14)
C43 H1c421 2_6645 2.9(19) 3(2) 3(2)
C44 C46 . 2.395(5) 2.391(5) 2.399(5)
C44 N52 . 1.436(5) 1.428(5) 1.444(5)
C44 H1n24 . 1.951(9) 1.943(9) 1.958(9)
C44 H1c34 . 2.8(15) 2.8(15) 2.8(15)
C44 H2c34 . 2.6(13) 2.6(13) 2.6(13)
C44 H1c42 . 2.5(9) 2.5(9) 2.6(9)
C44 H1c44 . 1.0(10) 1.0(10) 1.0(10)
C44 H2c44 . 1.0(14) 1.0(14) 1.0(14)
C44 H2c46 . 2.6(14) 2.6(14) 2.6(14)
C44 H1c411 2_5655 3.0(19) 3.0(19) 3.0(19)
C45 N51 . 1.428(6) 1.420(6) 1.436(6)
C45 H1n25 . 1.946(9) 1.935(9) 1.957(9)
C45 H2c31 . 3.0(11) 3.0(11) 3.0(11)
C45 H1c35 . 2.8(12) 2.8(12) 2.8(12)
C45 H2c35 . 2.6(11) 2.6(11) 2.7(11)
C45 H2c41 . 2.6(9) 2.6(9) 2.7(9)
C45 H1c43 . 2.5(14) 2.5(14) 2.5(14)
C45 H1c45 . 1.0(13) 1.0(13) 1.0(13)
C45 H2c45 . 1.0(11) 1.0(11) 1.0(11)
C45 H1c46 2_5645 2.9(15) 2.9(15) 2.9(15)
C46 N52 . 1.415(5) 1.411(5) 1.419(5)
C46 H1n26 . 1.964(9) 1.954(9) 1.973(9)
C46 H1c36 . 2.8(12) 2.8(12) 2.8(12)
C46 H2c36 . 2.6(11) 2.6(12) 2.6(12)
C46 H2c42 . 2.6(9) 2.6(9) 2.6(9)
C46 H1c44 . 2.5(14) 2.5(14) 2.5(14)
C46 H1c45 2_5655 3.0(15) 3.0(15) 3.0(15)
C46 H1c46 . 1.0(13) 1.0(13) 1.0(13)
C46 H2c46 . 1.0(11) 1.0(11) 1.0(11)
N51 H1c41 . 2.0(10) 2.0(10) 2.0(10)
N51 H2c41 . 2.0(9) 2.0(9) 2.0(9)
N51 H1c43 . 2.0(10) 2.0(10) 2.0(10)
N51 H2c43 . 2.0(14) 2.0(14) 2.0(14)
N51 H1c45 . 2.0(15) 2.0(15) 2.0(15)
N51 H2c45 . 2.0(12) 2.0(12) 2.0(12)
N52 H1n22 . 2.999(9) 2.995(9) 3.003(9)
N52 H1c42 . 2.0(10) 2.0(10) 2.0(10)
N52 H2c42 . 2.0(9) 2.0(9) 2.0(9)
N52 H1c44 . 2.0(11) 2.0(11) 2.0(11)
N52 H2c44 . 2.0(14) 2.0(14) 2.0(14)
N52 H1c46 . 2.0(15) 2.0(15) 2.0(15)
N52 H2c46 . 2.0(11) 2.0(12) 2.0(12)
H1n21 H1n24 . 2.027(11) 2.014(11) 2.040(11)
H1n21 H1c31 . 2.1(13) 2.1(13) 2.2(13)
H1n21 H2c31 . 2.7(15) 2.7(15) 2.7(15)
H1n21 H2c33 . 2.5(13) 2.5(13) 2.6(13)
H1n21 H2c36 . 2.4(15) 2.4(15) 2.5(15)
H1n21 H1c41 . 2.1(15) 2.1(15) 2.1(15)
H1n21 H2c41 . 2.5(15) 2.5(15) 2.5(15)
H1n21 N6a 1_4555 2.860(10) 2.839(10) 2.882(10)
H1n21 O71/1a 1_4555 2.514(10) 2.490(11) 2.537(11)
H1n21 O71/3a 1_4555 2.509(10) 2.475(10) 2.543(10)
H1n21 O71/3b 1_4555 2.924(10) 2.885(10) 2.963(10)
H1n22 H1n23 . 2.015(11) 2.009(11) 2.022(11)
H1n22 H1c32 . 2.2(13) 2.2(13) 2.2(13)
H1n22 H2c32 . 2.7(15) 2.7(15) 2.7(15)
H1n22 H2c34 . 2.4(13) 2.4(13) 2.5(13)
H1n22 H2c35 . 2.5(15) 2.5(15) 2.5(15)
H1n22 H1c42 . 2.1(16) 2.1(16) 2.1(16)
H1n22 H2c42 . 2.5(15) 2.5(15) 2.5(15)
H1n22 N6b . 2.810(9) 2.800(9) 2.820(9)
H1n22 O71/1b . 2.338(10) 2.336(10) 2.341(10)
H1n22 O71/3b . 2.558(9) 2.544(9) 2.572(9)
H1n23 H1c33 . 2.1(14) 2.1(14) 2.2(14)
H1n23 H2c33 . 2.7(10) 2.7(10) 2.7(10)
H1n23 H2c34 . 2.5(15) 2.5(15) 2.5(15)
H1n23 H2c35 . 2.4(14) 2.4(14) 2.4(14)
H1n23 H1c43 . 2.1(16) 2.1(16) 2.1(16)
H1n23 H2c43 . 2.5(14) 2.5(15) 2.5(15)
H1n23 N6a . 2.847(10) 2.819(10) 2.874(10)
H1n23 O71a . 2.538(10) 2.509(10) 2.566(10)
H1n23 O71/3a . 2.443(11) 2.412(11) 2.473(11)
H1n23 O71/1b . 2.947(10) 2.911(10) 2.983(10)
H1n24 H2c33 . 2.5(15) 2.5(15) 2.6(15)
H1n24 H1c34 . 2.2(13) 2.2(13) 2.2(13)
H1n24 H2c34 . 2.7(10) 2.7(10) 2.7(10)
H1n24 H2c36 . 2.5(14) 2.4(14) 2.5(14)
H1n24 H1c44 . 2.1(16) 2.1(16) 2.1(16)
H1n24 H2c44 . 2.5(14) 2.5(14) 2.5(14)
H1n24 N6b 1_4555 2.781(10) 2.772(10) 2.791(10)
H1n24 O71b 1_4555 2.498(10) 2.482(10) 2.515(10)
H1n24 O71/3b 1_4555 2.374(11) 2.362(11) 2.386(11)
H1n25 H1n26 . 2.011(11) 2.005(11) 2.017(11)
H1n25 H2c31 . 2.5(9) 2.5(9) 2.5(9)
H1n25 H2c32 . 2.5(13) 2.5(14) 2.5(14)
H1n25 H1c35 . 2.2(9) 2.2(9) 2.2(9)
H1n25 H2c35 . 2.7(11) 2.7(11) 2.7(11)
H1n25 H1c45 . 2.1(15) 2.1(15) 2.1(15)
H1n25 H2c45 . 2.5(15) 2.5(15) 2.5(15)
H1n25 N6a1 1_4555 2.856(10) 2.838(10) 2.874(10)
H1n25 O71a1 1_4555 2.493(10) 2.466(10) 2.520(10)
H1n25 O71/1a1 1_4555 2.527(10) 2.519(11) 2.535(11)
H1n25 O71b1 1_4555 3.055(11) 2.987(11) 3.123(11)
H1n26 H2c31 . 2.5(14) 2.5(14) 2.5(14)
H1n26 H2c32 . 2.6(9) 2.5(9) 2.6(9)
H1n26 H1c36 . 2.2(8) 2.2(8) 2.2(8)
H1n26 H2c36 . 2.7(11) 2.7(11) 2.7(11)
H1n26 H1c46 . 2.1(15) 2.1(15) 2.1(15)
H1n26 H2c46 . 2.5(15) 2.5(15) 2.6(15)
H1n26 N6b1 1_4555 2.860(10) 2.847(10) 2.874(10)
H1n26 O71b1 1_4555 2.441(10) 2.407(10) 2.474(10)
H1n26 O71/1b1 1_4555 2.558(10) 2.553(10) 2.563(10)
H1c31 H2c31 . 1.6(15) 1.6(15) 1.6(15)
H1c31 H1c32 1_4555 2.6(18) 2.6(18) 2.7(18)
H1c31 H1c35 1_4555 2.6(14) 2.6(14) 2.6(14)
H1c31 H2c35 1_4555 2.5(13) 2.5(13) 2.5(13)
H1c31 H1c36 . 2(2) 2(2) 2(2)
H1c31 H2c36 . 2(2) 2(2) 2(2)
H1c31 H2c41 . 3(2) 3(2) 3(2)
H1c31 O71/3a 1_4555 2.7(14) 2.7(14) 2.8(14)
H1c31 H1c331 1_4555 3(3) 3(3) 3(3)
H2c31 H1c36 . 2(2) 2(2) 2(2)
H2c31 H2c36 . 3(2) 3(2) 3(2)
H2c31 H2c41 . 2(2) 2(2) 2(2)
H2c31 H1c45 . 2.5(17) 2.5(17) 2.6(17)
H2c31 H1c331 1_4555 2(2) 2(2) 2(2)
H2c31 O71a1 1_4555 2.3(14) 2.3(14) 2.3(14)
H1c32 H2c32 . 1.6(15) 1.6(16) 1.6(16)
H1c32 H1c35 . 2(2) 2(2) 2(2)
H1c32 H2c35 . 2(2) 2(2) 2(2)
H1c32 H1c36 1_6555 2.7(14) 2.6(14) 2.7(14)
H1c32 H2c36 1_6555 2.4(12) 2.4(13) 2.4(13)
H1c32 H2c42 . 2.6(19) 3(2) 3(2)
H1c32 O71/3b . 2.6(14) 2.6(14) 2.7(14)
H1c32 H1c341 . 3(3) 3(3) 3(3)
H2c32 H1c35 . 2(2) 2(2) 2(2)
H2c32 H2c35 . 3(2) 3(2) 3(2)
H2c32 H2c42 . 2(2) 2(2) 2(2)
H2c32 H1c46 . 2.8(17) 2.8(17) 2.8(17)
H2c32 H1c341 . 2(2) 2(2) 2(2)
H2c32 O91a1 2_6655 2.8(15) 2.8(15) 2.9(15)
H2c32 O71b1 1_4555 2.4(13) 2.3(13) 2.4(13)
H1c33 H2c33 . 1.6(14) 1.6(14) 1.6(14)
H1c33 H1c34 . 2(2) 2(2) 2(2)
H1c33 H2c34 . 2(2) 2(2) 2(2)
H1c33 H2c43 . 3(2) 3(2) 3(2)
H1c33 O71a . 2.7(9) 2.6(9) 2.7(9)
H1c33 C311 1_5455 2.9(14) 2.9(14) 2.9(14)
H1c33 H1c311 1_5455 3(3) 3(3) 3(3)
H1c33 H2c311 1_5455 2(2) 2(2) 2(2)
H1c33 H1c351 1_4455 2.8(19) 2.7(19) 2.8(19)
H1c33 H1c361 1_5455 3(3) 3(3) 3(3)
H2c33 H1c34 . 2(2) 2(2) 2(2)
H2c33 H2c34 . 3(2) 3(2) 3(2)
H2c33 H1c41 . 3(2) 3(2) 3(2)
H2c33 H2c43 . 2(2) 2(2) 2(2)
H2c33 O91/3a . 2.9(16) 2.9(16) 2.9(16)
H2c33 O71/1a 1_4555 2.4(9) 2.3(9) 2.4(9)
H2c33 H1c351 1_4455 3(2) 3(2) 3(2)
H1c34 H2c34 . 1.6(14) 1.6(15) 1.6(15)
H1c34 H2c44 . 3(2) 3(2) 3(2)
H1c34 O71b 1_4555 2.8(9) 2.8(9) 2.8(9)
H1c34 C321 1_4455 2.9(14) 2.9(14) 2.9(14)
H1c34 H1c321 1_4455 3(3) 3(3) 3(3)
H1c34 H2c321 1_4455 2(2) 2(2) 2(2)
H1c34 H1c351 1_4455 3(3) 3(3) 3(3)
H1c34 H1c361 1_5455 2.7(19) 2.7(19) 2.7(19)
H2c34 H1c42 . 3(2) 3(2) 3(2)
H2c34 H2c44 . 2(2) 2(2) 2(2)
H2c34 O71/1b . 2.3(9) 2.2(9) 2.3(9)
H2c34 H1c361 1_5455 2(2) 2(2) 3(2)
H1c35 H2c35 . 2(2) 2(2) 2(2)
H1c35 H2c45 . 3(2) 3(2) 3(2)
H1c35 C331 . 3.0(13) 2.9(13) 3.0(13)
H1c35 H1c331 . 2.8(19) 2.7(19) 2.8(19)
H1c35 H2c331 . 3(2) 3(2) 3(2)
H1c35 H1c341 . 3(3) 3(3) 3(3)
H1c35 O71/1a1 1_4555 2.8(13) 2.8(13) 2.8(13)
H2c35 H1c43 . 3(2) 3(2) 3(2)
H2c35 H2c45 . 2.4(19) 2(2) 2(2)
H2c35 O71/3a . 2.3(13) 2.2(13) 2.3(13)
H2c35 O91/1a1 . 3.0(15) 2.9(15) 3.0(15)
H1c36 H2c36 . 2(2) 2(2) 2(2)
H1c36 H2c46 . 3(2) 3(2) 3(2)
H1c36 C341 1_4555 2.9(13) 2.9(13) 2.9(13)
H1c36 H1c331 1_4555 3(3) 3(3) 3(3)
H1c36 H1c341 1_4555 2.7(19) 2.7(19) 2.7(19)
H1c36 H2c341 1_4555 2(2) 2(2) 3(2)
H1c36 O71/1b1 1_4555 2.8(13) 2.8(13) 2.8(13)
H2c36 H1c44 . 3(2) 3(2) 3(2)
H2c36 H2c46 . 2(2) 2(2) 2(2)
H2c36 O71/3b 1_4555 2.2(13) 2.2(13) 2.2(13)
H1c41 H2c41 . 2(2) 2(2) 2(2)
H1c41 H2c43 . 2.4(14) 2.4(14) 2.4(14)
H1c41 O71/1a 1_4555 2.6(14) 2.6(14) 2.6(14)
H1c41 C441 2_5645 3.0(14) 3.0(14) 3.0(14)
H1c41 H1c441 2_5645 2(3) 2(3) 2(3)
H1c41 H2c441 2_5645 3(2) 3(2) 3(2)
H2c41 H1c45 . 2.4(16) 2.4(16) 2.4(16)
H2c41 H1c441 2_5645 3(3) 3(3) 3(3)
H2c41 H2c441 2_5645 3(2) 3(2) 3(2)
H2c41 O91a1 1_4555 2.5(14) 2.4(14) 2.5(14)
H1c42 H2c42 . 2(2) 2(2) 2(2)
H1c42 H2c44 . 2.4(14) 2.4(14) 2.4(14)
H1c42 O71/1b . 2.7(14) 2.7(14) 2.7(14)
H1c42 C431 2_6655 2.9(14) 2.9(14) 2.9(14)
H1c42 H1c431 2_6655 2(3) 2(3) 2(3)
H1c42 H2c431 2_6655 3(2) 3(2) 3(2)
H2c42 H1c46 . 2.4(15) 2.4(15) 2.4(15)
H2c42 H1c431 2_6655 3(3) 3(3) 3(3)
H2c42 H2c431 2_6655 3(2) 3(2) 3(2)
H2c42 O91a1 2_6655 2.2(13) 2.2(13) 2.3(13)
H1c43 H2c43 . 1.5(16) 1.5(16) 1.5(16)
H1c43 H2c45 . 2(2) 2(2) 2(2)
H1c43 O71/3a . 2.7(11) 2.6(11) 2.7(11)
H1c43 C421 2_6645 3.0(15) 2.9(15) 3.0(15)
H1c43 H1c421 2_6645 2(3) 2(3) 2(3)
H1c43 H2c421 2_6645 3(3) 3(3) 3(3)
H2c43 O91/3a . 2.4(14) 2.3(14) 2.4(14)
H2c43 H1c421 2_6645 3(2) 3(2) 3(2)
H2c43 H2c421 2_6645 3(2) 3(2) 3(2)
H1c44 H2c44 . 1.5(15) 1.5(15) 1.5(15)
H1c44 H2c46 . 2(2) 2(2) 2(2)
H1c44 O71/3b 1_4555 2.7(11) 2.7(11) 2.7(11)
H1c44 C411 2_5655 2.9(15) 2.9(15) 2.9(15)
H1c44 H1c411 2_5655 2(3) 2(3) 2(3)
H1c44 H2c411 2_5655 3(3) 3(3) 3(3)
H2c44 O91/1a 2_5555 2.3(14) 2.3(14) 2.3(14)
H2c44 H1c411 2_5655 3(2) 3(2) 3(2)
H2c44 H2c411 2_5655 3(2) 3(2) 3(2)
H1c45 H2c45 . 1.5(14) 1.5(14) 1.5(14)
H1c45 H1c46 2_5645 2(2) 2(2) 2(2)
H1c45 H2c46 2_5645 3(2) 3(2) 3(2)
H1c45 O71a1 1_4555 2.6(14) 2.5(14) 2.6(14)
H1c45 O71/1a1 1_4555 3.0(14) 3.0(14) 3.0(14)
H2c45 H1c46 2_5645 3(2) 3(2) 3(2)
H2c45 H2c46 2_5645 3(2) 3(2) 3(2)
H2c45 O91/1a1 . 2.4(9) 2.4(10) 2.4(10)
H1c46 H2c46 . 1.5(14) 1.5(14) 1.5(14)
H1c46 O71b1 1_4555 2.7(14) 2.7(14) 2.8(14)
H2c46 O91/3a1 2_5655 2.4(10) 2.4(10) 2.4(10)
N8a O91a . 1.163(7) 1.161(7) 1.166(7)
N8a O91/1a . 1.160(8) 1.160(8) 1.161(8)
N8a O91/3a . 1.162(8) 1.160(8) 1.163(8)
O91a O91/1a . 2.012(10) 2.010(10) 2.016(10)
O91a O91/3a . 2.014(10) 2.010(10) 2.020(10)
O91a H2c321 2_6645 3(2) 3(2) 3(2)
O91a H2c411 1_5455 2.5(19) 2(2) 2(2)
O91a H2c421 2_6645 2.2(19) 2.2(19) 2.3(19)
O91/1a O91/3a . 2.009(8) 2.009(9) 2.010(9)
O91/1a H2c351 1_4455 3(2) 3(2) 3(2)
O91/1a H2c451 1_4455 2.4(13) 2.4(14) 2.4(14)
O91/3a H2c461 2_5645 2.4(14) 2.4(14) 2.4(14)
N6a O71a . 1.237(6) 1.236(6) 1.237(6)
N6a O71/1a . 1.237(6) 1.236(6) 1.237(6)
N6a O71/3a . 1.237(6) 1.236(6) 1.237(6)
N6a H1n251 1_5455 2.856(10) 2.838(10) 2.874(10)
O71a O71/1a . 2.142(7) 2.142(7) 2.143(7)
O71a O71/3a . 2.142(7) 2.142(7) 2.142(7)
O71a H1n251 1_5455 2.493(10) 2.467(10) 2.518(10)
O71a H2c311 1_5455 2.3(19) 2.3(19) 2.3(19)
O71a H1c451 1_5455 3(2) 3(2) 3(2)
O71/1a O71/3a . 2.142(7) 2.142(7) 2.143(7)
O71/1a H1n251 1_5455 2.527(10) 2.516(11) 2.538(11)
O71/1a H1c351 1_5455 2.8(19) 2.8(19) 2.8(19)
O71/1a H1c451 1_5455 3(2) 3(2) 3(2)
N6b O71b . 1.237(5) 1.237(5) 1.237(5)
N6b O71/1b . 1.237(5) 1.236(5) 1.237(5)
N6b O71/3b . 1.237(5) 1.236(5) 1.237(5)
N6b H1n261 1_5455 2.860(10) 2.847(10) 2.874(10)
O71b O71/1b . 2.142(5) 2.142(5) 2.142(5)
O71b O71/3b . 2.142(6) 2.142(6) 2.142(6)
O71b H1n251 1_5455 3.055(11) 2.992(11) 3.118(11)
O71b H1n261 1_5455 2.441(10) 2.409(10) 2.473(10)
O71b H2c321 1_5455 2.4(19) 2.3(19) 2.4(19)
O71b H1c461 1_5455 3(2) 3(2) 3(2)
O71/1b O71/3b . 2.142(5) 2.142(5) 2.142(5)
O71/1b H1n261 1_5455 2.558(10) 2.556(10) 2.560(10)
O71/1b H1c361 1_5455 2.8(19) 2.8(19) 2.8(19)
Co11 N211 . 1.985(3) 1.980(3) 1.989(3)
Co11 N221 . 1.977(3) 1.973(3) 1.980(3)
Co11 N231 . 1.973(4) 1.963(4) 1.982(4)
Co11 N241 . 1.973(3) 1.965(3) 1.982(3)
Co11 N251 . 1.964(3) 1.959(3) 1.969(3)
Co11 N261 . 1.972(3) 1.965(3) 1.979(3)
Co11 C311 . 2.803(5) 2.796(5) 2.811(5)
Co11 C321 . 2.820(5) 2.812(5) 2.829(5)
Co11 C331 . 2.779(5) 2.769(5) 2.788(5)
Co11 C341 . 2.761(5) 2.753(5) 2.768(5)
Co11 C351 . 2.789(5) 2.776(5) 2.802(5)
Co11 C361 . 2.762(5) 2.753(5) 2.771(5)
Co11 C411 . 2.936(4) 2.926(4) 2.947(4)
Co11 C421 . 2.950(4) 2.941(4) 2.960(4)
Co11 C431 . 2.933(4) 2.919(4) 2.948(4)
Co11 C441 . 2.945(4) 2.931(4) 2.959(4)
Co11 C451 . 2.921(4) 2.909(4) 2.932(4)
Co11 C461 . 2.951(4) 2.937(4) 2.966(4)
Co11 N511 . 2.930(3) 2.915(3) 2.945(3)
Co11 N521 . 2.952(3) 2.936(3) 2.967(3)
Co11 H1n211 . 2.391(8) 2.378(8) 2.403(8)
Co11 H1n221 . 2.375(8) 2.364(8) 2.386(8)
Co11 H1n231 . 2.377(9) 2.373(9) 2.381(9)
Co11 H1n241 . 2.386(9) 2.382(9) 2.389(9)
Co11 H1n251 . 2.364(9) 2.353(9) 2.375(9)
Co11 H1n261 . 2.385(9) 2.380(9) 2.391(9)
N211 N231 . 2.862(5) 2.857(5) 2.866(5)
N211 N241 . 2.813(5) 2.805(5) 2.821(5)
N211 N251 . 2.848(4) 2.839(4) 2.857(4)
N211 N261 . 2.716(5) 2.713(5) 2.720(5)
N211 C311 . 1.463(6) 1.462(6) 1.465(6)
N211 C361 . 2.351(6) 2.345(6) 2.357(6)
N211 C411 . 1.521(5) 1.510(5) 1.533(5)
N211 C451 . 2.934(5) 2.926(5) 2.943(5)
N211 N511 . 2.469(5) 2.455(5) 2.482(5)
N211 H1n211 . 0.872(10) 0.855(10) 0.888(10)
N211 H1n241 . 2.533(8) 2.524(8) 2.542(8)
N211 H1c311 . 2.0(15) 2.0(15) 2.0(15)
N211 H2c311 . 2(2) 2(2) 2(2)
N211 H2c331 . 3(2) 3(2) 3(2)
N211 H2c361 . 3(2) 3(2) 3(2)
N211 H1c411 . 2(2) 2(2) 2(2)
N211 H2c411 . 2(2) 2(2) 2(2)
N221 N231 . 2.797(5) 2.791(5) 2.803(5)
N221 N241 . 2.813(5) 2.808(5) 2.819(5)
N221 N251 . 2.696(5) 2.674(5) 2.718(5)
N221 N261 . 2.804(4) 2.792(4) 2.817(4)
N221 C321 . 1.490(6) 1.486(6) 1.494(6)
N221 C351 . 2.396(6) 2.392(6) 2.401(6)
N221 C421 . 1.505(5) 1.503(5) 1.507(5)
N221 C461 . 2.942(5) 2.939(5) 2.944(5)
N221 N521 . 2.440(4) 2.439(4) 2.442(4)
N221 H1n221 . 0.876(10) 0.869(10) 0.882(10)
N221 H1n231 . 2.522(8) 2.516(9) 2.527(9)
N221 H1n261 . 2.994(9) 2.981(9) 3.007(9)
N221 H1c321 . 2.0(15) 2.0(15) 2.0(15)
N221 H2c321 . 2(2) 2(2) 2(2)
N221 H2c341 . 3(2) 3(2) 3(2)
N221 H2c351 . 3(2) 3(2) 3(2)
N221 H1c421 . 2(2) 2(2) 2(2)
N221 H2c421 . 2(2) 2(2) 2(2)
N231 N241 . 2.730(5) 2.717(5) 2.743(5)
N231 N251 . 2.801(4) 2.794(4) 2.808(4)
N231 C331 . 1.468(6) 1.464(6) 1.471(6)
N231 C341 . 2.377(6) 2.370(6) 2.384(6)
N231 C411 . 2.940(5) 2.933(5) 2.948(5)
N231 C431 . 1.513(5) 1.500(5) 1.525(5)
N231 N511 . 2.448(5) 2.439(5) 2.457(5)
N231 H1n221 . 2.513(9) 2.506(9) 2.520(9)
N231 H1n231 . 0.865(10) 0.860(10) 0.870(10)
N231 H1c331 . 2(2) 2(2) 2(2)
N231 H2c331 . 2.0(16) 2.0(16) 2.0(16)
N231 H2c341 . 3(2) 3(2) 3(2)
N231 H2c351 . 2.8(17) 2.8(17) 2.8(17)
N231 H1c431 . 2(2) 2(2) 2(2)
N231 H2c431 . 2(2) 2(2) 2(2)
N241 N261 . 2.818(4) 2.809(4) 2.826(4)
N241 C331 . 2.423(6) 2.414(6) 2.433(6)
N241 C341 . 1.479(6) 1.468(6) 1.489(6)
N241 C421 . 2.952(5) 2.945(5) 2.958(5)
N241 C441 . 1.500(5) 1.494(5) 1.506(5)
N241 N521 . 2.450(5) 2.440(5) 2.460(5)
N241 H1n211 . 2.539(9) 2.529(9) 2.549(9)
N241 H1n221 . 2.976(9) 2.964(9) 2.989(9)
N241 H1n241 . 0.882(10) 0.876(10) 0.888(10)
N241 H2c331 . 3(2) 3(2) 3(2)
N241 H1c341 . 2(2) 2(2) 2(2)
N241 H2c341 . 2.0(16) 2.0(16) 2.0(16)
N241 H2c361 . 2.9(17) 2.9(17) 2.9(17)
N241 H1c441 . 2(2) 2(2) 2(2)
N241 H2c441 . 2(2) 2(2) 2(2)
N251 N261 . 2.798(5) 2.794(5) 2.802(5)
N251 C321 . 2.401(5) 2.394(5) 2.408(5)
N251 C351 . 1.483(5) 1.481(5) 1.486(5)
N251 C431 . 2.912(5) 2.906(5) 2.918(5)
N251 C451 . 1.504(5) 1.490(5) 1.519(5)
N251 N511 . 2.447(5) 2.431(5) 2.463(5)
N251 H1n231 . 2.989(8) 2.981(8) 2.996(8)
N251 H1n251 . 0.867(10) 0.863(10) 0.870(10)
N251 H1n261 . 2.526(9) 2.526(9) 2.527(9)
N251 H2c311 . 2.9(13) 2.9(13) 2.9(13)
N251 H2c321 . 3(2) 3(2) 3(2)
N251 H1c351 . 2.0(14) 2.0(14) 2.0(14)
N251 H2c351 . 2.0(14) 2.0(14) 2.0(14)
N251 H1c451 . 2(2) 2(2) 2(2)
N251 H2c451 . 2(2) 2(2) 2(2)
N261 C311 . 2.436(6) 2.432(6) 2.440(6)
N261 C361 . 1.481(5) 1.475(5) 1.486(5)
N261 C441 . 2.954(5) 2.949(5) 2.960(5)
N261 C461 . 1.514(5) 1.504(5) 1.524(5)
N261 N521 . 2.445(5) 2.438(5) 2.453(5)
N261 H1n241 . 3.013(8) 2.999(8) 3.026(8)
N261 H1n251 . 2.514(9) 2.506(9) 2.523(9)
N261 H1n261 . 0.879(10) 0.872(10) 0.886(10)
N261 H2c311 . 3(2) 3(2) 3(2)
N261 H2c321 . 3.0(12) 2.9(13) 3.0(13)
N261 H1c361 . 2.0(14) 2.0(14) 2.0(14)
N261 H2c361 . 2.0(13) 2.0(13) 2.0(13)
N261 H1c461 . 2(2) 2(2) 2(2)
N261 H2c461 . 2(2) 2(2) 2(2)
C311 C361 . 1.500(6) 1.492(6) 1.508(6)
C311 C411 . 2.501(6) 2.494(6) 2.509(6)
C311 H1n211 . 1.914(11) 1.900(11) 1.928(11)
C311 H1n261 . 2.659(9) 2.658(9) 2.660(9)
C311 H1c311 . 1.0(13) 1.0(13) 1.0(13)
C311 H2c311 . 1(2) 1(2) 1(2)
C311 H1c361 . 2(2) 2(2) 2(2)
C311 H2c361 . 2(2) 2(2) 2(2)
C311 H2c411 . 2(2) 2(2) 2(2)
C321 C351 . 1.499(6) 1.492(6) 1.505(6)
C321 C421 . 2.509(6) 2.506(6) 2.512(6)
C321 H1n221 . 1.934(11) 1.923(11) 1.944(11)
C321 H1n251 . 2.597(9) 2.583(9) 2.611(9)
C321 H1c321 . 1.0(13) 1.0(13) 1.0(13)
C321 H2c321 . 1(2) 1(2) 1(2)
C321 H1c351 . 2(2) 2(2) 2(2)
C321 H2c351 . 2(2) 2(2) 2(2)
C321 H2c421 . 2(2) 2(2) 2(2)
C331 C341 . 1.492(7) 1.490(7) 1.494(7)
C331 C431 . 2.497(6) 2.489(6) 2.506(6)
C331 H1n231 . 1.912(10) 1.905(10) 1.920(10)
C331 H1n241 . 2.659(10) 2.647(10) 2.670(10)
C331 H1c331 . 1.0(18) 1.0(18) 1.0(18)
C331 H2c331 . 1.0(14) 1.0(15) 1.0(15)
C331 H1c341 . 2(2) 2(2) 2(2)
C331 H2c341 . 2(2) 2(2) 2(2)
C331 H2c431 . 2(2) 2(2) 2(2)
C341 C441 . 2.496(6) 2.492(6) 2.499(6)
C341 H1n221 . 2.955(10) 2.926(10) 2.983(10)
C341 H1n231 . 2.593(10) 2.580(10) 2.606(10)
C341 H1n241 . 1.941(11) 1.929(11) 1.952(11)
C341 H1c331 . 2(2) 2(2) 2(2)
C341 H2c331 . 2(2) 2(2) 2(2)
C341 H1c341 . 1.0(19) 1.0(19) 1.0(19)
C341 H2c341 . 1.0(14) 1.0(15) 1.0(15)
C341 H2c441 . 2(2) 2(2) 2(2)
C351 C451 . 2.503(6) 2.493(6) 2.514(6)
C351 H1n221 . 2.621(10) 2.608(10) 2.633(10)
C351 H1n231 . 2.942(10) 2.919(10) 2.965(10)
C351 H1n251 . 1.929(9) 1.924(9) 1.933(9)
C351 H1c311 1_6555 2.8(12) 2.8(12) 2.8(12)
C351 H1c321 . 2(2) 2(2) 2(2)
C351 H2c321 . 2(2) 2(2) 2(2)
C351 H1c351 . 1(2) 1(2) 1(2)
C351 H2c351 . 1(2) 1(2) 1(2)
C351 H2c451 . 2(2) 2(2) 2(2)
C361 C461 . 2.509(6) 2.505(6) 2.513(6)
C361 H1n211 . 2.563(10) 2.542(10) 2.584(10)
C361 H1n241 . 2.997(10) 2.983(10) 3.010(10)
C361 H1n261 . 1.938(9) 1.930(9) 1.945(9)
C361 H1c311 . 2(2) 2(2) 2(2)
C361 H2c311 . 2(2) 2(2) 2(2)
C361 H1c321 1_4555 2.8(12) 2.8(12) 2.9(12)
C361 H1c361 . 1(2) 1(2) 1(2)
C361 H2c361 . 1.0(19) 1.0(19) 1.0(19)
C361 H2c461 . 2(2) 2(2) 2(2)
C411 C431 . 2.399(6) 2.391(6) 2.408(6)
C411 C451 . 2.406(6) 2.399(6) 2.414(6)
C411 N511 . 1.436(5) 1.431(5) 1.442(5)
C411 H1n211 . 1.964(9) 1.948(9) 1.981(9)
C411 H1c311 . 2.8(18) 2.8(18) 2.8(18)
C411 H2c311 . 3(2) 3(2) 3(2)
C411 H2c331 . 3(2) 3(2) 3(2)
C411 H1c411 . 1(2) 1(2) 1(2)
C411 H2c411 . 1.0(19) 1.0(19) 1.0(19)
C411 H2c431 . 2.6(17) 2.6(17) 2.6(17)
C411 H1c451 . 2.5(19) 2.5(19) 2.5(19)
C421 C441 . 2.398(5) 2.390(5) 2.406(5)
C421 C461 . 2.380(5) 2.378(5) 2.383(5)
C421 N521 . 1.418(5) 1.414(5) 1.423(5)
C421 H1n221 . 1.941(9) 1.935(9) 1.947(9)
C421 H1c321 . 2.8(18) 2.8(18) 2.8(18)
C421 H2c321 . 3(2) 3(2) 3(2)
C421 H1c421 . 1(2) 1(2) 1(2)
C421 H2c421 . 1.0(19) 1.0(19) 1.0(19)
C421 H2c441 . 2.6(17) 2.6(17) 2.6(17)
C421 H1c461 . 2.5(18) 2.5(18) 2.5(18)
C431 C451 . 2.392(6) 2.390(6) 2.394(6)
C431 N511 . 1.419(6) 1.413(6) 1.426(6)
C431 H1n231 . 1.953(9) 1.946(9) 1.961(9)
C431 H1c331 . 3(2) 3(2) 3(2)
C431 H2c331 . 2.6(19) 2.6(19) 2.6(19)
C431 H2c351 . 2.9(18) 2.9(18) 3.0(18)
C431 H1c411 . 2.5(12) 2.5(12) 2.5(12)
C431 H1c431 . 1.0(14) 1.0(14) 1.0(14)
C431 H2c431 . 1(2) 1(2) 1(2)
C431 H2c451 . 3(2) 3(2) 3(2)
C441 C461 . 2.395(5) 2.390(5) 2.400(5)
C441 N521 . 1.436(5) 1.428(5) 1.444(5)
C441 H1n241 . 1.951(9) 1.944(9) 1.957(9)
C441 H1c341 . 3(2) 3(2) 3(2)
C441 H2c341 . 2.6(19) 2.6(19) 2.6(19)
C441 H1c421 . 2.5(12) 2.5(12) 2.6(12)
C441 H1c441 . 1.0(14) 1.0(14) 1.0(14)
C441 H2c441 . 1(2) 1(2) 1(2)
C441 H2c461 . 3(2) 3(2) 3(2)
C451 N511 . 1.428(6) 1.419(6) 1.438(6)
C451 H1n251 . 1.946(9) 1.935(9) 1.957(9)
C451 H2c311 . 3.0(15) 2.9(16) 3.0(16)
C451 H1c351 . 2.8(17) 2.8(17) 2.8(17)
C451 H2c351 . 2.6(16) 2.6(16) 2.7(16)
C451 H2c411 . 2.6(13) 2.6(13) 2.7(13)
C451 H1c431 . 2.5(19) 2.5(19) 2.5(19)
C451 H1c451 . 1.0(18) 1.0(18) 1.0(18)
C451 H2c451 . 1.0(16) 1.0(16) 1.0(16)
C451 H1c461 2_6745 3(2) 3(2) 3(2)
C461 N521 . 1.415(5) 1.412(5) 1.419(5)
C461 H1n261 . 1.964(9) 1.953(9) 1.974(9)
C461 H1c361 . 2.8(17) 2.8(17) 2.8(17)
C461 H2c361 . 2.6(16) 2.6(16) 2.6(16)
C461 H2c421 . 2.6(13) 2.6(13) 2.6(13)
C461 H1c441 . 3(2) 3(2) 3(2)
C461 H1c451 2_6755 3(2) 3(2) 3(2)
C461 H1c461 . 1.0(19) 1.0(19) 1.0(19)
C461 H2c461 . 1.0(15) 1.0(15) 1.0(15)
N511 H1c411 . 2.0(15) 2.0(15) 2.0(15)
N511 H2c411 . 2.0(13) 2.0(13) 2.0(13)
N511 H1c431 . 2.0(15) 2.0(15) 2.0(15)
N511 H2c431 . 2(2) 2(2) 2(2)
N511 H1c451 . 2(2) 2(2) 2(2)
N511 H2c451 . 2.0(17) 2.0(17) 2.0(17)
N521 H1n221 . 2.999(9) 2.995(9) 3.003(9)
N521 H1c421 . 2.0(14) 2.0(14) 2.0(14)
N521 H2c421 . 2.0(13) 2.0(13) 2.0(13)
N521 H1c441 . 2.0(15) 2.0(15) 2.0(15)
N521 H2c441 . 2(2) 2(2) 2(2)
N521 H1c461 . 2(2) 2(2) 2(2)
N521 H2c461 . 2.0(16) 2.0(16) 2.0(16)
H1n211 H1n241 . 2.027(11) 2.012(11) 2.042(11)
H1n211 H1c311 . 2.1(19) 2.1(19) 2.2(19)
H1n211 H2c311 . 3(2) 3(2) 3(2)
H1n211 H2c331 . 2.5(18) 2.5(18) 2.6(18)
H1n211 H2c361 . 2(2) 2(2) 2(2)
H1n211 H1c411 . 2(2) 2(2) 2(2)
H1n211 H2c411 . 3(2) 3(2) 3(2)
H1n211 N6a1 1_4555 2.860(10) 2.841(10) 2.879(10)
H1n211 O71/1a1 1_4555 2.514(10) 2.492(11) 2.537(11)
H1n211 O71/3a1 1_4555 2.509(10) 2.473(10) 2.545(10)
H1n211 O71/3b1 1_4555 2.924(10) 2.889(10) 2.959(10)
H1n221 H1n231 . 2.015(11) 2.009(11) 2.021(11)
H1n221 H1c321 . 2.2(18) 2.1(18) 2.2(18)
H1n221 H2c321 . 3(2) 3(2) 3(2)
H1n221 H2c341 . 2.4(19) 2.4(19) 2.5(19)
H1n221 H2c351 . 3(2) 2(2) 3(2)
H1n221 H1c421 . 2(2) 2(2) 2(2)
H1n221 H2c421 . 3(2) 3(2) 3(2)
H1n221 N6b1 . 2.810(9) 2.800(9) 2.820(9)
H1n221 O71/1b1 . 2.338(10) 2.330(10) 2.346(10)
H1n221 O71/3b1 . 2.558(9) 2.543(9) 2.572(9)
H1n231 H1c331 . 2.1(19) 2.1(19) 2.2(19)
H1n231 H2c331 . 2.7(14) 2.7(14) 2.7(14)
H1n231 H2c341 . 2(2) 2(2) 3(2)
H1n231 H2c351 . 2.4(19) 2.4(19) 2.4(19)
H1n231 H1c431 . 2(2) 2(2) 2(2)
H1n231 H2c431 . 3(2) 3(2) 3(2)
H1n231 N6a1 . 2.847(10) 2.819(10) 2.874(10)
H1n231 O71a1 . 2.538(10) 2.509(10) 2.566(10)
H1n231 O71/3a1 . 2.443(11) 2.409(11) 2.476(11)
H1n231 O71/1b1 . 2.947(10) 2.910(10) 2.983(10)
H1n241 H2c331 . 3(2) 3(2) 3(2)
H1n241 H1c341 . 2.2(19) 2.2(19) 2.2(19)
H1n241 H2c341 . 2.7(14) 2.7(14) 2.7(14)
H1n241 H2c361 . 2.5(19) 2.4(19) 2.5(19)
H1n241 H1c441 . 2(2) 2(2) 2(2)
H1n241 H2c441 . 3(2) 3(2) 3(2)
H1n241 N6b1 1_4555 2.781(10) 2.773(10) 2.790(10)
H1n241 O71b1 1_4555 2.498(10) 2.486(10) 2.511(10)
H1n241 O71/3b1 1_4555 2.374(11) 2.360(11) 2.388(11)
H1n251 H1n261 . 2.011(11) 2.004(11) 2.018(11)
H1n251 H2c311 . 2.5(12) 2.5(12) 2.5(12)
H1n251 H2c321 . 2.5(19) 2.5(19) 2.5(19)
H1n251 H1c351 . 2.2(12) 2.2(12) 2.2(12)
H1n251 H2c351 . 2.7(16) 2.7(16) 2.7(16)
H1n251 H1c451 . 2(2) 2(2) 2(2)
H1n251 H2c451 . 2(2) 2(2) 3(2)
H1n261 H2c311 . 2.5(19) 2.5(19) 2.5(19)
H1n261 H2c321 . 2.6(12) 2.5(12) 2.6(12)
H1n261 H1c361 . 2.2(12) 2.2(12) 2.2(12)
H1n261 H2c361 . 2.7(15) 2.7(15) 2.7(15)
H1n261 H1c461 . 2(2) 2(2) 2(2)
H1n261 H2c461 . 3(2) 3(2) 3(2)
H1c311 H2c311 . 2(2) 2(2) 2(2)
H1c311 H1c321 1_4555 3(3) 3(3) 3(3)
H1c311 H1c351 1_4555 2.6(19) 2.6(19) 2.6(19)
H1c311 H2c351 1_4555 2.5(18) 2.5(18) 2.5(18)
H1c311 H1c361 . 2(3) 2(3) 2(3)
H1c311 H2c361 . 2(3) 2(3) 2(3)
H1c311 H2c411 . 3(3) 3(3) 3(3)
H1c311 O71/3a1 1_4555 2.7(19) 3(2) 3(2)
H2c311 H1c361 . 2(3) 2(3) 2(3)
H2c311 H2c361 . 3(3) 3(3) 3(3)
H2c311 H2c411 . 2(3) 2(3) 2(3)
H2c311 H1c451 . 3(2) 3(2) 3(2)
H1c321 H2c321 . 2(2) 2(2) 2(2)
H1c321 H1c351 . 2(3) 2(3) 2(3)
H1c321 H2c351 . 2(3) 2(3) 2(3)
H1c321 H1c361 1_6555 3(2) 3(2) 3(2)
H1c321 H2c361 1_6555 2.4(18) 2.4(18) 2.4(18)
H1c321 H2c421 . 3(3) 3(3) 3(3)
H1c321 O71/3b1 . 2.6(19) 2.6(19) 2.7(19)
H2c321 H1c351 . 2(3) 2(3) 2(3)
H2c321 H2c351 . 3(3) 3(3) 3(3)
H2c321 H2c421 . 2(3) 2(3) 2(3)
H2c321 H1c461 . 3(2) 3(2) 3(2)
H1c331 H2c331 . 2(2) 2(2) 2(2)
H1c331 H1c341 . 2(3) 2(3) 2(3)
H1c331 H2c341 . 2(3) 2(3) 2(3)
H1c331 H2c431 . 3(3) 3(3) 3(3)
H1c331 O71a1 . 2.7(13) 2.6(13) 2.7(13)
H2c331 H1c341 . 2(3) 2(3) 2(3)
H2c331 H2c341 . 3(3) 3(3) 3(3)
H2c331 H1c411 . 3(3) 3(3) 3(3)
H2c331 H2c431 . 2(3) 2(3) 2(3)
H2c331 O91/3a1 . 3(2) 3(2) 3(2)
H2c331 O71/1a1 1_4555 2.4(12) 2.3(13) 2.4(13)
H1c341 H2c341 . 2(2) 2(2) 2(2)
H1c341 H2c441 . 3(3) 3(3) 3(3)
H1c341 O71b1 1_4555 2.8(12) 2.8(13) 2.8(13)
H2c341 H1c421 . 3(3) 3(3) 3(3)
H2c341 H2c441 . 2(3) 2(3) 2(3)
H2c341 O71/1b1 . 2.3(12) 2.2(12) 2.3(12)
H1c351 H2c351 . 2(3) 2(3) 2(3)
H1c351 H2c451 . 3(3) 3(3) 3(3)
H2c351 H1c431 . 3(3) 3(3) 3(3)
H2c351 H2c451 . 2(3) 2(3) 2(3)
H2c351 O71/3a1 . 2.3(18) 2.2(19) 2.3(19)
H1c361 H2c361 . 2(3) 2(3) 2(3)
H1c361 H2c461 . 3(3) 3(3) 3(3)
H2c361 H1c441 . 3(3) 3(3) 3(3)
H2c361 H2c461 . 2(3) 2(3) 2(3)
H2c361 O71/3b1 1_4555 2.2(19) 2.2(19) 2.2(19)
H1c411 H2c411 . 2(3) 2(3) 2(3)
H1c411 H2c431 . 2.4(19) 2.4(19) 2.4(19)
H1c411 O71/1a1 1_4555 2.6(19) 2.6(19) 2.6(19)
H2c411 H1c451 . 2(2) 2(2) 2(2)
H1c421 H2c421 . 2(3) 2(3) 2(3)
H1c421 H2c441 . 2(2) 2(2) 2(2)
H1c421 O71/1b1 . 3(2) 3(2) 3(2)
H2c421 H1c461 . 2(2) 2(2) 2(2)
H1c431 H2c431 . 2(2) 2(2) 2(2)
H1c431 H2c451 . 2(3) 2(3) 2(3)
H1c431 O71/3a1 . 2.7(15) 2.6(15) 2.7(15)
H2c431 O91/3a1 . 2.4(19) 2(2) 2(2)
H1c441 H2c441 . 2(2) 2(2) 2(2)
H1c441 H2c461 . 2(3) 2(3) 2(3)
H1c441 O71/3b1 1_4555 2.7(16) 2.7(16) 2.7(16)
H2c441 O91/1a1 2_6655 2(2) 2(2) 2(2)
H1c451 H2c451 . 2(2) 2(2) 2(2)
H1c451 H1c461 2_6745 2(3) 2(3) 2(3)
H1c451 H2c461 2_6745 3(3) 3(3) 3(3)
H2c451 H1c461 2_6745 3(3) 3(3) 3(3)
H2c451 H2c461 2_6745 3(3) 3(3) 3(3)
H1c461 H2c461 . 2(2) 2(2) 2(2)
N8a1 O91a1 . 1.164(7) 1.156(7) 1.168(7)
N8a1 O91/1a1 . 1.160(8) 1.155(8) 1.165(8)
N8a1 O91/3a1 . 1.162(8) 1.157(8) 1.165(8)
O91a1 O91/1a1 . 2.013(10) 1.994(10) 2.024(10)
O91a1 O91/3a1 . 2.015(10) 2.004(10) 2.022(10)
O91/1a1 O91/3a1 . 2.009(8) 2.009(9) 2.010(9)
N6a1 O71a1 . 1.236(6) 1.233(6) 1.240(6)
N6a1 O71/1a1 . 1.237(6) 1.233(6) 1.240(6)
N6a1 O71/3a1 . 1.237(6) 1.235(6) 1.238(6)
O71a1 O71/1a1 . 2.142(7) 2.136(7) 2.147(7)
O71a1 O71/3a1 . 2.142(7) 2.138(7) 2.145(7)
O71/1a1 O71/3a1 . 2.142(7) 2.137(7) 2.148(7)
N6b1 O71b1 . 1.237(5) 1.234(5) 1.240(5)
N6b1 O71/1b1 . 1.236(5) 1.235(5) 1.238(5)
N6b1 O71/3b1 . 1.237(5) 1.236(5) 1.238(5)
O71b1 O71/1b1 . 2.142(5) 2.138(5) 2.146(5)
O71b1 O71/3b1 . 2.142(6) 2.140(6) 2.144(6)
O71/1b1 O71/3b1 . 2.142(5) 2.138(5) 2.145(5)

loop_
_twin_individual_id
_twin_individual_mass_fraction_refined
_twin_individual_twin_matrix_11
_twin_individual_twin_matrix_12
_twin_individual_twin_matrix_13
_twin_individual_twin_matrix_21
_twin_individual_twin_matrix_22
_twin_individual_twin_matrix_23
_twin_individual_twin_matrix_31
_twin_individual_twin_matrix_32
_twin_individual_twin_matrix_33
1 0.163(2) 1 0 0 0 1 0 0 0 1
2 0.1480(11) -0.5 -1.5 0 0.5 -0.5 0 0 0 1
3 0.1845(11) -0.5 1.5 0 -0.5 -0.5 0 0 0 1
4 0.1384(11) 1 0 0 0 -1 0 0 0 -1
5 0.1731(11) -0.5 1.5 0 0.5 0.5 0 0 0 -1
6 0.1932(11) -0.5 -1.5 0 -0.5 0.5 0 0 0 -1

loop_
_restr_distance_atom_site_label_1
_restr_distance_atom_site_label_2
_restr_distance_target
_restr_distance_target_weight_param
Co1 N21 1.975 0.01
Co1 N23 1.975 0.01
Co1 N25 1.975 0.01
Co1 N22 1.975 0.01
Co1 N24 1.975 0.01
Co1 N26 1.975 0.01
N21 C31 1.482 0.01
N23 C33 1.482 0.01
N25 C35 1.482 0.01
N22 C32 1.482 0.01
N24 C34 1.482 0.01
N26 C36 1.482 0.01
N21 C41 1.518 0.01
N23 C43 1.518 0.01
N25 C45 1.518 0.01
N22 C42 1.518 0.01
N24 C44 1.518 0.01
N26 C46 1.518 0.01
C31 C36 1.515 0.01
C32 C35 1.515 0.01
C33 C34 1.515 0.01
C41 N51 1.417 0.01
C43 N51 1.417 0.01
C45 N51 1.417 0.01
C42 N52 1.417 0.01
C44 N52 1.417 0.01
C46 N52 1.417 0.01
N21 H1n21 0.87 0.02
N22 H1n22 0.87 0.02
N23 H1n23 0.87 0.02
N24 H1n24 0.87 0.02
N25 H1n25 0.87 0.02
N26 H1n26 0.87 0.02

loop_
_restr_angle_atom_site_label_1
_restr_angle_atom_site_label_2
_restr_angle_atom_site_label_3
_restr_angle_target
_restr_angle_target_weight_param
N21 C41 N51 113.2 0.1
N23 C43 N51 113.2 0.1
N25 C45 N51 113.2 0.1
N22 C42 N52 113.2 0.1
N24 C44 N52 113.2 0.1
N26 C46 N52 113.2 0.1
C41 N51 C43 114.4 0.1
C43 N51 C45 114.4 0.1
C45 N51 C41 114.4 0.1
C42 N52 C44 114.4 0.1
C44 N52 C46 114.4 0.1
C46 N52 C42 114.4 0.1
C31 N21 C41 113.9 0.1
C33 N23 C43 113.9 0.1
C35 N25 C45 113.9 0.1
C32 N22 C42 113.9 0.1
C34 N24 C44 113.9 0.1
C36 N26 C46 113.9 0.1
Co1 N21 H1n21 109.47 1
C31 N21 H1n21 109.47 1
C41 N21 H1n21 109.47 1
Co1 N22 H1n22 109.47 1
C32 N22 H1n22 109.47 1
C42 N22 H1n22 109.47 1
Co1 N23 H1n23 109.47 1
C33 N23 H1n23 109.47 1
C43 N23 H1n23 109.47 1
Co1 N24 H1n24 109.47 1
C34 N24 H1n24 109.47 1
C44 N24 H1n24 109.47 1
Co1 N25 H1n25 109.47 1
C35 N25 H1n25 109.47 1
C45 N25 H1n25 109.47 1
Co1 N26 H1n26 109.47 1
C36 N26 H1n26 109.47 1
C46 N26 H1n26 109.47 1

loop_
_jana_atom_site_adp_c_label
_jana_atom_site_adp_c_type_symbol
_jana_atom_site_adp_c_111
_jana_atom_site_adp_c_112
_jana_atom_site_adp_c_113
_jana_atom_site_adp_c_122
_jana_atom_site_adp_c_123
_jana_atom_site_adp_c_133
_jana_atom_site_adp_c_222
_jana_atom_site_adp_c_223
_jana_atom_site_adp_c_233
_jana_atom_site_adp_c_333
Co1 Co 0 0 0 0 0 0 0 0 0 0

loop_
_jana_atom_site_adp_c_fourier_atom_site_label
_jana_atom_site_adp_c_fourier_tens_elem
_jana_atom_site_adp_c_fourier_wave_vector_seq_id
_jana_atom_site_adp_c_fourier_param_cos
_jana_atom_site_adp_c_fourier_param_sin
Co1 C111 1 0.00082(15) 0.00225(13)
Co1 C112 1 -0.00015(5) -0.00078(7)
Co1 C113 1 0.00120(7) 0.00000(3)
Co1 C122 1 -0.00037(5) 0.00042(3)
Co1 C123 1 -0.00018(2) -0.00063(4)
Co1 C133 1 0.00005(3) -0.00011(4)
Co1 C222 1 -0.00057(2) -0.00075(4)
Co1 C223 1 0.00048(3) -0.00019(2)
Co1 C233 1 -0.00016(4) -0.00003(2)
Co1 C333 1 0.00006(5) -0.00048(2)

_cod_database_fobs_code 2107629
